data_7127236
loop_
_publ_author_name
'Iwami, Hikaru'
'Xing, Junfei'
'Nakanishi, Ryo'
'Horii, Yoji'
'Katoh, Keiichi'
'Breedlove, Brian K.'
'Kawachi, Kazuhiko'
'Kasama, Yasuhiko'
'Kwon, Eunsang'
'Yamashita, Masahiro'

_publ_section_title
;
 Cocrystals of Li<sup>+</sup> encapsulated fullerenes and Tb(iii)
 double-decker single molecule magnet in a quasi-kagome lattice.
;
_journal_issue 84
_journal_name_full 'Chemical communications (Cambridge, England)'
_journal_page_first 12785
_journal_page_last 12788
_journal_paper_doi 10.1039/d0cc04349d
_journal_volume 56
_journal_year 2020
_chemical_formula_sum 'C162 H90 F6 N18 P Tb1.5'
_chemical_formula_weight 2671.86
_space_group_crystal_system orthorhombic
_space_group_IT_number 36
_space_group_name_Hall 'C 2c -2'
_space_group_name_H-M_alt 'C m c 21'
_atom_sites_solution_hydrogens geom
_audit_creation_method SHELXL-2016/4
_audit_update_record
;
2020-06-17 deposited with the CCDC.	2020-09-14 downloaded from the CCDC.
;
_cell_angle_alpha 90
_cell_angle_beta 90
_cell_angle_gamma 90
_cell_formula_units_Z 8
_cell_length_a 26.9958(6)
_cell_length_b 42.7901(7)
_cell_length_c 23.1133(6)
_cell_measurement_reflns_used 40022
_cell_measurement_temperature 100
_cell_measurement_theta_max 30.4310
_cell_measurement_theta_min 1.8190
_cell_volume 26699.4(10)
_computing_molecular_graphics 'Yadokari-XG 2009 (Wakita Nemoto et al., 2009)'
_computing_publication_material 'Yadokari-XG 2009 (Wakita,Nemoto et al., 2009)'
_computing_structure_refinement 'SHELXL-2016/4 (Sheldrick, 2016)'
_diffrn_ambient_temperature 100(2)
_diffrn_measured_fraction_theta_full 0.990
_diffrn_measured_fraction_theta_max 0.979
_diffrn_measurement_device_type '"Saturn724+ (4x4 bin mode)"'
_diffrn_radiation_type MoK\a
_diffrn_radiation_wavelength 0.71073
_diffrn_reflns_av_R_equivalents 0.1001
_diffrn_reflns_av_unetI/netI 0.1024
_diffrn_reflns_Laue_measured_fraction_full 0.990
_diffrn_reflns_Laue_measured_fraction_max 0.979
_diffrn_reflns_limit_h_max 33
_diffrn_reflns_limit_h_min -35
_diffrn_reflns_limit_k_max 55
_diffrn_reflns_limit_k_min -55
_diffrn_reflns_limit_l_max 28
_diffrn_reflns_limit_l_min -27
_diffrn_reflns_number 108162
_diffrn_reflns_point_group_measured_fraction_full 0.991
_diffrn_reflns_point_group_measured_fraction_max 0.979
_diffrn_reflns_theta_full 25.242
_diffrn_reflns_theta_max 27.500
_diffrn_reflns_theta_min 1.840
_exptl_absorpt_coefficient_mu 0.872
_exptl_absorpt_correction_T_max 1.00000
_exptl_absorpt_correction_T_min 0.40190
_exptl_absorpt_correction_type multi-scan
_exptl_crystal_colour black
_exptl_crystal_density_diffrn 1.329
_exptl_crystal_description block
_exptl_crystal_F_000 10836
_refine_diff_density_max 10.713
_refine_diff_density_min -1.850
_refine_diff_density_rms 0.196
_refine_ls_abs_structure_details
;
 Refined as an inversion twin.
;
_refine_ls_abs_structure_Flack 0.31(2)
_refine_ls_extinction_method none
_refine_ls_goodness_of_fit_ref 1.008
_refine_ls_matrix_type full
_refine_ls_number_parameters 1868
_refine_ls_number_reflns 30507
_refine_ls_number_restraints 963
_refine_ls_restrained_S_all 1.003
_refine_ls_R_factor_all 0.1415
_refine_ls_R_factor_gt 0.1035
_refine_ls_shift/su_max 0.002
_refine_ls_shift/su_mean 0.000
_refine_ls_structure_factor_coef Fsqd
_refine_ls_weighting_details 'w=1/[\s^2^(Fo^2^)+(0.2000P)^2^] where P=(Fo^2^+2Fc^2^)/3'
_refine_ls_weighting_scheme calc
_refine_ls_wR_factor_gt 0.2520
_refine_ls_wR_factor_ref 0.2842
_reflns_Friedel_coverage 0.951
_reflns_Friedel_fraction_full 0.991
_reflns_Friedel_fraction_max 0.978
_reflns_number_gt 20882
_reflns_number_total 30507
_reflns_threshold_expression 'I > 2\s(I)'
_cod_data_source_file d0cc04349d2.cif
_cod_data_source_block TbPcOEP_Li@C60_PF6
_cod_depositor_comments 'Adding full bibliography for 7127230--7127236.cif.'
_cod_original_formula_sum 'C162 H90 F6 N18 P Tb1.50'
_cod_database_code 7127236
_shelx_shelxl_version_number 2016/4
_shelx_space_group_comment
;
The symmetry employed for this shelxl refinement is uniquely defined
by the following loop, which should always be used as a source of
symmetry information in preference to the above space-group names.
They are only intended as comments.
;

loop_
_space_group_symop_operation_xyz
'x, y, z'
'-x, -y, z+1/2'
'-x, y, z'
'x, -y, z+1/2'
'x+1/2, y+1/2, z'
'-x+1/2, -y+1/2, z+1/2'
'-x+1/2, y+1/2, z'
'x+1/2, -y+1/2, z+1/2'

loop_
_atom_site_label
_atom_site_type_symbol
_atom_site_fract_x
_atom_site_fract_y
_atom_site_fract_z
_atom_site_U_iso_or_equiv
_atom_site_adp_type
_atom_site_occupancy
_atom_site_site_symmetry_order
_atom_site_calc_flag
_atom_site_refinement_flags_posn
_atom_site_refinement_flags_adp
_atom_site_refinement_flags_occupancy
_atom_site_disorder_assembly
_atom_site_disorder_group
TB1 Tb 0.500000 0.33640(2) 0.22901(5) 0.0286(2) Uani 1 2 d S T P . .
TB2 Tb 0.75766(2) 0.58410(2) 0.22390(3) 0.02961(18) Uani 1 1 d . . . . .
N1 N 0.7703(4) 0.6137(2) 0.1375(3) 0.035(3) Uani 1 1 d G . . . .
C2 C 0.7550(5) 0.64393(19) 0.1278(4) 0.039(4) Uani 1 1 d G . . . .
C3 C 0.7504(6) 0.6501(2) 0.0657(5) 0.061(6) Uani 1 1 d G . . . .
C4 C 0.7620(6) 0.6230(3) 0.0379(3) 0.050(5) Uani 1 1 d G . . . .
C5 C 0.7739(5) 0.5999(2) 0.0834(5) 0.067(6) Uani 1 1 d DG U . . .
C1 C 0.5983(7) 0.2957(4) 0.2687(9) 0.047(5) Uani 1 1 d . . . . .
C73 C 0.8519(6) 0.5337(4) 0.1984(11) 0.053(6) Uani 1 1 d . . . . .
C94 C 0.4107(5) 0.3785(3) 0.1346(6) 0.027(3) Uani 1 1 d . . . . .
H94 H 0.386028 0.381730 0.105955 0.033 Uiso 1 1 calc R U . . .
N3 N 0.4465(5) 0.3083(3) 0.1607(5) 0.027(3) Uani 1 1 d . . . . .
C46 C 0.3946(6) 0.3738(3) 0.1914(7) 0.027(3) Uani 1 1 d . . . . .
N4 N 0.7134(5) 0.5851(3) 0.3140(5) 0.035(3) Uani 1 1 d . . . . .
N5 N 0.6605(5) 0.5945(3) 0.1101(6) 0.042(3) Uani 1 1 d . . . . .
N6 N 0.6250(5) 0.2990(2) 0.2191(8) 0.043(3) Uani 1 1 d . . . . .
N7 N 0.500000 0.2858(5) 0.3625(8) 0.049(5) Uani 1 2 d S T P . .
N8 N 0.4230(5) 0.3666(2) 0.2362(5) 0.034(3) Uani 1 1 d . . . . .
C275 C 0.3736(8) 0.2980(4) 0.1125(10) 0.056(6) Uani 1 1 d . . . . .
C6 C 0.4103(8) 0.3005(3) 0.0696(8) 0.047(5) Uani 1 1 d . . . . .
N9 N 0.500000 0.3583(4) 0.3267(7) 0.032(4) Uani 1 2 d S T P . .
C7 C 0.6542(7) 0.6114(4) 0.1580(7) 0.040(4) Uani 1 1 d . . . . .
N10 N 0.500000 0.3723(3) 0.1482(6) 0.021(3) Uani 1 2 d S T P . .
N11 N 0.6742(4) 0.6073(3) 0.2115(5) 0.033(3) Uani 1 1 d . . . . .
C8 C 0.7571(5) 0.5230(3) 0.3175(7) 0.029(3) Uani 1 1 d . . . . .
C9 C 0.3943(8) 0.3670(4) 0.2841(7) 0.041(4) Uani 1 1 d . . . . .
C11 C 0.7078(7) 0.5184(3) 0.0795(7) 0.040(4) Uani 1 1 d . U . . .
C12 C 0.8706(6) 0.5151(4) 0.1500(10) 0.054(5) Uani 1 1 d . . . . .
C13 C 0.6877(6) 0.6113(3) 0.3375(7) 0.036(4) Uani 1 1 d . . . . .
C14 C 0.7529(4) 0.5051(3) 0.2277(8) 0.030(3) Uani 1 1 d . . . . .
C16 C 0.7198(6) 0.5875(3) 0.4161(7) 0.035(3) Uani 1 1 d . . . . .
C17 C 0.3999(9) 0.2956(4) 0.0143(9) 0.060(6) Uani 1 1 d . . . . .
H17 H 0.424475 0.298389 -0.014675 0.072 Uiso 1 1 calc R U . . .
N12 N 0.7501(5) 0.5410(3) 0.3641(6) 0.035(3) Uani 1 1 d . . . . .
N13 N 0.7762(5) 0.6369(3) 0.2553(5) 0.033(3) Uani 1 1 d . . . . .
C18 C 0.6873(11) 0.2824(5) 0.3979(11) 0.068(7) Uani 1 1 d . . . . .
H18 H 0.720589 0.280112 0.410459 0.082 Uiso 1 1 calc R U . . .
C19 C 0.5442(8) 0.2897(4) 0.3364(8) 0.049(5) Uani 1 1 d . . . . .
C20 C 0.4762(8) 0.3597(5) 0.4214(7) 0.065(6) Uani 1 1 d . . . . .
C21 C 0.6790(7) 0.6362(4) 0.4397(8) 0.050(4) Uani 1 1 d . . . . .
H21 H 0.660740 0.654370 0.429619 0.060 Uiso 1 1 calc R U . . .
C22 C 0.7345(9) 0.5842(4) 0.4726(7) 0.056(6) Uani 1 1 d . . . . .
H22 H 0.753293 0.566500 0.484132 0.067 Uiso 1 1 calc R U . . .
C23 C 0.3506(10) 0.2861(5) -0.0010(10) 0.063(7) Uani 1 1 d . . . . .
H23 H 0.342745 0.279991 -0.039481 0.076 Uiso 1 1 calc R U . . .
C197 C 0.7559(5) 0.6631(3) 0.2291(10) 0.041(4) Uani 1 1 d . . . . .
C24 C 0.7222(7) 0.5233(3) 0.1418(8) 0.040(4) Uani 1 1 d . . . . .
C25 C 0.7215(8) 0.6071(4) 0.5135(8) 0.053(5) Uani 1 1 d . . . . .
H25 H 0.732323 0.605886 0.552508 0.063 Uiso 1 1 calc R U . . .
C27 C 0.4109(9) 0.3619(5) 0.3418(7) 0.057(5) Uani 1 1 d . . . . .
H27 H 0.385674 0.359215 0.369934 0.068 Uiso 1 1 calc R U . . .
C28 C 0.5891(7) 0.2862(4) 0.3665(7) 0.045(4) Uani 1 1 d . . . . .
N15 N 0.8280(5) 0.5799(3) 0.2884(5) 0.037(3) Uani 1 1 d . . . . .
C198 C 0.7716(7) 0.6785(4) 0.3205(8) 0.050(5) Uani 1 1 d . . . . .
C29 C 0.3020(7) 0.4238(4) 0.1569(7) 0.041(4) Uani 1 1 d . . . . .
H29A H 0.273480 0.429340 0.132748 0.061 Uiso 1 1 calc R U . . .
H29B H 0.301407 0.436292 0.192451 0.061 Uiso 1 1 calc R U . . .
H29C H 0.332671 0.428011 0.135658 0.061 Uiso 1 1 calc R U . . .
N17 N 0.5504(5) 0.2979(3) 0.2801(5) 0.034(3) Uani 1 1 d . . . . .
C30 C 0.6811(8) 0.5260(4) -0.0338(8) 0.056(5) Uani 1 1 d . . . . .
H30 H 0.675227 0.528729 -0.073995 0.067 Uiso 1 1 calc R U . . .
C31 C 0.7735(6) 0.4795(3) 0.2630(7) 0.036(3) Uani 1 1 d . . . . .
C32 C 0.6922(7) 0.6139(4) 0.3974(7) 0.042(4) Uani 1 1 d . . . . .
C34 C 0.3436(6) 0.3797(3) 0.2102(6) 0.035(4) Uani 1 1 d . . . . .
C35 C 0.8124(7) 0.4330(5) 0.2998(8) 0.056(5) Uani 1 1 d . . . . .
H35 H 0.824726 0.412559 0.293003 0.067 Uiso 1 1 calc R U . . .
C267 C 0.8793(7) 0.5534(4) 0.3526(9) 0.059(6) Uani 1 1 d D . . . .
C36 C 0.7923(6) 0.4501(4) 0.2522(9) 0.051(4) Uani 1 1 d . . . . .
H36 H 0.791821 0.441425 0.214351 0.061 Uiso 1 1 calc R U . . .
N19 N 0.7073(5) 0.5525(3) 0.1564(5) 0.030(3) Uani 1 1 d . . . . .
C37 C 0.3016(6) 0.3790(4) 0.3131(7) 0.043(4) Uani 1 1 d . . . . .
H37A H 0.269428 0.377513 0.292773 0.052 Uiso 1 1 calc R U . . .
H37B H 0.302866 0.362103 0.342397 0.052 Uiso 1 1 calc R U . . .
C40 C 0.8554(7) 0.5543(4) 0.2944(8) 0.047(4) Uani 1 1 d . . . . .
C42 C 0.6776(10) 0.2894(5) 0.3394(11) 0.066(7) Uani 1 1 d . . . . .
H42 H 0.702672 0.292902 0.311318 0.079 Uiso 1 1 calc R U . . .
C43 C 0.6563(7) 0.6290(4) 0.2486(7) 0.043(4) Uani 1 1 d . . . . .
C44 C 0.6930(9) 0.6310(5) 0.4947(8) 0.063(6) Uani 1 1 d . . . . .
H44 H 0.681865 0.645503 0.523001 0.075 Uiso 1 1 calc R U . . .
C47 C 0.7659(10) 0.7051(5) 0.0364(8) 0.067(6) Uani 1 1 d . . . . .
H47A H 0.750133 0.723553 0.019184 0.101 Uiso 1 1 calc R U . . .
H47B H 0.777579 0.710290 0.075429 0.101 Uiso 1 1 calc R U . . .
H47C H 0.794005 0.698663 0.012481 0.101 Uiso 1 1 calc R U . . .
C48 C 0.7935(7) 0.4753(4) 0.3669(8) 0.049(4) Uani 1 1 d . . . . .
H48 H 0.791962 0.483422 0.405091 0.059 Uiso 1 1 calc R U . . .
C49 C 0.4607(5) 0.3789(3) 0.1163(6) 0.029(3) Uani 1 1 d . . . . .
C51 C 0.7515(7) 0.6891(4) 0.2721(8) 0.047(5) Uani 1 1 d . . . . .
C52 C 0.8536(8) 0.5255(4) 0.0969(12) 0.067(6) Uani 1 1 d . . . . .
C53 C 0.9058(8) 0.4851(7) 0.1625(15) 0.104(10) Uani 1 1 d D . . . .
H53A H 0.890941 0.472967 0.194617 0.125 Uiso 1 1 calc R U . . .
H53B H 0.905553 0.471604 0.127777 0.125 Uiso 1 1 calc R U . . .
N23 N 0.6628(6) 0.6324(3) 0.3038(6) 0.048(4) Uani 1 1 d . . . . .
C55 C 0.8630(6) 0.5797(4) 0.3799(7) 0.045(4) Uani 1 1 d . . . . .
C56 C 0.2994(5) 0.3886(4) 0.1726(7) 0.037(4) Uani 1 1 d . . . . .
H56A H 0.268278 0.384200 0.193694 0.044 Uiso 1 1 calc R U . . .
H56B H 0.299608 0.375902 0.136781 0.044 Uiso 1 1 calc R U . . .
C59 C 0.4397(6) 0.3986(4) 0.0105(6) 0.033(3) Uani 1 1 d . . . . .
H59A H 0.413695 0.382395 0.006812 0.040 Uiso 1 1 calc R U . . .
H59B H 0.458507 0.398911 -0.026242 0.040 Uiso 1 1 calc R U . . .
C60 C 0.4584(8) 0.3603(4) 0.3619(6) 0.047(4) Uani 1 1 d . . . . .
C63 C 0.4740(6) 0.3890(3) 0.0575(6) 0.031(3) Uani 1 1 d . . . . .
C65 C 0.3437(6) 0.3744(3) 0.2696(8) 0.040(4) Uani 1 1 d . . . . .
N20 N 0.7429(5) 0.5015(3) 0.1729(6) 0.036(3) Uani 1 1 d . . . . .
N21 N 0.7451(4) 0.5309(3) 0.2612(5) 0.032(3) Uani 1 1 d . . . . .
N22 N 0.8218(5) 0.5575(3) 0.1711(6) 0.038(3) Uani 1 1 d . . . . .
C72 C 0.6699(6) 0.5496(4) 0.0036(6) 0.041(4) Uani 1 1 d . . . . .
H72 H 0.653392 0.568021 -0.008947 0.050 Uiso 1 1 calc R U . . .
C77 C 0.7272(5) 0.5695(3) 0.3629(6) 0.022(3) Uani 1 1 d . U . . .
C78 C 0.4385(12) 0.3584(6) 0.4737(9) 0.093(9) Uani 1 1 d . U . . .
H78A H 0.453406 0.347578 0.507425 0.112 Uiso 1 1 calc R U . . .
H78B H 0.407721 0.347351 0.462535 0.112 Uiso 1 1 calc R U . . .
C80 C 0.3053(7) 0.4104(4) 0.3432(8) 0.050(4) Uani 1 1 d . . . . .
H80A H 0.277904 0.412603 0.370710 0.076 Uiso 1 1 calc R U . . .
H80B H 0.336884 0.411748 0.363927 0.076 Uiso 1 1 calc R U . . .
H80C H 0.303473 0.427145 0.314343 0.076 Uiso 1 1 calc R U . . .
C82 C 0.6265(8) 0.2905(4) 0.3272(8) 0.045(5) Uani 1 1 d . . . . .
C83 C 0.7016(8) 0.4969(5) -0.0131(7) 0.055(5) Uani 1 1 d . U . . .
H83 H 0.705774 0.479923 -0.039221 0.066 Uiso 1 1 calc R U . . .
C85 C 0.6843(6) 0.5672(4) 0.1124(6) 0.035(3) Uani 1 1 d . . . . .
C86 C 0.6842(6) 0.5453(4) 0.0620(7) 0.038(4) Uani 1 1 d . . . . .
C88 C 0.3241(8) 0.2899(5) 0.1006(10) 0.057(6) Uani 1 1 d . . . . .
H88 H 0.299873 0.287351 0.130042 0.069 Uiso 1 1 calc R U . . .
C90 C 0.4152(7) 0.4294(4) 0.0180(7) 0.044(4) Uani 1 1 d . . . . .
H90A H 0.393483 0.433506 -0.015145 0.066 Uiso 1 1 calc R U . . .
H90B H 0.395468 0.429287 0.053612 0.066 Uiso 1 1 calc R U . . .
H90C H 0.440406 0.445851 0.020464 0.066 Uiso 1 1 calc R U . . .
C93 C 0.8198(11) 0.6243(5) -0.0489(8) 0.078(8) Uani 1 1 d . . . . .
H93A H 0.821126 0.621180 -0.090855 0.117 Uiso 1 1 calc R U . . .
H93B H 0.829701 0.645725 -0.039582 0.117 Uiso 1 1 calc R U . . .
H93C H 0.842327 0.609561 -0.029878 0.117 Uiso 1 1 calc R U . . .
C95 C 0.7444(7) 0.6660(4) 0.1718(8) 0.047(4) Uani 1 1 d . . . . .
H95 H 0.727596 0.684485 0.160387 0.057 Uiso 1 1 calc R U . . .
C97 C 0.7677(12) 0.6187(5) -0.0278(8) 0.086(9) Uani 1 1 d . . . . .
H97A H 0.757674 0.597155 -0.038213 0.103 Uiso 1 1 calc R U . . .
H97B H 0.745054 0.633298 -0.047911 0.103 Uiso 1 1 calc R U . . .
C103 C 0.7361(8) 0.7213(4) 0.2589(9) 0.057(5) Uani 1 1 d . . . . .
H10A H 0.730168 0.732890 0.295316 0.068 Uiso 1 1 calc R U . . .
H10B H 0.704810 0.721004 0.236540 0.068 Uiso 1 1 calc R U . . .
C109 C 0.7292(12) 0.6791(4) 0.0398(10) 0.086(9) Uani 1 1 d . . . . .
H10C H 0.700521 0.685991 0.063370 0.103 Uiso 1 1 calc R U . . .
H10D H 0.716943 0.674368 0.000438 0.103 Uiso 1 1 calc R U . . .
C115 C 0.9143(10) 0.5274(5) 0.3716(16) 0.119(14) Uani 1 1 d D . . . .
H11A H 0.913180 0.525585 0.414290 0.142 Uiso 1 1 calc R U . A .
H11B H 0.902548 0.507299 0.355235 0.142 Uiso 1 1 calc R U . . .
C118 C 0.6013(11) 0.2788(5) 0.4242(9) 0.071(6) Uani 1 1 d . . . . .
H118 H 0.576669 0.274108 0.452236 0.085 Uiso 1 1 calc R U . . .
C125 C 0.7844(10) 0.6948(6) 0.3772(9) 0.078(7) Uani 1 1 d . . . . .
H12A H 0.773847 0.681118 0.409499 0.093 Uiso 1 1 calc R U . . .
H12B H 0.764768 0.714259 0.379655 0.093 Uiso 1 1 calc R U . . .
C127 C 0.8149(7) 0.4448(4) 0.3543(10) 0.061(6) Uani 1 1 d . . . . .
H127 H 0.830468 0.433150 0.384163 0.074 Uiso 1 1 calc R U . . .
C133 C 0.8741(10) 0.5898(6) 0.4408(8) 0.077(8) Uani 1 1 d . . . . .
H13A H 0.883423 0.571375 0.464303 0.093 Uiso 1 1 calc R U . . .
H13B H 0.844128 0.599272 0.458221 0.093 Uiso 1 1 calc R U . . .
C136 C 0.7148(7) 0.4936(4) 0.0417(6) 0.046(4) Uani 1 1 d . U . . .
H136 H 0.728822 0.474521 0.054953 0.056 Uiso 1 1 calc R U . . .
C137 C 0.7756(6) 0.4916(3) 0.3200(7) 0.039(4) Uani 1 1 d . . . . .
C150 C 0.4276(16) 0.3944(9) 0.4882(11) 0.141(13) Uani 1 1 d . U . . .
H15G H 0.404302 0.395797 0.520599 0.211 Uiso 1 1 calc R U . . .
H15H H 0.458675 0.404881 0.498731 0.211 Uiso 1 1 calc R U . . .
H15I H 0.413313 0.404655 0.454158 0.211 Uiso 1 1 calc R U . . .
C153 C 0.7806(9) 0.7393(5) 0.2202(13) 0.089(9) Uani 1 1 d . . . . .
H15A H 0.770192 0.760734 0.211491 0.133 Uiso 1 1 calc R U . . .
H15B H 0.811372 0.739755 0.242672 0.133 Uiso 1 1 calc R U . . .
H15C H 0.786072 0.727896 0.184031 0.133 Uiso 1 1 calc R U . . .
N24 N 0.500000 0.3081(4) 0.0764(8) 0.035(4) Uani 1 2 d S TU P . .
C157 C 0.3975(6) 0.3024(3) 0.1681(6) 0.028(3) Uani 1 1 d . . . . .
C154 C 0.8389(8) 0.7030(5) 0.3858(10) 0.064(6) Uani 1 1 d . . . . .
H15D H 0.843219 0.713297 0.423310 0.097 Uiso 1 1 calc R U . . .
H15E H 0.858838 0.683830 0.384772 0.097 Uiso 1 1 calc R U . . .
H15F H 0.849733 0.717063 0.354845 0.097 Uiso 1 1 calc R U . . .
C158 C 0.4563(6) 0.3064(3) 0.1015(6) 0.031(3) Uani 1 1 d . . . . .
C160 C 0.8626(10) 0.5133(5) 0.0371(12) 0.086(8) Uani 1 1 d . U . . .
H16A H 0.831283 0.513669 0.014817 0.103 Uiso 1 1 calc R U . . .
H16B H 0.874232 0.491412 0.039228 0.103 Uiso 1 1 calc R U . . .
C164 C 0.6497(12) 0.2790(6) 0.4370(10) 0.078(8) Uani 1 1 d . . . . .
H164 H 0.658603 0.276438 0.476516 0.094 Uiso 1 1 calc R U . . .
C189 C 0.3138(14) 0.2859(5) 0.0431(13) 0.094(11) Uani 1 1 d . . . . .
H189 H 0.280225 0.282947 0.032007 0.113 Uiso 1 1 calc R U . . .
C186 C 0.8665(5) 0.5345(4) 0.2526(8) 0.035(4) Uani 1 1 d . . . . .
H186 H 0.888488 0.518195 0.263413 0.042 Uiso 1 1 calc R U . . .
C165 C 0.9190(10) 0.6150(8) 0.4414(11) 0.105(11) Uani 1 1 d . . . . .
H16C H 0.925858 0.621403 0.481283 0.157 Uiso 1 1 calc R U . . .
H16D H 0.948756 0.605522 0.424588 0.157 Uiso 1 1 calc R U . . .
H16E H 0.909529 0.633370 0.418518 0.157 Uiso 1 1 calc R U . . .
C195 C 0.9028(13) 0.5340(8) 0.0051(13) 0.125(12) Uani 1 1 d . U . . .
H19A H 0.908372 0.525746 -0.033946 0.187 Uiso 1 1 calc R U . . .
H19B H 0.891085 0.555611 0.002515 0.187 Uiso 1 1 calc R U . . .
H19C H 0.933962 0.533391 0.026884 0.187 Uiso 1 1 calc R U . . .
C190 C 0.9591(9) 0.4922(11) 0.178(3) 0.20(3) Uani 1 1 d D . . . .
H19D H 0.976914 0.472586 0.184636 0.301 Uiso 1 1 calc R U . . .
H19E H 0.974732 0.503614 0.146063 0.301 Uiso 1 1 calc R U . . .
H19F H 0.960076 0.504981 0.213105 0.301 Uiso 1 1 calc R U . . .
C268 C 0.9659(10) 0.5325(10) 0.353(3) 0.26(4) Uani 1 1 d D . . A -1
H26A H 0.986549 0.515123 0.366837 0.393 Uiso 1 1 calc R U . A -1
H26B H 0.967481 0.533800 0.311137 0.393 Uiso 1 1 calc R U . A -1
H26C H 0.978120 0.552098 0.370230 0.393 Uiso 1 1 calc R U . A -1
C261 C 0.6211(8) 0.6490(4) 0.2157(6) 0.092(8) Uani 1 1 d G U . . .
C262 C 0.6259(7) 0.6403(4) 0.1581(7) 0.084(8) Uani 1 1 d G U . . .
C263 C 0.6087(9) 0.6599(5) 0.1146(6) 0.120(10) Uani 1 1 d G U . . .
H263 H 0.612041 0.653962 0.075176 0.144 Uiso 1 1 calc R U . . .
C264 C 0.5867(10) 0.6883(4) 0.1288(8) 0.145(13) Uani 1 1 d G U . . .
H264 H 0.574970 0.701680 0.099068 0.174 Uiso 1 1 calc R U . . .
C265 C 0.5819(10) 0.6970(4) 0.1864(10) 0.159(14) Uani 1 1 d G U . . .
H265 H 0.566852 0.716323 0.196149 0.191 Uiso 1 1 calc R U . . .
C266 C 0.5991(9) 0.6773(4) 0.2299(7) 0.144(11) Uani 1 1 d G U . . .
H266 H 0.595805 0.683249 0.269339 0.173 Uiso 1 1 calc R U . . .
P1 P 0.8365(6) 0.7087(5) -0.1399(7) 0.228(8) Uani 1 1 d D U . . .
F1 F 0.7945(11) 0.7077(8) -0.1881(12) 0.221(13) Uani 1 1 d D U . . .
F2 F 0.8532(11) 0.6757(7) -0.1608(16) 0.259(16) Uani 1 1 d D U . . .
F3 F 0.8734(12) 0.7242(11) -0.1854(16) 0.287(17) Uani 1 1 d D U . . .
F4 F 0.7968(12) 0.6923(9) -0.1009(15) 0.273(17) Uani 1 1 d D U . . .
F5 F 0.8741(10) 0.7015(9) -0.0903(11) 0.229(14) Uani 1 1 d D U . . .
F6 F 0.8172(16) 0.7416(8) -0.1181(17) 0.288(18) Uani 1 1 d D U . . .
C269 C 0.8307(6) 0.5964(4) 0.3399(6) 0.039(4) Uani 1 1 d . . . . .
C270 C 0.8101(6) 0.6262(4) 0.3494(7) 0.041(4) Uani 1 1 d . . . . .
H270 H 0.813368 0.634350 0.387475 0.049 Uiso 1 1 calc R U . . .
C271 C 0.7862(6) 0.6447(4) 0.3112(6) 0.037(4) Uani 1 1 d . . . . .
C272 C 0.8252(7) 0.5539(3) 0.1120(7) 0.051(5) Uani 1 1 d D . . . .
C273 C 0.8014(5) 0.5730(3) 0.0713(6) 0.045(4) Uani 1 1 d D . . . .
H273 H 0.804234 0.567130 0.031853 0.054 Uiso 1 1 calc R U . . .
C201 C 0.4306(16) 0.5215(9) 0.1401(19) 0.056(9) Uani 0.5 1 d . U P . .
C202 C 0.4120(2) 0.54515(15) 0.1807(3) 0.057(11) Uani 0.5 1 d G U P . .
C203 C 0.3798(2) 0.52920(14) 0.2256(3) 0.053(14) Uani 0.5 1 d G U P . .
C204 C 0.3801(2) 0.49631(15) 0.2125(3) 0.074(16) Uani 0.5 1 d G U P . .
C205 C 0.4105(2) 0.49128(16) 0.1622(2) 0.049(9) Uani 0.5 1 d G U P . .
C206 C 0.4401(2) 0.46533(15) 0.1585(2) 0.044(7) Uani 0.5 1 d G U P . .
C207 C 0.4918(2) 0.46875(15) 0.1351(2) 0.055(8) Uani 0.5 1 d G U P . .
C208 C 0.5093(2) 0.49636(16) 0.1187(2) 0.066(8) Uani 0.5 1 d G U P . .
C209 C 0.4787(2) 0.52282(16) 0.1218(2) 0.066(9) Uani 0.5 1 d G U P . .
C210 C 0.5094(2) 0.55108(15) 0.1402(2) 0.065(9) Uani 0.5 1 d G U P . .
C211 C 0.4885(2) 0.57248(13) 0.1760(3) 0.055(8) Uani 0.5 1 d G U P . .
C212 C 0.4397(2) 0.56930(13) 0.1968(3) 0.050(8) Uani 0.5 1 d G U P . .
C213 C 0.4388(2) 0.58017(12) 0.2584(3) 0.054(8) Uani 0.5 1 d G U P . .
C214 C 0.4111(2) 0.56590(12) 0.2980(3) 0.057(10) Uani 0.5 1 d G U P . .
C215 C 0.3794(2) 0.53867(13) 0.2804(3) 0.058(12) Uani 0.5 1 d G U P . .
C216 C 0.3797(2) 0.51744(13) 0.3255(3) 0.060(13) Uani 0.5 1 d G U P . .
C217 C 0.3800(2) 0.48580(13) 0.3143(3) 0.064(13) Uani 0.5 1 d G U P . .
C218 C 0.3808(2) 0.47386(13) 0.2576(3) 0.060(11) Uani 0.5 1 d G U P . .
C219 C 0.4118(2) 0.44699(13) 0.2535(3) 0.046(8) Uani 0.5 1 d G U P . .
C220 C 0.4411(2) 0.44239(13) 0.2043(3) 0.073(15) Uani 0.5 1 d G . P . .
C221 C 0.4916(2) 0.43104(12) 0.2122(3) 0.042(9) Uani 0.5 1 d G U P . .
C222 C 0.5230(2) 0.44624(13) 0.1711(3) 0.053(10) Uani 0.5 1 d G . P . .
C223 C 0.5707(2) 0.45633(11) 0.1834(3) 0.046(8) Uani 0.5 1 d G U P . .
C224 C 0.5889(2) 0.48626(11) 0.1653(2) 0.040(8) Uani 0.5 1 d G U P . .
C225 C 0.5603(2) 0.50669(14) 0.13491(19) 0.068(9) Uani 0.5 1 d G U P . .
C226 C 0.5593(2) 0.53906(13) 0.14631(19) 0.064(9) Uani 0.5 1 d G U P . .
C227 C 0.5877(2) 0.55049(10) 0.18704(18) 0.055(10) Uani 0.5 1 d G U P . .
C228 C 0.5677(2) 0.57540(10) 0.2298(2) 0.055(8) Uani 0.5 1 d G U P . .
C229 C 0.5202(2) 0.58562(11) 0.2226(3) 0.066(8) Uani 0.5 1 d G U P . .
C230 C 0.4896(2) 0.59026(11) 0.2722(3) 0.062(8) Uani 0.5 1 d G U P . .
C231 C 0.5095(2) 0.58444(12) 0.3271(3) 0.059(10) Uani 0.5 1 d G U P . .
C232 C 0.4763(2) 0.56882(14) 0.3683(3) 0.063(10) Uani 0.5 1 d G U P . .
C233 C 0.4294(2) 0.55982(13) 0.3540(3) 0.061(9) Uani 0.5 1 d G U P . .
C234 C 0.4111(2) 0.52970(14) 0.3726(3) 0.058(10) Uani 0.5 1 d G U P . .
C235 C 0.4400(3) 0.50892(16) 0.4050(2) 0.079(13) Uani 0.5 1 d G U P . .
C236 C 0.4409(2) 0.47619(15) 0.3921(2) 0.048(9) Uani 0.5 1 d G . P . .
C237 C 0.4129(2) 0.46444(14) 0.3508(2) 0.067(11) Uani 0.5 1 d G U P . .
C238 C 0.4331(2) 0.43997(12) 0.3096(3) 0.058(9) Uani 0.5 1 d G U P . .
C239 C 0.4808(2) 0.43005(12) 0.3171(3) 0.054(8) Uani 0.5 1 d G U P . .
C240 C 0.5109(2) 0.42533(10) 0.2664(3) 0.063(9) Uani 0.5 1 d G U P . .
C241 C 0.5627(2) 0.43510(10) 0.2804(3) 0.049(8) Uani 0.5 1 d G U P . .
C242 C 0.5889(2) 0.44954(9) 0.2395(3) 0.047(8) Uani 0.5 1 d G U P . .
C243 C 0.6205(2) 0.47662(9) 0.2579(3) 0.057(10) Uani 0.5 1 d G U P . .
C244 C 0.6216(2) 0.49804(9) 0.2146(2) 0.053(11) Uani 0.5 1 d G U P . .
C245 C 0.6199(2) 0.52978(9) 0.22249(18) 0.057(13) Uani 0.5 1 d G U P . .
C246 C 0.6201(2) 0.54074(9) 0.28148(17) 0.058(12) Uani 0.5 1 d G U P . .
C247 C 0.5883(2) 0.56828(9) 0.2858(2) 0.069(11) Uani 0.5 1 d G U P . .
C248 C 0.5588(2) 0.57279(12) 0.3351(2) 0.072(12) Uani 0.5 1 d G U P . .
C249 C 0.5605(2) 0.54986(14) 0.3813(2) 0.080(13) Uani 0.5 1 d G U P . .
C250 C 0.5075(3) 0.54693(15) 0.4037(2) 0.056(9) Uani 0.5 1 d G U P . .
C251 C 0.4914(3) 0.51887(16) 0.4205(2) 0.094(11) Uani 0.5 1 d G U P . .
C252 C 0.5224(3) 0.49295(16) 0.4178(2) 0.086(12) Uani 0.5 1 d G U P . .
C253 C 0.4911(3) 0.46444(15) 0.3995(2) 0.080(12) Uani 0.5 1 d G U P . .
C254 C 0.5120(2) 0.44258(13) 0.3629(3) 0.045(8) Uani 0.5 1 d G U P . .
C255 C 0.5609(2) 0.44595(12) 0.3427(3) 0.046(7) Uani 0.5 1 d G U P . .
C256 C 0.5878(2) 0.46984(13) 0.3587(3) 0.059(12) Uani 0.5 1 d G U P . .
C257 C 0.6206(2) 0.48596(10) 0.3135(2) 0.062(15) Uani 0.5 1 d G U P . .
C258 C 0.6204(2) 0.51947(11) 0.32704(18) 0.063(15) Uani 0.5 1 d G U P . .
C259 C 0.5903(2) 0.52392(14) 0.37744(18) 0.064(13) Uani 0.5 1 d G U P . .
C260 C 0.5709(2) 0.49350(15) 0.3962(2) 0.073(13) Uani 0.5 1 d G U P . .
C301 C 1.0495(2) 0.67117(17) 0.2978(3) 0.097(18) Uani 0.5 1 d G U P . .
C302 C 1.0463(2) 0.70205(16) 0.2774(3) 0.070(15) Uani 0.5 1 d G U P . .
C303 C 1.0854(2) 0.70598(15) 0.2309(3) 0.059(11) Uani 0.5 1 d G U P . .
C304 C 1.1110(2) 0.67647(16) 0.2260(3) 0.078(11) Uani 0.5 1 d G U P . .
C305 C 1.0896(2) 0.65488(17) 0.2668(3) 0.105(17) Uani 0.5 1 d G U P . .
C306 C 1.0840(2) 0.62407(16) 0.2524(3) 0.084(11) Uani 0.5 1 d G U P . .
C307 C 1.0367(2) 0.60763(15) 0.2688(3) 0.090(11) Uani 0.5 1 d G U P . .
C308 C 1.0000(2) 0.62246(16) 0.2965(3) 0.089(10) Uani 1 2 d G TU P . .
C309 C 1.0069(2) 0.65399(17) 0.3119(3) 0.066(9) Uani 0.5 1 d G U P . .
C310 C 0.9579(2) 0.67123(15) 0.3049(2) 0.051(10) Uani 0.5 1 d G U P . .
C311 C 0.9586(2) 0.70112(14) 0.2852(3) 0.055(13) Uani 0.5 1 d G U P . .
C312 C 1.0000(2) 0.71653(14) 0.2707(3) 0.070(9) Uani 1 2 d G T P . .
C313 C 0.9939(2) 0.73607(12) 0.2180(3) 0.076(9) Uani 0.5 1 d G U P . .
C314 C 1.0279(2) 0.73907(12) 0.1769(3) 0.061(8) Uani 0.5 1 d G U P . .
C315 C 1.0771(2) 0.72306(14) 0.1839(3) 0.058(9) Uani 0.5 1 d G U P . .
C316 C 1.0920(2) 0.71300(14) 0.1298(3) 0.064(9) Uani 0.5 1 d G U P . .
C317 C 1.1164(2) 0.68494(15) 0.1237(3) 0.087(11) Uani 0.5 1 d G U P . .
C318 C 1.1265(2) 0.66539(15) 0.1713(3) 0.085(11) Uani 0.5 1 d G U P . .
C319 C 1.1202(2) 0.63327(15) 0.1565(4) 0.077(10) Uani 0.5 1 d G U P . .
C320 C 1.0995(2) 0.61243(14) 0.1967(4) 0.091(12) Uani 0.5 1 d G U P . .
C321 C 1.0640(2) 0.58944(13) 0.1759(4) 0.095(11) Uani 0.5 1 d G U P . .
C322 C 1.0259(2) 0.58578(13) 0.2184(4) 0.099(12) Uani 0.5 1 d G U P . .
C323 C 0.9761(2) 0.58193(11) 0.2050(3) 0.061(11) Uani 0.5 1 d G U P . .
C324 C 0.9377(2) 0.59825(11) 0.2354(3) 0.063(10) Uani 0.5 1 d G U P . .
C325 C 0.9477(2) 0.61855(13) 0.2792(2) 0.090(14) Uani 0.5 1 d G U P . .
C326 C 0.9233(2) 0.64752(13) 0.2855(2) 0.075(13) Uani 0.5 1 d G U P . .
C327 C 0.8885(2) 0.65528(11) 0.2487(2) 0.087(11) Uani 0.5 1 d G U P . .
C328 C 0.8857(2) 0.68893(10) 0.2241(3) 0.075(10) Uani 0.5 1 d G U P . .
C329 C 0.9194(2) 0.71032(11) 0.2431(3) 0.051(10) Uani 0.5 1 d G U P . .
C330 C 0.9412(2) 0.73152(11) 0.2029(3) 0.058(12) Uani 0.5 1 d G . P . .
C331 C 0.9269(2) 0.72991(11) 0.1447(3) 0.086(11) Uani 0.5 1 d G U P . .
C332 C 0.9668(2) 0.73381(13) 0.1022(3) 0.072(10) Uani 0.5 1 d G U P . .
C333 C 1.0151(2) 0.73793(13) 0.1178(3) 0.051(8) Uani 0.5 1 d G U P . .
C334 C 1.0538(2) 0.72158(14) 0.0869(3) 0.066(9) Uani 0.5 1 d G U P . .
C335 C 1.0436(2) 0.70123(16) 0.0410(3) 0.086(11) Uani 0.5 1 d G U P . .
C336 C 1.0699(2) 0.67191(17) 0.0364(3) 0.077(11) Uani 0.5 1 d G U P . .
C337 C 1.1032(2) 0.66355(16) 0.0730(3) 0.100(12) Uani 0.5 1 d G U P . .
C338 C 1.1056(2) 0.63045(15) 0.0964(4) 0.092(12) Uani 0.5 1 d G U P . .
C339 C 1.0702(2) 0.60924(15) 0.0766(4) 0.072(10) Uani 0.5 1 d G U P . .
C340 C 1.0501(2) 0.58803(13) 0.1185(4) 0.077(10) Uani 0.5 1 d G U P . .
C341 C 1.0000(2) 0.58302(13) 0.1027(3) 0.070(7) Uani 1 2 d G TU P . .
C342 C 0.9640(2) 0.58031(11) 0.1454(3) 0.076(13) Uani 0.5 1 d G U P . .
C343 C 0.9151(2) 0.59628(11) 0.1377(2) 0.089(14) Uani 0.5 1 d G U P . .
C344 C 0.8987(2) 0.60645(10) 0.1901(2) 0.104(16) Uani 0.5 1 d G U P . .
C345 C 0.8755(2) 0.63451(9) 0.1994(2) 0.086(11) Uani 0.5 1 d G U P . .
C346 C 0.8653(2) 0.65332(10) 0.1490(2) 0.084(11) Uani 0.5 1 d G U P . .
C347 C 0.8717(2) 0.68627(10) 0.1641(3) 0.074(10) Uani 0.5 1 d G U P . .
C348 C 0.8926(2) 0.70700(11) 0.1239(3) 0.082(10) Uani 0.5 1 d G U P . .
C349 C 0.9075(2) 0.69528(14) 0.0677(3) 0.084(10) Uani 0.5 1 d G U P . .
C350 C 0.9555(2) 0.71234(15) 0.0524(3) 0.081(10) Uani 0.5 1 d G U P . .
C351 C 0.9907(2) 0.69674(17) 0.0241(3) 0.072(10) Uani 0.5 1 d G U P . .
C352 C 0.9837(2) 0.66568(18) 0.0085(3) 0.070(11) Uani 0.5 1 d G U P . .
C353 C 1.0336(2) 0.64838(18) 0.0155(3) 0.061(10) Uani 0.5 1 d G U P . .
C354 C 1.0332(2) 0.61802(16) 0.0356(3) 0.064(10) Uani 0.5 1 d G U P . .
C355 C 0.9885(2) 0.60284(15) 0.0496(3) 0.063(9) Uani 0.5 1 d G U P . .
C356 C 0.9461(2) 0.61724(16) 0.0430(2) 0.059(11) Uani 0.5 1 d G U P . .
C357 C 0.9062(2) 0.61325(13) 0.0897(2) 0.088(14) Uani 0.5 1 d G U P . .
C358 C 0.8802(2) 0.64327(12) 0.0945(2) 0.097(15) Uani 0.5 1 d G U P . .
C359 C 0.9016(2) 0.66436(15) 0.0533(2) 0.104(17) Uani 0.5 1 d G U P . .
C360 C 0.9415(2) 0.64811(17) 0.0224(2) 0.065(11) Uani 0.5 1 d G U P . .

loop_
_atom_site_aniso_label
_atom_site_aniso_U_11
_atom_site_aniso_U_22
_atom_site_aniso_U_33
_atom_site_aniso_U_23
_atom_site_aniso_U_13
_atom_site_aniso_U_12
TB1 0.0412(4) 0.0156(3) 0.0291(5) 0.0014(5) 0.000 0.000
TB2 0.0379(3) 0.0190(3) 0.0319(4) -0.0013(4) -0.0060(4) -0.0008(2)
N1 0.049(8) 0.017(6) 0.039(7) 0.002(5) -0.007(6) -0.006(5)
C2 0.053(10) 0.021(7) 0.043(9) 0.006(6) -0.018(8) -0.003(7)
C3 0.096(16) 0.054(12) 0.033(10) 0.019(9) -0.039(10) -0.019(11)
C4 0.079(13) 0.054(11) 0.017(8) -0.001(7) -0.009(8) 0.016(10)
C5 0.067(6) 0.072(6) 0.063(6) 0.001(3) -0.001(3) 0.012(3)
C1 0.045(10) 0.025(9) 0.069(13) 0.002(8) 0.003(10) -0.010(8)
C73 0.024(8) 0.019(7) 0.115(17) -0.018(9) 0.013(9) -0.003(7)
C94 0.030(7) 0.026(7) 0.025(7) 0.012(6) -0.007(6) -0.004(6)
N3 0.044(7) 0.009(5) 0.028(6) 0.002(4) -0.009(5) 0.007(5)
C46 0.037(8) 0.011(6) 0.034(8) -0.002(6) 0.001(7) -0.001(6)
N4 0.042(7) 0.043(8) 0.019(6) -0.003(5) 0.001(5) -0.009(6)
N5 0.053(8) 0.034(7) 0.037(7) -0.011(6) -0.028(6) 0.013(6)
N6 0.056(7) 0.008(4) 0.066(10) -0.016(7) 0.003(9) 0.004(4)
N7 0.078(16) 0.037(11) 0.031(10) 0.004(8) 0.000 0.000
N8 0.051(7) 0.015(5) 0.035(8) 0.001(5) 0.009(6) 0.001(5)
C275 0.048(11) 0.017(8) 0.103(17) -0.005(9) -0.034(12) 0.018(8)
C6 0.077(13) 0.010(7) 0.055(11) 0.005(7) -0.003(10) 0.003(8)
N9 0.047(10) 0.016(8) 0.032(9) 0.003(7) 0.000 0.000
C7 0.055(10) 0.028(8) 0.037(9) -0.017(6) -0.027(7) 0.017(7)
N10 0.040(9) 0.005(6) 0.016(7) 0.001(5) 0.000 0.000
N11 0.042(6) 0.018(5) 0.039(8) -0.003(5) 0.004(5) 0.004(5)
C8 0.030(7) 0.020(7) 0.036(8) -0.002(6) -0.004(6) 0.001(6)
C9 0.079(13) 0.022(8) 0.023(8) 0.001(6) 0.010(8) 0.013(8)
C11 0.061(10) 0.019(6) 0.040(8) -0.005(6) -0.012(7) -0.001(7)
C12 0.035(9) 0.014(7) 0.111(17) 0.001(8) -0.015(9) -0.003(6)
C13 0.043(9) 0.027(7) 0.039(9) -0.015(6) -0.018(7) -0.006(7)
C14 0.032(6) 0.028(6) 0.031(8) 0.000(8) 0.002(9) 0.006(5)
C16 0.041(8) 0.020(7) 0.045(9) 0.008(6) -0.006(7) -0.016(6)
C17 0.085(15) 0.029(9) 0.065(13) -0.013(8) -0.029(11) 0.010(9)
N12 0.047(8) 0.014(5) 0.043(8) 0.002(5) -0.003(6) -0.010(5)
N13 0.054(8) 0.015(5) 0.031(6) -0.007(5) -0.002(6) -0.001(5)
C18 0.091(18) 0.031(10) 0.083(16) 0.008(10) -0.048(15) 0.013(11)
C19 0.075(13) 0.025(8) 0.046(10) 0.014(7) 0.015(9) -0.003(8)
C20 0.096(16) 0.075(14) 0.024(8) 0.006(8) 0.003(8) 0.003(11)
C21 0.058(11) 0.028(8) 0.062(12) -0.018(8) -0.007(9) -0.001(8)
C22 0.103(16) 0.036(9) 0.028(9) 0.002(7) 0.026(9) -0.029(10)
C23 0.099(18) 0.037(10) 0.053(12) -0.009(9) -0.040(13) 0.009(11)
C197 0.058(8) 0.018(6) 0.046(11) 0.002(8) 0.019(11) 0.012(5)
C24 0.053(10) 0.013(6) 0.056(10) -0.009(6) -0.005(8) -0.003(7)
C25 0.075(13) 0.033(9) 0.050(11) -0.009(8) 0.011(9) -0.021(9)
C27 0.091(16) 0.052(11) 0.028(9) 0.016(8) 0.009(9) -0.027(11)
C28 0.061(11) 0.033(9) 0.042(10) 0.005(7) -0.021(9) -0.005(8)
N15 0.050(8) 0.031(7) 0.029(7) 0.007(5) -0.017(6) -0.010(6)
C198 0.066(12) 0.035(9) 0.048(11) -0.027(8) 0.004(9) -0.016(8)
C29 0.048(10) 0.027(8) 0.047(10) -0.004(7) -0.001(7) 0.007(7)
N17 0.044(8) 0.025(7) 0.033(7) 0.016(5) -0.008(6) -0.017(6)
C30 0.097(15) 0.020(8) 0.050(10) -0.009(7) -0.021(10) 0.007(9)
C31 0.032(7) 0.022(7) 0.053(10) 0.003(7) 0.003(7) 0.004(6)
C32 0.060(11) 0.030(8) 0.037(9) -0.009(7) 0.010(8) -0.009(8)
C34 0.052(9) 0.012(6) 0.041(10) -0.001(5) 0.006(7) 0.004(6)
C35 0.059(12) 0.056(12) 0.052(11) -0.011(9) 0.000(9) 0.022(10)
C267 0.068(12) 0.036(10) 0.072(13) 0.033(9) -0.038(11) -0.008(9)
C36 0.035(8) 0.046(10) 0.072(12) 0.003(9) 0.005(8) 0.002(8)
N19 0.051(8) 0.022(6) 0.016(6) -0.001(4) -0.006(5) 0.006(5)
C37 0.037(9) 0.051(10) 0.042(9) 0.013(8) 0.013(7) 0.007(8)
C40 0.056(11) 0.036(9) 0.048(11) 0.007(8) -0.014(8) -0.006(8)
C42 0.080(17) 0.032(10) 0.085(16) 0.007(10) -0.019(13) -0.034(11)
C43 0.056(10) 0.026(7) 0.046(10) -0.006(6) -0.026(8) 0.005(7)
C44 0.106(17) 0.050(11) 0.032(10) -0.012(8) 0.033(10) -0.022(11)
C47 0.121(19) 0.043(11) 0.037(10) 0.023(8) -0.009(11) 0.018(12)
C48 0.056(11) 0.048(10) 0.042(10) 0.013(8) -0.002(8) 0.012(9)
C49 0.037(8) 0.015(6) 0.037(8) 0.001(6) -0.003(6) -0.011(6)
C51 0.073(12) 0.015(7) 0.053(11) -0.011(7) 0.019(9) 0.009(7)
C52 0.055(11) 0.034(9) 0.111(18) -0.023(11) 0.013(12) 0.005(9)
C53 0.068(13) 0.09(2) 0.15(3) -0.034(18) 0.017(15) 0.042(14)
N23 0.075(11) 0.033(8) 0.037(8) -0.017(6) 0.003(7) -0.013(7)
C55 0.043(9) 0.054(10) 0.039(9) 0.021(8) -0.028(7) -0.017(8)
C56 0.027(7) 0.031(8) 0.052(9) 0.004(7) 0.028(7) -0.001(6)
C59 0.036(8) 0.036(8) 0.028(7) -0.004(6) -0.001(6) 0.003(6)
C60 0.086(14) 0.040(9) 0.016(8) 0.003(6) 0.004(8) -0.008(9)
C63 0.049(8) 0.024(7) 0.019(7) -0.001(5) 0.007(6) -0.002(6)
C65 0.046(9) 0.017(7) 0.057(10) 0.014(7) 0.016(8) 0.001(6)
N20 0.036(6) 0.014(6) 0.057(9) 0.004(5) 0.003(6) 0.001(5)
N21 0.032(6) 0.027(6) 0.037(7) -0.009(5) -0.008(5) -0.002(5)
N22 0.025(6) 0.017(6) 0.072(10) -0.012(6) 0.002(6) -0.001(5)
C72 0.045(9) 0.053(10) 0.027(8) -0.010(7) -0.003(7) 0.001(8)
C77 0.020(3) 0.021(3) 0.025(3) 0.001(3) 0.000(3) -0.010(3)
C78 0.15(2) 0.088(17) 0.043(11) 0.000(11) 0.028(13) 0.067(17)
C80 0.048(10) 0.059(11) 0.044(10) -0.006(8) 0.020(8) 0.003(9)
C82 0.068(13) 0.027(9) 0.040(10) 0.004(7) -0.001(9) -0.002(9)
C83 0.096(13) 0.036(9) 0.033(9) -0.011(7) -0.004(8) 0.014(10)
C85 0.040(8) 0.041(8) 0.025(7) -0.012(6) -0.012(6) 0.014(7)
C86 0.032(8) 0.030(8) 0.053(10) -0.010(7) -0.010(7) -0.009(6)
C88 0.062(13) 0.040(11) 0.070(13) -0.014(9) -0.012(11) -0.029(10)
C90 0.065(11) 0.035(8) 0.032(8) 0.003(7) 0.006(8) 0.018(8)
C93 0.14(2) 0.065(14) 0.025(9) -0.010(9) 0.014(11) -0.041(15)
C95 0.068(12) 0.037(10) 0.036(10) 0.011(7) -0.005(8) -0.002(8)
C97 0.19(3) 0.048(12) 0.024(9) -0.001(8) -0.032(14) -0.018(15)
C103 0.065(12) 0.040(10) 0.065(13) -0.009(9) -0.026(10) -0.006(9)
C109 0.17(3) 0.024(9) 0.065(13) -0.004(9) -0.069(16) 0.017(12)
C115 0.10(2) 0.068(16) 0.19(3) 0.039(19) -0.11(2) -0.010(15)
C118 0.11(2) 0.050(12) 0.055(12) 0.019(10) -0.010(13) -0.005(13)
C125 0.101(18) 0.077(16) 0.056(13) -0.009(11) -0.025(12) -0.045(14)
C127 0.043(10) 0.042(10) 0.099(16) 0.035(11) -0.007(10) -0.002(8)
C133 0.101(18) 0.092(16) 0.039(10) 0.034(11) -0.037(11) -0.043(14)
C136 0.089(11) 0.020(6) 0.030(8) -0.018(6) -0.010(8) 0.014(7)
C137 0.045(9) 0.021(7) 0.051(10) 0.002(7) -0.009(7) -0.006(6)
C150 0.22(3) 0.15(3) 0.055(15) 0.004(16) 0.061(18) 0.05(2)
C153 0.105(17) 0.050(11) 0.111(19) -0.054(14) -0.060(18) 0.026(11)
N24 0.056(9) 0.013(7) 0.037(8) -0.005(6) 0.000 0.000
C157 0.042(9) 0.009(6) 0.032(8) 0.004(5) -0.012(7) 0.005(6)
C154 0.069(13) 0.053(12) 0.072(13) -0.013(10) 0.001(11) -0.025(10)
C158 0.045(9) 0.012(6) 0.037(8) 0.009(6) -0.003(7) -0.014(6)
C160 0.091(17) 0.043(11) 0.12(2) -0.039(12) 0.039(15) -0.008(11)
C164 0.12(2) 0.076(17) 0.042(12) 0.006(11) -0.026(14) 0.002(16)
C189 0.15(3) 0.035(12) 0.10(2) 0.024(13) -0.06(2) -0.039(16)
C186 0.018(7) 0.029(8) 0.057(10) 0.005(7) -0.022(7) -0.014(6)
C165 0.083(17) 0.15(3) 0.082(17) 0.019(17) -0.030(14) -0.086(19)
C195 0.15(2) 0.12(2) 0.105(19) -0.059(17) 0.076(18) -0.005(19)
C190 0.069(15) 0.17(4) 0.36(7) -0.09(4) -0.01(2) 0.050(18)
C268 0.13(4) 0.12(4) 0.53(11) 0.14(5) -0.13(5) 0.00(3)
C261 0.128(17) 0.075(13) 0.073(15) -0.039(12) -0.043(14) 0.068(13)
C262 0.102(17) 0.062(13) 0.087(15) -0.029(11) -0.049(13) 0.055(13)
C263 0.14(2) 0.088(16) 0.129(19) -0.006(15) -0.038(17) 0.044(15)
C264 0.20(3) 0.10(2) 0.13(2) -0.023(19) -0.05(2) 0.08(2)
C265 0.24(3) 0.13(2) 0.11(2) -0.02(2) -0.05(2) 0.10(2)
C266 0.18(2) 0.143(19) 0.112(17) -0.031(18) -0.049(18) 0.079(17)
P1 0.206(14) 0.296(19) 0.181(12) 0.140(13) 0.062(11) 0.120(14)
F1 0.23(3) 0.26(3) 0.17(2) 0.11(2) 0.03(2) 0.05(2)
F2 0.17(2) 0.28(3) 0.32(4) 0.12(3) 0.06(2) 0.15(2)
F3 0.21(3) 0.40(4) 0.25(3) 0.18(3) 0.10(2) 0.02(3)
F4 0.27(3) 0.32(4) 0.24(3) 0.20(3) 0.07(2) 0.11(3)
F5 0.18(2) 0.36(4) 0.147(19) 0.08(2) 0.005(17) 0.11(2)
F6 0.27(3) 0.31(4) 0.29(4) 0.09(3) 0.00(3) 0.14(3)
C269 0.041(9) 0.044(9) 0.031(8) 0.015(7) -0.001(6) -0.025(7)
C270 0.050(9) 0.032(8) 0.040(9) 0.006(7) -0.002(7) -0.018(7)
C271 0.047(9) 0.039(9) 0.027(8) -0.010(7) -0.001(7) -0.008(7)
C272 0.079(13) 0.017(7) 0.056(11) 0.001(7) 0.005(10) -0.012(8)
C273 0.052(10) 0.045(9) 0.038(9) -0.021(7) 0.014(8) -0.033(8)
C201 0.062(17) 0.039(15) 0.066(17) -0.019(14) -0.016(15) -0.025(14)
C202 0.05(3) 0.06(2) 0.05(2) 0.02(2) -0.02(2) -0.01(2)
C203 0.04(2) 0.06(3) 0.06(2) 0.03(3) -0.01(2) -0.01(2)
C204 0.06(3) 0.07(3) 0.10(3) 0.05(3) 0.00(3) -0.03(2)
C205 0.052(18) 0.044(15) 0.052(18) 0.001(15) -0.012(16) -0.025(15)
C206 0.046(12) 0.036(11) 0.049(12) -0.013(10) -0.007(10) -0.024(10)
C207 0.07(2) 0.046(14) 0.046(14) -0.027(12) -0.003(17) -0.024(17)
C208 0.08(2) 0.073(17) 0.042(14) 0.005(14) -0.029(15) -0.015(17)
C209 0.051(17) 0.068(18) 0.079(18) 0.017(17) -0.003(15) -0.025(15)
C210 0.07(2) 0.050(15) 0.076(16) 0.024(14) 0.007(16) -0.020(15)
C211 0.08(2) 0.030(12) 0.050(14) 0.011(11) 0.014(15) -0.006(14)
C212 0.065(15) 0.021(13) 0.065(15) 0.008(12) 0.011(14) 0.011(13)
C213 0.073(16) 0.023(13) 0.065(16) 0.005(12) 0.015(15) 0.017(13)
C214 0.07(2) 0.035(17) 0.070(19) -0.036(16) -0.004(17) 0.006(18)
C215 0.04(2) 0.06(2) 0.07(2) -0.03(2) 0.01(2) 0.01(2)
C216 0.04(3) 0.05(2) 0.08(2) -0.03(2) 0.01(2) 0.01(2)
C217 0.11(3) 0.04(2) 0.04(2) -0.015(19) 0.00(2) 0.00(2)
C218 0.09(3) 0.038(17) 0.047(18) -0.011(17) 0.00(2) -0.009(19)
C219 0.09(2) 0.021(14) 0.029(14) 0.005(13) -0.010(15) -0.017(16)
C220 0.09(3) 0.06(3) 0.06(3) -0.02(2) -0.05(3) -0.01(3)
C221 0.05(3) 0.027(11) 0.047(18) -0.026(11) 0.013(16) -0.001(13)
C222 0.032(16) 0.05(2) 0.08(3) -0.05(2) -0.011(18) 0.000(16)
C223 0.055(17) 0.035(15) 0.048(17) -0.011(14) 0.020(15) 0.011(14)
C224 0.038(17) 0.031(14) 0.050(18) -0.007(13) 0.017(16) -0.012(13)
C225 0.08(2) 0.07(2) 0.060(18) 0.002(17) 0.017(17) -0.019(18)
C226 0.08(2) 0.043(17) 0.067(18) 0.020(16) 0.024(17) -0.009(17)
C227 0.06(2) 0.036(16) 0.07(2) 0.001(17) 0.00(2) -0.023(16)
C228 0.055(16) 0.033(14) 0.08(2) 0.022(16) 0.007(19) -0.022(13)
C229 0.096(19) 0.024(11) 0.077(17) 0.000(15) 0.024(18) -0.027(12)
C230 0.09(2) 0.015(10) 0.077(16) 0.006(11) 0.022(17) 0.007(14)
C231 0.04(2) 0.038(13) 0.098(19) -0.016(13) 0.006(14) 0.021(12)
C232 0.077(19) 0.044(16) 0.070(19) -0.039(15) -0.008(15) 0.022(15)
C233 0.074(18) 0.041(15) 0.066(17) -0.033(15) 0.024(15) 0.011(14)
C234 0.06(2) 0.046(16) 0.07(2) -0.046(16) 0.019(19) -0.003(16)
C235 0.10(3) 0.11(3) 0.027(17) -0.024(19) -0.003(19) 0.06(3)
C236 0.05(2) 0.05(2) 0.04(2) 0.002(18) 0.028(17) -0.003(19)
C237 0.12(3) 0.043(17) 0.041(18) -0.006(16) 0.013(19) -0.010(19)
C238 0.11(2) 0.027(15) 0.040(17) 0.004(14) 0.010(17) -0.001(16)
C239 0.080(19) 0.029(12) 0.055(15) 0.007(13) -0.021(13) -0.018(13)
C240 0.09(2) 0.027(12) 0.071(16) 0.000(13) -0.006(16) -0.003(15)
C241 0.070(16) 0.025(12) 0.052(15) -0.010(12) -0.009(14) 0.017(12)
C242 0.054(18) 0.028(15) 0.061(19) -0.013(14) 0.011(15) 0.011(14)
C243 0.050(19) 0.048(19) 0.07(2) -0.026(18) 0.010(19) 0.009(17)
C244 0.05(2) 0.042(18) 0.07(2) -0.019(17) 0.01(2) -0.001(18)
C245 0.05(2) 0.04(2) 0.08(3) -0.02(2) 0.00(2) -0.021(19)
C246 0.04(2) 0.05(2) 0.09(3) -0.02(2) 0.00(2) -0.027(18)
C247 0.06(2) 0.044(19) 0.10(2) -0.015(19) 0.01(2) -0.030(18)
C248 0.08(2) 0.05(2) 0.09(3) -0.01(2) -0.02(2) -0.04(2)
C249 0.09(3) 0.09(3) 0.06(2) -0.03(2) -0.04(2) 0.01(2)
C250 0.06(2) 0.053(16) 0.057(17) -0.039(14) -0.009(18) 0.014(18)
C251 0.13(3) 0.10(2) 0.050(15) -0.035(16) 0.00(2) 0.05(2)
C252 0.13(3) 0.08(2) 0.054(16) -0.014(17) -0.013(18) 0.05(2)
C253 0.12(3) 0.09(2) 0.027(14) -0.004(14) 0.00(2) 0.04(3)
C254 0.06(2) 0.036(12) 0.034(12) 0.006(10) -0.012(12) 0.005(12)
C255 0.064(16) 0.030(13) 0.045(16) -0.001(13) -0.025(14) 0.005(13)
C256 0.05(2) 0.05(2) 0.09(3) -0.01(2) -0.03(2) 0.032(17)
C257 0.04(2) 0.05(3) 0.09(3) 0.00(3) -0.03(2) 0.01(2)
C258 0.03(2) 0.07(3) 0.09(3) -0.02(3) -0.01(2) 0.01(2)
C259 0.07(3) 0.06(2) 0.05(3) -0.03(2) -0.03(2) 0.04(2)
C260 0.07(3) 0.08(3) 0.06(2) -0.05(2) -0.01(2) 0.02(2)
C301 0.08(3) 0.11(4) 0.10(4) 0.01(3) -0.03(3) 0.01(3)
C302 0.10(3) 0.05(3) 0.06(3) 0.01(2) -0.02(3) -0.01(3)
C303 0.07(2) 0.014(12) 0.10(3) -0.021(19) 0.03(2) -0.015(14)
C304 0.06(2) 0.024(17) 0.15(3) 0.00(3) -0.03(3) 0.002(15)
C305 0.04(2) 0.15(4) 0.13(4) 0.01(3) -0.05(2) 0.04(3)
C306 0.10(2) 0.050(18) 0.11(2) 0.037(17) -0.032(19) 0.014(18)
C307 0.11(2) 0.052(17) 0.11(2) 0.026(16) -0.031(18) 0.027(16)
C308 0.11(2) 0.08(2) 0.08(2) 0.029(17) 0.000 0.000
C309 0.08(3) 0.068(18) 0.046(15) -0.003(14) -0.02(2) 0.01(3)
C310 0.08(2) 0.042(19) 0.027(17) 0.007(15) -0.004(19) 0.03(2)
C311 0.08(3) 0.06(3) 0.029(19) -0.032(18) -0.02(2) 0.02(2)
C312 0.12(3) 0.033(14) 0.057(17) -0.033(13) 0.000 0.000
C313 0.12(2) 0.018(9) 0.087(19) -0.006(14) -0.02(3) 0.00(2)
C314 0.071(18) 0.022(13) 0.090(19) -0.002(15) -0.014(17) -0.018(14)
C315 0.067(16) 0.027(13) 0.081(17) 0.005(14) -0.011(15) -0.031(13)
C316 0.055(15) 0.037(14) 0.099(18) 0.012(14) 0.016(14) -0.028(13)
C317 0.057(16) 0.083(19) 0.12(2) 0.011(17) 0.033(16) -0.019(16)
C318 0.039(16) 0.08(2) 0.14(2) 0.00(2) 0.012(18) 0.013(17)
C319 0.039(15) 0.077(18) 0.117(19) -0.020(17) 0.016(15) 0.013(15)
C320 0.09(2) 0.055(17) 0.13(2) 0.018(16) -0.015(18) 0.032(16)
C321 0.10(2) 0.040(17) 0.14(3) 0.01(2) -0.01(2) 0.032(18)
C322 0.11(2) 0.047(18) 0.13(2) 0.01(2) -0.01(2) 0.045(19)
C323 0.11(3) 0.023(15) 0.05(2) 0.020(14) -0.016(18) -0.012(18)
C324 0.050(17) 0.046(18) 0.09(3) 0.035(19) -0.025(19) -0.027(15)
C325 0.12(3) 0.07(3) 0.08(3) -0.02(2) 0.05(3) -0.03(3)
C326 0.10(3) 0.05(2) 0.08(3) -0.01(2) 0.04(2) 0.01(2)
C327 0.061(19) 0.056(18) 0.14(3) -0.008(19) 0.03(2) -0.029(17)
C328 0.055(16) 0.036(17) 0.13(3) -0.03(2) 0.00(2) -0.004(14)
C329 0.041(17) 0.07(2) 0.043(17) -0.022(15) 0.021(14) 0.018(16)
C330 0.07(3) 0.024(16) 0.08(3) -0.006(16) 0.03(2) 0.025(19)
C331 0.10(2) 0.049(18) 0.11(2) 0.020(18) -0.012(19) 0.037(17)
C332 0.096(19) 0.036(15) 0.084(18) 0.034(14) -0.017(16) 0.020(15)
C333 0.058(19) 0.018(11) 0.076(18) 0.027(12) -0.011(14) -0.008(11)
C334 0.078(19) 0.032(15) 0.09(2) 0.024(16) 0.014(17) -0.012(15)
C335 0.12(3) 0.07(2) 0.066(19) -0.001(18) 0.03(2) -0.01(2)
C336 0.11(3) 0.07(2) 0.057(18) 0.002(17) 0.030(19) 0.011(19)
C337 0.09(2) 0.09(2) 0.12(2) -0.027(19) 0.066(19) 0.00(2)
C338 0.077(18) 0.087(19) 0.11(2) -0.031(17) 0.030(17) 0.006(17)
C339 0.11(3) 0.038(16) 0.067(19) -0.023(15) -0.011(19) 0.022(18)
C340 0.13(2) 0.034(15) 0.070(19) -0.013(15) -0.002(18) 0.039(17)
C341 0.117(18) 0.024(10) 0.069(14) -0.029(10) 0.000 0.000
C342 0.12(3) 0.032(19) 0.08(3) 0.014(18) -0.03(2) -0.02(2)
C343 0.11(3) 0.07(3) 0.09(3) 0.01(2) -0.04(3) -0.07(2)
C344 0.07(3) 0.08(3) 0.16(4) 0.01(3) 0.01(3) -0.07(2)
C345 0.052(18) 0.07(2) 0.14(3) -0.008(19) 0.029(19) -0.027(17)
C346 0.054(18) 0.058(19) 0.14(3) -0.041(19) -0.011(19) -0.015(17)
C347 0.040(16) 0.043(17) 0.14(3) -0.043(19) -0.016(18) 0.005(15)
C348 0.065(17) 0.067(17) 0.114(19) 0.020(16) -0.017(16) 0.042(15)
C349 0.09(2) 0.067(19) 0.10(2) 0.057(17) -0.026(19) 0.029(17)
C350 0.10(2) 0.061(19) 0.08(2) 0.039(17) -0.033(19) 0.026(18)
C351 0.11(3) 0.054(15) 0.051(15) 0.008(13) 0.008(18) -0.005(19)
C352 0.12(3) 0.049(16) 0.043(15) -0.004(14) 0.009(16) 0.009(16)
C353 0.10(3) 0.048(18) 0.035(16) -0.006(15) 0.034(16) 0.015(16)
C354 0.10(3) 0.035(16) 0.056(17) -0.026(14) -0.016(17) 0.033(16)
C355 0.10(3) 0.032(13) 0.055(14) -0.028(12) 0.015(15) 0.010(14)
C356 0.04(2) 0.09(3) 0.037(19) -0.015(19) 0.001(16) 0.03(2)
C357 0.08(3) 0.06(2) 0.12(3) -0.07(2) -0.03(3) 0.00(2)
C358 0.10(3) 0.07(3) 0.13(3) -0.02(3) -0.05(3) -0.01(3)
C359 0.13(4) 0.10(3) 0.08(3) 0.00(2) -0.08(3) 0.00(3)
C360 0.08(3) 0.07(2) 0.05(2) -0.027(19) -0.022(19) 0.03(2)

loop_
_atom_type_symbol
_atom_type_description
_atom_type_scat_dispersion_real
_atom_type_scat_dispersion_imag
_atom_type_scat_source
C C 0.0033 0.0016 'International Tables Vol C Tables 4.2.6.8 and 6.1.1.4'
H H 0.0000 0.0000 'International Tables Vol C Tables 4.2.6.8 and 6.1.1.4'
F F 0.0171 0.0103 'International Tables Vol C Tables 4.2.6.8 and 6.1.1.4'
N N 0.0061 0.0033 'International Tables Vol C Tables 4.2.6.8 and 6.1.1.4'
P P 0.1023 0.0942 'International Tables Vol C Tables 4.2.6.8 and 6.1.1.4'
Tb Tb -0.1723 4.1537 'International Tables Vol C Tables 4.2.6.8 and 6.1.1.4'

loop_
_geom_angle_atom_site_label_1
_geom_angle_atom_site_label_2
_geom_angle_atom_site_label_3
_geom_angle
_geom_angle_site_symmetry_1
_geom_angle_site_symmetry_3
_geom_angle_publ_flag
N10 TB1 N17 143.4(3) . . ?
N10 TB1 N17 143.4(3) . 3_655 ?
N17 TB1 N17 67.7(6) . 3_655 ?
N10 TB1 N9 117.9(6) . . ?
N17 TB1 N9 79.2(5) . . ?
N17 TB1 N9 79.2(5) 3_655 . ?
N10 TB1 N8 73.6(3) . 3_655 ?
N17 TB1 N8 81.4(4) . 3_655 ?
N17 TB1 N8 142.6(4) 3_655 3_655 ?
N9 TB1 N8 74.6(3) . 3_655 ?
N10 TB1 N8 73.6(3) . . ?
N17 TB1 N8 142.6(4) . . ?
N17 TB1 N8 81.4(4) 3_655 . ?
N9 TB1 N8 74.6(3) . . ?
N8 TB1 N8 115.8(5) 3_655 . ?
N10 TB1 N3 79.3(4) . 3_655 ?
N17 TB1 N3 69.7(4) . 3_655 ?
N17 TB1 N3 108.0(4) 3_655 3_655 ?
N9 TB1 N3 141.5(3) . 3_655 ?
N8 TB1 N3 78.6(4) 3_655 3_655 ?
N8 TB1 N3 143.1(4) . 3_655 ?
N10 TB1 N3 79.3(4) . . ?
N17 TB1 N3 108.0(4) . . ?
N17 TB1 N3 69.7(4) 3_655 . ?
N9 TB1 N3 141.5(3) . . ?
N8 TB1 N3 143.1(4) 3_655 . ?
N8 TB1 N3 78.6(4) . . ?
N3 TB1 N3 72.1(6) 3_655 . ?
N1 TB2 N4 141.9(4) . . ?
N1 TB2 N22 74.0(4) . . ?
N4 TB2 N22 143.8(5) . . ?
N1 TB2 N15 116.3(4) . . ?
N4 TB2 N15 81.8(4) . . ?
N22 TB2 N15 73.3(5) . . ?
N1 TB2 N13 74.2(4) . . ?
N4 TB2 N13 80.0(4) . . ?
N22 TB2 N13 116.4(4) . . ?
N15 TB2 N13 73.9(4) . . ?
N1 TB2 N21 143.5(4) . . ?
N4 TB2 N21 69.1(4) . . ?
N22 TB2 N21 80.7(4) . . ?
N15 TB2 N21 79.8(4) . . ?
N13 TB2 N21 141.8(4) . . ?
N1 TB2 N19 80.8(4) . . ?
N4 TB2 N19 106.4(4) . . ?
N22 TB2 N19 79.5(4) . . ?
N15 TB2 N19 141.2(4) . . ?
N13 TB2 N19 144.3(4) . . ?
N21 TB2 N19 68.8(4) . . ?
N1 TB2 N11 79.7(4) . . ?
N4 TB2 N11 68.9(4) . . ?
N22 TB2 N11 141.8(4) . . ?
N15 TB2 N11 144.5(4) . . ?
N13 TB2 N11 81.3(4) . . ?
N21 TB2 N11 106.6(4) . . ?
N19 TB2 N11 69.3(4) . . ?
C2 N1 C5 105.9 . . ?
C2 N1 TB2 126.3(6) . . ?
C5 N1 TB2 122.6(6) . . ?
N1 C2 C95 124.7(10) . . ?
N1 C2 C3 110.9 . . ?
C95 C2 C3 124.4(10) . . ?
C4 C3 C2 106.7 . . ?
C4 C3 C109 127.4(12) . . ?
C2 C3 C109 125.3(13) . . ?
C3 C4 C5 106.6 . . ?
C3 C4 C97 126.3(12) . . ?
C5 C4 C97 126.7(12) . . ?
N1 C5 C273 124.6(10) . . ?
N1 C5 C4 109.8 . . ?
C273 C5 C4 121.7(10) . . ?
N17 C1 N6 132.7(19) . . ?
N17 C1 C82 108.1(17) . . ?
N6 C1 C82 119.0(17) . . ?
C186 C73 N22 124.6(18) . . ?
C186 C73 C12 129.8(19) . . ?
N22 C73 C12 104.0(18) . . ?
C46 C94 C49 125.4(13) . . ?
C46 C94 H94 117.3 . . ?
C49 C94 H94 117.3 . . ?
C157 N3 C158 107.1(12) . . ?
C157 N3 TB1 125.7(10) . . ?
C158 N3 TB1 123.3(10) . . ?
N8 C46 C94 126.0(14) . . ?
N8 C46 C34 110.7(13) . . ?
C94 C46 C34 123.0(14) . . ?
C77 N4 C13 101.6(11) . . ?
C77 N4 TB2 124.9(10) . . ?
C13 N4 TB2 126.0(10) . . ?
C85 N5 C7 120.3(12) . . ?
C157 N6 C1 120.9(14) 3_655 . ?
C19 N7 C19 125(2) . 3_655 ?
C46 N8 C9 107.7(13) . . ?
C46 N8 TB1 124.1(9) . . ?
C9 N8 TB1 123.3(10) . . ?
C88 C275 C6 123(2) . . ?
C88 C275 C157 129(2) . . ?
C6 C275 C157 107.5(17) . . ?
C17 C6 C275 121(2) . . ?
C17 C6 C158 134(2) . . ?
C275 C6 C158 104.8(15) . . ?
C60 N9 C60 107.9(18) 3_655 . ?
C60 N9 TB1 124.3(9) 3_655 . ?
C60 N9 TB1 124.3(9) . . ?
N5 C7 N11 129.1(13) . . ?
N5 C7 C262 122.0(13) . . ?
N11 C7 C262 108.7(12) . . ?
C49 N10 C49 106.7(15) . 3_655 ?
C49 N10 TB1 124.4(8) . . ?
C49 N10 TB1 124.4(8) 3_655 . ?
C43 N11 C7 110.0(12) . . ?
C43 N11 TB2 121.8(10) . . ?
C7 N11 TB2 121.3(10) . . ?
N12 C8 N21 125.8(13) . . ?
N12 C8 C137 123.6(14) . . ?
N21 C8 C137 110.5(13) . . ?
N8 C9 C27 125.6(18) . . ?
N8 C9 C65 110.8(14) . . ?
C27 C9 C65 123.5(17) . . ?
C86 C11 C136 121.2(15) . . ?
C86 C11 C24 106.4(13) . . ?
C136 C11 C24 132.4(15) . . ?
C52 C12 C73 112.9(16) . . ?
C52 C12 C53 127(2) . . ?
C73 C12 C53 120(2) . . ?
N23 C13 C32 123.7(14) . . ?
N23 C13 N4 122.6(13) . . ?
C32 C13 N4 113.7(14) . . ?
N20 C14 N21 127.9(13) . . ?
N20 C14 C31 121.8(13) . . ?
N21 C14 C31 110.3(15) . . ?
C22 C16 C32 121.5(16) . . ?
C22 C16 C77 134.9(15) . . ?
C32 C16 C77 103.6(13) . . ?
C6 C17 C23 119(2) . . ?
C6 C17 H17 120.7 . . ?
C23 C17 H17 120.7 . . ?
C8 N12 C77 124.1(13) . . ?
C271 N13 C197 107.1(14) . . ?
C271 N13 TB2 123.7(10) . . ?
C197 N13 TB2 122.8(11) . . ?
C164 C18 C42 121(2) . . ?
C164 C18 H18 119.3 . . ?
C42 C18 H18 119.3 . . ?
N7 C19 N17 124.8(18) . . ?
N7 C19 C28 121.9(16) . . ?
N17 C19 C28 113.3(16) . . ?
C20 C20 C60 109.3(12) 3_655 . ?
C20 C20 C78 130.0(13) 3_655 . ?
C60 C20 C78 121(2) . . ?
C44 C21 C32 118.2(18) . . ?
C44 C21 H21 120.9 . . ?
C32 C21 H21 120.9 . . ?
C16 C22 C25 119.7(19) . . ?
C16 C22 H22 120.1 . . ?
C25 C22 H22 120.1 . . ?
C189 C23 C17 118(2) . . ?
C189 C23 H23 120.9 . . ?
C17 C23 H23 120.9 . . ?
C95 C197 N13 125.8(16) . . ?
C95 C197 C51 124.0(14) . . ?
N13 C197 C51 110.0(18) . . ?
N20 C24 N19 130.5(15) . . ?
N20 C24 C11 122.5(13) . . ?
N19 C24 C11 106.9(13) . . ?
C44 C25 C22 117.0(19) . . ?
C44 C25 H25 121.5 . . ?
C22 C25 H25 121.5 . . ?
C60 C27 C9 128.6(18) . . ?
C60 C27 H27 115.7 . . ?
C9 C27 H27 115.7 . . ?
C82 C28 C19 107.1(15) . . ?
C82 C28 C118 119(2) . . ?
C19 C28 C118 134(2) . . ?
C40 N15 C269 107.5(13) . . ?
C40 N15 TB2 124.3(11) . . ?
C269 N15 TB2 122.2(11) . . ?
C51 C198 C271 108.4(13) . . ?
C51 C198 C125 131.4(18) . . ?
C271 C198 C125 120.0(18) . . ?
C56 C29 H29A 109.5 . . ?
C56 C29 H29B 109.5 . . ?
H29A C29 H29B 109.5 . . ?
C56 C29 H29C 109.5 . . ?
H29A C29 H29C 109.5 . . ?
H29B C29 H29C 109.5 . . ?
C1 N17 C19 107.1(16) . . ?
C1 N17 TB1 119.6(11) . . ?
C19 N17 TB1 124.7(12) . . ?
C72 C30 C83 121.0(17) . . ?
C72 C30 H30 119.5 . . ?
C83 C30 H30 119.5 . . ?
C36 C31 C137 119.1(15) . . ?
C36 C31 C14 135.9(17) . . ?
C137 C31 C14 104.8(13) . . ?
C13 C32 C21 136.2(17) . . ?
C13 C32 C16 106.4(14) . . ?
C21 C32 C16 117.3(16) . . ?
C65 C34 C46 105.1(14) . . ?
C65 C34 C56 127.3(15) . . ?
C46 C34 C56 127.6(13) . . ?
C127 C35 C36 123.0(18) . . ?
C127 C35 H35 118.5 . . ?
C36 C35 H35 118.5 . . ?
C55 C267 C40 104.7(13) . . ?
C55 C267 C115 132(2) . . ?
C40 C267 C115 123(2) . . ?
C31 C36 C35 117.9(18) . . ?
C31 C36 H36 121.1 . . ?
C35 C36 H36 121.1 . . ?
C85 N19 C24 112.3(12) . . ?
C85 N19 TB2 118.3(10) . . ?
C24 N19 TB2 119.9(10) . . ?
C80 C37 C65 111.5(14) . . ?
C80 C37 H37A 109.3 . . ?
C65 C37 H37A 109.3 . . ?
C80 C37 H37B 109.3 . . ?
C65 C37 H37B 109.3 . . ?
H37A C37 H37B 108.0 . . ?
C186 C40 N15 125.4(16) . . ?
C186 C40 C267 122.9(17) . . ?
N15 C40 C267 111.0(15) . . ?
C18 C42 C82 112(2) . . ?
C18 C42 H42 123.8 . . ?
C82 C42 H42 123.8 . . ?
N23 C43 N11 130.7(15) . . ?
N23 C43 C261 121.6(15) . . ?
N11 C43 C261 107.5(13) . . ?
C21 C44 C25 126.0(17) . . ?
C21 C44 H44 117.0 . . ?
C25 C44 H44 117.0 . . ?
C109 C47 H47A 109.5 . . ?
C109 C47 H47B 109.5 . . ?
H47A C47 H47B 109.5 . . ?
C109 C47 H47C 109.5 . . ?
H47A C47 H47C 109.5 . . ?
H47B C47 H47C 109.5 . . ?
C137 C48 C127 115.9(17) . . ?
C137 C48 H48 122.0 . . ?
C127 C48 H48 122.0 . . ?
N10 C49 C94 126.6(13) . . ?
N10 C49 C63 112.5(13) . . ?
C94 C49 C63 120.8(13) . . ?
C198 C51 C103 127.9(16) . . ?
C198 C51 C197 105.8(15) . . ?
C103 C51 C197 125.5(18) . . ?
C12 C52 C272 103.1(17) . . ?
C12 C52 C160 130.7(19) . . ?
C272 C52 C160 126(2) . . ?
C190 C53 C12 116(3) . . ?
C190 C53 H53A 108.3 . . ?
C12 C53 H53A 108.3 . . ?
C190 C53 H53B 108.3 . . ?
C12 C53 H53B 108.3 . . ?
H53A C53 H53B 107.4 . . ?
C43 N23 C13 123.5(14) . . ?
C267 C55 C269 107.7(14) . . ?
C267 C55 C133 127.3(17) . . ?
C269 C55 C133 124.9(19) . . ?
C34 C56 C29 109.9(13) . . ?
C34 C56 H56A 109.7 . . ?
C29 C56 H56A 109.7 . . ?
C34 C56 H56B 109.7 . . ?
C29 C56 H56B 109.7 . . ?
H56A C56 H56B 108.2 . . ?
C63 C59 C90 115.9(13) . . ?
C63 C59 H59A 108.3 . . ?
C90 C59 H59A 108.3 . . ?
C63 C59 H59B 108.3 . . ?
C90 C59 H59B 108.3 . . ?
H59A C59 H59B 107.4 . . ?
C27 C60 N9 124.2(14) . . ?
C27 C60 C20 129.3(18) . . ?
N9 C60 C20 106.6(17) . . ?
C63 C63 C49 104.1(8) 3_655 . ?
C63 C63 C59 128.5(8) 3_655 . ?
C49 C63 C59 127.3(14) . . ?
C34 C65 C9 105.6(15) . . ?
C34 C65 C37 128.8(16) . . ?
C9 C65 C37 125.3(15) . . ?
C14 N20 C24 122.6(13) . . ?
C14 N21 C8 107.4(13) . . ?
C14 N21 TB2 121.9(10) . . ?
C8 N21 TB2 121.6(9) . . ?
C272 N22 C73 108.6(14) . . ?
C272 N22 TB2 127.1(11) . . ?
C73 N22 TB2 121.1(12) . . ?
C30 C72 C86 116.6(16) . . ?
C30 C72 H72 121.7 . . ?
C86 C72 H72 121.7 . . ?
N12 C77 N4 125.3(13) . . ?
N12 C77 C16 121.0(12) . . ?
N4 C77 C16 113.5(12) . . ?
C20 C78 C150 104(2) . . ?
C20 C78 H78A 111.0 . . ?
C150 C78 H78A 111.0 . . ?
C20 C78 H78B 111.0 . . ?
C150 C78 H78B 111.0 . . ?
H78A C78 H78B 109.0 . . ?
C37 C80 H80A 109.5 . . ?
C37 C80 H80B 109.5 . . ?
H80A C80 H80B 109.5 . . ?
C37 C80 H80C 109.5 . . ?
H80A C80 H80C 109.5 . . ?
H80B C80 H80C 109.5 . . ?
C28 C82 C42 125.7(19) . . ?
C28 C82 C1 103.6(17) . . ?
C42 C82 C1 130.7(19) . . ?
C136 C83 C30 120.7(16) . . ?
C136 C83 H83 119.6 . . ?
C30 C83 H83 119.6 . . ?
N5 C85 N19 131.3(13) . . ?
N5 C85 C86 121.0(13) . . ?
N19 C85 C86 107.4(13) . . ?
C11 C86 C72 120.9(15) . . ?
C11 C86 C85 107.1(14) . . ?
C72 C86 C85 131.6(15) . . ?
C189 C88 C275 114(3) . . ?
C189 C88 H88 122.8 . . ?
C275 C88 H88 122.8 . . ?
C59 C90 H90A 109.5 . . ?
C59 C90 H90B 109.5 . . ?
H90A C90 H90B 109.5 . . ?
C59 C90 H90C 109.5 . . ?
H90A C90 H90C 109.5 . . ?
H90B C90 H90C 109.5 . . ?
C97 C93 H93A 109.5 . . ?
C97 C93 H93B 109.5 . . ?
H93A C93 H93B 109.5 . . ?
C97 C93 H93C 109.5 . . ?
H93A C93 H93C 109.5 . . ?
H93B C93 H93C 109.5 . . ?
C197 C95 C2 126.2(15) . . ?
C197 C95 H95 116.9 . . ?
C2 C95 H95 116.9 . . ?
C93 C97 C4 113.1(18) . . ?
C93 C97 H97A 109.0 . . ?
C4 C97 H97A 109.0 . . ?
C93 C97 H97B 109.0 . . ?
C4 C97 H97B 109.0 . . ?
H97A C97 H97B 107.8 . . ?
C51 C103 C153 109.7(17) . . ?
C51 C103 H10A 109.7 . . ?
C153 C103 H10A 109.7 . . ?
C51 C103 H10B 109.7 . . ?
C153 C103 H10B 109.7 . . ?
H10A C103 H10B 108.2 . . ?
C3 C109 C47 113(2) . . ?
C3 C109 H10C 109.0 . . ?
C47 C109 H10C 109.0 . . ?
C3 C109 H10D 109.0 . . ?
C47 C109 H10D 109.0 . . ?
H10C C109 H10D 107.8 . . ?
C268 C115 C267 113(2) . . ?
C268 C115 H11A 108.9 . . ?
C267 C115 H11A 108.9 . . ?
C268 C115 H11B 108.9 . . ?
C267 C115 H11B 108.9 . . ?
H11A C115 H11B 107.7 . . ?
C164 C118 C28 116(2) . . ?
C164 C118 H118 122.1 . . ?
C28 C118 H118 122.1 . . ?
C198 C125 C154 116(2) . . ?
C198 C125 H12A 108.3 . . ?
C154 C125 H12A 108.3 . . ?
C198 C125 H12B 108.3 . . ?
C154 C125 H12B 108.3 . . ?
H12A C125 H12B 107.4 . . ?
C35 C127 C48 119.9(17) . . ?
C35 C127 H127 120.1 . . ?
C48 C127 H127 120.1 . . ?
C55 C133 C165 110.3(17) . . ?
C55 C133 H13A 109.6 . . ?
C165 C133 H13A 109.6 . . ?
C55 C133 H13B 109.6 . . ?
C165 C133 H13B 109.6 . . ?
H13A C133 H13B 108.1 . . ?
C83 C136 C11 119.0(16) . . ?
C83 C136 H136 120.5 . . ?
C11 C136 H136 120.5 . . ?
C48 C137 C31 124.0(15) . . ?
C48 C137 C8 129.1(16) . . ?
C31 C137 C8 106.9(13) . . ?
C78 C150 H15G 109.5 . . ?
C78 C150 H15H 109.5 . . ?
H15G C150 H15H 109.5 . . ?
C78 C150 H15I 109.5 . . ?
H15G C150 H15I 109.5 . . ?
H15H C150 H15I 109.5 . . ?
C103 C153 H15A 109.5 . . ?
C103 C153 H15B 109.5 . . ?
H15A C153 H15B 109.5 . . ?
C103 C153 H15C 109.5 . . ?
H15A C153 H15C 109.5 . . ?
H15B C153 H15C 109.5 . . ?
C158 N24 C158 127.3(19) 3_655 . ?
N6 C157 N3 125.1(14) 3_655 . ?
N6 C157 C275 124.4(17) 3_655 . ?
N3 C157 C275 110.3(16) . . ?
C125 C154 H15D 109.5 . . ?
C125 C154 H15E 109.5 . . ?
H15D C154 H15E 109.5 . . ?
C125 C154 H15F 109.5 . . ?
H15D C154 H15F 109.5 . . ?
H15E C154 H15F 109.5 . . ?
N24 C158 N3 126.6(14) . . ?
N24 C158 C6 123.2(15) . . ?
N3 C158 C6 110.1(14) . . ?
C52 C160 C195 110.4(19) . . ?
C52 C160 H16A 109.6 . . ?
C195 C160 H16A 109.6 . . ?
C52 C160 H16B 109.6 . . ?
C195 C160 H16B 109.6 . . ?
H16A C160 H16B 108.1 . . ?
C118 C164 C18 125(2) . . ?
C118 C164 H164 117.4 . . ?
C18 C164 H164 117.3 . . ?
C88 C189 C23 124(3) . . ?
C88 C189 H189 118.2 . . ?
C23 C189 H189 118.2 . . ?
C73 C186 C40 130.2(19) . . ?
C73 C186 H186 114.9 . . ?
C40 C186 H186 114.9 . . ?
C133 C165 H16C 109.5 . . ?
C133 C165 H16D 109.5 . . ?
H16C C165 H16D 109.5 . . ?
C133 C165 H16E 109.5 . . ?
H16C C165 H16E 109.5 . . ?
H16D C165 H16E 109.5 . . ?
C160 C195 H19A 109.5 . . ?
C160 C195 H19B 109.5 . . ?
H19A C195 H19B 109.5 . . ?
C160 C195 H19C 109.5 . . ?
H19A C195 H19C 109.5 . . ?
H19B C195 H19C 109.5 . . ?
C53 C190 H19D 109.5 . . ?
C53 C190 H19E 109.5 . . ?
H19D C190 H19E 109.5 . . ?
C53 C190 H19F 109.5 . . ?
H19D C190 H19F 109.5 . . ?
H19E C190 H19F 109.5 . . ?
C115 C268 H26A 109.5 . . ?
C115 C268 H26B 109.5 . . ?
H26A C268 H26B 109.5 . . ?
C115 C268 H26C 109.5 . . ?
H26A C268 H26C 109.5 . . ?
H26B C268 H26C 109.5 . . ?
C262 C261 C266 120.0 . . ?
C262 C261 C43 106.0(11) . . ?
C266 C261 C43 130.9(11) . . ?
C261 C262 C263 120.0 . . ?
C261 C262 C7 106.1(11) . . ?
C263 C262 C7 133.6(12) . . ?
C264 C263 C262 120.0 . . ?
C264 C263 H263 120.0 . . ?
C262 C263 H263 120.0 . . ?
C263 C264 C265 120.0 . . ?
C263 C264 H264 120.0 . . ?
C265 C264 H264 120.0 . . ?
C266 C265 C264 120.0 . . ?
C266 C265 H265 120.0 . . ?
C264 C265 H265 120.0 . . ?
C265 C266 C261 120.0 . . ?
C265 C266 H266 120.0 . . ?
C261 C266 H266 120.0 . . ?
F2 P1 F5 82(2) . . ?
F2 P1 F4 88(2) . . ?
F5 P1 F4 86.1(19) . . ?
F2 P1 F6 177(2) . . ?
F5 P1 F6 99(2) . . ?
F4 P1 F6 89(2) . . ?
F2 P1 F1 88(2) . . ?
F5 P1 F1 167(2) . . ?
F4 P1 F1 84.5(19) . . ?
F6 P1 F1 91(2) . . ?
F2 P1 F3 90(2) . . ?
F5 P1 F3 99(2) . . ?
F4 P1 F3 174(3) . . ?
F6 P1 F3 93(3) . . ?
F1 P1 F3 90(2) . . ?
N15 C269 C270 125.1(14) . . ?
N15 C269 C55 109.0(15) . . ?
C270 C269 C55 125.5(15) . . ?
C271 C270 C269 128.0(15) . . ?
C271 C270 H270 116.0 . . ?
C269 C270 H270 116.0 . . ?
C270 C271 N13 125.0(15) . . ?
C270 C271 C198 126.2(14) . . ?
N13 C271 C198 108.5(14) . . ?
N22 C272 C273 124.8(15) . . ?
N22 C272 C52 111.0(15) . . ?
C273 C272 C52 123.9(17) . . ?
C5 C273 C272 126.2(13) . . ?
C5 C273 H273 116.9 . . ?
C272 C273 H273 116.9 . . ?
C225 C201 C226 140(6) 3_655 3_655 ?
C225 C201 C209 69(4) 3_655 . ?
C226 C201 C209 72(3) 3_655 . ?
C225 C201 C202 150(5) 3_655 . ?
C226 C201 C202 51(2) 3_655 . ?
C209 C201 C202 120(2) . . ?
C225 C201 C205 53(3) 3_655 . ?
C226 C201 C205 150(5) 3_655 . ?
C209 C201 C205 119(3) . . ?
C202 C201 C205 105(3) . . ?
C225 C201 C224 50(3) 3_655 3_655 ?
C226 C201 C224 150(4) 3_655 3_655 ?
C209 C201 C224 116(3) . 3_655 ?
C202 C201 C224 107(3) . 3_655 ?
C205 C201 C224 3.3(5) . 3_655 ?
C225 C201 C227 151(5) 3_655 3_655 ?
C226 C201 C227 47(2) 3_655 3_655 ?
C209 C201 C227 116(2) . 3_655 ?
C202 C201 C227 3.6(4) . 3_655 ?
C205 C201 C227 108(3) . 3_655 ?
C224 C201 C227 110(3) 3_655 3_655 ?
C225 C201 C208 35(3) 3_655 3_655 ?
C226 C201 C208 105(4) 3_655 3_655 ?
C209 C201 C208 34.8(11) . 3_655 ?
C202 C201 C208 143(2) . 3_655 ?
C205 C201 C208 85(2) . 3_655 ?
C224 C201 C208 81.9(18) 3_655 3_655 ?
C227 C201 C208 141(2) 3_655 3_655 ?
C227 C202 C226 124(2) 3_655 3_655 ?
C227 C202 C212 35(2) 3_655 . ?
C226 C202 C212 89.4(3) 3_655 . ?
C227 C202 C245 92.0(14) 3_655 3_655 ?
C226 C202 C245 139.78(10) 3_655 3_655 ?
C212 C202 C245 119.97(14) . 3_655 ?
C227 C202 C201 156(3) 3_655 . ?
C226 C202 C201 33.4(16) 3_655 . ?
C212 C202 C201 121.5(16) . . ?
C245 C202 C201 108.4(17) 3_655 . ?
C227 C202 C203 91.3(14) 3_655 . ?
C226 C202 C203 139.8 3_655 . ?
C212 C202 C203 118.8 . . ?
C245 C202 C203 1.6(3) 3_655 . ?
C201 C202 C203 108.8(17) . . ?
C227 C202 C228 18.3(18) 3_655 3_655 ?
C226 C202 C228 113.2(7) 3_655 3_655 ?
C212 C202 C228 25.3(2) . 3_655 ?
C245 C202 C228 94.96(9) 3_655 3_655 ?
C201 C202 C228 142.3(16) . 3_655 ?
C203 C202 C228 93.8(2) . 3_655 ?
C245 C203 C215 142.8(15) 3_655 . ?
C245 C203 C244 98.56(15) 3_655 3_655 ?
C215 C203 C244 118.5 . 3_655 ?
C245 C203 C246 139.5(16) 3_655 3_655 ?
C215 C203 C246 3.24(11) . 3_655 ?
C244 C203 C246 121.7 3_655 3_655 ?
C245 C203 C204 97.1(2) 3_655 . ?
C215 C203 C204 119.8 . . ?
C244 C203 C204 2.4(4) 3_655 . ?
C246 C203 C204 123.0 3_655 . ?
C245 C203 C202 32(8) 3_655 . ?
C215 C203 C202 121.3 . . ?
C244 C203 C202 109.3(3) 3_655 . ?
C246 C203 C202 118.5(3) 3_655 . ?
C204 C203 C202 107.1 . . ?
C245 C203 C227 38(7) 3_655 3_655 ?
C215 C203 C227 111.98(9) . 3_655 ?
C244 C203 C227 119.2(4) 3_655 3_655 ?
C246 C203 C227 109.1(4) 3_655 3_655 ?
C204 C203 C227 116.95(12) . 3_655 ?
C202 C203 C227 10.1 . 3_655 ?
C244 C204 C243 95.2(6) 3_655 3_655 ?
C244 C204 C218 99.3(5) 3_655 . ?
C243 C204 C218 4.14(19) 3_655 . ?
C244 C204 C203 34(5) 3_655 . ?
C243 C204 C203 116.7 3_655 . ?
C218 C204 C203 120.6 . . ?
C244 C204 C205 140(2) 3_655 . ?
C243 C204 C205 122.9(3) 3_655 . ?
C218 C204 C205 119.1 . . ?
C203 C204 C205 108.5 . . ?
C244 C204 C224 149(3) 3_655 3_655 ?
C243 C204 C224 114.2(4) 3_655 3_655 ?
C218 C204 C224 110.33(11) . 3_655 ?
C203 C204 C224 116.93(14) . 3_655 ?
C205 C204 C224 9.0 . 3_655 ?
C244 C204 C245 36(4) 3_655 3_655 ?
C243 C204 C245 119.7 3_655 3_655 ?
C218 C204 C245 123.5 . 3_655 ?
C203 C204 C245 2.95(6) . 3_655 ?
C205 C204 C245 106.0(3) . 3_655 ?
C224 C204 C245 114.5(4) 3_655 3_655 ?
C224 C205 C225 130(3) 3_655 3_655 ?
C224 C205 C206 38(3) 3_655 . ?
C225 C205 C206 91.8(4) 3_655 . ?
C224 C205 C204 85.7(18) 3_655 . ?
C225 C205 C204 135.51(9) 3_655 . ?
C206 C205 C204 120.2 . . ?
C224 C205 C201 155(4) 3_655 . ?
C225 C205 C201 27.0(18) 3_655 . ?
C206 C205 C201 118.0(18) . . ?
C204 C205 C201 110.7(17) . . ?
C224 C205 C244 88.1(17) 3_655 3_655 ?
C225 C205 C244 133.37(7) 3_655 3_655 ?
C206 C205 C244 122.50(14) . 3_655 ?
C204 C205 C244 2.4 . 3_655 ?
C201 C205 C244 108.4(17) . 3_655 ?
C224 C205 C223 14(3) 3_655 3_655 ?
C225 C205 C223 116.8(8) 3_655 3_655 ?
C206 C205 C223 26.8(3) . 3_655 ?
C204 C205 C223 94.0(2) . 3_655 ?
C201 C205 C223 140.7(19) . 3_655 ?
C244 C205 C223 96.34(14) 3_655 3_655 ?
C223 C206 C224 91.7(9) 3_655 3_655 ?
C223 C206 C222 78.9(5) 3_655 3_655 ?
C224 C206 C222 157.6(3) 3_655 3_655 ?
C223 C206 C205 98.2(6) 3_655 . ?
C224 C206 C205 6.7(3) 3_655 . ?
C222 C206 C205 157.93(18) 3_655 . ?
C223 C206 C220 25.5(8) 3_655 . ?
C224 C206 C220 115.15(17) 3_655 . ?
C222 C206 C220 53.3(3) 3_655 . ?
C205 C206 C220 121.2 . . ?
C223 C206 C207 133.2(9) 3_655 . ?
C224 C206 C207 125.4(4) 3_655 . ?
C222 C206 C207 55.8(3) 3_655 . ?
C205 C206 C207 119.0 . . ?
C220 C206 C207 108.1 . . ?
C223 C206 C225 135.5(6) 3_655 3_655 ?
C224 C206 C225 47.2 3_655 3_655 ?
C222 C206 C225 131.3(8) 3_655 3_655 ?
C205 C206 C225 40.6(3) . 3_655 ?
C220 C206 C225 150.0 . 3_655 ?
C207 C206 C225 78.9(4) . 3_655 ?
C223 C206 C207 128.7(10) 3_655 3_655 ?
C224 C206 C207 127.1(4) 3_655 3_655 ?
C222 C206 C207 52.2(4) 3_655 3_655 ?
C205 C206 C207 120.8 . 3_655 ?
C220 C206 C207 103.77(10) . 3_655 ?
C207 C206 C207 4.89(12) . 3_655 ?
C225 C206 C207 81.4(3) 3_655 3_655 ?
C207 C207 C208 91.4(6) 3_655 3_655 ?
C207 C207 C208 69.2 3_655 . ?
C208 C207 C208 22.2(6) 3_655 . ?
C207 C207 C222 107.5(5) 3_655 3_655 ?
C208 C207 C222 150.5(7) 3_655 3_655 ?
C208 C207 C222 158.09(12) . 3_655 ?
C207 C207 C206 158.2 3_655 . ?
C208 C207 C206 100.3(6) 3_655 . ?
C208 C207 C206 121.2 . . ?
C222 C207 C206 55.1(5) 3_655 . ?
C207 C207 C222 56.5 3_655 . ?
C208 C207 C222 141.4(5) 3_655 . ?
C208 C207 C222 121.5 . . ?
C222 C207 C222 51.0(5) 3_655 . ?
C206 C207 C222 104.8 . . ?
C207 C207 C206 16.92(11) 3_655 3_655 ?
C208 C207 C206 100.5(6) 3_655 3_655 ?
C208 C207 C206 78.96(7) . 3_655 ?
C222 C207 C206 93.3(4) 3_655 3_655 ?
C206 C207 C206 141.27(11) . 3_655 ?
C222 C207 C206 43.21(8) . 3_655 ?
C208 C208 C209 106.0(6) 3_655 3_655 ?
C208 C208 C207 88.6(6) 3_655 3_655 ?
C209 C208 C207 154.3(7) 3_655 3_655 ?
C208 C208 C207 69.2 3_655 . ?
C209 C208 C207 159.06(17) 3_655 . ?
C207 C208 C207 19.4(6) 3_655 . ?
C208 C208 C209 54.0 3_655 . ?
C209 C208 C209 52.0(6) 3_655 . ?
C207 C208 C209 137.5(5) 3_655 . ?
C207 C208 C209 119.6 . . ?
C208 C208 C225 157.2 3_655 . ?
C209 C208 C225 56.5(5) 3_655 . ?
C207 C208 C225 103.1(6) 3_655 . ?
C207 C208 C225 121.2 . . ?
C209 C208 C225 106.9 . . ?
C208 C208 C225 17.15(10) 3_655 3_655 ?
C209 C208 C225 92.0(5) 3_655 3_655 ?
C207 C208 C225 97.6(6) 3_655 3_655 ?
C207 C208 C225 78.84(6) . 3_655 ?
C209 C208 C225 41.10(7) . 3_655 ?
C225 C208 C225 140.05(11) . 3_655 ?
C208 C208 C201 143.9(10) 3_655 3_655 ?
C209 C208 C201 41.3(12) 3_655 3_655 ?
C207 C208 C201 117.0(14) 3_655 3_655 ?
C207 C208 C201 133.9(13) . 3_655 ?
C209 C208 C201 91.7(10) . 3_655 ?
C225 C208 C201 15.3(11) . 3_655 ?
C225 C208 C201 127.2(10) 3_655 3_655 ?
C209 C209 C208 74.0(6) 3_655 3_655 ?
C209 C209 C225 144.4(3) 3_655 3_655 ?
C208 C209 C225 74.1(3) 3_655 3_655 ?
C209 C209 C210 75.9(5) 3_655 3_655 ?
C208 C209 C210 146.2(10) 3_655 3_655 ?
C225 C209 C210 127.6(6) 3_655 3_655 ?
C209 C209 C226 138.8(3) 3_655 3_655 ?
C208 C209 C226 136.2(7) 3_655 3_655 ?
C225 C209 C226 64.1(5) 3_655 3_655 ?
C210 C209 C226 65.33(17) 3_655 3_655 ?
C209 C209 C201 161.8(18) 3_655 . ?
C208 C209 C201 103.9(18) 3_655 . ?
C225 C209 C201 29.9(17) 3_655 . ?
C210 C209 C201 99.8(16) 3_655 . ?
C226 C209 C201 34.7(16) 3_655 . ?
C209 C209 C208 54.0 3_655 . ?
C208 C209 C208 20.1(6) 3_655 . ?
C225 C209 C208 93.5(3) 3_655 . ?
C210 C209 C208 127.7(5) 3_655 . ?
C226 C209 C208 151.21(7) 3_655 . ?
C201 C209 C208 122.8(18) . . ?
C209 C209 C210 57.1 3_655 . ?
C208 C209 C210 128.9(6) 3_655 . ?
C225 C209 C210 143.00(10) 3_655 . ?
C210 C209 C210 18.8(5) 3_655 . ?
C226 C209 C210 83.6(3) 3_655 . ?
C201 C209 C210 117.5(15) . . ?
C208 C209 C210 109.6 . . ?
C210 C210 C211 92.6(5) 3_655 3_655 ?
C210 C210 C209 104.1(5) 3_655 3_655 ?
C211 C210 C209 151.9(6) 3_655 3_655 ?
C210 C210 C211 65.5 3_655 . ?
C211 C210 C211 27.1(5) 3_655 . ?
C209 C210 C211 156.2(3) 3_655 . ?
C210 C210 C226 158.4 3_655 . ?
C211 C210 C226 98.9(5) 3_655 . ?
C209 C210 C226 58.7(5) 3_655 . ?
C211 C210 C226 124.5 . . ?
C210 C210 C209 57.2 3_655 . ?
C211 C210 C209 143.0(4) 3_655 . ?
C209 C210 C209 47.0(5) 3_655 . ?
C211 C210 C209 118.7 . . ?
C226 C210 C209 104.5 . . ?
C210 C210 C226 16.07(10) 3_655 3_655 ?
C211 C210 C226 101.1(6) 3_655 3_655 ?
C209 C210 C226 90.8(4) 3_655 3_655 ?
C211 C210 C226 74.75(6) . 3_655 ?
C226 C210 C226 142.34(10) . 3_655 ?
C209 C210 C226 44.57(7) . 3_655 ?
C211 C211 C210 87.4(5) 3_655 3_655 ?
C211 C211 C229 101.0(5) 3_655 3_655 ?
C210 C211 C229 158.1(4) 3_655 3_655 ?
C211 C211 C210 65.5 3_655 . ?
C210 C211 C210 21.9(5) 3_655 . ?
C229 C211 C210 156.4(3) 3_655 . ?
C211 C211 C212 159.3 3_655 . ?
C210 C211 C212 101.5(5) 3_655 . ?
C229 C211 C212 64.4(5) 3_655 . ?
C210 C211 C212 122.0 . . ?
C211 C211 C229 54.9 3_655 . ?
C210 C211 C229 137.7(5) 3_655 . ?
C229 C211 C229 46.2(5) 3_655 . ?
C210 C211 C229 117.3 . . ?
C212 C211 C229 109.1 . . ?
C211 C211 C228 140.5(2) 3_655 3_655 ?
C210 C211 C228 120.4(6) 3_655 3_655 ?
C229 C211 C228 43.4(3) 3_655 3_655 ?
C210 C211 C228 138.47(8) . 3_655 ?
C212 C211 C228 21.35(19) . 3_655 ?
C229 C211 C228 87.81(19) . 3_655 ?
C211 C211 C212 14.46(8) 3_655 3_655 ?
C210 C211 C212 93.8(6) 3_655 3_655 ?
C229 C211 C212 90.4(4) 3_655 3_655 ?
C210 C211 C212 72.5 . 3_655 ?
C212 C211 C212 144.80(8) . 3_655 ?
C229 C211 C212 45.1 . 3_655 ?
C228 C211 C212 126.87(13) 3_655 3_655 ?
C228 C212 C227 104.6(8) 3_655 3_655 ?
C228 C212 C202 111.5(5) 3_655 . ?
C227 C212 C202 8.0(4) 3_655 . ?
C228 C212 C211 120.4(7) 3_655 . ?
C227 C212 C211 128.4(4) 3_655 . ?
C202 C212 C211 120.4 . . ?
C228 C212 C229 69.0(5) 3_655 3_655 ?
C227 C212 C229 160.9(3) 3_655 3_655 ?
C202 C212 C229 158.30(18) . 3_655 ?
C211 C212 C229 51.9(3) . 3_655 ?
C228 C212 C213 12.9(7) 3_655 . ?
C227 C212 C213 113.85(18) 3_655 . ?
C202 C212 C213 119.9 . . ?
C211 C212 C213 108.0 . . ?
C229 C212 C213 57.3(2) 3_655 . ?
C228 C212 C226 148.5(4) 3_655 3_655 ?
C227 C212 C226 48.76(6) 3_655 3_655 ?
C202 C212 C226 40.9(3) . 3_655 ?
C211 C212 C226 80.1(4) . 3_655 ?
C229 C212 C226 129.4(7) 3_655 3_655 ?
C213 C212 C226 150.1 . 3_655 ?
C228 C212 C211 115.5(8) 3_655 3_655 ?
C227 C212 C211 130.0(4) 3_655 3_655 ?
C202 C212 C211 122.0 . 3_655 ?
C211 C212 C211 6.29(8) . 3_655 ?
C229 C212 C211 47.9(3) 3_655 3_655 ?
C213 C212 C211 102.88(7) . 3_655 ?
C226 C212 C211 82.7(3) 3_655 3_655 ?
C228 C213 C247 103.9(9) 3_655 3_655 ?
C228 C213 C214 111.6(6) 3_655 . ?
C247 C213 C214 8.7(4) 3_655 . ?
C228 C213 C229 72.1(6) 3_655 3_655 ?
C247 C213 C229 161.4(4) 3_655 3_655 ?
C214 C213 C229 157.9(2) . 3_655 ?
C228 C213 C230 120.7(8) 3_655 . ?
C247 C213 C230 129.4(4) 3_655 . ?
C214 C213 C230 120.7 . . ?
C229 C213 C230 48.9(2) 3_655 . ?
C228 C213 C212 15.1(9) 3_655 . ?
C247 C213 C212 114.66(18) 3_655 . ?
C214 C213 C212 121.3 . . ?
C229 C213 C212 58.5(2) 3_655 . ?
C230 C213 C212 106.3 . . ?
C228 C213 C248 150.5(5) 3_655 3_655 ?
C247 C213 C248 51.12(6) 3_655 3_655 ?
C214 C213 C248 42.6(3) . 3_655 ?
C229 C213 C248 125.6(7) 3_655 3_655 ?
C230 C213 C248 78.8(4) . 3_655 ?
C212 C213 C248 151.7 . 3_655 ?
C228 C213 C230 116.3(9) 3_655 3_655 ?
C247 C213 C230 130.7(4) 3_655 3_655 ?
C214 C213 C230 122.1 . 3_655 ?
C229 C213 C230 45.3(3) 3_655 3_655 ?
C230 C213 C230 5.82(9) . 3_655 ?
C212 C213 C230 101.64(7) . 3_655 ?
C248 C213 C230 81.2(3) 3_655 3_655 ?
C247 C214 C248 123(2) 3_655 3_655 ?
C247 C214 C213 33(2) 3_655 . ?
C248 C214 C213 89.9(3) 3_655 . ?
C247 C214 C233 155(2) 3_655 . ?
C248 C214 C233 33.3(2) 3_655 . ?
C213 C214 C233 121.3 . . ?
C247 C214 C246 92.4(13) 3_655 3_655 ?
C248 C214 C246 140.24(9) 3_655 3_655 ?
C213 C214 C246 119.83(14) . 3_655 ?
C233 C214 C246 108.34(8) . 3_655 ?
C247 C214 C215 92.5(13) 3_655 . ?
C248 C214 C215 139.34(6) 3_655 . ?
C213 C214 C215 119.4 . . ?
C233 C214 C215 107.8 . . ?
C246 C214 C215 1.7(4) 3_655 . ?
C247 C214 C228 16.9(18) 3_655 3_655 ?
C248 C214 C228 111.4(7) 3_655 3_655 ?
C213 C214 C228 22.6(2) . 3_655 ?
C233 C214 C228 140.0(3) . 3_655 ?
C246 C214 C228 97.47(9) 3_655 3_655 ?
C215 C214 C228 97.2(2) . 3_655 ?
C246 C215 C203 122.8(9) 3_655 . ?
C246 C215 C258 111.3(7) 3_655 3_655 ?
C203 C215 C258 125.0 . 3_655 ?
C246 C215 C216 115.0(7) 3_655 . ?
C203 C215 C216 121.2 . . ?
C258 C215 C216 3.7 3_655 . ?
C246 C215 C245 121.0(10) 3_655 3_655 ?
C203 C215 C245 1.88(11) . 3_655 ?
C258 C215 C245 126.8 3_655 3_655 ?
C216 C215 C245 123.1 . 3_655 ?
C246 C215 C214 26(7) 3_655 . ?
C203 C215 C214 119.2 . . ?
C258 C215 C214 104.6(3) 3_655 . ?
C216 C215 C214 107.6 . . ?
C245 C215 C214 117.7(3) 3_655 . ?
C246 C215 C247 27(6) 3_655 3_655 ?
C203 C215 C247 108.75(9) . 3_655 ?
C258 C215 C247 115.5(4) 3_655 3_655 ?
C216 C215 C247 118.34(13) . 3_655 ?
C245 C215 C247 107.1(4) 3_655 3_655 ?
C214 C215 C247 11.2 . 3_655 ?
C258 C216 C257 170(2) 3_655 3_655 ?
C258 C216 C217 168.9(19) 3_655 . ?
C257 C216 C217 1.0(4) 3_655 . ?
C258 C216 C215 70.9 3_655 . ?
C257 C216 C215 119.4 3_655 . ?
C217 C216 C215 120.2 . . ?
C258 C216 C246 67.59(17) 3_655 3_655 ?
C257 C216 C246 122.8 3_655 3_655 ?
C217 C216 C246 123.5 . 3_655 ?
C215 C216 C246 3.40(10) . 3_655 ?
C258 C216 C259 62(5) 3_655 3_655 ?
C257 C216 C259 110.6(4) 3_655 3_655 ?
C217 C216 C259 109.58(10) . 3_655 ?
C215 C216 C259 119.58(16) . 3_655 ?
C246 C216 C259 116.6(4) 3_655 3_655 ?
C258 C216 C234 54(5) 3_655 . ?
C257 C216 C234 120.1(3) 3_655 . ?
C217 C216 C234 119.0 . . ?
C215 C216 C234 109.0 . . ?
C246 C216 C234 106.0(3) 3_655 . ?
C259 C216 C234 10.69(10) 3_655 . ?
C257 C217 C243 53(10) 3_655 3_655 ?
C257 C217 C216 81(3) 3_655 . ?
C243 C217 C216 117.6 3_655 . ?
C257 C217 C218 57(10) 3_655 . ?
C243 C217 C218 4.74(16) 3_655 . ?
C216 C217 C218 122.2 . . ?
C257 C217 C258 82(2) 3_655 3_655 ?
C243 C217 C258 118.3 3_655 3_655 ?
C216 C217 C258 0.70(12) . 3_655 ?
C218 C217 C258 122.9 . 3_655 ?
C257 C217 C256 169(10) 3_655 3_655 ?
C243 C217 C256 121.7(5) 3_655 3_655 ?
C216 C217 C256 108.63(9) . 3_655 ?
C218 C217 C256 117.44(16) . 3_655 ?
C258 C217 C256 108.1(4) 3_655 3_655 ?
C257 C217 C237 159(5) 3_655 . ?
C243 C217 C237 111.2(3) 3_655 . ?
C216 C217 C237 119.1 . . ?
C218 C217 C237 106.8 . . ?
C258 C217 C237 118.6(3) 3_655 . ?
C256 C217 C237 11.1 3_655 . ?
C243 C218 C242 154(5) 3_655 3_655 ?
C243 C218 C257 65.5(4) 3_655 3_655 ?
C242 C218 C257 125.0(5) 3_655 3_655 ?
C243 C218 C217 66.2(6) 3_655 . ?
C242 C218 C217 124.1(2) 3_655 . ?
C257 C218 C217 0.9(4) 3_655 . ?
C243 C218 C204 52.1(12) 3_655 . ?
C242 C218 C204 107.13(9) 3_655 . ?
C257 C218 C204 115.5 3_655 . ?
C217 C218 C204 116.0 . . ?
C243 C218 C219 160(5) 3_655 . ?
C242 C218 C219 13.8 3_655 . ?
C257 C218 C219 112.2(3) 3_655 . ?
C217 C218 C219 111.3 . . ?
C204 C218 C219 120.3 . . ?
C243 C218 C244 48.2(10) 3_655 3_655 ?
C242 C218 C244 111.0(4) 3_655 3_655 ?
C257 C218 C244 111.93(5) 3_655 3_655 ?
C217 C218 C244 112.5 . 3_655 ?
C204 C218 C244 3.9(2) . 3_655 ?
C219 C218 C244 124.2(3) . 3_655 ?
C242 C219 C241 138(2) 3_655 3_655 ?
C242 C219 C220 46.2(18) 3_655 . ?
C241 C219 C220 92.4(4) 3_655 . ?
C242 C219 C218 76.9(12) 3_655 . ?
C241 C219 C218 136.92(11) 3_655 . ?
C220 C219 C218 120.0 . . ?
C242 C219 C238 159(2) 3_655 . ?
C241 C219 C238 27.9(3) 3_655 . ?
C220 C219 C238 118.1 . . ?
C218 C219 C238 110.0 . . ?
C242 C219 C243 76.6(12) 3_655 3_655 ?
C241 C219 C243 136.38(7) 3_655 3_655 ?
C220 C219 C243 119.29(15) . 3_655 ?
C218 C219 C243 1.6(4) . 3_655 ?
C238 C219 C243 109.65(10) . 3_655 ?
C242 C219 C223 19.6(17) 3_655 3_655 ?
C241 C219 C223 118.8(8) 3_655 3_655 ?
C220 C219 C223 28.3(3) . 3_655 ?
C218 C219 C223 92.1(2) . 3_655 ?
C238 C219 C223 140.7(4) . 3_655 ?
C243 C219 C223 91.49(13) 3_655 3_655 ?
C223 C220 C242 87.1(8) 3_655 3_655 ?
C223 C220 C222 81.2(4) 3_655 3_655 ?
C242 C220 C222 156.6(3) 3_655 3_655 ?
C223 C220 C219 98.7(6) 3_655 . ?
C242 C220 C219 11.9(3) 3_655 . ?
C222 C220 C219 157.1(2) 3_655 . ?
C223 C220 C206 23.0(8) 3_655 . ?
C242 C220 C206 108.25(15) 3_655 . ?
C222 C220 C206 58.3(3) 3_655 . ?
C219 C220 C206 119.2 . . ?
C223 C220 C221 132.3(8) 3_655 . ?
C242 C220 C221 129.6(4) 3_655 . ?
C222 C220 C221 52.8(4) 3_655 . ?
C219 C220 C221 118.3 . . ?
C206 C220 C221 109.7 . . ?
C223 C220 C241 132.3(6) 3_655 3_655 ?
C242 C220 C241 48.12(5) 3_655 3_655 ?
C222 C220 C241 132.3(8) 3_655 3_655 ?
C219 C220 C241 36.3(4) . 3_655 ?
C206 C220 C241 146.90(5) . 3_655 ?
C221 C220 C241 82.7(4) . 3_655 ?
C223 C220 C221 127.7(9) 3_655 3_655 ?
C242 C220 C221 131.0(4) 3_655 3_655 ?
C222 C220 C221 49.2(4) 3_655 3_655 ?
C219 C220 C221 120.1 . 3_655 ?
C206 C220 C221 105.39(10) . 3_655 ?
C221 C220 C221 4.93(11) . 3_655 ?
C241 C220 C221 85.1(3) 3_655 3_655 ?
C221 C221 C222 108.9(6) 3_655 3_655 ?
C221 C221 C240 92.9(6) 3_655 3_655 ?
C222 C221 C240 148.3(8) 3_655 3_655 ?
C221 C221 C240 67.8 3_655 . ?
C222 C221 C240 157.92(14) 3_655 . ?
C240 C221 C240 25.1(6) 3_655 . ?
C221 C221 C222 53.6 3_655 . ?
C222 C221 C222 55.2(6) 3_655 . ?
C240 C221 C222 140.2(5) 3_655 . ?
C240 C221 C222 117.4 . . ?
C221 C221 C220 159.1 3_655 . ?
C222 C221 C220 54.7(6) 3_655 . ?
C240 C221 C220 98.0(6) 3_655 . ?
C240 C221 C220 121.8 . . ?
C222 C221 C220 108.6 . . ?
C221 C221 C220 15.94(11) 3_655 3_655 ?
C222 C221 C220 95.6(5) 3_655 3_655 ?
C240 C221 C220 101.1(6) 3_655 3_655 ?
C240 C221 C220 76.72(6) . 3_655 ?
C222 C221 C220 41.27(8) . 3_655 ?
C220 C221 C220 143.19(11) . 3_655 ?
C221 C222 C222 71.1(6) 3_655 3_655 ?
C221 C222 C220 72.5(2) 3_655 3_655 ?
C222 C222 C220 141.0(4) 3_655 3_655 ?
C221 C222 C206 138.2(7) 3_655 3_655 ?
C222 C222 C206 139.0(4) 3_655 3_655 ?
C220 C222 C206 68.4(6) 3_655 3_655 ?
C221 C222 C207 140.8(10) 3_655 3_655 ?
C222 C222 C207 72.5(5) 3_655 3_655 ?
C220 C222 C207 135.4(7) 3_655 3_655 ?
C206 C222 C207 69.09(18) 3_655 3_655 ?
C221 C222 C223 107.8(5) 3_655 . ?
C222 C222 C223 158.1 3_655 . ?
C220 C222 C223 36.3(3) 3_655 . ?
C206 C222 C223 32.1(3) 3_655 . ?
C207 C222 C223 100.5(5) 3_655 . ?
C221 C222 C221 17.5(6) 3_655 . ?
C222 C222 C221 53.6 3_655 . ?
C220 C222 C221 89.5(4) 3_655 . ?
C206 C222 C221 151.02(8) 3_655 . ?
C207 C222 C221 124.3(5) 3_655 . ?
C223 C222 C221 123.7 . . ?
C221 C222 C207 125.8(6) 3_655 . ?
C222 C222 C207 56.5 3_655 . ?
C220 C222 C207 147.93(12) 3_655 . ?
C206 C222 C207 84.6(3) 3_655 . ?
C207 C222 C207 16.0(5) 3_655 . ?
C223 C222 C207 115.3 . . ?
C221 C222 C207 108.8 . . ?
C206 C223 C220 131.5(16) 3_655 3_655 ?
C206 C223 C222 69.0(8) 3_655 . ?
C220 C223 C222 62.5(8) 3_655 . ?
C206 C223 C242 160.22(6) 3_655 . ?
C220 C223 C242 57.1(6) 3_655 . ?
C222 C223 C242 116.5 . . ?
C206 C223 C224 56.7(7) 3_655 . ?
C220 C223 C224 160.47(7) 3_655 . ?
C222 C223 C224 122.3 . . ?
C242 C223 C224 109.4 . . ?
C206 C223 C205 55.1(3) 3_655 3_655 ?
C220 C223 C205 160.0(3) 3_655 3_655 ?
C222 C223 C205 120.3(4) . 3_655 ?
C242 C223 C205 110.6(2) . 3_655 ?
C224 C223 C205 2.2(4) . 3_655 ?
C206 C223 C219 160.0(4) 3_655 3_655 ?
C220 C223 C219 53.0(3) 3_655 3_655 ?
C222 C223 C219 111.9(4) . 3_655 ?
C242 C223 C219 4.6(4) . 3_655 ?
C224 C223 C219 112.7(2) . 3_655 ?
C205 C223 C219 113.7(4) 3_655 3_655 ?
C205 C224 C206 135(3) 3_655 3_655 ?
C205 C224 C225 43(3) 3_655 . ?
C206 C224 C225 92.5(4) 3_655 . ?
C205 C224 C223 164(3) 3_655 . ?
C206 C224 C223 31.6(3) 3_655 . ?
C225 C224 C223 122.1 . . ?
C205 C224 C204 85.3(18) 3_655 3_655 ?
C206 C224 C204 134.49(6) 3_655 3_655 ?
C225 C224 C204 121.90(14) . 3_655 ?
C223 C224 C204 104.09(10) . 3_655 ?
C205 C224 C244 83.4(18) 3_655 . ?
C206 C224 C244 136.19(10) 3_655 . ?
C225 C224 C244 120.1 . . ?
C223 C224 C244 105.9 . . ?
C204 C224 C244 1.9 3_655 . ?
C205 C224 C201 22(3) 3_655 3_655 ?
C206 C224 C201 114.6(17) 3_655 3_655 ?
C225 C224 C201 22.8(16) . 3_655 ?
C223 C224 C201 141.9(16) . 3_655 ?
C204 C224 C201 100.1(15) 3_655 3_655 ?
C244 C224 C201 98.2(15) . 3_655 ?
C201 C225 C205 100(4) 3_655 3_655 ?
C201 C225 C209 81(4) 3_655 3_655 ?
C205 C225 C209 160.9(5) 3_655 3_655 ?
C201 C225 C224 107(4) 3_655 . ?
C205 C225 C224 7.4(4) 3_655 . ?
C209 C225 C224 157.4(3) 3_655 . ?
C201 C225 C226 22(3) 3_655 . ?
C205 C225 C226 116.96(18) 3_655 . ?
C209 C225 C226 60.2(2) 3_655 . ?
C224 C225 C226 123.1 . . ?
C201 C225 C208 130(3) 3_655 . ?
C205 C225 C208 124.8(4) 3_655 . ?
C209 C225 C208 49.4(3) 3_655 . ?
C224 C225 C208 117.5 . . ?
C226 C225 C208 108.6 . . ?
C201 C225 C206 146(4) 3_655 3_655 ?
C205 C225 C206 47.7 3_655 3_655 ?
C209 C225 C206 125.0(7) 3_655 3_655 ?
C224 C225 C206 40.3(3) . 3_655 ?
C226 C225 C206 152.1 . 3_655 ?
C208 C225 C206 77.6(4) . 3_655 ?
C201 C225 C208 125(3) 3_655 3_655 ?
C205 C225 C208 126.9(4) 3_655 3_655 ?
C209 C225 C208 45.4(4) 3_655 3_655 ?
C224 C225 C208 119.7 . 3_655 ?
C226 C225 C208 103.70(9) . 3_655 ?
C208 C225 C208 5.67(11) . 3_655 ?
C206 C225 C208 80.6(3) 3_655 3_655 ?
C201 C226 C202 96(3) 3_655 3_655 ?
C201 C226 C227 106(3) 3_655 . ?
C202 C226 C227 10.0(3) 3_655 . ?
C201 C226 C209 73(3) 3_655 3_655 ?
C202 C226 C209 156.6(2) 3_655 3_655 ?
C227 C226 C209 158.58(16) . 3_655 ?
C201 C226 C225 19(3) 3_655 . ?
C202 C226 C225 109.90(17) 3_655 . ?
C227 C226 C225 119.3 . . ?
C209 C226 C225 55.7(3) 3_655 . ?
C201 C226 C210 129(3) 3_655 . ?
C202 C226 C210 128.3(4) 3_655 . ?
C227 C226 C210 118.9 . . ?
C209 C226 C210 56.0(3) 3_655 . ?
C225 C226 C210 110.5 . . ?
C201 C226 C212 143(3) 3_655 3_655 ?
C202 C226 C212 49.67(10) 3_655 3_655 ?
C227 C226 C212 39.8(3) . 3_655 ?
C209 C226 C212 132.1(7) 3_655 3_655 ?
C225 C226 C212 148.7 . 3_655 ?
C210 C226 C212 79.5(3) . 3_655 ?
C201 C226 C210 124(3) 3_655 3_655 ?
C202 C226 C210 130.1(4) 3_655 3_655 ?
C227 C226 C210 121.1 . 3_655 ?
C209 C226 C210 51.9(4) 3_655 3_655 ?
C225 C226 C210 105.55(9) . 3_655 ?
C210 C226 C210 5.54(10) . 3_655 ?
C212 C226 C210 82.4(3) 3_655 3_655 ?
C202 C227 C212 137(3) 3_655 3_655 ?
C202 C227 C226 47(2) 3_655 . ?
C212 C227 C226 91.4(3) 3_655 . ?
C202 C227 C245 77.5(16) 3_655 . ?
C212 C227 C245 134.91(9) 3_655 . ?
C226 C227 C245 121.1 . . ?
C202 C227 C203 78.6(15) 3_655 3_655 ?
C212 C227 C203 133.21(7) 3_655 3_655 ?
C226 C227 C203 121.75(14) . 3_655 ?
C245 C227 C203 1.8(2) . 3_655 ?
C202 C227 C228 159(2) 3_655 . ?
C212 C227 C228 31.2(2) 3_655 . ?
C226 C227 C228 120.6 . . ?
C245 C227 C228 105.2 . . ?
C203 C227 C228 103.66(9) 3_655 . ?
C202 C227 C201 20(2) 3_655 3_655 ?
C212 C227 C201 117.1(15) 3_655 3_655 ?
C226 C227 C201 27.0(14) . 3_655 ?
C245 C227 C201 94.9(14) . 3_655 ?
C203 C227 C201 95.8(14) 3_655 3_655 ?
C228 C227 C201 142.8(14) . 3_655 ?
C213 C228 C212 152.0(16) 3_655 3_655 ?
C213 C228 C229 77.9(8) 3_655 . ?
C212 C228 C229 76.4(7) 3_655 . ?
C213 C228 C247 47.3(7) 3_655 . ?
C212 C228 C247 148.3(3) 3_655 . ?
C229 C228 C247 122.5 . . ?
C213 C228 C227 150.7(3) 3_655 . ?
C212 C228 C227 44.2(6) 3_655 . ?
C229 C228 C227 118.1 . . ?
C247 C228 C227 107.0 . . ?
C213 C228 C214 45.7(4) 3_655 3_655 ?
C212 C228 C214 147.6(2) 3_655 3_655 ?
C229 C228 C214 119.8(3) . 3_655 ?
C247 C228 C214 3.5(3) . 3_655 ?
C227 C228 C214 107.70(18) . 3_655 ?
C213 C228 C202 149.4(2) 3_655 3_655 ?
C212 C228 C202 43.1(3) 3_655 3_655 ?
C229 C228 C202 116.0(3) . 3_655 ?
C247 C228 C202 107.2(2) . 3_655 ?
C227 C228 C202 3.1(3) . 3_655 ?
C214 C228 C202 107.7(3) 3_655 3_655 ?
C213 C228 C230 40.8(7) 3_655 3_655 ?
C212 C228 C230 112.1(9) 3_655 3_655 ?
C229 C228 C230 37.46(17) . 3_655 ?
C247 C228 C230 85.54(15) . 3_655 ?
C227 C228 C230 145.70(19) . 3_655 ?
C214 C228 C230 83.12(18) 3_655 3_655 ?
C202 C228 C230 142.6(5) 3_655 3_655 ?
C213 C228 C211 114.6(11) 3_655 3_655 ?
C212 C228 C211 38.2(5) 3_655 3_655 ?
C229 C228 C211 38.61(18) . 3_655 ?
C247 C228 C211 148.43(17) . 3_655 ?
C227 C228 C211 79.82(16) . 3_655 ?
C214 C228 C211 145.0(5) 3_655 3_655 ?
C202 C228 C211 77.97(18) 3_655 3_655 ?
C230 C228 C211 74.0(4) 3_655 3_655 ?
C229 C229 C230 77.1(5) 3_655 3_655 ?
C229 C229 C211 79.0(5) 3_655 3_655 ?
C230 C229 C211 150.3(8) 3_655 3_655 ?
C229 C229 C228 159.9 3_655 . ?
C230 C229 C228 98.5(5) 3_655 . ?
C211 C229 C228 98.0(5) 3_655 . ?
C229 C229 C213 142.1(3) 3_655 3_655 ?
C230 C229 C213 68.7(3) 3_655 3_655 ?
C211 C229 C213 126.1(6) 3_655 3_655 ?
C228 C229 C213 30.0(2) . 3_655 ?
C229 C229 C212 139.6(3) 3_655 3_655 ?
C230 C229 C212 131.0(6) 3_655 3_655 ?
C211 C229 C212 63.6(2) 3_655 3_655 ?
C228 C229 C212 34.6(2) . 3_655 ?
C213 C229 C212 64.2(4) 3_655 3_655 ?
C229 C229 C230 54.6 3_655 . ?
C230 C229 C230 22.5(5) 3_655 . ?
C211 C229 C230 130.7(5) 3_655 . ?
C228 C229 C230 119.5 . . ?
C213 C229 C230 90.3(3) 3_655 . ?
C212 C229 C230 148.00(6) 3_655 . ?
C229 C229 C211 54.9 3_655 . ?
C230 C229 C211 129.1(5) 3_655 . ?
C211 C229 C211 24.1(5) 3_655 . ?
C228 C229 C211 120.5 . . ?
C213 C229 C211 145.08(6) 3_655 . ?
C212 C229 C211 87.0(3) 3_655 . ?
C230 C229 C211 107.6 . . ?
C230 C230 C229 102.9(5) 3_655 3_655 ?
C230 C230 C231 89.0(5) 3_655 3_655 ?
C229 C230 C231 156.1(5) 3_655 3_655 ?
C230 C230 C231 67.5 3_655 . ?
C229 C230 C231 157.9(3) 3_655 . ?
C231 C230 C231 21.6(5) 3_655 . ?
C230 C230 C229 54.6 3_655 . ?
C229 C230 C229 48.3(5) 3_655 . ?
C231 C230 C229 138.7(5) 3_655 . ?
C231 C230 C229 118.8 . . ?
C230 C230 C213 158.7 3_655 . ?
C229 C230 C213 62.3(5) 3_655 . ?
C231 C230 C213 99.9(5) 3_655 . ?
C231 C230 C213 120.0 . . ?
C229 C230 C213 109.0 . . ?
C230 C230 C228 142.9(2) 3_655 3_655 ?
C229 C230 C228 44.1(3) 3_655 3_655 ?
C231 C230 C228 116.5(6) 3_655 3_655 ?
C231 C230 C228 134.90(8) . 3_655 ?
C229 C230 C228 90.59(19) . 3_655 ?
C213 C230 C228 18.48(18) . 3_655 ?
C230 C230 C213 15.51(9) 3_655 3_655 ?
C229 C230 C213 91.6(4) 3_655 3_655 ?
C231 C230 C213 95.6(6) 3_655 3_655 ?
C231 C230 C213 74.7 . 3_655 ?
C229 C230 C213 44.32(5) . 3_655 ?
C213 C230 C213 143.17(9) . 3_655 ?
C228 C230 C213 128.18(11) 3_655 3_655 ?
C231 C231 C232 108.2(6) 3_655 3_655 ?
C231 C231 C230 91.0(5) 3_655 3_655 ?
C232 C231 C230 149.6(7) 3_655 3_655 ?
C231 C231 C230 67.4 3_655 . ?
C232 C231 C230 157.09(16) 3_655 . ?
C230 C231 C230 23.5(5) 3_655 . ?
C231 C231 C248 158.2 3_655 . ?
C232 C231 C248 54.5(6) 3_655 . ?
C230 C231 C248 100.3(5) 3_655 . ?
C230 C231 C248 122.4 . . ?
C231 C231 C232 52.3 3_655 . ?
C232 C231 C232 55.9(6) 3_655 . ?
C230 C231 C232 137.2(4) 3_655 . ?
C230 C231 C232 115.7 . . ?
C248 C231 C232 109.0 . . ?
C231 C231 C248 16.09(11) 3_655 3_655 ?
C232 C231 C248 94.8(5) 3_655 3_655 ?
C230 C231 C248 99.3(5) 3_655 3_655 ?
C230 C231 C248 76.42(6) . 3_655 ?
C248 C231 C248 142.13(10) . 3_655 ?
C232 C231 C248 39.83(7) . 3_655 ?
C231 C232 C248 71.43(19) 3_655 3_655 ?
C231 C232 C232 71.8(5) 3_655 3_655 ?
C248 C232 C232 140.4(4) 3_655 3_655 ?
C231 C232 C249 138.6(7) 3_655 3_655 ?
C248 C232 C249 69.3(6) 3_655 3_655 ?
C232 C232 C249 139.0(4) 3_655 3_655 ?
C231 C232 C250 140.1(10) 3_655 3_655 ?
C248 C232 C250 137.7(7) 3_655 3_655 ?
C232 C232 C250 70.7(6) 3_655 3_655 ?
C249 C232 C250 70.76(19) 3_655 3_655 ?
C231 C232 C233 104.9(5) 3_655 . ?
C248 C232 C233 34.2(3) 3_655 . ?
C232 C232 C233 158.2 3_655 . ?
C249 C232 C233 35.0(3) 3_655 . ?
C250 C232 C233 104.9(5) 3_655 . ?
C231 C232 C231 19.5(5) 3_655 . ?
C248 C232 C231 90.3(3) 3_655 . ?
C232 C232 C231 52.3 3_655 . ?
C249 C232 C231 152.77(8) 3_655 . ?
C250 C232 C231 121.6(5) 3_655 . ?
C233 C232 C231 122.6 . . ?
C231 C232 C250 126.1(5) 3_655 . ?
C248 C232 C250 149.06(11) 3_655 . ?
C232 C232 C250 55.9 3_655 . ?
C249 C232 C250 85.1(4) 3_655 . ?
C250 C232 C250 14.8(6) 3_655 . ?
C233 C232 C250 118.5 . . ?
C231 C232 C250 107.1 . . ?
C248 C233 C249 132.7(16) 3_655 3_655 ?
C248 C233 C232 63.3(8) 3_655 . ?
C249 C233 C232 69.4(8) 3_655 . ?
C248 C233 C214 59.7(6) 3_655 . ?
C249 C233 C214 158.72(11) 3_655 . ?
C232 C233 C214 119.7 . . ?
C248 C233 C234 161.30(15) 3_655 . ?
C249 C233 C234 54.1(6) 3_655 . ?
C232 C233 C234 119.8 . . ?
C214 C233 C234 108.5 . . ?
C248 C233 C247 55.7(3) 3_655 3_655 ?
C249 C233 C247 159.72(18) 3_655 3_655 ?
C232 C233 C247 115.3(4) . 3_655 ?
C214 C233 C247 4.4(4) . 3_655 ?
C234 C233 C247 111.88(19) . 3_655 ?
C248 C233 C259 161.6(4) 3_655 3_655 ?
C249 C233 C259 52.0(3) 3_655 3_655 ?
C232 C233 C259 117.7(4) . 3_655 ?
C214 C233 C259 110.3(2) . 3_655 ?
C234 C233 C259 2.2(4) . 3_655 ?
C247 C233 C259 113.6(4) 3_655 3_655 ?
C259 C234 C249 133(2) 3_655 3_655 ?
C259 C234 C235 44(3) 3_655 . ?
C249 C234 C235 90.6(4) 3_655 . ?
C259 C234 C258 86.9(17) 3_655 3_655 ?
C249 C234 C258 138.19(6) 3_655 3_655 ?
C235 C234 C258 122.25(14) . 3_655 ?
C259 C234 C233 166(2) 3_655 . ?
C249 C234 C233 34.0(2) 3_655 . ?
C235 C234 C233 122.3 . . ?
C258 C234 C233 105.03(9) 3_655 . ?
C259 C234 C216 84.5(15) 3_655 . ?
C249 C234 C216 139.89(7) 3_655 . ?
C235 C234 C216 119.3 . . ?
C258 C234 C216 3.0(2) 3_655 . ?
C233 C234 C216 107.1 . . ?
C259 C234 C260 25(2) 3_655 3_655 ?
C249 C234 C260 115.1(8) 3_655 3_655 ?
C235 C234 C260 25.5(3) . 3_655 ?
C258 C234 C260 97.29(16) 3_655 3_655 ?
C233 C234 C260 143.5(4) . 3_655 ?
C216 C234 C260 94.4(3) . 3_655 ?
C260 C235 C259 93.3(10) 3_655 3_655 ?
C260 C235 C252 84.4(6) 3_655 3_655 ?
C259 C235 C252 161.8(5) 3_655 3_655 ?
C260 C235 C234 101.2(7) 3_655 . ?
C259 C235 C234 9.0(4) 3_655 . ?
C252 C235 C234 156.9(3) 3_655 . ?
C260 C235 C236 24.6(9) 3_655 . ?
C259 C235 C236 114.70(18) 3_655 . ?
C252 C235 C236 60.3(3) 3_655 . ?
C234 C235 C236 121.3 . . ?
C260 C235 C251 132.8(9) 3_655 . ?
C259 C235 C251 126.7(4) 3_655 . ?
C252 C235 C251 49.4(3) 3_655 . ?
C234 C235 C251 117.7 . . ?
C236 C235 C251 108.2 . . ?
C260 C235 C249 139.0(7) 3_655 3_655 ?
C259 C235 C249 48.4 3_655 3_655 ?
C252 C235 C249 126.5(8) 3_655 3_655 ?
C234 C235 C249 39.7(4) . 3_655 ?
C236 C235 C249 150.7 . 3_655 ?
C251 C235 C249 78.9(4) . 3_655 ?
C260 C235 C251 128.3(10) 3_655 3_655 ?
C259 C235 C251 128.6(4) 3_655 3_655 ?
C252 C235 C251 45.9(4) 3_655 3_655 ?
C234 C235 C251 119.6 . 3_655 ?
C236 C235 C251 103.76(10) . 3_655 ?
C251 C235 C251 5.10(12) . 3_655 ?
C249 C235 C251 81.5(3) 3_655 3_655 ?
C260 C236 C256 91.7(9) 3_655 3_655 ?
C260 C236 C237 101.9(6) 3_655 . ?
C256 C236 C237 10.6(4) 3_655 . ?
C260 C236 C252 75.8(5) 3_655 3_655 ?
C256 C236 C252 158.02(15) 3_655 3_655 ?
C237 C236 C252 159.35(18) . 3_655 ?
C260 C236 C235 22.6(9) 3_655 . ?
C256 C236 C235 111.50(19) 3_655 . ?
C237 C236 C235 120.9 . . ?
C252 C236 C235 53.6(3) 3_655 . ?
C260 C236 C253 131.9(9) 3_655 . ?
C256 C236 C253 129.5(4) 3_655 . ?
C237 C236 C253 119.1 . . ?
C252 C236 C253 56.8(4) 3_655 . ?
C235 C236 C253 109.2 . . ?
C260 C236 C255 138.5(7) 3_655 3_655 ?
C256 C236 C255 49.2 3_655 3_655 ?
C237 C236 C255 38.6(4) . 3_655 ?
C252 C236 C255 134.7(8) 3_655 3_655 ?
C235 C236 C255 150.4 . 3_655 ?
C253 C236 C255 81.0(4) . 3_655 ?
C260 C236 C253 127.4(10) 3_655 3_655 ?
C256 C236 C253 131.1(4) 3_655 3_655 ?
C237 C236 C253 121.0 . 3_655 ?
C252 C236 C253 53.1(5) 3_655 3_655 ?
C235 C236 C253 104.79(10) . 3_655 ?
C253 C236 C253 5.26(11) . 3_655 ?
C255 C236 C253 83.6(4) 3_655 3_655 ?
C260 C236 C254 158.2(9) 3_655 3_655 ?
C256 C236 C254 91.80(15) 3_655 3_655 ?
C237 C236 C254 81.3(3) . 3_655 ?
C252 C236 C254 93.5(7) 3_655 3_655 ?
C235 C236 C254 140.4(3) . 3_655 ?
C253 C236 C254 38.0(3) . 3_655 ?
C255 C236 C254 42.96(14) 3_655 3_655 ?
C253 C236 C254 40.8(2) 3_655 3_655 ?
C256 C237 C255 137(3) 3_655 3_655 ?
C256 C237 C236 45(2) 3_655 . ?
C255 C237 C236 91.7(4) 3_655 . ?
C256 C237 C238 162(2) 3_655 . ?
C255 C237 C238 31.5(3) 3_655 . ?
C236 C237 C238 120.8 . . ?
C256 C237 C217 80.5(15) 3_655 . ?
C255 C237 C217 136.33(10) 3_655 . ?
C236 C237 C217 120.4 . . ?
C238 C237 C217 105.9 . . ?
C256 C237 C257 80.8(15) 3_655 3_655 ?
C255 C237 C257 136.1 3_655 3_655 ?
C236 C237 C257 120.71(14) . 3_655 ?
C238 C237 C257 105.66(9) . 3_655 ?
C217 C237 C257 0.3(2) . 3_655 ?
C256 C237 C260 19(2) 3_655 3_655 ?
C255 C237 C260 118.7(9) 3_655 3_655 ?
C236 C237 C260 28.1(3) . 3_655 ?
C238 C237 C260 143.8(4) . 3_655 ?
C217 C237 C260 93.1(3) . 3_655 ?
C257 C237 C260 93.39(16) 3_655 3_655 ?
C241 C238 C255 159.5(19) 3_655 3_655 ?
C241 C238 C239 83.1(10) 3_655 . ?
C255 C238 C239 78.1(8) 3_655 . ?
C241 C238 C219 44.0(8) 3_655 . ?
C255 C238 C219 147.6(4) 3_655 . ?
C239 C238 C219 123.5 . . ?
C241 C238 C237 148.3(4) 3_655 . ?
C255 C238 C237 43.3(7) 3_655 . ?
C239 C238 C237 118.3 . . ?
C219 C238 C237 106.0 . . ?
C241 C238 C242 42.2(5) 3_655 3_655 ?
C255 C238 C242 147.5(4) 3_655 3_655 ?
C239 C238 C242 120.3(4) . 3_655 ?
C219 C238 C242 3.9(4) . 3_655 ?
C237 C238 C242 107.07(19) . 3_655 ?
C241 C238 C256 148.4(4) 3_655 3_655 ?
C255 C238 C256 41.8(4) 3_655 3_655 ?
C239 C238 C256 115.9(4) . 3_655 ?
C219 C238 C256 107.0(2) . 3_655 ?
C237 C238 C256 2.9(4) . 3_655 ?
C242 C238 C256 107.8(4) 3_655 3_655 ?
C241 C238 C240 44.6(8) 3_655 3_655 ?
C255 C238 C240 115.5(11) 3_655 3_655 ?
C239 C238 C240 38.9(2) . 3_655 ?
C219 C238 C240 85.19(18) . 3_655 ?
C237 C238 C240 146.7(2) . 3_655 ?
C242 C238 C240 82.25(17) 3_655 3_655 ?
C256 C238 C240 143.9(6) 3_655 3_655 ?
C241 C238 C254 119.8(12) 3_655 3_655 ?
C255 C238 C254 40.3(6) 3_655 3_655 ?
C239 C238 C254 38.2(2) . 3_655 ?
C219 C238 C254 149.8(2) . 3_655 ?
C237 C238 C254 80.5(2) . 3_655 ?
C242 C238 C254 145.9(6) 3_655 3_655 ?
C256 C238 C254 78.28(16) 3_655 3_655 ?
C240 C238 C254 75.3(5) 3_655 3_655 ?
C239 C239 C254 80.7(6) 3_655 3_655 ?
C239 C239 C240 79.2(6) 3_655 3_655 ?
C254 C239 C240 153.7(9) 3_655 3_655 ?
C239 C239 C238 160.4 3_655 . ?
C254 C239 C238 97.2(6) 3_655 . ?
C240 C239 C238 96.0(6) 3_655 . ?
C239 C239 C240 55.6 3_655 . ?
C254 C239 C240 133.4(6) 3_655 . ?
C240 C239 C240 23.6(6) 3_655 . ?
C238 C239 C240 118.2 . . ?
C239 C239 C255 141.3(3) 3_655 3_655 ?
C254 C239 C255 63.5(3) 3_655 3_655 ?
C240 C239 C255 128.5(7) 3_655 3_655 ?
C238 C239 C255 34.0(3) . 3_655 ?
C240 C239 C255 147.20(9) . 3_655 ?
C239 C239 C254 54.6 3_655 . ?
C254 C239 C254 26.0(6) 3_655 . ?
C240 C239 C254 131.1(6) 3_655 . ?
C238 C239 C254 121.5 . . ?
C240 C239 C254 108.5 . . ?
C255 C239 C254 88.8(3) 3_655 . ?
C239 C239 C241 143.3(3) 3_655 3_655 ?
C254 C239 C241 125.0(7) 3_655 3_655 ?
C240 C239 C241 67.3(3) 3_655 3_655 ?
C238 C239 C241 29.0(3) . 3_655 ?
C240 C239 C241 90.1(3) . 3_655 ?
C255 C239 C241 62.8(5) 3_655 3_655 ?
C254 C239 C241 146.21(8) . 3_655 ?
C240 C240 C239 100.8(6) 3_655 3_655 ?
C240 C240 C221 87.1(6) 3_655 3_655 ?
C239 C240 C221 157.9(4) 3_655 3_655 ?
C240 C240 C221 67.8 3_655 . ?
C239 C240 C221 157.0(3) 3_655 . ?
C221 C240 C221 19.3(6) 3_655 . ?
C240 C240 C239 55.6 3_655 . ?
C239 C240 C239 45.1(6) 3_655 . ?
C221 C240 C239 137.9(5) 3_655 . ?
C221 C240 C239 120.1 . . ?
C240 C240 C241 159.3 3_655 . ?
C239 C240 C241 64.4(6) 3_655 . ?
C221 C240 C241 102.0(6) 3_655 . ?
C221 C240 C241 120.1 . . ?
C239 C240 C241 108.2 . . ?
C240 C240 C238 142.1(2) 3_655 3_655 ?
C239 C240 C238 45.1(4) 3_655 3_655 ?
C221 C240 C238 119.2(7) 3_655 3_655 ?
C221 C240 C238 135.49(10) . 3_655 ?
C239 C240 C238 88.6(2) . 3_655 ?
C241 C240 C238 19.6(2) . 3_655 ?
C238 C241 C219 108.1(10) 3_655 3_655 ?
C238 C241 C242 116.7(7) 3_655 . ?
C219 C241 C242 9.8(4) 3_655 . ?
C238 C241 C239 68.0(7) 3_655 3_655 ?
C219 C241 C239 159.0(5) 3_655 3_655 ?
C242 C241 C239 154.9(2) . 3_655 ?
C238 C241 C240 115.8(10) 3_655 . ?
C219 C241 C240 128.0(5) 3_655 . ?
C242 C241 C240 118.2 . . ?
C239 C241 C240 48.3(3) 3_655 . ?
C238 C241 C255 11.0(10) 3_655 . ?
C219 C241 C255 115.64(19) 3_655 . ?
C242 C241 C255 123.3 . . ?
C239 C241 C255 57.9(2) 3_655 . ?
C240 C241 C255 105.2 . . ?
C238 C241 C220 152.3(3) 3_655 3_655 ?
C219 C241 C220 51.38(8) 3_655 3_655 ?
C242 C241 C220 41.7(4) . 3_655 ?
C239 C241 C220 123.3(7) 3_655 3_655 ?
C240 C241 C220 77.4(4) . 3_655 ?
C255 C241 C220 151.59(7) . 3_655 ?
C219 C242 C220 122(2) 3_655 3_655 ?
C219 C242 C241 32.0(19) 3_655 . ?
C220 C242 C241 90.2(3) 3_655 . ?
C219 C242 C218 89.3(12) 3_655 3_655 ?
C220 C242 C218 143.17(13) 3_655 3_655 ?
C241 C242 C218 116.59(15) . 3_655 ?
C219 C242 C223 156(2) 3_655 . ?
C220 C242 C223 35.9(2) 3_655 . ?
C241 C242 C223 124.0 . . ?
C218 C242 C223 109.01(8) 3_655 . ?
C219 C242 C243 90.6(12) 3_655 . ?
C220 C242 C243 141.2 3_655 . ?
C241 C242 C243 117.4 . . ?
C218 C242 C243 2.1(3) 3_655 . ?
C223 C242 C243 107.3 . . ?
C219 C242 C238 17.0(17) 3_655 3_655 ?
C220 C242 C238 109.7(7) 3_655 3_655 ?
C241 C242 C238 21.1(3) . 3_655 ?
C218 C242 C238 95.55(10) 3_655 3_655 ?
C223 C242 C238 140.0(4) . 3_655 ?
C243 C242 C238 96.4(2) . 3_655 ?
C218 C243 C204 123.7(14) 3_655 3_655 ?
C218 C243 C257 109.7(6) 3_655 . ?
C204 C243 C257 123.9 3_655 . ?
C218 C243 C244 127.9(11) 3_655 . ?
C204 C243 C244 4.2(3) 3_655 . ?
C257 C243 C244 120.2 . . ?
C218 C243 C217 109.0(8) 3_655 3_655 ?
C204 C243 C217 124.4 3_655 3_655 ?
C257 C243 C217 0.8(4) . 3_655 ?
C244 C243 C217 120.8 . 3_655 ?
C218 C243 C242 24(5) 3_655 . ?
C204 C243 C242 104.9(3) 3_655 . ?
C257 C243 C242 120.0 . . ?
C244 C243 C242 109.0 . . ?
C217 C243 C242 119.2(3) 3_655 . ?
C218 C243 C219 18(5) 3_655 3_655 ?
C204 C243 C219 117.2(5) 3_655 3_655 ?
C257 C243 C219 107.96(9) . 3_655 ?
C244 C243 C219 121.30(15) . 3_655 ?
C217 C243 C219 107.2(4) 3_655 3_655 ?
C242 C243 C219 12.8 . 3_655 ?
C204 C244 C203 144(5) 3_655 3_655 ?
C204 C244 C243 80.6(4) 3_655 . ?
C203 C244 C243 121.6 3_655 . ?
C204 C244 C245 141(4) 3_655 . ?
C203 C244 C245 3.12(7) 3_655 . ?
C243 C244 C245 124.7 . . ?
C204 C244 C218 76.8(2) 3_655 3_655 ?
C203 C244 C218 125.21(7) 3_655 3_655 ?
C243 C244 C218 3.87(17) . 3_655 ?
C245 C244 C218 128.3 . 3_655 ?
C204 C244 C205 38(2) 3_655 3_655 ?
C203 C244 C205 108.6(4) 3_655 3_655 ?
C243 C244 C205 116.52(15) . 3_655 ?
C245 C244 C205 105.98(9) . 3_655 ?
C218 C244 C205 112.9(4) 3_655 3_655 ?
C204 C244 C224 29(3) 3_655 . ?
C203 C244 C224 116.5(3) 3_655 . ?
C243 C244 C224 108.3 . . ?
C245 C244 C224 114.0 . . ?
C218 C244 C224 104.6(3) 3_655 . ?
C205 C244 C224 8.5 3_655 . ?
C203 C245 C244 78.20(18) 3_655 . ?
C203 C245 C215 35.5(14) 3_655 3_655 ?
C244 C245 C215 113.5 . 3_655 ?
C203 C245 C246 38.7(14) 3_655 . ?
C244 C245 C246 116.6 . . ?
C215 C245 C246 3.17(11) 3_655 . ?
C203 C245 C204 79.85(15) 3_655 3_655 ?
C244 C245 C204 2.5(4) . 3_655 ?
C215 C245 C204 115.0 3_655 3_655 ?
C246 C245 C204 118.1 . 3_655 ?
C203 C245 C202 146(8) 3_655 3_655 ?
C244 C245 C202 112.36(18) . 3_655 ?
C215 C245 C202 121.6(5) 3_655 3_655 ?
C246 C245 C202 118.96(19) . 3_655 ?
C204 C245 C202 110.0(4) 3_655 3_655 ?
C203 C245 C227 141(7) 3_655 . ?
C244 C245 C227 122.5 . . ?
C215 C245 C227 112.0(3) 3_655 . ?
C246 C245 C227 109.2 . . ?
C204 C245 C227 120.1(3) 3_655 . ?
C202 C245 C227 10.53(15) 3_655 . ?
C215 C246 C203 53.9(8) 3_655 3_655 ?
C215 C246 C258 65.1(5) 3_655 . ?
C203 C246 C258 118.2 3_655 . ?
C215 C246 C214 152(7) 3_655 3_655 ?
C203 C246 C214 121.5(5) 3_655 3_655 ?
C258 C246 C214 107.24(9) . 3_655 ?
C215 C246 C216 61.6(6) 3_655 3_655 ?
C203 C246 C216 114.7 3_655 3_655 ?
C258 C246 C216 3.6 . 3_655 ?
C214 C246 C216 110.0(4) 3_655 3_655 ?
C215 C246 C245 55.8(9) 3_655 . ?
C203 C246 C245 1.95(10) 3_655 . ?
C258 C246 C245 120.2 . . ?
C214 C246 C245 119.93(16) 3_655 . ?
C216 C246 C245 116.6 3_655 . ?
C215 C246 C247 151(7) 3_655 . ?
C203 C246 C247 110.6(3) 3_655 . ?
C258 C246 C247 118.6 . . ?
C214 C246 C247 11.8 3_655 . ?
C216 C246 C247 121.2(3) 3_655 . ?
C245 C246 C247 108.9 . . ?
C214 C247 C213 138(2) 3_655 3_655 ?
C214 C247 C248 47.0(19) 3_655 . ?
C213 C247 C248 91.6(3) 3_655 . ?
C214 C247 C228 160(2) 3_655 . ?
C213 C247 C228 28.8(2) 3_655 . ?
C248 C247 C228 118.9 . . ?
C214 C247 C246 75.8(13) 3_655 . ?
C213 C247 C246 136.82(9) 3_655 . ?
C248 C247 C246 120.0 . . ?
C228 C247 C246 109.6 . . ?
C214 C247 C215 76.3(12) 3_655 3_655 ?
C213 C247 C215 135.56(9) 3_655 3_655 ?
C248 C247 C215 119.93(14) . 3_655 ?
C228 C247 C215 108.57(9) . 3_655 ?
C246 C247 C215 1.7(3) . 3_655 ?
C214 C247 C233 21.0(17) 3_655 3_655 ?
C213 C247 C233 116.9(8) 3_655 3_655 ?
C248 C247 C233 27.1(3) . 3_655 ?
C228 C247 C233 140.9(4) . 3_655 ?
C246 C247 C233 93.3(2) . 3_655 ?
C215 C247 C233 93.39(14) 3_655 3_655 ?
C233 C248 C214 87.0(8) 3_655 3_655 ?
C233 C248 C232 82.4(5) 3_655 3_655 ?
C214 C248 C232 156.7(3) 3_655 3_655 ?
C233 C248 C247 97.2(6) 3_655 . ?
C214 C248 C247 10.4(3) 3_655 . ?
C232 C248 C247 157.4(2) 3_655 . ?
C233 C248 C231 134.8(8) 3_655 . ?
C214 C248 C231 127.8(4) 3_655 . ?
C232 C248 C231 54.1(4) 3_655 . ?
C247 C248 C231 118.0 . . ?
C233 C248 C249 24.2(8) 3_655 . ?
C214 C248 C249 109.45(15) 3_655 . ?
C232 C248 C249 58.2(3) 3_655 . ?
C247 C248 C249 119.1 . . ?
C231 C248 C249 111.1 . . ?
C233 C248 C213 131.6(6) 3_655 3_655 ?
C214 C248 C213 47.5 3_655 3_655 ?
C232 C248 C213 131.6(7) 3_655 3_655 ?
C247 C248 C213 37.3(3) . 3_655 ?
C231 C248 C213 81.1(3) . 3_655 ?
C249 C248 C213 147.3 . 3_655 ?
C233 C248 C231 129.5(9) 3_655 3_655 ?
C214 C248 C231 129.5(4) 3_655 3_655 ?
C232 C248 C231 49.9(4) 3_655 3_655 ?
C247 C248 C231 120.1 . 3_655 ?
C231 C248 C231 5.71(10) . 3_655 ?
C249 C248 C231 106.12(9) . 3_655 ?
C213 C248 C231 83.9(3) 3_655 3_655 ?
C233 C249 C234 91.9(8) 3_655 3_655 ?
C233 C249 C232 75.6(5) 3_655 3_655 ?
C234 C249 C232 155.1(3) 3_655 3_655 ?
C233 C249 C259 100.3(6) 3_655 . ?
C234 C249 C259 8.4(3) 3_655 . ?
C232 C249 C259 157.54(17) 3_655 . ?
C233 C249 C248 23.1(8) 3_655 . ?
C234 C249 C248 113.13(15) 3_655 . ?
C232 C249 C248 52.5(3) 3_655 . ?
C259 C249 C248 121.2 . . ?
C233 C249 C250 128.6(8) 3_655 . ?
C234 C249 C250 127.7(4) 3_655 . ?
C232 C249 C250 54.6(3) 3_655 . ?
C259 C249 C250 120.2 . . ?
C248 C249 C250 106.0 . . ?
C233 C249 C235 137.6(5) 3_655 3_655 ?
C234 C249 C235 49.7 3_655 3_655 ?
C232 C249 C235 130.5(8) 3_655 3_655 ?
C259 C249 C235 41.6(4) . 3_655 ?
C248 C249 C235 149.9 . 3_655 ?
C250 C249 C235 79.2(4) . 3_655 ?
C233 C249 C250 124.7(9) 3_655 3_655 ?
C234 C249 C250 128.8(4) 3_655 3_655 ?
C232 C249 C250 51.5(4) 3_655 3_655 ?
C259 C249 C250 121.8 . 3_655 ?
C248 C249 C250 102.29(10) . 3_655 ?
C250 C249 C250 4.27(12) . 3_655 ?
C235 C249 C250 81.3(4) 3_655 3_655 ?
C250 C250 C251 91.2(6) 3_655 3_655 ?
C250 C250 C232 109.3(5) 3_655 3_655 ?
C251 C250 C232 149.2(8) 3_655 3_655 ?
C250 C250 C251 71.0 3_655 . ?
C251 C250 C251 20.3(6) 3_655 . ?
C232 C250 C251 158.0 3_655 . ?
C250 C250 C232 55.9 3_655 . ?
C251 C250 C232 140.5(5) 3_655 . ?
C232 C250 C232 53.4(5) 3_655 . ?
C251 C250 C232 122.4 . . ?
C250 C250 C249 159.5 3_655 . ?
C251 C250 C249 99.3(6) 3_655 . ?
C232 C250 C249 54.6(5) 3_655 . ?
C251 C250 C249 118.5 . . ?
C232 C250 C249 106.8 . . ?
C250 C250 C249 16.19(11) 3_655 3_655 ?
C251 C250 C249 99.6(7) 3_655 3_655 ?
C232 C250 C249 95.9(4) 3_655 3_655 ?
C251 C250 C249 79.91(6) . 3_655 ?
C232 C250 C249 43.33(8) . 3_655 ?
C249 C250 C249 143.35(11) . 3_655 ?
C251 C251 C252 108.5(6) 3_655 3_655 ?
C251 C251 C250 88.8(6) 3_655 3_655 ?
C252 C251 C250 153.1(8) 3_655 3_655 ?
C251 C251 C250 71.0 3_655 . ?
C252 C251 C250 160.10(7) 3_655 . ?
C250 C251 C250 17.8(6) 3_655 . ?
C251 C251 C252 53.1 3_655 . ?
C252 C251 C252 55.5(6) 3_655 . ?
C250 C251 C252 137.2(6) 3_655 . ?
C250 C251 C252 120.7 . . ?
C251 C251 C235 158.2 3_655 . ?
C252 C251 C235 54.7(6) 3_655 . ?
C250 C251 C235 102.6(6) 3_655 . ?
C250 C251 C235 119.3 . . ?
C252 C251 C235 108.6 . . ?
C251 C251 C235 16.72(11) 3_655 3_655 ?
C252 C251 C235 95.0(5) 3_655 3_655 ?
C250 C251 C235 97.6(7) 3_655 3_655 ?
C250 C251 C235 80.36(7) . 3_655 ?
C252 C251 C235 40.60(8) . 3_655 ?
C235 C251 C235 141.44(12) . 3_655 ?
C251 C252 C252 71.5(6) 3_655 3_655 ?
C251 C252 C235 75.8(3) 3_655 3_655 ?
C252 C252 C235 143.7(4) 3_655 3_655 ?
C251 C252 C253 142.3(11) 3_655 3_655 ?
C252 C252 C253 74.3(6) 3_655 3_655 ?
C235 C252 C253 129.6(7) 3_655 3_655 ?
C251 C252 C236 138.9(7) 3_655 3_655 ?
C252 C252 C236 136.8(4) 3_655 3_655 ?
C235 C252 C236 66.1(6) 3_655 3_655 ?
C253 C252 C236 65.18(18) 3_655 3_655 ?
C251 C252 C251 18.4(6) 3_655 . ?
C252 C252 C251 53.1 3_655 . ?
C235 C252 C251 93.5(3) 3_655 . ?
C253 C252 C251 125.3(5) 3_655 . ?
C236 C252 C251 151.4 3_655 . ?
C251 C252 C260 107.4(6) 3_655 . ?
C252 C252 C260 159.1 3_655 . ?
C235 C252 C260 32.2(3) 3_655 . ?
C253 C252 C260 99.0(5) 3_655 . ?
C236 C252 C260 34.1(3) 3_655 . ?
C251 C252 C260 124.3 . . ?
C251 C252 C253 126.1(6) 3_655 . ?
C252 C252 C253 56.8 3_655 . ?
C235 C252 C253 143.64(11) 3_655 . ?
C253 C252 C253 17.5(6) 3_655 . ?
C236 C252 C253 82.1(4) 3_655 . ?
C251 C252 C253 108.3 . . ?
C260 C252 C253 115.2 . . ?
C253 C253 C254 93.8(6) 3_655 3_655 ?
C253 C253 C252 105.7(6) 3_655 3_655 ?
C254 C253 C252 150.1(8) 3_655 3_655 ?
C253 C253 C254 65.9 3_655 . ?
C254 C253 C254 27.9(6) 3_655 . ?
C252 C253 C254 156.9(2) 3_655 . ?
C253 C253 C236 158.6 3_655 . ?
C254 C253 C236 96.7(6) 3_655 . ?
C252 C253 C236 58.0(6) 3_655 . ?
C254 C253 C236 122.9 . . ?
C253 C253 C252 56.8 3_655 . ?
C254 C253 C252 143.7(5) 3_655 . ?
C252 C253 C252 48.9(6) 3_655 . ?
C254 C253 C252 118.7 . . ?
C236 C253 C252 105.5 . . ?
C253 C253 C236 16.13(11) 3_655 3_655 ?
C254 C253 C236 101.5(6) 3_655 3_655 ?
C252 C253 C236 92.8(5) 3_655 3_655 ?
C254 C253 C236 74.42(6) . 3_655 ?
C236 C253 C236 142.49(11) . 3_655 ?
C252 C253 C236 44.82(8) . 3_655 ?
C254 C254 C239 99.3(6) 3_655 3_655 ?
C254 C254 C253 86.2(6) 3_655 3_655 ?
C239 C254 C253 158.3(3) 3_655 3_655 ?
C254 C254 C253 65.9 3_655 . ?
C239 C254 C253 155.0(4) 3_655 . ?
C253 C254 C253 20.3(6) 3_655 . ?
C254 C254 C255 159.6 3_655 . ?
C239 C254 C255 66.5(6) 3_655 . ?
C253 C254 C255 102.1(6) 3_655 . ?
C253 C254 C255 121.2 . . ?
C254 C254 C239 54.6 3_655 . ?
C239 C254 C239 44.7(6) 3_655 . ?
C253 C254 C239 136.1(6) 3_655 . ?
C253 C254 C239 117.2 . . ?
C255 C254 C239 109.8 . . ?
C254 C254 C238 140.1(2) 3_655 3_655 ?
C239 C254 C238 44.6(4) 3_655 3_655 ?
C253 C254 C238 121.4(7) 3_655 3_655 ?
C253 C254 C238 138.03(9) . 3_655 ?
C255 C254 C238 22.2(2) . 3_655 ?
C239 C254 C238 87.6(2) . 3_655 ?
C254 C254 C255 13.99(9) 3_655 3_655 ?
C239 C254 C255 89.2(5) 3_655 3_655 ?
C253 C254 C255 92.1(6) 3_655 3_655 ?
C253 C254 C255 72.3 . 3_655 ?
C255 C254 C255 145.63(9) . 3_655 ?
C239 C254 C255 45.28(6) . 3_655 ?
C238 C254 C255 126.94(16) 3_655 3_655 ?
C254 C254 C236 128.7(3) 3_655 3_655 ?
C239 C254 C236 120.4(7) 3_655 3_655 ?
C253 C254 C236 45.3(3) 3_655 3_655 ?
C253 C254 C236 64.8(3) . 3_655 ?
C255 C254 C236 56.8(3) . 3_655 ?
C239 C254 C236 149.7 . 3_655 ?
C238 C254 C236 76.9(4) 3_655 3_655 ?
C255 C254 C236 129.2(3) 3_655 3_655 ?
C238 C255 C237 105.2(9) 3_655 3_655 ?
C238 C255 C256 113.4(6) 3_655 . ?
C237 C255 C256 8.9(4) 3_655 . ?
C238 C255 C254 117.5(9) 3_655 . ?
C237 C255 C254 129.2(5) 3_655 . ?
C256 C255 C254 120.5 . . ?
C238 C255 C239 68.0(6) 3_655 3_655 ?
C237 C255 C239 158.5(4) 3_655 3_655 ?
C256 C255 C239 156.8(2) . 3_655 ?
C254 C255 C239 50.0(3) . 3_655 ?
C238 C255 C241 9.5(9) 3_655 . ?
C237 C255 C241 111.8(2) 3_655 . ?
C256 C255 C241 119.5 . . ?
C254 C255 C241 108.4 . . ?
C239 C255 C241 59.3(3) 3_655 . ?
C238 C255 C236 148.6(4) 3_655 3_655 ?
C237 C255 C236 49.67(6) 3_655 3_655 ?
C256 C255 C236 40.8(4) . 3_655 ?
C254 C255 C236 80.2(4) . 3_655 ?
C239 C255 C236 127.2(8) 3_655 3_655 ?
C241 C255 C236 149.4 . 3_655 ?
C238 C255 C254 112.6(9) 3_655 3_655 ?
C237 C255 C254 130.5(5) 3_655 3_655 ?
C256 C255 C254 122.0 . 3_655 ?
C254 C255 C254 6.40(9) . 3_655 ?
C239 C255 C254 45.9(4) 3_655 3_655 ?
C241 C255 C254 103.24(7) . 3_655 ?
C236 C255 C254 82.7(4) 3_655 3_655 ?
C237 C256 C236 125(3) 3_655 3_655 ?
C237 C256 C255 35(2) 3_655 . ?
C236 C256 C255 90.0(4) 3_655 . ?
C237 C256 C260 157(2) 3_655 . ?
C236 C256 C260 35.2(3) 3_655 . ?
C255 C256 C260 123.8 . . ?
C237 C256 C217 88.4(14) 3_655 3_655 ?
C236 C256 C217 138.87(12) 3_655 3_655 ?
C255 C256 C217 118.77(15) . 3_655 ?
C260 C256 C217 106.25(8) . 3_655 ?
C237 C256 C257 88.3(15) 3_655 . ?
C236 C256 C257 139.04(6) 3_655 . ?
C255 C256 C257 118.7 . . ?
C260 C256 C257 106.4 . . ?
C217 C256 C257 0.2(3) 3_655 . ?
C237 C256 C238 15(2) 3_655 3_655 ?
C236 C256 C238 112.8(8) 3_655 3_655 ?
C255 C256 C238 24.8(3) . 3_655 ?
C260 C256 C238 142.8(4) . 3_655 ?
C217 C256 C238 94.19(11) 3_655 3_655 ?
C257 C256 C238 94.1(2) . 3_655 ?
C217 C257 C243 126(10) 3_655 . ?
C217 C257 C216 98(3) 3_655 3_655 ?
C243 C257 C216 118.9 . 3_655 ?
C217 C257 C218 122(10) 3_655 3_655 ?
C243 C257 C218 4.77(16) . 3_655 ?
C216 C257 C218 123.4 3_655 3_655 ?
C217 C257 C258 97(2) 3_655 . ?
C243 C257 C258 119.6 . . ?
C216 C257 C258 0.67(16) 3_655 . ?
C218 C257 C258 124.1 3_655 . ?
C217 C257 C256 10(10) 3_655 . ?
C243 C257 C256 121.0 . . ?
C216 C257 C256 107.4(3) 3_655 . ?
C218 C257 C256 116.7(3) 3_655 . ?
C258 C257 C256 107.0 . . ?
C217 C257 C237 20(6) 3_655 3_655 ?
C243 C257 C237 110.66(11) . 3_655 ?
C216 C257 C237 117.7(5) 3_655 3_655 ?
C218 C257 C237 106.2(4) 3_655 3_655 ?
C258 C257 C237 117.29(15) . 3_655 ?
C256 C257 C237 10.9 . 3_655 ?
C216 C258 C215 105.29(11) 3_655 3_655 ?
C216 C258 C246 108.8(2) 3_655 . ?
C215 C258 C246 3.57(10) 3_655 . ?
C216 C258 C234 123(6) 3_655 3_655 ?
C215 C258 C234 113.9(4) 3_655 3_655 ?
C246 C258 C234 110.80(12) . 3_655 ?
C216 C258 C259 115(5) 3_655 . ?
C215 C258 C259 124.7(3) 3_655 . ?
C246 C258 C259 121.7 . . ?
C234 C258 C259 11.04(6) 3_655 . ?
C216 C258 C257 10(2) 3_655 . ?
C215 C258 C257 115.0 3_655 . ?
C246 C258 C257 118.5 . . ?
C234 C258 C257 117.48(16) 3_655 . ?
C259 C258 C257 107.8 . . ?
C216 C258 C217 10.5(17) 3_655 3_655 ?
C215 C258 C217 115.8 3_655 3_655 ?
C246 C258 C217 119.3 . 3_655 ?
C234 C258 C217 116.5(5) 3_655 3_655 ?
C259 C258 C217 106.8(3) . 3_655 ?
C257 C258 C217 1.0(3) . 3_655 ?
C234 C259 C235 127(3) 3_655 3_655 ?
C234 C259 C249 39(2) 3_655 . ?
C235 C259 C249 89.9(4) 3_655 . ?
C234 C259 C258 82.0(16) 3_655 . ?
C235 C259 C258 137.31(7) 3_655 . ?
C249 C259 C258 119.4 . . ?
C234 C259 C260 151(3) 3_655 . ?
C235 C259 C260 30.7(3) 3_655 . ?
C249 C259 C260 119.2 . . ?
C258 C259 C260 108.9 . . ?
C234 C259 C216 84.8(14) 3_655 3_655 ?
C235 C259 C216 134.02(12) 3_655 3_655 ?
C249 C259 C216 121.74(17) . 3_655 ?
C258 C259 C216 3.31(16) . 3_655 ?
C260 C259 C216 105.63(10) . 3_655 ?
C234 C259 C233 11(2) 3_655 3_655 ?
C235 C259 C233 115.4(8) 3_655 3_655 ?
C249 C259 C233 27.7(3) . 3_655 ?
C258 C259 C233 92.1(2) . 3_655 ?
C260 C259 C233 141.0(4) . 3_655 ?
C216 C259 C233 94.66(10) 3_655 3_655 ?
C235 C260 C236 132.8(18) 3_655 3_655 ?
C235 C260 C252 63.4(9) 3_655 . ?
C236 C260 C252 70.1(8) 3_655 . ?
C235 C260 C256 157.80(12) 3_655 . ?
C236 C260 C256 53.2(7) 3_655 . ?
C252 C260 C256 120.7 . . ?
C235 C260 C259 56.0(7) 3_655 . ?
C236 C260 C259 156.2 3_655 . ?
C252 C260 C259 117.0 . . ?
C256 C260 C259 109.9 . . ?
C235 C260 C237 156.9(4) 3_655 3_655 ?
C236 C260 C237 50.0(3) 3_655 3_655 ?
C252 C260 C237 116.9(4) . 3_655 ?
C256 C260 C237 3.9(4) . 3_655 ?
C259 C260 C237 112.2(2) . 3_655 ?
C235 C260 C234 53.3(4) 3_655 3_655 ?
C236 C260 C234 154.2(3) 3_655 3_655 ?
C252 C260 C234 113.2(4) . 3_655 ?
C256 C260 C234 111.2(2) . 3_655 ?
C259 C260 C234 4.5(4) . 3_655 ?
C237 C260 C234 113.3(4) 3_655 3_655 ?
C310 C301 C326 126.15(15) 3_755 3_755 ?
C310 C301 C311 90.3(9) 3_755 3_755 ?
C326 C301 C311 143.5(7) 3_755 3_755 ?
C310 C301 C309 39.1(10) 3_755 . ?
C326 C301 C309 96.2(4) 3_755 . ?
C311 C301 C309 114.9(6) 3_755 . ?
C310 C301 C302 99.1(5) 3_755 . ?
C326 C301 C302 134.6(3) 3_755 . ?
C311 C301 C302 8.9(4) 3_755 . ?
C309 C301 C302 121.3 . . ?
C310 C301 C305 151.7(4) 3_755 . ?
C326 C301 C305 25.6(3) 3_755 . ?
C311 C301 C305 117.9(4) 3_755 . ?
C309 C301 C305 117.9 . . ?
C302 C301 C305 109.0 . . ?
C310 C301 C309 37.0(14) 3_755 3_755 ?
C326 C301 C309 102.2(3) 3_755 3_755 ?
C311 C301 C309 107.9(8) 3_755 3_755 ?
C309 C301 C309 7.1(2) . 3_755 ?
C302 C301 C309 114.2(2) . 3_755 ?
C305 C301 C309 122.67(13) . 3_755 ?
C311 C302 C329 166(3) 3_755 3_755 ?
C311 C302 C312 69(3) 3_755 . ?
C329 C302 C312 117.3(4) 3_755 . ?
C311 C302 C301 66.6(11) 3_755 . ?
C329 C302 C301 115.2(2) 3_755 . ?
C312 C302 C301 120.4 . . ?
C311 C302 C310 56.8(7) 3_755 3_755 ?
C329 C302 C310 125.2(7) 3_755 3_755 ?
C312 C302 C310 112.1(5) . 3_755 ?
C301 C302 C310 10.0(4) . 3_755 ?
C311 C302 C303 171(3) 3_755 . ?
C329 C302 C303 10.91(6) 3_755 . ?
C312 C302 C303 119.6 . . ?
C301 C302 C303 107.4 . . ?
C310 C302 C303 117.3(4) 3_755 . ?
C329 C303 C328 136.3(15) 3_755 3_755 ?
C329 C303 C315 107.0(6) 3_755 . ?
C328 C303 C315 111.95(7) 3_755 . ?
C329 C303 C304 133.2(7) 3_755 . ?
C328 C303 C304 18.5(4) 3_755 . ?
C315 C303 C304 119.7 . . ?
C329 C303 C330 77.4(10) 3_755 3_755 ?
C328 C303 C330 142.8(4) 3_755 3_755 ?
C315 C303 C330 30.9(3) . 3_755 ?
C304 C303 C330 148.74(5) . 3_755 ?
C329 C303 C302 41.8(13) 3_755 . ?
C328 C303 C302 122.2(2) 3_755 . ?
C315 C303 C302 121.5 . . ?
C304 C303 C302 107.1 . . ?
C330 C303 C302 93.1(4) 3_755 . ?
C329 C303 C311 41.8(12) 3_755 3_755 ?
C328 C303 C311 121.19(6) 3_755 3_755 ?
C315 C303 C311 122.7(3) . 3_755 ?
C304 C303 C311 106.25(13) . 3_755 ?
C330 C303 C311 94.2(6) 3_755 3_755 ?
C302 C303 C311 1.2(3) . 3_755 ?
C328 C304 C327 152.7(7) 3_755 3_755 ?
C328 C304 C318 102.2(4) 3_755 . ?
C327 C304 C318 98.9(2) 3_755 . ?
C328 C304 C305 138.3(6) 3_755 . ?
C327 C304 C305 28.5(6) 3_755 . ?
C318 C304 C305 119.3 . . ?
C328 C304 C303 39.1(12) 3_755 . ?
C327 C304 C303 136.2(4) 3_755 . ?
C318 C304 C303 120.4 . . ?
C305 C304 C303 108.4 . . ?
C328 C304 C347 67.4(4) 3_755 3_755 ?
C327 C304 C347 133.5(4) 3_755 3_755 ?
C318 C304 C347 35.2 . 3_755 ?
C305 C304 C347 153.04(13) . 3_755 ?
C303 C304 C347 88.9(2) . 3_755 ?
C328 C304 C329 42.6(8) 3_755 3_755 ?
C327 C304 C329 128.4(5) 3_755 3_755 ?
C318 C304 C329 129.3 . 3_755 ?
C305 C304 C329 101.5(2) . 3_755 ?
C303 C304 C329 8.8 . 3_755 ?
C347 C304 C329 97.33(10) 3_755 3_755 ?
C328 C304 C345 149.2(10) 3_755 3_755 ?
C327 C304 C345 49.72(11) 3_755 3_755 ?
C318 C304 C345 49.35(8) . 3_755 ?
C305 C304 C345 71.77(16) . 3_755 ?
C303 C304 C345 158.1(3) . 3_755 ?
C347 C304 C345 84.44(16) 3_755 3_755 ?
C329 C304 C345 161.8(7) 3_755 3_755 ?
C326 C305 C327 148.0(10) 3_755 3_755 ?
C326 C305 C306 68.25(11) 3_755 . ?
C327 C305 C306 88.47(12) 3_755 . ?
C326 C305 C304 168.0(7) 3_755 . ?
C327 C305 C304 43.9(3) 3_755 . ?
C306 C305 C304 120.2 . . ?
C326 C305 C301 60.1(6) 3_755 . ?
C327 C305 C301 150.4 3_755 . ?
C306 C305 C301 119.4 . . ?
C304 C305 C301 108.0 . . ?
C326 C305 C310 56.1(7) 3_755 3_755 ?
C327 C305 C310 154.44(11) 3_755 3_755 ?
C306 C305 C310 115.9(2) . 3_755 ?
C304 C305 C310 112.11(6) . 3_755 ?
C301 C305 C310 4.10(10) . 3_755 ?
C326 C305 C325 36.4(3) 3_755 3_755 ?
C327 C305 C325 123.10(12) 3_755 3_755 ?
C306 C305 C325 34.7(2) . 3_755 ?
C304 C305 C325 147.9 . 3_755 ?
C301 C305 C325 85.6(2) . 3_755 ?
C310 C305 C325 81.8(4) 3_755 3_755 ?
C326 C305 C328 158.4(7) 3_755 3_755 ?
C327 C305 C328 52.44(11) 3_755 3_755 ?
C306 C305 C328 131.15(6) . 3_755 ?
C304 C305 C328 11.04(11) . 3_755 ?
C301 C305 C328 98.6(3) . 3_755 ?
C310 C305 C328 102.65(18) 3_755 3_755 ?
C325 C305 C328 155.9(3) 3_755 3_755 ?
C326 C305 C345 124.39(12) 3_755 3_755 ?
C327 C305 C345 35.31(11) 3_755 3_755 ?
C306 C305 C345 56.48(14) . 3_755 ?
C304 C305 C345 65.48(7) . 3_755 ?
C301 C305 C345 157.3(3) . 3_755 ?
C310 C305 C345 157.9(5) 3_755 3_755 ?
C325 C305 C345 90.6 3_755 3_755 ?
C328 C305 C345 76.4(2) 3_755 3_755 ?
C325 C306 C326 73.0(4) 3_755 3_755 ?
C325 C306 C324 68.6(4) 3_755 3_755 ?
C326 C306 C324 140.7(9) 3_755 3_755 ?
C325 C306 C305 99.2 3_755 . ?
C326 C306 C305 27.7(3) 3_755 . ?
C324 C306 C305 159.3(4) 3_755 . ?
C325 C306 C320 131.7(2) 3_755 . ?
C326 C306 C320 148.31(17) 3_755 . ?
C324 C306 C320 64.6(3) 3_755 . ?
C305 C306 C320 121.2 . . ?
C325 C306 C307 23.64(19) 3_755 . ?
C326 C306 C307 94.9(5) 3_755 . ?
C324 C306 C307 45.8(4) 3_755 . ?
C305 C306 C307 118.9 . . ?
C320 C306 C307 108.1 . . ?
C325 C306 C327 127.3(3) 3_755 3_755 ?
C326 C306 C327 54.67(15) 3_755 3_755 ?
C324 C306 C327 159.40(11) 3_755 3_755 ?
C305 C306 C327 28.1(3) . 3_755 ?
C320 C306 C327 96.40(15) . 3_755 ?
C307 C306 C327 146.4(4) . 3_755 ?
C325 C306 C344 127.5(4) 3_755 3_755 ?
C326 C306 C344 154.6(3) 3_755 3_755 ?
C324 C306 C344 59.55(5) 3_755 3_755 ?
C305 C306 C344 127.27(13) . 3_755 ?
C320 C306 C344 6.27(6) . 3_755 ?
C307 C306 C344 104.0(3) . 3_755 ?
C327 C306 C344 102.0(4) 3_755 3_755 ?
C325 C306 C345 167.8(7) 3_755 3_755 ?
C326 C306 C345 108.9(4) 3_755 3_755 ?
C324 C306 C345 107.04(16) 3_755 3_755 ?
C305 C306 C345 81.4 . 3_755 ?
C320 C306 C345 42.43(10) . 3_755 ?
C307 C306 C345 148.1(2) . 3_755 ?
C327 C306 C345 54.5(2) 3_755 3_755 ?
C344 C306 C345 47.65(15) 3_755 3_755 ?
C325 C307 C324 96.3(11) 3_755 3_755 ?
C325 C307 C308 88.0(8) 3_755 . ?
C324 C307 C308 164.3(3) 3_755 . ?
C325 C307 C306 40.1(6) 3_755 . ?
C324 C307 C306 57.8(4) 3_755 . ?
C308 C307 C306 121.8 . . ?
C325 C307 C322 145.0(6) 3_755 . ?
C324 C307 C322 50.6(4) 3_755 . ?
C308 C307 C322 120.9 . . ?
C306 C307 C322 104.9 . . ?
C325 C307 C323 143.5(8) 3_755 3_755 ?
C324 C307 C323 49.81(13) 3_755 3_755 ?
C308 C307 C323 121.1(3) . 3_755 ?
C306 C307 C323 103.5(3) . 3_755 ?
C322 C307 C323 2.06(9) . 3_755 ?
C325 C307 C307 128.7(8) 3_755 3_755 ?
C324 C307 C307 128.4(5) 3_755 3_755 ?
C308 C307 C307 42.2 . 3_755 ?
C306 C307 C307 147.9 . 3_755 ?
C322 C307 C307 78.9 . 3_755 ?
C323 C307 C307 79.3(3) 3_755 3_755 ?
C307 C308 C307 95.5(3) . 3_755 ?
C307 C308 C309 132.2(5) . 3_755 ?
C307 C308 C309 118.5(7) 3_755 3_755 ?
C307 C308 C309 118.5 . . ?
C307 C308 C309 132.3(2) 3_755 . ?
C309 C308 C309 15.2(5) 3_755 . ?
C307 C308 C325 27.05(11) . 3_755 ?
C307 C308 C325 121.7(2) 3_755 3_755 ?
C309 C308 C325 107.7(6) 3_755 3_755 ?
C309 C308 C325 92.91(8) . 3_755 ?
C307 C308 C325 121.7 . . ?
C307 C308 C325 27.1(3) 3_755 . ?
C309 C308 C325 92.9(5) 3_755 . ?
C309 C308 C325 107.7 . . ?
C325 C308 C325 145.88(13) 3_755 . ?
C309 C309 C310 141.6(4) 3_755 3_755 ?
C309 C309 C301 145.0 3_755 . ?
C310 C309 C301 7.7(2) 3_755 . ?
C309 C309 C308 82.4 3_755 . ?
C310 C309 C308 130.7(3) 3_755 . ?
C301 C309 C308 123.5 . . ?
C309 C309 C310 29.7 3_755 . ?
C310 C309 C310 111.9(4) 3_755 . ?
C301 C309 C310 115.7 . . ?
C308 C309 C310 108.8 . . ?
C309 C309 C301 27.9(2) 3_755 3_755 ?
C310 C309 C301 114.08(18) 3_755 3_755 ?
C301 C309 C301 117.2(2) . 3_755 ?
C308 C309 C301 104.16(15) . 3_755 ?
C310 C309 C301 5.8 . 3_755 ?
C309 C309 C326 160.44(11) 3_755 3_755 ?
C310 C309 C326 46.0(4) 3_755 3_755 ?
C301 C309 C326 39.60(5) . 3_755 ?
C308 C309 C326 85.11(8) . 3_755 ?
C310 C309 C326 148.5 . 3_755 ?
C301 C309 C326 146.57(10) 3_755 3_755 ?
C301 C310 C309 133.2(8) 3_755 3_755 ?
C301 C310 C311 78.8(5) 3_755 . ?
C309 C310 C311 127.3(4) 3_755 . ?
C301 C310 C326 45.6(4) 3_755 . ?
C309 C310 C326 96.9(3) 3_755 . ?
C311 C310 C326 124.4 . . ?
C301 C310 C302 70.94(14) 3_755 3_755 ?
C309 C310 C302 131.5(9) 3_755 3_755 ?
C311 C310 C302 8.0(3) . 3_755 ?
C326 C310 C302 116.5(4) . 3_755 ?
C301 C310 C309 137.2(13) 3_755 . ?
C309 C310 C309 8.7(4) 3_755 . ?
C311 C310 C309 118.6 . . ?
C326 C310 C309 104.7 . . ?
C302 C310 C309 123.2(5) 3_755 . ?
C301 C310 C305 24.2(5) 3_755 3_755 ?
C309 C310 C305 114.13(8) 3_755 3_755 ?
C311 C310 C305 102.92(6) . 3_755 ?
C326 C310 C305 21.46(6) . 3_755 ?
C302 C310 C305 95.0(4) 3_755 3_755 ?
C309 C310 C305 120.6(2) . 3_755 ?
C302 C311 C301 104.5(14) 3_755 3_755 ?
C302 C311 C312 101(3) 3_755 . ?
C301 C311 C312 131.6(5) 3_755 . ?
C302 C311 C310 115.2(10) 3_755 . ?
C301 C311 C310 10.9(4) 3_755 . ?
C312 C311 C310 124.0 . . ?
C302 C311 C329 12(2) 3_755 . ?
C301 C311 C329 106.4(4) 3_755 . ?
C312 C311 C329 107.5 . . ?
C310 C311 C329 117.3 . . ?
C302 C311 C303 8(2) 3_755 3_755 ?
C301 C311 C303 99.3(5) 3_755 3_755 ?
C312 C311 C303 109.4(3) . 3_755 ?
C310 C311 C303 110.18(11) . 3_755 ?
C329 C311 C303 9.29(9) . 3_755 ?
C311 C312 C311 113.1(3) 3_755 . ?
C311 C312 C302 9.1(2) 3_755 . ?
C311 C312 C302 119.9 . . ?
C311 C312 C302 119.90(7) 3_755 3_755 ?
C311 C312 C302 9.08(15) . 3_755 ?
C302 C312 C302 125.9(2) . 3_755 ?
C311 C312 C313 112.8(7) 3_755 3_755 ?
C311 C312 C313 125.0(5) . 3_755 ?
C302 C312 C313 103.8(5) . 3_755 ?
C302 C312 C313 115.9(6) 3_755 3_755 ?
C311 C312 C313 125.0(3) 3_755 . ?
C311 C312 C313 112.8 . . ?
C302 C312 C313 115.9 . . ?
C302 C312 C313 103.80(18) 3_755 . ?
C313 C312 C313 12.8(5) 3_755 . ?
C313 C313 C314 121.6(6) 3_755 3_755 ?
C313 C313 C314 46.2 3_755 . ?
C314 C313 C314 75.4(6) 3_755 . ?
C313 C313 C330 164.3 3_755 . ?
C314 C313 C330 46.5(5) 3_755 . ?
C314 C313 C330 120.7 . . ?
C313 C313 C312 83.6 3_755 . ?
C314 C313 C312 144.6(4) 3_755 . ?
C314 C313 C312 124.3 . . ?
C330 C313 C312 103.1 . . ?
C313 C313 C330 12.83(9) 3_755 3_755 ?
C314 C313 C330 111.0(5) 3_755 3_755 ?
C314 C313 C330 36.55(6) . 3_755 ?
C330 C313 C330 151.50(9) . 3_755 ?
C312 C313 C330 89.4 . 3_755 ?
C330 C314 C313 84.21(15) 3_755 3_755 ?
C330 C314 C313 96.2(4) 3_755 . ?
C313 C314 C313 12.3(6) 3_755 . ?
C330 C314 C333 136.0(3) 3_755 . ?
C313 C314 C333 133.3(6) 3_755 . ?
C313 C314 C333 121.3 . . ?
C330 C314 C331 64.2(6) 3_755 3_755 ?
C313 C314 C331 145.6(6) 3_755 3_755 ?
C313 C314 C331 154.65(6) . 3_755 ?
C333 C314 C331 72.9(2) . 3_755 ?
C330 C314 C315 28.3(3) 3_755 . ?
C313 C314 C315 108.6(5) 3_755 . ?
C313 C314 C315 119.4 . . ?
C333 C314 C315 107.7 . . ?
C331 C314 C315 37.45(18) 3_755 . ?
C330 C314 C314 140.7(4) 3_755 3_755 ?
C313 C314 C314 58.5(6) 3_755 3_755 ?
C313 C314 C314 46.2 . 3_755 ?
C333 C314 C314 75.8 . 3_755 ?
C331 C314 C314 145.4(3) 3_755 3_755 ?
C315 C314 C314 152.1 . 3_755 ?
C330 C314 C332 116.7(7) 3_755 3_755 ?
C313 C314 C332 149.6(9) 3_755 3_755 ?
C313 C314 C332 138.7(4) . 3_755 ?
C333 C314 C332 19.6(4) . 3_755 ?
C331 C314 C332 53.25(16) 3_755 3_755 ?
C315 C314 C332 88.6(4) . 3_755 ?
C314 C314 C332 94.7(4) 3_755 3_755 ?
C330 C314 C333 156.6(3) 3_755 3_755 ?
C313 C314 C333 107.5(9) 3_755 3_755 ?
C313 C314 C333 95.3(3) . 3_755 ?
C333 C314 C333 26.2(3) . 3_755 ?
C331 C314 C333 98.2 3_755 3_755 ?
C315 C314 C333 129.9(3) . 3_755 ?
C314 C314 C333 49.6(3) 3_755 3_755 ?
C332 C314 C333 45.36(11) 3_755 3_755 ?
C330 C315 C331 109.3(9) 3_755 3_755 ?
C330 C315 C303 84.2(2) 3_755 . ?
C331 C315 C303 163.86(18) 3_755 . ?
C330 C315 C316 150.2(6) 3_755 . ?
C331 C315 C316 43.4(4) 3_755 . ?
C303 C315 C316 121.3 . . ?
C330 C315 C329 71.29(8) 3_755 3_755 ?
C331 C315 C329 175.3(8) 3_755 3_755 ?
C303 C315 C329 13.5(2) . 3_755 ?
C316 C315 C329 134.8(2) . 3_755 ?
C330 C315 C314 42.6(6) 3_755 . ?
C331 C315 C314 70.1(7) 3_755 . ?
C303 C315 C314 119.2 . . ?
C316 C315 C314 107.6 . . ?
C329 C315 C314 108.9(5) 3_755 . ?
C330 C315 C348 163.0(8) 3_755 3_755 ?
C331 C315 C348 54.8(3) 3_755 3_755 ?
C303 C315 C348 110.68(14) . 3_755 ?
C316 C315 C348 12.9(3) . 3_755 ?
C329 C315 C348 124.0(5) 3_755 3_755 ?
C314 C315 C348 120.5(3) . 3_755 ?
C330 C315 C328 114.12(9) 3_755 3_755 ?
C331 C315 C328 136.0(6) 3_755 3_755 ?
C303 C315 C328 30.00(19) . 3_755 ?
C316 C315 C328 92.67(11) . 3_755 ?
C329 C315 C328 42.91(18) 3_755 3_755 ?
C314 C315 C328 145.7(3) . 3_755 ?
C348 C315 C328 81.2(3) 3_755 3_755 ?
C348 C316 C331 157.4(14) 3_755 3_755 ?
C348 C316 C317 30.6(6) 3_755 . ?
C331 C316 C317 163.42(11) 3_755 . ?
C348 C316 C315 129.9(4) 3_755 . ?
C331 C316 C315 43.85(11) 3_755 . ?
C317 C316 C315 120.2 . . ?
C348 C316 C334 121.1(4) 3_755 . ?
C331 C316 C334 71.2(4) 3_755 . ?
C317 C316 C334 118.9 . . ?
C315 C316 C334 109.0 . . ?
C348 C316 C349 61.2(2) 3_755 3_755 ?
C331 C316 C349 132.8(7) 3_755 3_755 ?
C317 C316 C349 59.9(2) . 3_755 ?
C315 C316 C349 161.4(4) . 3_755 ?
C334 C316 C349 61.8(4) . 3_755 ?
C348 C316 C347 46.8(3) 3_755 3_755 ?
C331 C316 C347 130.76(14) 3_755 3_755 ?
C317 C316 C347 35.5 . 3_755 ?
C315 C316 C347 87.47(13) . 3_755 ?
C334 C316 C347 151.84(16) . 3_755 ?
C349 C316 C347 95.4(3) 3_755 3_755 ?
C348 C316 C332 144.8(3) 3_755 3_755 ?
C331 C316 C332 47.6(5) 3_755 3_755 ?
C317 C316 C332 139.71(9) . 3_755 ?
C315 C316 C332 85.20(8) . 3_755 ?
C334 C316 C332 24.2 . 3_755 ?
C349 C316 C332 85.9(3) 3_755 3_755 ?
C347 C316 C332 159.8(5) 3_755 3_755 ?
C348 C317 C347 91.29(7) 3_755 3_755 ?
C348 C317 C316 15.4(6) 3_755 . ?
C347 C317 C316 90.5(3) 3_755 . ?
C348 C317 C318 128.4 3_755 . ?
C347 C317 C318 40.06(6) 3_755 . ?
C316 C317 C318 122.1 . . ?
C348 C317 C349 67.2(3) 3_755 3_755 ?
C347 C317 C349 158.4(3) 3_755 3_755 ?
C316 C317 C349 68.18(16) . 3_755 ?
C318 C317 C349 157.5(3) . 3_755 ?
C348 C317 C337 121.6(3) 3_755 . ?
C347 C317 C337 146.51(5) 3_755 . ?
C316 C317 C337 119.2 . . ?
C318 C317 C337 106.7 . . ?
C349 C317 C337 54.5 3_755 . ?
C348 C317 C346 157.1(2) 3_755 3_755 ?
C347 C317 C346 66.0(2) 3_755 3_755 ?
C316 C317 C346 150.79(18) . 3_755 ?
C318 C317 C346 29.30(7) . 3_755 ?
C349 C317 C346 135.32(11) 3_755 3_755 ?
C337 C317 C346 80.84(12) . 3_755 ?
C348 C317 C358 156.6(5) 3_755 3_755 ?
C347 C317 C358 111.9(3) 3_755 3_755 ?
C316 C317 C358 150.9(3) . 3_755 ?
C318 C317 C358 73.23(7) . 3_755 ?
C349 C317 C358 89.45(13) 3_755 3_755 ?
C337 C317 C358 35.02(17) . 3_755 ?
C346 C317 C358 45.9 3_755 3_755 ?
C348 C317 C359 112.6(4) 3_755 3_755 ?
C347 C317 C359 155.79(16) 3_755 3_755 ?
C316 C317 C359 111.5(2) . 3_755 ?
C318 C317 C359 116.1 . 3_755 ?
C349 C317 C359 45.40(10) 3_755 3_755 ?
C337 C317 C359 9.3 . 3_755 ?
C346 C317 C359 90.0 3_755 3_755 ?
C358 C317 C359 44.1 3_755 3_755 ?
C346 C318 C347 121.7(5) 3_755 3_755 ?
C346 C318 C317 86.06(19) 3_755 . ?
C347 C318 C317 44.3(2) 3_755 . ?
C346 C318 C304 156.58(8) 3_755 . ?
C347 C318 C304 81.4(2) 3_755 . ?
C317 C318 C304 116.2 . . ?
C346 C318 C319 38.7(5) 3_755 . ?
C347 C318 C319 155.27(13) 3_755 . ?
C317 C318 C319 111.3 . . ?
C304 C318 C319 120.2 . . ?
C346 C318 C345 72.6 3_755 3_755 ?
C347 C318 C345 164.34(9) 3_755 3_755 ?
C317 C318 C345 150.5(2) . 3_755 ?
C304 C318 C345 84.00(13) . 3_755 ?
C319 C318 C345 40.33(6) . 3_755 ?
C346 C318 C328 172.6(9) 3_755 3_755 ?
C347 C318 C328 62.44(12) 3_755 3_755 ?
C317 C318 C328 100.36(10) . 3_755 ?
C304 C318 C328 19.12(14) . 3_755 ?
C319 C318 C328 139.25(18) . 3_755 ?
C345 C318 C328 102.59(13) 3_755 3_755 ?
C346 C318 C327 123.2 3_755 3_755 ?
C347 C318 C327 114.23(17) 3_755 3_755 ?
C317 C318 C327 146.7(2) . 3_755 ?
C304 C318 C327 33.33(8) . 3_755 ?
C319 C318 C327 88.9 . 3_755 ?
C345 C318 C327 50.76(6) 3_755 3_755 ?
C328 C318 C327 51.86(8) 3_755 3_755 ?
C346 C318 C358 27.7(4) 3_755 3_755 ?
C347 C318 C358 107.71(5) 3_755 3_755 ?
C317 C318 C358 64.87(6) . 3_755 ?
C304 C318 C358 156.5(3) . 3_755 ?
C319 C318 C358 47.7 . 3_755 ?
C345 C318 C358 87.95(5) 3_755 3_755 ?
C328 C318 C358 159.6(6) 3_755 3_755 ?
C327 C318 C358 135.0(2) 3_755 3_755 ?
C346 C319 C345 94.9(4) 3_755 3_755 ?
C346 C319 C320 148.24(8) 3_755 . ?
C345 C319 C320 54.8(4) 3_755 . ?
C346 C319 C318 29.8(3) 3_755 . ?
C345 C319 C318 72.38(6) 3_755 . ?
C320 C319 C318 120.0 . . ?
C346 C319 C338 90.74(19) 3_755 . ?
C345 C319 C338 170.5(6) 3_755 . ?
C320 C319 C338 118.2 . . ?
C318 C319 C338 110.0 . . ?
C346 C319 C344 158.65(17) 3_755 3_755 ?
C345 C319 C344 63.83(16) 3_755 3_755 ?
C320 C319 C344 11.69(13) . 3_755 ?
C318 C319 C344 131.57(7) . 3_755 ?
C338 C319 C344 110.18(18) . 3_755 ?
C346 C319 C358 64.78(8) 3_755 3_755 ?
C345 C319 C358 159.4(3) 3_755 3_755 ?
C320 C319 C358 144.3(3) . 3_755 ?
C318 C319 C358 87.41(5) . 3_755 ?
C338 C319 C358 26.3(3) . 3_755 ?
C344 C319 C358 136.4(4) 3_755 3_755 ?
C346 C319 C343 155.5(3) 3_755 3_755 ?
C345 C319 C343 109.2(3) 3_755 3_755 ?
C320 C319 C343 54.7 . 3_755 ?
C318 C319 C343 156.6(3) . 3_755 ?
C338 C319 C343 64.8 . 3_755 ?
C344 C319 C343 45.47(15) 3_755 3_755 ?
C358 C319 C343 90.9(2) 3_755 3_755 ?
C346 C319 C357 114.17(7) 3_755 3_755 ?
C345 C319 C357 150.5(5) 3_755 3_755 ?
C320 C319 C357 95.78(16) . 3_755 ?
C318 C319 C357 132.26(7) . 3_755 ?
C338 C319 C357 23.57(7) . 3_755 ?
C344 C319 C357 87.0(3) 3_755 3_755 ?
C358 C319 C357 49.42(11) 3_755 3_755 ?
C343 C319 C357 41.49(12) 3_755 3_755 ?
C344 C320 C345 128(2) 3_755 3_755 ?
C344 C320 C319 97.9(9) 3_755 . ?
C345 C320 C319 44.7 3_755 . ?
C344 C320 C306 142.3(6) 3_755 . ?
C345 C320 C306 80.7(2) 3_755 . ?
C319 C320 C306 119.1 . . ?
C344 C320 C321 51(2) 3_755 . ?
C345 C320 C321 161.8(2) 3_755 . ?
C319 C320 C321 118.3 . . ?
C306 C320 C321 109.7 . . ?
C344 C320 C324 94.1(14) 3_755 3_755 ?
C345 C320 C324 134.07(15) 3_755 3_755 ?
C319 C320 C324 159.0(3) . 3_755 ?
C306 C320 C324 53.35(6) . 3_755 ?
C321 C320 C324 58.28(15) . 3_755 ?
C344 C320 C343 40.0(10) 3_755 3_755 ?
C345 C320 C343 123.2(3) 3_755 3_755 ?
C319 C320 C343 78.84(19) . 3_755 ?
C306 C320 C343 148.2(4) . 3_755 ?
C321 C320 C343 41.8(3) . 3_755 ?
C324 C320 C343 100.0(5) 3_755 3_755 ?
C343 C321 C342 86.10(10) 3_755 3_755 ?
C343 C321 C344 69.4(5) 3_755 3_755 ?
C342 C321 C344 154.1(3) 3_755 3_755 ?
C343 C321 C323 155.3(8) 3_755 3_755 ?
C342 C321 C323 71.1(6) 3_755 3_755 ?
C344 C321 C323 130.80(5) 3_755 3_755 ?
C343 C321 C340 51.2(5) 3_755 . ?
C342 C321 C340 35.4(3) 3_755 . ?
C344 C321 C340 118.93(6) 3_755 . ?
C323 C321 C340 104.9(2) 3_755 . ?
C343 C321 C324 136.7(6) 3_755 3_755 ?
C342 C321 C324 133.3(8) 3_755 3_755 ?
C344 C321 C324 68.3(2) 3_755 3_755 ?
C323 C321 C324 62.9(2) 3_755 3_755 ?
C340 C321 C324 158.3(4) . 3_755 ?
C343 C321 C322 163.6(5) 3_755 . ?
C342 C321 C322 84.7(4) 3_755 . ?
C344 C321 C322 116.8(2) 3_755 . ?
C323 C321 C322 14.04(16) 3_755 . ?
C340 C321 C322 117.3 . . ?
C324 C321 C322 49.0(4) 3_755 . ?
C343 C321 C320 75.2(3) 3_755 . ?
C342 C321 C320 154.21(6) 3_755 . ?
C344 C321 C320 10.5(3) 3_755 . ?
C323 C321 C320 122.59(12) 3_755 . ?
C340 C321 C320 121.8 . . ?
C324 C321 C320 61.6(3) 3_755 . ?
C322 C321 C320 108.7 . . ?
C323 C322 C324 128.6(19) 3_755 3_755 ?
C323 C322 C323 66.6(18) 3_755 . ?
C324 C322 C323 158.4(3) 3_755 . ?
C323 C322 C322 81.2(18) 3_755 3_755 ?
C324 C322 C322 146.0(3) 3_755 3_755 ?
C323 C322 C322 14.6 . 3_755 ?
C323 C322 C321 63.9(16) 3_755 . ?
C324 C322 C321 65.3(2) 3_755 . ?
C323 C322 C321 123.7 . . ?
C322 C322 C321 135.9 3_755 . ?
C323 C322 C307 169.1(5) 3_755 . ?
C324 C322 C307 46.4(3) 3_755 . ?
C323 C322 C307 115.5 . . ?
C322 C322 C307 101.1 3_755 . ?
C321 C322 C307 108.6 . . ?
C323 C322 C342 26.8(9) 3_755 3_755 ?
C324 C322 C342 104.7(5) 3_755 3_755 ?
C323 C322 C342 85.4(4) . 3_755 ?
C322 C322 C342 99.1(4) 3_755 3_755 ?
C321 C322 C342 39.6(4) . 3_755 ?
C307 C322 C342 143.2(2) . 3_755 ?
C322 C323 C323 98.8(18) 3_755 3_755 ?
C322 C323 C321 102.0(17) 3_755 3_755 ?
C323 C323 C321 145.4(3) 3_755 3_755 ?
C322 C323 C322 84.1(18) 3_755 . ?
C323 C323 C322 14.6 3_755 . ?
C321 C323 C322 151.9(2) 3_755 . ?
C322 C323 C342 146.7(12) 3_755 . ?
C323 C323 C342 103.4 3_755 . ?
C321 C323 C342 47.5(2) 3_755 . ?
C322 C323 C342 116.5 . . ?
C322 C323 C324 40.2(17) 3_755 . ?
C323 C323 C324 136.3 3_755 . ?
C321 C323 C324 62.37(19) 3_755 . ?
C322 C323 C324 122.2 . . ?
C342 C323 C324 109.4 . . ?
C322 C323 C307 8.9(4) 3_755 3_755 ?
C323 C323 C307 100.7(3) 3_755 3_755 ?
C321 C323 C307 96.1(4) 3_755 3_755 ?
C322 C323 C307 86.2(3) . 3_755 ?
C342 C323 C307 138.7(2) . 3_755 ?
C324 C323 C307 36.3(3) . 3_755 ?
C307 C324 C322 83.0(7) 3_755 3_755 ?
C307 C324 C306 76.4 3_755 3_755 ?
C322 C324 C306 148.1(7) 3_755 3_755 ?
C307 C324 C325 29.5(4) 3_755 . ?
C322 C324 C325 111.7(3) 3_755 . ?
C306 C324 C325 47.7(3) 3_755 . ?
C307 C324 C321 141.8(9) 3_755 3_755 ?
C322 C324 C321 65.7(2) 3_755 3_755 ?
C306 C324 C321 119.8(4) 3_755 3_755 ?
C325 C324 C321 153.14(17) . 3_755 ?
C307 C324 C323 93.9(5) 3_755 . ?
C322 C324 C323 11.2(3) 3_755 . ?
C306 C324 C323 151.7(4) 3_755 . ?
C325 C324 C323 122.2 . . ?
C321 C324 C323 54.7(4) 3_755 . ?
C307 C324 C320 134.09(12) 3_755 3_755 ?
C322 C324 C320 123.25(9) 3_755 3_755 ?
C306 C324 C320 62.0(3) 3_755 3_755 ?
C325 C324 C320 108.8 . 3_755 ?
C321 C324 C320 60.12(19) 3_755 3_755 ?
C323 C324 C320 113.3(2) . 3_755 ?
C307 C324 C344 145.35(19) 3_755 . ?
C322 C324 C344 116.65(19) 3_755 . ?
C306 C324 C344 72.7(3) 3_755 . ?
C325 C324 C344 120.0 . . ?
C321 C324 C344 51.5(4) 3_755 . ?
C323 C324 C344 106.0 . . ?
C320 C324 C344 11.37(5) 3_755 . ?
C307 C325 C306 116.2(4) 3_755 3_755 ?
C307 C325 C324 54.2(7) 3_755 . ?
C306 C325 C324 63.74(10) 3_755 . ?
C307 C325 C326 159.8(4) 3_755 . ?
C306 C325 C326 60.0 3_755 . ?
C324 C325 C326 123.1 . . ?
C307 C325 C308 65.0(7) 3_755 . ?
C306 C325 C308 152.3(3) 3_755 . ?
C324 C325 C308 117.5 . . ?
C326 C325 C308 108.5 . . ?
C307 C325 C305 149.04(12) 3_755 3_755 ?
C306 C325 C305 46.1(2) 3_755 3_755 ?
C324 C325 C305 108.06(14) . 3_755 ?
C326 C325 C305 15.57(7) . 3_755 ?
C308 C325 C305 117.5(3) . 3_755 ?
C305 C326 C306 84.1(4) 3_755 3_755 ?
C305 C326 C301 94.3(3) 3_755 3_755 ?
C306 C326 C301 147.2(8) 3_755 3_755 ?
C305 C326 C327 17.0(7) 3_755 . ?
C306 C326 C327 72.5(4) 3_755 . ?
C301 C326 C327 110.8(3) 3_755 . ?
C305 C326 C325 128.06(19) 3_755 . ?
C306 C326 C325 47.1(4) 3_755 . ?
C301 C326 C325 116.7(5) 3_755 . ?
C327 C326 C325 119.3 . . ?
C305 C326 C310 102.5(6) 3_755 . ?
C306 C326 C310 146.4(5) 3_755 . ?
C301 C326 C310 8.2(3) 3_755 . ?
C327 C326 C310 119.0 . . ?
C325 C326 C310 110.3 . . ?
C305 C326 C309 130.8(9) 3_755 3_755 ?
C306 C326 C309 115.8(6) 3_755 3_755 ?
C301 C326 C309 44.2(4) 3_755 3_755 ?
C327 C326 C309 147.0 . 3_755 ?
C325 C326 C309 73.37(8) . 3_755 ?
C310 C326 C309 37.08(7) . 3_755 ?
C305 C327 C304 107.5(8) 3_755 3_755 ?
C305 C327 C326 15.0(3) 3_755 . ?
C304 C327 C326 122.5(6) 3_755 . ?
C305 C327 C345 128.4(3) 3_755 . ?
C304 C327 C345 97.72(16) 3_755 . ?
C326 C327 C345 121.0 . . ?
C305 C327 C306 63.4(4) 3_755 3_755 ?
C304 C327 C306 140.9(8) 3_755 3_755 ?
C326 C327 C306 52.8(2) . 3_755 ?
C345 C327 C306 68.59(19) . 3_755 ?
C305 C327 C328 105.90(17) 3_755 . ?
C304 C327 C328 9.2(3) 3_755 . ?
C326 C327 C328 120.6 . . ?
C345 C327 C328 105.2 . . ?
C306 C327 C328 148.7(3) 3_755 . ?
C305 C327 C318 136.8(9) 3_755 3_755 ?
C304 C327 C318 47.72(13) 3_755 3_755 ?
C326 C327 C318 146.0(3) . 3_755 ?
C345 C327 C318 50.1 . 3_755 ?
C306 C327 C318 110.88(14) 3_755 3_755 ?
C328 C327 C318 55.1 . 3_755 ?
C304 C328 C303 122.5(17) 3_755 3_755 ?
C304 C328 C329 121.8(11) 3_755 . ?
C303 C328 C329 10.54(16) 3_755 . ?
C304 C328 C347 92.4(3) 3_755 . ?
C303 C328 C347 112.6 3_755 . ?
C329 C328 C347 122.5 . . ?
C304 C328 C327 18.1(4) 3_755 . ?
C303 C328 C327 122.6(3) 3_755 . ?
C329 C328 C327 118.2 . . ?
C347 C328 C327 107.0 . . ?
C304 C328 C318 58.6(3) 3_755 3_755 ?
C303 C328 C318 132.8(6) 3_755 3_755 ?
C329 C328 C318 142.9(3) . 3_755 ?
C347 C328 C318 34.03(7) . 3_755 ?
C327 C328 C318 73.1 . 3_755 ?
C304 C328 C305 30.6(4) 3_755 3_755 ?
C303 C328 C305 101.1(6) 3_755 3_755 ?
C329 C328 C305 96.6(3) . 3_755 ?
C347 C328 C305 122.4 . 3_755 ?
C327 C328 C305 21.7(3) . 3_755 ?
C318 C328 C305 89.16(8) 3_755 3_755 ?
C304 C328 C315 132.4(13) 3_755 3_755 ?
C303 C328 C315 38.05(12) 3_755 3_755 ?
C329 C328 C315 47.53(16) . 3_755 ?
C347 C328 C315 75.06(15) . 3_755 ?
C327 C328 C315 145.5(3) . 3_755 ?
C318 C328 C315 101.90(16) 3_755 3_755 ?
C305 C328 C315 129.2(6) 3_755 3_755 ?
C303 C329 C302 127.3(14) 3_755 3_755 ?
C303 C329 C328 33.2(14) 3_755 . ?
C302 C329 C328 120.1(2) 3_755 . ?
C303 C329 C330 88.3(9) 3_755 . ?
C302 C329 C330 106.4(4) 3_755 . ?
C328 C329 C330 119.6 . . ?
C303 C329 C315 59.5(4) 3_755 3_755 ?
C302 C329 C315 129.4(9) 3_755 3_755 ?
C328 C329 C315 89.6(3) . 3_755 ?
C330 C329 C315 30.1(4) . 3_755 ?
C303 C329 C311 128.9(13) 3_755 . ?
C302 C329 C311 2.1(3) 3_755 . ?
C328 C329 C311 120.4 . . ?
C330 C329 C311 107.5 . . ?
C315 C329 C311 131.1(5) 3_755 . ?
C303 C329 C304 37.9(6) 3_755 3_755 ?
C302 C329 C304 105.00(9) 3_755 3_755 ?
C328 C329 C304 15.6(3) . 3_755 ?
C330 C329 C304 125.89(6) . 3_755 ?
C315 C329 C304 97.4(2) 3_755 3_755 ?
C311 C329 C304 105.5(2) . 3_755 ?
C315 C330 C314 109.0(3) 3_755 3_755 ?
C315 C330 C331 40.2(3) 3_755 . ?
C314 C330 C331 72.1(4) 3_755 . ?
C315 C330 C329 78.7(3) 3_755 . ?
C314 C330 C329 150.9(4) 3_755 . ?
C331 C330 C329 118.7 . . ?
C315 C330 C303 64.9(5) 3_755 3_755 ?
C314 C330 C303 148.6(6) 3_755 3_755 ?
C331 C330 C303 104.7(2) . 3_755 ?
C329 C330 C303 14.30(13) . 3_755 ?
C315 C330 C313 146.3(7) 3_755 . ?
C314 C330 C313 49.3(4) 3_755 . ?
C331 C330 C313 119.9 . . ?
C329 C330 C313 109.1 . . ?
C303 C330 C313 117.9(4) 3_755 . ?
C315 C330 C313 143.5(8) 3_755 3_755 ?
C314 C330 C313 47.3(5) 3_755 3_755 ?
C331 C330 C313 117.41(8) . 3_755 ?
C329 C330 C313 110.2 . 3_755 ?
C303 C330 C313 118.4(4) 3_755 3_755 ?
C313 C330 C313 2.86(9) . 3_755 ?
C316 C331 C315 92.8(5) 3_755 3_755 ?
C316 C331 C330 122.2 3_755 . ?
C315 C331 C330 30.5(6) 3_755 . ?
C316 C331 C348 7.8(6) 3_755 . ?
C315 C331 C348 92.0(5) 3_755 . ?
C330 C331 C348 122.3 . . ?
C316 C331 C332 103.8(5) 3_755 . ?
C315 C331 C332 138.7(7) 3_755 . ?
C330 C331 C332 115.8 . . ?
C348 C331 C332 109.1 . . ?
C316 C331 C334 71.26(9) 3_755 3_755 ?
C315 C331 C334 145.2(5) 3_755 3_755 ?
C330 C331 C334 141.5(4) . 3_755 ?
C348 C331 C334 76.1(4) . 3_755 ?
C332 C331 C334 33.2(4) . 3_755 ?
C316 C331 C314 145.7(6) 3_755 3_755 ?
C315 C331 C314 72.4(5) 3_755 3_755 ?
C330 C331 C314 43.7(2) . 3_755 ?
C348 C331 C314 151.94(9) . 3_755 ?
C332 C331 C314 72.7(3) . 3_755 ?
C334 C331 C314 103.2(7) 3_755 3_755 ?
C316 C331 C333 120.7(5) 3_755 3_755 ?
C315 C331 C333 120.3(9) 3_755 3_755 ?
C330 C331 C333 94.92(15) . 3_755 ?
C348 C331 C333 127.20(5) . 3_755 ?
C332 C331 C333 21.11(14) . 3_755 ?
C334 C331 C333 53.2(3) 3_755 3_755 ?
C314 C331 C333 51.6(4) 3_755 3_755 ?
C333 C332 C334 157.4(5) 3_755 3_755 ?
C333 C332 C333 22.4(7) 3_755 . ?
C334 C332 C333 145.4(6) 3_755 . ?
C333 C332 C331 102.4(7) 3_755 . ?
C334 C332 C331 74.0(5) 3_755 . ?
C333 C332 C331 122.5 . . ?
C333 C332 C350 139.9(7) 3_755 . ?
C334 C332 C350 33.4(6) 3_755 . ?
C333 C332 C350 118.4 . . ?
C331 C332 C350 107.1 . . ?
C333 C332 C314 48.4(3) 3_755 3_755 ?
C334 C332 C314 123.2(6) 3_755 3_755 ?
C333 C332 C314 69.1(4) . 3_755 ?
C331 C332 C314 54.0(4) . 3_755 ?
C350 C332 C314 148.35(11) . 3_755 ?
C333 C332 C332 39.5(7) 3_755 3_755 ?
C334 C332 C332 131.4(7) 3_755 3_755 ?
C333 C332 C332 17.1 . 3_755 ?
C331 C332 C332 137.2 . 3_755 ?
C350 C332 C332 101.7 . 3_755 ?
C314 C332 C332 85.3(4) 3_755 3_755 ?
C333 C332 C316 125.0(4) 3_755 3_755 ?
C334 C332 C316 46.2(5) 3_755 3_755 ?
C333 C332 C316 139.28(19) . 3_755 ?
C331 C332 C316 28.6 . 3_755 ?
C350 C332 C316 78.7 . 3_755 ?
C314 C332 C316 78.4(3) 3_755 3_755 ?
C332 C332 C316 145.4(2) 3_755 3_755 ?
C333 C332 C335 134.8(10) 3_755 3_755 ?
C334 C332 C335 34.9(3) 3_755 3_755 ?
C333 C332 C335 114.2(4) . 3_755 ?
C331 C332 C335 106.9(3) . 3_755 ?
C350 C332 C335 6.9(2) . 3_755 ?
C314 C332 C335 142.91(7) 3_755 3_755 ?
C332 C332 C335 98.1(4) 3_755 3_755 ?
C316 C332 C335 78.3(3) 3_755 3_755 ?
C332 C333 C333 140.5(7) 3_755 3_755 ?
C332 C333 C332 123.4(7) 3_755 . ?
C333 C333 C332 17.1 3_755 . ?
C332 C333 C314 112.0(7) 3_755 . ?
C333 C333 C314 104.2 3_755 . ?
C332 C333 C314 119.7 . . ?
C332 C333 C334 12.95(16) 3_755 . ?
C333 C333 C334 136.3 3_755 . ?
C332 C333 C334 119.8 . . ?
C314 C333 C334 108.6 . . ?
C332 C333 C331 56.5(8) 3_755 3_755 ?
C333 C333 C331 155.62(17) 3_755 3_755 ?
C332 C333 C331 160.11(12) . 3_755 ?
C314 C333 C331 55.51(14) . 3_755 ?
C334 C333 C331 54.82(10) . 3_755 ?
C332 C333 C314 160.6(5) 3_755 3_755 ?
C333 C333 C314 49.6(3) 3_755 3_755 ?
C332 C333 C314 65.5(3) . 3_755 ?
C314 C333 C314 54.6(3) . 3_755 ?
C334 C333 C314 149.01(14) . 3_755 ?
C331 C333 C314 108.70(15) 3_755 3_755 ?
C332 C333 C350 28.5(4) 3_755 3_755 ?
C333 C333 C350 113.0(3) 3_755 3_755 ?
C332 C333 C350 96.1(3) . 3_755 ?
C314 C333 C350 130.2(2) . 3_755 ?
C334 C333 C350 24.2(3) . 3_755 ?
C331 C333 C350 78.8(4) 3_755 3_755 ?
C314 C333 C350 146.7(3) 3_755 3_755 ?
C332 C334 C350 116.7(13) 3_755 3_755 ?
C332 C334 C335 125.1(6) 3_755 . ?
C350 C334 C335 13.4(2) 3_755 . ?
C332 C334 C333 9.7(4) 3_755 . ?
C350 C334 C333 116.0(8) 3_755 . ?
C335 C334 C333 122.3 . . ?
C332 C334 C331 72.81(13) 3_755 3_755 ?
C350 C334 C331 168.1(5) 3_755 3_755 ?
C335 C334 C331 154.77(15) . 3_755 ?
C333 C334 C331 72.0(4) . 3_755 ?
C332 C334 C316 109.6(4) 3_755 . ?
C350 C334 C316 131.4(6) 3_755 . ?
C335 C334 C316 119.4 . . ?
C333 C334 C316 107.1 . . ?
C331 C334 C316 37.5(3) 3_755 . ?
C332 C334 C349 170.7 3_755 3_755 ?
C350 C334 C349 68.6(4) 3_755 3_755 ?
C335 C334 C349 58.6(3) . 3_755 ?
C333 C334 C349 161.84(15) . 3_755 ?
C331 C334 C349 101.0(6) 3_755 3_755 ?
C316 C334 C349 63.6(2) . 3_755 ?
C332 C334 C348 123.5(4) 3_755 3_755 ?
C350 C334 C348 118.7(7) 3_755 3_755 ?
C335 C334 C348 107.6 . 3_755 ?
C333 C334 C348 121.12(14) . 3_755 ?
C331 C334 C348 50.9(3) 3_755 3_755 ?
C316 C334 C348 14.05(14) . 3_755 ?
C349 C334 C348 50.2(3) 3_755 3_755 ?
C350 C335 C351 112.9(16) 3_755 3_755 ?
C350 C335 C334 23.1(5) 3_755 . ?
C351 C335 C334 125.7(3) 3_755 . ?
C350 C335 C336 140.6(11) 3_755 . ?
C351 C335 C336 104.7(2) 3_755 . ?
C334 C335 C336 120.0 . . ?
C350 C335 C349 84.7(12) 3_755 3_755 ?
C351 C335 C349 159.2 3_755 3_755 ?
C334 C335 C349 67.43(8) . 3_755 ?
C336 C335 C349 56.2 . 3_755 ?
C350 C335 C351 106.4(13) 3_755 . ?
C351 C335 C351 8.2(3) 3_755 . ?
C334 C335 C351 117.8 . . ?
C336 C335 C351 109.8 . . ?
C349 C335 C351 160.16(17) 3_755 . ?
C350 C335 C352 158.9(17) 3_755 3_755 ?
C351 C335 C352 47.88(15) 3_755 3_755 ?
C334 C335 C352 153.84(16) . 3_755 ?
C336 C335 C352 56.8(4) . 3_755 ?
C349 C335 C352 112.6(3) 3_755 3_755 ?
C351 C335 C352 53.6(4) . 3_755 ?
C350 C335 C332 19.5(6) 3_755 3_755 ?
C351 C335 C332 105.8(7) 3_755 3_755 ?
C334 C335 C332 20.0(4) . 3_755 ?
C336 C335 C332 136.5(2) . 3_755 ?
C349 C335 C332 87.2(2) 3_755 3_755 ?
C351 C335 C332 98.0(4) . 3_755 ?
C352 C335 C332 143.3(6) 3_755 3_755 ?
C359 C336 C360 92.0(4) 3_755 3_755 ?
C359 C336 C337 16.0(3) 3_755 . ?
C360 C336 C337 97.5(5) 3_755 . ?
C359 C336 C349 70.2(5) 3_755 3_755 ?
C360 C336 C349 160.2(6) 3_755 3_755 ?
C337 C336 C349 63.0(3) . 3_755 ?
C359 C336 C335 133.01(8) 3_755 . ?
C360 C336 C335 132.9(6) 3_755 . ?
C337 C336 C335 122.4 . . ?
C349 C336 C335 63.1(4) 3_755 . ?
C359 C336 C353 116.8(2) 3_755 . ?
C360 C336 C353 26.1(6) 3_755 . ?
C337 C336 C353 119.1 . . ?
C349 C336 C353 162.8(4) 3_755 . ?
C335 C336 C353 106.8 . . ?
C359 C336 C352 149.8(2) 3_755 3_755 ?
C360 C336 C352 58.8(5) 3_755 3_755 ?
C337 C336 C352 148.02(6) . 3_755 ?
C349 C336 C352 136.9(6) 3_755 3_755 ?
C335 C336 C352 74.43(12) . 3_755 ?
C353 C336 C352 33.19(8) . 3_755 ?
C359 C336 C350 122.5(4) 3_755 3_755 ?
C360 C336 C350 142.3(10) 3_755 3_755 ?
C337 C336 C350 112.2(2) . 3_755 ?
C349 C336 C350 52.73(9) 3_755 3_755 ?
C335 C336 C350 10.5(3) . 3_755 ?
C353 C336 C350 116.3(4) . 3_755 ?
C352 C336 C350 84.5(5) 3_755 3_755 ?
C359 C336 C351 160.5 3_755 3_755 ?
C360 C336 C351 102.8(8) 3_755 3_755 ?
C337 C336 C351 145.6 . 3_755 ?
C349 C336 C351 93.0(3) 3_755 3_755 ?
C335 C336 C351 30.18(18) . 3_755 ?
C353 C336 C351 76.76(19) . 3_755 ?
C352 C336 C351 44.3(3) 3_755 3_755 ?
C350 C336 C351 40.29(18) 3_755 3_755 ?
C359 C337 C358 127.3(4) 3_755 3_755 ?
C359 C337 C336 32.3(13) 3_755 . ?
C358 C337 C336 143.6(4) 3_755 . ?
C359 C337 C349 77.7(4) 3_755 3_755 ?
C358 C337 C349 153.7(5) 3_755 3_755 ?
C336 C337 C349 61.7(4) . 3_755 ?
C359 C337 C338 114.91(13) 3_755 . ?
C358 C337 C338 23.4(5) 3_755 . ?
C336 C337 C338 121.6 . . ?
C349 C337 C338 161.6(3) 3_755 . ?
C359 C337 C317 139.1 3_755 . ?
C358 C337 C317 91.71(15) 3_755 . ?
C336 C337 C317 120.1 . . ?
C349 C337 C317 62.18(19) 3_755 . ?
C338 C337 C317 106.0 . . ?
C359 C337 C360 38.8(9) 3_755 3_755 ?
C358 C337 C360 106.1(3) 3_755 3_755 ?
C336 C337 C360 37.60(11) . 3_755 ?
C349 C337 C360 99.2(5) 3_755 3_755 ?
C338 C337 C360 85.3 . 3_755 ?
C317 C337 C360 150.5(3) . 3_755 ?
C359 C337 C346 167.3(13) 3_755 3_755 ?
C358 C337 C346 41.75(16) 3_755 3_755 ?
C336 C337 C346 159.4(3) . 3_755 ?
C349 C337 C346 112.28(18) 3_755 3_755 ?
C338 C337 C346 57.62(7) . 3_755 ?
C317 C337 C346 50.1 . 3_755 ?
C360 C337 C346 140.6(2) 3_755 3_755 ?
C358 C338 C357 161.4(10) 3_755 3_755 ?
C358 C338 C339 154.6(4) 3_755 . ?
C357 C338 C339 23.7(7) 3_755 . ?
C358 C338 C319 80.63(19) 3_755 . ?
C357 C338 C319 111.25(12) 3_755 . ?
C339 C338 C319 123.7 . . ?
C358 C338 C337 40.3(7) 3_755 . ?
C357 C338 C337 139.3(4) 3_755 . ?
C339 C338 C337 117.5 . . ?
C319 C338 C337 106.0 . . ?
C358 C338 C346 47.9(2) 3_755 3_755 ?
C357 C338 C346 144.23(18) 3_755 3_755 ?
C339 C338 C346 154.2(2) . 3_755 ?
C319 C338 C346 33.25(7) . 3_755 ?
C337 C338 C346 75.19(6) . 3_755 ?
C358 C338 C359 50.0(3) 3_755 3_755 ?
C357 C338 C359 126.1(6) 3_755 3_755 ?
C339 C338 C359 105.9(3) . 3_755 ?
C319 C338 C359 120.05(10) . 3_755 ?
C337 C338 C359 14.04(11) . 3_755 ?
C346 C338 C359 88.96(14) 3_755 3_755 ?
C358 C338 C343 149.3(6) 3_755 3_755 ?
C357 C338 C343 42.32(11) 3_755 3_755 ?
C339 C338 C343 56.1(2) . 3_755 ?
C319 C338 C343 69.56(14) . 3_755 ?
C337 C338 C343 156.6(3) . 3_755 ?
C346 C338 C343 102.80(7) 3_755 3_755 ?
C359 C338 C343 155.9(7) 3_755 3_755 ?
C358 C338 C356 127.4(4) 3_755 3_755 ?
C357 C338 C356 48.6(5) 3_755 3_755 ?
C339 C338 C356 27.4 . 3_755 ?
C319 C338 C356 145.8(2) . 3_755 ?
C337 C338 C356 90.9 . 3_755 ?
C346 C338 C356 157.8(5) 3_755 3_755 ?
C359 C338 C356 78.6(3) 3_755 3_755 ?
C343 C338 C356 83.1(3) 3_755 3_755 ?
C357 C339 C356 131.2(7) 3_755 3_755 ?
C357 C339 C338 26.9(2) 3_755 . ?
C356 C339 C338 110.4(4) 3_755 . ?
C357 C339 C354 146.0 3_755 . ?
C356 C339 C354 17.0(7) 3_755 . ?
C338 C339 C354 121.7 . . ?
C357 C339 C340 101.60(19) 3_755 . ?
C356 C339 C340 126.8(6) 3_755 . ?
C338 C339 C340 116.8 . . ?
C354 C339 C340 110.5 . . ?
C357 C339 C343 59.08(15) 3_755 3_755 ?
C356 C339 C343 167.0(11) 3_755 3_755 ?
C338 C339 C343 76.3(3) . 3_755 ?
C354 C339 C343 150.3(4) . 3_755 ?
C340 C339 C343 42.6(3) . 3_755 ?
C357 C339 C355 174.0(6) 3_755 3_755 ?
C356 C339 C355 48.6(5) 3_755 3_755 ?
C338 C339 C355 148.29(8) . 3_755 ?
C354 C339 C355 32.73(6) . 3_755 ?
C340 C339 C355 78.18(8) . 3_755 ?
C343 C339 C355 120.1(5) 3_755 3_755 ?
C357 C339 C358 33.16(8) 3_755 3_755 ?
C356 C339 C358 102.4(3) 3_755 3_755 ?
C338 C339 C358 8.20(7) . 3_755 ?
C354 C339 C358 114.19(16) . 3_755 ?
C340 C339 C358 124.7 . 3_755 ?
C343 C339 C358 84.5(3) 3_755 3_755 ?
C355 C339 C358 142.8(3) 3_755 3_755 ?
C342 C340 C343 103.0(5) 3_755 3_755 ?
C342 C340 C321 53.1(6) 3_755 . ?
C343 C340 C321 50.5(2) 3_755 . ?
C342 C340 C341 71.7(7) 3_755 . ?
C343 C340 C341 165.9(3) 3_755 . ?
C321 C340 C341 120.9 . . ?
C342 C340 C339 165.0(3) 3_755 . ?
C343 C340 C339 75.16(10) 3_755 . ?
C321 C340 C339 121.1 . . ?
C341 C340 C339 106.5 . . ?
C342 C340 C357 151.5(6) 3_755 3_755 ?
C343 C340 C357 51.0(3) 3_755 3_755 ?
C321 C340 C357 98.96(15) . 3_755 ?
C341 C340 C357 130.2(3) . 3_755 ?
C339 C340 C357 24.2(2) . 3_755 ?
C342 C340 C355 120.2(10) 3_755 3_755 ?
C343 C340 C355 131.6(3) 3_755 3_755 ?
C321 C340 C355 152.98(15) . 3_755 ?
C341 C340 C355 49.3(3) . 3_755 ?
C339 C340 C355 57.4(3) . 3_755 ?
C357 C340 C355 81.5 3_755 3_755 ?
C342 C341 C342 88.8(3) . 3_755 ?
C342 C341 C340 33.11(9) . 3_755 ?
C342 C341 C340 119.8(2) 3_755 3_755 ?
C342 C341 C340 119.8 . . ?
C342 C341 C340 33.1(3) 3_755 . ?
C340 C341 C340 145.25(14) 3_755 . ?
C342 C341 C355 139.5(4) . 3_755 ?
C342 C341 C355 118.4(7) 3_755 3_755 ?
C340 C341 C355 108.5(5) 3_755 3_755 ?
C340 C341 C355 85.9(4) . 3_755 ?
C342 C341 C355 118.4 . . ?
C342 C341 C355 139.5(2) 3_755 . ?
C340 C341 C355 85.92(6) 3_755 . ?
C340 C341 C355 108.5 . . ?
C355 C341 C355 23.5(5) 3_755 . ?
C340 C342 C321 91.5(9) 3_755 3_755 ?
C340 C342 C341 75.2(7) 3_755 . ?
C321 C342 C341 154.38(12) 3_755 . ?
C340 C342 C323 147.7(3) 3_755 . ?
C321 C342 C323 61.4(4) 3_755 . ?
C341 C342 C323 121.6 . . ?
C340 C342 C343 45.6(6) 3_755 . ?
C321 C342 C343 46.5(3) 3_755 . ?
C341 C342 C343 119.6 . . ?
C323 C342 C343 107.3 . . ?
C340 C342 C322 141.2(5) 3_755 3_755 ?
C321 C342 C322 55.72(7) 3_755 3_755 ?
C341 C342 C322 124.9(4) . 3_755 ?
C323 C342 C322 6.5(2) . 3_755 ?
C343 C342 C322 101.2(3) . 3_755 ?
C340 C342 C342 118.3(7) 3_755 3_755 ?
C321 C342 C342 133.2(4) 3_755 3_755 ?
C341 C342 C342 45.6 . 3_755 ?
C323 C342 C342 76.6 . 3_755 ?
C343 C342 C342 151.8 . 3_755 ?
C322 C342 C342 80.9(4) 3_755 3_755 ?
C321 C343 C340 78.3(7) 3_755 3_755 ?
C321 C343 C357 154.9(4) 3_755 . ?
C340 C343 C357 89.64(11) 3_755 . ?
C321 C343 C344 62.2(4) 3_755 . ?
C340 C343 C344 137.8(3) 3_755 . ?
C357 C343 C344 120.1 . . ?
C321 C343 C342 47.4(4) 3_755 . ?
C340 C343 C342 31.39(18) 3_755 . ?
C357 C343 C342 120.1 . . ?
C344 C343 C342 109.1 . . ?
C321 C343 C339 134.0(9) 3_755 3_755 ?
C340 C343 C339 62.2(3) 3_755 3_755 ?
C357 C343 C339 27.5(4) . 3_755 ?
C344 C343 C339 140.37(10) . 3_755 ?
C342 C343 C339 92.7(4) . 3_755 ?
C321 C343 C320 63.00(6) 3_755 3_755 ?
C340 C343 C320 134.7(7) 3_755 3_755 ?
C357 C343 C320 115.47(13) . 3_755 ?
C344 C343 C320 8.2(2) . 3_755 ?
C342 C343 C320 108.5(3) . 3_755 ?
C339 C343 C320 133.3 3_755 3_755 ?
C321 C343 C338 142.6(3) 3_755 3_755 ?
C340 C343 C338 107.9(3) 3_755 3_755 ?
C357 C343 C338 24.09(9) . 3_755 ?
C344 C343 C338 96.22(13) . 3_755 ?
C342 C343 C338 134.0(3) . 3_755 ?
C339 C343 C338 47.62(7) 3_755 3_755 ?
C320 C343 C338 91.4(2) 3_755 3_755 ?
C321 C343 C319 107.39(9) 3_755 3_755 ?
C340 C343 C319 142.3(4) 3_755 3_755 ?
C357 C343 C319 69.5 . 3_755 ?
C344 C343 C319 50.6 . 3_755 ?
C342 C343 C319 142.8(3) . 3_755 ?
C339 C343 C319 92.17(15) 3_755 3_755 ?
C320 C343 C319 46.52(14) 3_755 3_755 ?
C338 C343 C319 45.65(13) 3_755 3_755 ?
C320 C344 C321 119(2) 3_755 3_755 ?
C320 C344 C343 131.8(12) 3_755 . ?
C321 C344 C343 48.43(13) 3_755 . ?
C320 C344 C345 41.7(18) 3_755 . ?
C321 C344 C345 153.3(3) 3_755 . ?
C343 C344 C345 124.7 . . ?
C320 C344 C319 70.4(8) 3_755 3_755 ?
C321 C344 C319 125.2(4) 3_755 3_755 ?
C343 C344 C319 83.89(16) . 3_755 ?
C345 C344 C319 40.95(13) . 3_755 ?
C320 C344 C324 74.6(14) 3_755 . ?
C321 C344 C324 60.24(17) 3_755 . ?
C343 C344 C324 108.2 . . ?
C345 C344 C324 114.1 . . ?
C319 C344 C324 141.1(3) 3_755 . ?
C320 C344 C306 31.4(5) 3_755 3_755 ?
C321 C344 C306 104.6(6) 3_755 3_755 ?
C343 C344 C306 144.0(4) . 3_755 ?
C345 C344 C306 66.5(2) . 3_755 ?
C319 C344 C306 101.4 3_755 3_755 ?
C324 C344 C306 47.7(3) . 3_755 ?
C319 C345 C320 80.6(4) 3_755 3_755 ?
C319 C345 C344 75.2(3) 3_755 . ?
C320 C345 C344 10.0(4) 3_755 . ?
C319 C345 C346 41.4(3) 3_755 . ?
C320 C345 C346 121.30(7) 3_755 . ?
C344 C345 C346 116.6 . . ?
C319 C345 C318 67.3 3_755 3_755 ?
C320 C345 C318 136.5(7) 3_755 3_755 ?
C344 C345 C318 137.1(3) . 3_755 ?
C346 C345 C318 30.28(14) . 3_755 ?
C319 C345 C327 139.9(3) 3_755 . ?
C320 C345 C327 113.0(3) 3_755 . ?
C344 C345 C327 122.5 . . ?
C346 C345 C327 109.3 . . ?
C318 C345 C327 79.12(11) 3_755 . ?
C319 C345 C306 128.8(8) 3_755 3_755 ?
C320 C345 C306 56.9(3) 3_755 3_755 ?
C344 C345 C306 65.84(8) . 3_755 ?
C346 C345 C306 148.3(3) . 3_755 ?
C318 C345 C306 125.2(5) 3_755 3_755 ?
C327 C345 C306 56.90(5) . 3_755 ?
C319 C345 C304 110.0(2) 3_755 3_755 ?
C320 C345 C304 131.6(7) 3_755 3_755 ?
C344 C345 C304 141.2(3) . 3_755 ?
C346 C345 C304 76.93(8) . 3_755 ?
C318 C345 C304 46.66(6) 3_755 3_755 ?
C327 C345 C304 32.55(5) . 3_755 ?
C306 C345 C304 84.0(3) 3_755 3_755 ?
C319 C345 C305 137.3(7) 3_755 3_755 ?
C320 C345 C305 97.1(5) 3_755 3_755 ?
C344 C345 C305 106.7(2) . 3_755 ?
C346 C345 C305 118.1 . 3_755 ?
C318 C345 C305 88.30(19) 3_755 3_755 ?
C327 C345 C305 16.3(3) . 3_755 ?
C306 C345 C305 42.13(15) 3_755 3_755 ?
C304 C345 C305 42.76(9) 3_755 3_755 ?
C318 C346 C319 111.5(8) 3_755 3_755 ?
C318 C346 C358 137.5(6) 3_755 . ?
C319 C346 C358 76.62(14) 3_755 . ?
C318 C346 C345 77.08(11) 3_755 . ?
C319 C346 C345 43.71(10) 3_755 . ?
C358 C346 C345 120.3 . . ?
C318 C346 C347 32.0(2) 3_755 . ?
C319 C346 C347 140.5(5) 3_755 . ?
C358 C346 C347 118.7 . . ?
C345 C346 C347 108.8 . . ?
C318 C346 C317 64.6(3) 3_755 3_755 ?
C319 C346 C317 135.9(10) 3_755 3_755 ?
C358 C346 C317 80.64(11) . 3_755 ?
C345 C346 C317 136.8(3) . 3_755 ?
C347 C346 C317 38.06(9) . 3_755 ?
C318 C346 C338 135.9(12) 3_755 3_755 ?
C319 C346 C338 56.0(3) 3_755 3_755 ?
C358 C346 C338 20.99(14) . 3_755 ?
C345 C346 C338 99.43(10) . 3_755 ?
C347 C346 C338 130.7(2) . 3_755 ?
C317 C346 C338 94.8(3) 3_755 3_755 ?
C318 C346 C337 108.8(6) 3_755 3_755 ?
C319 C346 C337 100.5(5) 3_755 3_755 ?
C358 C346 C337 31.7 . 3_755 ?
C345 C346 C337 138.7(3) . 3_755 ?
C347 C346 C337 87.0 . 3_755 ?
C317 C346 C337 49.07(14) 3_755 3_755 ?
C338 C346 C337 47.18(14) 3_755 3_755 ?
C318 C347 C317 95.7(3) 3_755 3_755 ?
C318 C347 C348 136.1(5) 3_755 . ?
C317 C347 C348 43.98(17) 3_755 . ?
C318 C347 C328 83.53(19) 3_755 . ?
C317 C347 C328 145.9(7) 3_755 . ?
C348 C347 C328 118.9 . . ?
C318 C347 C346 26.3(3) 3_755 . ?
C317 C347 C346 75.98(14) 3_755 . ?
C348 C347 C346 119.9 . . ?
C328 C347 C346 109.6 . . ?
C318 C347 C304 63.43(19) 3_755 3_755 ?
C317 C347 C304 138.8(9) 3_755 3_755 ?
C348 C347 C304 131.1(3) . 3_755 ?
C328 C347 C304 20.3 . 3_755 ?
C346 C347 C304 89.68(5) . 3_755 ?
C318 C347 C316 135.6(9) 3_755 3_755 ?
C317 C347 C316 54.0(3) 3_755 3_755 ?
C348 C347 C316 15.3(2) . 3_755 ?
C328 C347 C316 104.13(17) . 3_755 ?
C346 C347 C316 127.23(12) . 3_755 ?
C304 C347 C316 115.8(6) 3_755 3_755 ?
C316 C348 C317 134.0(12) 3_755 3_755 ?
C316 C348 C347 117.9 3_755 . ?
C317 C348 C347 44.7(2) 3_755 . ?
C316 C348 C331 14.7(8) 3_755 . ?
C317 C348 C331 145.6(5) 3_755 . ?
C347 C348 C331 118.0 . . ?
C316 C348 C349 100.9(6) 3_755 . ?
C317 C348 C349 74.5(3) 3_755 . ?
C347 C348 C349 119.1 . . ?
C331 C348 C349 111.0 . . ?
C316 C348 C315 37.25(14) 3_755 3_755 ?
C317 C348 C315 119.9(3) 3_755 3_755 ?
C347 C348 C315 84.87(18) . 3_755 ?
C331 C348 C315 33.15(19) . 3_755 ?
C349 C348 C315 135.7(4) . 3_755 ?
C316 C348 C334 44.9(6) 3_755 3_755 ?
C317 C348 C334 122.5(7) 3_755 3_755 ?
C347 C348 C334 149.3(2) . 3_755 ?
C331 C348 C334 53.07(8) . 3_755 ?
C349 C348 C334 57.94(7) . 3_755 ?
C315 C348 C334 82.1(5) 3_755 3_755 ?
C359 C349 C336 39.1(4) . 3_755 ?
C359 C349 C337 19.69(12) . 3_755 ?
C336 C349 C337 55.31(5) 3_755 3_755 ?
C359 C349 C348 121.1 . . ?
C336 C349 C348 147.72(10) 3_755 . ?
C337 C349 C348 101.54(16) 3_755 . ?
C359 C349 C335 99.7 . 3_755 ?
C336 C349 C335 60.7(4) 3_755 3_755 ?
C337 C349 C335 113.0(5) 3_755 3_755 ?
C348 C349 C335 124.22(14) . 3_755 ?
C359 C349 C317 82.9 . 3_755 ?
C336 C349 C317 115.3 3_755 3_755 ?
C337 C349 C317 63.3(2) 3_755 3_755 ?
C348 C349 C317 38.3 . 3_755 ?
C335 C349 C317 142.0(6) 3_755 3_755 ?
C359 C349 C350 120.2 . . ?
C336 C349 C350 81.4(4) 3_755 . ?
C337 C349 C350 131.5(5) 3_755 . ?
C348 C349 C350 106.1 . . ?
C335 C349 C350 20.8 3_755 . ?
C317 C349 C350 134.3(3) 3_755 . ?
C359 C349 C334 145.2(3) . 3_755 ?
C336 C349 C334 111.6(8) 3_755 3_755 ?
C337 C349 C334 142.9(6) 3_755 3_755 ?
C348 C349 C334 71.8(2) . 3_755 ?
C335 C349 C334 54.0(4) 3_755 3_755 ?
C317 C349 C334 104.22(13) 3_755 3_755 ?
C350 C349 C334 34.3(2) . 3_755 ?
C359 C349 C316 131.59(7) . 3_755 ?
C336 C349 C316 143.2(6) 3_755 3_755 ?
C337 C349 C316 112.23(14) 3_755 3_755 ?
C348 C349 C316 17.9(4) . 3_755 ?
C335 C349 C316 106.3(5) 3_755 3_755 ?
C317 C349 C316 51.88(9) 3_755 3_755 ?
C350 C349 C316 88.5(4) . 3_755 ?
C334 C349 C316 54.52(14) 3_755 3_755 ?
C335 C350 C334 143.5(8) 3_755 3_755 ?
C335 C350 C351 45.0(13) 3_755 . ?
C334 C350 C351 146.1(7) 3_755 . ?
C335 C350 C332 153.6(8) 3_755 . ?
C334 C350 C332 30.0(7) 3_755 . ?
C351 C350 C332 122.4 . . ?
C335 C350 C349 74.5(12) 3_755 . ?
C334 C350 C349 77.1(6) 3_755 . ?
C351 C350 C349 118.6 . . ?
C332 C350 C349 106.8 . . ?
C335 C350 C351 56.0(11) 3_755 3_755 ?
C334 C350 C351 136.0(9) 3_755 3_755 ?
C351 C350 C351 11.7(2) . 3_755 ?
C332 C350 C351 110.8(2) . 3_755 ?
C349 C350 C351 127.98(18) . 3_755 ?
C335 C350 C336 28.9(8) 3_755 3_755 ?
C334 C350 C336 117.5(6) 3_755 3_755 ?
C351 C350 C336 72.8(3) . 3_755 ?
C332 C350 C336 141.31(5) . 3_755 ?
C349 C350 C336 45.8(3) . 3_755 ?
C351 C350 C336 82.94(14) 3_755 3_755 ?
C335 C350 C333 144.6(12) 3_755 3_755 ?
C334 C350 C333 39.9(4) 3_755 3_755 ?
C351 C350 C333 110.9(3) . 3_755 ?
C332 C350 C333 11.6(3) . 3_755 ?
C349 C350 C333 114.7(3) . 3_755 ?
C351 C350 C333 99.3(6) 3_755 3_755 ?
C336 C350 C333 141.2 3_755 3_755 ?
C351 C351 C335 154.9(3) 3_755 3_755 ?
C351 C351 C350 135.5 3_755 . ?
C335 C351 C350 22.1(2) 3_755 . ?
C351 C351 C352 97.8 3_755 . ?
C335 C351 C352 99.0(2) 3_755 . ?
C350 C351 C352 120.6 . . ?
C351 C351 C335 17.0 3_755 . ?
C335 C351 C335 137.9(3) 3_755 . ?
C350 C351 C335 119.3 . . ?
C352 C351 C335 108.7 . . ?
C351 C351 C352 63.4(4) 3_755 3_755 ?
C335 C351 C352 131.0(5) 3_755 3_755 ?
C350 C351 C352 150.0(3) . 3_755 ?
C352 C351 C352 34.4(4) . 3_755 ?
C335 C351 C352 75.2(4) . 3_755 ?
C351 C351 C350 32.8(2) 3_755 3_755 ?
C335 C351 C350 122.97(8) 3_755 3_755 ?
C350 C351 C350 102.7(2) . 3_755 ?
C352 C351 C350 125.57(19) . 3_755 ?
C335 C351 C350 17.6(2) . 3_755 ?
C352 C351 C350 92.6(6) 3_755 3_755 ?
C351 C351 C336 146.1(2) 3_755 3_755 ?
C335 C351 C336 45.2(4) 3_755 3_755 ?
C350 C351 C336 66.86(16) . 3_755 ?
C352 C351 C336 53.83(17) . 3_755 ?
C335 C351 C336 145.65(18) . 3_755 ?
C352 C351 C336 86.6(2) 3_755 3_755 ?
C350 C351 C336 148.4 3_755 3_755 ?
C352 C352 C353 121.7(7) 3_755 3_755 ?
C352 C352 C351 82.2 3_755 . ?
C353 C352 C351 144.9(4) 3_755 . ?
C352 C352 C360 144.3 3_755 . ?
C353 C352 C360 23.9(7) 3_755 . ?
C351 C352 C360 124.3 . . ?
C352 C352 C351 63.4(4) 3_755 3_755 ?
C353 C352 C351 155.5(2) 3_755 3_755 ?
C351 C352 C351 18.8(4) . 3_755 ?
C360 C352 C351 140.6(4) . 3_755 ?
C352 C352 C353 29.4 3_755 . ?
C353 C352 C353 92.3(7) 3_755 . ?
C351 C352 C353 108.3 . . ?
C360 C352 C353 115.3 . . ?
C351 C352 C353 89.9(4) 3_755 . ?
C352 C352 C336 154.3(2) 3_755 3_755 ?
C353 C352 C336 65.9(7) 3_755 3_755 ?
C351 C352 C336 81.91(12) . 3_755 ?
C360 C352 C336 42.70(10) . 3_755 ?
C351 C352 C336 99.6(3) 3_755 3_755 ?
C353 C352 C336 145.32(11) . 3_755 ?
C352 C352 C335 113.5(4) 3_755 3_755 ?
C353 C352 C335 113.5(9) 3_755 3_755 ?
C351 C352 C335 33.1(3) . 3_755 ?
C360 C352 C335 91.3(3) . 3_755 ?
C351 C352 C335 51.29(7) 3_755 3_755 ?
C353 C352 C335 134.4(3) . 3_755 ?
C336 C352 C335 48.8(2) 3_755 3_755 ?
C360 C353 C352 124.5(7) 3_755 3_755 ?
C360 C353 C354 85.04(10) 3_755 . ?
C352 C353 C354 147.2(7) 3_755 . ?
C360 C353 C336 45.1 3_755 . ?
C352 C353 C336 80.9(7) 3_755 . ?
C354 C353 C336 122.2 . . ?
C360 C353 C352 151.6 3_755 . ?
C352 C353 C352 28.9(7) 3_755 . ?
C354 C353 C352 118.7 . . ?
C336 C353 C352 106.5 . . ?
C360 C353 C356 63.6(3) 3_755 3_755 ?
C352 C353 C356 163.6(8) 3_755 3_755 ?
C354 C353 C356 21.5(4) . 3_755 ?
C336 C353 C356 102.3(3) . 3_755 ?
C352 C353 C356 138.6(4) . 3_755 ?
C360 C353 C353 166.6(2) 3_755 3_755 ?
C352 C353 C353 58.3(7) 3_755 3_755 ?
C354 C353 C353 89.6 . 3_755 ?
C336 C353 C353 131.3 . 3_755 ?
C352 C353 C353 29.4 . 3_755 ?
C356 C353 C353 110.3(4) 3_755 3_755 ?
C356 C354 C355 117.3(3) 3_755 3_755 ?
C356 C354 C353 98.39(18) 3_755 . ?
C355 C354 C353 140.9(6) 3_755 . ?
C356 C354 C355 136.4(3) 3_755 . ?
C355 C354 C355 20.0(6) 3_755 . ?
C353 C354 C355 121.2 . . ?
C356 C354 C339 28.6(4) 3_755 . ?
C355 C354 C339 91.5(5) 3_755 . ?
C353 C354 C339 117.8 . . ?
C355 C354 C339 109.0 . . ?
C356 C354 C360 70.9(6) 3_755 3_755 ?
C355 C354 C360 163.9(8) 3_755 3_755 ?
C353 C354 C360 27.5(4) . 3_755 ?
C355 C354 C360 147.0(4) . 3_755 ?
C339 C354 C360 92.5(4) . 3_755 ?
C356 C354 C354 162.5(4) 3_755 3_755 ?
C355 C354 C354 51.0(6) 3_755 3_755 ?
C353 C354 C354 90.4 . 3_755 ?
C355 C354 C354 31.0 . 3_755 ?
C339 C354 C354 134.4 . 3_755 ?
C360 C354 C354 117.2(4) 3_755 3_755 ?
C355 C355 C354 129.0(6) 3_755 3_755 ?
C355 C355 C356 151.0 3_755 . ?
C354 C355 C356 23.4(6) 3_755 . ?
C355 C355 C354 31.0 3_755 . ?
C354 C355 C354 98.0(6) 3_755 . ?
C356 C355 C354 120.4 . . ?
C355 C355 C341 78.3 3_755 . ?
C354 C355 C341 142.6(4) 3_755 . ?
C356 C355 C341 122.2 . . ?
C354 C355 C341 105.5 . . ?
C355 C355 C339 156.71(16) 3_755 3_755 ?
C354 C355 C339 55.8(6) 3_755 3_755 ?
C356 C355 C339 33.29(8) . 3_755 ?
C354 C355 C339 142.88(8) . 3_755 ?
C341 C355 C339 89.05(9) . 3_755 ?
C355 C355 C356 19.78(13) 3_755 3_755 ?
C354 C355 C356 109.6(5) 3_755 3_755 ?
C356 C355 C356 131.19(13) . 3_755 ?
C354 C355 C356 12.41(11) . 3_755 ?
C341 C355 C356 93.26(10) . 3_755 ?
C339 C355 C356 147.3 3_755 3_755 ?
C355 C355 C340 121.3(3) 3_755 3_755 ?
C354 C355 C340 99.7(7) 3_755 3_755 ?
C356 C355 C340 77.7(3) . 3_755 ?
C354 C355 C340 140.6(2) . 3_755 ?
C341 C355 C340 44.8(3) . 3_755 ?
C339 C355 C340 44.42(18) 3_755 3_755 ?
C356 C355 C340 131.1(3) 3_755 3_755 ?
C354 C356 C339 134.4(10) 3_755 3_755 ?
C354 C356 C355 39.4(3) 3_755 . ?
C339 C356 C355 98.1(6) 3_755 . ?
C354 C356 C360 86.05(19) 3_755 . ?
C339 C356 C360 124.7(3) 3_755 . ?
C355 C356 C360 123.9 . . ?
C354 C356 C357 152.0(4) 3_755 . ?
C339 C356 C357 20.8(6) 3_755 . ?
C355 C356 C357 118.7 . . ?
C360 C356 C357 106.3 . . ?
C354 C356 C353 60.1(2) 3_755 3_755 ?
C339 C356 C353 142.29(17) 3_755 3_755 ?
C355 C356 C353 98.2(5) . 3_755 ?
C360 C356 C353 26.0(4) . 3_755 ?
C357 C356 C353 128.5(3) . 3_755 ?
C354 C356 C355 31.2(4) 3_755 3_755 ?
C339 C356 C355 104.5(5) 3_755 3_755 ?
C355 C356 C355 9.24(13) . 3_755 ?
C360 C356 C355 114.73(13) . 3_755 ?
C357 C356 C355 124.55(8) . 3_755 ?
C353 C356 C355 89.1(6) 3_755 3_755 ?
C354 C356 C338 148.7(5) 3_755 3_755 ?
C339 C356 C338 42.2(4) 3_755 3_755 ?
C355 C356 C338 133.64(18) . 3_755 ?
C360 C356 C338 83.1 . 3_755 ?
C357 C356 C338 23.5 . 3_755 ?
C353 C356 C338 105.0(3) 3_755 3_755 ?
C355 C356 C338 135.95(19) 3_755 3_755 ?
C339 C357 C338 129.3(9) 3_755 3_755 ?
C339 C357 C343 93.4(2) 3_755 . ?
C338 C357 C343 113.6 3_755 . ?
C339 C357 C358 131.16(13) 3_755 . ?
C338 C357 C358 8.4(5) 3_755 . ?
C343 C357 C358 119.7 . . ?
C339 C357 C356 27.96(15) 3_755 . ?
C338 C357 C356 107.8(5) 3_755 . ?
C343 C357 C356 120.9 . . ?
C358 C357 C356 107.0 . . ?
C339 C357 C340 54.2(4) 3_755 3_755 ?
C338 C357 C340 139.0(6) 3_755 3_755 ?
C343 C357 C340 39.3(2) . 3_755 ?
C358 C357 C340 147.35(7) . 3_755 ?
C356 C357 C340 82.0(2) . 3_755 ?
C339 C357 C319 140.7(8) 3_755 3_755 ?
C338 C357 C319 45.19(18) 3_755 3_755 ?
C343 C357 C319 69.06(11) . 3_755 ?
C358 C357 C319 50.62(11) . 3_755 ?
C356 C357 C319 141.6(2) . 3_755 ?
C340 C357 C319 102.99(13) 3_755 3_755 ?
C338 C358 C337 116.3(13) 3_755 3_755 ?
C338 C358 C346 111.12(9) 3_755 . ?
C337 C358 C346 106.57(11) 3_755 . ?
C338 C358 C359 109.0(6) 3_755 . ?
C337 C358 C359 15.2 3_755 . ?
C346 C358 C359 121.6 . . ?
C338 C358 C357 10.2(5) 3_755 . ?
C337 C358 C357 117.6(5) 3_755 . ?
C346 C358 C357 118.5 . . ?
C359 C358 C357 107.9 . . ?
C338 C358 C319 73.07(9) 3_755 3_755 ?
C337 C358 C319 131.7(5) 3_755 3_755 ?
C346 C358 C319 38.6(2) . 3_755 ?
C359 C358 C319 145.1(3) . 3_755 ?
C357 C358 C319 80.0(2) . 3_755 ?
C338 C358 C317 135.5(10) 3_755 3_755 ?
C337 C358 C317 53.3 3_755 3_755 ?
C346 C358 C317 53.45(14) . 3_755 ?
C359 C358 C317 68.15(15) . 3_755 ?
C357 C358 C317 145.2(3) . 3_755 ?
C319 C358 C317 85.9 3_755 3_755 ?
C338 C358 C318 112.2(3) 3_755 3_755 ?
C337 C358 C318 93.73(10) 3_755 3_755 ?
C346 C358 C318 14.8(3) . 3_755 ?
C359 C358 C318 108.95(13) . 3_755 ?
C357 C358 C318 121.29(17) . 3_755 ?
C319 C358 C318 44.9 3_755 3_755 ?
C317 C358 C318 41.9 3_755 3_755 ?
C338 C358 C339 17.2(3) 3_755 3_755 ?
C337 C358 C339 102.0(7) 3_755 3_755 ?
C346 C358 C339 126.9 . 3_755 ?
C359 C358 C339 92.89(15) . 3_755 ?
C357 C358 C339 15.7(2) . 3_755 ?
C319 C358 C339 89.7(3) 3_755 3_755 ?
C317 C358 C339 135.6(6) 3_755 3_755 ?
C318 C358 C339 125.2(4) 3_755 3_755 ?
C337 C359 C336 131.7(16) 3_755 3_755 ?
C337 C359 C349 82.6(2) 3_755 . ?
C336 C359 C349 70.62(14) 3_755 . ?
C337 C359 C358 37.4(5) 3_755 . ?
C336 C359 C358 147.2(4) 3_755 . ?
C349 C359 C358 119.5 . . ?
C337 C359 C360 129.5(11) 3_755 . ?
C336 C359 C360 49.2(2) 3_755 . ?
C349 C359 C360 119.3 . . ?
C358 C359 C360 108.8 . . ?
C337 C359 C338 51.0 3_755 3_755 ?
C336 C359 C338 128.2(8) 3_755 3_755 ?
C349 C359 C338 131.8 . 3_755 ?
C358 C359 C338 21.0(3) . 3_755 ?
C360 C359 C338 88.1(3) . 3_755 ?
C337 C359 C317 31.61(11) 3_755 3_755 ?
C336 C359 C317 114.4(4) 3_755 3_755 ?
C349 C359 C317 51.75(12) . 3_755 ?
C358 C359 C317 67.80(12) . 3_755 ?
C360 C359 C317 145.0(3) . 3_755 ?
C338 C359 C317 82.60(12) 3_755 3_755 ?
C353 C360 C336 108.8(7) 3_755 3_755 ?
C353 C360 C352 31.6 3_755 . ?
C336 C360 C352 78.5(6) 3_755 . ?
C353 C360 C356 90.46(11) 3_755 . ?
C336 C360 C356 141.60(14) 3_755 . ?
C352 C360 C356 120.6 . . ?
C353 C360 C359 144.91(12) 3_755 . ?
C336 C360 C359 38.8(5) 3_755 . ?
C352 C360 C359 117.0 . . ?
C356 C360 C359 110.1 . . ?
C353 C360 C354 67.5(5) 3_755 3_755 ?
C336 C360 C354 149.3(4) 3_755 3_755 ?
C352 C360 C354 98.0(4) . 3_755 ?
C356 C360 C354 23.0(4) . 3_755 ?
C359 C360 C354 130.2(3) . 3_755 ?
C353 C360 C337 142.6(5) 3_755 3_755 ?
C336 C360 C337 44.9(3) 3_755 3_755 ?
C352 C360 C337 119.7(2) . 3_755 ?
C356 C360 C337 100.5 . 3_755 ?
C359 C360 C337 11.67(15) . 3_755 ?
C354 C360 C337 119.3(2) 3_755 3_755 ?

loop_
_geom_bond_atom_site_label_1
_geom_bond_atom_site_label_2
_geom_bond_distance
_geom_bond_site_symmetry_2
_geom_bond_publ_flag
TB1 N10 2.419(13) . ?
TB1 N17 2.442(13) . ?
TB1 N17 2.442(13) 3_655 ?
TB1 N9 2.445(17) . ?
TB1 N8 2.453(12) 3_655 ?
TB1 N8 2.453(12) . ?
TB1 N3 2.454(12) 3_655 ?
TB1 N3 2.454(12) . ?
TB2 N1 2.389(8) . ?
TB2 N4 2.401(12) . ?
TB2 N22 2.406(13) . ?
TB2 N15 2.420(12) . ?
TB2 N13 2.424(11) . ?
TB2 N21 2.458(13) . ?
TB2 N19 2.473(12) . ?
TB2 N11 2.477(12) . ?
N1 C2 1.3775 . ?
N1 C5 1.3861 . ?
C2 C95 1.42(2) . ?
C2 C3 1.4636 . ?
C3 C4 1.3624 . ?
C3 C109 1.491(19) . ?
C4 C5 1.4803 . ?
C4 C97 1.54(2) . ?
C5 C273 1.396(7) . ?
C1 N17 1.33(2) . ?
C1 N6 1.36(3) . ?
C1 C82 1.57(3) . ?
C73 C186 1.31(3) . ?
C73 N22 1.44(2) . ?
C73 C12 1.46(3) . ?
C94 C46 1.40(2) . ?
C94 C49 1.41(2) . ?
C94 H94 0.9500 . ?
N3 C157 1.36(2) . ?
N3 C158 1.395(19) . ?
C46 N8 1.324(19) . ?
C46 C34 1.47(2) . ?
N4 C77 1.367(18) . ?
N4 C13 1.43(2) . ?
N5 C85 1.335(19) . ?
N5 C7 1.335(19) . ?
N6 C157 1.33(2) 3_655 ?
N7 C19 1.35(2) . ?
N7 C19 1.35(2) 3_655 ?
N8 C9 1.35(2) . ?
C275 C88 1.41(3) . ?
C275 C6 1.40(3) . ?
C275 C157 1.45(3) . ?
C6 C17 1.33(3) . ?
C6 C158 1.46(2) . ?
N9 C60 1.39(2) 3_655 ?
N9 C60 1.39(2) . ?
C7 N11 1.362(19) . ?
C7 C262 1.450(18) . ?
N10 C49 1.322(16) . ?
N10 C49 1.322(16) 3_655 ?
N11 C43 1.35(2) . ?
C8 N12 1.337(19) . ?
C8 N21 1.382(19) . ?
C8 C137 1.43(2) . ?
C9 C27 1.42(2) . ?
C9 C65 1.44(3) . ?
C11 C86 1.38(2) . ?
C11 C136 1.387(19) . ?
C11 C24 1.51(2) . ?
C12 C52 1.38(3) . ?
C12 C53 1.62(3) . ?
C13 N23 1.37(2) . ?
C13 C32 1.39(2) . ?
C14 N20 1.30(2) . ?
C14 N21 1.365(19) . ?
C14 C31 1.47(2) . ?
C16 C22 1.37(3) . ?
C16 C32 1.42(2) . ?
C16 C77 1.47(2) . ?
C17 C23 1.44(3) . ?
C17 H17 0.9500 . ?
N12 C77 1.365(18) . ?
N13 C271 1.361(19) . ?
N13 C197 1.389(18) . ?
C18 C164 1.37(4) . ?
C18 C42 1.41(3) . ?
C18 H18 0.9500 . ?
C19 N17 1.36(2) . ?
C19 C28 1.41(3) . ?
C20 C20 1.29(4) 3_655 ?
C20 C60 1.46(2) . ?
C20 C78 1.58(3) . ?
C21 C44 1.34(3) . ?
C21 C32 1.41(2) . ?
C21 H21 0.9500 . ?
C22 C25 1.41(2) . ?
C22 H22 0.9500 . ?
C23 C189 1.42(4) . ?
C23 H23 0.9500 . ?
C197 C95 1.37(3) . ?
C197 C51 1.50(2) . ?
C24 N20 1.30(2) . ?
C24 N19 1.354(18) . ?
C25 C44 1.35(3) . ?
C25 H25 0.9500 . ?
C27 C60 1.36(3) . ?
C27 H27 0.9500 . ?
C28 C82 1.37(3) . ?
C28 C118 1.41(3) . ?
N15 C40 1.33(2) . ?
N15 C269 1.39(2) . ?
C198 C51 1.32(3) . ?
C198 C271 1.51(2) . ?
C198 C125 1.52(2) . ?
C29 C56 1.55(2) . ?
C29 H29A 0.9800 . ?
C29 H29B 0.9800 . ?
C29 H29C 0.9800 . ?
C30 C72 1.36(2) . ?
C30 C83 1.45(2) . ?
C30 H30 0.9500 . ?
C31 C36 1.38(2) . ?
C31 C137 1.42(2) . ?
C34 C65 1.39(2) . ?
C34 C56 1.52(2) . ?
C35 C127 1.36(3) . ?
C35 C36 1.43(3) . ?
C35 H35 0.9500 . ?
C267 C55 1.37(3) . ?
C267 C40 1.49(2) . ?
C267 C115 1.524(13) . ?
C36 H36 0.9500 . ?
N19 C85 1.346(18) . ?
C37 C80 1.52(3) . ?
C37 C65 1.53(2) . ?
C37 H37A 0.9900 . ?
C37 H37B 0.9900 . ?
C40 C186 1.32(3) . ?
C42 C82 1.41(3) . ?
C42 H42 0.9500 . ?
C43 N23 1.30(2) . ?
C43 C261 1.49(2) . ?
C44 H44 0.9500 . ?
C47 C109 1.49(3) . ?
C47 H47A 0.9800 . ?
C47 H47B 0.9800 . ?
C47 H47C 0.9800 . ?
C48 C137 1.38(2) . ?
C48 C127 1.46(3) . ?
C48 H48 0.9500 . ?
C49 C63 1.470(19) . ?
C51 C103 1.47(2) . ?
C52 C272 1.48(2) . ?
C52 C160 1.50(3) . ?
C53 C190 1.513(7) . ?
C53 H53A 0.9900 . ?
C53 H53B 0.9900 . ?
C55 C269 1.46(2) . ?
C55 C133 1.50(3) . ?
C56 H56A 0.9900 . ?
C56 H56B 0.9900 . ?
C59 C63 1.48(2) . ?
C59 C90 1.49(2) . ?
C59 H59A 0.9900 . ?
C59 H59B 0.9900 . ?
C63 C63 1.41(3) 3_655 ?
N22 C272 1.38(2) . ?
C72 C86 1.42(2) . ?
C72 H72 0.9500 . ?
C78 C150 1.61(4) . ?
C78 H78A 0.9900 . ?
C78 H78B 0.9900 . ?
C80 H80A 0.9800 . ?
C80 H80B 0.9800 . ?
C80 H80C 0.9800 . ?
C83 C136 1.32(2) . ?
C83 H83 0.9500 . ?
C85 C86 1.49(2) . ?
C88 C189 1.37(3) . ?
C88 H88 0.9500 . ?
C90 H90A 0.9800 . ?
C90 H90B 0.9800 . ?
C90 H90C 0.9800 . ?
C93 C97 1.51(4) . ?
C93 H93A 0.9800 . ?
C93 H93B 0.9800 . ?
C93 H93C 0.9800 . ?
C95 H95 0.9500 . ?
C97 H97A 0.9900 . ?
C97 H97B 0.9900 . ?
C103 C153 1.68(4) . ?
C103 H10A 0.9900 . ?
C103 H10B 0.9900 . ?
C109 H10C 0.9900 . ?
C109 H10D 0.9900 . ?
C115 C268 1.47(4) . ?
C115 H11A 0.9900 . ?
C115 H11B 0.9900 . ?
C118 C164 1.34(4) . ?
C118 H118 0.9500 . ?
C125 C154 1.53(3) . ?
C125 H12A 0.9900 . ?
C125 H12B 0.9900 . ?
C127 H127 0.9500 . ?
C133 C165 1.62(3) . ?
C133 H13A 0.9900 . ?
C133 H13B 0.9900 . ?
C136 H136 0.9500 . ?
C150 H15G 0.9800 . ?
C150 H15H 0.9800 . ?
C150 H15I 0.9800 . ?
C153 H15A 0.9800 . ?
C153 H15B 0.9800 . ?
C153 H15C 0.9800 . ?
N24 C158 1.317(17) 3_655 ?
N24 C158 1.317(17) . ?
C157 N6 1.33(2) 3_655 ?
C154 H15D 0.9800 . ?
C154 H15E 0.9800 . ?
C154 H15F 0.9800 . ?
C160 C195 1.58(4) . ?
C160 H16A 0.9900 . ?
C160 H16B 0.9900 . ?
C164 H164 0.9500 . ?
C189 H189 0.9500 . ?
C186 H186 0.9500 . ?
C165 H16C 0.9800 . ?
C165 H16D 0.9800 . ?
C165 H16E 0.9800 . ?
C195 H19A 0.9800 . ?
C195 H19B 0.9800 . ?
C195 H19C 0.9800 . ?
C190 H19D 0.9800 . ?
C190 H19E 0.9800 . ?
C190 H19F 0.9800 . ?
C268 H26A 0.9800 . ?
C268 H26B 0.9800 . ?
C268 H26C 0.9800 . ?
C261 C262 1.3900 . ?
C261 C266 1.3900 . ?
C262 C263 1.3900 . ?
C263 C264 1.3900 . ?
C263 H263 0.9500 . ?
C264 C265 1.3900 . ?
C264 H264 0.9500 . ?
C265 C266 1.3900 . ?
C265 H265 0.9500 . ?
C266 H266 0.9500 . ?
P1 F2 1.56(2) . ?
P1 F5 1.56(2) . ?
P1 F4 1.57(2) . ?
P1 F6 1.58(3) . ?
P1 F1 1.59(2) . ?
P1 F3 1.59(2) . ?
C269 C270 1.41(2) . ?
C270 C271 1.35(2) . ?
C270 H270 0.9500 . ?
C272 C273 1.401(7) . ?
C273 H273 0.9500 . ?
C201 C225 0.69(4) 3_655 ?
C201 C226 0.81(4) 3_655 ?
C201 C209 1.37(5) . ?
C201 C202 1.47(4) . ?
C201 C205 1.49(4) . ?
C201 C224 1.70(4) 3_655 ?
C201 C227 1.72(4) 3_655 ?
C201 C208 2.01(5) 3_655 ?
C202 C227 0.2720 3_655 ?
C202 C226 1.140(8) 3_655 ?
C202 C212 1.3280 . ?
C202 C245 1.452(7) 3_655 ?
C202 C203 1.5153 . ?
C202 C228 1.806(3) 3_655 ?
C203 C245 0.0753(16) 3_655 ?
C203 C215 1.3310 . ?
C203 C244 1.3580 3_655 ?
C203 C246 1.3838 3_655 ?
C203 C204 1.4395 . ?
C203 C227 1.545(6) 3_655 ?
C204 C244 0.100(6) 3_655 ?
C204 C243 1.3449 3_655 ?
C204 C218 1.4169 . ?
C204 C205 1.4403 . ?
C204 C224 1.441(7) 3_655 ?
C204 C245 1.4507 3_655 ?
C205 C224 0.2271(10) 3_655 ?
C205 C225 1.205(8) 3_655 ?
C205 C206 1.3694 . ?
C205 C244 1.518(7) 3_655 ?
C205 C223 1.653(4) 3_655 ?
C206 C223 0.752(5) 3_655 ?
C206 C224 1.199(8) 3_655 ?
C206 C222 1.322(10) 3_655 ?
C206 C220 1.4438 . ?
C206 C207 1.5056 . ?
C206 C225 1.8518 3_655 ?
C206 C207 1.922(13) 3_655 ?
C207 C207 0.441(13) 3_655 ?
C207 C208 1.2412 3_655 ?
C207 C208 1.3275 . ?
C207 C222 1.333(4) 3_655 ?
C207 C222 1.5251 . ?
C207 C206 1.922(12) 3_655 ?
C208 C208 0.501(13) 3_655 ?
C208 C209 1.180(3) 3_655 ?
C208 C207 1.2415 3_655 ?
C208 C209 1.4031 . ?
C208 C225 1.4947 . ?
C208 C225 1.967(12) 3_655 ?
C208 C201 2.01(5) 3_655 ?
C209 C209 1.150(12) 3_655 ?
C209 C208 1.180(4) 3_655 ?
C209 C225 1.295(10) 3_655 ?
C209 C210 1.322(3) 3_655 ?
C209 C226 1.361(9) 3_655 ?
C209 C210 1.5257 . ?
C210 C210 0.506(12) 3_655 ?
C210 C211 1.2351 3_655 ?
C210 C209 1.322(3) 3_655 ?
C210 C211 1.3559 . ?
C210 C226 1.4484 . ?
C210 C226 1.928(11) 3_655 ?
C211 C211 0.619(11) 3_655 ?
C211 C210 1.2350 3_655 ?
C211 C229 1.239(2) 3_655 ?
C211 C212 1.4105 . ?
C211 C229 1.4871 . ?
C211 C228 1.966(9) 3_655 ?
C211 C212 2.001(11) 3_655 ?
C212 C228 0.830(3) 3_655 ?
C212 C227 1.116(7) 3_655 ?
C212 C229 1.420(8) 3_655 ?
C212 C213 1.4994 . ?
C212 C226 1.7420 3_655 ?
C212 C211 2.002(11) 3_655 ?
C213 C228 0.715(3) 3_655 ?
C213 C247 1.091(8) 3_655 ?
C213 C214 1.3292 . ?
C213 C229 1.401(9) 3_655 ?
C213 C230 1.4742 . ?
C213 C248 1.8021 3_655 ?
C213 C230 2.006(11) 3_655 ?
C214 C247 0.2999 3_655 ?
C214 C248 1.219(8) 3_655 ?
C214 C233 1.4097 . ?
C214 C246 1.418(7) 3_655 ?
C214 C215 1.5016 . ?
C214 C228 1.726(4) 3_655 ?
C215 C246 0.093(2) 3_655 ?
C215 C258 1.3554 3_655 ?
C215 C216 1.3830 . ?
C215 C245 1.3917 3_655 ?
C215 C247 1.544(7) 3_655 ?
C216 C258 0.0935 3_655 ?
C216 C257 1.3754 3_655 ?
C216 C217 1.3789 . ?
C216 C246 1.4249 3_655 ?
C216 C259 1.474(7) 3_655 ?
C216 C234 1.4745 . ?
C217 C257 0.025(9) 3_655 ?
C217 C243 1.3619 3_655 ?
C217 C218 1.4068 . ?
C217 C258 1.4708 3_655 ?
C217 C256 1.509(7) 3_655 ?
C217 C237 1.5293 . ?
C218 C243 0.123(4) 3_655 ?
C218 C242 1.388(7) 3_655 ?
C218 C257 1.3932 3_655 ?
C218 C219 1.4253 . ?
C218 C244 1.4364 3_655 ?
C219 C242 0.3408 3_655 ?
C219 C241 1.060(8) 3_655 ?
C219 C220 1.4007 . ?
C219 C238 1.4504 . ?
C219 C243 1.541(7) 3_655 ?
C219 C223 1.733(4) 3_655 ?
C220 C223 0.831(5) 3_655 ?
C220 C242 1.191(9) 3_655 ?
C220 C222 1.246(10) 3_655 ?
C220 C221 1.4567 . ?
C220 C241 1.7912 3_655 ?
C220 C221 1.889(13) 3_655 ?
C221 C221 0.455(13) 3_655 ?
C221 C222 1.217(4) 3_655 ?
C221 C240 1.2781 3_655 ?
C221 C240 1.3785 . ?
C221 C222 1.4306 . ?
C221 C220 1.889(12) 3_655 ?
C222 C221 1.217(4) 3_655 ?
C222 C222 1.242(13) 3_655 ?
C222 C220 1.246(10) 3_655 ?
C222 C206 1.322(10) 3_655 ?
C222 C207 1.333(4) 3_655 ?
C222 C223 1.3887 . ?
C223 C206 0.752(5) 3_655 ?
C223 C220 0.831(5) 3_655 ?
C223 C242 1.4168 . ?
C223 C224 1.4341 . ?
C223 C205 1.653(4) 3_655 ?
C223 C219 1.733(3) 3_655 ?
C224 C205 0.2269(10) 3_655 ?
C224 C206 1.199(8) 3_655 ?
C224 C225 1.3608 . ?
C224 C204 1.441(7) 3_655 ?
C224 C244 1.5275 . ?
C224 C201 1.70(4) 3_655 ?
C225 C201 0.69(4) 3_655 ?
C225 C205 1.205(8) 3_655 ?
C225 C209 1.295(10) 3_655 ?
C225 C226 1.4103 . ?
C225 C206 1.8516 3_655 ?
C225 C208 1.967(12) 3_655 ?
C226 C201 0.81(4) 3_655 ?
C226 C202 1.140(9) 3_655 ?
C226 C227 1.3102 . ?
C226 C209 1.361(9) 3_655 ?
C226 C212 1.7419 3_655 ?
C226 C210 1.928(11) 3_655 ?
C227 C202 0.272(4) 3_655 ?
C227 C212 1.116(7) 3_655 ?
C227 C245 1.4865 . ?
C227 C203 1.545(6) 3_655 ?
C227 C228 1.5502 . ?
C227 C201 1.72(4) 3_655 ?
C228 C213 0.715(3) 3_655 ?
C228 C212 0.830(3) 3_655 ?
C228 C229 1.3636 . ?
C228 C247 1.4418 . ?
C228 C214 1.726(4) 3_655 ?
C228 C202 1.806(5) 3_655 ?
C228 C230 1.940(9) 3_655 ?
C228 C211 1.966(9) 3_655 ?
C229 C229 1.093(11) 3_655 ?
C229 C230 1.193(3) 3_655 ?
C229 C211 1.239(2) 3_655 ?
C229 C213 1.401(9) 3_655 ?
C229 C212 1.420(8) 3_655 ?
C229 C230 1.4262 . ?
C230 C230 0.559(11) 3_655 ?
C230 C229 1.193(2) 3_655 ?
C230 C231 1.2941 3_655 ?
C230 C231 1.4011 . ?
C230 C228 1.939(9) 3_655 ?
C230 C213 2.005(11) 3_655 ?
C231 C231 0.515(12) 3_655 ?
C231 C232 1.224(4) 3_655 ?
C231 C230 1.2943 3_655 ?
C231 C248 1.4322 . ?
C231 C232 1.4685 . ?
C231 C248 1.920(12) 3_655 ?
C232 C231 1.224(4) 3_655 ?
C232 C248 1.230(9) 3_655 ?
C232 C232 1.280(13) 3_655 ?
C232 C249 1.318(10) 3_655 ?
C232 C250 1.319(5) 3_655 ?
C232 C233 1.3639 . ?
C232 C250 1.5037 . ?
C233 C248 0.774(5) 3_655 ?
C233 C249 0.809(4) 3_655 ?
C233 C234 1.4455 . ?
C233 C247 1.686(3) 3_655 ?
C233 C259 1.714(4) 3_655 ?
C234 C259 0.2746(19) 3_655 ?
C234 C249 1.171(9) 3_655 ?
C234 C235 1.4010 . ?
C234 C258 1.421(7) 3_655 ?
C234 C260 1.713(4) 3_655 ?
C235 C260 0.751(5) 3_655 ?
C235 C259 1.219(9) 3_655 ?
C235 C252 1.260(11) 3_655 ?
C235 C236 1.4318 . ?
C235 C251 1.4959 . ?
C235 C249 1.8354 3_655 ?
C235 C251 1.932(13) 3_655 ?
C236 C260 0.812(5) 3_655 ?
C236 C256 1.128(9) 3_655 ?
C236 C237 1.3174 . ?
C236 C252 1.360(10) 3_655 ?
C236 C253 1.4555 . ?
C236 C255 1.7274 3_655 ?
C236 C253 1.911(13) 3_655 ?
C236 C254 2.035(8) 3_655 ?
C237 C256 0.2944 3_655 ?
C237 C255 1.078(9) 3_655 ?
C237 C238 1.5182 . ?
C237 C257 1.553(7) 3_655 ?
C237 C260 1.684(4) 3_655 ?
C238 C241 0.714(2) 3_655 ?
C238 C255 0.823(3) 3_655 ?
C238 C239 1.3653 . ?
C238 C242 1.773(4) 3_655 ?
C238 C256 1.801(4) 3_655 ?
C238 C240 1.917(10) 3_655 ?
C238 C254 1.931(10) 3_655 ?
C239 C239 1.039(13) 3_655 ?
C239 C254 1.204(2) 3_655 ?
C239 C240 1.210(2) 3_655 ?
C239 C240 1.4395 . ?
C239 C255 1.441(10) 3_655 ?
C239 C254 1.4571 . ?
C239 C241 1.462(10) 3_655 ?
C240 C240 0.586(13) 3_655 ?
C240 C239 1.210(2) 3_655 ?
C240 C221 1.2780 3_655 ?
C240 C241 1.4957 . ?
C240 C238 1.917(10) 3_655 ?
C241 C238 0.714(2) 3_655 ?
C241 C219 1.060(8) 3_655 ?
C241 C242 1.3338 . ?
C241 C239 1.462(10) 3_655 ?
C241 C255 1.5119 . ?
C241 C220 1.7912 3_655 ?
C242 C219 0.3408 3_655 ?
C242 C220 1.191(9) 3_655 ?
C242 C218 1.388(7) 3_655 ?
C242 C243 1.4996 . ?
C242 C238 1.773(4) 3_655 ?
C243 C218 0.123(4) 3_655 ?
C243 C204 1.3449 3_655 ?
C243 C257 1.3470 . ?
C243 C244 1.3575 . ?
C243 C217 1.3618 3_655 ?
C243 C219 1.542(7) 3_655 ?
C244 C204 0.100(6) 3_655 ?
C244 C203 1.3578 3_655 ?
C244 C245 1.3712 . ?
C244 C218 1.4363 3_655 ?
C244 C205 1.518(7) 3_655 ?
C245 C203 0.0754(16) 3_655 ?
C245 C215 1.3919 3_655 ?
C245 C246 1.4420 . ?
C245 C204 1.4506 3_655 ?
C245 C202 1.452(7) 3_655 ?
C246 C215 0.093(2) 3_655 ?
C246 C203 1.3839 3_655 ?
C246 C258 1.3920 . ?
C246 C214 1.418(7) 3_655 ?
C246 C216 1.4250 3_655 ?
C246 C247 1.4617 . ?
C247 C214 0.2999 3_655 ?
C247 C213 1.092(8) 3_655 ?
C247 C248 1.4035 . ?
C247 C215 1.544(7) 3_655 ?
C247 C233 1.686(4) 3_655 ?
C248 C233 0.774(5) 3_655 ?
C248 C214 1.219(8) 3_655 ?
C248 C232 1.230(10) 3_655 ?
C248 C249 1.4501 . ?
C248 C213 1.8020 3_655 ?
C248 C231 1.920(12) 3_655 ?
C249 C233 0.809(4) 3_655 ?
C249 C234 1.172(8) 3_655 ?
C249 C232 1.318(10) 3_655 ?
C249 C259 1.3735 . ?
C249 C250 1.5268 . ?
C249 C235 1.8354 3_655 ?
C249 C250 1.914(13) 3_655 ?
C250 C250 0.407(14) 3_655 ?
C250 C251 1.2616 3_655 ?
C250 C232 1.319(4) 3_655 ?
C250 C251 1.3340 . ?
C250 C249 1.914(13) 3_655 ?
C251 C251 0.462(14) 3_655 ?
C251 C252 1.172(4) 3_655 ?
C251 C250 1.2614 3_655 ?
C251 C252 1.3897 . ?
C251 C235 1.932(13) 3_655 ?
C252 C251 1.172(4) 3_655 ?
C252 C252 1.207(14) 3_655 ?
C252 C235 1.260(11) 3_655 ?
C252 C253 1.342(4) 3_655 ?
C252 C236 1.360(10) 3_655 ?
C252 C260 1.4028 . ?
C252 C253 1.5429 . ?
C253 C253 0.481(14) 3_655 ?
C253 C254 1.2628 3_655 ?
C253 C252 1.342(4) 3_655 ?
C253 C254 1.3807 . ?
C253 C236 1.911(13) 3_655 ?
C254 C254 0.648(13) 3_655 ?
C254 C239 1.204(2) 3_655 ?
C254 C253 1.2628 3_655 ?
C254 C255 1.4072 . ?
C254 C238 1.931(10) 3_655 ?
C254 C255 2.028(13) 3_655 ?
C254 C236 2.035(8) 3_655 ?
C255 C238 0.823(3) 3_655 ?
C255 C237 1.079(9) 3_655 ?
C255 C256 1.3080 . ?
C255 C239 1.441(10) 3_655 ?
C255 C236 1.7274 3_655 ?
C255 C254 2.028(13) 3_655 ?
C256 C237 0.2944 3_655 ?
C256 C236 1.128(9) 3_655 ?
C256 C260 1.4085 . ?
C256 C217 1.509(7) 3_655 ?
C256 C257 1.5334 . ?
C256 C238 1.801(4) 3_655 ?
C257 C217 0.025(9) 3_655 ?
C257 C216 1.3753 3_655 ?
C257 C218 1.3933 3_655 ?
C257 C258 1.4675 . ?
C257 C237 1.553(8) 3_655 ?
C258 C216 0.0937 3_655 ?
C258 C215 1.3555 3_655 ?
C258 C234 1.421(8) 3_655 ?
C258 C259 1.4326 . ?
C258 C217 1.4709 3_655 ?
C259 C234 0.2747(19) 3_655 ?
C259 C235 1.219(9) 3_655 ?
C259 C260 1.4681 . ?
C259 C216 1.474(7) 3_655 ?
C259 C233 1.714(4) 3_655 ?
C260 C235 0.751(5) 3_655 ?
C260 C236 0.812(5) 3_655 ?
C260 C237 1.684(3) 3_655 ?
C260 C234 1.713(4) 3_655 ?
C301 C310 0.257(10) 3_755 ?
C301 C326 1.283(7) 3_755 ?
C301 C311 1.332(2) 3_755 ?
C301 C309 1.4034 . ?
C301 C302 1.4058 . ?
C301 C305 1.4749 . ?
C301 C309 1.721(11) 3_755 ?
C302 C311 0.226(8) 3_755 ?
C302 C329 1.270(9) 3_755 ?
C302 C312 1.4029 . ?
C302 C310 1.4685(10) 3_755 ?
C302 C303 1.5159 . ?
C303 C329 0.361(5) 3_755 ?
C303 C328 1.079(9) 3_755 ?
C303 C315 1.3298 . ?
C303 C304 1.4440 . ?
C303 C330 1.460(6) 3_755 ?
C303 C311 1.739(9) 3_755 ?
C304 C328 0.542(2) 3_755 ?
C304 C327 1.0490 3_755 ?
C304 C318 1.4124 . ?
C304 C305 1.4415 . ?
C304 C347 1.561(4) 3_755 ?
C304 C329 1.711(6) 3_755 ?
C304 C345 1.932(2) 3_755 ?
C305 C326 0.639(7) 3_755 ?
C305 C327 0.722(10) 3_755 ?
C305 C306 1.3684 . ?
C305 C310 1.706(10) 3_755 ?
C305 C325 1.874(6) 3_755 ?
C305 C328 1.881(4) 3_755 ?
C305 C345 2.017(5) 3_755 ?
C306 C325 1.081(9) 3_755 ?
C306 C326 1.2778(19) 3_755 ?
C306 C324 1.310(5) 3_755 ?
C306 C320 1.4427 . ?
C306 C307 1.5046 . ?
C306 C327 1.530(6) 3_755 ?
C306 C344 1.692(3) 3_755 ?
C306 C345 1.701(7) 3_755 ?
C307 C325 0.673(7) 3_755 ?
C307 C324 1.110(7) 3_755 ?
C307 C308 1.3400 . ?
C307 C322 1.5225 . ?
C307 C323 1.872(2) 3_755 ?
C307 C307 1.984(12) 3_755 ?
C308 C307 1.340(9) 3_755 ?
C308 C309 1.4078(17) 3_755 ?
C308 C309 1.4079 . ?
C308 C325 1.478(11) 3_755 ?
C308 C325 1.4780 . ?
C309 C309 0.372(13) 3_755 ?
C309 C310 1.215(10) 3_755 ?
C309 C310 1.5240 . ?
C309 C301 1.722(11) 3_755 ?
C309 C326 2.001(12) 3_755 ?
C310 C301 0.257(10) 3_755 ?
C310 C309 1.215(10) 3_755 ?
C310 C311 1.3580 . ?
C310 C326 1.4492 . ?
C310 C302 1.4685(10) 3_755 ?
C310 C305 1.706(9) 3_755 ?
C311 C302 0.226(8) 3_755 ?
C311 C301 1.332(2) 3_755 ?
C311 C312 1.3405 . ?
C311 C329 1.4899 . ?
C311 C303 1.739(9) 3_755 ?
C312 C311 1.340(11) 3_755 ?
C312 C302 1.403(12) 3_755 ?
C312 C313 1.4879(15) 3_755 ?
C312 C313 1.4880 . ?
C313 C313 0.332(13) 3_755 ?
C313 C314 1.124(7) 3_755 ?
C313 C314 1.3279 . ?
C313 C330 1.4760 . ?
C313 C330 1.797(13) 3_755 ?
C314 C330 1.077(10) 3_755 ?
C314 C313 1.124(7) 3_755 ?
C314 C333 1.4093 . ?
C314 C331 1.482(10) 3_755 ?
C314 C315 1.5025 . ?
C314 C314 1.508(13) 3_755 ?
C314 C332 1.7482(11) 3_755 ?
C314 C333 1.794(8) 3_755 ?
C315 C330 0.754(8) 3_755 ?
C315 C331 0.9584(15) 3_755 ?
C315 C316 1.3818 . ?
C315 C329 1.4761 3_755 ?
C315 C348 1.752(6) 3_755 ?
C315 C328 2.001(6) 3_755 ?
C316 C348 0.508(10) 3_755 ?
C316 C331 0.950(7) 3_755 ?
C316 C317 1.3767 . ?
C316 C334 1.4766 . ?
C316 C349 1.6244 3_755 ?
C316 C347 1.701(7) 3_755 ?
C316 C332 1.928(11) 3_755 ?
C317 C348 0.974(3) 3_755 ?
C317 C347 0.987(4) 3_755 ?
C317 C318 1.4076 . ?
C317 C349 1.514(5) 3_755 ?
C317 C337 1.5303 . ?
C317 C346 1.554(4) 3_755 ?
C317 C358 1.9086 3_755 ?
C317 C359 1.913(3) 3_755 ?
C318 C346 0.762(3) 3_755 ?
C318 C347 0.9104 3_755 ?
C318 C319 1.4264 . ?
C318 C345 1.4738 3_755 ?
C318 C328 1.616(2) 3_755 ?
C318 C327 1.886(3) 3_755 ?
C318 C358 2.0185(11) 3_755 ?
C319 C346 0.958(5) 3_755 ?
C319 C345 1.0007(13) 3_755 ?
C319 C320 1.4040 . ?
C319 C338 1.4487 . ?
C319 C344 1.476(4) 3_755 ?
C319 C358 1.4941 3_755 ?
C319 C343 1.898(6) 3_755 ?
C319 C357 1.903(4) 3_755 ?
C320 C344 0.302(2) 3_755 ?
C320 C345 1.162(7) 3_755 ?
C320 C321 1.4544 . ?
C320 C324 1.476(8) 3_755 ?
C320 C343 1.578(3) 3_755 ?
C321 C343 1.088(6) 3_755 ?
C321 C342 1.104(8) 3_755 ?
C321 C344 1.286(9) 3_755 ?
C321 C323 1.315(9) 3_755 ?
C321 C340 1.3800 . ?
C321 C324 1.4269 3_755 ?
C321 C322 1.4315 . ?
C322 C323 0.3550(18) 3_755 ?
C322 C324 1.185(9) 3_755 ?
C322 C323 1.3884 . ?
C322 C322 1.397(11) 3_755 ?
C322 C342 1.7250(18) 3_755 ?
C323 C322 0.3550(18) 3_755 ?
C323 C323 1.289(11) 3_755 ?
C323 C321 1.315(9) 3_755 ?
C323 C342 1.4173 . ?
C323 C324 1.4338 . ?
C323 C307 1.872(2) 3_755 ?
C324 C307 1.110(7) 3_755 ?
C324 C322 1.185(9) 3_755 ?
C324 C306 1.311(5) 3_755 ?
C324 C325 1.3603 . ?
C324 C321 1.4269 3_755 ?
C324 C320 1.476(8) 3_755 ?
C324 C344 1.5270 . ?
C325 C307 0.673(7) 3_755 ?
C325 C306 1.081(9) 3_755 ?
C325 C326 1.4114 . ?
C325 C305 1.874(6) 3_755 ?
C326 C305 0.639(7) 3_755 ?
C326 C306 1.2778(18) 3_755 ?
C326 C301 1.283(7) 3_755 ?
C326 C327 1.3088 . ?
C326 C309 2.001(12) 3_755 ?
C327 C305 0.722(10) 3_755 ?
C327 C304 1.0488 3_755 ?
C327 C345 1.4872 . ?
C327 C306 1.530(6) 3_755 ?
C327 C328 1.5505 . ?
C327 C318 1.886(2) 3_755 ?
C328 C304 0.542(2) 3_755 ?
C328 C303 1.079(9) 3_755 ?
C328 C329 1.3625 . ?
C328 C347 1.4421 . ?
C328 C318 1.616(2) 3_755 ?
C328 C305 1.881(4) 3_755 ?
C328 C315 2.001(6) 3_755 ?
C329 C303 0.361(5) 3_755 ?
C329 C302 1.270(10) 3_755 ?
C329 C330 1.4259 . ?
C329 C315 1.4761 3_755 ?
C329 C304 1.711(6) 3_755 ?
C330 C315 0.754(8) 3_755 ?
C330 C314 1.077(10) 3_755 ?
C330 C331 1.4018 . ?
C330 C303 1.460(6) 3_755 ?
C330 C313 1.798(13) 3_755 ?
C331 C316 0.950(7) 3_755 ?
C331 C315 0.9583(15) 3_755 ?
C331 C348 1.4324 . ?
C331 C332 1.4670 . ?
C331 C334 1.476(5) 3_755 ?
C331 C314 1.482(11) 3_755 ?
C331 C333 1.718(12) 3_755 ?
C332 C333 0.633(10) 3_755 ?
C332 C334 0.840(8) 3_755 ?
C332 C333 1.3667 . ?
C332 C350 1.5024 . ?
C332 C314 1.7484(11) 3_755 ?
C332 C332 1.795(13) 3_755 ?
C332 C316 1.928(10) 3_755 ?
C332 C335 2.0050(18) 3_755 ?
C333 C332 0.633(10) 3_755 ?
C333 C333 0.817(13) 3_755 ?
C333 C334 1.4453 . ?
C333 C331 1.718(12) 3_755 ?
C333 C314 1.794(8) 3_755 ?
C333 C350 2.028(5) 3_755 ?
C334 C332 0.840(8) 3_755 ?
C334 C350 0.925(4) 3_755 ?
C334 C335 1.4003 . ?
C334 C331 1.476(4) 3_755 ?
C334 C349 1.599(8) 3_755 ?
C334 C348 1.792(10) 3_755 ?
C335 C350 0.5445 3_755 ?
C335 C351 1.025(12) 3_755 ?
C335 C336 1.4450 . ?
C335 C349 1.477(11) 3_755 ?
C335 C351 1.4940 . ?
C335 C352 1.851(5) 3_755 ?
C335 C332 2.0050(18) 3_755 ?
C336 C359 0.921(10) 3_755 ?
C336 C360 1.112(4) 3_755 ?
C336 C337 1.2858 . ?
C336 C349 1.376(6) 3_755 ?
C336 C353 1.4857 . ?
C336 C352 1.607(12) 3_755 ?
C336 C350 1.897(5) 3_755 ?
C336 C351 1.972(11) 3_755 ?
C337 C359 0.474(4) 3_755 ?
C337 C358 1.096(5) 3_755 ?
C337 C349 1.394(3) 3_755 ?
C337 C338 1.5174 . ?
C337 C360 1.807(9) 3_755 ?
C337 C346 2.000(5) 3_755 ?
C338 C358 0.671(7) 3_755 ?
C338 C357 0.817(5) 3_755 ?
C338 C339 1.3939 . ?
C338 C346 1.747(5) 3_755 ?
C338 C359 1.7699(14) 3_755 ?
C338 C343 1.833(3) 3_755 ?
C338 C356 1.947(9) 3_755 ?
C339 C357 0.725(10) 3_755 ?
C339 C356 0.957(6) 3_755 ?
C339 C354 1.4273 . ?
C339 C340 1.4340 . ?
C339 C343 1.567(3) 3_755 ?
C339 C355 1.726(12) 3_755 ?
C339 C358 2.021(8) 3_755 ?
C340 C342 0.800(5) 3_755 ?
C340 C343 1.098(10) 3_755 ?
C340 C341 1.4159 . ?
C340 C357 1.732(8) 3_755 ?
C340 C355 2.005(7) 3_755 ?
C341 C342 1.3897 . ?
C341 C342 1.390(8) 3_755 ?
C341 C340 1.416(11) 3_755 ?
C341 C355 1.524(3) 3_755 ?
C341 C355 1.5243 . ?
C342 C340 0.800(6) 3_755 ?
C342 C321 1.104(8) 3_755 ?
C342 C343 1.4963 . ?
C342 C322 1.7250(18) 3_755 ?
C342 C342 1.945(11) 3_755 ?
C343 C321 1.088(6) 3_755 ?
C343 C340 1.098(10) 3_755 ?
C343 C357 1.3466 . ?
C343 C344 1.3611 . ?
C343 C339 1.567(3) 3_755 ?
C343 C320 1.578(3) 3_755 ?
C343 C338 1.833(4) 3_755 ?
C343 C319 1.899(6) 3_755 ?
C344 C320 0.302(2) 3_755 ?
C344 C321 1.286(9) 3_755 ?
C344 C345 1.3705 . ?
C344 C319 1.476(4) 3_755 ?
C344 C306 1.692(3) 3_755 ?
C345 C319 1.0007(13) 3_755 ?
C345 C320 1.163(6) 3_755 ?
C345 C346 1.4429 . ?
C345 C318 1.4735 3_755 ?
C345 C306 1.701(7) 3_755 ?
C345 C304 1.932(2) 3_755 ?
C345 C305 2.017(6) 3_755 ?
C346 C318 0.762(3) 3_755 ?
C346 C319 0.958(5) 3_755 ?
C346 C358 1.3895 . ?
C346 C347 1.4628 . ?
C346 C317 1.554(4) 3_755 ?
C346 C338 1.747(5) 3_755 ?
C346 C337 2.000(5) 3_755 ?
C347 C318 0.9105 3_755 ?
C347 C317 0.987(4) 3_755 ?
C347 C348 1.4029 . ?
C347 C304 1.561(4) 3_755 ?
C347 C316 1.701(7) 3_755 ?
C348 C316 0.508(10) 3_755 ?
C348 C317 0.974(3) 3_755 ?
C348 C349 1.4495 . ?
C348 C315 1.752(6) 3_755 ?
C348 C334 1.792(10) 3_755 ?
C349 C359 1.3731 . ?
C349 C336 1.376(6) 3_755 ?
C349 C337 1.394(3) 3_755 ?
C349 C335 1.477(12) 3_755 ?
C349 C317 1.514(5) 3_755 ?
C349 C350 1.5269 . ?
C349 C334 1.599(8) 3_755 ?
C349 C316 1.6244 3_755 ?
C350 C335 0.5446 3_755 ?
C350 C334 0.925(3) 3_755 ?
C350 C351 1.3343 . ?
C350 C351 1.728(11) 3_755 ?
C350 C336 1.897(5) 3_755 ?
C350 C333 2.028(5) 3_755 ?
C351 C351 0.502(13) 3_755 ?
C351 C335 1.024(12) 3_755 ?
C351 C352 1.3898 . ?
C351 C352 1.540(6) 3_755 ?
C351 C350 1.728(11) 3_755 ?
C351 C336 1.971(11) 3_755 ?
C352 C352 0.878(13) 3_755 ?
C352 C353 0.891(7) 3_755 ?
C352 C360 1.4022 . ?
C352 C351 1.540(6) 3_755 ?
C352 C353 1.5447 . ?
C352 C336 1.607(12) 3_755 ?
C352 C335 1.851(5) 3_755 ?
C353 C360 0.690(13) 3_755 ?
C353 C352 0.891(7) 3_755 ?
C353 C354 1.3798 . ?
C353 C356 1.575(4) 3_755 ?
C353 C353 1.814(13) 3_755 ?
C354 C356 0.584(12) 3_755 ?
C354 C355 0.933(8) 3_755 ?
C354 C355 1.4085 . ?
C354 C360 1.488(6) 3_755 ?
C354 C354 1.794(13) 3_755 ?
C355 C355 0.620(13) 3_755 ?
C355 C354 0.933(8) 3_755 ?
C355 C356 1.3079 . ?
C355 C339 1.726(11) 3_755 ?
C355 C356 1.875(12) 3_755 ?
C355 C340 2.005(6) 3_755 ?
C356 C354 0.584(12) 3_755 ?
C356 C339 0.957(6) 3_755 ?
C356 C360 1.4102 . ?
C356 C357 1.5348 . ?
C356 C353 1.575(5) 3_755 ?
C356 C355 1.875(12) 3_755 ?
C356 C338 1.947(8) 3_755 ?
C357 C339 0.725(11) 3_755 ?
C357 C338 0.817(5) 3_755 ?
C357 C358 1.4681 . ?
C357 C340 1.732(8) 3_755 ?
C357 C319 1.903(4) 3_755 ?
C358 C338 0.671(7) 3_755 ?
C358 C337 1.096(5) 3_755 ?
C358 C359 1.4335 . ?
C358 C319 1.4942 3_755 ?
C358 C317 1.9088 3_755 ?
C358 C318 2.0185(10) 3_755 ?
C358 C339 2.021(8) 3_755 ?
C359 C337 0.474(3) 3_755 ?
C359 C336 0.921(11) 3_755 ?
C359 C360 1.4684 . ?
C359 C338 1.7698(13) 3_755 ?
C359 C317 1.913(3) 3_755 ?
C360 C353 0.690(13) 3_755 ?
C360 C336 1.112(4) 3_755 ?
C360 C354 1.489(6) 3_755 ?
C360 C337 1.807(8) 3_755 ?

loop_
_geom_torsion_atom_site_label_1
_geom_torsion_atom_site_label_2
_geom_torsion_atom_site_label_3
_geom_torsion_atom_site_label_4
_geom_torsion
_geom_torsion_site_symmetry_1
_geom_torsion_site_symmetry_2
_geom_torsion_site_symmetry_3
_geom_torsion_site_symmetry_4
_geom_torsion_publ_flag
C5 N1 C2 C95 176.9(17) . . . . ?
TB2 N1 C2 C95 22.2(17) . . . . ?
C5 N1 C2 C3 -2.0 . . . . ?
TB2 N1 C2 C3 -156.8(9) . . . . ?
N1 C2 C3 C4 1.2 . . . . ?
C95 C2 C3 C4 -177.7(16) . . . . ?
N1 C2 C3 C109 172.5(19) . . . . ?
C95 C2 C3 C109 -6(2) . . . . ?
C2 C3 C4 C5 0.1 . . . . ?
C109 C3 C4 C5 -171(2) . . . . ?
C2 C3 C4 C97 -173(2) . . . . ?
C109 C3 C4 C97 16(3) . . . . ?
C2 N1 C5 C273 160.2(16) . . . . ?
TB2 N1 C5 C273 -43.9(16) . . . . ?
C2 N1 C5 C4 2.1 . . . . ?
TB2 N1 C5 C4 158.0(9) . . . . ?
C3 C4 C5 N1 -1.4 . . . . ?
C97 C4 C5 N1 172(2) . . . . ?
C3 C4 C5 C273 -160.2(15) . . . . ?
C97 C4 C5 C273 13(2) . . . . ?
C49 C94 C46 N8 -6(2) . . . . ?
C49 C94 C46 C34 167.5(13) . . . . ?
N17 C1 N6 C157 -7(3) . . . 3_655 ?
C82 C1 N6 C157 177.6(14) . . . 3_655 ?
C94 C46 N8 C9 174.2(14) . . . . ?
C34 C46 N8 C9 0.4(15) . . . . ?
C94 C46 N8 TB1 -29.9(18) . . . . ?
C34 C46 N8 TB1 156.2(9) . . . . ?
C88 C275 C6 C17 1(3) . . . . ?
C157 C275 C6 C17 175.8(15) . . . . ?
C88 C275 C6 C158 -174.8(17) . . . . ?
C157 C275 C6 C158 -0.1(17) . . . . ?
C85 N5 C7 N11 9(3) . . . . ?
C85 N5 C7 C262 -176.2(18) . . . . ?
N5 C7 N11 C43 -177.2(19) . . . . ?
C262 C7 N11 C43 8(2) . . . . ?
N5 C7 N11 TB2 32(3) . . . . ?
C262 C7 N11 TB2 -143.6(13) . . . . ?
C46 N8 C9 C27 -177.1(16) . . . . ?
TB1 N8 C9 C27 27(2) . . . . ?
C46 N8 C9 C65 1.2(17) . . . . ?
TB1 N8 C9 C65 -154.8(10) . . . . ?
C186 C73 C12 C52 -167(2) . . . . ?
N22 C73 C12 C52 -1(2) . . . . ?
C186 C73 C12 C53 16(3) . . . . ?
N22 C73 C12 C53 -178.8(16) . . . . ?
C77 N4 C13 N23 -173.7(14) . . . . ?
TB2 N4 C13 N23 36(2) . . . . ?
C77 N4 C13 C32 8.8(17) . . . . ?
TB2 N4 C13 C32 -141.8(12) . . . . ?
C275 C6 C17 C23 -3(3) . . . . ?
C158 C6 C17 C23 171.2(17) . . . . ?
N21 C8 N12 C77 4(2) . . . . ?
C137 C8 N12 C77 -172.2(14) . . . . ?
C19 N7 C19 N17 -1(4) 3_655 . . . ?
C19 N7 C19 C28 178.0(14) 3_655 . . . ?
C32 C16 C22 C25 1(3) . . . . ?
C77 C16 C22 C25 177.9(16) . . . . ?
C6 C17 C23 C189 7(3) . . . . ?
C271 N13 C197 C95 174.4(16) . . . . ?
TB2 N13 C197 C95 -33(2) . . . . ?
C271 N13 C197 C51 -1.8(18) . . . . ?
TB2 N13 C197 C51 150.8(11) . . . . ?
C86 C11 C24 N20 176.0(16) . . . . ?
C136 C11 C24 N20 -5(3) . . . . ?
C86 C11 C24 N19 -1.2(19) . . . . ?
C136 C11 C24 N19 178.0(19) . . . . ?
C16 C22 C25 C44 3(3) . . . . ?
N8 C9 C27 C60 11(3) . . . . ?
C65 C9 C27 C60 -167.3(19) . . . . ?
N7 C19 C28 C82 177.5(18) . . . . ?
N17 C19 C28 C82 -4(2) . . . . ?
N7 C19 C28 C118 -1(3) . . . . ?
N17 C19 C28 C118 178(2) . . . . ?
N6 C1 N17 C19 174.9(18) . . . . ?
C82 C1 N17 C19 -9.5(18) . . . . ?
N6 C1 N17 TB1 -36(2) . . . . ?
C82 C1 N17 TB1 139.8(11) . . . . ?
N7 C19 N17 C1 -172.4(18) . . . . ?
C28 C19 N17 C1 9(2) . . . . ?
N7 C19 N17 TB1 40(2) . . . . ?
C28 C19 N17 TB1 -138.7(13) . . . . ?
N20 C14 C31 C36 9(3) . . . . ?
N21 C14 C31 C36 -172.9(18) . . . . ?
N20 C14 C31 C137 -175.8(13) . . . . ?
N21 C14 C31 C137 2.0(16) . . . . ?
N23 C13 C32 C21 -5(3) . . . . ?
N4 C13 C32 C21 172.4(19) . . . . ?
N23 C13 C32 C16 179.1(15) . . . . ?
N4 C13 C32 C16 -3.4(19) . . . . ?
C44 C21 C32 C13 -176(2) . . . . ?
C44 C21 C32 C16 0(3) . . . . ?
C22 C16 C32 C13 174.5(15) . . . . ?
C77 C16 C32 C13 -3.2(16) . . . . ?
C22 C16 C32 C21 -2(2) . . . . ?
C77 C16 C32 C21 -180.0(14) . . . . ?
N8 C46 C34 C65 -1.9(16) . . . . ?
C94 C46 C34 C65 -175.9(13) . . . . ?
N8 C46 C34 C56 -179.8(13) . . . . ?
C94 C46 C34 C56 6(2) . . . . ?
C137 C31 C36 C35 1(2) . . . . ?
C14 C31 C36 C35 175.3(17) . . . . ?
C127 C35 C36 C31 -2(3) . . . . ?
N20 C24 N19 C85 -175.8(18) . . . . ?
C11 C24 N19 C85 1.1(19) . . . . ?
N20 C24 N19 TB2 39(2) . . . . ?
C11 C24 N19 TB2 -144.6(11) . . . . ?
C269 N15 C40 C186 -171.9(17) . . . . ?
TB2 N15 C40 C186 35(3) . . . . ?
C269 N15 C40 C267 -1(2) . . . . ?
TB2 N15 C40 C267 -154.2(12) . . . . ?
C55 C267 C40 C186 172.1(18) . . . . ?
C115 C267 C40 C186 -7(3) . . . . ?
C55 C267 C40 N15 1(2) . . . . ?
C115 C267 C40 N15 -178(2) . . . . ?
C164 C18 C42 C82 -3(3) . . . . ?
C7 N11 C43 N23 175(2) . . . . ?
TB2 N11 C43 N23 -34(3) . . . . ?
C7 N11 C43 C261 0(2) . . . . ?
TB2 N11 C43 C261 151.4(12) . . . . ?
C32 C21 C44 C25 4(3) . . . . ?
C22 C25 C44 C21 -5(3) . . . . ?
C49 N10 C49 C94 -173.2(9) 3_655 . . . ?
TB1 N10 C49 C94 30(2) . . . . ?
C49 N10 C49 C63 3(2) 3_655 . . . ?
TB1 N10 C49 C63 -153.9(9) . . . . ?
C46 C94 C49 N10 6(2) . . . . ?
C46 C94 C49 C63 -170.1(13) . . . . ?
C271 C198 C51 C103 -173.8(18) . . . . ?
C125 C198 C51 C103 1(4) . . . . ?
C271 C198 C51 C197 -4(2) . . . . ?
C125 C198 C51 C197 171(2) . . . . ?
C95 C197 C51 C198 -172.6(17) . . . . ?
N13 C197 C51 C198 4(2) . . . . ?
C95 C197 C51 C103 -2(3) . . . . ?
N13 C197 C51 C103 174.0(17) . . . . ?
C73 C12 C52 C272 4(2) . . . . ?
C53 C12 C52 C272 -177.9(19) . . . . ?
C73 C12 C52 C160 -179(2) . . . . ?
C53 C12 C52 C160 -1(4) . . . . ?
C52 C12 C53 C190 106(4) . . . . ?
C73 C12 C53 C190 -77(4) . . . . ?
N11 C43 N23 C13 -6(3) . . . . ?
C261 C43 N23 C13 168.0(18) . . . . ?
C32 C13 N23 C43 -176.1(17) . . . . ?
N4 C13 N23 C43 7(3) . . . . ?
C40 C267 C55 C269 -0.7(19) . . . . ?
C115 C267 C55 C269 179(2) . . . . ?
C40 C267 C55 C133 177.4(18) . . . . ?
C115 C267 C55 C133 -3(4) . . . . ?
C65 C34 C56 C29 104.2(17) . . . . ?
C46 C34 C56 C29 -78.3(18) . . . . ?
C9 C27 C60 N9 -11(3) . . . . ?
C9 C27 C60 C20 170(2) . . . . ?
C60 N9 C60 C27 174.1(12) 3_655 . . . ?
TB1 N9 C60 C27 -26(3) . . . . ?
C60 N9 C60 C20 -7(2) 3_655 . . . ?
TB1 N9 C60 C20 152.9(13) . . . . ?
C20 C20 C60 C27 -176.6(17) 3_655 . . . ?
C78 C20 C60 C27 5(3) . . . . ?
C20 C20 C60 N9 4.1(15) 3_655 . . . ?
C78 C20 C60 N9 -174.2(19) . . . . ?
N10 C49 C63 C63 -2.0(12) . . . 3_655 ?
C94 C49 C63 C63 174.7(11) . . . 3_655 ?
N10 C49 C63 C59 -179.2(14) . . . . ?
C94 C49 C63 C59 -2(2) . . . . ?
C90 C59 C63 C63 -104.2(13) . . . 3_655 ?
C90 C59 C63 C49 72(2) . . . . ?
C46 C34 C65 C9 2.4(16) . . . . ?
C56 C34 C65 C9 -179.6(14) . . . . ?
C46 C34 C65 C37 175.7(15) . . . . ?
C56 C34 C65 C37 -6(3) . . . . ?
N8 C9 C65 C34 -2.4(18) . . . . ?
C27 C9 C65 C34 176.0(16) . . . . ?
N8 C9 C65 C37 -175.9(14) . . . . ?
C27 C9 C65 C37 2(3) . . . . ?
C80 C37 C65 C34 -96(2) . . . . ?
C80 C37 C65 C9 76(2) . . . . ?
N21 C14 N20 C24 -1(2) . . . . ?
C31 C14 N20 C24 176.2(14) . . . . ?
N19 C24 N20 C14 0(3) . . . . ?
C11 C24 N20 C14 -176.2(15) . . . . ?
N20 C14 N21 C8 174.5(14) . . . . ?
C31 C14 N21 C8 -3.1(15) . . . . ?
N20 C14 N21 TB2 -38.0(18) . . . . ?
C31 C14 N21 TB2 144.4(10) . . . . ?
N12 C8 N21 C14 -173.4(14) . . . . ?
C137 C8 N21 C14 3.1(16) . . . . ?
N12 C8 N21 TB2 39.0(19) . . . . ?
C137 C8 N21 TB2 -144.5(10) . . . . ?
C186 C73 N22 C272 163.3(17) . . . . ?
C12 C73 N22 C272 -3.3(17) . . . . ?
C186 C73 N22 TB2 -36(2) . . . . ?
C12 C73 N22 TB2 157.7(10) . . . . ?
C83 C30 C72 C86 6(3) . . . . ?
C8 N12 C77 N4 -8(2) . . . . ?
C8 N12 C77 C16 178.4(13) . . . . ?
C13 N4 C77 N12 174.7(13) . . . . ?
TB2 N4 C77 N12 -34.2(17) . . . . ?
C13 N4 C77 C16 -11.0(15) . . . . ?
TB2 N4 C77 C16 140.1(10) . . . . ?
C22 C16 C77 N12 7(2) . . . . ?
C32 C16 C77 N12 -176.0(12) . . . . ?
C22 C16 C77 N4 -167.9(17) . . . . ?
C32 C16 C77 N4 9.4(16) . . . . ?
C20 C20 C78 C150 92(2) 3_655 . . . ?
C60 C20 C78 C150 -90(3) . . . . ?
C19 C28 C82 C42 179.0(18) . . . . ?
C118 C28 C82 C42 -3(3) . . . . ?
C19 C28 C82 C1 -2.3(19) . . . . ?
C118 C28 C82 C1 176.2(17) . . . . ?
C18 C42 C82 C28 1(3) . . . . ?
C18 C42 C82 C1 -176.9(18) . . . . ?
N17 C1 C82 C28 7.5(19) . . . . ?
N6 C1 C82 C28 -176.2(15) . . . . ?
N17 C1 C82 C42 -173.8(19) . . . . ?
N6 C1 C82 C42 2(3) . . . . ?
C72 C30 C83 C136 -7(3) . . . . ?
C7 N5 C85 N19 -4(3) . . . . ?
C7 N5 C85 C86 169.3(16) . . . . ?
C24 N19 C85 N5 173.1(18) . . . . ?
TB2 N19 C85 N5 -41(2) . . . . ?
C24 N19 C85 C86 -0.6(19) . . . . ?
TB2 N19 C85 C86 145.7(10) . . . . ?
C136 C11 C86 C72 -5(3) . . . . ?
C24 C11 C86 C72 174.1(15) . . . . ?
C136 C11 C86 C85 -178.5(17) . . . . ?
C24 C11 C86 C85 0.8(18) . . . . ?
C30 C72 C86 C11 0(3) . . . . ?
C30 C72 C86 C85 170.9(18) . . . . ?
N5 C85 C86 C11 -174.7(16) . . . . ?
N19 C85 C86 C11 -0.2(19) . . . . ?
N5 C85 C86 C72 13(3) . . . . ?
N19 C85 C86 C72 -172.5(17) . . . . ?
C6 C275 C88 C189 -3(3) . . . . ?
C157 C275 C88 C189 -176.5(19) . . . . ?
N13 C197 C95 C2 -6(3) . . . . ?
C51 C197 C95 C2 169.4(16) . . . . ?
N1 C2 C95 C197 13(3) . . . . ?
C3 C2 C95 C197 -168.2(14) . . . . ?
C3 C4 C97 C93 90(2) . . . . ?
C5 C4 C97 C93 -82(2) . . . . ?
C198 C51 C103 C153 98(2) . . . . ?
C197 C51 C103 C153 -70(2) . . . . ?
C4 C3 C109 C47 -107.6(17) . . . . ?
C2 C3 C109 C47 83(3) . . . . ?
C55 C267 C115 C268 -94(5) . . . . ?
C40 C267 C115 C268 85(4) . . . . ?
C82 C28 C118 C164 5(3) . . . . ?
C19 C28 C118 C164 -177(2) . . . . ?
C51 C198 C125 C154 -102(3) . . . . ?
C271 C198 C125 C154 73(3) . . . . ?
C36 C35 C127 C48 4(3) . . . . ?
C137 C48 C127 C35 -6(3) . . . . ?
C267 C55 C133 C165 98(3) . . . . ?
C269 C55 C133 C165 -84(3) . . . . ?
C30 C83 C136 C11 1(3) . . . . ?
C86 C11 C136 C83 5(3) . . . . ?
C24 C11 C136 C83 -174(2) . . . . ?
C127 C48 C137 C31 5(3) . . . . ?
C127 C48 C137 C8 -173.4(16) . . . . ?
C36 C31 C137 C48 -3(3) . . . . ?
C14 C31 C137 C48 -179.0(16) . . . . ?
C36 C31 C137 C8 175.8(15) . . . . ?
C14 C31 C137 C8 -0.1(16) . . . . ?
N12 C8 C137 C48 -6(3) . . . . ?
N21 C8 C137 C48 177.0(17) . . . . ?
N12 C8 C137 C31 174.8(14) . . . . ?
N21 C8 C137 C31 -1.8(17) . . . . ?
C158 N3 C157 N6 172.9(13) . . . 3_655 ?
TB1 N3 C157 N6 -28.6(18) . . . 3_655 ?
C158 N3 C157 C275 -3.1(15) . . . . ?
TB1 N3 C157 C275 155.4(10) . . . . ?
C88 C275 C157 N6 0(3) . . . 3_655 ?
C6 C275 C157 N6 -174.0(13) . . . 3_655 ?
C88 C275 C157 N3 176.3(18) . . . . ?
C6 C275 C157 N3 2.0(17) . . . . ?
C158 N24 C158 N3 13(3) 3_655 . . . ?
C158 N24 C158 C6 -163.8(12) 3_655 . . . ?
C157 N3 C158 N24 -174.1(14) . . . . ?
TB1 N3 C158 N24 27(2) . . . . ?
C157 N3 C158 C6 3.0(15) . . . . ?
TB1 N3 C158 C6 -156.1(9) . . . . ?
C17 C6 C158 N24 0(3) . . . . ?
C275 C6 C158 N24 175.4(15) . . . . ?
C17 C6 C158 N3 -177.0(17) . . . . ?
C275 C6 C158 N3 -1.7(16) . . . . ?
C12 C52 C160 C195 -101(3) . . . . ?
C272 C52 C160 C195 75(3) . . . . ?
C28 C118 C164 C18 -7(4) . . . . ?
C42 C18 C164 C118 6(4) . . . . ?
C275 C88 C189 C23 8(3) . . . . ?
C17 C23 C189 C88 -10(3) . . . . ?
N22 C73 C186 C40 5(3) . . . . ?
C12 C73 C186 C40 168.3(19) . . . . ?
N15 C40 C186 C73 -4(3) . . . . ?
C267 C40 C186 C73 -174.0(18) . . . . ?
N23 C43 C261 C262 176.4(16) . . . . ?
N11 C43 C261 C262 -8.3(18) . . . . ?
N23 C43 C261 C266 17(3) . . . . ?
N11 C43 C261 C266 -167.8(15) . . . . ?
C266 C261 C262 C263 0.0 . . . . ?
C43 C261 C262 C263 -162.2(18) . . . . ?
C266 C261 C262 C7 174.7(19) . . . . ?
C43 C261 C262 C7 12.5(17) . . . . ?
N5 C7 C262 C261 171.6(17) . . . . ?
N11 C7 C262 C261 -12.9(19) . . . . ?
N5 C7 C262 C263 -15(3) . . . . ?
N11 C7 C262 C263 160.8(16) . . . . ?
C261 C262 C263 C264 0.0 . . . . ?
C7 C262 C263 C264 -173(2) . . . . ?
C262 C263 C264 C265 0.0 . . . . ?
C263 C264 C265 C266 0.0 . . . . ?
C264 C265 C266 C261 0.0 . . . . ?
C262 C261 C266 C265 0.0 . . . . ?
C43 C261 C266 C265 157(2) . . . . ?
C40 N15 C269 C270 174.5(15) . . . . ?
TB2 N15 C269 C270 -31.9(19) . . . . ?
C40 N15 C269 C55 0.8(18) . . . . ?
TB2 N15 C269 C55 154.5(10) . . . . ?
C267 C55 C269 N15 0.0(19) . . . . ?
C133 C55 C269 N15 -178.2(16) . . . . ?
C267 C55 C269 C270 -173.6(16) . . . . ?
C133 C55 C269 C270 8(3) . . . . ?
N15 C269 C270 C271 -3(3) . . . . ?
C55 C269 C270 C271 169.5(16) . . . . ?
C269 C270 C271 N13 3(3) . . . . ?
C269 C270 C271 C198 -169.9(16) . . . . ?
C197 N13 C271 C270 -174.1(16) . . . . ?
TB2 N13 C271 C270 34(2) . . . . ?
C197 N13 C271 C198 -0.5(18) . . . . ?
TB2 N13 C271 C198 -152.9(11) . . . . ?
C51 C198 C271 C270 176.4(18) . . . . ?
C125 C198 C271 C270 1(3) . . . . ?
C51 C198 C271 N13 3(2) . . . . ?
C125 C198 C271 N13 -172.7(17) . . . . ?
C73 N22 C272 C273 -179.3(16) . . . . ?
TB2 N22 C272 C273 21(2) . . . . ?
C73 N22 C272 C52 6.1(19) . . . . ?
TB2 N22 C272 C52 -153.3(12) . . . . ?
C12 C52 C272 N22 -6(2) . . . . ?
C160 C52 C272 N22 176.7(19) . . . . ?
C12 C52 C272 C273 179.0(17) . . . . ?
C160 C52 C272 C273 2(3) . . . . ?
N1 C5 C273 C272 7(2) . . . . ?
C4 C5 C273 C272 162.7(14) . . . . ?
N22 C272 C273 C5 5(3) . . . . ?
C52 C272 C273 C5 179.4(17) . . . . ?
C225 C201 C202 C227 109(10) 3_655 . . 3_655 ?
C226 C201 C202 C227 -14(7) 3_655 . . 3_655 ?
C209 C201 C202 C227 9(8) . . . 3_655 ?
C205 C201 C202 C227 146(4) . . . 3_655 ?
C224 C201 C202 C227 143(4) 3_655 . . 3_655 ?
C208 C201 C202 C227 44(9) 3_655 . . 3_655 ?
C225 C201 C202 C226 123(11) 3_655 . . 3_655 ?
C209 C201 C202 C226 23.2(13) . . . 3_655 ?
C205 C201 C202 C226 160(5) . . . 3_655 ?
C224 C201 C202 C226 157(5) 3_655 . . 3_655 ?
C227 C201 C202 C226 14(7) 3_655 . . 3_655 ?
C208 C201 C202 C226 58(4) 3_655 . . 3_655 ?
C225 C201 C202 C212 105(9) 3_655 . . . ?
C226 C201 C202 C212 -18(4) 3_655 . . . ?
C209 C201 C202 C212 5(4) . . . . ?
C205 C201 C202 C212 142.0(14) . . . . ?
C224 C201 C202 C212 139.2(13) 3_655 . . . ?
C227 C201 C202 C212 -4(4) 3_655 . . . ?
C208 C201 C202 C212 40(5) 3_655 . . . ?
C225 C201 C202 C245 -40(10) 3_655 . . 3_655 ?
C226 C201 C202 C245 -163(2) 3_655 . . 3_655 ?
C209 C201 C202 C245 -140(3) . . . 3_655 ?
C205 C201 C202 C245 -3(3) . . . 3_655 ?
C224 C201 C202 C245 -6(3) 3_655 . . 3_655 ?
C227 C201 C202 C245 -149(6) 3_655 . . 3_655 ?
C208 C201 C202 C245 -105(4) 3_655 . . 3_655 ?
C225 C201 C202 C203 -39(10) 3_655 . . . ?
C226 C201 C202 C203 -162(2) 3_655 . . . ?
C209 C201 C202 C203 -138(3) . . . . ?
C205 C201 C202 C203 -2(3) . . . . ?
C224 C201 C202 C203 -4(3) 3_655 . . . ?
C227 C201 C202 C203 -147(5) 3_655 . . . ?
C208 C201 C202 C203 -103(4) 3_655 . . . ?
C225 C201 C202 C228 85(10) 3_655 . . 3_655 ?
C226 C201 C202 C228 -38(5) 3_655 . . 3_655 ?
C209 C201 C202 C228 -15(6) . . . 3_655 ?
C205 C201 C202 C228 122(2) . . . 3_655 ?
C224 C201 C202 C228 119(2) 3_655 . . 3_655 ?
C227 C201 C202 C228 -23(3) 3_655 . . 3_655 ?
C208 C201 C202 C228 20(7) 3_655 . . 3_655 ?
C227 C202 C203 C245 118(9) 3_655 . . 3_655 ?
C226 C202 C203 C245 -90(6) 3_655 . . 3_655 ?
C212 C202 C203 C245 141(7) . . . 3_655 ?
C201 C202 C203 C245 -74(7) . . . 3_655 ?
C228 C202 C203 C245 136(7) 3_655 . . 3_655 ?
C227 C202 C203 C215 -23.6(19) 3_655 . . . ?
C226 C202 C203 C215 128.3(7) 3_655 . . . ?
C212 C202 C203 C215 -0.9 . . . . ?
C245 C202 C203 C215 -142(7) 3_655 . . . ?
C201 C202 C203 C215 143.9(18) . . . . ?
C228 C202 C203 C215 -5.5(3) 3_655 . . . ?
C227 C202 C203 C244 -167(2) 3_655 . . 3_655 ?
C226 C202 C203 C244 -15.3(3) 3_655 . . 3_655 ?
C212 C202 C203 C244 -144.5(4) . . . 3_655 ?
C245 C202 C203 C244 75(6) 3_655 . . 3_655 ?
C201 C202 C203 C244 0.3(18) . . . 3_655 ?
C228 C202 C203 C244 -149.1(7) 3_655 . . 3_655 ?
C227 C202 C203 C246 -21.7(16) 3_655 . . 3_655 ?
C226 C202 C203 C246 130.2(10) 3_655 . . 3_655 ?
C212 C202 C203 C246 1.0(4) . . . 3_655 ?
C245 C202 C203 C246 -140(7) 3_655 . . 3_655 ?
C201 C202 C203 C246 145.8(18) . . . 3_655 ?
C228 C202 C203 C246 -3.59(15) 3_655 . . 3_655 ?
C227 C202 C203 C204 -166.4(19) 3_655 . . . ?
C226 C202 C203 C204 -14.5(7) 3_655 . . . ?
C212 C202 C203 C204 -143.7 . . . . ?
C245 C202 C203 C204 75(7) 3_655 . . . ?
C201 C202 C203 C204 1.2(18) . . . . ?
C228 C202 C203 C204 -148.3(3) 3_655 . . . ?
C226 C202 C203 C227 152(3) 3_655 . . 3_655 ?
C212 C202 C203 C227 22.7(19) . . . 3_655 ?
C245 C202 C203 C227 -118(9) 3_655 . . 3_655 ?
C201 C202 C203 C227 168(3) . . . 3_655 ?
C228 C202 C203 C227 18.1(17) 3_655 . . 3_655 ?
C245 C203 C204 C244 -129(16) 3_655 . . 3_655 ?
C215 C203 C204 C244 56(7) . . . 3_655 ?
C246 C203 C204 C244 57(7) 3_655 . . 3_655 ?
C202 C203 C204 C244 -160(7) . . . 3_655 ?
C227 C203 C204 C244 -163(8) 3_655 . . 3_655 ?
C245 C203 C204 C243 175(100) 3_655 . . 3_655 ?
C215 C203 C204 C243 0.5(6) . . . 3_655 ?
C244 C203 C204 C243 -56(7) 3_655 . . 3_655 ?
C246 C203 C204 C243 1.23(17) 3_655 . . 3_655 ?
C202 C203 C204 C243 144.0(6) . . . 3_655 ?
C227 C203 C204 C243 141.3(9) 3_655 . . 3_655 ?
C245 C203 C204 C218 173(9) 3_655 . . . ?
C215 C203 C204 C218 -1.1 . . . . ?
C244 C203 C204 C218 -57(7) 3_655 . . . ?
C246 C203 C204 C218 -0.4(6) 3_655 . . . ?
C202 C203 C204 C218 142.4 . . . . ?
C227 C203 C204 C218 139.7(4) 3_655 . . . ?
C245 C203 C204 C205 31(9) 3_655 . . . ?
C215 C203 C204 C205 -143.6 . . . . ?
C244 C203 C204 C205 160(7) 3_655 . . . ?
C246 C203 C204 C205 -142.9(6) 3_655 . . . ?
C202 C203 C204 C205 -0.1 . . . . ?
C227 C203 C204 C205 -2.8(4) 3_655 . . . ?
C245 C203 C204 C224 35(8) 3_655 . . 3_655 ?
C215 C203 C204 C224 -140.0(4) . . . 3_655 ?
C244 C203 C204 C224 164(8) 3_655 . . 3_655 ?
C246 C203 C204 C224 -139.2(10) 3_655 . . 3_655 ?
C202 C203 C204 C224 3.5(4) . . . 3_655 ?
C227 C203 C204 C224 0.83(12) 3_655 . . 3_655 ?
C215 C203 C204 C245 -175(100) . . . 3_655 ?
C244 C203 C204 C245 129(16) 3_655 . . 3_655 ?
C246 C203 C204 C245 -174(9) 3_655 . . 3_655 ?
C202 C203 C204 C245 -31(9) . . . 3_655 ?
C227 C203 C204 C245 -34(8) 3_655 . . 3_655 ?
C244 C204 C205 C224 176(100) 3_655 . . 3_655 ?
C243 C204 C205 C224 18(2) 3_655 . . 3_655 ?
C218 C204 C205 C224 16(3) . . . 3_655 ?
C203 C204 C205 C224 159(3) . . . 3_655 ?
C245 C204 C205 C224 161(3) 3_655 . . 3_655 ?
C244 C204 C205 C225 29(8) 3_655 . . 3_655 ?
C243 C204 C205 C225 -129.1(11) 3_655 . . 3_655 ?
C218 C204 C205 C225 -130.9(6) . . . 3_655 ?
C203 C204 C205 C225 12.3(6) . . . 3_655 ?
C224 C204 C205 C225 -147(3) 3_655 . . 3_655 ?
C245 C204 C205 C225 13.8(3) 3_655 . . 3_655 ?
C244 C204 C205 C206 160(9) 3_655 . . . ?
C243 C204 C205 C206 1.0(5) 3_655 . . . ?
C218 C204 C205 C206 -0.8 . . . . ?
C203 C204 C205 C206 142.4 . . . . ?
C224 C204 C205 C206 -17(3) 3_655 . . . ?
C245 C204 C205 C206 143.9(4) 3_655 . . . ?
C244 C204 C205 C201 16(9) 3_655 . . . ?
C243 C204 C205 C201 -142.3(18) 3_655 . . . ?
C218 C204 C205 C201 -144.1(17) . . . . ?
C203 C204 C205 C201 -0.9(17) . . . . ?
C224 C204 C205 C201 -160(3) 3_655 . . . ?
C245 C204 C205 C201 0.6(18) 3_655 . . . ?
C243 C204 C205 C244 -159(9) 3_655 . . 3_655 ?
C218 C204 C205 C244 -160(9) . . . 3_655 ?
C203 C204 C205 C244 -17(9) . . . 3_655 ?
C224 C204 C205 C244 -176(100) 3_655 . . 3_655 ?
C245 C204 C205 C244 -16(8) 3_655 . . 3_655 ?
C244 C204 C205 C223 165(9) 3_655 . . 3_655 ?
C243 C204 C205 C223 6.57(16) 3_655 . . 3_655 ?
C218 C204 C205 C223 4.8(3) . . . 3_655 ?
C203 C204 C205 C223 148.0(3) . . . 3_655 ?
C224 C204 C205 C223 -11(2) 3_655 . . 3_655 ?
C245 C204 C205 C223 149.5(7) 3_655 . . 3_655 ?
C225 C201 C205 C224 32(6) 3_655 . . 3_655 ?
C226 C201 C205 C224 -94(10) 3_655 . . 3_655 ?
C209 C201 C205 C224 11(6) . . . 3_655 ?
C202 C201 C205 C224 -126(3) . . . 3_655 ?
C227 C201 C205 C224 -124(3) 3_655 . . 3_655 ?
C208 C201 C205 C224 18(4) 3_655 . . 3_655 ?
C226 C201 C205 C225 -126(12) 3_655 . . 3_655 ?
C209 C201 C205 C225 -20.8(14) . . . 3_655 ?
C202 C201 C205 C225 -158(5) . . . 3_655 ?
C224 C201 C205 C225 -32(6) 3_655 . . 3_655 ?
C227 C201 C205 C225 -156(5) 3_655 . . 3_655 ?
C208 C201 C205 C225 -14(2) 3_655 . . 3_655 ?
C225 C201 C205 C206 15(4) 3_655 . . . ?
C226 C201 C205 C206 -111(9) 3_655 . . . ?
C209 C201 C205 C206 -6(4) . . . . ?
C202 C201 C205 C206 -142.6(16) . . . . ?
C224 C201 C205 C206 -17(3) 3_655 . . . ?
C227 C201 C205 C206 -140.4(16) 3_655 . . . ?
C208 C201 C205 C206 1.5(18) 3_655 . . . ?
C225 C201 C205 C204 159(3) 3_655 . . . ?
C226 C201 C205 C204 33(10) 3_655 . . . ?
C209 C201 C205 C204 139(2) . . . . ?
C202 C201 C205 C204 2(3) . . . . ?
C224 C201 C205 C204 127(4) 3_655 . . . ?
C227 C201 C205 C204 4(3) 3_655 . . . ?
C208 C201 C205 C204 145.7(7) 3_655 . . . ?
C225 C201 C205 C244 160(3) 3_655 . . 3_655 ?
C226 C201 C205 C244 34(10) 3_655 . . 3_655 ?
C209 C201 C205 C244 139(2) . . . 3_655 ?
C202 C201 C205 C244 2(3) . . . 3_655 ?
C224 C201 C205 C244 128(4) 3_655 . . 3_655 ?
C227 C201 C205 C244 4(3) 3_655 . . 3_655 ?
C208 C201 C205 C244 146.5(8) 3_655 . . 3_655 ?
C225 C201 C205 C223 34(5) 3_655 . . 3_655 ?
C226 C201 C205 C223 -92(10) 3_655 . . 3_655 ?
C209 C201 C205 C223 13(5) . . . 3_655 ?
C202 C201 C205 C223 -124(2) . . . 3_655 ?
C224 C201 C205 C223 1.9(16) 3_655 . . 3_655 ?
C227 C201 C205 C223 -122(2) 3_655 . . 3_655 ?
C208 C201 C205 C223 20(3) 3_655 . . 3_655 ?
C224 C205 C206 C223 -15(2) 3_655 . . 3_655 ?
C225 C205 C206 C223 160.0(9) 3_655 . . 3_655 ?
C204 C205 C206 C223 12.5(7) . . . 3_655 ?
C201 C205 C206 C223 153.2(18) . . . 3_655 ?
C244 C205 C206 C223 13.5(3) 3_655 . . 3_655 ?
C225 C205 C206 C224 175(3) 3_655 . . 3_655 ?
C204 C205 C206 C224 28(3) . . . 3_655 ?
C201 C205 C206 C224 168(3) . . . 3_655 ?
C244 C205 C206 C224 29(2) 3_655 . . 3_655 ?
C223 C205 C206 C224 15(2) 3_655 . . 3_655 ?
C224 C205 C206 C222 -95.6(18) 3_655 . . 3_655 ?
C225 C205 C206 C222 79.6(11) 3_655 . . 3_655 ?
C204 C205 C206 C222 -68.0(9) . . . 3_655 ?
C201 C205 C206 C222 72.7(19) . . . 3_655 ?
C244 C205 C206 C222 -67.0(5) 3_655 . . 3_655 ?
C223 C205 C206 C222 -80.5(2) 3_655 . . 3_655 ?
C224 C205 C206 C220 -27(3) 3_655 . . . ?
C225 C205 C206 C220 148.1(3) 3_655 . . . ?
C204 C205 C206 C220 0.6 . . . . ?
C201 C205 C206 C220 141.3(17) . . . . ?
C244 C205 C206 C220 1.6(4) 3_655 . . . ?
C223 C205 C206 C220 -11.9(7) 3_655 . . . ?
C224 C205 C206 C207 -166(3) 3_655 . . . ?
C225 C205 C206 C207 9.7(3) 3_655 . . . ?
C204 C205 C206 C207 -137.9 . . . . ?
C201 C205 C206 C207 2.8(17) . . . . ?
C244 C205 C206 C207 -136.9(4) 3_655 . . . ?
C223 C205 C206 C207 -150.4(6) 3_655 . . . ?
C224 C205 C206 C225 -175(3) 3_655 . . 3_655 ?
C204 C205 C206 C225 -147.6(3) . . . 3_655 ?
C201 C205 C206 C225 -6.8(17) . . . 3_655 ?
C244 C205 C206 C225 -146.6(7) 3_655 . . 3_655 ?
C223 C205 C206 C225 -160.0(9) 3_655 . . 3_655 ?
C224 C205 C206 C207 -160(3) 3_655 . . 3_655 ?
C225 C205 C206 C207 14.87(15) 3_655 . . 3_655 ?
C204 C205 C206 C207 -132.69(12) . . . 3_655 ?
C201 C205 C206 C207 8.0(17) . . . 3_655 ?
C244 C205 C206 C207 -131.7(5) 3_655 . . 3_655 ?
C223 C205 C206 C207 -145.2(8) 3_655 . . 3_655 ?
C223 C206 C207 C207 -23.7(2) 3_655 . . 3_655 ?
C224 C206 C207 C207 112.1(2) 3_655 . . 3_655 ?
C222 C206 C207 C207 -40.64(17) 3_655 . . 3_655 ?
C205 C206 C207 C207 114.1 . . . 3_655 ?
C220 C206 C207 C207 -29.2 . . . 3_655 ?
C225 C206 C207 C207 120.52(12) 3_655 . . 3_655 ?
C223 C206 C207 C208 -145.3(4) 3_655 . . 3_655 ?
C224 C206 C207 C208 -9.48(7) 3_655 . . 3_655 ?
C222 C206 C207 C208 -162.2(4) 3_655 . . 3_655 ?
C205 C206 C207 C208 -7.43(19) . . . 3_655 ?
C220 C206 C207 C208 -150.78(19) . . . 3_655 ?
C225 C206 C207 C208 -1.03(7) 3_655 . . 3_655 ?
C207 C206 C207 C208 -121.55(19) 3_655 . . 3_655 ?
C223 C206 C207 C208 -137.2(2) 3_655 . . . ?
C224 C206 C207 C208 -1.4(2) 3_655 . . . ?
C222 C206 C207 C208 -154.15(17) 3_655 . . . ?
C205 C206 C207 C208 0.6 . . . . ?
C220 C206 C207 C208 -142.7 . . . . ?
C225 C206 C207 C208 7.01(12) 3_655 . . . ?
C207 C206 C207 C208 -113.5 3_655 . . . ?
C223 C206 C207 C222 16.9 3_655 . . 3_655 ?
C224 C206 C207 C222 152.7(4) 3_655 . . 3_655 ?
C205 C206 C207 C222 154.76(17) . . . 3_655 ?
C220 C206 C207 C222 11.41(17) . . . 3_655 ?
C225 C206 C207 C222 161.2(3) 3_655 . . 3_655 ?
C207 C206 C207 C222 40.64(18) 3_655 . . 3_655 ?
C223 C206 C207 C222 5.1(2) 3_655 . . . ?
C224 C206 C207 C222 140.9(2) 3_655 . . . ?
C222 C206 C207 C222 -11.77(17) 3_655 . . . ?
C205 C206 C207 C222 143.0 . . . . ?
C220 C206 C207 C222 -0.4 . . . . ?
C225 C206 C207 C222 149.39(12) 3_655 . . . ?
C207 C206 C207 C222 28.9 3_655 . . . ?
C223 C206 C207 C206 -23.8(2) 3_655 . . 3_655 ?
C224 C206 C207 C206 112.0(2) 3_655 . . 3_655 ?
C222 C206 C207 C206 -40.69(17) 3_655 . . 3_655 ?
C205 C206 C207 C206 114.1 . . . 3_655 ?
C220 C206 C207 C206 -29.3 . . . 3_655 ?
C225 C206 C207 C206 120.47(12) 3_655 . . 3_655 ?
C207 C206 C207 C206 -0.1 3_655 . . 3_655 ?
C207 C207 C208 C208 180.0 3_655 . . 3_655 ?
C222 C207 C208 C208 -94.7(14) 3_655 . . 3_655 ?
C206 C207 C208 C208 -21.4 . . . 3_655 ?
C222 C207 C208 C208 -157.6 . . . 3_655 ?
C206 C207 C208 C208 -165.59(9) 3_655 . . 3_655 ?
C207 C207 C208 C209 -99.8(15) 3_655 . . 3_655 ?
C208 C207 C208 C209 80.2(15) 3_655 . . 3_655 ?
C222 C207 C208 C209 -14.5(4) 3_655 . . 3_655 ?
C206 C207 C208 C209 58.9(15) . . . 3_655 ?
C222 C207 C208 C209 -77.3(15) . . . 3_655 ?
C206 C207 C208 C209 -85.4(15) 3_655 . . 3_655 ?
C208 C207 C208 C207 -180.0 3_655 . . 3_655 ?
C222 C207 C208 C207 85.3(14) 3_655 . . 3_655 ?
C206 C207 C208 C207 158.6 . . . 3_655 ?
C222 C207 C208 C207 22.4 . . . 3_655 ?
C206 C207 C208 C207 14.42(9) 3_655 . . 3_655 ?
C207 C207 C208 C209 -160.1 3_655 . . . ?
C208 C207 C208 C209 19.9 3_655 . . . ?
C222 C207 C208 C209 -74.8(14) 3_655 . . . ?
C206 C207 C208 C209 -1.5 . . . . ?
C222 C207 C208 C209 -137.7 . . . . ?
C206 C207 C208 C209 -145.67(9) 3_655 . . . ?
C207 C207 C208 C225 -22.7 3_655 . . . ?
C208 C207 C208 C225 157.4 3_655 . . . ?
C222 C207 C208 C225 62.6(14) 3_655 . . . ?
C206 C207 C208 C225 136.0 . . . . ?
C222 C207 C208 C225 -0.2 . . . . ?
C206 C207 C208 C225 -8.24(9) 3_655 . . . ?
C207 C207 C208 C225 -165.24(9) 3_655 . . 3_655 ?
C208 C207 C208 C225 14.78(9) 3_655 . . 3_655 ?
C222 C207 C208 C225 -80.0(13) 3_655 . . 3_655 ?
C206 C207 C208 C225 -6.60(9) . . . 3_655 ?
C222 C207 C208 C225 -142.81(9) . . . 3_655 ?
C206 C207 C208 C225 -150.8 3_655 . . 3_655 ?
C207 C207 C208 C201 -33.6(14) 3_655 . . 3_655 ?
C208 C207 C208 C201 146.5(14) 3_655 . . 3_655 ?
C222 C207 C208 C201 51.7(19) 3_655 . . 3_655 ?
C206 C207 C208 C201 125.1(14) . . . 3_655 ?
C222 C207 C208 C201 -11.1(14) . . . 3_655 ?
C206 C207 C208 C201 -19.1(14) 3_655 . . 3_655 ?
C225 C201 C209 C209 -86(5) 3_655 . . 3_655 ?
C226 C201 C209 C209 81(7) 3_655 . . 3_655 ?
C202 C201 C209 C209 62(7) . . . 3_655 ?
C205 C201 C209 C209 -69(6) . . . 3_655 ?
C224 C201 C209 C209 -68(6) 3_655 . . 3_655 ?
C227 C201 C209 C209 63(7) 3_655 . . 3_655 ?
C208 C201 C209 C209 -81(5) 3_655 . . 3_655 ?
C225 C201 C209 C208 -5(4) 3_655 . . 3_655 ?
C226 C201 C209 C208 162(2) 3_655 . . 3_655 ?
C202 C201 C209 C208 143(3) . . . 3_655 ?
C205 C201 C209 C208 13(3) . . . 3_655 ?
C224 C201 C209 C208 13(3) 3_655 . . 3_655 ?
C227 C201 C209 C208 144(2) 3_655 . . 3_655 ?
C226 C201 C209 C225 167(6) 3_655 . . 3_655 ?
C202 C201 C209 C225 148(6) . . . 3_655 ?
C205 C201 C209 C225 17.5(10) . . . 3_655 ?
C224 C201 C209 C225 18.2(12) 3_655 . . 3_655 ?
C227 C201 C209 C225 149(6) 3_655 . . 3_655 ?
C208 C201 C209 C225 5(4) 3_655 . . 3_655 ?
C225 C201 C209 C210 -161(3) 3_655 . . 3_655 ?
C226 C201 C209 C210 6(3) 3_655 . . 3_655 ?
C202 C201 C209 C210 -12(4) . . . 3_655 ?
C205 C201 C209 C210 -143(2) . . . 3_655 ?
C224 C201 C209 C210 -142(2) 3_655 . . 3_655 ?
C227 C201 C209 C210 -12(3) 3_655 . . 3_655 ?
C208 C201 C209 C210 -155.7(8) 3_655 . . 3_655 ?
C225 C201 C209 C226 -167(6) 3_655 . . 3_655 ?
C202 C201 C209 C226 -18.6(9) . . . 3_655 ?
C205 C201 C209 C226 -149(5) . . . 3_655 ?
C224 C201 C209 C226 -149(5) 3_655 . . 3_655 ?
C227 C201 C209 C226 -18.0(7) 3_655 . . 3_655 ?
C208 C201 C209 C226 -162(2) 3_655 . . 3_655 ?
C225 C201 C209 C208 -13(4) 3_655 . . . ?
C226 C201 C209 C208 154.3(18) 3_655 . . . ?
C202 C201 C209 C208 136(2) . . . . ?
C205 C201 C209 C208 5(4) . . . . ?
C224 C201 C209 C208 6(3) 3_655 . . . ?
C227 C201 C209 C208 136.3(19) 3_655 . . . ?
C208 C201 C209 C208 -7.5(7) 3_655 . . . ?
C225 C201 C209 C210 -154(2) 3_655 . . . ?
C226 C201 C209 C210 13(4) 3_655 . . . ?
C202 C201 C209 C210 -6(4) . . . . ?
C205 C201 C209 C210 -137(2) . . . . ?
C224 C201 C209 C210 -136.0(16) 3_655 . . . ?
C227 C201 C209 C210 -5(4) 3_655 . . . ?
C208 C201 C209 C210 -149.2(14) 3_655 . . . ?
C208 C208 C209 C209 180.0 3_655 . . 3_655 ?
C207 C208 C209 C209 147.2(4) 3_655 . . 3_655 ?
C207 C208 C209 C209 156.8 . . . 3_655 ?
C225 C208 C209 C209 14.0 . . . 3_655 ?
C225 C208 C209 C209 164.48(12) 3_655 . . 3_655 ?
C201 C208 C209 C209 12.2(13) 3_655 . . 3_655 ?
C209 C208 C209 C208 -180.0 3_655 . . 3_655 ?
C207 C208 C209 C208 -32.8(4) 3_655 . . 3_655 ?
C207 C208 C209 C208 -23.2 . . . 3_655 ?
C225 C208 C209 C208 -166.0 . . . 3_655 ?
C225 C208 C209 C208 -15.50(12) 3_655 . . 3_655 ?
C201 C208 C209 C208 -167.8(13) 3_655 . . 3_655 ?
C208 C208 C209 C225 15.50(12) 3_655 . . 3_655 ?
C209 C208 C209 C225 -164.48(12) 3_655 . . 3_655 ?
C207 C208 C209 C225 -17.3(3) 3_655 . . 3_655 ?
C207 C208 C209 C225 -7.69(12) . . . 3_655 ?
C225 C208 C209 C225 -150.50(12) . . . 3_655 ?
C201 C208 C209 C225 -152.3(13) 3_655 . . 3_655 ?
C208 C208 C209 C210 160.64(17) 3_655 . . 3_655 ?
C209 C208 C209 C210 -19.34(17) 3_655 . . 3_655 ?
C207 C208 C209 C210 127.8(2) 3_655 . . 3_655 ?
C207 C208 C209 C210 137.45(17) . . . 3_655 ?
C225 C208 C209 C210 -5.36(17) . . . 3_655 ?
C225 C208 C209 C210 145.14(6) 3_655 . . 3_655 ?
C201 C208 C209 C210 -7.1(13) 3_655 . . 3_655 ?
C208 C208 C209 C226 52.5(7) 3_655 . . 3_655 ?
C209 C208 C209 C226 -127.5(7) 3_655 . . 3_655 ?
C207 C208 C209 C226 19.7(3) 3_655 . . 3_655 ?
C207 C208 C209 C226 29.3(7) . . . 3_655 ?
C225 C208 C209 C226 -113.5(7) . . . 3_655 ?
C225 C208 C209 C226 37.0(5) 3_655 . . 3_655 ?
C201 C208 C209 C226 -115.3(14) 3_655 . . 3_655 ?
C208 C208 C209 C201 22(2) 3_655 . . . ?
C209 C208 C209 C201 -158(2) 3_655 . . . ?
C207 C208 C209 C201 -11(2) 3_655 . . . ?
C207 C208 C209 C201 -1(2) . . . . ?
C225 C208 C209 C201 -144(2) . . . . ?
C225 C208 C209 C201 6(2) 3_655 . . . ?
C201 C208 C209 C201 -146(3) 3_655 . . . ?
C208 C208 C209 C210 166.0 3_655 . . . ?
C209 C208 C209 C210 -13.9 3_655 . . . ?
C207 C208 C209 C210 133.2(4) 3_655 . . . ?
C207 C208 C209 C210 142.9 . . . . ?
C225 C208 C209 C210 0.0 . . . . ?
C225 C208 C209 C210 150.55(12) 3_655 . . . ?
C201 C208 C209 C210 -1.7(13) 3_655 . . . ?
C209 C209 C210 C210 180.0 3_655 . . 3_655 ?
C208 C209 C210 C210 -160.5(2) 3_655 . . 3_655 ?
C225 C209 C210 C210 -41.2(5) 3_655 . . 3_655 ?
C226 C209 C210 C210 -12.98(9) 3_655 . . 3_655 ?
C201 C209 C210 C210 -20(2) . . . 3_655 ?
C208 C209 C210 C210 -166.6 . . . 3_655 ?
C209 C209 C210 C211 -140.1(5) 3_655 . . 3_655 ?
C208 C209 C210 C211 -120.6(3) 3_655 . . 3_655 ?
C225 C209 C210 C211 -1.32(17) 3_655 . . 3_655 ?
C210 C209 C210 C211 39.9(5) 3_655 . . 3_655 ?
C226 C209 C210 C211 26.9(4) 3_655 . . 3_655 ?
C201 C209 C210 C211 20(2) . . . 3_655 ?
C208 C209 C210 C211 -126.7(5) . . . 3_655 ?
C208 C209 C210 C209 19.5(2) 3_655 . . 3_655 ?
C225 C209 C210 C209 138.8(5) 3_655 . . 3_655 ?
C210 C209 C210 C209 180.0 3_655 . . 3_655 ?
C226 C209 C210 C209 167.03(9) 3_655 . . 3_655 ?
C201 C209 C210 C209 160(2) . . . 3_655 ?
C208 C209 C210 C209 13.4 . . . 3_655 ?
C209 C209 C210 C211 -156.4 3_655 . . . ?
C208 C209 C210 C211 -136.9(2) 3_655 . . . ?
C225 C209 C210 C211 -17.6(5) 3_655 . . . ?
C210 C209 C210 C211 23.6 3_655 . . . ?
C226 C209 C210 C211 10.65(9) 3_655 . . . ?
C201 C209 C210 C211 3(2) . . . . ?
C208 C209 C210 C211 -143.0 . . . . ?
C209 C209 C210 C226 -12.5 3_655 . . . ?
C208 C209 C210 C226 7.0(2) 3_655 . . . ?
C225 C209 C210 C226 126.3(5) 3_655 . . . ?
C210 C209 C210 C226 167.5 3_655 . . . ?
C226 C209 C210 C226 154.53(9) 3_655 . . . ?
C201 C209 C210 C226 147(2) . . . . ?
C208 C209 C210 C226 0.9 . . . . ?
C209 C209 C210 C226 -167.03(9) 3_655 . . 3_655 ?
C208 C209 C210 C226 -147.51(14) 3_655 . . 3_655 ?
C225 C209 C210 C226 -28.3(4) 3_655 . . 3_655 ?
C210 C209 C210 C226 12.98(9) 3_655 . . 3_655 ?
C201 C209 C210 C226 -7(2) . . . 3_655 ?
C208 C209 C210 C226 -153.62(9) . . . 3_655 ?
C210 C210 C211 C211 -180.0 3_655 . . 3_655 ?
C209 C210 C211 C211 111.7(11) 3_655 . . 3_655 ?
C226 C210 C211 C211 22.1 . . . 3_655 ?
C209 C210 C211 C211 158.3 . . . 3_655 ?
C226 C210 C211 C211 166.02(8) 3_655 . . 3_655 ?
C211 C210 C211 C210 180.0 3_655 . . 3_655 ?
C209 C210 C211 C210 -68.3(11) 3_655 . . 3_655 ?
C226 C210 C211 C210 -157.9 . . . 3_655 ?
C209 C210 C211 C210 -21.7 . . . 3_655 ?
C226 C210 C211 C210 -13.99(8) 3_655 . . 3_655 ?
C210 C210 C211 C229 121.3(10) 3_655 . . 3_655 ?
C211 C210 C211 C229 -58.7(10) 3_655 . . 3_655 ?
C209 C210 C211 C229 53.0(5) 3_655 . . 3_655 ?
C226 C210 C211 C229 -36.6(10) . . . 3_655 ?
C209 C210 C211 C229 99.5(10) . . . 3_655 ?
C226 C210 C211 C229 107.3(9) 3_655 . . 3_655 ?
C210 C210 C211 C212 22.0 3_655 . . . ?
C211 C210 C211 C212 -158.0 3_655 . . . ?
C209 C210 C211 C212 -46.3(11) 3_655 . . . ?
C226 C210 C211 C212 -135.9 . . . . ?
C209 C210 C211 C212 0.3 . . . . ?
C226 C210 C211 C212 8.03(8) 3_655 . . . ?
C210 C210 C211 C229 161.3 3_655 . . . ?
C211 C210 C211 C229 -18.7 3_655 . . . ?
C209 C210 C211 C229 93.0(11) 3_655 . . . ?
C226 C210 C211 C229 3.4 . . . . ?
C209 C210 C211 C229 139.6 . . . . ?
C226 C210 C211 C229 147.31(8) 3_655 . . . ?
C210 C210 C211 C228 40.1(3) 3_655 . . 3_655 ?
C211 C210 C211 C228 -139.9(3) 3_655 . . 3_655 ?
C209 C210 C211 C228 -28.2(9) 3_655 . . 3_655 ?
C226 C210 C211 C228 -117.8(3) . . . 3_655 ?
C209 C210 C211 C228 18.4(3) . . . 3_655 ?
C226 C210 C211 C228 26.1(2) 3_655 . . 3_655 ?
C210 C210 C211 C212 166.43(7) 3_655 . . 3_655 ?
C211 C210 C211 C212 -13.59(7) 3_655 . . 3_655 ?
C209 C210 C211 C212 98.1(10) 3_655 . . 3_655 ?
C226 C210 C211 C212 8.53(7) . . . 3_655 ?
C209 C210 C211 C212 144.71(7) . . . 3_655 ?
C226 C210 C211 C212 152.4 3_655 . . 3_655 ?
C227 C202 C212 C228 31.5(8) 3_655 . . 3_655 ?
C226 C202 C212 C228 -160.7(8) 3_655 . . 3_655 ?
C245 C202 C212 C228 -9.6(2) 3_655 . . 3_655 ?
C201 C202 C212 C228 -151(2) . . . 3_655 ?
C203 C202 C212 C228 -10.7(6) . . . 3_655 ?
C226 C202 C212 C227 167.7(17) 3_655 . . 3_655 ?
C245 C202 C212 C227 -41.1(10) 3_655 . . 3_655 ?
C201 C202 C212 C227 178(3) . . . 3_655 ?
C203 C202 C212 C227 -42.3(14) . . . 3_655 ?
C228 C202 C212 C227 -31.5(8) 3_655 . . 3_655 ?
C227 C202 C212 C211 -179(30) 3_655 . . . ?
C226 C202 C212 C211 -11.1(3) 3_655 . . . ?
C245 C202 C212 C211 140.0(4) 3_655 . . . ?
C201 C202 C212 C211 -1(2) . . . . ?
C203 C202 C212 C211 138.9 . . . . ?
C228 C202 C212 C211 149.6(6) 3_655 . . . ?
C227 C202 C212 C229 118.6(8) 3_655 . . 3_655 ?
C226 C202 C212 C229 -73.7(9) 3_655 . . 3_655 ?
C245 C202 C212 C229 77.5(3) 3_655 . . 3_655 ?
C201 C202 C212 C229 -64(2) . . . 3_655 ?
C203 C202 C212 C229 76.3(6) . . . 3_655 ?
C228 C202 C212 C229 87.07(8) 3_655 . . 3_655 ?
C227 C202 C212 C213 42.5(14) 3_655 . . . ?
C226 C202 C212 C213 -149.7(3) 3_655 . . . ?
C245 C202 C212 C213 1.4(4) 3_655 . . . ?
C201 C202 C212 C213 -140(2) . . . . ?
C203 C202 C212 C213 0.3 . . . . ?
C228 C202 C212 C213 11.0(6) 3_655 . . . ?
C227 C202 C212 C226 -167.7(16) 3_655 . . 3_655 ?
C245 C202 C212 C226 151.2(7) 3_655 . . 3_655 ?
C201 C202 C212 C226 10(2) . . . 3_655 ?
C203 C202 C212 C226 150.0(3) . . . 3_655 ?
C228 C202 C212 C226 160.7(8) 3_655 . . 3_655 ?
C227 C202 C212 C211 174.0(15) 3_655 . . 3_655 ?
C226 C202 C212 C211 -18.24(19) 3_655 . . 3_655 ?
C245 C202 C212 C211 132.9(5) 3_655 . . 3_655 ?
C201 C202 C212 C211 -8(2) . . . 3_655 ?
C203 C202 C212 C211 131.77(9) . . . 3_655 ?
C228 C202 C212 C211 142.5(6) 3_655 . . 3_655 ?
C211 C211 C212 C228 39.9(2) 3_655 . . 3_655 ?
C210 C211 C212 C228 153.8(4) 3_655 . . 3_655 ?
C229 C211 C212 C228 -8.45(5) 3_655 . . 3_655 ?
C210 C211 C212 C228 145.6(2) . . . 3_655 ?
C229 C211 C212 C228 3.4(2) . . . 3_655 ?
C212 C211 C212 C228 39.9(2) 3_655 . . 3_655 ?
C211 C211 C212 C227 -107.2(3) 3_655 . . 3_655 ?
C210 C211 C212 C227 6.67(8) 3_655 . . 3_655 ?
C229 C211 C212 C227 -155.6(4) 3_655 . . 3_655 ?
C210 C211 C212 C227 -1.5(2) . . . 3_655 ?
C229 C211 C212 C227 -143.7(2) . . . 3_655 ?
C228 C211 C212 C227 -147.1(4) 3_655 . . 3_655 ?
C212 C211 C212 C227 -107.2(2) 3_655 . . 3_655 ?
C211 C211 C212 C202 -107.0 3_655 . . . ?
C210 C211 C212 C202 6.87(18) 3_655 . . . ?
C229 C211 C212 C202 -155.36(15) 3_655 . . . ?
C210 C211 C212 C202 -1.3 . . . . ?
C229 C211 C212 C202 -143.5 . . . . ?
C228 C211 C212 C202 -146.9(2) 3_655 . . . ?
C212 C211 C212 C202 -107.0 3_655 . . . ?
C211 C211 C212 C229 48.33(15) 3_655 . . 3_655 ?
C210 C211 C212 C229 162.2(3) 3_655 . . 3_655 ?
C210 C211 C212 C229 154.04(15) . . . 3_655 ?
C229 C211 C212 C229 11.88(15) . . . 3_655 ?
C228 C211 C212 C229 8.45(5) 3_655 . . 3_655 ?
C212 C211 C212 C229 48.34(15) 3_655 . . 3_655 ?
C211 C211 C212 C213 35.9 3_655 . . . ?
C210 C211 C212 C213 149.80(18) 3_655 . . . ?
C229 C211 C212 C213 -12.43(15) 3_655 . . . ?
C210 C211 C212 C213 141.6 . . . . ?
C229 C211 C212 C213 -0.6 . . . . ?
C228 C211 C212 C213 -4.0(2) 3_655 . . . ?
C212 C211 C212 C213 35.9 3_655 . . . ?
C211 C211 C212 C226 -114.41(13) 3_655 . . 3_655 ?
C210 C211 C212 C226 -0.51(5) 3_655 . . 3_655 ?
C229 C211 C212 C226 -162.7(3) 3_655 . . 3_655 ?
C210 C211 C212 C226 -8.70(13) . . . 3_655 ?
C229 C211 C212 C226 -150.86(13) . . . 3_655 ?
C228 C211 C212 C226 -154.3(3) 3_655 . . 3_655 ?
C212 C211 C212 C226 -114.40(13) 3_655 . . 3_655 ?
C210 C211 C212 C211 113.90(19) 3_655 . . 3_655 ?
C229 C211 C212 C211 -48.33(15) 3_655 . . 3_655 ?
C210 C211 C212 C211 105.7 . . . 3_655 ?
C229 C211 C212 C211 -36.4 . . . 3_655 ?
C228 C211 C212 C211 -39.9(2) 3_655 . . 3_655 ?
C212 C211 C212 C211 0.0 3_655 . . 3_655 ?
C227 C212 C213 C228 -46.4(6) 3_655 . . 3_655 ?
C202 C212 C213 C228 -52.4(2) . . . 3_655 ?
C211 C212 C213 C228 164.5(2) . . . 3_655 ?
C229 C212 C213 C228 152.9 3_655 . . 3_655 ?
C226 C212 C213 C228 -93.8(10) 3_655 . . 3_655 ?
C211 C212 C213 C228 168.28(17) 3_655 . . 3_655 ?
C228 C212 C213 C247 46.8(7) 3_655 . . 3_655 ?
C227 C212 C213 C247 0.34(18) 3_655 . . 3_655 ?
C202 C212 C213 C247 -5.6(5) . . . 3_655 ?
C211 C212 C213 C247 -148.7(5) . . . 3_655 ?
C229 C212 C213 C247 -160.3(7) 3_655 . . 3_655 ?
C226 C212 C213 C247 -47.0(5) 3_655 . . 3_655 ?
C211 C212 C213 C247 -144.9(5) 3_655 . . 3_655 ?
C228 C212 C213 C214 53.1(2) 3_655 . . . ?
C227 C212 C213 C214 6.6(4) 3_655 . . . ?
C202 C212 C213 C214 0.7 . . . . ?
C211 C212 C213 C214 -142.4 . . . . ?
C229 C212 C213 C214 -154.0(2) 3_655 . . . ?
C226 C212 C213 C214 -40.7(8) 3_655 . . . ?
C211 C212 C213 C214 -138.6 3_655 . . . ?
C228 C212 C213 C229 -152.9 3_655 . . 3_655 ?
C227 C212 C213 C229 160.7(6) 3_655 . . 3_655 ?
C202 C212 C213 C229 154.8(2) . . . 3_655 ?
C211 C212 C213 C229 11.6(2) . . . 3_655 ?
C226 C212 C213 C229 113.3(10) 3_655 . . 3_655 ?
C211 C212 C213 C229 15.40(17) 3_655 . . 3_655 ?
C228 C212 C213 C230 -163.8(2) 3_655 . . . ?
C227 C212 C213 C230 149.8(4) 3_655 . . . ?
C202 C212 C213 C230 143.9 . . . . ?
C211 C212 C213 C230 0.7 . . . . ?
C229 C212 C213 C230 -10.9(2) 3_655 . . . ?
C226 C212 C213 C230 102.4(8) 3_655 . . . ?
C211 C212 C213 C230 4.5 3_655 . . . ?
C228 C212 C213 C248 99.6(10) 3_655 . . 3_655 ?
C227 C212 C213 C248 53.2(5) 3_655 . . 3_655 ?
C202 C212 C213 C248 47.3(8) . . . 3_655 ?
C211 C212 C213 C248 -95.9(8) . . . 3_655 ?
C229 C212 C213 C248 -107.5(10) 3_655 . . 3_655 ?
C226 C212 C213 C248 5.8(6) 3_655 . . 3_655 ?
C211 C212 C213 C248 -92.1(9) 3_655 . . 3_655 ?
C228 C212 C213 C230 -167.35(16) 3_655 . . 3_655 ?
C227 C212 C213 C230 146.2(5) 3_655 . . 3_655 ?
C202 C212 C213 C230 140.28(5) . . . 3_655 ?
C211 C212 C213 C230 -2.85(5) . . . 3_655 ?
C229 C212 C213 C230 -14.47(16) 3_655 . . 3_655 ?
C226 C212 C213 C230 98.8(8) 3_655 . . 3_655 ?
C211 C212 C213 C230 0.9 3_655 . . 3_655 ?
C228 C213 C214 C247 -28.4(8) 3_655 . . 3_655 ?
C229 C213 C214 C247 -124.1(10) 3_655 . . 3_655 ?
C230 C213 C214 C247 -179(100) . . . 3_655 ?
C212 C213 C214 C247 -41.3(15) . . . 3_655 ?
C248 C213 C214 C247 169.3(17) 3_655 . . 3_655 ?
C230 C213 C214 C247 -172.7(16) 3_655 . . 3_655 ?
C228 C213 C214 C248 162.3(9) 3_655 . . 3_655 ?
C247 C213 C214 C248 -169.3(17) 3_655 . . 3_655 ?
C229 C213 C214 C248 66.7(8) 3_655 . . 3_655 ?
C230 C213 C214 C248 11.4(3) . . . 3_655 ?
C212 C213 C214 C248 149.4(3) . . . 3_655 ?
C230 C213 C214 C248 17.98(19) 3_655 . . 3_655 ?
C228 C213 C214 C233 150.6(6) 3_655 . . . ?
C247 C213 C214 C233 179(14) 3_655 . . . ?
C229 C213 C214 C233 55.0(5) 3_655 . . . ?
C230 C213 C214 C233 -0.3 . . . . ?
C212 C213 C214 C233 137.7 . . . . ?
C248 C213 C214 C233 -11.7(3) 3_655 . . . ?
C230 C213 C214 C233 6.29(10) 3_655 . . . ?
C228 C213 C214 C246 10.0(3) 3_655 . . 3_655 ?
C247 C213 C214 C246 38.4(11) 3_655 . . 3_655 ?
C229 C213 C214 C246 -85.63(15) 3_655 . . 3_655 ?
C230 C213 C214 C246 -140.9(4) . . . 3_655 ?
C212 C213 C214 C246 -2.9(4) . . . 3_655 ?
C248 C213 C214 C246 -152.3(7) 3_655 . . 3_655 ?
C230 C213 C214 C246 -134.3(5) 3_655 . . 3_655 ?
C228 C213 C214 C215 11.9(6) 3_655 . . . ?
C247 C213 C214 C215 40.3(15) 3_655 . . . ?
C229 C213 C214 C215 -83.8(5) 3_655 . . . ?
C230 C213 C214 C215 -139.1 . . . . ?
C212 C213 C214 C215 -1.1 . . . . ?
C248 C213 C214 C215 -150.4(3) 3_655 . . . ?
C230 C213 C214 C215 -132.47(10) 3_655 . . . ?
C247 C213 C214 C228 28.4(8) 3_655 . . 3_655 ?
C229 C213 C214 C228 -95.65(13) 3_655 . . 3_655 ?
C230 C213 C214 C228 -150.9(6) . . . 3_655 ?
C212 C213 C214 C228 -12.9(6) . . . 3_655 ?
C248 C213 C214 C228 -162.3(9) 3_655 . . 3_655 ?
C230 C213 C214 C228 -144.3(7) 3_655 . . 3_655 ?
C245 C203 C215 C246 -2(6) 3_655 . . 3_655 ?
C244 C203 C215 C246 171(9) 3_655 . . 3_655 ?
C204 C203 C215 C246 169(8) . . . 3_655 ?
C202 C203 C215 C246 31(8) . . . 3_655 ?
C227 C203 C215 C246 26(8) 3_655 . . 3_655 ?
C245 C203 C215 C258 -170(15) 3_655 . . 3_655 ?
C244 C203 C215 C258 2.9(3) 3_655 . . 3_655 ?
C246 C203 C215 C258 -168(9) 3_655 . . 3_655 ?
C204 C203 C215 C258 0.7(6) . . . 3_655 ?
C202 C203 C215 C258 -137.6(6) . . . 3_655 ?
C227 C203 C215 C258 -141.9(10) 3_655 . . 3_655 ?
C245 C203 C215 C216 -170(14) 3_655 . . . ?
C244 C203 C215 C216 2.9(6) 3_655 . . . ?
C246 C203 C215 C216 -168(8) 3_655 . . . ?
C204 C203 C215 C216 0.7 . . . . ?
C202 C203 C215 C216 -137.6 . . . . ?
C227 C203 C215 C216 -141.9(4) 3_655 . . . ?
C244 C203 C215 C245 173(100) 3_655 . . 3_655 ?
C246 C203 C215 C245 2(6) 3_655 . . 3_655 ?
C204 C203 C215 C245 171(100) . . . 3_655 ?
C202 C203 C215 C245 33(14) . . . 3_655 ?
C227 C203 C215 C245 28(14) 3_655 . . 3_655 ?
C245 C203 C215 C214 -32(14) 3_655 . . . ?
C244 C203 C215 C214 141.0(6) 3_655 . . . ?
C246 C203 C215 C214 -30(8) 3_655 . . . ?
C204 C203 C215 C214 138.8 . . . . ?
C202 C203 C215 C214 0.6 . . . . ?
C227 C203 C215 C214 -3.8(4) 3_655 . . . ?
C245 C203 C215 C247 -28(14) 3_655 . . 3_655 ?
C244 C203 C215 C247 145.3(9) 3_655 . . 3_655 ?
C246 C203 C215 C247 -26(8) 3_655 . . 3_655 ?
C204 C203 C215 C247 143.1(4) . . . 3_655 ?
C202 C203 C215 C247 4.8(4) . . . 3_655 ?
C227 C203 C215 C247 0.47(14) 3_655 . . 3_655 ?
C247 C214 C215 C246 -84.4(4) 3_655 . . 3_655 ?
C248 C214 C215 C246 124(3) 3_655 . . 3_655 ?
C213 C214 C215 C246 -105(2) . . . 3_655 ?
C233 C214 C215 C246 111(2) . . . 3_655 ?
C228 C214 C215 C246 -100.7(18) 3_655 . . 3_655 ?
C247 C214 C215 C203 21.3(18) 3_655 . . . ?
C248 C214 C215 C203 -130.4(7) 3_655 . . . ?
C213 C214 C215 C203 0.4 . . . . ?
C233 C214 C215 C203 -143.3 . . . . ?
C246 C214 C215 C203 106(2) 3_655 . . . ?
C228 C214 C215 C203 5.0(3) 3_655 . . . ?
C247 C214 C215 C258 167(2) 3_655 . . 3_655 ?
C248 C214 C215 C258 15.2(3) 3_655 . . 3_655 ?
C213 C214 C215 C258 146.0(4) . . . 3_655 ?
C233 C214 C215 C258 2.3(4) . . . 3_655 ?
C246 C214 C215 C258 -109(3) 3_655 . . 3_655 ?
C228 C214 C215 C258 150.6(7) 3_655 . . 3_655 ?
C247 C214 C215 C216 164.5(18) 3_655 . . . ?
C248 C214 C215 C216 12.8(7) 3_655 . . . ?
C213 C214 C215 C216 143.6 . . . . ?
C233 C214 C215 C216 -0.1 . . . . ?
C246 C214 C215 C216 -111(2) 3_655 . . . ?
C228 C214 C215 C216 148.2(3) 3_655 . . . ?
C247 C214 C215 C245 20.1(14) 3_655 . . 3_655 ?
C248 C214 C215 C245 -131.5(10) 3_655 . . 3_655 ?
C213 C214 C215 C245 -0.7(4) . . . 3_655 ?
C233 C214 C215 C245 -144.4(4) . . . 3_655 ?
C246 C214 C215 C245 104.5(17) 3_655 . . 3_655 ?
C228 C214 C215 C245 3.87(13) 3_655 . . 3_655 ?
C248 C214 C215 C247 -152(2) 3_655 . . 3_655 ?
C213 C214 C215 C247 -20.8(18) . . . 3_655 ?
C233 C214 C215 C247 -164.6(18) . . . 3_655 ?
C246 C214 C215 C247 84.4(4) 3_655 . . 3_655 ?
C228 C214 C215 C247 -16.3(15) 3_655 . . 3_655 ?
C246 C215 C216 C258 11.1(11) 3_655 . . 3_655 ?
C203 C215 C216 C258 -180(100) . . . 3_655 ?
C245 C215 C216 C258 180(100) 3_655 . . 3_655 ?
C214 C215 C216 C258 38(8) . . . 3_655 ?
C247 C215 C216 C258 41(7) 3_655 . . 3_655 ?
C246 C215 C216 C257 -171(8) 3_655 . . 3_655 ?
C203 C215 C216 C257 -1.4(6) . . . 3_655 ?
C258 C215 C216 C257 178(100) 3_655 . . 3_655 ?
C245 C215 C216 C257 -1.80(17) 3_655 . . 3_655 ?
C214 C215 C216 C257 -143.8(6) . . . 3_655 ?
C247 C215 C216 C257 -140.4(9) 3_655 . . 3_655 ?
C246 C215 C216 C217 -170(8) 3_655 . . . ?
C203 C215 C216 C217 -0.7 . . . . ?
C258 C215 C216 C217 179(100) 3_655 . . . ?
C245 C215 C216 C217 -1.0(6) 3_655 . . . ?
C214 C215 C216 C217 -143.0 . . . . ?
C247 C215 C216 C217 -139.6(4) 3_655 . . . ?
C203 C215 C216 C246 169(8) . . . 3_655 ?
C258 C215 C216 C246 -11.1(11) 3_655 . . 3_655 ?
C245 C215 C216 C246 169(8) 3_655 . . 3_655 ?
C214 C215 C216 C246 27(8) . . . 3_655 ?
C247 C215 C216 C246 30(7) 3_655 . . 3_655 ?
C246 C215 C216 C259 -29(7) 3_655 . . 3_655 ?
C203 C215 C216 C259 140.2(5) . . . 3_655 ?
C258 C215 C216 C259 -40(7) 3_655 . . 3_655 ?
C245 C215 C216 C259 139.9(10) 3_655 . . 3_655 ?
C214 C215 C216 C259 -2.1(5) . . . 3_655 ?
C247 C215 C216 C259 1.30(14) 3_655 . . 3_655 ?
C246 C215 C216 C234 -27(8) 3_655 . . . ?
C203 C215 C216 C234 141.9 . . . . ?
C258 C215 C216 C234 -38(8) 3_655 . . . ?
C245 C215 C216 C234 141.5(6) 3_655 . . . ?
C214 C215 C216 C234 -0.4 . . . . ?
C247 C215 C216 C234 3.0(4) 3_655 . . . ?
C258 C216 C217 C257 135(63) 3_655 . . 3_655 ?
C215 C216 C217 C257 -41(25) . . . 3_655 ?
C246 C216 C217 C257 -41(25) 3_655 . . 3_655 ?
C259 C216 C217 C257 175(100) 3_655 . . 3_655 ?
C234 C216 C217 C257 -180(100) . . . 3_655 ?
C258 C216 C217 C243 175(100) 3_655 . . 3_655 ?
C257 C216 C217 C243 40(25) 3_655 . . 3_655 ?
C215 C216 C217 C243 -0.6(6) . . . 3_655 ?
C246 C216 C217 C243 -1.28(17) 3_655 . . 3_655 ?
C259 C216 C217 C243 -145.0(10) 3_655 . . 3_655 ?
C234 C216 C217 C243 -139.5(6) . . . 3_655 ?
C258 C216 C217 C218 177(100) 3_655 . . . ?
C257 C216 C217 C218 42(25) 3_655 . . . ?
C215 C216 C217 C218 1.0 . . . . ?
C246 C216 C217 C218 0.3(6) 3_655 . . . ?
C259 C216 C217 C218 -143.4(4) 3_655 . . . ?
C234 C216 C217 C218 -137.9 . . . . ?
C257 C216 C217 C258 -135(63) 3_655 . . 3_655 ?
C215 C216 C217 C258 -175(100) . . . 3_655 ?
C246 C216 C217 C258 -176(100) 3_655 . . 3_655 ?
C259 C216 C217 C258 40(37) 3_655 . . 3_655 ?
C234 C216 C217 C258 46(38) . . . 3_655 ?
C258 C216 C217 C256 -42(37) 3_655 . . 3_655 ?
C257 C216 C217 C256 -176(100) 3_655 . . 3_655 ?
C215 C216 C217 C256 142.9(4) . . . 3_655 ?
C246 C216 C217 C256 142.2(10) 3_655 . . 3_655 ?
C259 C216 C217 C256 -1.53(10) 3_655 . . 3_655 ?
C234 C216 C217 C256 4.0(4) . . . 3_655 ?
C258 C216 C217 C237 -46(38) 3_655 . . . ?
C257 C216 C217 C237 179(100) 3_655 . . . ?
C215 C216 C217 C237 138.7 . . . . ?
C246 C216 C217 C237 138.0(6) 3_655 . . . ?
C259 C216 C217 C237 -5.7(4) 3_655 . . . ?
C234 C216 C217 C237 -0.2 . . . . ?
C257 C217 C218 C243 34(21) 3_655 . . 3_655 ?
C216 C217 C218 C243 -17(6) . . . 3_655 ?
C258 C217 C218 C243 -17(5) 3_655 . . 3_655 ?
C256 C217 C218 C243 -156(6) 3_655 . . 3_655 ?
C237 C217 C218 C243 -159(6) . . . 3_655 ?
C257 C217 C218 C242 -173(100) 3_655 . . 3_655 ?
C243 C217 C218 C242 153(6) 3_655 . . 3_655 ?
C216 C217 C218 C242 135.2(4) . . . 3_655 ?
C258 C217 C218 C242 135.3(10) 3_655 . . 3_655 ?
C256 C217 C218 C242 -3.48(19) 3_655 . . 3_655 ?
C237 C217 C218 C242 -6.9(4) . . . 3_655 ?
C243 C217 C218 C257 -34(21) 3_655 . . 3_655 ?
C216 C217 C218 C257 -52(27) . . . 3_655 ?
C258 C217 C218 C257 -52(26) 3_655 . . 3_655 ?
C256 C217 C218 C257 170(100) 3_655 . . 3_655 ?
C237 C217 C218 C257 166(100) . . . 3_655 ?
C257 C217 C218 C204 50(27) 3_655 . . . ?
C243 C217 C218 C204 16(6) 3_655 . . . ?
C216 C217 C218 C204 -1.4 . . . . ?
C258 C217 C218 C204 -1.3(6) 3_655 . . . ?
C256 C217 C218 C204 -140.1(4) 3_655 . . . ?
C237 C217 C218 C204 -143.5 . . . . ?
C257 C217 C218 C219 -167(100) 3_655 . . . ?
C243 C217 C218 C219 159(6) 3_655 . . . ?
C216 C217 C218 C219 141.2 . . . . ?
C258 C217 C218 C219 141.2(6) 3_655 . . . ?
C256 C217 C218 C219 2.4(4) 3_655 . . . ?
C237 C217 C218 C219 -0.9 . . . . ?
C257 C217 C218 C244 48(26) 3_655 . . 3_655 ?
C243 C217 C218 C244 14(5) 3_655 . . 3_655 ?
C216 C217 C218 C244 -3.3(5) . . . 3_655 ?
C258 C217 C218 C244 -3.3(2) 3_655 . . 3_655 ?
C256 C217 C218 C244 -142.0(9) 3_655 . . 3_655 ?
C237 C217 C218 C244 -145.4(5) . . . 3_655 ?
C244 C204 C218 C243 -8.6(11) 3_655 . . 3_655 ?
C203 C204 C218 C243 20(7) . . . 3_655 ?
C205 C204 C218 C243 159(7) . . . 3_655 ?
C224 C204 C218 C243 161(7) 3_655 . . 3_655 ?
C245 C204 C218 C243 20(6) 3_655 . . 3_655 ?
C244 C204 C218 C242 -171(7) 3_655 . . 3_655 ?
C243 C204 C218 C242 -162(7) 3_655 . . 3_655 ?
C203 C204 C218 C242 -142.1(4) . . . 3_655 ?
C205 C204 C218 C242 -3.4(4) . . . 3_655 ?
C224 C204 C218 C242 -0.81(10) 3_655 . . 3_655 ?
C245 C204 C218 C242 -141.7(10) 3_655 . . 3_655 ?
C244 C204 C218 C257 -26(6) 3_655 . . 3_655 ?
C243 C204 C218 C257 -18(6) 3_655 . . 3_655 ?
C203 C204 C218 C257 2.1(6) . . . 3_655 ?
C205 C204 C218 C257 140.8(6) . . . 3_655 ?
C224 C204 C218 C257 143.4(9) 3_655 . . 3_655 ?
C245 C204 C218 C257 2.53(16) 3_655 . . 3_655 ?
C244 C204 C218 C217 -27(6) 3_655 . . . ?
C243 C204 C218 C217 -19(7) 3_655 . . . ?
C203 C204 C218 C217 1.4 . . . . ?
C205 C204 C218 C217 140.1 . . . . ?
C224 C204 C218 C217 142.7(4) 3_655 . . . ?
C245 C204 C218 C217 1.8(5) 3_655 . . . ?
C244 C204 C218 C219 -166(6) 3_655 . . . ?
C243 C204 C218 C219 -158(7) 3_655 . . . ?
C203 C204 C218 C219 -137.6 . . . . ?
C205 C204 C218 C219 1.1 . . . . ?
C224 C204 C218 C219 3.7(4) 3_655 . . . ?
C245 C204 C218 C219 -137.2(5) 3_655 . . . ?
C243 C204 C218 C244 8.6(11) 3_655 . . 3_655 ?
C203 C204 C218 C244 29(6) . . . 3_655 ?
C205 C204 C218 C244 167(6) . . . 3_655 ?
C224 C204 C218 C244 170(7) 3_655 . . 3_655 ?
C245 C204 C218 C244 29(6) 3_655 . . 3_655 ?
C243 C218 C219 C242 -80.1(6) 3_655 . . 3_655 ?
C257 C218 C219 C242 -159(2) 3_655 . . 3_655 ?
C217 C218 C219 C242 -159.1(17) . . . 3_655 ?
C204 C218 C219 C242 -18.3(17) . . . 3_655 ?
C244 C218 C219 C242 -19.5(13) 3_655 . . 3_655 ?
C243 C218 C219 C241 70.5(19) 3_655 . . 3_655 ?
C242 C218 C219 C241 151(2) 3_655 . . 3_655 ?
C257 C218 C219 C241 -8.6(4) 3_655 . . 3_655 ?
C217 C218 C219 C241 -8.4(8) . . . 3_655 ?
C204 C218 C219 C241 132.3(8) . . . 3_655 ?
C244 C218 C219 C241 131.2(12) 3_655 . . 3_655 ?
C243 C218 C219 C220 -62.9(11) 3_655 . . . ?
C242 C218 C219 C220 17.2(17) 3_655 . . . ?
C257 C218 C219 C220 -142.0(4) 3_655 . . . ?
C217 C218 C219 C220 -141.8 . . . . ?
C204 C218 C219 C220 -1.1 . . . . ?
C244 C218 C219 C220 -2.3(4) 3_655 . . . ?
C243 C218 C219 C238 79.1(11) 3_655 . . . ?
C242 C218 C219 C238 159.3(17) 3_655 . . . ?
C257 C218 C219 C238 0.0(4) 3_655 . . . ?
C217 C218 C219 C238 0.2 . . . . ?
C204 C218 C219 C238 140.9 . . . . ?
C244 C218 C219 C238 139.8(4) 3_655 . . . ?
C242 C218 C219 C243 80.1(6) 3_655 . . 3_655 ?
C257 C218 C219 C243 -79.1(15) 3_655 . . 3_655 ?
C217 C218 C219 C243 -78.9(11) . . . 3_655 ?
C204 C218 C219 C243 61.8(11) . . . 3_655 ?
C244 C218 C219 C243 60.7(7) 3_655 . . 3_655 ?
C243 C218 C219 C223 -67.7(8) 3_655 . . 3_655 ?
C242 C218 C219 C223 12.4(14) 3_655 . . 3_655 ?
C257 C218 C219 C223 -146.8(7) 3_655 . . 3_655 ?
C217 C218 C219 C223 -146.6(3) . . . 3_655 ?
C204 C218 C219 C223 -5.9(3) . . . 3_655 ?
C244 C218 C219 C223 -7.04(12) 3_655 . . 3_655 ?
C242 C219 C220 C223 13.4(10) 3_655 . . 3_655 ?
C241 C219 C220 C223 -160.4(9) 3_655 . . 3_655 ?
C218 C219 C220 C223 -10.1(6) . . . 3_655 ?
C238 C219 C220 C223 -149.2(6) . . . 3_655 ?
C243 C219 C220 C223 -11.7(3) 3_655 . . 3_655 ?
C241 C219 C220 C242 -173.8(19) 3_655 . . 3_655 ?
C218 C219 C220 C242 -23.5(16) . . . 3_655 ?
C238 C219 C220 C242 -162.6(16) . . . 3_655 ?
C243 C219 C220 C242 -25.1(12) 3_655 . . 3_655 ?
C223 C219 C220 C242 -13.4(10) 3_655 . . 3_655 ?
C242 C219 C220 C222 101.5(8) 3_655 . . 3_655 ?
C241 C219 C220 C222 -72.3(11) 3_655 . . 3_655 ?
C218 C219 C220 C222 77.9(8) . . . 3_655 ?
C238 C219 C220 C222 -61.2(8) . . . 3_655 ?
C243 C219 C220 C222 76.3(4) 3_655 . . 3_655 ?
C223 C219 C220 C222 88.1(2) 3_655 . . 3_655 ?
C242 C219 C220 C206 24.4(16) 3_655 . . . ?
C241 C219 C220 C206 -149.4(3) 3_655 . . . ?
C218 C219 C220 C206 0.8 . . . . ?
C238 C219 C220 C206 -138.2 . . . . ?
C243 C219 C220 C206 -0.8(4) 3_655 . . . ?
C223 C219 C220 C206 11.0(6) 3_655 . . . ?
C242 C219 C220 C221 162.2(16) 3_655 . . . ?
C241 C219 C220 C221 -11.6(3) 3_655 . . . ?
C218 C219 C220 C221 138.6 . . . . ?
C238 C219 C220 C221 -0.4 . . . . ?
C243 C219 C220 C221 137.0(4) 3_655 . . . ?
C223 C219 C220 C221 148.8(6) 3_655 . . . ?
C242 C219 C220 C241 173.8(19) 3_655 . . 3_655 ?
C218 C219 C220 C241 150.2(3) . . . 3_655 ?
C238 C219 C220 C241 11.2(3) . . . 3_655 ?
C243 C219 C220 C241 148.6(7) 3_655 . . 3_655 ?
C223 C219 C220 C241 160.4(9) 3_655 . . 3_655 ?
C242 C219 C220 C221 156.9(17) 3_655 . . 3_655 ?
C241 C219 C220 C221 -16.8(2) 3_655 . . 3_655 ?
C218 C219 C220 C221 133.39(12) . . . 3_655 ?
C238 C219 C220 C221 -5.68(12) . . . 3_655 ?
C243 C219 C220 C221 131.8(5) 3_655 . . 3_655 ?
C223 C219 C220 C221 143.5(7) 3_655 . . 3_655 ?
C224 C206 C220 C223 24.9(3) 3_655 . . 3_655 ?
C222 C206 C220 C223 -177.6(10) 3_655 . . 3_655 ?
C205 C206 C220 C223 28.3(8) . . . 3_655 ?
C207 C206 C220 C223 170.7(8) . . . 3_655 ?
C225 C206 C220 C223 71.59(15) 3_655 . . 3_655 ?
C207 C206 C220 C223 168.2(8) 3_655 . . 3_655 ?
C223 C206 C220 C242 -23.7(3) 3_655 . . 3_655 ?
C224 C206 C220 C242 1.21(11) 3_655 . . 3_655 ?
C222 C206 C220 C242 158.7(7) 3_655 . . 3_655 ?
C205 C206 C220 C242 4.6(4) . . . 3_655 ?
C207 C206 C220 C242 147.0(4) . . . 3_655 ?
C225 C206 C220 C242 47.9(4) 3_655 . . 3_655 ?
C207 C206 C220 C242 144.5(5) 3_655 . . 3_655 ?
C223 C206 C220 C222 177.6(10) 3_655 . . 3_655 ?
C224 C206 C220 C222 -157.5(7) 3_655 . . 3_655 ?
C205 C206 C220 C222 -154.2(3) . . . 3_655 ?
C207 C206 C220 C222 -11.8(3) . . . 3_655 ?
C225 C206 C220 C222 -110.9(10) 3_655 . . 3_655 ?
C207 C206 C220 C222 -14.2(2) 3_655 . . 3_655 ?
C223 C206 C220 C219 -28.9(8) 3_655 . . . ?
C224 C206 C220 C219 -3.9(5) 3_655 . . . ?
C222 C206 C220 C219 153.6(3) 3_655 . . . ?
C205 C206 C220 C219 -0.6 . . . . ?
C207 C206 C220 C219 141.8 . . . . ?
C225 C206 C220 C219 42.7(8) 3_655 . . . ?
C207 C206 C220 C219 139.35(6) 3_655 . . . ?
C223 C206 C220 C221 -169.9(8) 3_655 . . . ?
C224 C206 C220 C221 -145.0(5) 3_655 . . . ?
C222 C206 C220 C221 12.5(3) 3_655 . . . ?
C205 C206 C220 C221 -141.6 . . . . ?
C207 C206 C220 C221 0.7 . . . . ?
C225 C206 C220 C221 -98.3(8) 3_655 . . . ?
C207 C206 C220 C221 -1.71(6) 3_655 . . . ?
C223 C206 C220 C241 -62.3(2) 3_655 . . 3_655 ?
C224 C206 C220 C241 -37.4(4) 3_655 . . 3_655 ?
C222 C206 C220 C241 120.1(10) 3_655 . . 3_655 ?
C205 C206 C220 C241 -34.1(7) . . . 3_655 ?
C207 C206 C220 C241 108.3(7) . . . 3_655 ?
C225 C206 C220 C241 9.2(3) 3_655 . . 3_655 ?
C207 C206 C220 C241 105.9(8) 3_655 . . 3_655 ?
C223 C206 C220 C221 -167.5(8) 3_655 . . 3_655 ?
C224 C206 C220 C221 -142.6(5) 3_655 . . 3_655 ?
C222 C206 C220 C221 14.9(2) 3_655 . . 3_655 ?
C205 C206 C220 C221 -139.21(5) . . . 3_655 ?
C207 C206 C220 C221 3.17(5) . . . 3_655 ?
C225 C206 C220 C221 -95.9(8) 3_655 . . 3_655 ?
C207 C206 C220 C221 0.7 3_655 . . 3_655 ?
C223 C220 C221 C221 23.02(18) 3_655 . . 3_655 ?
C242 C220 C221 C221 -108.4(3) 3_655 . . 3_655 ?
C222 C220 C221 C221 41.70(19) 3_655 . . 3_655 ?
C219 C220 C221 C221 -113.1 . . . 3_655 ?
C206 C220 C221 C221 28.3 . . . 3_655 ?
C241 C220 C221 C221 -120.03(12) 3_655 . . 3_655 ?
C223 C220 C221 C222 -18.7 3_655 . . 3_655 ?
C242 C220 C221 C222 -150.1(4) 3_655 . . 3_655 ?
C219 C220 C221 C222 -154.84(18) . . . 3_655 ?
C206 C220 C221 C222 -13.39(18) . . . 3_655 ?
C241 C220 C221 C222 -161.7(3) 3_655 . . 3_655 ?
C221 C220 C221 C222 -41.70(19) 3_655 . . 3_655 ?
C223 C220 C221 C240 143.9(3) 3_655 . . 3_655 ?
C242 C220 C221 C240 12.43(9) 3_655 . . 3_655 ?
C222 C220 C221 C240 162.6(4) 3_655 . . 3_655 ?
C219 C220 C221 C240 7.73(18) . . . 3_655 ?
C206 C220 C221 C240 149.18(18) . . . 3_655 ?
C241 C220 C221 C240 0.84(5) 3_655 . . 3_655 ?
C221 C220 C221 C240 120.87(17) 3_655 . . 3_655 ?
C223 C220 C221 C240 135.09(17) 3_655 . . . ?
C242 C220 C221 C240 3.6(3) 3_655 . . . ?
C222 C220 C221 C240 153.77(18) 3_655 . . . ?
C219 C220 C221 C240 -1.1 . . . . ?
C206 C220 C221 C240 140.4 . . . . ?
C241 C220 C221 C240 -7.95(13) 3_655 . . . ?
C221 C220 C221 C240 112.1 3_655 . . . ?
C223 C220 C221 C222 -6.15(17) 3_655 . . . ?
C242 C220 C221 C222 -137.6(3) 3_655 . . . ?
C222 C220 C221 C222 12.53(18) 3_655 . . . ?
C219 C220 C221 C222 -142.3 . . . . ?
C206 C220 C221 C222 -0.9 . . . . ?
C241 C220 C221 C222 -149.19(13) 3_655 . . . ?
C221 C220 C221 C222 -29.2 3_655 . . . ?
C223 C220 C221 C220 22.99(17) 3_655 . . 3_655 ?
C242 C220 C221 C220 -108.5(3) 3_655 . . 3_655 ?
C222 C220 C221 C220 41.67(18) 3_655 . . 3_655 ?
C219 C220 C221 C220 -113.2 . . . 3_655 ?
C206 C220 C221 C220 28.3 . . . 3_655 ?
C241 C220 C221 C220 -120.05(13) 3_655 . . 3_655 ?
C221 C220 C221 C220 0.0 3_655 . . 3_655 ?
C222 C221 C222 C221 180(8) 3_655 . . 3_655 ?
C240 C221 C222 C221 38.2(5) 3_655 . . 3_655 ?
C240 C221 C222 C221 24.4 . . . 3_655 ?
C220 C221 C222 C221 167.5 . . . 3_655 ?
C220 C221 C222 C221 13.80(11) 3_655 . . 3_655 ?
C221 C221 C222 C222 -180(8) 3_655 . . 3_655 ?
C240 C221 C222 C222 -141.8(5) 3_655 . . 3_655 ?
C240 C221 C222 C222 -155.6 . . . 3_655 ?
C220 C221 C222 C222 -12.4 . . . 3_655 ?
C220 C221 C222 C222 -166.19(11) 3_655 . . 3_655 ?
C221 C221 C222 C220 -13.80(12) 3_655 . . 3_655 ?
C222 C221 C222 C220 166.19(11) 3_655 . . 3_655 ?
C240 C221 C222 C220 24.4(3) 3_655 . . 3_655 ?
C240 C221 C222 C220 10.59(11) . . . 3_655 ?
C220 C221 C222 C220 153.75(11) . . . 3_655 ?
C221 C221 C222 C206 -52.8(7) 3_655 . . 3_655 ?
C222 C221 C222 C206 127.1(7) 3_655 . . 3_655 ?
C240 C221 C222 C206 -14.7(3) 3_655 . . 3_655 ?
C240 C221 C222 C206 -28.5(7) . . . 3_655 ?
C220 C221 C222 C206 114.7(7) . . . 3_655 ?
C220 C221 C222 C206 -39.0(6) 3_655 . . 3_655 ?
C221 C221 C222 C207 -162.77(16) 3_655 . . 3_655 ?
C222 C221 C222 C207 17.22(16) 3_655 . . 3_655 ?
C240 C221 C222 C207 -124.6(3) 3_655 . . 3_655 ?
C240 C221 C222 C207 -138.38(16) . . . 3_655 ?
C220 C221 C222 C207 4.77(16) . . . 3_655 ?
C220 C221 C222 C207 -148.97(6) 3_655 . . 3_655 ?
C221 C221 C222 C223 -26.6 3_655 . . . ?
C222 C221 C222 C223 153.4 3_655 . . . ?
C240 C221 C222 C223 11.5(5) 3_655 . . . ?
C240 C221 C222 C223 -2.2 . . . . ?
C220 C221 C222 C223 140.9 . . . . ?
C220 C221 C222 C223 -12.83(11) 3_655 . . . ?
C221 C221 C222 C207 -166.9 3_655 . . . ?
C222 C221 C222 C207 13.1 3_655 . . . ?
C240 C221 C222 C207 -128.8(5) 3_655 . . . ?
C240 C221 C222 C207 -142.5 . . . . ?
C220 C221 C222 C207 0.6 . . . . ?
C220 C221 C222 C207 -153.14(11) 3_655 . . . ?
C207 C207 C222 C221 162.62(19) 3_655 . . 3_655 ?
C208 C207 C222 C221 124.0(3) 3_655 . . 3_655 ?
C208 C207 C222 C221 137.29(19) . . . 3_655 ?
C222 C207 C222 C221 -17.40(19) 3_655 . . 3_655 ?
C206 C207 C222 C221 -4.97(19) . . . 3_655 ?
C206 C207 C222 C221 148.81(8) 3_655 . . 3_655 ?
C207 C207 C222 C222 -180(8) 3_655 . . 3_655 ?
C208 C207 C222 C222 141.4(5) 3_655 . . 3_655 ?
C208 C207 C222 C222 154.7 . . . 3_655 ?
C206 C207 C222 C222 12.4 . . . 3_655 ?
C206 C207 C222 C222 166.22(11) 3_655 . . 3_655 ?
C207 C207 C222 C220 45.8(7) 3_655 . . 3_655 ?
C208 C207 C222 C220 7.1(2) 3_655 . . 3_655 ?
C208 C207 C222 C220 20.4(7) . . . 3_655 ?
C222 C207 C222 C220 -134.3(7) 3_655 . . 3_655 ?
C206 C207 C222 C220 -121.8(7) . . . 3_655 ?
C206 C207 C222 C220 31.9(6) 3_655 . . 3_655 ?
C207 C207 C222 C206 13.81(11) 3_655 . . 3_655 ?
C208 C207 C222 C206 -24.9(4) 3_655 . . 3_655 ?
C208 C207 C222 C206 -11.52(11) . . . 3_655 ?
C222 C207 C222 C206 -166.22(11) 3_655 . . 3_655 ?
C206 C207 C222 C206 -153.78(11) . . . 3_655 ?
C208 C207 C222 C207 -38.7(5) 3_655 . . 3_655 ?
C208 C207 C222 C207 -25.3 . . . 3_655 ?
C222 C207 C222 C207 180(8) 3_655 . . 3_655 ?
C206 C207 C222 C207 -167.6 . . . 3_655 ?
C206 C207 C222 C207 -13.81(11) 3_655 . . 3_655 ?
C207 C207 C222 C223 23.4 3_655 . . . ?
C208 C207 C222 C223 -15.2(5) 3_655 . . . ?
C208 C207 C222 C223 -1.9 . . . . ?
C222 C207 C222 C223 -156.6 3_655 . . . ?
C206 C207 C222 C223 -144.2 . . . . ?
C206 C207 C222 C223 9.62(11) 3_655 . . . ?
C207 C207 C222 C221 167.4 3_655 . . . ?
C208 C207 C222 C221 128.8(5) 3_655 . . . ?
C208 C207 C222 C221 142.1 . . . . ?
C222 C207 C222 C221 -12.6 3_655 . . . ?
C206 C207 C222 C221 -0.2 . . . . ?
C206 C207 C222 C221 153.62(11) 3_655 . . . ?
C221 C222 C223 C206 -164.4(6) 3_655 . . 3_655 ?
C222 C222 C223 C206 -80.9(4) 3_655 . . 3_655 ?
C220 C222 C223 C206 -178.3(8) 3_655 . . 3_655 ?
C207 C222 C223 C206 -11.84(19) 3_655 . . 3_655 ?
C221 C222 C223 C206 -156.3(4) . . . 3_655 ?
C207 C222 C223 C206 -18.2(4) . . . 3_655 ?
C221 C222 C223 C220 13.90(13) 3_655 . . 3_655 ?
C222 C222 C223 C220 97.4(4) 3_655 . . 3_655 ?
C206 C222 C223 C220 178.3(8) 3_655 . . 3_655 ?
C207 C222 C223 C220 166.5(6) 3_655 . . 3_655 ?
C221 C222 C223 C220 22.0(4) . . . 3_655 ?
C207 C222 C223 C220 160.1(4) . . . 3_655 ?
C221 C222 C223 C242 -5.2(2) 3_655 . . . ?
C222 C222 C223 C242 78.4 3_655 . . . ?
C220 C222 C223 C242 -19.1(4) 3_655 . . . ?
C206 C222 C223 C242 159.2(4) 3_655 . . . ?
C207 C222 C223 C242 147.4(2) 3_655 . . . ?
C221 C222 C223 C242 3.0 . . . . ?
C207 C222 C223 C242 141.0 . . . . ?
C221 C222 C223 C224 -144.2(2) 3_655 . . . ?
C222 C222 C223 C224 -60.7 3_655 . . . ?
C220 C222 C223 C224 -158.1(4) 3_655 . . . ?
C206 C222 C223 C224 20.2(4) 3_655 . . . ?
C207 C222 C223 C224 8.3(2) 3_655 . . . ?
C221 C222 C223 C224 -136.1 . . . . ?
C207 C222 C223 C224 1.9 . . . . ?
C221 C222 C223 C205 -143.4(4) 3_655 . . 3_655 ?
C222 C222 C223 C205 -59.88(16) 3_655 . . 3_655 ?
C220 C222 C223 C205 -157.3(5) 3_655 . . 3_655 ?
C206 C222 C223 C205 21.0(2) 3_655 . . 3_655 ?
C207 C222 C223 C205 9.2 3_655 . . 3_655 ?
C221 C222 C223 C205 -135.26(16) . . . 3_655 ?
C207 C222 C223 C205 2.75(16) . . . 3_655 ?
C221 C222 C223 C219 -5.87(8) 3_655 . . 3_655 ?
C222 C222 C223 C219 77.66(16) 3_655 . . 3_655 ?
C220 C222 C223 C219 -19.8(2) 3_655 . . 3_655 ?
C206 C222 C223 C219 158.5(5) 3_655 . . 3_655 ?
C207 C222 C223 C219 146.7(4) 3_655 . . 3_655 ?
C221 C222 C223 C219 2.28(16) . . . 3_655 ?
C207 C222 C223 C219 140.29(16) . . . 3_655 ?
C206 C223 C224 C205 41.4(4) 3_655 . . 3_655 ?
C220 C223 C224 C205 -80(3) 3_655 . . 3_655 ?
C222 C223 C224 C205 18.7(3) . . . 3_655 ?
C242 C223 C224 C205 -122.9(3) . . . 3_655 ?
C219 C223 C224 C205 -119.4(7) 3_655 . . 3_655 ?
C220 C223 C224 C206 -121(3) 3_655 . . 3_655 ?
C222 C223 C224 C206 -22.7(8) . . . 3_655 ?
C242 C223 C224 C206 -164.2(8) . . . 3_655 ?
C205 C223 C224 C206 -41.4(4) 3_655 . . 3_655 ?
C219 C223 C224 C206 -160.8(11) 3_655 . . 3_655 ?
C206 C223 C224 C225 22.9(8) 3_655 . . . ?
C220 C223 C224 C225 -98(2) 3_655 . . . ?
C222 C223 C224 C225 0.2 . . . . ?
C242 C223 C224 C225 -141.4 . . . . ?
C205 C223 C224 C225 -18.5(3) 3_655 . . . ?
C219 C223 C224 C225 -137.9(4) 3_655 . . . ?
C206 C223 C224 C204 166.0(11) 3_655 . . 3_655 ?
C220 C223 C224 C204 45(2) 3_655 . . 3_655 ?
C222 C223 C224 C204 143.3(4) . . . 3_655 ?
C242 C223 C224 C204 1.8(4) . . . 3_655 ?
C205 C223 C224 C204 124.6(7) 3_655 . . 3_655 ?
C219 C223 C224 C204 5.27(7) 3_655 . . 3_655 ?
C206 C223 C224 C244 165.4(8) 3_655 . . . ?
C220 C223 C224 C244 44(2) 3_655 . . . ?
C222 C223 C224 C244 142.7 . . . . ?
C242 C223 C224 C244 1.2 . . . . ?
C205 C223 C224 C244 124.0(3) 3_655 . . . ?
C219 C223 C224 C244 4.7(4) 3_655 . . . ?
C206 C223 C224 C201 38(2) 3_655 . . 3_655 ?
C220 C223 C224 C201 -83(3) 3_655 . . 3_655 ?
C222 C223 C224 C201 16(2) . . . 3_655 ?
C242 C223 C224 C201 -126(2) . . . 3_655 ?
C205 C223 C224 C201 -3(2) 3_655 . . 3_655 ?
C219 C223 C224 C201 -122(2) 3_655 . . 3_655 ?
C205 C224 C225 C201 -18(4) 3_655 . . 3_655 ?
C206 C224 C225 C201 167(4) 3_655 . . 3_655 ?
C223 C224 C225 C201 155(3) . . . 3_655 ?
C204 C224 C225 C201 18(3) 3_655 . . 3_655 ?
C244 C224 C225 C201 17(3) . . . 3_655 ?
C206 C224 C225 C205 -176(2) 3_655 . . 3_655 ?
C223 C224 C225 C205 172.6(19) . . . 3_655 ?
C204 C224 C225 C205 35.9(15) 3_655 . . 3_655 ?
C244 C224 C225 C205 35.1(19) . . . 3_655 ?
C201 C224 C225 C205 18(4) 3_655 . . 3_655 ?
C205 C224 C225 C209 -126.3(15) 3_655 . . 3_655 ?
C206 C224 C225 C209 58.1(8) 3_655 . . 3_655 ?
C223 C224 C225 C209 46.4(5) . . . 3_655 ?
C204 C224 C225 C209 -90.40(14) 3_655 . . 3_655 ?
C244 C224 C225 C209 -91.1(5) . . . 3_655 ?
C201 C224 C225 C209 -109(3) 3_655 . . 3_655 ?
C205 C224 C225 C226 -34.9(19) 3_655 . . . ?
C206 C224 C225 C226 149.5(3) 3_655 . . . ?
C223 C224 C225 C226 137.8 . . . . ?
C204 C224 C225 C226 1.0(4) 3_655 . . . ?
C244 C224 C225 C226 0.3 . . . . ?
C201 C224 C225 C226 -17(3) 3_655 . . . ?
C205 C224 C225 C208 -175.0(19) 3_655 . . . ?
C206 C224 C225 C208 9.4(3) 3_655 . . . ?
C223 C224 C225 C208 -2.4 . . . . ?
C204 C224 C225 C208 -139.1(4) 3_655 . . . ?
C244 C224 C225 C208 -139.9 . . . . ?
C201 C224 C225 C208 -157(3) 3_655 . . . ?
C205 C224 C225 C206 176(2) 3_655 . . 3_655 ?
C223 C224 C225 C206 -11.8(3) . . . 3_655 ?
C204 C224 C225 C206 -148.5(7) 3_655 . . 3_655 ?
C244 C224 C225 C206 -149.3(3) . . . 3_655 ?
C201 C224 C225 C206 -167(4) 3_655 . . 3_655 ?
C205 C224 C225 C208 -169(2) 3_655 . . 3_655 ?
C206 C224 C225 C208 15.35(17) 3_655 . . 3_655 ?
C223 C224 C225 C208 3.58(12) . . . 3_655 ?
C204 C224 C225 C208 -133.2(5) 3_655 . . 3_655 ?
C244 C224 C225 C208 -133.91(12) . . . 3_655 ?
C201 C224 C225 C208 -151(4) 3_655 . . 3_655 ?
C208 C208 C225 C201 -37(5) 3_655 . . 3_655 ?
C209 C208 C225 C201 6(5) 3_655 . . 3_655 ?
C207 C208 C225 C201 -156(5) 3_655 . . 3_655 ?
C207 C208 C225 C201 -149(5) . . . 3_655 ?
C209 C208 C225 C201 -7(5) . . . 3_655 ?
C225 C208 C225 C201 -37(5) 3_655 . . 3_655 ?
C208 C208 C225 C205 113.4(2) 3_655 . . 3_655 ?
C209 C208 C225 C205 156.9(4) 3_655 . . 3_655 ?
C207 C208 C225 C205 -5.94(5) 3_655 . . 3_655 ?
C207 C208 C225 C205 1.6(3) . . . 3_655 ?
C209 C208 C225 C205 143.7(3) . . . 3_655 ?
C225 C208 C225 C205 113.4(3) 3_655 . . 3_655 ?
C201 C208 C225 C205 150(5) 3_655 . . 3_655 ?
C208 C208 C225 C209 -43.5(2) 3_655 . . 3_655 ?
C207 C208 C225 C209 -162.8(4) 3_655 . . 3_655 ?
C207 C208 C225 C209 -155.30(19) . . . 3_655 ?
C209 C208 C225 C209 -13.21(19) . . . 3_655 ?
C225 C208 C225 C209 -43.48(19) 3_655 . . 3_655 ?
C201 C208 C225 C209 -6(5) 3_655 . . 3_655 ?
C208 C208 C225 C224 114.2 3_655 . . . ?
C209 C208 C225 C224 157.69(19) 3_655 . . . ?
C207 C208 C225 C224 -5.2(2) 3_655 . . . ?
C207 C208 C225 C224 2.4 . . . . ?
C209 C208 C225 C224 144.5 . . . . ?
C225 C208 C225 C224 114.2 3_655 . . . ?
C201 C208 C225 C224 151(5) 3_655 . . . ?
C208 C208 C225 C226 -31.3 3_655 . . . ?
C209 C208 C225 C226 12.18(19) 3_655 . . . ?
C207 C208 C225 C226 -150.7(2) 3_655 . . . ?
C207 C208 C225 C226 -143.1 . . . . ?
C209 C208 C225 C226 -1.0 . . . . ?
C225 C208 C225 C226 -31.3 3_655 . . . ?
C201 C208 C225 C226 6(5) 3_655 . . . ?
C208 C208 C225 C206 120.37(13) 3_655 . . 3_655 ?
C209 C208 C225 C206 163.9(3) 3_655 . . 3_655 ?
C207 C208 C225 C206 1.05(8) 3_655 . . 3_655 ?
C207 C208 C225 C206 8.59(13) . . . 3_655 ?
C209 C208 C225 C206 150.68(14) . . . 3_655 ?
C225 C208 C225 C206 120.41(14) 3_655 . . 3_655 ?
C201 C208 C225 C206 157(5) 3_655 . . 3_655 ?
C209 C208 C225 C208 43.5(2) 3_655 . . 3_655 ?
C207 C208 C225 C208 -119.3(2) 3_655 . . 3_655 ?
C207 C208 C225 C208 -111.8 . . . 3_655 ?
C209 C208 C225 C208 30.3 . . . 3_655 ?
C225 C208 C225 C208 0.0 3_655 . . 3_655 ?
C201 C208 C225 C208 37(5) 3_655 . . 3_655 ?
C205 C225 C226 C201 44(10) 3_655 . . 3_655 ?
C209 C225 C226 C201 -158(10) 3_655 . . 3_655 ?
C224 C225 C226 C201 49(10) . . . 3_655 ?
C208 C225 C226 C201 -168(10) . . . 3_655 ?
C206 C225 C226 C201 93(10) 3_655 . . 3_655 ?
C208 C225 C226 C201 -171(10) 3_655 . . 3_655 ?
C201 C225 C226 C202 -43(10) 3_655 . . 3_655 ?
C205 C225 C226 C202 0.7(2) 3_655 . . 3_655 ?
C209 C225 C226 C202 159.2(6) 3_655 . . 3_655 ?
C224 C225 C226 C202 5.4(4) . . . 3_655 ?
C208 C225 C226 C202 148.6(4) . . . 3_655 ?
C206 C225 C226 C202 49.9(5) 3_655 . . 3_655 ?
C208 C225 C226 C202 145.6(5) 3_655 . . 3_655 ?
C201 C225 C226 C227 -47(10) 3_655 . . . ?
C205 C225 C226 C227 -3.1(5) 3_655 . . . ?
C209 C225 C226 C227 155.4(2) 3_655 . . . ?
C224 C225 C226 C227 1.7 . . . . ?
C208 C225 C226 C227 144.8 . . . . ?
C206 C225 C226 C227 46.1(8) 3_655 . . . ?
C208 C225 C226 C227 141.78(6) 3_655 . . . ?
C201 C225 C226 C209 158(10) 3_655 . . 3_655 ?
C205 C225 C226 C209 -158.5(7) 3_655 . . 3_655 ?
C224 C225 C226 C209 -153.8(2) . . . 3_655 ?
C208 C225 C226 C209 -10.6(2) . . . 3_655 ?
C206 C225 C226 C209 -109.4(11) 3_655 . . 3_655 ?
C208 C225 C226 C209 -13.66(18) 3_655 . . 3_655 ?
C201 C225 C226 C210 170(10) 3_655 . . . ?
C205 C225 C226 C210 -146.2(5) 3_655 . . . ?
C209 C225 C226 C210 12.3(2) 3_655 . . . ?
C224 C225 C226 C210 -141.5 . . . . ?
C208 C225 C226 C210 1.7 . . . . ?
C206 C225 C226 C210 -97.1(8) 3_655 . . . ?
C208 C225 C226 C210 -1.37(6) 3_655 . . . ?
C201 C225 C226 C212 -86(10) 3_655 . . 3_655 ?
C205 C225 C226 C212 -42.5(3) 3_655 . . 3_655 ?
C209 C225 C226 C212 116.0(9) 3_655 . . 3_655 ?
C224 C225 C226 C212 -37.8(7) . . . 3_655 ?
C208 C225 C226 C212 105.4(7) . . . 3_655 ?
C206 C225 C226 C212 6.7(4) 3_655 . . 3_655 ?
C208 C225 C226 C212 102.4(8) 3_655 . . 3_655 ?
C201 C225 C226 C210 173(10) 3_655 . . 3_655 ?
C205 C225 C226 C210 -143.5(5) 3_655 . . 3_655 ?
C209 C225 C226 C210 14.99(19) 3_655 . . 3_655 ?
C224 C225 C226 C210 -138.8 . . . 3_655 ?
C208 C225 C226 C210 4.4 . . . 3_655 ?
C206 C225 C226 C210 -94.4(9) 3_655 . . 3_655 ?
C208 C225 C226 C210 1.3 3_655 . . 3_655 ?
C210 C210 C226 C201 32(4) 3_655 . . 3_655 ?
C211 C210 C226 C201 154(4) 3_655 . . 3_655 ?
C209 C210 C226 C201 -8(4) 3_655 . . 3_655 ?
C211 C210 C226 C201 144(4) . . . 3_655 ?
C209 C210 C226 C201 3(4) . . . 3_655 ?
C226 C210 C226 C201 32(4) 3_655 . . 3_655 ?
C210 C210 C226 C202 -111.2(3) 3_655 . . 3_655 ?
C211 C210 C226 C202 10.37(19) 3_655 . . 3_655 ?
C209 C210 C226 C202 -151.5(4) 3_655 . . 3_655 ?
C211 C210 C226 C202 0.4(3) . . . 3_655 ?
C209 C210 C226 C202 -140.8(3) . . . 3_655 ?
C226 C210 C226 C202 -111.2(3) 3_655 . . 3_655 ?
C210 C210 C226 C227 -115.3 3_655 . . . ?
C211 C210 C226 C227 6.28(17) 3_655 . . . ?
C209 C210 C226 C227 -155.54(15) 3_655 . . . ?
C211 C210 C226 C227 -3.7 . . . . ?
C209 C210 C226 C227 -144.9 . . . . ?
C226 C210 C226 C227 -115.3 3_655 . . . ?
C210 C210 C226 C209 40.27(14) 3_655 . . 3_655 ?
C211 C210 C226 C209 161.8(3) 3_655 . . 3_655 ?
C211 C210 C226 C209 151.82(15) . . . 3_655 ?
C209 C210 C226 C209 10.67(15) . . . 3_655 ?
C226 C210 C226 C209 40.27(15) 3_655 . . 3_655 ?
C210 C210 C226 C225 28.0 3_655 . . . ?
C211 C210 C226 C225 149.58(16) 3_655 . . . ?
C209 C210 C226 C225 -12.24(15) 3_655 . . . ?
C211 C210 C226 C225 139.6 . . . . ?
C209 C210 C226 C225 -1.6 . . . . ?
C226 C210 C226 C225 28.0 3_655 . . . ?
C210 C210 C226 C212 -121.06(12) 3_655 . . 3_655 ?
C211 C210 C226 C212 0.5 3_655 . . 3_655 ?
C209 C210 C226 C212 -161.3(3) 3_655 . . 3_655 ?
C211 C210 C226 C212 -9.51(12) . . . 3_655 ?
C209 C210 C226 C212 -150.65(12) . . . 3_655 ?
C226 C210 C226 C212 -121.05(12) 3_655 . . 3_655 ?
C211 C210 C226 C210 121.56(17) 3_655 . . 3_655 ?
C209 C210 C226 C210 -40.27(14) 3_655 . . 3_655 ?
C211 C210 C226 C210 111.5 . . . 3_655 ?
C209 C210 C226 C210 -29.6 . . . 3_655 ?
C226 C210 C226 C210 0.0 3_655 . . 3_655 ?
C201 C226 C227 C202 7(4) 3_655 . . 3_655 ?
C209 C226 C227 C202 91.1(14) 3_655 . . 3_655 ?
C225 C226 C227 C202 21(2) . . . 3_655 ?
C210 C226 C227 C202 161(2) . . . 3_655 ?
C212 C226 C227 C202 170(2) 3_655 . . 3_655 ?
C210 C226 C227 C202 155(2) 3_655 . . 3_655 ?
C201 C226 C227 C212 -163(3) 3_655 . . 3_655 ?
C202 C226 C227 C212 -170(2) 3_655 . . 3_655 ?
C209 C226 C227 C212 -78.9(11) 3_655 . . 3_655 ?
C225 C226 C227 C212 -149.0(3) . . . 3_655 ?
C210 C226 C227 C212 -8.9(3) . . . 3_655 ?
C210 C226 C227 C212 -14.75(16) 3_655 . . 3_655 ?
C201 C226 C227 C245 -16(3) 3_655 . . . ?
C202 C226 C227 C245 -23(2) 3_655 . . . ?
C209 C226 C227 C245 68.1(8) 3_655 . . . ?
C225 C226 C227 C245 -1.9 . . . . ?
C210 C226 C227 C245 138.2 . . . . ?
C212 C226 C227 C245 147.1(3) 3_655 . . . ?
C210 C226 C227 C245 132.32(10) 3_655 . . . ?
C201 C226 C227 C203 -18(3) 3_655 . . 3_655 ?
C202 C226 C227 C203 -24.9(16) 3_655 . . 3_655 ?
C209 C226 C227 C203 66.2(5) 3_655 . . 3_655 ?
C225 C226 C227 C203 -3.8(4) . . . 3_655 ?
C210 C226 C227 C203 136.2(4) . . . 3_655 ?
C212 C226 C227 C203 145.1(6) 3_655 . . 3_655 ?
C210 C226 C227 C203 130.4(5) 3_655 . . 3_655 ?
C201 C226 C227 C228 -151(3) 3_655 . . . ?
C202 C226 C227 C228 -158(2) 3_655 . . . ?
C209 C226 C227 C228 -67.4(8) 3_655 . . . ?
C225 C226 C227 C228 -137.4 . . . . ?
C210 C226 C227 C228 2.7 . . . . ?
C212 C226 C227 C228 11.6(3) 3_655 . . . ?
C210 C226 C227 C228 -3.16(10) 3_655 . . . ?
C202 C226 C227 C201 -7(4) 3_655 . . 3_655 ?
C209 C226 C227 C201 84(3) 3_655 . . 3_655 ?
C225 C226 C227 C201 14(3) . . . 3_655 ?
C210 C226 C227 C201 154(3) . . . 3_655 ?
C212 C226 C227 C201 163(3) 3_655 . . 3_655 ?
C210 C226 C227 C201 148(3) 3_655 . . 3_655 ?
C202 C227 C228 C213 69(3) 3_655 . . 3_655 ?
C212 C227 C228 C213 139(2) 3_655 . . 3_655 ?
C226 C227 C228 C213 116.1(17) . . . 3_655 ?
C245 C227 C228 C213 -25.4(17) . . . 3_655 ?
C203 C227 C228 C213 -24.5(14) 3_655 . . 3_655 ?
C201 C227 C228 C213 95(3) 3_655 . . 3_655 ?
C202 C227 C228 C212 -70(4) 3_655 . . 3_655 ?
C226 C227 C228 C212 -22.8(7) . . . 3_655 ?
C245 C227 C228 C212 -164.3(7) . . . 3_655 ?
C203 C227 C228 C212 -163.5(10) 3_655 . . 3_655 ?
C201 C227 C228 C212 -44(3) 3_655 . . 3_655 ?
C202 C227 C228 C229 -49(4) 3_655 . . . ?
C212 C227 C228 C229 21.0(7) 3_655 . . . ?
C226 C227 C228 C229 -1.8 . . . . ?
C245 C227 C228 C229 -143.3 . . . . ?
C203 C227 C228 C229 -142.5(3) 3_655 . . . ?
C201 C227 C228 C229 -23(3) 3_655 . . . ?
C202 C227 C228 C247 94(4) 3_655 . . . ?
C212 C227 C228 C247 164.3(7) 3_655 . . . ?
C226 C227 C228 C247 141.5 . . . . ?
C245 C227 C228 C247 0.0 . . . . ?
C203 C227 C228 C247 0.8(3) 3_655 . . . ?
C201 C227 C228 C247 120(3) 3_655 . . . ?
C202 C227 C228 C214 91(4) 3_655 . . 3_655 ?
C212 C227 C228 C214 160.7(10) 3_655 . . 3_655 ?
C226 C227 C228 C214 137.9(3) . . . 3_655 ?
C245 C227 C228 C214 -3.6(3) . . . 3_655 ?
C203 C227 C228 C214 -2.73(12) 3_655 . . 3_655 ?
C201 C227 C228 C214 117(3) 3_655 . . 3_655 ?
C212 C227 C228 C202 70(4) 3_655 . . 3_655 ?
C226 C227 C228 C202 47(4) . . . 3_655 ?
C245 C227 C228 C202 -94(4) . . . 3_655 ?
C203 C227 C228 C202 -94(3) 3_655 . . 3_655 ?
C201 C227 C228 C202 26(4) 3_655 . . 3_655 ?
C202 C227 C228 C230 -13(4) 3_655 . . 3_655 ?
C212 C227 C228 C230 56.6(8) 3_655 . . 3_655 ?
C226 C227 C228 C230 33.75(15) . . . 3_655 ?
C245 C227 C228 C230 -107.75(15) . . . 3_655 ?
C203 C227 C228 C230 -106.9(2) 3_655 . . 3_655 ?
C201 C227 C228 C230 13(3) 3_655 . . 3_655 ?
C202 C227 C228 C211 -54(4) 3_655 . . 3_655 ?
C212 C227 C228 C211 16.0(6) 3_655 . . 3_655 ?
C226 C227 C228 C211 -6.78(13) . . . 3_655 ?
C245 C227 C228 C211 -148.29(13) . . . 3_655 ?
C203 C227 C228 C211 -147.4(5) 3_655 . . 3_655 ?
C201 C227 C228 C211 -28(3) 3_655 . . 3_655 ?
C213 C228 C229 C229 -81.8(3) 3_655 . . 3_655 ?
C212 C228 C229 C229 86.8(3) 3_655 . . 3_655 ?
C247 C228 C229 C229 -65.4 . . . 3_655 ?
C227 C228 C229 C229 71.9 . . . 3_655 ?
C214 C228 C229 C229 -62.86(13) 3_655 . . 3_655 ?
C202 C228 C229 C229 69.27(16) 3_655 . . 3_655 ?
C230 C228 C229 C229 -75.48(18) 3_655 . . 3_655 ?
C211 C228 C229 C229 79.74(17) 3_655 . . 3_655 ?
C213 C228 C229 C230 -6.35(13) 3_655 . . 3_655 ?
C212 C228 C229 C230 162.3(4) 3_655 . . 3_655 ?
C247 C228 C229 C230 10.09(19) . . . 3_655 ?
C227 C228 C229 C230 147.38(19) . . . 3_655 ?
C214 C228 C229 C230 12.62(5) 3_655 . . 3_655 ?
C202 C228 C229 C230 144.7(3) 3_655 . . 3_655 ?
C211 C228 C229 C230 155.2(4) 3_655 . . 3_655 ?
C213 C228 C229 C211 -161.6(5) 3_655 . . 3_655 ?
C212 C228 C229 C211 7.04(9) 3_655 . . 3_655 ?
C247 C228 C229 C211 -145.14(18) . . . 3_655 ?
C227 C228 C229 C211 -7.84(18) . . . 3_655 ?
C214 C228 C229 C211 -142.6(3) 3_655 . . 3_655 ?
C202 C228 C229 C211 -10.48(12) 3_655 . . 3_655 ?
C230 C228 C229 C211 -155.2(4) 3_655 . . 3_655 ?
C212 C228 C229 C213 168.6(6) 3_655 . . 3_655 ?
C247 C228 C229 C213 16.4(3) . . . 3_655 ?
C227 C228 C229 C213 153.7(3) . . . 3_655 ?
C214 C228 C229 C213 18.97(18) 3_655 . . 3_655 ?
C202 C228 C229 C213 151.1(5) 3_655 . . 3_655 ?
C230 C228 C229 C213 6.35(13) 3_655 . . 3_655 ?
C211 C228 C229 C213 161.6(5) 3_655 . . 3_655 ?
C213 C228 C229 C212 -168.6(6) 3_655 . . 3_655 ?
C247 C228 C229 C212 -152.2(3) . . . 3_655 ?
C227 C228 C229 C212 -14.9(3) . . . 3_655 ?
C214 C228 C229 C212 -149.6(4) 3_655 . . 3_655 ?
C202 C228 C229 C212 -17.52(17) 3_655 . . 3_655 ?
C230 C228 C229 C212 -162.3(4) 3_655 . . 3_655 ?
C211 C228 C229 C212 -7.04(10) 3_655 . . 3_655 ?
C213 C228 C229 C230 -15.0(3) 3_655 . . . ?
C212 C228 C229 C230 153.7(3) 3_655 . . . ?
C247 C228 C229 C230 1.5 . . . . ?
C227 C228 C229 C230 138.8 . . . . ?
C214 C228 C229 C230 4.01(14) 3_655 . . . ?
C202 C228 C229 C230 136.14(16) 3_655 . . . ?
C230 C228 C229 C230 -8.60(19) 3_655 . . . ?
C211 C228 C229 C230 146.62(18) 3_655 . . . ?
C213 C228 C229 C211 -152.2(3) 3_655 . . . ?
C212 C228 C229 C211 16.4(3) 3_655 . . . ?
C247 C228 C229 C211 -135.8 . . . . ?
C227 C228 C229 C211 1.5 . . . . ?
C214 C228 C229 C211 -133.23(14) 3_655 . . . ?
C202 C228 C229 C211 -1.10(16) 3_655 . . . ?
C230 C228 C229 C211 -145.84(18) 3_655 . . . ?
C211 C228 C229 C211 9.38(18) 3_655 . . . ?
C211 C211 C229 C229 180(12) 3_655 . . 3_655 ?
C210 C211 C229 C229 -148.9(3) 3_655 . . 3_655 ?
C210 C211 C229 C229 -159.1 . . . 3_655 ?
C212 C211 C229 C229 -14.9 . . . 3_655 ?
C228 C211 C229 C229 -13.67(6) 3_655 . . 3_655 ?
C212 C211 C229 C229 -166.00(9) 3_655 . . 3_655 ?
C211 C211 C229 C230 -157.6(2) 3_655 . . 3_655 ?
C210 C211 C229 C230 -126.45(19) 3_655 . . 3_655 ?
C229 C211 C229 C230 22.4(2) 3_655 . . 3_655 ?
C210 C211 C229 C230 -136.7(2) . . . 3_655 ?
C212 C211 C229 C230 7.5(2) . . . 3_655 ?
C228 C211 C229 C230 8.76(16) 3_655 . . 3_655 ?
C212 C211 C229 C230 -143.57(14) 3_655 . . 3_655 ?
C210 C211 C229 C211 31.1(3) 3_655 . . 3_655 ?
C229 C211 C229 C211 180(12) 3_655 . . 3_655 ?
C210 C211 C229 C211 20.9 . . . 3_655 ?
C212 C211 C229 C211 165.1 . . . 3_655 ?
C228 C211 C229 C211 166.34(6) 3_655 . . 3_655 ?
C212 C211 C229 C211 14.01(9) 3_655 . . 3_655 ?
C211 C211 C229 C228 -23.3 3_655 . . . ?
C210 C211 C229 C228 7.9(3) 3_655 . . . ?
C229 C211 C229 C228 156.7 3_655 . . . ?
C210 C211 C229 C228 -2.4 . . . . ?
C212 C211 C229 C228 141.8 . . . . ?
C228 C211 C229 C228 143.07(6) 3_655 . . . ?
C212 C211 C229 C228 -9.26(9) 3_655 . . . ?
C211 C211 C229 C213 -47.3(5) 3_655 . . 3_655 ?
C210 C211 C229 C213 -16.1(2) 3_655 . . 3_655 ?
C229 C211 C229 C213 132.7(5) 3_655 . . 3_655 ?
C210 C211 C229 C213 -26.4(5) . . . 3_655 ?
C212 C211 C229 C213 117.8(5) . . . 3_655 ?
C228 C211 C229 C213 119.1(4) 3_655 . . 3_655 ?
C212 C211 C229 C213 -33.3(4) 3_655 . . 3_655 ?
C211 C211 C229 C212 -14.01(9) 3_655 . . 3_655 ?
C210 C211 C229 C212 17.1(3) 3_655 . . 3_655 ?
C229 C211 C229 C212 166.00(9) 3_655 . . 3_655 ?
C210 C211 C229 C212 6.90(9) . . . 3_655 ?
C212 C211 C229 C212 151.08(9) . . . 3_655 ?
C228 C211 C229 C212 152.3 3_655 . . 3_655 ?
C211 C211 C229 C230 -164.9 3_655 . . . ?
C210 C211 C229 C230 -133.8(3) 3_655 . . . ?
C229 C211 C229 C230 15.1 3_655 . . . ?
C210 C211 C229 C230 -144.0 . . . . ?
C212 C211 C229 C230 0.1 . . . . ?
C228 C211 C229 C230 1.39(6) 3_655 . . . ?
C212 C211 C229 C230 -150.94(9) 3_655 . . . ?
C229 C229 C230 C230 -180(10) 3_655 . . 3_655 ?
C211 C229 C230 C230 156.9(2) 3_655 . . 3_655 ?
C228 C229 C230 C230 22.8 . . . 3_655 ?
C213 C229 C230 C230 15.37(10) 3_655 . . 3_655 ?
C212 C229 C230 C230 51.2(5) 3_655 . . 3_655 ?
C211 C229 C230 C230 164.9 . . . 3_655 ?
C230 C229 C230 C229 180(10) 3_655 . . 3_655 ?
C211 C229 C230 C229 -23.2(2) 3_655 . . 3_655 ?
C228 C229 C230 C229 -157.2 . . . 3_655 ?
C213 C229 C230 C229 -164.65(10) 3_655 . . 3_655 ?
C212 C229 C230 C229 -128.8(5) 3_655 . . 3_655 ?
C211 C229 C230 C229 -15.1 . . . 3_655 ?
C229 C229 C230 C231 147.2(4) 3_655 . . 3_655 ?
C230 C229 C230 C231 -32.8(4) 3_655 . . 3_655 ?
C211 C229 C230 C231 124.1(2) 3_655 . . 3_655 ?
C228 C229 C230 C231 -10.0(4) . . . 3_655 ?
C213 C229 C230 C231 -17.4(3) 3_655 . . 3_655 ?
C212 C229 C230 C231 18.4(3) 3_655 . . 3_655 ?
C211 C229 C230 C231 132.1(4) . . . 3_655 ?
C229 C229 C230 C231 157.9 3_655 . . . ?
C230 C229 C230 C231 -22.1 3_655 . . . ?
C211 C229 C230 C231 134.7(2) 3_655 . . . ?
C228 C229 C230 C231 0.6 . . . . ?
C213 C229 C230 C231 -6.76(10) 3_655 . . . ?
C212 C229 C230 C231 29.0(5) 3_655 . . . ?
C211 C229 C230 C231 142.8 . . . . ?
C229 C229 C230 C213 15.4 3_655 . . . ?
C230 C229 C230 C213 -164.6 3_655 . . . ?
C211 C229 C230 C213 -7.7(2) 3_655 . . . ?
C228 C229 C230 C213 -141.8 . . . . ?
C213 C229 C230 C213 -149.20(10) 3_655 . . . ?
C212 C229 C230 C213 -113.4(5) 3_655 . . . ?
C211 C229 C230 C213 0.3 . . . . ?
C229 C229 C230 C228 13.70(6) 3_655 . . 3_655 ?
C230 C229 C230 C228 -166.32(6) 3_655 . . 3_655 ?
C211 C229 C230 C228 -9.46(16) 3_655 . . 3_655 ?
C228 C229 C230 C228 -143.55(6) . . . 3_655 ?
C213 C229 C230 C228 -150.9 3_655 . . 3_655 ?
C212 C229 C230 C228 -115.1(5) 3_655 . . 3_655 ?
C211 C229 C230 C228 -1.41(6) . . . 3_655 ?
C229 C229 C230 C213 164.65(10) 3_655 . . 3_655 ?
C230 C229 C230 C213 -15.37(10) 3_655 . . 3_655 ?
C211 C229 C230 C213 141.49(13) 3_655 . . 3_655 ?
C228 C229 C230 C213 7.40(10) . . . 3_655 ?
C212 C229 C230 C213 35.8(4) 3_655 . . 3_655 ?
C211 C229 C230 C213 149.54(10) . . . 3_655 ?
C228 C213 C230 C230 -42.1(3) 3_655 . . 3_655 ?
C247 C213 C230 C230 106.1(3) 3_655 . . 3_655 ?
C214 C213 C230 C230 106.2 . . . 3_655 ?
C229 C213 C230 C230 -49.57(17) 3_655 . . 3_655 ?
C212 C213 C230 C230 -37.3 . . . 3_655 ?
C248 C213 C230 C230 114.02(15) 3_655 . . 3_655 ?
C228 C213 C230 C229 7.46(9) 3_655 . . 3_655 ?
C247 C213 C230 C229 155.6(4) 3_655 . . 3_655 ?
C214 C213 C230 C229 155.77(17) . . . 3_655 ?
C212 C213 C230 C229 12.32(17) . . . 3_655 ?
C248 C213 C230 C229 163.6(3) 3_655 . . 3_655 ?
C230 C213 C230 C229 49.57(17) 3_655 . . 3_655 ?
C228 C213 C230 C231 -155.5(4) 3_655 . . 3_655 ?
C247 C213 C230 C231 -7.36(10) 3_655 . . 3_655 ?
C214 C213 C230 C231 -7.24(18) . . . 3_655 ?
C229 C213 C230 C231 -163.0(3) 3_655 . . 3_655 ?
C212 C213 C230 C231 -150.69(18) . . . 3_655 ?
C248 C213 C230 C231 0.58(5) 3_655 . . 3_655 ?
C230 C213 C230 C231 -113.4(2) 3_655 . . 3_655 ?
C228 C213 C230 C231 -147.4(3) 3_655 . . . ?
C247 C213 C230 C231 0.8(3) 3_655 . . . ?
C214 C213 C230 C231 0.9 . . . . ?
C229 C213 C230 C231 -154.86(17) 3_655 . . . ?
C212 C213 C230 C231 -142.5 . . . . ?
C248 C213 C230 C231 8.74(13) 3_655 . . . ?
C230 C213 C230 C231 -105.3 3_655 . . . ?
C228 C213 C230 C229 -5.5(3) 3_655 . . . ?
C247 C213 C230 C229 142.7(3) 3_655 . . . ?
C214 C213 C230 C229 142.8 . . . . ?
C229 C213 C230 C229 -12.97(17) 3_655 . . . ?
C212 C213 C230 C229 -0.7 . . . . ?
C248 C213 C230 C229 150.62(13) 3_655 . . . ?
C230 C213 C230 C229 36.6 3_655 . . . ?
C247 C213 C230 C228 148.2(5) 3_655 . . 3_655 ?
C214 C213 C230 C228 148.3(3) . . . 3_655 ?
C229 C213 C230 C228 -7.46(9) 3_655 . . 3_655 ?
C212 C213 C230 C228 4.9(3) . . . 3_655 ?
C248 C213 C230 C228 156.1(4) 3_655 . . 3_655 ?
C230 C213 C230 C228 42.1(3) 3_655 . . 3_655 ?
C228 C213 C230 C213 -42.1(3) 3_655 . . 3_655 ?
C247 C213 C230 C213 106.0(3) 3_655 . . 3_655 ?
C214 C213 C230 C213 106.2 . . . 3_655 ?
C229 C213 C230 C213 -49.61(17) 3_655 . . 3_655 ?
C212 C213 C230 C213 -37.3 . . . 3_655 ?
C248 C213 C230 C213 113.98(13) 3_655 . . 3_655 ?
C230 C213 C230 C213 0.0 3_655 . . 3_655 ?
C230 C230 C231 C231 180.0(8) 3_655 . . 3_655 ?
C229 C230 C231 C231 -112.3(12) 3_655 . . 3_655 ?
C229 C230 C231 C231 -160.6 . . . 3_655 ?
C213 C230 C231 C231 -22.3 . . . 3_655 ?
C228 C230 C231 C231 -36.3(3) 3_655 . . 3_655 ?
C213 C230 C231 C231 -165.49(8) 3_655 . . 3_655 ?
C230 C230 C231 C232 -96.5(14) 3_655 . . 3_655 ?
C229 C230 C231 C232 -28.8(6) 3_655 . . 3_655 ?
C231 C230 C231 C232 83.5(14) 3_655 . . 3_655 ?
C229 C230 C231 C232 -77.1(14) . . . 3_655 ?
C213 C230 C231 C232 61.2(14) . . . 3_655 ?
C228 C230 C231 C232 47.2(12) 3_655 . . 3_655 ?
C213 C230 C231 C232 -82.0(14) 3_655 . . 3_655 ?
C229 C230 C231 C230 67.8(12) 3_655 . . 3_655 ?
C231 C230 C231 C230 -180.0(8) 3_655 . . 3_655 ?
C229 C230 C231 C230 19.4 . . . 3_655 ?
C213 C230 C231 C230 157.7 . . . 3_655 ?
C228 C230 C231 C230 143.7(3) 3_655 . . 3_655 ?
C213 C230 C231 C230 14.53(8) 3_655 . . 3_655 ?
C230 C230 C231 C248 -22.0 3_655 . . . ?
C229 C230 C231 C248 45.7(12) 3_655 . . . ?
C231 C230 C231 C248 158.0 3_655 . . . ?
C229 C230 C231 C248 -2.6 . . . . ?
C213 C230 C231 C248 135.7 . . . . ?
C228 C230 C231 C248 121.7(3) 3_655 . . . ?
C213 C230 C231 C248 -7.50(8) 3_655 . . . ?
C230 C230 C231 C232 -159.1 3_655 . . . ?
C229 C230 C231 C232 -91.3(12) 3_655 . . . ?
C231 C230 C231 C232 21.0 3_655 . . . ?
C229 C230 C231 C232 -139.6 . . . . ?
C213 C230 C231 C232 -1.4 . . . . ?
C228 C230 C231 C232 -15.3(3) 3_655 . . . ?
C213 C230 C231 C232 -144.54(8) 3_655 . . . ?
C230 C230 C231 C248 -165.95(9) 3_655 . . 3_655 ?
C229 C230 C231 C248 -98.2(11) 3_655 . . 3_655 ?
C231 C230 C231 C248 14.07(9) 3_655 . . 3_655 ?
C229 C230 C231 C248 -146.53(8) . . . 3_655 ?
C213 C230 C231 C248 -8.27(8) . . . 3_655 ?
C228 C230 C231 C248 -22.23(18) 3_655 . . 3_655 ?
C213 C230 C231 C248 -151.4 3_655 . . 3_655 ?
C232 C231 C232 C231 180(10) 3_655 . . 3_655 ?
C230 C231 C232 C231 -36.8(4) 3_655 . . 3_655 ?
C230 C231 C232 C231 -24.7 . . . 3_655 ?
C248 C231 C232 C231 -167.2 . . . 3_655 ?
C248 C231 C232 C231 -14.18(11) 3_655 . . 3_655 ?
C231 C231 C232 C248 14.18(11) 3_655 . . 3_655 ?
C232 C231 C232 C248 -165.82(11) 3_655 . . 3_655 ?
C230 C231 C232 C248 -22.6(2) 3_655 . . 3_655 ?
C230 C231 C232 C248 -10.48(11) . . . 3_655 ?
C248 C231 C232 C248 -152.98(11) . . . 3_655 ?
C231 C231 C232 C232 180(10) 3_655 . . 3_655 ?
C230 C231 C232 C232 143.2(4) 3_655 . . 3_655 ?
C230 C231 C232 C232 155.3 . . . 3_655 ?
C248 C231 C232 C232 12.8 . . . 3_655 ?
C248 C231 C232 C232 165.82(11) 3_655 . . 3_655 ?
C231 C231 C232 C249 54.4(8) 3_655 . . 3_655 ?
C232 C231 C232 C249 -125.6(8) 3_655 . . 3_655 ?
C230 C231 C232 C249 17.6(5) 3_655 . . 3_655 ?
C230 C231 C232 C249 29.7(8) . . . 3_655 ?
C248 C231 C232 C249 -112.8(8) . . . 3_655 ?
C248 C231 C232 C249 40.2(7) 3_655 . . 3_655 ?
C231 C231 C232 C250 164.80(14) 3_655 . . 3_655 ?
C232 C231 C232 C250 -15.20(14) 3_655 . . 3_655 ?
C230 C231 C232 C250 128.0(2) 3_655 . . 3_655 ?
C230 C231 C232 C250 140.14(14) . . . 3_655 ?
C248 C231 C232 C250 -2.36(15) . . . 3_655 ?
C248 C231 C232 C250 150.6 3_655 . . 3_655 ?
C231 C231 C232 C233 26.1 3_655 . . . ?
C232 C231 C232 C233 -153.9 3_655 . . . ?
C230 C231 C232 C233 -10.7(4) 3_655 . . . ?
C230 C231 C232 C233 1.4 . . . . ?
C248 C231 C232 C233 -141.1 . . . . ?
C248 C231 C232 C233 11.90(11) 3_655 . . . ?
C231 C231 C232 C250 168.2 3_655 . . . ?
C232 C231 C232 C250 -11.8 3_655 . . . ?
C230 C231 C232 C250 131.4(4) 3_655 . . . ?
C230 C231 C232 C250 143.5 . . . . ?
C248 C231 C232 C250 1.0 . . . . ?
C248 C231 C232 C250 154.00(11) 3_655 . . . ?
C231 C232 C233 C248 -12.78(16) 3_655 . . 3_655 ?
C232 C232 C233 C248 -90.8(4) 3_655 . . 3_655 ?
C249 C232 C233 C248 -179.3(7) 3_655 . . 3_655 ?
C250 C232 C233 C248 -165.9(6) 3_655 . . 3_655 ?
C231 C232 C233 C248 -21.5(4) . . . 3_655 ?
C250 C232 C233 C248 -159.6(4) . . . 3_655 ?
C231 C232 C233 C249 166.5(6) 3_655 . . 3_655 ?
C248 C232 C233 C249 179.3(7) 3_655 . . 3_655 ?
C232 C232 C233 C249 88.5(4) 3_655 . . 3_655 ?
C250 C232 C233 C249 13.36(15) 3_655 . . 3_655 ?
C231 C232 C233 C249 157.8(4) . . . 3_655 ?
C250 C232 C233 C249 19.7(4) . . . 3_655 ?
C231 C232 C233 C214 7.8(2) 3_655 . . . ?
C248 C232 C233 C214 20.6(4) 3_655 . . . ?
C232 C232 C233 C214 -70.2 3_655 . . . ?
C249 C232 C233 C214 -158.7(4) 3_655 . . . ?
C250 C232 C233 C214 -145.3(2) 3_655 . . . ?
C231 C232 C233 C214 -0.9 . . . . ?
C250 C232 C233 C214 -139.0 . . . . ?
C231 C232 C233 C234 146.3(2) 3_655 . . . ?
C248 C232 C233 C234 159.1(4) 3_655 . . . ?
C232 C232 C233 C234 68.2 3_655 . . . ?
C249 C232 C233 C234 -20.2(4) 3_655 . . . ?
C250 C232 C233 C234 -6.9(2) 3_655 . . . ?
C231 C232 C233 C234 137.6 . . . . ?
C250 C232 C233 C234 -0.5 . . . . ?
C231 C232 C233 C247 7.97(7) 3_655 . . 3_655 ?
C248 C232 C233 C247 20.7(2) 3_655 . . 3_655 ?
C232 C232 C233 C247 -70.08(15) 3_655 . . 3_655 ?
C249 C232 C233 C247 -158.5(5) 3_655 . . 3_655 ?
C250 C232 C233 C247 -145.2(4) 3_655 . . 3_655 ?
C231 C232 C233 C247 -0.75(15) . . . 3_655 ?
C250 C232 C233 C247 -138.83(15) . . . 3_655 ?
C231 C232 C233 C259 146.5(4) 3_655 . . 3_655 ?
C248 C232 C233 C259 159.3(5) 3_655 . . 3_655 ?
C232 C232 C233 C259 68.45(18) 3_655 . . 3_655 ?
C249 C232 C233 C259 -20.0(2) 3_655 . . 3_655 ?
C250 C232 C233 C259 -6.66(6) 3_655 . . 3_655 ?
C231 C232 C233 C259 137.77(17) . . . 3_655 ?
C250 C232 C233 C259 -0.30(17) . . . 3_655 ?
C247 C214 C233 C248 22.9(11) 3_655 . . 3_655 ?
C213 C214 C233 C248 21.7(7) . . . 3_655 ?
C246 C214 C233 C248 166.2(11) 3_655 . . 3_655 ?
C215 C214 C233 C248 164.6(7) . . . 3_655 ?
C228 C214 C233 C248 38.8(6) 3_655 . . 3_655 ?
C247 C214 C233 C249 -109(4) 3_655 . . 3_655 ?
C248 C214 C233 C249 -132(3) 3_655 . . 3_655 ?
C213 C214 C233 C249 -110(2) . . . 3_655 ?
C246 C214 C233 C249 35(2) 3_655 . . 3_655 ?
C215 C214 C233 C249 33(2) . . . 3_655 ?
C228 C214 C233 C249 -93(2) 3_655 . . 3_655 ?
C247 C214 C233 C232 1.6(18) 3_655 . . . ?
C248 C214 C233 C232 -21.4(7) 3_655 . . . ?
C213 C214 C233 C232 0.3 . . . . ?
C246 C214 C233 C232 144.8(4) 3_655 . . . ?
C215 C214 C233 C232 143.2 . . . . ?
C228 C214 C233 C232 17.4 3_655 . . . ?
C247 C214 C233 C234 -141.1(18) 3_655 . . . ?
C248 C214 C233 C234 -164.0(7) 3_655 . . . ?
C213 C214 C233 C234 -142.3 . . . . ?
C246 C214 C233 C234 2.2(4) 3_655 . . . ?
C215 C214 C233 C234 0.6 . . . . ?
C228 C214 C233 C234 -125.2 3_655 . . . ?
C248 C214 C233 C247 -22.9(11) 3_655 . . 3_655 ?
C213 C214 C233 C247 -1.3(18) . . . 3_655 ?
C246 C214 C233 C247 143(2) 3_655 . . 3_655 ?
C215 C214 C233 C247 141.7(18) . . . 3_655 ?
C228 C214 C233 C247 15.8(17) 3_655 . . 3_655 ?
C247 C214 C233 C259 -140(2) 3_655 . . 3_655 ?
C248 C214 C233 C259 -162.8(11) 3_655 . . 3_655 ?
C213 C214 C233 C259 -141.1(4) . . . 3_655 ?
C246 C214 C233 C259 3.43(11) 3_655 . . 3_655 ?
C215 C214 C233 C259 1.8(4) . . . 3_655 ?
C228 C214 C233 C259 -124.0(4) 3_655 . . 3_655 ?
C248 C233 C234 C259 100(8) 3_655 . . 3_655 ?
C249 C233 C234 C259 -18(5) 3_655 . . 3_655 ?
C232 C233 C234 C259 5(5) . . . 3_655 ?
C214 C233 C234 C259 148(5) . . . 3_655 ?
C247 C233 C234 C259 145(6) 3_655 . . 3_655 ?
C248 C233 C234 C249 118(3) 3_655 . . 3_655 ?
C232 C233 C234 C249 23.6(8) . . . 3_655 ?
C214 C233 C234 C249 166.1(8) . . . 3_655 ?
C247 C233 C234 C249 163.2(11) 3_655 . . 3_655 ?
C259 C233 C234 C249 18(5) 3_655 . . 3_655 ?
C248 C233 C234 C235 94(3) 3_655 . . . ?
C249 C233 C234 C235 -23.8(8) 3_655 . . . ?
C232 C233 C234 C235 -0.3 . . . . ?
C214 C233 C234 C235 142.3 . . . . ?
C247 C233 C234 C235 139.3(4) 3_655 . . . ?
C259 C233 C234 C235 -5(5) 3_655 . . . ?
C248 C233 C234 C258 -51(2) 3_655 . . 3_655 ?
C249 C233 C234 C258 -169.2(12) 3_655 . . 3_655 ?
C232 C233 C234 C258 -145.7(4) . . . 3_655 ?
C214 C233 C234 C258 -3.1(4) . . . 3_655 ?
C247 C233 C234 C258 -6.05(8) 3_655 . . 3_655 ?
C259 C233 C234 C258 -151(6) 3_655 . . 3_655 ?
C248 C233 C234 C216 -49(3) 3_655 . . . ?
C249 C233 C234 C216 -167.0(8) 3_655 . . . ?
C232 C233 C234 C216 -143.4 . . . . ?
C214 C233 C234 C216 -0.8 . . . . ?
C247 C233 C234 C216 -3.8(4) 3_655 . . . ?
C259 C233 C234 C216 -149(5) 3_655 . . . ?
C248 C233 C234 C260 75(3) 3_655 . . 3_655 ?
C249 C233 C234 C260 -43.5(8) 3_655 . . 3_655 ?
C232 C233 C234 C260 -20.0 . . . 3_655 ?
C214 C233 C234 C260 122.6 . . . 3_655 ?
C247 C233 C234 C260 119.6(4) 3_655 . . 3_655 ?
C259 C233 C234 C260 -25(5) 3_655 . . 3_655 ?
C258 C216 C234 C259 141(9) 3_655 . . 3_655 ?
C257 C216 C234 C259 -29.1(18) 3_655 . . 3_655 ?
C217 C216 C234 C259 -29(2) . . . 3_655 ?
C215 C216 C234 C259 -172(2) . . . 3_655 ?
C246 C216 C234 C259 -174(3) 3_655 . . 3_655 ?
C258 C216 C234 C249 -57(6) 3_655 . . 3_655 ?
C257 C216 C234 C249 132.5(12) 3_655 . . 3_655 ?
C217 C216 C234 C249 132.5(7) . . . 3_655 ?
C215 C216 C234 C249 -10.5(7) . . . 3_655 ?
C246 C216 C234 C249 -12.1(4) 3_655 . . 3_655 ?
C259 C216 C234 C249 162(3) 3_655 . . 3_655 ?
C258 C216 C234 C235 170(7) 3_655 . . . ?
C257 C216 C234 C235 -0.6(4) 3_655 . . . ?
C217 C216 C234 C235 -0.6 . . . . ?
C215 C216 C234 C235 -143.6 . . . . ?
C246 C216 C234 C235 -145.3(4) 3_655 . . . ?
C259 C216 C234 C235 29(2) 3_655 . . . ?
C257 C216 C234 C258 -170(7) 3_655 . . 3_655 ?
C217 C216 C234 C258 -170(7) . . . 3_655 ?
C215 C216 C234 C258 47(7) . . . 3_655 ?
C246 C216 C234 C258 45(6) 3_655 . . 3_655 ?
C259 C216 C234 C258 -141(9) 3_655 . . 3_655 ?
C258 C216 C234 C233 -46(7) 3_655 . . . ?
C257 C216 C234 C233 143.8(4) 3_655 . . . ?
C217 C216 C234 C233 143.8 . . . . ?
C215 C216 C234 C233 0.8 . . . . ?
C246 C216 C234 C233 -0.8(4) 3_655 . . . ?
C259 C216 C234 C233 173(2) 3_655 . . . ?
C258 C216 C234 C260 164(7) 3_655 . . 3_655 ?
C257 C216 C234 C260 -6.28(14) 3_655 . . 3_655 ?
C217 C216 C234 C260 -6.3(4) . . . 3_655 ?
C215 C216 C234 C260 -149.3(4) . . . 3_655 ?
C246 C216 C234 C260 -151.0(7) 3_655 . . 3_655 ?
C259 C216 C234 C260 22.8(19) 3_655 . . 3_655 ?
C259 C234 C235 C260 29.7(6) 3_655 . . 3_655 ?
C249 C234 C235 C260 -165.2(10) 3_655 . . 3_655 ?
C258 C234 C235 C260 -12.6(3) 3_655 . . 3_655 ?
C233 C234 C235 C260 -152.2(7) . . . 3_655 ?
C216 C234 C235 C260 -13.3(7) . . . 3_655 ?
C249 C234 C235 C259 165.1(16) 3_655 . . 3_655 ?
C258 C234 C235 C259 -42.3(8) 3_655 . . 3_655 ?
C233 C234 C235 C259 178.2(13) . . . 3_655 ?
C216 C234 C235 C259 -42.9(13) . . . 3_655 ?
C260 C234 C235 C259 -29.7(6) 3_655 . . 3_655 ?
C259 C234 C235 C252 131.9(7) 3_655 . . 3_655 ?
C249 C234 C235 C252 -63.0(9) 3_655 . . 3_655 ?
C258 C234 C235 C252 89.64(19) 3_655 . . 3_655 ?
C233 C234 C235 C252 -49.9(6) . . . 3_655 ?
C216 C234 C235 C252 89.0(6) . . . 3_655 ?
C260 C234 C235 C252 102.28(10) 3_655 . . 3_655 ?
C259 C234 C235 C236 44.9(13) 3_655 . . . ?
C249 C234 C235 C236 -149.9(3) 3_655 . . . ?
C258 C234 C235 C236 2.7(4) 3_655 . . . ?
C233 C234 C235 C236 -136.9 . . . . ?
C216 C234 C235 C236 2.0 . . . . ?
C260 C234 C235 C236 15.3(7) 3_655 . . . ?
C259 C234 C235 C251 -178.0(13) 3_655 . . . ?
C249 C234 C235 C251 -12.9(3) 3_655 . . . ?
C258 C234 C235 C251 139.7(4) 3_655 . . . ?
C233 C234 C235 C251 0.2 . . . . ?
C216 C234 C235 C251 139.1 . . . . ?
C260 C234 C235 C251 152.4(7) 3_655 . . . ?
C259 C234 C235 C249 -165.1(16) 3_655 . . 3_655 ?
C258 C234 C235 C249 152.6(8) 3_655 . . 3_655 ?
C233 C234 C235 C249 13.1(3) . . . 3_655 ?
C216 C234 C235 C249 152.0(3) . . . 3_655 ?
C260 C234 C235 C249 165.2(10) 3_655 . . 3_655 ?
C259 C234 C235 C251 176.6(14) 3_655 . . 3_655 ?
C249 C234 C235 C251 -18.3(2) 3_655 . . 3_655 ?
C258 C234 C235 C251 134.3(6) 3_655 . . 3_655 ?
C233 C234 C235 C251 -5.22(13) . . . 3_655 ?
C216 C234 C235 C251 133.67(13) . . . 3_655 ?
C260 C234 C235 C251 147.0(8) 3_655 . . 3_655 ?
C259 C235 C236 C260 -31.46(6) 3_655 . . 3_655 ?
C252 C235 C236 C260 168.3(8) 3_655 . . 3_655 ?
C234 C235 C236 C260 -38.5(5) . . . 3_655 ?
C251 C235 C236 C260 -179.1(5) . . . 3_655 ?
C249 C235 C236 C260 -79.2(4) 3_655 . . 3_655 ?
C251 C235 C236 C260 -176.5(6) 3_655 . . 3_655 ?
C260 C235 C236 C256 30.28(8) 3_655 . . 3_655 ?
C259 C235 C236 C256 -1.19(10) 3_655 . . 3_655 ?
C252 C235 C236 C256 -161.4(8) 3_655 . . 3_655 ?
C234 C235 C236 C256 -8.2(5) . . . 3_655 ?
C251 C235 C236 C256 -148.8(5) . . . 3_655 ?
C249 C235 C236 C256 -48.9(4) 3_655 . . 3_655 ?
C251 C235 C236 C256 -146.2(5) 3_655 . . 3_655 ?
C260 C235 C236 C237 35.7(5) 3_655 . . . ?
C259 C235 C236 C237 4.2(5) 3_655 . . . ?
C252 C235 C236 C237 -156.0(3) 3_655 . . . ?
C234 C235 C236 C237 -2.8 . . . . ?
C251 C235 C236 C237 -143.4 . . . . ?
C249 C235 C236 C237 -43.5(8) 3_655 . . . ?
C251 C235 C236 C237 -140.78(6) 3_655 . . . ?
C260 C235 C236 C252 -168.3(8) 3_655 . . 3_655 ?
C259 C235 C236 C252 160.2(7) 3_655 . . 3_655 ?
C234 C235 C236 C252 153.2(3) . . . 3_655 ?
C251 C235 C236 C252 12.6(3) . . . 3_655 ?
C249 C235 C236 C252 112.5(11) 3_655 . . 3_655 ?
C251 C235 C236 C252 15.2(2) 3_655 . . 3_655 ?
C260 C235 C236 C253 179.8(5) 3_655 . . . ?
C259 C235 C236 C253 148.3(5) 3_655 . . . ?
C252 C235 C236 C253 -11.9(3) 3_655 . . . ?
C234 C235 C236 C253 141.3 . . . . ?
C251 C235 C236 C253 0.7 . . . . ?
C249 C235 C236 C253 100.6(8) 3_655 . . . ?
C251 C235 C236 C253 3.30(6) 3_655 . . . ?
C260 C235 C236 C255 73.6(4) 3_655 . . 3_655 ?
C259 C235 C236 C255 42.1(5) 3_655 . . 3_655 ?
C252 C235 C236 C255 -118.1(11) 3_655 . . 3_655 ?
C234 C235 C236 C255 35.1(9) . . . 3_655 ?
C251 C235 C236 C255 -105.5(9) . . . 3_655 ?
C249 C235 C236 C255 -5.7(4) 3_655 . . 3_655 ?
C251 C235 C236 C255 -102.9(9) 3_655 . . 3_655 ?
C260 C235 C236 C253 176.9(6) 3_655 . . 3_655 ?
C259 C235 C236 C253 145.4(5) 3_655 . . 3_655 ?
C252 C235 C236 C253 -14.9(2) 3_655 . . 3_655 ?
C234 C235 C236 C253 138.38(6) . . . 3_655 ?
C251 C235 C236 C253 -2.23(6) . . . 3_655 ?
C249 C235 C236 C253 97.6(9) 3_655 . . 3_655 ?
C251 C235 C236 C253 0.4 3_655 . . 3_655 ?
C260 C235 C236 C254 152.2(3) 3_655 . . 3_655 ?
C259 C235 C236 C254 120.8(3) 3_655 . . 3_655 ?
C252 C235 C236 C254 -39.5(4) 3_655 . . 3_655 ?
C234 C235 C236 C254 113.76(17) . . . 3_655 ?
C251 C235 C236 C254 -26.84(17) . . . 3_655 ?
C249 C235 C236 C254 73.0(7) 3_655 . . 3_655 ?
C251 C235 C236 C254 -24.2(2) 3_655 . . 3_655 ?
C260 C236 C237 C256 -15.3(11) 3_655 . . 3_655 ?
C252 C236 C237 C256 -96.7(7) 3_655 . . 3_655 ?
C235 C236 C237 C256 -28.6(17) . . . 3_655 ?
C253 C236 C237 C256 -169.2(17) . . . 3_655 ?
C255 C236 C237 C256 -179(32) 3_655 . . 3_655 ?
C253 C236 C237 C256 -163.5(18) 3_655 . . 3_655 ?
C254 C236 C237 C256 -173.3(19) 3_655 . . 3_655 ?
C260 C236 C237 C255 164.2(9) 3_655 . . 3_655 ?
C256 C236 C237 C255 179(32) 3_655 . . 3_655 ?
C252 C236 C237 C255 82.8(13) 3_655 . . 3_655 ?
C235 C236 C237 C255 150.9(3) . . . 3_655 ?
C253 C236 C237 C255 10.3(3) . . . 3_655 ?
C253 C236 C237 C255 15.9(2) 3_655 . . 3_655 ?
C254 C236 C237 C255 6.15(18) 3_655 . . 3_655 ?
C260 C236 C237 C238 151.3(6) 3_655 . . . ?
C256 C236 C237 C238 166.6(17) 3_655 . . . ?
C252 C236 C237 C238 69.9(10) 3_655 . . . ?
C235 C236 C237 C238 138.0 . . . . ?
C253 C236 C237 C238 -2.6 . . . . ?
C255 C236 C237 C238 -12.9(3) 3_655 . . . ?
C253 C236 C237 C238 3.06(12) 3_655 . . . ?
C254 C236 C237 C238 -6.74(15) 3_655 . . . ?
C260 C236 C237 C217 15.3(6) 3_655 . . . ?
C256 C236 C237 C217 30.6(17) 3_655 . . . ?
C252 C236 C237 C217 -66.1(10) 3_655 . . . ?
C235 C236 C237 C217 2.0 . . . . ?
C253 C236 C237 C217 -138.7 . . . . ?
C255 C236 C237 C217 -148.9(3) 3_655 . . . ?
C253 C236 C237 C217 -132.99(12) 3_655 . . . ?
C254 C236 C237 C217 -142.78(15) 3_655 . . . ?
C260 C236 C237 C257 15.3(3) 3_655 . . 3_655 ?
C256 C236 C237 C257 30.6(13) 3_655 . . 3_655 ?
C252 C236 C237 C257 -66.1(7) 3_655 . . 3_655 ?
C235 C236 C237 C257 2.0(4) . . . 3_655 ?
C253 C236 C237 C257 -138.7(4) . . . 3_655 ?
C255 C236 C237 C257 -148.9(7) 3_655 . . 3_655 ?
C253 C236 C237 C257 -133.0(5) 3_655 . . 3_655 ?
C254 C236 C237 C257 -142.8(5) 3_655 . . 3_655 ?
C256 C236 C237 C260 15.3(11) 3_655 . . 3_655 ?
C252 C236 C237 C260 -81.4(4) 3_655 . . 3_655 ?
C235 C236 C237 C260 -13.3(6) . . . 3_655 ?
C253 C236 C237 C260 -153.9(6) . . . 3_655 ?
C255 C236 C237 C260 -164.2(9) 3_655 . . 3_655 ?
C253 C236 C237 C260 -148.2(7) 3_655 . . 3_655 ?
C254 C236 C237 C260 -158.0(8) 3_655 . . 3_655 ?
C257 C217 C237 C256 -161(100) 3_655 . . 3_655 ?
C243 C217 C237 C256 162(2) 3_655 . . 3_655 ?
C216 C217 C237 C256 21(2) . . . 3_655 ?
C218 C217 C237 C256 164(2) . . . 3_655 ?
C258 C217 C237 C256 20.2(17) 3_655 . . 3_655 ?
C257 C217 C237 C255 46(65) 3_655 . . 3_655 ?
C243 C217 C237 C255 9.5(3) 3_655 . . 3_655 ?
C216 C217 C237 C255 -132.2(7) . . . 3_655 ?
C218 C217 C237 C255 11.3(7) . . . 3_655 ?
C258 C217 C237 C255 -132.8(11) 3_655 . . 3_655 ?
C256 C217 C237 C255 -153(3) 3_655 . . 3_655 ?
C257 C217 C237 C236 178(100) 3_655 . . . ?
C243 C217 C237 C236 141.1(4) 3_655 . . . ?
C216 C217 C237 C236 -0.6 . . . . ?
C218 C217 C237 C236 142.9 . . . . ?
C258 C217 C237 C236 -1.1(4) 3_655 . . . ?
C256 C217 C237 C236 -21(2) 3_655 . . . ?
C257 C217 C237 C238 36(66) 3_655 . . . ?
C243 C217 C237 C238 -0.5(4) 3_655 . . . ?
C216 C217 C237 C238 -142.2 . . . . ?
C218 C217 C237 C238 1.2 . . . . ?
C258 C217 C237 C238 -142.8(4) 3_655 . . . ?
C256 C217 C237 C238 -163(2) 3_655 . . . ?
C243 C217 C237 C257 -37(66) 3_655 . . 3_655 ?
C216 C217 C237 C257 -178(100) . . . 3_655 ?
C218 C217 C237 C257 -35(66) . . . 3_655 ?
C258 C217 C237 C257 -179(100) 3_655 . . 3_655 ?
C256 C217 C237 C257 161(100) 3_655 . . 3_655 ?
C257 C217 C237 C260 -175(100) 3_655 . . 3_655 ?
C243 C217 C237 C260 148.3(8) 3_655 . . 3_655 ?
C216 C217 C237 C260 6.6(4) . . . 3_655 ?
C218 C217 C237 C260 150.1(4) . . . 3_655 ?
C258 C217 C237 C260 6.01(9) 3_655 . . 3_655 ?
C256 C217 C237 C260 -14.2(17) 3_655 . . 3_655 ?
C242 C219 C238 C241 -61(3) 3_655 . . 3_655 ?
C220 C219 C238 C241 -24.4(10) . . . 3_655 ?
C218 C219 C238 C241 -167.3(10) . . . 3_655 ?
C243 C219 C238 C241 -165.7(14) 3_655 . . 3_655 ?
C223 C219 C238 C241 -47.0(10) 3_655 . . 3_655 ?
C242 C219 C238 C255 90.7(5) 3_655 . . 3_655 ?
C241 C219 C238 C255 152(2) 3_655 . . 3_655 ?
C220 C219 C238 C255 127.8(15) . . . 3_655 ?
C218 C219 C238 C255 -15.1(15) . . . 3_655 ?
C243 C219 C238 C255 -13.5(11) 3_655 . . 3_655 ?
C223 C219 C238 C255 105.2(15) 3_655 . . 3_655 ?
C242 C219 C238 C239 -34.9(16) 3_655 . . . ?
C241 C219 C238 C239 26.5(10) 3_655 . . . ?
C220 C219 C238 C239 2.1 . . . . ?
C218 C219 C238 C239 -140.8 . . . . ?
C243 C219 C238 C239 -139.1(4) 3_655 . . . ?
C223 C219 C238 C239 -20.4 3_655 . . . ?
C242 C219 C238 C237 106.4(16) 3_655 . . . ?
C241 C219 C238 C237 167.9(10) 3_655 . . . ?
C220 C219 C238 C237 143.4 . . . . ?
C218 C219 C238 C237 0.6 . . . . ?
C243 C219 C238 C237 2.2(4) 3_655 . . . ?
C223 C219 C238 C237 120.9 3_655 . . . ?
C241 C219 C238 C242 61(3) 3_655 . . 3_655 ?
C220 C219 C238 C242 37.0(16) . . . 3_655 ?
C218 C219 C238 C242 -105.8(16) . . . 3_655 ?
C243 C219 C238 C242 -104.2(12) 3_655 . . 3_655 ?
C223 C219 C238 C242 14.5(16) 3_655 . . 3_655 ?
C242 C219 C238 C256 103.6(13) 3_655 . . 3_655 ?
C241 C219 C238 C256 165.1(13) 3_655 . . 3_655 ?
C220 C219 C238 C256 140.6(3) . . . 3_655 ?
C218 C219 C238 C256 -2.2(3) . . . 3_655 ?
C243 C219 C238 C256 -0.61(12) 3_655 . . 3_655 ?
C223 C219 C238 C256 118.1(3) 3_655 . . 3_655 ?
C242 C219 C238 C240 -41.7(17) 3_655 . . 3_655 ?
C241 C219 C238 C240 19.8(8) 3_655 . . 3_655 ?
C220 C219 C238 C240 -4.64(16) . . . 3_655 ?
C218 C219 C238 C240 -147.51(16) . . . 3_655 ?
C243 C219 C238 C240 -145.9(5) 3_655 . . 3_655 ?
C223 C219 C238 C240 -27.17(17) 3_655 . . 3_655 ?
C242 C219 C238 C254 7.8(13) 3_655 . . 3_655 ?
C241 C219 C238 C254 69.2(13) 3_655 . . 3_655 ?
C220 C219 C238 C254 44.8(3) . . . 3_655 ?
C218 C219 C238 C254 -98.1(3) . . . 3_655 ?
C243 C219 C238 C254 -96.45(13) 3_655 . . 3_655 ?
C223 C219 C238 C254 22.3(3) 3_655 . . 3_655 ?
C256 C237 C238 C241 -94.1(6) 3_655 . . 3_655 ?
C255 C237 C238 C241 -152(3) 3_655 . . 3_655 ?
C236 C237 C238 C241 -126.4(18) . . . 3_655 ?
C217 C237 C238 C241 15.1(18) . . . 3_655 ?
C257 C237 C238 C241 15.3(14) 3_655 . . 3_655 ?
C260 C237 C238 C241 -103.9(17) 3_655 . . 3_655 ?
C256 C237 C238 C255 58(3) 3_655 . . 3_655 ?
C236 C237 C238 C255 25.2(9) . . . 3_655 ?
C217 C237 C238 C255 166.7(9) . . . 3_655 ?
C257 C237 C238 C255 166.9(12) 3_655 . . 3_655 ?
C260 C237 C238 C255 47.8(9) 3_655 . . 3_655 ?
C256 C237 C238 C239 33.5(19) 3_655 . . . ?
C255 C237 C238 C239 -24.1(9) 3_655 . . . ?
C236 C237 C238 C239 1.2 . . . . ?
C217 C237 C238 C239 142.7 . . . . ?
C257 C237 C238 C239 142.9(4) 3_655 . . . ?
C260 C237 C238 C239 23.7 3_655 . . . ?
C256 C237 C238 C219 -110.3(19) 3_655 . . . ?
C255 C237 C238 C219 -167.8(9) 3_655 . . . ?
C236 C237 C238 C219 -142.6 . . . . ?
C217 C237 C238 C219 -1.1 . . . . ?
C257 C237 C238 C219 -0.9(4) 3_655 . . . ?
C260 C237 C238 C219 -120.0 3_655 . . . ?
C256 C237 C238 C242 -106.3(16) 3_655 . . 3_655 ?
C255 C237 C238 C242 -163.8(12) 3_655 . . 3_655 ?
C236 C237 C238 C242 -138.6(3) . . . 3_655 ?
C217 C237 C238 C242 2.9(3) . . . 3_655 ?
C257 C237 C238 C242 3.07(12) 3_655 . . 3_655 ?
C260 C237 C238 C242 -116.1(3) 3_655 . . 3_655 ?
C255 C237 C238 C256 -58(3) 3_655 . . 3_655 ?
C236 C237 C238 C256 -32.3(19) . . . 3_655 ?
C217 C237 C238 C256 109.2(19) . . . 3_655 ?
C257 C237 C238 C256 109.4(16) 3_655 . . 3_655 ?
C260 C237 C238 C256 -9.8(19) 3_655 . . 3_655 ?
C256 C237 C238 C240 -4.1(18) 3_655 . . 3_655 ?
C255 C237 C238 C240 -61.7(11) 3_655 . . 3_655 ?
C236 C237 C238 C240 -36.4(2) . . . 3_655 ?
C217 C237 C238 C240 105.0(2) . . . 3_655 ?
C257 C237 C238 C240 105.25(19) 3_655 . . 3_655 ?
C260 C237 C238 C240 -13.90(17) 3_655 . . 3_655 ?
C256 C237 C238 C254 39(2) 3_655 . . 3_655 ?
C255 C237 C238 C254 -18.1(7) 3_655 . . 3_655 ?
C236 C237 C238 C254 7.12(16) . . . 3_655 ?
C217 C237 C238 C254 148.61(16) . . . 3_655 ?
C257 C237 C238 C254 148.8(5) 3_655 . . 3_655 ?
C260 C237 C238 C254 29.7(2) 3_655 . . 3_655 ?
C241 C238 C239 C239 82.2(3) 3_655 . . 3_655 ?
C255 C238 C239 C239 -89.6(3) 3_655 . . 3_655 ?
C219 C238 C239 C239 64.0 . . . 3_655 ?
C237 C238 C239 C239 -73.0 . . . 3_655 ?
C242 C238 C239 C239 61.39(14) 3_655 . . 3_655 ?
C256 C238 C239 C239 -71.25(14) 3_655 . . 3_655 ?
C240 C238 C239 C239 74.8(2) 3_655 . . 3_655 ?
C254 C238 C239 C239 -82.5(2) 3_655 . . 3_655 ?
C241 C238 C239 C254 164.7(6) 3_655 . . 3_655 ?
C255 C238 C239 C254 -7.08(10) 3_655 . . 3_655 ?
C219 C238 C239 C254 146.5(2) . . . 3_655 ?
C237 C238 C239 C254 9.5(2) . . . 3_655 ?
C242 C238 C239 C254 143.9(3) 3_655 . . 3_655 ?
C256 C238 C239 C254 11.26(7) 3_655 . . 3_655 ?
C240 C238 C239 C254 157.3(4) 3_655 . . 3_655 ?
C241 C238 C239 C240 7.47(15) 3_655 . . 3_655 ?
C255 C238 C239 C240 -164.4(5) 3_655 . . 3_655 ?
C219 C238 C239 C240 -10.7(2) . . . 3_655 ?
C237 C238 C239 C240 -147.8(2) . . . 3_655 ?
C242 C238 C239 C240 -13.36(6) 3_655 . . 3_655 ?
C256 C238 C239 C240 -146.0(3) 3_655 . . 3_655 ?
C254 C238 C239 C240 -157.3(4) 3_655 . . 3_655 ?
C241 C238 C239 C240 16.1(3) 3_655 . . . ?
C255 C238 C239 C240 -155.7(3) 3_655 . . . ?
C219 C238 C239 C240 -2.1 . . . . ?
C237 C238 C239 C240 -139.2 . . . . ?
C242 C238 C239 C240 -4.76(14) 3_655 . . . ?
C256 C238 C239 C240 -137.40(15) 3_655 . . . ?
C240 C238 C239 C240 8.6(2) 3_655 . . . ?
C254 C238 C239 C240 -148.7(2) 3_655 . . . ?
C241 C238 C239 C255 171.8(7) 3_655 . . 3_655 ?
C219 C238 C239 C255 153.6(3) . . . 3_655 ?
C237 C238 C239 C255 16.6(3) . . . 3_655 ?
C242 C238 C239 C255 151.0(4) 3_655 . . 3_655 ?
C256 C238 C239 C255 18.35(17) 3_655 . . 3_655 ?
C240 C238 C239 C255 164.4(5) 3_655 . . 3_655 ?
C254 C238 C239 C255 7.08(10) 3_655 . . 3_655 ?
C241 C238 C239 C254 154.7(3) 3_655 . . . ?
C255 C238 C239 C254 -17.1(3) 3_655 . . . ?
C219 C238 C239 C254 136.5 . . . . ?
C237 C238 C239 C254 -0.5 . . . . ?
C242 C238 C239 C254 133.90(14) 3_655 . . . ?
C256 C238 C239 C254 1.25(15) 3_655 . . . ?
C240 C238 C239 C254 147.3(2) 3_655 . . . ?
C254 C238 C239 C254 -10.0(2) 3_655 . . . ?
C255 C238 C239 C241 -171.8(7) 3_655 . . 3_655 ?
C219 C238 C239 C241 -18.2(3) . . . 3_655 ?
C237 C238 C239 C241 -155.2(3) . . . 3_655 ?
C242 C238 C239 C241 -20.8(2) 3_655 . . 3_655 ?
C256 C238 C239 C241 -153.5(5) 3_655 . . 3_655 ?
C240 C238 C239 C241 -7.47(15) 3_655 . . 3_655 ?
C254 C238 C239 C241 -164.7(6) 3_655 . . 3_655 ?
C221 C221 C240 C240 180(2) 3_655 . . 3_655 ?
C222 C221 C240 C240 94.4(15) 3_655 . . 3_655 ?
C222 C221 C240 C240 159.0 . . . 3_655 ?
C220 C221 C240 C240 20.9 . . . 3_655 ?
C220 C221 C240 C240 166.11(9) 3_655 . . 3_655 ?
C221 C221 C240 C239 116.4(13) 3_655 . . 3_655 ?
C222 C221 C240 C239 30.8(7) 3_655 . . 3_655 ?
C240 C221 C240 C239 -63.6(13) 3_655 . . 3_655 ?
C222 C221 C240 C239 95.4(13) . . . 3_655 ?
C220 C221 C240 C239 -42.7(13) . . . 3_655 ?
C220 C221 C240 C239 102.5(12) 3_655 . . 3_655 ?
C222 C221 C240 C221 -85.6(15) 3_655 . . 3_655 ?
C240 C221 C240 C221 180(2) 3_655 . . 3_655 ?
C222 C221 C240 C221 -21.0 . . . 3_655 ?
C220 C221 C240 C221 -159.1 . . . 3_655 ?
C220 C221 C240 C221 -13.89(9) 3_655 . . 3_655 ?
C221 C221 C240 C239 160.2 3_655 . . . ?
C222 C221 C240 C239 74.6(15) 3_655 . . . ?
C240 C221 C240 C239 -19.8 3_655 . . . ?
C222 C221 C240 C239 139.1 . . . . ?
C220 C221 C240 C239 1.0 . . . . ?
C220 C221 C240 C239 146.27(9) 3_655 . . . ?
C221 C221 C240 C241 21.4 3_655 . . . ?
C222 C221 C240 C241 -64.2(15) 3_655 . . . ?
C240 C221 C240 C241 -158.6 3_655 . . . ?
C222 C221 C240 C241 0.4 . . . . ?
C220 C221 C240 C241 -137.7 . . . . ?
C220 C221 C240 C241 7.52(9) 3_655 . . . ?
C221 C221 C240 C238 36.8(3) 3_655 . . 3_655 ?
C222 C221 C240 C238 -48.7(13) 3_655 . . 3_655 ?
C240 C221 C240 C238 -143.2(3) 3_655 . . 3_655 ?
C222 C221 C240 C238 15.8(3) . . . 3_655 ?
C220 C221 C240 C238 -122.3(3) . . . 3_655 ?
C220 C221 C240 C238 23.0(2) 3_655 . . 3_655 ?
C239 C239 C240 C240 180(11) 3_655 . . 3_655 ?
C254 C239 C240 C240 -156.6(3) 3_655 . . 3_655 ?
C238 C239 C240 C240 -21.8 . . . 3_655 ?
C255 C239 C240 C240 -46.9(6) 3_655 . . 3_655 ?
C254 C239 C240 C240 -165.4 . . . 3_655 ?
C241 C239 C240 C240 -14.13(10) 3_655 . . 3_655 ?
C254 C239 C240 C239 23.4(3) 3_655 . . 3_655 ?
C240 C239 C240 C239 -180(11) 3_655 . . 3_655 ?
C238 C239 C240 C239 158.2 . . . 3_655 ?
C255 C239 C240 C239 133.1(6) 3_655 . . 3_655 ?
C254 C239 C240 C239 14.6 . . . 3_655 ?
C241 C239 C240 C239 165.88(10) 3_655 . . 3_655 ?
C239 C239 C240 C221 -148.0(4) 3_655 . . 3_655 ?
C254 C239 C240 C221 -124.58(19) 3_655 . . 3_655 ?
C240 C239 C240 C221 32.0(4) 3_655 . . 3_655 ?
C238 C239 C240 C221 10.1(4) . . . 3_655 ?
C255 C239 C240 C221 -14.9(3) 3_655 . . 3_655 ?
C254 C239 C240 C221 -133.4(4) . . . 3_655 ?
C241 C239 C240 C221 17.9(3) 3_655 . . 3_655 ?
C239 C239 C240 C221 -157.6 3_655 . . . ?
C254 C239 C240 C221 -134.2(3) 3_655 . . . ?
C240 C239 C240 C221 22.4 3_655 . . . ?
C238 C239 C240 C221 0.5 . . . . ?
C255 C239 C240 C221 -24.5(6) 3_655 . . . ?
C254 C239 C240 C221 -143.0 . . . . ?
C241 C239 C240 C221 8.25(10) 3_655 . . . ?
C239 C239 C240 C241 -14.5 3_655 . . . ?
C254 C239 C240 C241 8.9(3) 3_655 . . . ?
C240 C239 C240 C241 165.5 3_655 . . . ?
C238 C239 C240 C241 143.6 . . . . ?
C255 C239 C240 C241 118.6(6) 3_655 . . . ?
C254 C239 C240 C241 0.0 . . . . ?
C241 C239 C240 C241 151.34(10) 3_655 . . . ?
C239 C239 C240 C238 -13.51(8) 3_655 . . 3_655 ?
C254 C239 C240 C238 9.9(2) 3_655 . . 3_655 ?
C240 C239 C240 C238 166.50(8) 3_655 . . 3_655 ?
C238 C239 C240 C238 144.66(8) . . . 3_655 ?
C255 C239 C240 C238 119.6(5) 3_655 . . 3_655 ?
C254 C239 C240 C238 1.08(7) . . . 3_655 ?
C241 C239 C240 C238 152.4 3_655 . . 3_655 ?
C240 C240 C241 C238 38.9(2) 3_655 . . 3_655 ?
C239 C240 C241 C238 -8.31(8) 3_655 . . 3_655 ?
C221 C240 C241 C238 153.2(4) 3_655 . . 3_655 ?
C221 C240 C241 C238 146.2(3) . . . 3_655 ?
C239 C240 C241 C238 3.1(3) . . . 3_655 ?
C240 C240 C241 C219 -105.7(3) 3_655 . . 3_655 ?
C239 C240 C241 C219 -152.9(5) 3_655 . . 3_655 ?
C221 C240 C241 C219 8.62(11) 3_655 . . 3_655 ?
C221 C240 C241 C219 1.5(3) . . . 3_655 ?
C239 C240 C241 C219 -141.6(3) . . . 3_655 ?
C238 C240 C241 C219 -144.6(5) 3_655 . . 3_655 ?
C240 C240 C241 C242 -106.7 3_655 . . . ?
C239 C240 C241 C242 -153.90(18) 3_655 . . . ?
C221 C240 C241 C242 7.64(19) 3_655 . . . ?
C221 C240 C241 C242 0.6 . . . . ?
C239 C240 C241 C242 -142.5 . . . . ?
C238 C240 C241 C242 -145.6(3) 3_655 . . . ?
C240 C240 C241 C239 47.19(17) 3_655 . . 3_655 ?
C221 C240 C241 C239 161.5(4) 3_655 . . 3_655 ?
C221 C240 C241 C239 154.48(18) . . . 3_655 ?
C239 C240 C241 C239 11.38(18) . . . 3_655 ?
C238 C240 C241 C239 8.31(8) 3_655 . . 3_655 ?
C240 C240 C241 C255 35.6 3_655 . . . ?
C239 C240 C241 C255 -11.56(18) 3_655 . . . ?
C221 C240 C241 C255 149.99(19) 3_655 . . . ?
C221 C240 C241 C255 142.9 . . . . ?
C239 C240 C241 C255 -0.2 . . . . ?
C238 C240 C241 C255 -3.3(3) 3_655 . . . ?
C240 C240 C241 C220 -115.20(15) 3_655 . . 3_655 ?
C239 C240 C241 C220 -162.4(3) 3_655 . . 3_655 ?
C221 C240 C241 C220 -0.84(6) 3_655 . . 3_655 ?
C221 C240 C241 C220 -7.91(13) . . . 3_655 ?
C239 C240 C241 C220 -151.01(14) . . . 3_655 ?
C238 C240 C241 C220 -154.1(4) 3_655 . . 3_655 ?
C238 C241 C242 C219 30.2(8) 3_655 . . 3_655 ?
C239 C241 C242 C219 124.9(12) 3_655 . . 3_655 ?
C240 C241 C242 C219 175.5(16) . . . 3_655 ?
C255 C241 C242 C219 40.3(16) . . . 3_655 ?
C220 C241 C242 C219 -172.0(19) 3_655 . . 3_655 ?
C238 C241 C242 C220 -157.8(11) 3_655 . . 3_655 ?
C219 C241 C242 C220 172.0(19) 3_655 . . 3_655 ?
C239 C241 C242 C220 -63.1(8) 3_655 . . 3_655 ?
C240 C241 C242 C220 -12.5(3) . . . 3_655 ?
C255 C241 C242 C220 -147.7(3) . . . 3_655 ?
C238 C241 C242 C218 -4.1(4) 3_655 . . 3_655 ?
C219 C241 C242 C218 -34.2(12) 3_655 . . 3_655 ?
C239 C241 C242 C218 90.67(9) 3_655 . . 3_655 ?
C240 C241 C242 C218 141.2(4) . . . 3_655 ?
C255 C241 C242 C218 6.1(4) . . . 3_655 ?
C220 C241 C242 C218 153.8(7) 3_655 . . 3_655 ?
C238 C241 C242 C223 -145.1(8) 3_655 . . . ?
C219 C241 C242 C223 -175.2(16) 3_655 . . . ?
C239 C241 C242 C223 -50.3(5) 3_655 . . . ?
C240 C241 C242 C223 0.2 . . . . ?
C255 C241 C242 C223 -134.9 . . . . ?
C220 C241 C242 C223 12.8(3) 3_655 . . . ?
C238 C241 C242 C243 -6.2(8) 3_655 . . . ?
C219 C241 C242 C243 -36.4(16) 3_655 . . . ?
C239 C241 C242 C243 88.5(5) 3_655 . . . ?
C240 C241 C242 C243 139.1 . . . . ?
C255 C241 C242 C243 4.0 . . . . ?
C220 C241 C242 C243 151.6(3) 3_655 . . . ?
C219 C241 C242 C238 -30.2(8) 3_655 . . 3_655 ?
C239 C241 C242 C238 94.7(4) 3_655 . . 3_655 ?
C240 C241 C242 C238 145.3(8) . . . 3_655 ?
C255 C241 C242 C238 10.2(8) . . . 3_655 ?
C220 C241 C242 C238 157.8(11) 3_655 . . 3_655 ?
C206 C223 C242 C219 94(4) 3_655 . . 3_655 ?
C220 C223 C242 C219 -28.3(6) 3_655 . . 3_655 ?
C222 C223 C242 C219 -8.1(13) . . . 3_655 ?
C224 C223 C242 C219 135.9(13) . . . 3_655 ?
C205 C223 C242 C219 134.0(17) 3_655 . . 3_655 ?
C206 C223 C242 C220 122(3) 3_655 . . 3_655 ?
C222 C223 C242 C220 20.2(7) . . . 3_655 ?
C224 C223 C242 C220 164.2(7) . . . 3_655 ?
C205 C223 C242 C220 162.3(11) 3_655 . . 3_655 ?
C219 C223 C242 C220 28.3(6) 3_655 . . 3_655 ?
C206 C223 C242 C241 100(3) 3_655 . . . ?
C220 C223 C242 C241 -22.1(7) 3_655 . . . ?
C222 C223 C242 C241 -1.9 . . . . ?
C224 C223 C242 C241 142.1 . . . . ?
C205 C223 C242 C241 140.1(4) 3_655 . . . ?
C219 C223 C242 C241 6.1(13) 3_655 . . . ?
C206 C223 C242 C218 -43(2) 3_655 . . 3_655 ?
C220 C223 C242 C218 -165.6(11) 3_655 . . 3_655 ?
C222 C223 C242 C218 -145.4(4) . . . 3_655 ?
C224 C223 C242 C218 -1.4(4) . . . 3_655 ?
C205 C223 C242 C218 -3.33(13) 3_655 . . 3_655 ?
C219 C223 C242 C218 -137.3(17) 3_655 . . 3_655 ?
C206 C223 C242 C243 -42(3) 3_655 . . . ?
C220 C223 C242 C243 -164.4(7) 3_655 . . . ?
C222 C223 C242 C243 -144.2 . . . . ?
C224 C223 C242 C243 -0.2 . . . . ?
C205 C223 C242 C243 -2.1(4) 3_655 . . . ?
C219 C223 C242 C243 -136.1(13) 3_655 . . . ?
C206 C223 C242 C238 81(3) 3_655 . . 3_655 ?
C220 C223 C242 C238 -40.8(7) 3_655 . . 3_655 ?
C222 C223 C242 C238 -20.6 . . . 3_655 ?
C224 C223 C242 C238 123.4 . . . 3_655 ?
C205 C223 C242 C238 121.4(4) 3_655 . . 3_655 ?
C219 C223 C242 C238 -12.6(13) 3_655 . . 3_655 ?
C219 C242 C243 C218 50(7) 3_655 . . 3_655 ?
C220 C242 C243 C218 -161(9) 3_655 . . 3_655 ?
C241 C242 C243 C218 68(8) . . . 3_655 ?
C223 C242 C243 C218 -147(8) . . . 3_655 ?
C238 C242 C243 C218 66(8) 3_655 . . 3_655 ?
C219 C242 C243 C204 -165(2) 3_655 . . 3_655 ?
C220 C242 C243 C204 -16.2(3) 3_655 . . 3_655 ?
C241 C242 C243 C204 -146.8(4) . . . 3_655 ?
C218 C242 C243 C204 145(9) 3_655 . . 3_655 ?
C223 C242 C243 C204 -1.6(4) . . . 3_655 ?
C238 C242 C243 C204 -149.0(7) 3_655 . . 3_655 ?
C219 C242 C243 C257 -19.9(17) 3_655 . . . ?
C220 C242 C243 C257 129.0(7) 3_655 . . . ?
C241 C242 C243 C257 -1.6 . . . . ?
C218 C242 C243 C257 -70(8) 3_655 . . . ?
C223 C242 C243 C257 143.6 . . . . ?
C238 C242 C243 C257 -3.8(3) 3_655 . . . ?
C219 C242 C243 C244 -164.5(17) 3_655 . . . ?
C220 C242 C243 C244 -15.6(7) 3_655 . . . ?
C241 C242 C243 C244 -146.2 . . . . ?
C218 C242 C243 C244 146(8) 3_655 . . . ?
C223 C242 C243 C244 -1.0 . . . . ?
C238 C242 C243 C244 -148.4(3) 3_655 . . . ?
C219 C242 C243 C217 -20.1(13) 3_655 . . 3_655 ?
C220 C242 C243 C217 128.8(11) 3_655 . . 3_655 ?
C241 C242 C243 C217 -1.8(4) . . . 3_655 ?
C218 C242 C243 C217 -70(8) 3_655 . . 3_655 ?
C223 C242 C243 C217 143.4(4) . . . 3_655 ?
C238 C242 C243 C217 -4.04(14) 3_655 . . 3_655 ?
C220 C242 C243 C219 149(2) 3_655 . . 3_655 ?
C241 C242 C243 C219 18.3(17) . . . 3_655 ?
C218 C242 C243 C219 -50(7) 3_655 . . 3_655 ?
C223 C242 C243 C219 163.5(17) . . . 3_655 ?
C238 C242 C243 C219 16.1(14) 3_655 . . 3_655 ?
C218 C243 C244 C204 8.9(12) 3_655 . . 3_655 ?
C257 C243 C244 C204 -152(6) . . . 3_655 ?
C217 C243 C244 C204 -152(7) 3_655 . . 3_655 ?
C242 C243 C244 C204 -8(6) . . . 3_655 ?
C219 C243 C244 C204 -12(6) 3_655 . . 3_655 ?
C218 C243 C244 C203 158(7) 3_655 . . 3_655 ?
C204 C243 C244 C203 149(7) 3_655 . . 3_655 ?
C257 C243 C244 C203 -3.7(6) . . . 3_655 ?
C217 C243 C244 C203 -2.94(17) 3_655 . . 3_655 ?
C242 C243 C244 C203 140.8(6) . . . 3_655 ?
C219 C243 C244 C203 136.8(10) 3_655 . . 3_655 ?
C218 C243 C244 C245 157(7) 3_655 . . . ?
C204 C243 C244 C245 148(6) 3_655 . . . ?
C257 C243 C244 C245 -4.2 . . . . ?
C217 C243 C244 C245 -3.5(6) 3_655 . . . ?
C242 C243 C244 C245 140.3 . . . . ?
C219 C243 C244 C245 136.3(4) 3_655 . . . ?
C204 C243 C244 C218 -8.9(12) 3_655 . . 3_655 ?
C257 C243 C244 C218 -161(7) . . . 3_655 ?
C217 C243 C244 C218 -161(7) 3_655 . . 3_655 ?
C242 C243 C244 C218 -17(7) . . . 3_655 ?
C219 C243 C244 C218 -21(6) 3_655 . . 3_655 ?
C218 C243 C244 C205 21(6) 3_655 . . 3_655 ?
C204 C243 C244 C205 12(6) 3_655 . . 3_655 ?
C257 C243 C244 C205 -140.3(4) . . . 3_655 ?
C217 C243 C244 C205 -139.5(10) 3_655 . . 3_655 ?
C242 C243 C244 C205 4.2(4) . . . 3_655 ?
C219 C243 C244 C205 0.24(12) 3_655 . . 3_655 ?
C218 C243 C244 C224 19(7) 3_655 . . . ?
C204 C243 C244 C224 10(6) 3_655 . . . ?
C257 C243 C244 C224 -142.8 . . . . ?
C217 C243 C244 C224 -142.0(6) 3_655 . . . ?
C242 C243 C244 C224 1.7 . . . . ?
C219 C243 C244 C224 -2.2(4) 3_655 . . . ?
C205 C224 C244 C204 -175(100) 3_655 . . 3_655 ?
C206 C224 C244 C204 29(11) 3_655 . . 3_655 ?
C225 C224 C244 C204 161(11) . . . 3_655 ?
C223 C224 C244 C204 18(11) . . . 3_655 ?
C201 C224 C244 C204 168(12) 3_655 . . 3_655 ?
C205 C224 C244 C203 23(2) 3_655 . . 3_655 ?
C206 C224 C244 C203 -132.3(10) 3_655 . . 3_655 ?
C225 C224 C244 C203 0.2(4) . . . 3_655 ?
C223 C224 C244 C203 -143.3(4) . . . 3_655 ?
C204 C224 C244 C203 -161(12) 3_655 . . 3_655 ?
C201 C224 C244 C203 6.9(14) 3_655 . . 3_655 ?
C205 C224 C244 C243 165(3) 3_655 . . . ?
C206 C224 C244 C243 9.2(7) 3_655 . . . ?
C225 C224 C244 C243 141.6 . . . . ?
C223 C224 C244 C243 -1.8 . . . . ?
C204 C224 C244 C243 -20(11) 3_655 . . . ?
C201 C224 C244 C243 148.3(14) 3_655 . . . ?
C205 C224 C244 C245 21(3) 3_655 . . . ?
C206 C224 C244 C245 -134.3(7) 3_655 . . . ?
C225 C224 C244 C245 -1.8 . . . . ?
C223 C224 C244 C245 -145.3 . . . . ?
C204 C224 C244 C245 -163(11) 3_655 . . . ?
C201 C224 C244 C245 4.9(14) 3_655 . . . ?
C205 C224 C244 C218 166(3) 3_655 . . 3_655 ?
C206 C224 C244 C218 10.5(3) 3_655 . . 3_655 ?
C225 C224 C244 C218 142.9(4) . . . 3_655 ?
C223 C224 C244 C218 -0.5(4) . . . 3_655 ?
C204 C224 C244 C218 -19(11) 3_655 . . 3_655 ?
C201 C224 C244 C218 149.6(15) 3_655 . . 3_655 ?
C206 C224 C244 C205 -156(3) 3_655 . . 3_655 ?
C225 C224 C244 C205 -23(3) . . . 3_655 ?
C223 C224 C244 C205 -167(3) . . . 3_655 ?
C204 C224 C244 C205 175(100) 3_655 . . 3_655 ?
C201 C224 C244 C205 -17(3) 3_655 . . 3_655 ?
C204 C244 C245 C203 132(16) 3_655 . . 3_655 ?
C243 C244 C245 C203 8(9) . . . 3_655 ?
C218 C244 C245 C203 10(8) 3_655 . . 3_655 ?
C205 C244 C245 C203 148(9) 3_655 . . 3_655 ?
C224 C244 C245 C203 145(9) . . . 3_655 ?
C204 C244 C245 C215 128(8) 3_655 . . 3_655 ?
C203 C244 C245 C215 -4(8) 3_655 . . 3_655 ?
C243 C244 C245 C215 4.7(5) . . . 3_655 ?
C218 C244 C245 C215 6.62(19) 3_655 . . 3_655 ?
C205 C244 C245 C215 144.5(9) 3_655 . . 3_655 ?
C224 C244 C245 C215 141.2(5) . . . 3_655 ?
C204 C244 C245 C246 128(7) 3_655 . . . ?
C203 C244 C245 C246 -4(9) 3_655 . . . ?
C243 C244 C245 C246 4.2 . . . . ?
C218 C244 C245 C246 6.1(6) 3_655 . . . ?
C205 C244 C245 C246 144.0(4) 3_655 . . . ?
C224 C244 C245 C246 140.7 . . . . ?
C203 C244 C245 C204 -132(16) 3_655 . . 3_655 ?
C243 C244 C245 C204 -123(7) . . . 3_655 ?
C218 C244 C245 C204 -122(8) 3_655 . . 3_655 ?
C205 C244 C245 C204 16(7) 3_655 . . 3_655 ?
C224 C244 C245 C204 13(7) . . . 3_655 ?
C204 C244 C245 C202 -15(7) 3_655 . . 3_655 ?
C203 C244 C245 C202 -147(9) 3_655 . . 3_655 ?
C243 C244 C245 C202 -138.2(4) . . . 3_655 ?
C218 C244 C245 C202 -136.3(10) 3_655 . . 3_655 ?
C205 C244 C245 C202 1.59(17) 3_655 . . 3_655 ?
C224 C244 C245 C202 -1.6(4) . . . 3_655 ?
C204 C244 C245 C227 -11(7) 3_655 . . . ?
C203 C244 C245 C227 -143(9) 3_655 . . . ?
C243 C244 C245 C227 -134.9 . . . . ?
C218 C244 C245 C227 -133.0(6) 3_655 . . . ?
C205 C244 C245 C227 4.8(4) 3_655 . . . ?
C224 C244 C245 C227 1.6 . . . . ?
C202 C227 C245 C203 -130(11) 3_655 . . 3_655 ?
C212 C227 C245 C203 17(8) 3_655 . . 3_655 ?
C226 C227 C245 C203 -113(9) . . . 3_655 ?
C228 C227 C245 C203 28(9) . . . 3_655 ?
C201 C227 C245 C203 -120(9) 3_655 . . 3_655 ?
C202 C227 C245 C244 -17(2) 3_655 . . . ?
C212 C227 C245 C244 130.1(6) 3_655 . . . ?
C226 C227 C245 C244 0.2 . . . . ?
C203 C227 C245 C244 113(9) 3_655 . . . ?
C228 C227 C245 C244 141.5 . . . . ?
C201 C227 C245 C244 -6.9(15) 3_655 . . . ?
C202 C227 C245 C215 -157(2) 3_655 . . 3_655 ?
C212 C227 C245 C215 -10.1(2) 3_655 . . 3_655 ?
C226 C227 C245 C215 -139.9(4) . . . 3_655 ?
C203 C227 C245 C215 -27(8) 3_655 . . 3_655 ?
C228 C227 C245 C215 1.3(4) . . . 3_655 ?
C201 C227 C245 C215 -147.1(16) 3_655 . . 3_655 ?
C202 C227 C245 C246 -158(2) 3_655 . . . ?
C212 C227 C245 C246 -11.6(6) 3_655 . . . ?
C226 C227 C245 C246 -141.5 . . . . ?
C203 C227 C245 C246 -29(9) 3_655 . . . ?
C228 C227 C245 C246 -0.2 . . . . ?
C201 C227 C245 C246 -148.7(15) 3_655 . . . ?
C202 C227 C245 C204 -17.2(16) 3_655 . . 3_655 ?
C212 C227 C245 C204 129.5(10) 3_655 . . 3_655 ?
C226 C227 C245 C204 -0.3(4) . . . 3_655 ?
C203 C227 C245 C204 113(9) 3_655 . . 3_655 ?
C228 C227 C245 C204 140.9(4) . . . 3_655 ?
C201 C227 C245 C204 -7.5(15) 3_655 . . 3_655 ?
C212 C227 C245 C202 147(3) 3_655 . . 3_655 ?
C226 C227 C245 C202 17(2) . . . 3_655 ?
C203 C227 C245 C202 130(11) 3_655 . . 3_655 ?
C228 C227 C245 C202 158(2) . . . 3_655 ?
C201 C227 C245 C202 10(2) 3_655 . . 3_655 ?
C203 C245 C246 C215 2(6) 3_655 . . 3_655 ?
C244 C245 C246 C215 9(8) . . . 3_655 ?
C204 C245 C246 C215 11(8) 3_655 . . 3_655 ?
C202 C245 C246 C215 148(9) 3_655 . . 3_655 ?
C227 C245 C246 C215 153(8) . . . 3_655 ?
C244 C245 C246 C203 7(14) . . . 3_655 ?
C215 C245 C246 C203 -2(6) 3_655 . . 3_655 ?
C204 C245 C246 C203 9(13) 3_655 . . 3_655 ?
C202 C245 C246 C203 146(14) 3_655 . . 3_655 ?
C227 C245 C246 C203 151(14) . . . 3_655 ?
C203 C245 C246 C258 -9(14) 3_655 . . . ?
C244 C245 C246 C258 -2.1 . . . . ?
C215 C245 C246 C258 -11(9) 3_655 . . . ?
C204 C245 C246 C258 0.1(5) 3_655 . . . ?
C202 C245 C246 C258 137.8(4) 3_655 . . . ?
C227 C245 C246 C258 142.2 . . . . ?
C203 C245 C246 C214 -146(14) 3_655 . . 3_655 ?
C244 C245 C246 C214 -139.0(4) . . . 3_655 ?
C215 C245 C246 C214 -147(9) 3_655 . . 3_655 ?
C204 C245 C246 C214 -136.8(9) 3_655 . . 3_655 ?
C202 C245 C246 C214 0.86(19) 3_655 . . 3_655 ?
C227 C245 C246 C214 5.3(4) . . . 3_655 ?
C203 C245 C246 C216 -9(13) 3_655 . . 3_655 ?
C244 C245 C246 C216 -2.2(5) . . . 3_655 ?
C215 C245 C246 C216 -11(8) 3_655 . . 3_655 ?
C204 C245 C246 C216 0.0(2) 3_655 . . 3_655 ?
C202 C245 C246 C216 137.7(9) 3_655 . . 3_655 ?
C227 C245 C246 C216 142.1(5) . . . 3_655 ?
C203 C245 C246 C247 -150(14) 3_655 . . . ?
C244 C245 C246 C247 -143.8 . . . . ?
C215 C245 C246 C247 -152(9) 3_655 . . . ?
C204 C245 C246 C247 -141.6(5) 3_655 . . . ?
C202 C245 C246 C247 -4.0(4) 3_655 . . . ?
C227 C245 C246 C247 0.4 . . . . ?
C213 C228 C247 C214 62(3) 3_655 . . 3_655 ?
C212 C228 C247 C214 -80.8(10) 3_655 . . 3_655 ?
C229 C228 C247 C214 39(2) . . . 3_655 ?
C227 C228 C247 C214 -102(2) . . . 3_655 ?
C202 C228 C247 C214 -98.6(19) 3_655 . . 3_655 ?
C230 C228 C247 C214 46(2) 3_655 . . 3_655 ?
C211 C228 C247 C214 -3.6(19) 3_655 . . 3_655 ?
C212 C228 C247 C213 -142(2) 3_655 . . 3_655 ?
C229 C228 C247 C213 -22.1(8) . . . 3_655 ?
C227 C228 C247 C213 -163.4(8) . . . 3_655 ?
C214 C228 C247 C213 -62(3) 3_655 . . 3_655 ?
C202 C228 C247 C213 -160.1(11) 3_655 . . 3_655 ?
C230 C228 C247 C213 -16.0(6) 3_655 . . 3_655 ?
C211 C228 C247 C213 -65.1(10) 3_655 . . 3_655 ?
C213 C228 C247 C248 20.4(8) 3_655 . . . ?
C212 C228 C247 C248 -121.9(13) 3_655 . . . ?
C229 C228 C247 C248 -1.7 . . . . ?
C227 C228 C247 C248 -143.0 . . . . ?
C214 C228 C247 C248 -41(2) 3_655 . . . ?
C202 C228 C247 C248 -139.7(3) 3_655 . . . ?
C230 C228 C247 C248 4.45(14) 3_655 . . . ?
C211 C228 C247 C248 -44.6(2) 3_655 . . . ?
C213 C228 C247 C246 163.7(8) 3_655 . . . ?
C212 C228 C247 C246 21.4(13) 3_655 . . . ?
C229 C228 C247 C246 141.6 . . . . ?
C227 C228 C247 C246 0.3 . . . . ?
C214 C228 C247 C246 102(2) 3_655 . . . ?
C202 C228 C247 C246 3.6(3) 3_655 . . . ?
C230 C228 C247 C246 147.72(14) 3_655 . . . ?
C211 C228 C247 C246 98.6(2) 3_655 . . . ?
C213 C228 C247 C215 162.3(11) 3_655 . . 3_655 ?
C212 C228 C247 C215 20.0(10) 3_655 . . 3_655 ?
C229 C228 C247 C215 140.2(4) . . . 3_655 ?
C227 C228 C247 C215 -1.1(4) . . . 3_655 ?
C214 C228 C247 C215 100.8(18) 3_655 . . 3_655 ?
C202 C228 C247 C215 2.17(12) 3_655 . . 3_655 ?
C230 C228 C247 C215 146.3(5) 3_655 . . 3_655 ?
C211 C228 C247 C215 97.22(17) 3_655 . . 3_655 ?
C213 C228 C247 C233 41.4(8) 3_655 . . 3_655 ?
C212 C228 C247 C233 -100.9(13) 3_655 . . 3_655 ?
C229 C228 C247 C233 19.3 . . . 3_655 ?
C227 C228 C247 C233 -122.0 . . . 3_655 ?
C214 C228 C247 C233 -20(2) 3_655 . . 3_655 ?
C202 C228 C247 C233 -118.7(3) 3_655 . . 3_655 ?
C230 C228 C247 C233 25.44(13) 3_655 . . 3_655 ?
C211 C228 C247 C233 -23.6(2) 3_655 . . 3_655 ?
C215 C246 C247 C214 106(7) 3_655 . . 3_655 ?
C203 C246 C247 C214 158(2) 3_655 . . 3_655 ?
C258 C246 C247 C214 16.6(19) . . . 3_655 ?
C216 C246 C247 C214 19.5(14) 3_655 . . 3_655 ?
C245 C246 C247 C214 159.0(19) . . . 3_655 ?
C215 C246 C247 C213 -42(4) 3_655 . . 3_655 ?
C203 C246 C247 C213 9.9(3) 3_655 . . 3_655 ?
C258 C246 C247 C213 -131.5(6) . . . 3_655 ?
C214 C246 C247 C213 -148(2) 3_655 . . 3_655 ?
C216 C246 C247 C213 -128.6(10) 3_655 . . 3_655 ?
C245 C246 C247 C213 10.9(6) . . . 3_655 ?
C215 C246 C247 C248 90(5) 3_655 . . . ?
C203 C246 C247 C248 141.3(4) 3_655 . . . ?
C258 C246 C247 C248 -0.1 . . . . ?
C214 C246 C247 C248 -16.7(19) 3_655 . . . ?
C216 C246 C247 C248 2.8(4) 3_655 . . . ?
C245 C246 C247 C248 142.4 . . . . ?
C215 C246 C247 C228 -53(5) 3_655 . . . ?
C203 C246 C247 C228 -1.5(4) 3_655 . . . ?
C258 C246 C247 C228 -142.9 . . . . ?
C214 C246 C247 C228 -159.5(18) 3_655 . . . ?
C216 C246 C247 C228 -140.0(4) 3_655 . . . ?
C245 C246 C247 C228 -0.5 . . . . ?
C203 C246 C247 C215 52(5) 3_655 . . 3_655 ?
C258 C246 C247 C215 -90(5) . . . 3_655 ?
C214 C246 C247 C215 -106(7) 3_655 . . 3_655 ?
C216 C246 C247 C215 -87(6) 3_655 . . 3_655 ?
C245 C246 C247 C215 53(5) . . . 3_655 ?
C215 C246 C247 C233 95(5) 3_655 . . 3_655 ?
C203 C246 C247 C233 146.3(7) 3_655 . . 3_655 ?
C258 C246 C247 C233 4.9(3) . . . 3_655 ?
C214 C246 C247 C233 -11.7(15) 3_655 . . 3_655 ?
C216 C246 C247 C233 7.72(12) 3_655 . . 3_655 ?
C245 C246 C247 C233 147.3(3) . . . 3_655 ?
C214 C247 C248 C233 -11.5(11) 3_655 . . 3_655 ?
C213 C247 C248 C233 160.0(9) 3_655 . . 3_655 ?
C228 C247 C248 C233 150.3(6) . . . 3_655 ?
C246 C247 C248 C233 10.9(6) . . . 3_655 ?
C215 C247 C248 C233 12.8(3) 3_655 . . 3_655 ?
C213 C247 C248 C214 171(2) 3_655 . . 3_655 ?
C228 C247 C248 C214 161.8(17) . . . 3_655 ?
C246 C247 C248 C214 22.4(17) . . . 3_655 ?
C215 C247 C248 C214 24.3(13) 3_655 . . 3_655 ?
C233 C247 C248 C214 11.5(11) 3_655 . . 3_655 ?
C214 C247 C248 C232 -99.0(9) 3_655 . . 3_655 ?
C213 C247 C248 C232 72.5(11) 3_655 . . 3_655 ?
C228 C247 C248 C232 62.8(8) . . . 3_655 ?
C246 C247 C248 C232 -76.6(8) . . . 3_655 ?
C215 C247 C248 C232 -74.7(5) 3_655 . . 3_655 ?
C233 C247 C248 C232 -87.5(2) 3_655 . . 3_655 ?
C214 C247 C248 C231 -162.0(17) 3_655 . . . ?
C213 C247 C248 C231 9.4(3) 3_655 . . . ?
C228 C247 C248 C231 -0.2 . . . . ?
C246 C247 C248 C231 -139.7 . . . . ?
C215 C247 C248 C231 -137.7(4) 3_655 . . . ?
C233 C247 C248 C231 -150.6(6) 3_655 . . . ?
C214 C247 C248 C249 -22.4(17) 3_655 . . . ?
C213 C247 C248 C249 149.1(3) 3_655 . . . ?
C228 C247 C248 C249 139.4 . . . . ?
C246 C247 C248 C249 0.0 . . . . ?
C215 C247 C248 C249 1.9(4) 3_655 . . . ?
C233 C247 C248 C249 -10.9(6) 3_655 . . . ?
C214 C247 C248 C213 -171(2) 3_655 . . 3_655 ?
C228 C247 C248 C213 -9.7(3) . . . 3_655 ?
C246 C247 C248 C213 -149.1(3) . . . 3_655 ?
C215 C247 C248 C213 -147.2(6) 3_655 . . 3_655 ?
C233 C247 C248 C213 -160.0(9) 3_655 . . 3_655 ?
C214 C247 C248 C231 -156.0(18) 3_655 . . 3_655 ?
C213 C247 C248 C231 15.50(17) 3_655 . . 3_655 ?
C228 C247 C248 C231 5.81(11) . . . 3_655 ?
C246 C247 C248 C231 -133.62(11) . . . 3_655 ?
C215 C247 C248 C231 -131.7(5) 3_655 . . 3_655 ?
C233 C247 C248 C231 -144.5(7) 3_655 . . 3_655 ?
C231 C231 C248 C233 -23.00(19) 3_655 . . 3_655 ?
C232 C231 C248 C233 18.4 3_655 . . 3_655 ?
C230 C231 C248 C233 -143.0(4) 3_655 . . 3_655 ?
C230 C231 C248 C233 -134.20(19) . . . 3_655 ?
C232 C231 C248 C233 5.30(19) . . . 3_655 ?
C248 C231 C248 C233 -23.00(19) 3_655 . . 3_655 ?
C231 C231 C248 C214 109.6(2) 3_655 . . 3_655 ?
C232 C231 C248 C214 150.9(4) 3_655 . . 3_655 ?
C230 C231 C248 C214 -10.40(8) 3_655 . . 3_655 ?
C230 C231 C248 C214 -1.6(2) . . . 3_655 ?
C232 C231 C248 C214 137.9(2) . . . 3_655 ?
C248 C231 C248 C214 109.6(2) 3_655 . . 3_655 ?
C231 C231 C248 C232 -41.36(18) 3_655 . . 3_655 ?
C230 C231 C248 C232 -161.3(3) 3_655 . . 3_655 ?
C230 C231 C248 C232 -152.56(18) . . . 3_655 ?
C232 C231 C248 C232 -13.06(18) . . . 3_655 ?
C248 C231 C248 C232 -41.36(18) 3_655 . . 3_655 ?
C231 C231 C248 C247 113.6 3_655 . . . ?
C232 C231 C248 C247 154.94(18) 3_655 . . . ?
C230 C231 C248 C247 -6.37(17) 3_655 . . . ?
C230 C231 C248 C247 2.4 . . . . ?
C232 C231 C248 C247 141.9 . . . . ?
C248 C231 C248 C247 113.6 3_655 . . . ?
C231 C231 C248 C249 -29.1 3_655 . . . ?
C232 C231 C248 C249 12.26(18) 3_655 . . . ?
C230 C231 C248 C249 -149.06(17) 3_655 . . . ?
C230 C231 C248 C249 -140.3 . . . . ?
C232 C231 C248 C249 -0.8 . . . . ?
C248 C231 C248 C249 -29.1 3_655 . . . ?
C231 C231 C248 C213 119.35(12) 3_655 . . 3_655 ?
C232 C231 C248 C213 160.7(3) 3_655 . . 3_655 ?
C230 C231 C248 C213 -0.60(5) 3_655 . . 3_655 ?
C230 C231 C248 C213 8.15(12) . . . 3_655 ?
C232 C231 C248 C213 147.65(12) . . . 3_655 ?
C248 C231 C248 C213 119.35(12) 3_655 . . 3_655 ?
C232 C231 C248 C231 41.36(18) 3_655 . . 3_655 ?
C230 C231 C248 C231 -119.96(17) 3_655 . . 3_655 ?
C230 C231 C248 C231 -111.2 . . . 3_655 ?
C232 C231 C248 C231 28.3 . . . 3_655 ?
C248 C231 C248 C231 0.0 3_655 . . 3_655 ?
C214 C248 C249 C233 23.0(4) 3_655 . . 3_655 ?
C232 C248 C249 C233 -179(100) 3_655 . . 3_655 ?
C247 C248 C249 C233 27.2(8) . . . 3_655 ?
C231 C248 C249 C233 169.4(8) . . . 3_655 ?
C213 C248 C249 C233 62.2(3) 3_655 . . 3_655 ?
C231 C248 C249 C233 166.5(9) 3_655 . . 3_655 ?
C233 C248 C249 C234 -24.7(3) 3_655 . . 3_655 ?
C214 C248 C249 C234 -1.69(13) 3_655 . . 3_655 ?
C232 C248 C249 C234 156.3(8) 3_655 . . 3_655 ?
C247 C248 C249 C234 2.5(5) . . . 3_655 ?
C231 C248 C249 C234 144.7(5) . . . 3_655 ?
C213 C248 C249 C234 37.5(3) 3_655 . . 3_655 ?
C231 C248 C249 C234 141.8(5) 3_655 . . 3_655 ?
C233 C248 C249 C232 179(100) 3_655 . . 3_655 ?
C214 C248 C249 C232 -158.0(7) 3_655 . . 3_655 ?
C247 C248 C249 C232 -153.9(3) . . . 3_655 ?
C231 C248 C249 C232 -11.7(3) . . . 3_655 ?
C213 C248 C249 C232 -118.8(9) 3_655 . . 3_655 ?
C231 C248 C249 C232 -14.6(2) 3_655 . . 3_655 ?
C233 C248 C249 C259 -27.3(8) 3_655 . . . ?
C214 C248 C249 C259 -4.3(4) 3_655 . . . ?
C232 C248 C249 C259 153.8(3) 3_655 . . . ?
C247 C248 C249 C259 -0.1 . . . . ?
C231 C248 C249 C259 142.1 . . . . ?
C213 C248 C249 C259 35.0(7) 3_655 . . . ?
C231 C248 C249 C259 139.21(5) 3_655 . . . ?
C233 C248 C249 C250 -169.1(8) 3_655 . . . ?
C214 C248 C249 C250 -146.1(4) 3_655 . . . ?
C232 C248 C249 C250 11.9(3) 3_655 . . . ?
C247 C248 C249 C250 -142.0 . . . . ?
C231 C248 C249 C250 0.3 . . . . ?
C213 C248 C249 C250 -106.9(7) 3_655 . . . ?
C231 C248 C249 C250 -2.63(5) 3_655 . . . ?
C233 C248 C249 C235 -73.08(15) 3_655 . . 3_655 ?
C214 C248 C249 C235 -50.1(5) 3_655 . . 3_655 ?
C232 C248 C249 C235 108.0(11) 3_655 . . 3_655 ?
C247 C248 C249 C235 -45.9(8) . . . 3_655 ?
C231 C248 C249 C235 96.3(8) . . . 3_655 ?
C213 C248 C249 C235 -10.8(4) 3_655 . . 3_655 ?
C231 C248 C249 C235 93.4(9) 3_655 . . 3_655 ?
C233 C248 C249 C250 -166.9(9) 3_655 . . 3_655 ?
C214 C248 C249 C250 -143.9(5) 3_655 . . 3_655 ?
C232 C248 C249 C250 14.1(2) 3_655 . . 3_655 ?
C247 C248 C249 C250 -139.75(6) . . . 3_655 ?
C231 C248 C249 C250 2.46(6) . . . 3_655 ?
C213 C248 C249 C250 -104.7(7) 3_655 . . 3_655 ?
C231 C248 C249 C250 -0.4 3_655 . . 3_655 ?
C231 C232 C250 C250 -163.83(16) 3_655 . . 3_655 ?
C248 C232 C250 C250 -47.2(7) 3_655 . . 3_655 ?
C232 C232 C250 C250 -180(8) 3_655 . . 3_655 ?
C249 C232 C250 C250 -13.53(11) 3_655 . . 3_655 ?
C233 C232 C250 C250 -24.7 . . . 3_655 ?
C231 C232 C250 C250 -168.7 . . . 3_655 ?
C231 C232 C250 C251 -125.3(4) 3_655 . . 3_655 ?
C248 C232 C250 C251 -8.7(2) 3_655 . . 3_655 ?
C232 C232 C250 C251 -141.5(5) 3_655 . . 3_655 ?
C249 C232 C250 C251 25.0(4) 3_655 . . 3_655 ?
C250 C232 C250 C251 38.5(5) 3_655 . . 3_655 ?
C233 C232 C250 C251 13.8(5) . . . 3_655 ?
C231 C232 C250 C251 -130.2(5) . . . 3_655 ?
C231 C232 C250 C232 16.14(16) 3_655 . . 3_655 ?
C248 C232 C250 C232 132.8(7) 3_655 . . 3_655 ?
C249 C232 C250 C232 166.45(11) 3_655 . . 3_655 ?
C250 C232 C250 C232 180(8) 3_655 . . 3_655 ?
C233 C232 C250 C232 155.2 . . . 3_655 ?
C231 C232 C250 C232 11.3 . . . 3_655 ?
C231 C232 C250 C251 -137.54(16) 3_655 . . . ?
C248 C232 C250 C251 -20.9(7) 3_655 . . . ?
C232 C232 C250 C251 -153.7 3_655 . . . ?
C249 C232 C250 C251 12.76(11) 3_655 . . . ?
C250 C232 C250 C251 26.3 3_655 . . . ?
C233 C232 C250 C251 1.6 . . . . ?
C231 C232 C250 C251 -142.4 . . . . ?
C231 C232 C250 C249 4.00(17) 3_655 . . . ?
C248 C232 C250 C249 120.6(7) 3_655 . . . ?
C232 C232 C250 C249 -12.1 3_655 . . . ?
C249 C232 C250 C249 154.30(11) 3_655 . . . ?
C250 C232 C250 C249 167.8 3_655 . . . ?
C233 C232 C250 C249 143.1 . . . . ?
C231 C232 C250 C249 -0.8 . . . . ?
C231 C232 C250 C249 -150.31(6) 3_655 . . 3_655 ?
C248 C232 C250 C249 -33.7(6) 3_655 . . 3_655 ?
C232 C232 C250 C249 -166.45(11) 3_655 . . 3_655 ?
C250 C232 C250 C249 13.53(11) 3_655 . . 3_655 ?
C233 C232 C250 C249 -11.21(11) . . . 3_655 ?
C231 C232 C250 C249 -155.15(11) . . . 3_655 ?
C233 C249 C250 C250 24.89(18) 3_655 . . 3_655 ?
C234 C249 C250 C250 -107.2(3) 3_655 . . 3_655 ?
C232 C249 C250 C250 41.91(17) 3_655 . . 3_655 ?
C259 C249 C250 C250 -112.0 . . . 3_655 ?
C248 C249 C250 C250 30.3 . . . 3_655 ?
C235 C249 C250 C250 -119.17(12) 3_655 . . 3_655 ?
C233 C249 C250 C251 145.1(4) 3_655 . . 3_655 ?
C234 C249 C250 C251 13.01(8) 3_655 . . 3_655 ?
C232 C249 C250 C251 162.1(4) 3_655 . . 3_655 ?
C259 C249 C250 C251 8.2(2) . . . 3_655 ?
C248 C249 C250 C251 150.50(19) . . . 3_655 ?
C235 C249 C250 C251 1.01(6) 3_655 . . 3_655 ?
C250 C249 C250 C251 120.18(19) 3_655 . . 3_655 ?
C233 C249 C250 C232 -17.0 3_655 . . 3_655 ?
C234 C249 C250 C232 -149.1(4) 3_655 . . 3_655 ?
C259 C249 C250 C232 -153.89(16) . . . 3_655 ?
C248 C249 C250 C232 -11.59(16) . . . 3_655 ?
C235 C249 C250 C232 -161.1(3) 3_655 . . 3_655 ?
C250 C249 C250 C232 -41.91(18) 3_655 . . 3_655 ?
C233 C249 C250 C251 138.23(17) 3_655 . . . ?
C234 C249 C250 C251 6.2(3) 3_655 . . . ?
C232 C249 C250 C251 155.25(16) 3_655 . . . ?
C259 C249 C250 C251 1.4 . . . . ?
C248 C249 C250 C251 143.7 . . . . ?
C235 C249 C250 C251 -5.82(13) 3_655 . . . ?
C250 C249 C250 C251 113.3 3_655 . . . ?
C233 C249 C250 C232 -5.05(17) 3_655 . . . ?
C234 C249 C250 C232 -137.1(3) 3_655 . . . ?
C232 C249 C250 C232 11.97(16) 3_655 . . . ?
C259 C249 C250 C232 -141.9 . . . . ?
C248 C249 C250 C232 0.4 . . . . ?
C235 C249 C250 C232 -149.11(13) 3_655 . . . ?
C250 C249 C250 C232 -29.9 3_655 . . . ?
C233 C249 C250 C249 24.85(17) 3_655 . . 3_655 ?
C234 C249 C250 C249 -107.2(3) 3_655 . . 3_655 ?
C232 C249 C250 C249 41.87(16) 3_655 . . 3_655 ?
C259 C249 C250 C249 -112.0 . . . 3_655 ?
C248 C249 C250 C249 30.3 . . . 3_655 ?
C235 C249 C250 C249 -119.21(13) 3_655 . . 3_655 ?
C250 C249 C250 C249 0.0 3_655 . . 3_655 ?
C250 C250 C251 C251 180.0 3_655 . . 3_655 ?
C232 C250 C251 C251 85.3(14) 3_655 . . 3_655 ?
C232 C250 C251 C251 157.2 . . . 3_655 ?
C249 C250 C251 C251 19.8 . . . 3_655 ?
C249 C250 C251 C251 166.02(9) 3_655 . . 3_655 ?
C250 C250 C251 C252 87.9(19) 3_655 . . 3_655 ?
C251 C250 C251 C252 -92.1(19) 3_655 . . 3_655 ?
C232 C250 C251 C252 -6.7(6) 3_655 . . 3_655 ?
C232 C250 C251 C252 65.1(19) . . . 3_655 ?
C249 C250 C251 C252 -72.3(19) . . . 3_655 ?
C249 C250 C251 C252 73.9(18) 3_655 . . 3_655 ?
C251 C250 C251 C250 -180.0 3_655 . . 3_655 ?
C232 C250 C251 C250 -94.6(14) 3_655 . . 3_655 ?
C232 C250 C251 C250 -22.8 . . . 3_655 ?
C249 C250 C251 C250 -160.2 . . . 3_655 ?
C249 C250 C251 C250 -13.96(9) 3_655 . . 3_655 ?
C250 C250 C251 C252 160.5 3_655 . . . ?
C251 C250 C251 C252 -19.5 3_655 . . . ?
C232 C250 C251 C252 65.9(14) 3_655 . . . ?
C232 C250 C251 C252 137.7 . . . . ?
C249 C250 C251 C252 0.4 . . . . ?
C249 C250 C251 C252 146.54(9) 3_655 . . . ?
C250 C250 C251 C235 21.2 3_655 . . . ?
C251 C250 C251 C235 -158.8 3_655 . . . ?
C232 C250 C251 C235 -73.5(14) 3_655 . . . ?
C232 C250 C251 C235 -1.7 . . . . ?
C249 C250 C251 C235 -139.0 . . . . ?
C249 C250 C251 C235 7.20(9) 3_655 . . . ?
C250 C250 C251 C235 165.66(10) 3_655 . . 3_655 ?
C251 C250 C251 C235 -14.32(9) 3_655 . . 3_655 ?
C232 C250 C251 C235 71.0(13) 3_655 . . 3_655 ?
C232 C250 C251 C235 142.84(10) . . . 3_655 ?
C249 C250 C251 C235 5.51(10) . . . 3_655 ?
C249 C250 C251 C235 151.7 3_655 . . 3_655 ?
C260 C235 C251 C251 29.2(3) 3_655 . . 3_655 ?
C259 C235 C251 C251 -112.9(2) 3_655 . . 3_655 ?
C252 C235 C251 C251 44.2(2) 3_655 . . 3_655 ?
C234 C235 C251 C251 -112.5 . . . 3_655 ?
C236 C235 C251 C251 29.7 . . . 3_655 ?
C249 C235 C251 C251 -120.87(12) 3_655 . . 3_655 ?
C260 C235 C251 C252 -15.0 3_655 . . 3_655 ?
C259 C235 C251 C252 -157.1(5) 3_655 . . 3_655 ?
C234 C235 C251 C252 -156.7(2) . . . 3_655 ?
C236 C235 C251 C252 -14.5(2) . . . 3_655 ?
C249 C235 C251 C252 -165.0(3) 3_655 . . 3_655 ?
C251 C235 C251 C252 -44.2(2) 3_655 . . 3_655 ?
C260 C235 C251 C250 149.0(5) 3_655 . . 3_655 ?
C259 C235 C251 C250 6.88(6) 3_655 . . 3_655 ?
C252 C235 C251 C250 164.0(4) 3_655 . . 3_655 ?
C234 C235 C251 C250 7.3(2) . . . 3_655 ?
C236 C235 C251 C250 149.5(2) . . . 3_655 ?
C249 C235 C251 C250 -1.05(7) 3_655 . . 3_655 ?
C251 C235 C251 C250 119.82(19) 3_655 . . 3_655 ?
C260 C235 C251 C250 142.5(3) 3_655 . . . ?
C259 C235 C251 C250 0.4(3) 3_655 . . . ?
C252 C235 C251 C250 157.5(2) 3_655 . . . ?
C234 C235 C251 C250 0.8 . . . . ?
C236 C235 C251 C250 143.0 . . . . ?
C249 C235 C251 C250 -7.54(13) 3_655 . . . ?
C251 C235 C251 C250 113.33(5) 3_655 . . . ?
C260 C235 C251 C252 -1.2(3) 3_655 . . . ?
C259 C235 C251 C252 -143.3(3) 3_655 . . . ?
C252 C235 C251 C252 13.8(2) 3_655 . . . ?
C234 C235 C251 C252 -142.9 . . . . ?
C236 C235 C251 C252 -0.7 . . . . ?
C249 C235 C251 C252 -151.27(13) 3_655 . . . ?
C251 C235 C251 C252 -30.4 3_655 . . . ?
C260 C235 C251 C235 29.2(3) 3_655 . . 3_655 ?
C259 C235 C251 C235 -112.9(3) 3_655 . . 3_655 ?
C252 C235 C251 C235 44.2(2) 3_655 . . 3_655 ?
C234 C235 C251 C235 -112.5 . . . 3_655 ?
C236 C235 C251 C235 29.7 . . . 3_655 ?
C249 C235 C251 C235 -120.83(13) 3_655 . . 3_655 ?
C251 C235 C251 C235 0.0 3_655 . . 3_655 ?
C252 C251 C252 C251 180.0 3_655 . . 3_655 ?
C250 C251 C252 C251 31.8(4) 3_655 . . 3_655 ?
C250 C251 C252 C251 23.2 . . . 3_655 ?
C235 C251 C252 C251 166.4 . . . 3_655 ?
C235 C251 C252 C251 15.40(13) 3_655 . . 3_655 ?
C251 C251 C252 C252 180.0 3_655 . . 3_655 ?
C250 C251 C252 C252 -148.2(4) 3_655 . . 3_655 ?
C250 C251 C252 C252 -156.8 . . . 3_655 ?
C235 C251 C252 C252 -13.6 . . . 3_655 ?
C235 C251 C252 C252 -164.60(13) 3_655 . . 3_655 ?
C251 C251 C252 C235 -15.40(13) 3_655 . . 3_655 ?
C252 C251 C252 C235 164.60(13) 3_655 . . 3_655 ?
C250 C251 C252 C235 16.4(3) 3_655 . . 3_655 ?
C250 C251 C252 C235 7.83(13) . . . 3_655 ?
C235 C251 C252 C235 150.97(13) . . . 3_655 ?
C251 C251 C252 C253 -161.02(19) 3_655 . . 3_655 ?
C252 C251 C252 C253 18.98(19) 3_655 . . 3_655 ?
C250 C251 C252 C253 -129.2(2) 3_655 . . 3_655 ?
C250 C251 C252 C253 -137.79(19) . . . 3_655 ?
C235 C251 C252 C253 5.35(19) . . . 3_655 ?
C235 C251 C252 C253 -145.62(6) 3_655 . . 3_655 ?
C251 C251 C252 C236 -58.2(8) 3_655 . . 3_655 ?
C252 C251 C252 C236 121.8(8) 3_655 . . 3_655 ?
C250 C251 C252 C236 -26.3(4) 3_655 . . 3_655 ?
C250 C251 C252 C236 -34.9(8) . . . 3_655 ?
C235 C251 C252 C236 108.2(8) . . . 3_655 ?
C235 C251 C252 C236 -42.8(7) 3_655 . . 3_655 ?
C251 C251 C252 C260 -25.6 3_655 . . . ?
C252 C251 C252 C260 154.4 3_655 . . . ?
C250 C251 C252 C260 6.2(4) 3_655 . . . ?
C250 C251 C252 C260 -2.4 . . . . ?
C235 C251 C252 C260 140.8 . . . . ?
C235 C251 C252 C260 -10.20(13) 3_655 . . . ?
C251 C251 C252 C253 -165.9 3_655 . . . ?
C252 C251 C252 C253 14.1 3_655 . . . ?
C250 C251 C252 C253 -134.1(4) 3_655 . . . ?
C250 C251 C252 C253 -142.7 . . . . ?
C235 C251 C252 C253 0.5 . . . . ?
C235 C251 C252 C253 -150.51(13) 3_655 . . . ?
C260 C236 C253 C253 -32.4(2) 3_655 . . 3_655 ?
C256 C236 C253 C253 109.7(3) 3_655 . . 3_655 ?
C237 C236 C253 C253 112.3 . . . 3_655 ?
C252 C236 C253 C253 -44.01(17) 3_655 . . 3_655 ?
C235 C236 C253 C253 -32.5 . . . 3_655 ?
C255 C236 C253 C253 118.74(15) 3_655 . . 3_655 ?
C254 C236 C253 C253 118.9(2) 3_655 . . 3_655 ?
C260 C236 C253 C254 -151.3(4) 3_655 . . 3_655 ?
C256 C236 C253 C254 -9.17(10) 3_655 . . 3_655 ?
C237 C236 C253 C254 -6.6(2) . . . 3_655 ?
C252 C236 C253 C254 -162.9(4) 3_655 . . 3_655 ?
C235 C236 C253 C254 -151.4(2) . . . 3_655 ?
C255 C236 C253 C254 -0.15(6) 3_655 . . 3_655 ?
C253 C236 C253 C254 -118.9(2) 3_655 . . 3_655 ?
C260 C236 C253 C252 11.58(7) 3_655 . . 3_655 ?
C256 C236 C253 C252 153.7(5) 3_655 . . 3_655 ?
C237 C236 C253 C252 156.29(18) . . . 3_655 ?
C235 C236 C253 C252 11.47(18) . . . 3_655 ?
C255 C236 C253 C252 162.8(3) 3_655 . . 3_655 ?
C253 C236 C253 C252 44.01(17) 3_655 . . 3_655 ?
C254 C236 C253 C252 162.9(4) 3_655 . . 3_655 ?
C260 C236 C253 C254 -141.0(3) 3_655 . . . ?
C256 C236 C253 C254 1.1(3) 3_655 . . . ?
C237 C236 C253 C254 3.7 . . . . ?
C252 C236 C253 C254 -152.61(18) 3_655 . . . ?
C235 C236 C253 C254 -141.1 . . . . ?
C255 C236 C253 C254 10.15(14) 3_655 . . . ?
C253 C236 C253 C254 -108.6 3_655 . . . ?
C254 C236 C253 C254 10.3(2) 3_655 . . . ?
C260 C236 C253 C252 -0.3(3) 3_655 . . . ?
C256 C236 C253 C252 141.9(3) 3_655 . . . ?
C237 C236 C253 C252 144.4 . . . . ?
C252 C236 C253 C252 -11.88(18) 3_655 . . . ?
C235 C236 C253 C252 -0.4 . . . . ?
C255 C236 C253 C252 150.87(14) 3_655 . . . ?
C253 C236 C253 C252 32.1 3_655 . . . ?
C254 C236 C253 C252 151.02(19) 3_655 . . . ?
C260 C236 C253 C236 -32.4(2) 3_655 . . 3_655 ?
C256 C236 C253 C236 109.7(3) 3_655 . . 3_655 ?
C237 C236 C253 C236 112.3 . . . 3_655 ?
C252 C236 C253 C236 -44.03(18) 3_655 . . 3_655 ?
C235 C236 C253 C236 -32.6 . . . 3_655 ?
C255 C236 C253 C236 118.72(14) 3_655 . . 3_655 ?
C253 C236 C253 C236 0.0 3_655 . . 3_655 ?
C254 C236 C253 C236 118.9(2) 3_655 . . 3_655 ?
C251 C252 C253 C253 161.1(2) 3_655 . . 3_655 ?
C252 C252 C253 C253 -180.0 3_655 . . 3_655 ?
C235 C252 C253 C253 42.5(6) 3_655 . . 3_655 ?
C236 C252 C253 C253 13.98(12) 3_655 . . 3_655 ?
C251 C252 C253 C253 166.6 . . . 3_655 ?
C260 C252 C253 C253 22.3 . . . 3_655 ?
C251 C252 C253 C254 120.2(4) 3_655 . . 3_655 ?
C252 C252 C253 C254 139.1(6) 3_655 . . 3_655 ?
C235 C252 C253 C254 1.58(18) 3_655 . . 3_655 ?
C253 C252 C253 C254 -41.0(6) 3_655 . . 3_655 ?
C236 C252 C253 C254 -27.0(5) 3_655 . . 3_655 ?
C251 C252 C253 C254 125.6(6) . . . 3_655 ?
C260 C252 C253 C254 -18.7(6) . . . 3_655 ?
C251 C252 C253 C252 -18.9(2) 3_655 . . 3_655 ?
C235 C252 C253 C252 -137.5(6) 3_655 . . 3_655 ?
C253 C252 C253 C252 180.0 3_655 . . 3_655 ?
C236 C252 C253 C252 -166.04(12) 3_655 . . 3_655 ?
C251 C252 C253 C252 -13.4 . . . 3_655 ?
C260 C252 C253 C252 -157.8 . . . 3_655 ?
C251 C252 C253 C254 137.2(2) 3_655 . . . ?
C252 C252 C253 C254 156.1 3_655 . . . ?
C235 C252 C253 C254 18.7(6) 3_655 . . . ?
C253 C252 C253 C254 -23.9 3_655 . . . ?
C236 C252 C253 C254 -9.91(12) 3_655 . . . ?
C251 C252 C253 C254 142.7 . . . . ?
C260 C252 C253 C254 -1.6 . . . . ?
C251 C252 C253 C236 -5.5(2) 3_655 . . . ?
C252 C252 C253 C236 13.4 3_655 . . . ?
C235 C252 C253 C236 -124.1(6) 3_655 . . . ?
C253 C252 C253 C236 -166.6 3_655 . . . ?
C236 C252 C253 C236 -152.63(12) 3_655 . . . ?
C251 C252 C253 C236 0.0 . . . . ?
C260 C252 C253 C236 -144.4 . . . . ?
C251 C252 C253 C236 147.15(12) 3_655 . . 3_655 ?
C252 C252 C253 C236 166.04(12) 3_655 . . 3_655 ?
C235 C252 C253 C236 28.6(5) 3_655 . . 3_655 ?
C253 C252 C253 C236 -13.98(12) 3_655 . . 3_655 ?
C251 C252 C253 C236 152.59(12) . . . 3_655 ?
C260 C252 C253 C236 8.28(12) . . . 3_655 ?
C253 C253 C254 C254 180.0 3_655 . . 3_655 ?
C252 C253 C254 C254 -107.1(13) 3_655 . . 3_655 ?
C236 C253 C254 C254 -22.3 . . . 3_655 ?
C252 C253 C254 C254 -158.2 . . . 3_655 ?
C236 C253 C254 C254 -165.45(10) 3_655 . . 3_655 ?
C253 C253 C254 C239 -122.8(11) 3_655 . . 3_655 ?
C254 C253 C254 C239 57.3(11) 3_655 . . 3_655 ?
C252 C253 C254 C239 -49.9(6) 3_655 . . 3_655 ?
C236 C253 C254 C239 35.0(11) . . . 3_655 ?
C252 C253 C254 C239 -101.0(11) . . . 3_655 ?
C236 C253 C254 C239 -108.2(11) 3_655 . . 3_655 ?
C254 C253 C254 C253 -180.0 3_655 . . 3_655 ?
C252 C253 C254 C253 72.9(13) 3_655 . . 3_655 ?
C236 C253 C254 C253 157.8 . . . 3_655 ?
C252 C253 C254 C253 21.8 . . . 3_655 ?
C236 C253 C254 C253 14.57(10) 3_655 . . 3_655 ?
C253 C253 C254 C255 -21.7 3_655 . . . ?
C254 C253 C254 C255 158.3 3_655 . . . ?
C252 C253 C254 C255 51.2(13) 3_655 . . . ?
C236 C253 C254 C255 136.1 . . . . ?
C252 C253 C254 C255 0.1 . . . . ?
C236 C253 C254 C255 -7.10(10) 3_655 . . . ?
C253 C253 C254 C239 -160.7 3_655 . . . ?
C254 C253 C254 C239 19.3 3_655 . . . ?
C252 C253 C254 C239 -87.8(13) 3_655 . . . ?
C236 C253 C254 C239 -3.0 . . . . ?
C252 C253 C254 C239 -138.9 . . . . ?
C236 C253 C254 C239 -146.16(10) 3_655 . . . ?
C253 C253 C254 C238 -40.6(3) 3_655 . . 3_655 ?
C254 C253 C254 C238 139.4(3) 3_655 . . 3_655 ?
C252 C253 C254 C238 32.2(10) 3_655 . . 3_655 ?
C236 C253 C254 C238 117.1(3) . . . 3_655 ?
C252 C253 C254 C238 -18.8(3) . . . 3_655 ?
C236 C253 C254 C238 -26.1(3) 3_655 . . 3_655 ?
C253 C253 C254 C255 -166.71(8) 3_655 . . 3_655 ?
C254 C253 C254 C255 13.31(8) 3_655 . . 3_655 ?
C252 C253 C254 C255 -93.8(13) 3_655 . . 3_655 ?
C236 C253 C254 C255 -8.95(8) . . . 3_655 ?
C252 C253 C254 C255 -144.91(8) . . . 3_655 ?
C236 C253 C254 C255 -152.1 3_655 . . 3_655 ?
C253 C253 C254 C236 -14.57(10) 3_655 . . 3_655 ?
C254 C253 C254 C236 165.45(10) 3_655 . . 3_655 ?
C252 C253 C254 C236 58.3(12) 3_655 . . 3_655 ?
C236 C253 C254 C236 143.19(10) . . . 3_655 ?
C252 C253 C254 C236 7.23(10) . . . 3_655 ?
C239 C239 C254 C254 -180(12) 3_655 . . 3_655 ?
C240 C239 C254 C254 157.6(3) 3_655 . . 3_655 ?
C238 C239 C254 C254 23.1 . . . 3_655 ?
C240 C239 C254 C254 165.2 . . . 3_655 ?
C255 C239 C254 C254 13.67(10) 3_655 . . 3_655 ?
C241 C239 C254 C254 45.0(5) 3_655 . . 3_655 ?
C254 C239 C254 C239 180(12) 3_655 . . 3_655 ?
C240 C239 C254 C239 -22.4(3) 3_655 . . 3_655 ?
C238 C239 C254 C239 -156.9 . . . 3_655 ?
C240 C239 C254 C239 -14.8 . . . 3_655 ?
C255 C239 C254 C239 -166.34(10) 3_655 . . 3_655 ?
C241 C239 C254 C239 -135.1(5) 3_655 . . 3_655 ?
C239 C239 C254 C253 148.8(4) 3_655 . . 3_655 ?
C254 C239 C254 C253 -31.2(4) 3_655 . . 3_655 ?
C240 C239 C254 C253 126.34(19) 3_655 . . 3_655 ?
C238 C239 C254 C253 -8.1(4) . . . 3_655 ?
C240 C239 C254 C253 134.0(4) . . . 3_655 ?
C255 C239 C254 C253 -17.6(3) 3_655 . . 3_655 ?
C241 C239 C254 C253 13.7(2) 3_655 . . 3_655 ?
C239 C239 C254 C253 158.3 3_655 . . . ?
C254 C239 C254 C253 -21.7 3_655 . . . ?
C240 C239 C254 C253 135.9(3) 3_655 . . . ?
C238 C239 C254 C253 1.4 . . . . ?
C240 C239 C254 C253 143.5 . . . . ?
C255 C239 C254 C253 -8.03(10) 3_655 . . . ?
C241 C239 C254 C253 23.3(5) 3_655 . . . ?
C239 C239 C254 C255 14.9 3_655 . . . ?
C254 C239 C254 C255 -165.1 3_655 . . . ?
C240 C239 C254 C255 -7.6(3) 3_655 . . . ?
C238 C239 C254 C255 -142.0 . . . . ?
C240 C239 C254 C255 0.1 . . . . ?
C255 C239 C254 C255 -151.45(10) 3_655 . . . ?
C241 C239 C254 C255 -120.2(5) 3_655 . . . ?
C239 C239 C254 C238 13.70(7) 3_655 . . 3_655 ?
C254 C239 C254 C238 -166.31(7) 3_655 . . 3_655 ?
C240 C239 C254 C238 -8.75(19) 3_655 . . 3_655 ?
C238 C239 C254 C238 -143.19(8) . . . 3_655 ?
C240 C239 C254 C238 -1.07(7) . . . 3_655 ?
C255 C239 C254 C238 -152.6 3_655 . . 3_655 ?
C241 C239 C254 C238 -121.4(4) 3_655 . . 3_655 ?
C239 C239 C254 C255 166.34(10) 3_655 . . 3_655 ?
C254 C239 C254 C255 -13.67(10) 3_655 . . 3_655 ?
C240 C239 C254 C255 143.89(16) 3_655 . . 3_655 ?
C238 C239 C254 C255 9.45(10) . . . 3_655 ?
C240 C239 C254 C255 151.57(10) . . . 3_655 ?
C241 C239 C254 C255 31.3(4) 3_655 . . 3_655 ?
C239 C239 C254 C236 72.3(6) 3_655 . . 3_655 ?
C254 C239 C254 C236 -107.7(6) 3_655 . . 3_655 ?
C240 C239 C254 C236 49.9(4) 3_655 . . 3_655 ?
C238 C239 C254 C236 -84.6(6) . . . 3_655 ?
C240 C239 C254 C236 57.5(6) . . . 3_655 ?
C255 C239 C254 C236 -94.0(5) 3_655 . . 3_655 ?
C241 C239 C254 C236 -62.7(3) 3_655 . . 3_655 ?
C254 C254 C255 C238 -40.1(2) 3_655 . . 3_655 ?
C239 C254 C255 C238 8.23(5) 3_655 . . 3_655 ?
C253 C254 C255 C238 -152.4(4) 3_655 . . 3_655 ?
C253 C254 C255 C238 -144.9(2) . . . 3_655 ?
C239 C254 C255 C238 -3.1(2) . . . 3_655 ?
C255 C254 C255 C238 -40.1(2) 3_655 . . 3_655 ?
C236 C254 C255 C238 -152.6(4) 3_655 . . 3_655 ?
C254 C254 C255 C237 103.7(3) 3_655 . . 3_655 ?
C239 C254 C255 C237 152.0(5) 3_655 . . 3_655 ?
C253 C254 C255 C237 -8.65(10) 3_655 . . 3_655 ?
C253 C254 C255 C237 -1.1(3) . . . 3_655 ?
C239 C254 C255 C237 140.6(3) . . . 3_655 ?
C238 C254 C255 C237 143.8(5) 3_655 . . 3_655 ?
C255 C254 C255 C237 103.7(3) 3_655 . . 3_655 ?
C236 C254 C255 C237 -8.80(16) 3_655 . . 3_655 ?
C254 C254 C255 C256 105.6 3_655 . . . ?
C239 C254 C255 C256 153.94(18) 3_655 . . . ?
C253 C254 C255 C256 -6.7(2) 3_655 . . . ?
C253 C254 C255 C256 0.8 . . . . ?
C239 C254 C255 C256 142.6 . . . . ?
C238 C254 C255 C256 145.7(2) 3_655 . . . ?
C255 C254 C255 C256 105.6 3_655 . . . ?
C236 C254 C255 C256 -6.85(15) 3_655 . . . ?
C254 C254 C255 C239 -48.31(18) 3_655 . . 3_655 ?
C253 C254 C255 C239 -160.6(4) 3_655 . . 3_655 ?
C253 C254 C255 C239 -153.11(18) . . . 3_655 ?
C239 C254 C255 C239 -11.37(18) . . . 3_655 ?
C238 C254 C255 C239 -8.23(5) 3_655 . . 3_655 ?
C255 C254 C255 C239 -48.34(18) 3_655 . . 3_655 ?
C236 C254 C255 C239 -160.8(3) 3_655 . . 3_655 ?
C254 C254 C255 C241 -37.2 3_655 . . . ?
C239 C254 C255 C241 11.14(18) 3_655 . . . ?
C253 C254 C255 C241 -149.5(2) 3_655 . . . ?
C253 C254 C255 C241 -142.0 . . . . ?
C239 C254 C255 C241 -0.2 . . . . ?
C238 C254 C255 C241 2.9(2) 3_655 . . . ?
C255 C254 C255 C241 -37.2 3_655 . . . ?
C236 C254 C255 C241 -149.66(15) 3_655 . . . ?
C254 C254 C255 C236 112.48(16) 3_655 . . 3_655 ?
C239 C254 C255 C236 160.8(3) 3_655 . . 3_655 ?
C253 C254 C255 C236 0.15(6) 3_655 . . 3_655 ?
C253 C254 C255 C236 7.68(14) . . . 3_655 ?
C239 C254 C255 C236 149.43(15) . . . 3_655 ?
C238 C254 C255 C236 152.6(4) 3_655 . . 3_655 ?
C255 C254 C255 C236 112.45(15) 3_655 . . 3_655 ?
C239 C254 C255 C254 48.31(17) 3_655 . . 3_655 ?
C253 C254 C255 C254 -112.3(2) 3_655 . . 3_655 ?
C253 C254 C255 C254 -104.8 . . . 3_655 ?
C239 C254 C255 C254 36.9 . . . 3_655 ?
C238 C254 C255 C254 40.1(2) 3_655 . . 3_655 ?
C255 C254 C255 C254 0.0 3_655 . . 3_655 ?
C236 C254 C255 C254 -112.48(16) 3_655 . . 3_655 ?
C219 C241 C255 C238 -48.6(9) 3_655 . . 3_655 ?
C242 C241 C255 C238 -55.6(3) . . . 3_655 ?
C239 C241 C255 C238 154.33(12) 3_655 . . 3_655 ?
C240 C241 C255 C238 164.5(3) . . . 3_655 ?
C220 C241 C255 C238 -104.0(12) 3_655 . . 3_655 ?
C238 C241 C255 C237 47.5(9) 3_655 . . 3_655 ?
C219 C241 C255 C237 -1.07(19) 3_655 . . 3_655 ?
C242 C241 C255 C237 -8.1(5) . . . 3_655 ?
C239 C241 C255 C237 -158.1(7) 3_655 . . 3_655 ?
C240 C241 C255 C237 -148.0(5) . . . 3_655 ?
C220 C241 C255 C237 -56.5(5) 3_655 . . 3_655 ?
C238 C241 C255 C256 52.5(3) 3_655 . . . ?
C219 C241 C255 C256 3.9(5) 3_655 . . . ?
C242 C241 C255 C256 -3.1 . . . . ?
C239 C241 C255 C256 -153.2(2) 3_655 . . . ?
C240 C241 C255 C256 -143.0 . . . . ?
C220 C241 C255 C256 -51.5(8) 3_655 . . . ?
C238 C241 C255 C254 -164.2(4) 3_655 . . . ?
C219 C241 C255 C254 147.2(5) 3_655 . . . ?
C242 C241 C255 C254 140.1 . . . . ?
C239 C241 C255 C254 -9.9(2) 3_655 . . . ?
C240 C241 C255 C254 0.3 . . . . ?
C220 C241 C255 C254 91.8(8) 3_655 . . . ?
C238 C241 C255 C239 -154.33(13) 3_655 . . 3_655 ?
C219 C241 C255 C239 157.1(8) 3_655 . . 3_655 ?
C242 C241 C255 C239 150.1(2) . . . 3_655 ?
C240 C241 C255 C239 10.2(2) . . . 3_655 ?
C220 C241 C255 C239 101.7(11) 3_655 . . 3_655 ?
C238 C241 C255 C236 93.6(12) 3_655 . . 3_655 ?
C219 C241 C255 C236 45.0(5) 3_655 . . 3_655 ?
C242 C241 C255 C236 38.0(9) . . . 3_655 ?
C239 C241 C255 C236 -112.1(11) 3_655 . . 3_655 ?
C240 C241 C255 C236 -101.9(9) . . . 3_655 ?
C220 C241 C255 C236 -10.4(6) 3_655 . . 3_655 ?
C238 C241 C255 C254 -168.2(3) 3_655 . . 3_655 ?
C219 C241 C255 C254 143.2(6) 3_655 . . 3_655 ?
C242 C241 C255 C254 136.18(6) . . . 3_655 ?
C239 C241 C255 C254 -13.87(17) 3_655 . . 3_655 ?
C240 C241 C255 C254 -3.71(6) . . . 3_655 ?
C220 C241 C255 C254 87.8(9) 3_655 . . 3_655 ?
C238 C255 C256 C237 -23.2(14) 3_655 . . 3_655 ?
C254 C255 C256 C237 -170(2) . . . 3_655 ?
C239 C255 C256 C237 -111.6(15) 3_655 . . 3_655 ?
C241 C255 C256 C237 -31(2) . . . 3_655 ?
C236 C255 C256 C237 179(100) 3_655 . . 3_655 ?
C254 C255 C256 C237 -163(2) 3_655 . . 3_655 ?
C238 C255 C256 C236 157.4(10) 3_655 . . 3_655 ?
C237 C255 C256 C236 -179(100) 3_655 . . 3_655 ?
C254 C255 C256 C236 10.4(3) . . . 3_655 ?
C239 C255 C256 C236 69.0(9) 3_655 . . 3_655 ?
C241 C255 C256 C236 149.2(3) . . . 3_655 ?
C254 C255 C256 C236 17.6(2) 3_655 . . 3_655 ?
C238 C255 C256 C260 146.8(7) 3_655 . . . ?
C237 C255 C256 C260 170(2) 3_655 . . . ?
C254 C255 C256 C260 -0.2 . . . . ?
C239 C255 C256 C260 58.4(6) 3_655 . . . ?
C241 C255 C256 C260 138.6 . . . . ?
C236 C255 C256 C260 -10.6(3) 3_655 . . . ?
C254 C255 C256 C260 7.05(10) 3_655 . . . ?
C238 C255 C256 C217 8.1(3) 3_655 . . 3_655 ?
C237 C255 C256 C217 31.3(17) 3_655 . . 3_655 ?
C254 C255 C256 C217 -138.9(4) . . . 3_655 ?
C239 C255 C256 C217 -80.2(3) 3_655 . . 3_655 ?
C241 C255 C256 C217 -0.1(4) . . . 3_655 ?
C236 C255 C256 C217 -149.3(7) 3_655 . . 3_655 ?
C254 C255 C256 C217 -131.6(5) 3_655 . . 3_655 ?
C238 C255 C256 C257 8.0(7) 3_655 . . . ?
C237 C255 C256 C257 31(2) 3_655 . . . ?
C254 C255 C256 C257 -139.0 . . . . ?
C239 C255 C256 C257 -80.4(6) 3_655 . . . ?
C241 C255 C256 C257 -0.3 . . . . ?
C236 C255 C256 C257 -149.4(3) 3_655 . . . ?
C254 C255 C256 C257 -131.78(11) 3_655 . . . ?
C237 C255 C256 C238 23.2(14) 3_655 . . 3_655 ?
C254 C255 C256 C238 -147.0(7) . . . 3_655 ?
C239 C255 C256 C238 -88.4 3_655 . . 3_655 ?
C241 C255 C256 C238 -8.2(7) . . . 3_655 ?
C236 C255 C256 C238 -157.4(10) 3_655 . . 3_655 ?
C254 C255 C256 C238 -139.8(8) 3_655 . . 3_655 ?
C218 C243 C257 C217 -36(22) 3_655 . . 3_655 ?
C204 C243 C257 C217 126(28) 3_655 . . 3_655 ?
C244 C243 C257 C217 128(28) . . . 3_655 ?
C242 C243 C257 C217 -12(28) . . . 3_655 ?
C219 C243 C257 C217 -17(27) 3_655 . . 3_655 ?
C218 C243 C257 C216 -162(6) 3_655 . . 3_655 ?
C204 C243 C257 C216 -0.3(3) 3_655 . . 3_655 ?
C244 C243 C257 C216 2.1(6) . . . 3_655 ?
C217 C243 C257 C216 -126(28) 3_655 . . 3_655 ?
C242 C243 C257 C216 -138.6(6) . . . 3_655 ?
C219 C243 C257 C216 -143.1(10) 3_655 . . 3_655 ?
C204 C243 C257 C218 162(6) 3_655 . . 3_655 ?
C244 C243 C257 C218 165(6) . . . 3_655 ?
C217 C243 C257 C218 36(22) 3_655 . . 3_655 ?
C242 C243 C257 C218 24(6) . . . 3_655 ?
C219 C243 C257 C218 19(5) 3_655 . . 3_655 ?
C218 C243 C257 C258 -163(6) 3_655 . . . ?
C204 C243 C257 C258 -0.4(6) 3_655 . . . ?
C244 C243 C257 C258 2.0 . . . . ?
C217 C243 C257 C258 -126(28) 3_655 . . . ?
C242 C243 C257 C258 -138.7 . . . . ?
C219 C243 C257 C258 -143.2(4) 3_655 . . . ?
C218 C243 C257 C256 -25(6) 3_655 . . . ?
C204 C243 C257 C256 136.7(6) 3_655 . . . ?
C244 C243 C257 C256 139.1 . . . . ?
C217 C243 C257 C256 11(28) 3_655 . . . ?
C242 C243 C257 C256 -1.6 . . . . ?
C219 C243 C257 C256 -6.1(4) 3_655 . . . ?
C218 C243 C257 C237 -22(5) 3_655 . . 3_655 ?
C204 C243 C257 C237 140.6(10) 3_655 . . 3_655 ?
C244 C243 C257 C237 143.0(4) . . . 3_655 ?
C217 C243 C257 C237 15(27) 3_655 . . 3_655 ?
C242 C243 C257 C237 2.3(4) . . . 3_655 ?
C219 C243 C257 C237 -2.23(14) 3_655 . . 3_655 ?
C237 C256 C257 C217 142(100) 3_655 . . 3_655 ?
C236 C256 C257 C217 -4(100) 3_655 . . 3_655 ?
C255 C256 C257 C217 125(100) . . . 3_655 ?
C260 C256 C257 C217 -21(100) . . . 3_655 ?
C238 C256 C257 C217 128(100) 3_655 . . 3_655 ?
C237 C256 C257 C243 20(2) 3_655 . . . ?
C236 C256 C257 C243 -126.6(8) 3_655 . . . ?
C255 C256 C257 C243 2.5 . . . . ?
C260 C256 C257 C243 -142.7 . . . . ?
C217 C256 C257 C243 -122(100) 3_655 . . . ?
C238 C256 C257 C243 5.8(3) 3_655 . . . ?
C237 C256 C257 C216 161(2) 3_655 . . 3_655 ?
C236 C256 C257 C216 14.6(3) 3_655 . . 3_655 ?
C255 C256 C257 C216 143.8(4) . . . 3_655 ?
C260 C256 C257 C216 -1.5(4) . . . 3_655 ?
C217 C256 C257 C216 19(100) 3_655 . . 3_655 ?
C238 C256 C257 C216 147.1(7) 3_655 . . 3_655 ?
C237 C256 C257 C218 17.3(16) 3_655 . . 3_655 ?
C236 C256 C257 C218 -128.9(11) 3_655 . . 3_655 ?
C255 C256 C257 C218 0.2(4) . . . 3_655 ?
C260 C256 C257 C218 -145.0(4) . . . 3_655 ?
C217 C256 C257 C218 -124(100) 3_655 . . 3_655 ?
C238 C256 C257 C218 3.55(12) 3_655 . . 3_655 ?
C237 C256 C257 C258 161(2) 3_655 . . . ?
C236 C256 C257 C258 15.1(8) 3_655 . . . ?
C255 C256 C257 C258 144.3 . . . . ?
C260 C256 C257 C258 -1.0 . . . . ?
C217 C256 C257 C258 20(100) 3_655 . . . ?
C238 C256 C257 C258 147.6(3) 3_655 . . . ?
C236 C256 C257 C237 -146(3) 3_655 . . 3_655 ?
C255 C256 C257 C237 -17(2) . . . 3_655 ?
C260 C256 C257 C237 -162(2) . . . 3_655 ?
C217 C256 C257 C237 -142(100) 3_655 . . 3_655 ?
C238 C256 C257 C237 -13.7(17) 3_655 . . 3_655 ?
C215 C246 C258 C216 -10.9(11) 3_655 . . 3_655 ?
C203 C246 C258 C216 -2(7) 3_655 . . 3_655 ?
C214 C246 C258 C216 140(8) 3_655 . . 3_655 ?
C245 C246 C258 C216 -1(8) . . . 3_655 ?
C247 C246 C258 C216 137(8) . . . 3_655 ?
C203 C246 C258 C215 9(7) 3_655 . . 3_655 ?
C214 C246 C258 C215 151(8) 3_655 . . 3_655 ?
C216 C246 C258 C215 10.9(11) 3_655 . . 3_655 ?
C245 C246 C258 C215 10(8) . . . 3_655 ?
C247 C246 C258 C215 148(8) . . . 3_655 ?
C215 C246 C258 C234 -150(8) 3_655 . . 3_655 ?
C203 C246 C258 C234 -140.4(9) 3_655 . . 3_655 ?
C214 C246 C258 C234 1.63(10) 3_655 . . 3_655 ?
C216 C246 C258 C234 -139(8) 3_655 . . 3_655 ?
C245 C246 C258 C234 -140.1(4) . . . 3_655 ?
C247 C246 C258 C234 -1.9(4) . . . 3_655 ?
C215 C246 C258 C259 -148(8) 3_655 . . . ?
C203 C246 C258 C259 -138.3(5) 3_655 . . . ?
C214 C246 C258 C259 3.8(4) 3_655 . . . ?
C216 C246 C258 C259 -137(8) 3_655 . . . ?
C245 C246 C258 C259 -137.9 . . . . ?
C247 C246 C258 C259 0.2 . . . . ?
C215 C246 C258 C257 -9(8) 3_655 . . . ?
C203 C246 C258 C257 -0.2(5) 3_655 . . . ?
C214 C246 C258 C257 141.8(4) 3_655 . . . ?
C216 C246 C258 C257 1(8) 3_655 . . . ?
C245 C246 C258 C257 0.2 . . . . ?
C247 C246 C258 C257 138.3 . . . . ?
C215 C246 C258 C217 -10(7) 3_655 . . 3_655 ?
C203 C246 C258 C217 -0.89(16) 3_655 . . 3_655 ?
C214 C246 C258 C217 141.1(9) 3_655 . . 3_655 ?
C216 C246 C258 C217 1(7) 3_655 . . 3_655 ?
C245 C246 C258 C217 -0.6(5) . . . 3_655 ?
C247 C246 C258 C217 137.6(5) . . . 3_655 ?
C217 C257 C258 C216 -131(68) 3_655 . . 3_655 ?
C243 C257 C258 C216 8(43) . . . 3_655 ?
C218 C257 C258 C216 6(43) 3_655 . . 3_655 ?
C256 C257 C258 C216 -134(43) . . . 3_655 ?
C237 C257 C258 C216 -130(43) 3_655 . . 3_655 ?
C217 C257 C258 C215 -140(26) 3_655 . . 3_655 ?
C243 C257 C258 C215 -0.7(5) . . . 3_655 ?
C216 C257 C258 C215 -9(42) 3_655 . . 3_655 ?
C218 C257 C258 C215 -2.45(18) 3_655 . . 3_655 ?
C256 C257 C258 C215 -143.1(5) . . . 3_655 ?
C237 C257 C258 C215 -139.2(9) 3_655 . . 3_655 ?
C217 C257 C258 C246 -139(25) 3_655 . . . ?
C243 C257 C258 C246 -0.1 . . . . ?
C216 C257 C258 C246 -8(43) 3_655 . . . ?
C218 C257 C258 C246 -1.8(6) 3_655 . . . ?
C256 C257 C258 C246 -142.5 . . . . ?
C237 C257 C258 C246 -138.6(4) 3_655 . . . ?
C217 C257 C258 C234 -1(25) 3_655 . . 3_655 ?
C243 C257 C258 C234 137.5(4) . . . 3_655 ?
C216 C257 C258 C234 130(43) 3_655 . . 3_655 ?
C218 C257 C258 C234 135.8(10) 3_655 . . 3_655 ?
C256 C257 C258 C234 -4.9(4) . . . 3_655 ?
C237 C257 C258 C234 -0.98(12) 3_655 . . 3_655 ?
C217 C257 C258 C259 4(25) 3_655 . . . ?
C243 C257 C258 C259 143.3 . . . . ?
C216 C257 C258 C259 135(43) 3_655 . . . ?
C218 C257 C258 C259 141.5(6) 3_655 . . . ?
C256 C257 C258 C259 0.8 . . . . ?
C237 C257 C258 C259 4.8(4) 3_655 . . . ?
C243 C257 C258 C217 139(26) . . . 3_655 ?
C216 C257 C258 C217 131(68) 3_655 . . 3_655 ?
C218 C257 C258 C217 137(26) 3_655 . . 3_655 ?
C256 C257 C258 C217 -3(26) . . . 3_655 ?
C237 C257 C258 C217 1(25) 3_655 . . 3_655 ?
C233 C249 C259 C234 6(2) 3_655 . . 3_655 ?
C232 C249 C259 C234 83.0(19) 3_655 . . 3_655 ?
C248 C249 C259 C234 16(3) . . . 3_655 ?
C250 C249 C259 C234 153(3) . . . 3_655 ?
C235 C249 C259 C234 164(3) 3_655 . . 3_655 ?
C250 C249 C259 C234 148(3) 3_655 . . 3_655 ?
C233 C249 C259 C235 -157.8(9) 3_655 . . 3_655 ?
C234 C249 C259 C235 -164(3) 3_655 . . 3_655 ?
C232 C249 C259 C235 -80.6(12) 3_655 . . 3_655 ?
C248 C249 C259 C235 -147.2(3) . . . 3_655 ?
C250 C249 C259 C235 -10.7(3) . . . 3_655 ?
C250 C249 C259 C235 -15.31(17) 3_655 . . 3_655 ?
C233 C249 C259 C258 -10.3(6) 3_655 . . . ?
C234 C249 C259 C258 -16(3) 3_655 . . . ?
C232 C249 C259 C258 66.9(9) 3_655 . . . ?
C248 C249 C259 C258 0.3 . . . . ?
C250 C249 C259 C258 136.8 . . . . ?
C235 C249 C259 C258 147.5(3) 3_655 . . . ?
C250 C249 C259 C258 132.17(13) 3_655 . . . ?
C233 C249 C259 C260 -148.2(6) 3_655 . . . ?
C234 C249 C259 C260 -154(3) 3_655 . . . ?
C232 C249 C259 C260 -71.1(9) 3_655 . . . ?
C248 C249 C259 C260 -137.7 . . . . ?
C250 C249 C259 C260 -1.1 . . . . ?
C235 C249 C259 C260 9.5(3) 3_655 . . . ?
C250 C249 C259 C260 -5.79(13) 3_655 . . . ?
C233 C249 C259 C216 -13.0(2) 3_655 . . 3_655 ?
C234 C249 C259 C216 -19(2) 3_655 . . 3_655 ?
C232 C249 C259 C216 64.1(5) 3_655 . . 3_655 ?
C248 C249 C259 C216 -2.5(4) . . . 3_655 ?
C250 C249 C259 C216 134.1(4) . . . 3_655 ?
C235 C249 C259 C216 144.7(7) 3_655 . . 3_655 ?
C250 C249 C259 C216 129.4(5) 3_655 . . 3_655 ?
C234 C249 C259 C233 -6(2) 3_655 . . 3_655 ?
C232 C249 C259 C233 77.1(3) 3_655 . . 3_655 ?
C248 C249 C259 C233 10.5(6) . . . 3_655 ?
C250 C249 C259 C233 147.1(6) . . . 3_655 ?
C235 C249 C259 C233 157.8(9) 3_655 . . 3_655 ?
C250 C249 C259 C233 142.4(7) 3_655 . . 3_655 ?
C216 C258 C259 C234 -145(9) 3_655 . . 3_655 ?
C215 C258 C259 C234 -12.8(18) 3_655 . . 3_655 ?
C246 C258 C259 C234 -10(2) . . . 3_655 ?
C257 C258 C259 C234 -152(2) . . . 3_655 ?
C217 C258 C259 C234 -152(3) 3_655 . . 3_655 ?
C216 C258 C259 C235 -7(6) 3_655 . . 3_655 ?
C215 C258 C259 C235 124.9(11) 3_655 . . 3_655 ?
C246 C258 C259 C235 127.2(7) . . . 3_655 ?
C234 C258 C259 C235 138(3) 3_655 . . 3_655 ?
C257 C258 C259 C235 -14.7(7) . . . 3_655 ?
C217 C258 C259 C235 -14.7(3) 3_655 . . 3_655 ?
C216 C258 C259 C249 -135(6) 3_655 . . . ?
C215 C258 C259 C249 -2.7(4) 3_655 . . . ?
C246 C258 C259 C249 -0.3 . . . . ?
C234 C258 C259 C249 10(2) 3_655 . . . ?
C257 C258 C259 C249 -142.3 . . . . ?
C217 C258 C259 C249 -142.2(4) 3_655 . . . ?
C216 C258 C259 C260 7(6) 3_655 . . . ?
C215 C258 C259 C260 139.2(4) 3_655 . . . ?
C246 C258 C259 C260 141.5 . . . . ?
C234 C258 C259 C260 152(2) 3_655 . . . ?
C257 C258 C259 C260 -0.4 . . . . ?
C217 C258 C259 C260 -0.4(4) 3_655 . . . ?
C215 C258 C259 C216 132(7) 3_655 . . 3_655 ?
C246 C258 C259 C216 134(6) . . . 3_655 ?
C234 C258 C259 C216 145(9) 3_655 . . 3_655 ?
C257 C258 C259 C216 -8(6) . . . 3_655 ?
C217 C258 C259 C216 -8(6) 3_655 . . 3_655 ?
C216 C258 C259 C233 -139(7) 3_655 . . 3_655 ?
C215 C258 C259 C233 -7.42(15) 3_655 . . 3_655 ?
C246 C258 C259 C233 -5.1(3) . . . 3_655 ?
C234 C258 C259 C233 5.3(18) 3_655 . . 3_655 ?
C257 C258 C259 C233 -147.0(3) . . . 3_655 ?
C217 C258 C259 C233 -147.0(7) 3_655 . . 3_655 ?
C251 C252 C260 C235 11.18(16) 3_655 . . 3_655 ?
C252 C252 C260 C235 94.7(4) 3_655 . . 3_655 ?
C253 C252 C260 C235 163.9(6) 3_655 . . 3_655 ?
C236 C252 C260 C235 172.0(8) 3_655 . . 3_655 ?
C251 C252 C260 C235 19.4(4) . . . 3_655 ?
C253 C252 C260 C235 157.3(4) . . . 3_655 ?
C251 C252 C260 C236 -160.9(6) 3_655 . . 3_655 ?
C252 C252 C260 C236 -77.3(4) 3_655 . . 3_655 ?
C235 C252 C260 C236 -172.0(8) 3_655 . . 3_655 ?
C253 C252 C260 C236 -8.13(16) 3_655 . . 3_655 ?
C251 C252 C260 C236 -152.7(4) . . . 3_655 ?
C253 C252 C260 C236 -14.7(4) . . . 3_655 ?
C251 C252 C260 C256 -143.9(3) 3_655 . . . ?
C252 C252 C260 C256 -60.3 3_655 . . . ?
C235 C252 C260 C256 -155.1(4) 3_655 . . . ?
C253 C252 C260 C256 8.8(2) 3_655 . . . ?
C236 C252 C260 C256 17.0(4) 3_655 . . . ?
C251 C252 C260 C256 -135.7 . . . . ?
C253 C252 C260 C256 2.2 . . . . ?
C251 C252 C260 C259 -5.7(3) 3_655 . . . ?
C252 C252 C260 C259 77.9 3_655 . . . ?
C235 C252 C260 C259 -16.9(4) 3_655 . . . ?
C253 C252 C260 C259 147.1(2) 3_655 . . . ?
C236 C252 C260 C259 155.2(4) 3_655 . . . ?
C251 C252 C260 C259 2.5 . . . . ?
C253 C252 C260 C259 140.5 . . . . ?
C251 C252 C260 C237 -142.9(4) 3_655 . . 3_655 ?
C252 C252 C260 C237 -59.32(15) 3_655 . . 3_655 ?
C235 C252 C260 C237 -154.1(6) 3_655 . . 3_655 ?
C253 C252 C260 C237 9.84(5) 3_655 . . 3_655 ?
C236 C252 C260 C237 18.0(2) 3_655 . . 3_655 ?
C251 C252 C260 C237 -134.69(15) . . . 3_655 ?
C253 C252 C260 C237 3.24(15) . . . 3_655 ?
C251 C252 C260 C234 -8.45(10) 3_655 . . 3_655 ?
C252 C252 C260 C234 75.12(16) 3_655 . . 3_655 ?
C235 C252 C260 C234 -19.6(3) 3_655 . . 3_655 ?
C253 C252 C260 C234 144.3(4) 3_655 . . 3_655 ?
C236 C252 C260 C234 152.4(5) 3_655 . . 3_655 ?
C251 C252 C260 C234 -0.25(16) . . . 3_655 ?
C253 C252 C260 C234 137.68(16) . . . 3_655 ?
C237 C256 C260 C235 -81(3) 3_655 . . 3_655 ?
C236 C256 C260 C235 -114(3) 3_655 . . 3_655 ?
C255 C256 C260 C235 -96(3) . . . 3_655 ?
C217 C256 C260 C235 47(2) 3_655 . . 3_655 ?
C257 C256 C260 C235 47(3) . . . 3_655 ?
C238 C256 C260 C235 -73(3) 3_655 . . 3_655 ?
C237 C256 C260 C236 33.32(10) 3_655 . . 3_655 ?
C255 C256 C260 C236 18.6(7) . . . 3_655 ?
C217 C256 C260 C236 161.5(11) 3_655 . . 3_655 ?
C257 C256 C260 C236 161.6(7) . . . 3_655 ?
C238 C256 C260 C236 40.9(7) 3_655 . . 3_655 ?
C237 C256 C260 C252 13.3(7) 3_655 . . . ?
C236 C256 C260 C252 -20.1(7) 3_655 . . . ?
C255 C256 C260 C252 -1.4 . . . . ?
C217 C256 C260 C252 141.5(4) 3_655 . . . ?
C257 C256 C260 C252 141.5 . . . . ?
C238 C256 C260 C252 20.9 3_655 . . . ?
C237 C256 C260 C259 -127.6(7) 3_655 . . . ?
C236 C256 C260 C259 -160.9(7) 3_655 . . . ?
C255 C256 C260 C259 -142.3 . . . . ?
C217 C256 C260 C259 0.6(4) 3_655 . . . ?
C257 C256 C260 C259 0.7 . . . . ?
C238 C256 C260 C259 -120.0 3_655 . . . ?
C236 C256 C260 C237 -33.32(10) 3_655 . . 3_655 ?
C255 C256 C260 C237 -14.7(7) . . . 3_655 ?
C217 C256 C260 C237 128.2(11) 3_655 . . 3_655 ?
C257 C256 C260 C237 128.3(7) . . . 3_655 ?
C238 C256 C260 C237 7.6(7) 3_655 . . 3_655 ?
C237 C256 C260 C234 -123.0(11) 3_655 . . 3_655 ?
C236 C256 C260 C234 -156.3(11) 3_655 . . 3_655 ?
C255 C256 C260 C234 -137.7(4) . . . 3_655 ?
C217 C256 C260 C234 5.25(11) 3_655 . . 3_655 ?
C257 C256 C260 C234 5.3(4) . . . 3_655 ?
C238 C256 C260 C234 -115.4(4) 3_655 . . 3_655 ?
C234 C259 C260 C235 -52.7(19) 3_655 . . 3_655 ?
C249 C259 C260 C235 -18.9(8) . . . 3_655 ?
C258 C259 C260 C235 -160.8(8) . . . 3_655 ?
C216 C259 C260 C235 -160.4(11) 3_655 . . 3_655 ?
C233 C259 C260 C235 -41.8(8) 3_655 . . 3_655 ?
C234 C259 C260 C236 67.4(10) 3_655 . . 3_655 ?
C235 C259 C260 C236 120(3) 3_655 . . 3_655 ?
C249 C259 C260 C236 101(2) . . . 3_655 ?
C258 C259 C260 C236 -41(2) . . . 3_655 ?
C216 C259 C260 C236 -40.3(18) 3_655 . . 3_655 ?
C233 C259 C260 C236 78(2) 3_655 . . 3_655 ?
C234 C259 C260 C252 -34.5(12) 3_655 . . . ?
C235 C259 C260 C252 18.2(8) 3_655 . . . ?
C249 C259 C260 C252 -0.7 . . . . ?
C258 C259 C260 C252 -142.6 . . . . ?
C216 C259 C260 C252 -142.2(4) 3_655 . . . ?
C233 C259 C260 C252 -23.5 3_655 . . . ?
C234 C259 C260 C256 107.9(12) 3_655 . . . ?
C235 C259 C260 C256 160.7(8) 3_655 . . . ?
C249 C259 C260 C256 141.7 . . . . ?
C258 C259 C260 C256 -0.2 . . . . ?
C216 C259 C260 C256 0.2(4) 3_655 . . . ?
C233 C259 C260 C256 118.9 3_655 . . . ?
C234 C259 C260 C237 104.6(8) 3_655 . . 3_655 ?
C235 C259 C260 C237 157.3(11) 3_655 . . 3_655 ?
C249 C259 C260 C237 138.4(4) . . . 3_655 ?
C258 C259 C260 C237 -3.5(4) . . . 3_655 ?
C216 C259 C260 C237 -3.09(7) 3_655 . . 3_655 ?
C233 C259 C260 C237 115.6(4) 3_655 . . 3_655 ?
C235 C259 C260 C234 52.7(19) 3_655 . . 3_655 ?
C249 C259 C260 C234 33.8(12) . . . 3_655 ?
C258 C259 C260 C234 -108.1(12) . . . 3_655 ?
C216 C259 C260 C234 -107.7(8) 3_655 . . 3_655 ?
C233 C259 C260 C234 11.0(12) 3_655 . . 3_655 ?
C310 C301 C302 C311 11.1(10) 3_755 . . 3_755 ?
C326 C301 C302 C311 -173(3) 3_755 . . 3_755 ?
C309 C301 C302 C311 46(3) . . . 3_755 ?
C305 C301 C302 C311 -172(3) . . . 3_755 ?
C309 C301 C302 C311 46(3) 3_755 . . 3_755 ?
C310 C301 C302 C329 176(2) 3_755 . . 3_755 ?
C326 C301 C302 C329 -8.63(19) 3_755 . . 3_755 ?
C311 C301 C302 C329 164(3) 3_755 . . 3_755 ?
C309 C301 C302 C329 -149.7(4) . . . 3_755 ?
C305 C301 C302 C329 -7.6(4) . . . 3_755 ?
C309 C301 C302 C329 -149.0(4) 3_755 . . 3_755 ?
C310 C301 C302 C312 -34.5(18) 3_755 . . . ?
C326 C301 C302 C312 141.3(5) 3_755 . . . ?
C311 C301 C302 C312 -46(3) 3_755 . . . ?
C309 C301 C302 C312 0.2 . . . . ?
C305 C301 C302 C312 142.3 . . . . ?
C309 C301 C302 C312 0.9 3_755 . . . ?
C326 C301 C302 C310 176(2) 3_755 . . 3_755 ?
C311 C301 C302 C310 -11.1(10) 3_755 . . 3_755 ?
C309 C301 C302 C310 34.7(18) . . . 3_755 ?
C305 C301 C302 C310 176.8(18) . . . 3_755 ?
C309 C301 C302 C310 35.4(18) 3_755 . . 3_755 ?
C310 C301 C302 C303 -176.3(18) 3_755 . . . ?
C326 C301 C302 C303 -0.5(5) 3_755 . . . ?
C311 C301 C302 C303 173(3) 3_755 . . . ?
C309 C301 C302 C303 -141.6 . . . . ?
C305 C301 C302 C303 0.5 . . . . ?
C309 C301 C302 C303 -140.9 3_755 . . . ?
C312 C302 C303 C329 81(2) . . . 3_755 ?
C301 C302 C303 C329 -137(2) . . . 3_755 ?
C310 C302 C303 C329 -138(2) 3_755 . . 3_755 ?
C329 C302 C303 C328 125(3) 3_755 . . 3_755 ?
C312 C302 C303 C328 -154.1(4) . . . 3_755 ?
C301 C302 C303 C328 -12.0(4) . . . 3_755 ?
C310 C302 C303 C328 -12.76(12) 3_755 . . 3_755 ?
C329 C302 C303 C315 -80(2) 3_755 . . . ?
C312 C302 C303 C315 0.4 . . . . ?
C301 C302 C303 C315 142.5 . . . . ?
C310 C302 C303 C315 141.8(4) 3_755 . . . ?
C329 C302 C303 C304 137(2) 3_755 . . . ?
C312 C302 C303 C304 -142.4 . . . . ?
C301 C302 C303 C304 -0.3 . . . . ?
C310 C302 C303 C304 -1.0(4) 3_755 . . . ?
C329 C302 C303 C330 -67.2(18) 3_755 . . 3_755 ?
C312 C302 C303 C330 13.4(2) . . . 3_755 ?
C301 C302 C303 C330 155.5(2) . . . 3_755 ?
C310 C302 C303 C330 154.7(6) 3_755 . . 3_755 ?
C329 C302 C303 C311 90(8) 3_755 . . 3_755 ?
C312 C302 C303 C311 170(9) . . . 3_755 ?
C301 C302 C303 C311 -48(6) . . . 3_755 ?
C310 C302 C303 C311 -48(5) 3_755 . . 3_755 ?
C329 C303 C304 C328 -108(3) 3_755 . . 3_755 ?
C315 C303 C304 C328 69.4(5) . . . 3_755 ?
C330 C303 C304 C328 85.1(4) 3_755 . . 3_755 ?
C302 C303 C304 C328 -147.1(5) . . . 3_755 ?
C311 C303 C304 C328 -146.2(8) 3_755 . . 3_755 ?
C329 C303 C304 C327 30.3(18) 3_755 . . 3_755 ?
C328 C303 C304 C327 138.8(12) 3_755 . . 3_755 ?
C315 C303 C304 C327 -151.8(7) . . . 3_755 ?
C330 C303 C304 C327 -136.1(15) 3_755 . . 3_755 ?
C302 C303 C304 C327 -8.3(7) . . . 3_755 ?
C311 C303 C304 C327 -7.3(4) 3_755 . . 3_755 ?
C329 C303 C304 C318 -179(100) 3_755 . . . ?
C328 C303 C304 C318 -70.5(5) 3_755 . . . ?
C315 C303 C304 C318 -1.1 . . . . ?
C330 C303 C304 C318 14.6(8) 3_755 . . . ?
C302 C303 C304 C318 142.4 . . . . ?
C311 C303 C304 C318 143.3(3) 3_755 . . . ?
C329 C303 C304 C305 39(2) 3_755 . . . ?
C328 C303 C304 C305 147.0(5) 3_755 . . . ?
C315 C303 C304 C305 -143.6 . . . . ?
C330 C303 C304 C305 -127.9(8) 3_755 . . . ?
C302 C303 C304 C305 -0.1 . . . . ?
C311 C303 C304 C305 0.9(3) 3_755 . . . ?
C329 C303 C304 C347 -162(3) 3_755 . . 3_755 ?
C328 C303 C304 C347 -54.01(15) 3_755 . . 3_755 ?
C315 C303 C304 C347 15.3(4) . . . 3_755 ?
C330 C303 C304 C347 31.1(5) 3_755 . . 3_755 ?
C302 C303 C304 C347 158.9(4) . . . 3_755 ?
C311 C303 C304 C347 159.8(6) 3_755 . . 3_755 ?
C328 C303 C304 C329 108(3) 3_755 . . 3_755 ?
C315 C303 C304 C329 178(2) . . . 3_755 ?
C330 C303 C304 C329 -166(3) 3_755 . . 3_755 ?
C302 C303 C304 C329 -39(2) . . . 3_755 ?
C311 C303 C304 C329 -38(2) 3_755 . . 3_755 ?
C329 C303 C304 C345 125(3) 3_755 . . 3_755 ?
C328 C303 C304 C345 -126.11(12) 3_755 . . 3_755 ?
C315 C303 C304 C345 -56.8(5) . . . 3_755 ?
C330 C303 C304 C345 -41.0(4) 3_755 . . 3_755 ?
C302 C303 C304 C345 86.8(5) . . . 3_755 ?
C311 C303 C304 C345 87.7(8) 3_755 . . 3_755 ?
C328 C304 C305 C326 40.8(13) 3_755 . . 3_755 ?
C327 C304 C305 C326 178(100) 3_755 . . 3_755 ?
C318 C304 C305 C326 -133(3) . . . 3_755 ?
C303 C304 C305 C326 10(3) . . . 3_755 ?
C347 C304 C305 C326 -118(4) 3_755 . . 3_755 ?
C329 C304 C305 C326 15(3) 3_755 . . 3_755 ?
C345 C304 C305 C326 -147(3) 3_755 . . 3_755 ?
C328 C304 C305 C327 -137(2) 3_755 . . 3_755 ?
C318 C304 C305 C327 48.9(7) . . . 3_755 ?
C303 C304 C305 C327 -168.1(7) . . . 3_755 ?
C347 C304 C305 C327 64.2(3) 3_755 . . 3_755 ?
C329 C304 C305 C327 -162.5(10) 3_755 . . 3_755 ?
C345 C304 C305 C327 35.0(4) 3_755 . . 3_755 ?
C328 C304 C305 C306 173.4(17) 3_755 . . . ?
C327 C304 C305 C306 -49.6(7) 3_755 . . . ?
C318 C304 C305 C306 -0.6 . . . . ?
C303 C304 C305 C306 142.4 . . . . ?
C347 C304 C305 C306 14.6(9) 3_755 . . . ?
C329 C304 C305 C306 148.0(3) 3_755 . . . ?
C345 C304 C305 C306 -14.6(3) 3_755 . . . ?
C328 C304 C305 C301 31.4(17) 3_755 . . . ?
C327 C304 C305 C301 168.4(7) 3_755 . . . ?
C318 C304 C305 C301 -142.6 . . . . ?
C303 C304 C305 C301 0.4 . . . . ?
C347 C304 C305 C301 -127.3(9) 3_755 . . . ?
C329 C304 C305 C301 6.0(3) 3_755 . . . ?
C345 C304 C305 C301 -156.6(3) 3_755 . . . ?
C328 C304 C305 C310 32.0(14) 3_755 . . 3_755 ?
C327 C304 C305 C310 169.0(10) 3_755 . . 3_755 ?
C318 C304 C305 C310 -142.1(3) . . . 3_755 ?
C303 C304 C305 C310 0.9(3) . . . 3_755 ?
C347 C304 C305 C310 -126.8(12) 3_755 . . 3_755 ?
C329 C304 C305 C310 6.54(6) 3_755 . . 3_755 ?
C345 C304 C305 C310 -156.0(6) 3_755 . . 3_755 ?
C328 C304 C305 C325 143(2) 3_755 . . 3_755 ?
C327 C304 C305 C325 -80.06(16) 3_755 . . 3_755 ?
C318 C304 C305 C325 -31.1(6) . . . 3_755 ?
C303 C304 C305 C325 111.9(6) . . . 3_755 ?
C347 C304 C305 C325 -15.8(4) 3_755 . . 3_755 ?
C329 C304 C305 C325 117.5(9) 3_755 . . 3_755 ?
C345 C304 C305 C325 -45.1(3) 3_755 . . 3_755 ?
C327 C304 C305 C328 137(2) 3_755 . . 3_755 ?
C318 C304 C305 C328 -174.1(17) . . . 3_755 ?
C303 C304 C305 C328 -31.1(17) . . . 3_755 ?
C347 C304 C305 C328 -159(3) 3_755 . . 3_755 ?
C329 C304 C305 C328 -25.5(14) 3_755 . . 3_755 ?
C345 C304 C305 C328 172(2) 3_755 . . 3_755 ?
C328 C304 C305 C345 -172(2) 3_755 . . 3_755 ?
C327 C304 C305 C345 -35.0(4) 3_755 . . 3_755 ?
C318 C304 C305 C345 13.9(3) . . . 3_755 ?
C303 C304 C305 C345 156.9(3) . . . 3_755 ?
C347 C304 C305 C345 29.2(6) 3_755 . . 3_755 ?
C329 C304 C305 C345 162.5(6) 3_755 . . 3_755 ?
C310 C301 C305 C326 -5(3) 3_755 . . 3_755 ?
C311 C301 C305 C326 -179.7(12) 3_755 . . 3_755 ?
C309 C301 C305 C326 -34.8(8) . . . 3_755 ?
C302 C301 C305 C326 -178.3(8) . . . 3_755 ?
C309 C301 C305 C326 -40.8(6) 3_755 . . 3_755 ?
C310 C301 C305 C327 -171(5) 3_755 . . 3_755 ?
C326 C301 C305 C327 -165.9(19) 3_755 . . 3_755 ?
C311 C301 C305 C327 14.4(7) 3_755 . . 3_755 ?
C309 C301 C305 C327 159.4(11) . . . 3_755 ?
C302 C301 C305 C327 15.8(11) . . . 3_755 ?
C309 C301 C305 C327 153.3(13) 3_755 . . 3_755 ?
C310 C301 C305 C306 30(4) 3_755 . . . ?
C326 C301 C305 C306 35.4(8) 3_755 . . . ?
C311 C301 C305 C306 -144.3(4) 3_755 . . . ?
C309 C301 C305 C306 0.7 . . . . ?
C302 C301 C305 C306 -142.9 . . . . ?
C309 C301 C305 C306 -5.39(18) 3_755 . . . ?
C310 C301 C305 C304 173(4) 3_755 . . . ?
C326 C301 C305 C304 177.8(8) 3_755 . . . ?
C311 C301 C305 C304 -2.0(4) 3_755 . . . ?
C309 C301 C305 C304 143.0 . . . . ?
C302 C301 C305 C304 -0.6 . . . . ?
C309 C301 C305 C304 136.92(18) 3_755 . . . ?
C326 C301 C305 C310 5(3) 3_755 . . 3_755 ?
C311 C301 C305 C310 -175(4) 3_755 . . 3_755 ?
C309 C301 C305 C310 -30(4) . . . 3_755 ?
C302 C301 C305 C310 -173(4) . . . 3_755 ?
C309 C301 C305 C310 -36(4) 3_755 . . 3_755 ?
C310 C301 C305 C325 22(4) 3_755 . . 3_755 ?
C326 C301 C305 C325 27.5(6) 3_755 . . 3_755 ?
C311 C301 C305 C325 -152.2(6) 3_755 . . 3_755 ?
C309 C301 C305 C325 -7.26(17) . . . 3_755 ?
C302 C301 C305 C325 -150.83(17) . . . 3_755 ?
C309 C301 C305 C325 -13.3 3_755 . . 3_755 ?
C310 C301 C305 C328 179(100) 3_755 . . 3_755 ?
C326 C301 C305 C328 -176.4(11) 3_755 . . 3_755 ?
C311 C301 C305 C328 3.83(19) 3_755 . . 3_755 ?
C309 C301 C305 C328 148.8(2) . . . 3_755 ?
C302 C301 C305 C328 5.2(2) . . . 3_755 ?
C309 C301 C305 C328 142.7(4) 3_755 . . 3_755 ?
C310 C301 C305 C345 103(4) 3_755 . . 3_755 ?
C326 C301 C305 C345 108.4(11) 3_755 . . 3_755 ?
C311 C301 C305 C345 -71.35(18) 3_755 . . 3_755 ?
C309 C301 C305 C345 73.6(3) . . . 3_755 ?
C302 C301 C305 C345 -70.0(3) . . . 3_755 ?
C309 C301 C305 C345 67.5(5) 3_755 . . 3_755 ?
C326 C305 C306 C325 18.8(6) 3_755 . . 3_755 ?
C327 C305 C306 C325 176.3(9) 3_755 . . 3_755 ?
C304 C305 C306 C325 -151.7(4) . . . 3_755 ?
C301 C305 C306 C325 -14.0(4) . . . 3_755 ?
C310 C305 C306 C325 -11.70(19) 3_755 . . 3_755 ?
C328 C305 C306 C325 -150.1(8) 3_755 . . 3_755 ?
C345 C305 C306 C325 -167.7(7) 3_755 . . 3_755 ?
C327 C305 C306 C326 157.6(15) 3_755 . . 3_755 ?
C304 C305 C306 C326 -170.5(10) . . . 3_755 ?
C301 C305 C306 C326 -32.8(10) . . . 3_755 ?
C310 C305 C306 C326 -30.5(8) 3_755 . . 3_755 ?
C325 C305 C306 C326 -18.8(6) 3_755 . . 3_755 ?
C328 C305 C306 C326 -168.9(14) 3_755 . . 3_755 ?
C345 C305 C306 C326 173.5(13) 3_755 . . 3_755 ?
C326 C305 C306 C324 70.6(13) 3_755 . . 3_755 ?
C327 C305 C306 C324 -131.9(2) 3_755 . . 3_755 ?
C304 C305 C306 C324 -99.9(3) . . . 3_755 ?
C301 C305 C306 C324 37.8(3) . . . 3_755 ?
C310 C305 C306 C324 40.1(5) 3_755 . . 3_755 ?
C325 C305 C306 C324 51.8(7) 3_755 . . 3_755 ?
C328 C305 C306 C324 -98.27(18) 3_755 . . 3_755 ?
C345 C305 C306 C324 -115.89(7) 3_755 . . 3_755 ?
C326 C305 C306 C320 171.1(10) 3_755 . . . ?
C327 C305 C306 C320 -31.4(5) 3_755 . . . ?
C304 C305 C306 C320 0.5 . . . . ?
C301 C305 C306 C320 138.3 . . . . ?
C310 C305 C306 C320 140.6(2) 3_755 . . . ?
C325 C305 C306 C320 152.3(4) 3_755 . . . ?
C328 C305 C306 C320 2.2(5) 3_755 . . . ?
C345 C305 C306 C320 -15.4(3) 3_755 . . . ?
C326 C305 C306 C307 32.6(10) 3_755 . . . ?
C327 C305 C306 C307 -169.8(5) 3_755 . . . ?
C304 C305 C306 C307 -137.9 . . . . ?
C301 C305 C306 C307 -0.1 . . . . ?
C310 C305 C306 C307 2.2(2) 3_755 . . . ?
C325 C305 C306 C307 13.9(4) 3_755 . . . ?
C328 C305 C306 C307 -136.2(5) 3_755 . . . ?
C345 C305 C306 C307 -153.8(3) 3_755 . . . ?
C326 C305 C306 C327 -157.6(15) 3_755 . . 3_755 ?
C304 C305 C306 C327 31.9(5) . . . 3_755 ?
C301 C305 C306 C327 169.6(5) . . . 3_755 ?
C310 C305 C306 C327 172.0(7) 3_755 . . 3_755 ?
C325 C305 C306 C327 -176.3(9) 3_755 . . 3_755 ?
C328 C305 C306 C327 33.58(10) 3_755 . . 3_755 ?
C345 C305 C306 C327 16.0(3) 3_755 . . 3_755 ?
C326 C305 C306 C344 172.7(14) 3_755 . . 3_755 ?
C327 C305 C306 C344 -29.69(19) 3_755 . . 3_755 ?
C304 C305 C306 C344 2.2(4) . . . 3_755 ?
C301 C305 C306 C344 140.0(4) . . . 3_755 ?
C310 C305 C306 C344 142.3(6) 3_755 . . 3_755 ?
C325 C305 C306 C344 154.0(8) 3_755 . . 3_755 ?
C328 C305 C306 C344 3.89(17) 3_755 . . 3_755 ?
C345 C305 C306 C344 -13.73(14) 3_755 . . 3_755 ?
C326 C305 C306 C345 -173.5(13) 3_755 . . 3_755 ?
C327 C305 C306 C345 -16.0(3) 3_755 . . 3_755 ?
C304 C305 C306 C345 16.0(3) . . . 3_755 ?
C301 C305 C306 C345 153.7(3) . . . 3_755 ?
C310 C305 C306 C345 156.0(5) 3_755 . . 3_755 ?
C325 C305 C306 C345 167.7(7) 3_755 . . 3_755 ?
C328 C305 C306 C345 17.62(19) 3_755 . . 3_755 ?
C326 C306 C307 C325 -21.6(6) 3_755 . . 3_755 ?
C324 C306 C307 C325 161.5(12) 3_755 . . 3_755 ?
C305 C306 C307 C325 -36.1(8) . . . 3_755 ?
C320 C306 C307 C325 -179.4(8) . . . 3_755 ?
C327 C306 C307 C325 -44.8(5) 3_755 . . 3_755 ?
C344 C306 C307 C325 175.6(10) 3_755 . . 3_755 ?
C345 C306 C307 C325 -160.5(12) 3_755 . . 3_755 ?
C325 C306 C307 C324 -161.5(12) 3_755 . . 3_755 ?
C326 C306 C307 C324 176.9(6) 3_755 . . 3_755 ?
C305 C306 C307 C324 162.3(3) . . . 3_755 ?
C320 C306 C307 C324 19.0(3) . . . 3_755 ?
C327 C306 C307 C324 153.6(6) 3_755 . . 3_755 ?
C344 C306 C307 C324 14.06(14) 3_755 . . 3_755 ?
C345 C306 C307 C324 37.97(7) 3_755 . . 3_755 ?
C325 C306 C307 C308 37.0(8) 3_755 . . . ?
C326 C306 C307 C308 15.4(3) 3_755 . . . ?
C324 C306 C307 C308 -161.5(3) 3_755 . . . ?
C305 C306 C307 C308 0.8 . . . . ?
C320 C306 C307 C308 -142.5 . . . . ?
C327 C306 C307 C308 -7.8(3) 3_755 . . . ?
C344 C306 C307 C308 -147.4(2) 3_755 . . . ?
C345 C306 C307 C308 -123.5(4) 3_755 . . . ?
C325 C306 C307 C322 179(100) 3_755 . . . ?
C326 C306 C307 C322 157.5(3) 3_755 . . . ?
C324 C306 C307 C322 -19.3(3) 3_755 . . . ?
C305 C306 C307 C322 143.0 . . . . ?
C320 C306 C307 C322 -0.3 . . . . ?
C327 C306 C307 C322 134.3(3) 3_755 . . . ?
C344 C306 C307 C322 -5.3(2) 3_755 . . . ?
C345 C306 C307 C322 18.6(4) 3_755 . . . ?
C325 C306 C307 C323 177.6(10) 3_755 . . 3_755 ?
C326 C306 C307 C323 156.0(4) 3_755 . . 3_755 ?
C324 C306 C307 C323 -20.86(15) 3_755 . . 3_755 ?
C305 C306 C307 C323 141.46(19) . . . 3_755 ?
C320 C306 C307 C323 -1.85(19) . . . 3_755 ?
C327 C306 C307 C323 132.8(5) 3_755 . . 3_755 ?
C344 C306 C307 C323 -6.8 3_755 . . 3_755 ?
C345 C306 C307 C323 17.11(19) 3_755 . . 3_755 ?
C325 C306 C307 C307 86.3(8) 3_755 . . 3_755 ?
C326 C306 C307 C307 64.8(3) 3_755 . . 3_755 ?
C324 C306 C307 C307 -112.1(3) 3_755 . . 3_755 ?
C305 C306 C307 C307 50.2 . . . 3_755 ?
C320 C306 C307 C307 -93.1 . . . 3_755 ?
C327 C306 C307 C307 41.5(3) 3_755 . . 3_755 ?
C344 C306 C307 C307 -98.1(2) 3_755 . . 3_755 ?
C345 C306 C307 C307 -74.2(4) 3_755 . . 3_755 ?
C325 C307 C308 C307 165.99(16) 3_755 . . 3_755 ?
C324 C307 C308 C307 59.6(12) 3_755 . . 3_755 ?
C306 C307 C308 C307 143.2 . . . 3_755 ?
C322 C307 C308 C307 6.9 . . . 3_755 ?
C323 C307 C308 C307 9.3 3_755 . . 3_755 ?
C325 C307 C308 C309 28.68(17) 3_755 . . 3_755 ?
C324 C307 C308 C309 -77.7(10) 3_755 . . 3_755 ?
C306 C307 C308 C309 5.9(3) . . . 3_755 ?
C322 C307 C308 C309 -130.4(3) . . . 3_755 ?
C323 C307 C308 C309 -128.0(3) 3_755 . . 3_755 ?
C307 C307 C308 C309 -137.3(3) 3_755 . . 3_755 ?
C325 C307 C308 C309 20.81(16) 3_755 . . . ?
C324 C307 C308 C309 -85.6(12) 3_755 . . . ?
C306 C307 C308 C309 -2.0 . . . . ?
C322 C307 C308 C309 -138.3 . . . . ?
C323 C307 C308 C309 -135.9 3_755 . . . ?
C307 C307 C308 C309 -145.2 3_755 . . . ?
C324 C307 C308 C325 -106.4(11) 3_755 . . 3_755 ?
C306 C307 C308 C325 -22.83(16) . . . 3_755 ?
C322 C307 C308 C325 -159.10(16) . . . 3_755 ?
C323 C307 C308 C325 -156.71(13) 3_755 . . 3_755 ?
C307 C307 C308 C325 -165.99(16) 3_755 . . 3_755 ?
C325 C307 C308 C325 158.55(16) 3_755 . . . ?
C324 C307 C308 C325 52.1(12) 3_755 . . . ?
C306 C307 C308 C325 135.7 . . . . ?
C322 C307 C308 C325 -0.6 . . . . ?
C323 C307 C308 C325 1.8 3_755 . . . ?
C307 C307 C308 C325 -7.4 3_755 . . . ?
C310 C301 C309 C309 68(2) 3_755 . . 3_755 ?
C326 C301 C309 C309 -148.32(16) 3_755 . . 3_755 ?
C311 C301 C309 C309 12.02(9) 3_755 . . 3_755 ?
C302 C301 C309 C309 5.0 . . . 3_755 ?
C305 C301 C309 C309 -134.0 . . . 3_755 ?
C326 C301 C309 C310 144(3) 3_755 . . 3_755 ?
C311 C301 C309 C310 -56(2) 3_755 . . 3_755 ?
C302 C301 C309 C310 -63(2) . . . 3_755 ?
C305 C301 C309 C310 158(2) . . . 3_755 ?
C309 C301 C309 C310 -68(2) 3_755 . . 3_755 ?
C310 C301 C309 C308 -160(2) 3_755 . . . ?
C326 C301 C309 C308 -16.32(16) 3_755 . . . ?
C311 C301 C309 C308 144.02(8) 3_755 . . . ?
C302 C301 C309 C308 137.0 . . . . ?
C305 C301 C309 C308 -2.0 . . . . ?
C309 C301 C309 C308 132.0 3_755 . . . ?
C310 C301 C309 C310 62(2) 3_755 . . . ?
C326 C301 C309 C310 -154.62(17) 3_755 . . . ?
C311 C301 C309 C310 5.72(8) 3_755 . . . ?
C302 C301 C309 C310 -1.3 . . . . ?
C305 C301 C309 C310 -140.3 . . . . ?
C309 C301 C309 C310 -6.3 3_755 . . . ?
C310 C301 C309 C301 68(2) 3_755 . . 3_755 ?
C326 C301 C309 C301 -148.33(17) 3_755 . . 3_755 ?
C311 C301 C309 C301 12.01(8) 3_755 . . 3_755 ?
C302 C301 C309 C301 4.9 . . . 3_755 ?
C305 C301 C309 C301 -134.0 . . . 3_755 ?
C309 C301 C309 C301 0.0 3_755 . . 3_755 ?
C310 C301 C309 C326 -144(3) 3_755 . . 3_755 ?
C311 C301 C309 C326 160.3(2) 3_755 . . 3_755 ?
C302 C301 C309 C326 153.28(16) . . . 3_755 ?
C305 C301 C309 C326 14.35(16) . . . 3_755 ?
C309 C301 C309 C326 148.32(16) 3_755 . . 3_755 ?
C307 C308 C309 C309 157.2 . . . 3_755 ?
C307 C308 C309 C309 27.4(3) 3_755 . . 3_755 ?
C325 C308 C309 C309 166.53(11) 3_755 . . 3_755 ?
C325 C308 C309 C309 14.1 . . . 3_755 ?
C307 C308 C309 C310 -0.8(3) . . . 3_755 ?
C307 C308 C309 C310 -130.61(9) 3_755 . . 3_755 ?
C309 C308 C309 C310 -158.0(3) 3_755 . . 3_755 ?
C325 C308 C309 C310 8.5(2) 3_755 . . 3_755 ?
C325 C308 C309 C310 -143.9(3) . . . 3_755 ?
C307 C308 C309 C301 2.7 . . . . ?
C307 C308 C309 C301 -127.2(3) 3_755 . . . ?
C309 C308 C309 C301 -154.6 3_755 . . . ?
C325 C308 C309 C301 11.97(10) 3_755 . . . ?
C325 C308 C309 C301 -140.4 . . . . ?
C307 C308 C309 C310 143.4 . . . . ?
C307 C308 C309 C310 13.5(3) 3_755 . . . ?
C309 C308 C309 C310 -13.8 3_755 . . . ?
C325 C308 C309 C310 152.68(11) 3_755 . . . ?
C325 C308 C309 C310 0.3 . . . . ?
C307 C308 C309 C301 139.69(13) . . . 3_755 ?
C307 C308 C309 C301 9.86(18) 3_755 . . 3_755 ?
C309 C308 C309 C301 -17.53(13) 3_755 . . 3_755 ?
C325 C308 C309 C301 149.0 3_755 . . 3_755 ?
C325 C308 C309 C301 -3.40(13) . . . 3_755 ?
C307 C308 C309 C326 -7.70(9) . . . 3_755 ?
C307 C308 C309 C326 -137.5(2) 3_755 . . 3_755 ?
C309 C308 C309 C326 -164.92(9) 3_755 . . 3_755 ?
C325 C308 C309 C326 1.6 3_755 . . 3_755 ?
C325 C308 C309 C326 -150.78(9) . . . 3_755 ?
C309 C309 C310 C301 -66.5(19) 3_755 . . 3_755 ?
C310 C309 C310 C301 113.5(19) 3_755 . . 3_755 ?
C301 C309 C310 C301 106.2(19) . . . 3_755 ?
C308 C309 C310 C301 -37.9(19) . . . 3_755 ?
C326 C309 C310 C301 74.6(17) 3_755 . . 3_755 ?
C310 C309 C310 C309 180(22) 3_755 . . 3_755 ?
C301 C309 C310 C309 172.7 . . . 3_755 ?
C308 C309 C310 C309 28.6 . . . 3_755 ?
C301 C309 C310 C309 66.5(19) 3_755 . . 3_755 ?
C326 C309 C310 C309 141.1(2) 3_755 . . 3_755 ?
C309 C309 C310 C311 -171.8 3_755 . . . ?
C310 C309 C310 C311 8.2 3_755 . . . ?
C301 C309 C310 C311 1.0 . . . . ?
C308 C309 C310 C311 -143.2 . . . . ?
C301 C309 C310 C311 -105.3(19) 3_755 . . . ?
C326 C309 C310 C311 -30.6(2) 3_755 . . . ?
C309 C309 C310 C326 -27.8 3_755 . . . ?
C310 C309 C310 C326 152.1 3_755 . . . ?
C301 C309 C310 C326 144.9 . . . . ?
C308 C309 C310 C326 0.8 . . . . ?
C301 C309 C310 C326 38.7(19) 3_755 . . . ?
C326 C309 C310 C326 113.3(2) 3_755 . . . ?
C309 C309 C310 C302 -164.06(9) 3_755 . . 3_755 ?
C310 C309 C310 C302 15.93(8) 3_755 . . 3_755 ?
C301 C309 C310 C302 8.66(8) . . . 3_755 ?
C308 C309 C310 C302 -135.47(8) . . . 3_755 ?
C301 C309 C310 C302 -97.6(18) 3_755 . . 3_755 ?
C326 C309 C310 C302 -22.91(12) 3_755 . . 3_755 ?
C309 C309 C310 C305 -43.49(16) 3_755 . . 3_755 ?
C310 C309 C310 C305 136.49(16) 3_755 . . 3_755 ?
C301 C309 C310 C305 129.22(16) . . . 3_755 ?
C308 C309 C310 C305 -14.91(16) . . . 3_755 ?
C301 C309 C310 C305 23.0(17) 3_755 . . 3_755 ?
C326 C309 C310 C305 97.7 3_755 . . 3_755 ?
C301 C310 C311 C302 -11.8(11) 3_755 . . 3_755 ?
C309 C310 C311 C302 125(3) 3_755 . . 3_755 ?
C326 C310 C311 C302 -10(3) . . . 3_755 ?
C309 C310 C311 C302 126(3) . . . 3_755 ?
C305 C310 C311 C302 -10(3) 3_755 . . 3_755 ?
C309 C310 C311 C301 136.5(18) 3_755 . . 3_755 ?
C326 C310 C311 C301 1.7(18) . . . 3_755 ?
C302 C310 C311 C301 11.8(10) 3_755 . . 3_755 ?
C309 C310 C311 C301 138.1(18) . . . 3_755 ?
C305 C310 C311 C301 2.0(16) 3_755 . . 3_755 ?
C301 C310 C311 C312 -137.4(18) 3_755 . . . ?
C309 C310 C311 C312 -0.88(7) 3_755 . . . ?
C326 C310 C311 C312 -135.7 . . . . ?
C302 C310 C311 C312 -126(3) 3_755 . . . ?
C309 C310 C311 C312 0.7 . . . . ?
C305 C310 C311 C312 -135.4(3) 3_755 . . . ?
C301 C310 C311 C329 1.6(18) 3_755 . . . ?
C309 C310 C311 C329 138.07(8) 3_755 . . . ?
C326 C310 C311 C329 3.3 . . . . ?
C302 C310 C311 C329 13(3) 3_755 . . . ?
C309 C310 C311 C329 139.6 . . . . ?
C305 C310 C311 C329 3.5(3) 3_755 . . . ?
C301 C310 C311 C303 -5.0(15) 3_755 . . 3_755 ?
C309 C310 C311 C303 131.5(2) 3_755 . . 3_755 ?
C326 C310 C311 C303 -3.3(3) . . . 3_755 ?
C302 C310 C311 C303 7(3) 3_755 . . 3_755 ?
C309 C310 C311 C303 133.1(3) . . . 3_755 ?
C305 C310 C311 C303 -3.04(6) 3_755 . . 3_755 ?
C302 C311 C312 C311 -140.0(12) 3_755 . . 3_755 ?
C301 C311 C312 C311 -18.53(13) 3_755 . . 3_755 ?
C310 C311 C312 C311 -8.7 . . . 3_755 ?
C329 C311 C312 C311 -150.9 . . . 3_755 ?
C303 C311 C312 C311 -141.35(15) 3_755 . . 3_755 ?
C302 C311 C312 C302 -133.3(12) 3_755 . . . ?
C301 C311 C312 C302 -11.82(13) 3_755 . . . ?
C310 C311 C312 C302 -1.9 . . . . ?
C329 C311 C312 C302 -144.2 . . . . ?
C303 C311 C312 C302 -134.64(15) 3_755 . . . ?
C301 C311 C312 C302 121.5(11) 3_755 . . 3_755 ?
C310 C311 C312 C302 131.4(12) . . . 3_755 ?
C329 C311 C312 C302 -10.9(12) . . . 3_755 ?
C303 C311 C312 C302 -1.3(11) 3_755 . . 3_755 ?
C302 C311 C312 C313 4.3(10) 3_755 . . 3_755 ?
C301 C311 C312 C313 125.75(8) 3_755 . . 3_755 ?
C310 C311 C312 C313 135.6(2) . . . 3_755 ?
C329 C311 C312 C313 -6.6(2) . . . 3_755 ?
C303 C311 C312 C313 2.9 3_755 . . 3_755 ?
C302 C311 C312 C313 8.7(12) 3_755 . . . ?
C301 C311 C312 C313 130.21(13) 3_755 . . . ?
C310 C311 C312 C313 140.1 . . . . ?
C329 C311 C312 C313 -2.2 . . . . ?
C303 C311 C312 C313 7.39(15) 3_755 . . . ?
C329 C302 C312 C311 -166.2(15) 3_755 . . 3_755 ?
C301 C302 C312 C311 44.5(13) . . . 3_755 ?
C310 C302 C312 C311 38.4(12) 3_755 . . 3_755 ?
C303 C302 C312 C311 -178(8) . . . 3_755 ?
C311 C302 C312 C311 -43.0(13) 3_755 . . . ?
C329 C302 C312 C311 150.80(18) 3_755 . . . ?
C301 C302 C312 C311 1.5 . . . . ?
C310 C302 C312 C311 -4.56(6) 3_755 . . . ?
C303 C302 C312 C311 138.7 . . . . ?
C311 C302 C312 C302 -51.1(13) 3_755 . . 3_755 ?
C329 C302 C312 C302 142.66(18) 3_755 . . 3_755 ?
C301 C302 C312 C302 -6.6 . . . 3_755 ?
C310 C302 C312 C302 -12.71(6) 3_755 . . 3_755 ?
C303 C302 C312 C302 130.5 . . . 3_755 ?
C311 C302 C312 C313 171.7(14) 3_755 . . 3_755 ?
C329 C302 C312 C313 5.5 3_755 . . 3_755 ?
C301 C302 C312 C313 -143.79(16) . . . 3_755 ?
C310 C302 C312 C313 -149.9(2) 3_755 . . 3_755 ?
C303 C302 C312 C313 -6.63(16) . . . 3_755 ?
C311 C302 C312 C313 176.1(13) 3_755 . . . ?
C329 C302 C312 C313 9.90(18) 3_755 . . . ?
C301 C302 C312 C313 -139.4 . . . . ?
C310 C302 C312 C313 -145.46(5) 3_755 . . . ?
C303 C302 C312 C313 -2.2 . . . . ?
C311 C312 C313 C313 -18.9(2) 3_755 . . 3_755 ?
C311 C312 C313 C313 -163.3 . . . 3_755 ?
C302 C312 C313 C313 -19.6 . . . 3_755 ?
C302 C312 C313 C313 -161.86(17) 3_755 . . 3_755 ?
C311 C312 C313 C314 119.7(5) 3_755 . . 3_755 ?
C311 C312 C313 C314 -24.6(8) . . . 3_755 ?
C302 C312 C313 C314 119.0(8) . . . 3_755 ?
C302 C312 C313 C314 -23.2(6) 3_755 . . 3_755 ?
C313 C312 C313 C314 138.6(8) 3_755 . . 3_755 ?
C311 C312 C313 C314 4.2(2) 3_755 . . . ?
C311 C312 C313 C314 -140.2 . . . . ?
C302 C312 C313 C314 3.5 . . . . ?
C302 C312 C313 C314 -138.76(17) 3_755 . . . ?
C313 C312 C313 C314 23.1 3_755 . . . ?
C311 C312 C313 C330 146.7(2) 3_755 . . . ?
C311 C312 C313 C330 2.3 . . . . ?
C302 C312 C313 C330 146.0 . . . . ?
C302 C312 C313 C330 3.74(17) 3_755 . . . ?
C313 C312 C313 C330 165.6 3_755 . . . ?
C311 C312 C313 C330 -7.44(15) 3_755 . . 3_755 ?
C311 C312 C313 C330 -151.81(8) . . . 3_755 ?
C302 C312 C313 C330 -8.18(8) . . . 3_755 ?
C302 C312 C313 C330 -150.40(9) 3_755 . . 3_755 ?
C313 C312 C313 C330 11.46(8) 3_755 . . 3_755 ?
C313 C313 C314 C330 12.91(11) 3_755 . . 3_755 ?
C314 C313 C314 C330 -167.09(11) 3_755 . . 3_755 ?
C330 C313 C314 C330 -156.21(11) . . . 3_755 ?
C312 C313 C314 C330 -19.81(11) . . . 3_755 ?
C314 C313 C314 C313 180(6) 3_755 . . 3_755 ?
C330 C313 C314 C313 -169.1 . . . 3_755 ?
C312 C313 C314 C313 -32.7 . . . 3_755 ?
C330 C313 C314 C313 -12.91(11) 3_755 . . 3_755 ?
C313 C313 C314 C333 168.9 3_755 . . . ?
C314 C313 C314 C333 -11.1 3_755 . . . ?
C330 C313 C314 C333 -0.2 . . . . ?
C312 C313 C314 C333 136.2 . . . . ?
C330 C313 C314 C333 155.99(11) 3_755 . . . ?
C313 C313 C314 C331 50.3(6) 3_755 . . 3_755 ?
C314 C313 C314 C331 -129.7(6) 3_755 . . 3_755 ?
C330 C313 C314 C331 -118.8(6) . . . 3_755 ?
C312 C313 C314 C331 17.6(6) . . . 3_755 ?
C330 C313 C314 C331 37.4(5) 3_755 . . 3_755 ?
C313 C313 C314 C315 30.1 3_755 . . . ?
C314 C313 C314 C315 -149.9 3_755 . . . ?
C330 C313 C314 C315 -139.0 . . . . ?
C312 C313 C314 C315 -2.6 . . . . ?
C330 C313 C314 C315 17.23(11) 3_755 . . . ?
C313 C313 C314 C314 180(6) 3_755 . . 3_755 ?
C330 C313 C314 C314 10.9 . . . 3_755 ?
C312 C313 C314 C314 147.3 . . . 3_755 ?
C330 C313 C314 C314 167.09(11) 3_755 . . 3_755 ?
C313 C313 C314 C332 156.79(18) 3_755 . . 3_755 ?
C314 C313 C314 C332 -23.20(18) 3_755 . . 3_755 ?
C330 C313 C314 C332 -12.33(18) . . . 3_755 ?
C312 C313 C314 C332 124.07(18) . . . 3_755 ?
C330 C313 C314 C332 143.88(9) 3_755 . . 3_755 ?
C313 C313 C314 C333 172.5 3_755 . . 3_755 ?
C314 C313 C314 C333 -7.5 3_755 . . 3_755 ?
C330 C313 C314 C333 3.4 . . . 3_755 ?
C312 C313 C314 C333 139.8 . . . 3_755 ?
C330 C313 C314 C333 159.63(8) 3_755 . . 3_755 ?
C329 C303 C315 C330 -17.5(12) 3_755 . . 3_755 ?
C328 C303 C315 C330 -177.2(12) 3_755 . . 3_755 ?
C304 C303 C315 C330 164.1(7) . . . 3_755 ?
C302 C303 C315 C330 25.9(7) . . . 3_755 ?
C311 C303 C315 C330 25.6(5) 3_755 . . 3_755 ?
C329 C303 C315 C331 -165(4) 3_755 . . 3_755 ?
C328 C303 C315 C331 36(2) 3_755 . . 3_755 ?
C304 C303 C315 C331 17(3) . . . 3_755 ?
C330 C303 C315 C331 -147(3) 3_755 . . 3_755 ?
C302 C303 C315 C331 -121(3) . . . 3_755 ?
C311 C303 C315 C331 -122(3) 3_755 . . 3_755 ?
C329 C303 C315 C316 179.1(19) 3_755 . . . ?
C328 C303 C315 C316 19.3(5) 3_755 . . . ?
C304 C303 C315 C316 0.7 . . . . ?
C330 C303 C315 C316 -163.4(7) 3_755 . . . ?
C302 C303 C315 C316 -137.6 . . . . ?
C311 C303 C315 C316 -137.81(18) 3_755 . . . ?
C328 C303 C315 C329 -160(2) 3_755 . . 3_755 ?
C304 C303 C315 C329 -178.3(19) . . . 3_755 ?
C330 C303 C315 C329 17.5(12) 3_755 . . 3_755 ?
C302 C303 C315 C329 43.4(19) . . . 3_755 ?
C311 C303 C315 C329 43.1(17) 3_755 . . 3_755 ?
C329 C303 C315 C314 -42.8(19) 3_755 . . . ?
C328 C303 C315 C314 157.5(5) 3_755 . . . ?
C304 C303 C315 C314 138.9 . . . . ?
C330 C303 C315 C314 -25.3(7) 3_755 . . . ?
C302 C303 C315 C314 0.6 . . . . ?
C311 C303 C315 C314 0.35(18) 3_755 . . . ?
C329 C303 C315 C348 171(2) 3_755 . . 3_755 ?
C328 C303 C315 C348 11.21(19) 3_755 . . 3_755 ?
C304 C303 C315 C348 -7.4(3) . . . 3_755 ?
C330 C303 C315 C348 -171.5(10) 3_755 . . 3_755 ?
C302 C303 C315 C348 -145.7(3) . . . 3_755 ?
C311 C303 C315 C348 -145.9(5) 3_755 . . 3_755 ?
C329 C303 C315 C328 160(2) 3_755 . . 3_755 ?
C304 C303 C315 C328 -18.6(5) . . . 3_755 ?
C330 C303 C315 C328 177.2(12) 3_755 . . 3_755 ?
C302 C303 C315 C328 -156.9(5) . . . 3_755 ?
C311 C303 C315 C328 -157.1(7) 3_755 . . 3_755 ?
C313 C314 C315 C330 -31.9(4) 3_755 . . 3_755 ?
C313 C314 C315 C330 -38.3(7) . . . 3_755 ?
C333 C314 C315 C330 177.9(7) . . . 3_755 ?
C331 C314 C315 C330 155.7(10) 3_755 . . 3_755 ?
C314 C314 C315 C330 -89.0(7) 3_755 . . 3_755 ?
C332 C314 C315 C330 173.7(9) 3_755 . . 3_755 ?
C333 C314 C315 C330 -166.0(9) 3_755 . . 3_755 ?
C330 C314 C315 C331 -155.7(10) 3_755 . . 3_755 ?
C313 C314 C315 C331 172.4(6) 3_755 . . 3_755 ?
C313 C314 C315 C331 165.9(3) . . . 3_755 ?
C333 C314 C315 C331 22.2(3) . . . 3_755 ?
C314 C314 C315 C331 115.3(3) 3_755 . . 3_755 ?
C332 C314 C315 C331 17.95(15) 3_755 . . 3_755 ?
C333 C314 C315 C331 38.31(10) 3_755 . . 3_755 ?
C330 C314 C315 C303 38.8(7) 3_755 . . . ?
C313 C314 C315 C303 7.0(3) 3_755 . . . ?
C313 C314 C315 C303 0.5 . . . . ?
C333 C314 C315 C303 -143.3 . . . . ?
C331 C314 C315 C303 -165.5(3) 3_755 . . . ?
C314 C314 C315 C303 -50.2 3_755 . . . ?
C332 C314 C315 C303 -147.5(2) 3_755 . . . ?
C333 C314 C315 C303 -127.1(2) 3_755 . . . ?
C330 C314 C315 C316 -177.9(7) 3_755 . . . ?
C313 C314 C315 C316 150.2(3) 3_755 . . . ?
C313 C314 C315 C316 143.8 . . . . ?
C333 C314 C315 C316 0.0 . . . . ?
C331 C314 C315 C316 -22.2(3) 3_755 . . . ?
C314 C314 C315 C316 93.1 3_755 . . . ?
C332 C314 C315 C316 -4.2(2) 3_755 . . . ?
C333 C314 C315 C316 16.1(2) 3_755 . . . ?
C330 C314 C315 C329 29.2(5) 3_755 . . 3_755 ?
C313 C314 C315 C329 -2.71(7) 3_755 . . 3_755 ?
C313 C314 C315 C329 -9.2(2) . . . 3_755 ?
C333 C314 C315 C329 -152.9(2) . . . 3_755 ?
C331 C314 C315 C329 -175.1(5) 3_755 . . 3_755 ?
C314 C314 C315 C329 -59.8(2) 3_755 . . 3_755 ?
C332 C314 C315 C329 -157.2(4) 3_755 . . 3_755 ?
C333 C314 C315 C329 -136.8(4) 3_755 . . 3_755 ?
C330 C314 C315 C348 -178.2(9) 3_755 . . 3_755 ?
C313 C314 C315 C348 149.9(5) 3_755 . . 3_755 ?
C313 C314 C315 C348 143.4(2) . . . 3_755 ?
C333 C314 C315 C348 -0.3(2) . . . 3_755 ?
C331 C314 C315 C348 -22.51(13) 3_755 . . 3_755 ?
C314 C314 C315 C348 92.8(2) 3_755 . . 3_755 ?
C332 C314 C315 C348 -4.6 3_755 . . 3_755 ?
C333 C314 C315 C348 15.8 3_755 . . 3_755 ?
C330 C314 C315 C328 58.7(5) 3_755 . . 3_755 ?
C313 C314 C315 C328 26.79(14) 3_755 . . 3_755 ?
C313 C314 C315 C328 20.32(15) . . . 3_755 ?
C333 C314 C315 C328 -123.44(15) . . . 3_755 ?
C331 C314 C315 C328 -145.6(5) 3_755 . . 3_755 ?
C314 C314 C315 C328 -30.33(15) 3_755 . . 3_755 ?
C332 C314 C315 C328 -127.7(3) 3_755 . . 3_755 ?
C333 C314 C315 C328 -107.3(4) 3_755 . . 3_755 ?
C330 C315 C316 C348 178(100) 3_755 . . 3_755 ?
C331 C315 C316 C348 150.1(18) 3_755 . . 3_755 ?
C303 C315 C316 C348 -36.4(9) . . . 3_755 ?
C329 C315 C316 C348 -36.1(4) 3_755 . . 3_755 ?
C314 C315 C316 C348 -179(8) . . . 3_755 ?
C328 C315 C316 C348 -26.8(6) 3_755 . . 3_755 ?
C330 C315 C316 C331 28.3(2) 3_755 . . 3_755 ?
C303 C315 C316 C331 173.5(9) . . . 3_755 ?
C329 C315 C316 C331 173.8(15) 3_755 . . 3_755 ?
C314 C315 C316 C331 31.1(9) . . . 3_755 ?
C348 C315 C316 C331 -150.1(18) 3_755 . . 3_755 ?
C328 C315 C316 C331 -177.0(12) 3_755 . . 3_755 ?
C330 C315 C316 C317 -145.8(10) 3_755 . . . ?
C331 C315 C316 C317 -174.1(9) 3_755 . . . ?
C303 C315 C316 C317 -0.6 . . . . ?
C329 C315 C316 C317 -0.3(6) 3_755 . . . ?
C314 C315 C316 C317 -143.0 . . . . ?
C348 C315 C316 C317 35.8(9) 3_755 . . . ?
C328 C315 C316 C317 8.9(3) 3_755 . . . ?
C330 C315 C316 C334 -3.4(10) 3_755 . . . ?
C331 C315 C316 C334 -31.7(9) 3_755 . . . ?
C303 C315 C316 C334 141.8 . . . . ?
C329 C315 C316 C334 142.1(6) 3_755 . . . ?
C314 C315 C316 C334 -0.6 . . . . ?
C348 C315 C316 C334 178(100) 3_755 . . . ?
C328 C315 C316 C334 151.3(3) 3_755 . . . ?
C330 C315 C316 C349 -60.8(16) 3_755 . . 3_755 ?
C331 C315 C316 C349 -89.1(16) 3_755 . . 3_755 ?
C303 C315 C316 C349 84.4(7) . . . 3_755 ?
C329 C315 C316 C349 84.7(4) 3_755 . . 3_755 ?
C314 C315 C316 C349 -58.0(7) . . . 3_755 ?
C348 C315 C316 C349 120.8(3) 3_755 . . 3_755 ?
C328 C315 C316 C349 93.9(4) 3_755 . . 3_755 ?
C330 C315 C316 C347 -160.1(13) 3_755 . . 3_755 ?
C331 C315 C316 C347 171.6(12) 3_755 . . 3_755 ?
C303 C315 C316 C347 -14.9(3) . . . 3_755 ?
C329 C315 C316 C347 -14.6(3) 3_755 . . 3_755 ?
C314 C315 C316 C347 -157.3(3) . . . 3_755 ?
C348 C315 C316 C347 21.5(6) 3_755 . . 3_755 ?
C328 C315 C316 C347 -5.38(6) 3_755 . . 3_755 ?
C330 C315 C316 C332 1.0(8) 3_755 . . 3_755 ?
C331 C315 C316 C332 -27.3(7) 3_755 . . 3_755 ?
C303 C315 C316 C332 146.2(2) . . . 3_755 ?
C329 C315 C316 C332 146.5(8) 3_755 . . 3_755 ?
C314 C315 C316 C332 3.9(2) . . . 3_755 ?
C348 C315 C316 C332 -177.4(11) 3_755 . . 3_755 ?
C328 C315 C316 C332 155.7(5) 3_755 . . 3_755 ?
C331 C316 C317 C348 -133(3) 3_755 . . 3_755 ?
C315 C316 C317 C348 -118.2(10) . . . 3_755 ?
C334 C316 C317 C348 103.0(10) . . . 3_755 ?
C349 C316 C317 C348 83.4(6) 3_755 . . 3_755 ?
C347 C316 C317 C348 -93.1(16) 3_755 . . 3_755 ?
C332 C316 C317 C348 119.3(7) 3_755 . . 3_755 ?
C348 C316 C317 C347 93.1(16) 3_755 . . 3_755 ?
C331 C316 C317 C347 -39.6(17) 3_755 . . 3_755 ?
C315 C316 C317 C347 -25.2(6) . . . 3_755 ?
C334 C316 C317 C347 -163.9(6) . . . 3_755 ?
C349 C316 C317 C347 176.4(10) 3_755 . . 3_755 ?
C332 C316 C317 C347 -147.7(9) 3_755 . . 3_755 ?
C348 C316 C317 C318 119.2(10) 3_755 . . . ?
C331 C316 C317 C318 -14(2) 3_755 . . . ?
C315 C316 C317 C318 1.0 . . . . ?
C334 C316 C317 C318 -137.8 . . . . ?
C349 C316 C317 C318 -157.5(4) 3_755 . . . ?
C347 C316 C317 C318 26.1(6) 3_755 . . . ?
C332 C316 C317 C318 -121.5(3) 3_755 . . . ?
C348 C316 C317 C349 -83.4(6) 3_755 . . 3_755 ?
C331 C316 C317 C349 144(3) 3_755 . . 3_755 ?
C315 C316 C317 C349 158.4(4) . . . 3_755 ?
C334 C316 C317 C349 19.6(4) . . . 3_755 ?
C347 C316 C317 C349 -176.4(10) 3_755 . . 3_755 ?
C332 C316 C317 C349 35.93(15) 3_755 . . 3_755 ?
C348 C316 C317 C337 -103.1(10) 3_755 . . . ?
C331 C316 C317 C337 124(2) 3_755 . . . ?
C315 C316 C317 C337 138.7 . . . . ?
C334 C316 C317 C337 -0.1 . . . . ?
C349 C316 C317 C337 -19.7(4) 3_755 . . . ?
C347 C316 C317 C337 163.8(6) 3_755 . . . ?
C332 C316 C317 C337 16.2(3) 3_755 . . . ?
C348 C316 C317 C346 128.1(17) 3_755 . . 3_755 ?
C331 C316 C317 C346 -4.6(15) 3_755 . . 3_755 ?
C315 C316 C317 C346 9.8(7) . . . 3_755 ?
C334 C316 C317 C346 -128.9(7) . . . 3_755 ?
C349 C316 C317 C346 -148.6(12) 3_755 . . 3_755 ?
C347 C316 C317 C346 35.0(2) 3_755 . . 3_755 ?
C332 C316 C317 C346 -112.7(10) 3_755 . . 3_755 ?
C348 C316 C317 C358 -125.7(7) 3_755 . . 3_755 ?
C331 C316 C317 C358 102(3) 3_755 . . 3_755 ?
C315 C316 C317 C358 116.1(3) . . . 3_755 ?
C334 C316 C317 C358 -22.7(3) . . . 3_755 ?
C349 C316 C317 C358 -42.33(13) 3_755 . . 3_755 ?
C347 C316 C317 C358 141.3(9) 3_755 . . 3_755 ?
C332 C316 C317 C358 -6.40(11) 3_755 . . 3_755 ?
C348 C316 C317 C359 -97.4(7) 3_755 . . 3_755 ?
C331 C316 C317 C359 130(3) 3_755 . . 3_755 ?
C315 C316 C317 C359 144.4(3) . . . 3_755 ?
C334 C316 C317 C359 5.7(3) . . . 3_755 ?
C349 C316 C317 C359 -13.99(14) 3_755 . . 3_755 ?
C347 C316 C317 C359 169.6(8) 3_755 . . 3_755 ?
C332 C316 C317 C359 21.93(11) 3_755 . . 3_755 ?
C348 C317 C318 C346 -171.6(17) 3_755 . . 3_755 ?
C347 C317 C318 C346 -145.7(18) 3_755 . . 3_755 ?
C316 C317 C318 C346 171.1(8) . . . 3_755 ?
C349 C317 C318 C346 59.6(3) 3_755 . . 3_755 ?
C337 C317 C318 C346 28.9(8) . . . 3_755 ?
C358 C317 C318 C346 18.6(5) 3_755 . . 3_755 ?
C359 C317 C318 C346 29.2(4) 3_755 . . 3_755 ?
C348 C317 C318 C347 -25.94(17) 3_755 . . 3_755 ?
C316 C317 C318 C347 -43.2(10) . . . 3_755 ?
C349 C317 C318 C347 -154.7(19) 3_755 . . 3_755 ?
C337 C317 C318 C347 174.6(10) . . . 3_755 ?
C346 C317 C318 C347 145.7(18) 3_755 . . 3_755 ?
C358 C317 C318 C347 164.3(14) 3_755 . . 3_755 ?
C359 C317 C318 C347 174.9(14) 3_755 . . 3_755 ?
C348 C317 C318 C304 15.9(9) 3_755 . . . ?
C347 C317 C318 C304 41.8(10) 3_755 . . . ?
C316 C317 C318 C304 -1.3 . . . . ?
C349 C317 C318 C304 -112.9(9) 3_755 . . . ?
C337 C317 C318 C304 -143.5 . . . . ?
C346 C317 C318 C304 -172.5(8) 3_755 . . . ?
C358 C317 C318 C304 -153.9(4) 3_755 . . . ?
C359 C317 C318 C304 -143.3(4) 3_755 . . . ?
C348 C317 C318 C319 158.4(9) 3_755 . . . ?
C347 C317 C318 C319 -175.6(10) 3_755 . . . ?
C316 C317 C318 C319 141.2 . . . . ?
C349 C317 C318 C319 29.7(9) 3_755 . . . ?
C337 C317 C318 C319 -1.0 . . . . ?
C346 C317 C318 C319 -29.9(8) 3_755 . . . ?
C358 C317 C318 C319 -11.4(4) 3_755 . . . ?
C359 C317 C318 C319 -0.7(4) 3_755 . . . ?
C348 C317 C318 C345 145.2(17) 3_755 . . 3_755 ?
C347 C317 C318 C345 171.2(18) 3_755 . . 3_755 ?
C316 C317 C318 C345 128.0(8) . . . 3_755 ?
C349 C317 C318 C345 16.5(4) 3_755 . . 3_755 ?
C337 C317 C318 C345 -14.2(8) . . . 3_755 ?
C346 C317 C318 C345 -43.11(14) 3_755 . . 3_755 ?
C358 C317 C318 C345 -24.5(5) 3_755 . . 3_755 ?
C359 C317 C318 C345 -13.9(5) 3_755 . . 3_755 ?
C348 C317 C318 C328 4.6(5) 3_755 . . 3_755 ?
C347 C317 C318 C328 30.5(6) 3_755 . . 3_755 ?
C316 C317 C318 C328 -12.6(4) . . . 3_755 ?
C349 C317 C318 C328 -124.2(13) 3_755 . . 3_755 ?
C337 C317 C318 C328 -154.8(4) . . . 3_755 ?
C346 C317 C318 C328 176.2(12) 3_755 . . 3_755 ?
C358 C317 C318 C328 -165.2(8) 3_755 . . 3_755 ?
C359 C317 C318 C328 -154.6(8) 3_755 . . 3_755 ?
C348 C317 C318 C327 34.6(5) 3_755 . . 3_755 ?
C347 C317 C318 C327 60.5(6) 3_755 . . 3_755 ?
C316 C317 C318 C327 17.4(5) . . . 3_755 ?
C349 C317 C318 C327 -94.2(13) 3_755 . . 3_755 ?
C337 C317 C318 C327 -124.8(5) . . . 3_755 ?
C346 C317 C318 C327 -153.8(12) 3_755 . . 3_755 ?
C358 C317 C318 C327 -135.2(8) 3_755 . . 3_755 ?
C359 C317 C318 C327 -124.6(8) 3_755 . . 3_755 ?
C348 C317 C318 C358 169.8(12) 3_755 . . 3_755 ?
C347 C317 C318 C358 -164.3(14) 3_755 . . 3_755 ?
C316 C317 C318 C358 152.6(4) . . . 3_755 ?
C349 C317 C318 C358 41.0(6) 3_755 . . 3_755 ?
C337 C317 C318 C358 10.4(4) . . . 3_755 ?
C346 C317 C318 C358 -18.6(5) 3_755 . . 3_755 ?
C359 C317 C318 C358 10.64(6) 3_755 . . 3_755 ?
C328 C304 C318 C346 163(3) 3_755 . . 3_755 ?
C327 C304 C318 C346 0.5(15) 3_755 . . 3_755 ?
C305 C304 C318 C346 -21(2) . . . 3_755 ?
C303 C304 C318 C346 -159(2) . . . 3_755 ?
C347 C304 C318 C346 171(3) 3_755 . . 3_755 ?
C329 C304 C318 C346 -160(3) 3_755 . . 3_755 ?
C345 C304 C318 C346 -3.3(17) 3_755 . . 3_755 ?
C328 C304 C318 C347 -7.9(5) 3_755 . . 3_755 ?
C327 C304 C318 C347 -170.6(13) 3_755 . . 3_755 ?
C305 C304 C318 C347 168.0(7) . . . 3_755 ?
C303 C304 C318 C347 29.5(7) . . . 3_755 ?
C329 C304 C318 C347 29.3(3) 3_755 . . 3_755 ?
C345 C304 C318 C347 -174.4(11) 3_755 . . 3_755 ?
C328 C304 C318 C317 -36.0(12) 3_755 . . . ?
C327 C304 C318 C317 161.3(6) 3_755 . . . ?
C305 C304 C318 C317 140.0 . . . . ?
C303 C304 C318 C317 1.4 . . . . ?
C347 C304 C318 C317 -28.1(7) 3_755 . . . ?
C329 C304 C318 C317 1.2(5) 3_755 . . . ?
C345 C304 C318 C317 157.5(4) 3_755 . . . ?
C328 C304 C318 C319 -175.0(12) 3_755 . . . ?
C327 C304 C318 C319 22.3(6) 3_755 . . . ?
C305 C304 C318 C319 0.9 . . . . ?
C303 C304 C318 C319 -137.6 . . . . ?
C347 C304 C318 C319 -167.1(7) 3_755 . . . ?
C329 C304 C318 C319 -137.8(5) 3_755 . . . ?
C345 C304 C318 C319 18.5(4) 3_755 . . . ?
C328 C304 C318 C345 166.5(16) 3_755 . . 3_755 ?
C327 C304 C318 C345 3.8(2) 3_755 . . 3_755 ?
C305 C304 C318 C345 -17.5(4) . . . 3_755 ?
C303 C304 C318 C345 -156.1(4) . . . 3_755 ?
C347 C304 C318 C345 174.4(11) 3_755 . . 3_755 ?
C329 C304 C318 C345 -156.3(9) 3_755 . . 3_755 ?
C327 C304 C318 C328 -162.6(18) 3_755 . . 3_755 ?
C305 C304 C318 C328 176.0(12) . . . 3_755 ?
C303 C304 C318 C328 37.4(12) . . . 3_755 ?
C347 C304 C318 C328 7.9(5) 3_755 . . 3_755 ?
C329 C304 C318 C328 37.2(7) 3_755 . . 3_755 ?
C345 C304 C318 C328 -166.5(16) 3_755 . . 3_755 ?
C328 C304 C318 C327 162.6(18) 3_755 . . 3_755 ?
C305 C304 C318 C327 -21.4(6) . . . 3_755 ?
C303 C304 C318 C327 -159.9(6) . . . 3_755 ?
C347 C304 C318 C327 170.6(13) 3_755 . . 3_755 ?
C329 C304 C318 C327 -160.1(11) 3_755 . . 3_755 ?
C345 C304 C318 C327 -3.8(2) 3_755 . . 3_755 ?
C328 C304 C318 C358 -122.9(15) 3_755 . . 3_755 ?
C327 C304 C318 C358 74.4(4) 3_755 . . 3_755 ?
C305 C304 C318 C358 53.1(3) . . . 3_755 ?
C303 C304 C318 C358 -85.5(3) . . . 3_755 ?
C347 C304 C318 C358 -115.0(10) 3_755 . . 3_755 ?
C329 C304 C318 C358 -85.7(7) 3_755 . . 3_755 ?
C345 C304 C318 C358 70.60(19) 3_755 . . 3_755 ?
C347 C318 C319 C346 45.6(7) 3_755 . . 3_755 ?
C317 C318 C319 C346 52.8(11) . . . 3_755 ?
C304 C318 C319 C346 -166.3(11) . . . 3_755 ?
C345 C318 C319 C346 -137.1(17) 3_755 . . 3_755 ?
C328 C318 C319 C346 -168.8(16) 3_755 . . 3_755 ?
C327 C318 C319 C346 -154.3(14) 3_755 . . 3_755 ?
C358 C318 C319 C346 38.9(6) 3_755 . . 3_755 ?
C346 C318 C319 C345 137.1(17) 3_755 . . 3_755 ?
C347 C318 C319 C345 -177(2) 3_755 . . 3_755 ?
C317 C318 C319 C345 -170.0(7) . . . 3_755 ?
C304 C318 C319 C345 -29.2(7) . . . 3_755 ?
C328 C318 C319 C345 -31.66(18) 3_755 . . 3_755 ?
C327 C318 C319 C345 -17.1(3) 3_755 . . 3_755 ?
C358 C318 C319 C345 176.0(11) 3_755 . . 3_755 ?
C346 C318 C319 C320 165.2(11) 3_755 . . . ?
C347 C318 C319 C320 -149.3(17) 3_755 . . . ?
C317 C318 C319 C320 -142.0 . . . . ?
C304 C318 C319 C320 -1.1 . . . . ?
C345 C318 C319 C320 28.0(7) 3_755 . . . ?
C328 C318 C319 C320 -3.6(6) 3_755 . . . ?
C327 C318 C319 C320 10.9(4) 3_755 . . . ?
C358 C318 C319 C320 -156.0(5) 3_755 . . . ?
C346 C318 C319 C338 -52.5(11) 3_755 . . . ?
C347 C318 C319 C338 -7.0(18) 3_755 . . . ?
C317 C318 C319 C338 0.3 . . . . ?
C304 C318 C319 C338 141.1 . . . . ?
C345 C318 C319 C338 170.3(7) 3_755 . . . ?
C328 C318 C319 C338 138.7(6) 3_755 . . . ?
C327 C318 C319 C338 153.2(3) 3_755 . . . ?
C358 C318 C319 C338 -13.7(5) 3_755 . . . ?
C346 C318 C319 C344 163.0(16) 3_755 . . 3_755 ?
C347 C318 C319 C344 -151(2) 3_755 . . 3_755 ?
C317 C318 C319 C344 -144.2(5) . . . 3_755 ?
C304 C318 C319 C344 -3.4(5) . . . 3_755 ?
C345 C318 C319 C344 25.82(16) 3_755 . . 3_755 ?
C328 C318 C319 C344 -5.8(2) 3_755 . . 3_755 ?
C327 C318 C319 C344 8.7(2) 3_755 . . 3_755 ?
C358 C318 C319 C344 -158.2(10) 3_755 . . 3_755 ?
C346 C318 C319 C358 -38.9(7) 3_755 . . 3_755 ?
C347 C318 C319 C358 6.7(13) 3_755 . . 3_755 ?
C317 C318 C319 C358 14.0(5) . . . 3_755 ?
C304 C318 C319 C358 154.8(5) . . . 3_755 ?
C345 C318 C319 C358 -176.0(11) 3_755 . . 3_755 ?
C328 C318 C319 C358 152.3(10) 3_755 . . 3_755 ?
C327 C318 C319 C358 166.9(8) 3_755 . . 3_755 ?
C346 C318 C319 C343 -125.1(10) 3_755 . . 3_755 ?
C347 C318 C319 C343 -79.6(17) 3_755 . . 3_755 ?
C317 C318 C319 C343 -72.3 . . . 3_755 ?
C304 C318 C319 C343 68.6 . . . 3_755 ?
C345 C318 C319 C343 97.7(7) 3_755 . . 3_755 ?
C328 C318 C319 C343 66.1(6) 3_755 . . 3_755 ?
C327 C318 C319 C343 80.6(4) 3_755 . . 3_755 ?
C358 C318 C319 C343 -86.3(4) 3_755 . . 3_755 ?
C346 C318 C319 C357 -61.8(7) 3_755 . . 3_755 ?
C347 C318 C319 C357 -16.2(14) 3_755 . . 3_755 ?
C317 C318 C319 C357 -9.0(4) . . . 3_755 ?
C304 C318 C319 C357 131.9(4) . . . 3_755 ?
C345 C318 C319 C357 161.1(11) 3_755 . . 3_755 ?
C328 C318 C319 C357 129.4(10) 3_755 . . 3_755 ?
C327 C318 C319 C357 143.9(7) 3_755 . . 3_755 ?
C358 C318 C319 C357 -22.94(6) 3_755 . . 3_755 ?
C346 C319 C320 C344 -158(3) 3_755 . . 3_755 ?
C345 C319 C320 C344 -139(3) 3_755 . . 3_755 ?
C318 C319 C320 C344 -171.8(19) . . . 3_755 ?
C338 C319 C320 C344 48.9(19) . . . 3_755 ?
C358 C319 C320 C344 52.5(14) 3_755 . . 3_755 ?
C343 C319 C320 C344 35.4(15) 3_755 . . 3_755 ?
C357 C319 C320 C344 41.2(16) 3_755 . . 3_755 ?
C346 C319 C320 C345 -19.3(6) 3_755 . . 3_755 ?
C318 C319 C320 C345 -33.3(6) . . . 3_755 ?
C338 C319 C320 C345 -172.6(6) . . . 3_755 ?
C344 C319 C320 C345 139(3) 3_755 . . 3_755 ?
C358 C319 C320 C345 -169.0(12) 3_755 . . 3_755 ?
C343 C319 C320 C345 173.9(10) 3_755 . . 3_755 ?
C357 C319 C320 C345 179.7(9) 3_755 . . 3_755 ?
C346 C319 C320 C306 15.0(12) 3_755 . . . ?
C345 C319 C320 C306 34.3(6) 3_755 . . . ?
C318 C319 C320 C306 1.0 . . . . ?
C338 C319 C320 C306 -138.3 . . . . ?
C344 C319 C320 C306 172.8(19) 3_755 . . . ?
C358 C319 C320 C306 -134.7(6) 3_755 . . . ?
C343 C319 C320 C306 -151.8(4) 3_755 . . . ?
C357 C319 C320 C306 -146.1(3) 3_755 . . . ?
C346 C319 C320 C321 152.6(12) 3_755 . . . ?
C345 C319 C320 C321 171.8(6) 3_755 . . . ?
C318 C319 C320 C321 138.6 . . . . ?
C338 C319 C320 C321 -0.7 . . . . ?
C344 C319 C320 C321 -49.6(19) 3_755 . . . ?
C358 C319 C320 C321 2.9(6) 3_755 . . . ?
C343 C319 C320 C321 -14.3(4) 3_755 . . . ?
C357 C319 C320 C321 -8.5(3) 3_755 . . . ?
C346 C319 C320 C324 77.9(8) 3_755 . . 3_755 ?
C345 C319 C320 C324 97.2(3) 3_755 . . 3_755 ?
C318 C319 C320 C324 63.9(4) . . . 3_755 ?
C338 C319 C320 C324 -75.4(4) . . . 3_755 ?
C344 C319 C320 C324 -124(2) 3_755 . . 3_755 ?
C358 C319 C320 C324 -71.8(9) 3_755 . . 3_755 ?
C343 C319 C320 C324 -88.9(7) 3_755 . . 3_755 ?
C357 C319 C320 C324 -83.1(7) 3_755 . . 3_755 ?
C346 C319 C320 C343 166.8(15) 3_755 . . 3_755 ?
C345 C319 C320 C343 -173.9(10) 3_755 . . 3_755 ?
C318 C319 C320 C343 152.8(4) . . . 3_755 ?
C338 C319 C320 C343 13.5(4) . . . 3_755 ?
C344 C319 C320 C343 -35.4(15) 3_755 . . 3_755 ?
C358 C319 C320 C343 17.1(2) 3_755 . . 3_755 ?
C357 C319 C320 C343 5.78(8) 3_755 . . 3_755 ?
C325 C306 C320 C344 -50(3) 3_755 . . 3_755 ?
C326 C306 C320 C344 175(4) 3_755 . . 3_755 ?
C324 C306 C320 C344 -35(3) 3_755 . . 3_755 ?
C305 C306 C320 C344 168(3) . . . 3_755 ?
C307 C306 C320 C344 -50(3) . . . 3_755 ?
C327 C306 C320 C344 153(4) 3_755 . . 3_755 ?
C345 C306 C320 C344 145(4) 3_755 . . 3_755 ?
C325 C306 C320 C345 165.0(8) 3_755 . . 3_755 ?
C326 C306 C320 C345 30.8(6) 3_755 . . 3_755 ?
C324 C306 C320 C345 -179.7(8) 3_755 . . 3_755 ?
C305 C306 C320 C345 22.9(4) . . . 3_755 ?
C307 C306 C320 C345 165.3(4) . . . 3_755 ?
C327 C306 C320 C345 8.63(9) 3_755 . . 3_755 ?
C344 C306 C320 C345 -145(4) 3_755 . . 3_755 ?
C325 C306 C320 C319 141.3(4) 3_755 . . . ?
C326 C306 C320 C319 7.2(10) 3_755 . . . ?
C324 C306 C320 C319 156.6(4) 3_755 . . . ?
C305 C306 C320 C319 -0.7 . . . . ?
C307 C306 C320 C319 141.6 . . . . ?
C327 C306 C320 C319 -15.0(4) 3_755 . . . ?
C344 C306 C320 C319 -168(3) 3_755 . . . ?
C345 C306 C320 C319 -23.6(4) 3_755 . . . ?
C325 C306 C320 C321 0.4(4) 3_755 . . . ?
C326 C306 C320 C321 -133.7(10) 3_755 . . . ?
C324 C306 C320 C321 15.7(4) 3_755 . . . ?
C305 C306 C320 C321 -141.6 . . . . ?
C307 C306 C320 C321 0.7 . . . . ?
C327 C306 C320 C321 -155.9(4) 3_755 . . . ?
C344 C306 C320 C321 51(3) 3_755 . . . ?
C345 C306 C320 C321 -164.5(4) 3_755 . . . ?
C325 C306 C320 C324 -15.29(10) 3_755 . . 3_755 ?
C326 C306 C320 C324 -149.4(14) 3_755 . . 3_755 ?
C305 C306 C320 C324 -157.3(4) . . . 3_755 ?
C307 C306 C320 C324 -15.0(4) . . . 3_755 ?
C327 C306 C320 C324 -171.6(7) 3_755 . . 3_755 ?
C344 C306 C320 C324 35(3) 3_755 . . 3_755 ?
C345 C306 C320 C324 179.7(8) 3_755 . . 3_755 ?
C325 C306 C320 C343 22.8(3) 3_755 . . 3_755 ?
C326 C306 C320 C343 -111.4(11) 3_755 . . 3_755 ?
C324 C306 C320 C343 38.1(3) 3_755 . . 3_755 ?
C305 C306 C320 C343 -119.27(14) . . . 3_755 ?
C307 C306 C320 C343 23.06(14) . . . 3_755 ?
C327 C306 C320 C343 -133.6(5) 3_755 . . 3_755 ?
C344 C306 C320 C343 73(3) 3_755 . . 3_755 ?
C345 C306 C320 C343 -142.2(5) 3_755 . . 3_755 ?
C344 C320 C321 C343 -55.2(2) 3_755 . . 3_755 ?
C345 C320 C321 C343 39.9(9) 3_755 . . 3_755 ?
C319 C320 C321 C343 21.3(4) . . . 3_755 ?
C306 C320 C321 C343 162.5(4) . . . 3_755 ?
C324 C320 C321 C343 177.3(7) 3_755 . . 3_755 ?
C344 C320 C321 C342 -100.1(8) 3_755 . . 3_755 ?
C345 C320 C321 C342 -5.1(5) 3_755 . . 3_755 ?
C319 C320 C321 C342 -23.7(10) . . . 3_755 ?
C306 C320 C321 C342 117.6(10) . . . 3_755 ?
C324 C320 C321 C342 132.4(13) 3_755 . . 3_755 ?
C343 C320 C321 C342 -45.0(6) 3_755 . . 3_755 ?
C345 C320 C321 C344 95.0(11) 3_755 . . 3_755 ?
C319 C320 C321 C344 76.4(2) . . . 3_755 ?
C306 C320 C321 C344 -142.3(2) . . . 3_755 ?
C324 C320 C321 C344 -127.5(5) 3_755 . . 3_755 ?
C343 C320 C321 C344 55.2(2) 3_755 . . 3_755 ?
C344 C320 C321 C323 143.7(5) 3_755 . . 3_755 ?
C345 C320 C321 C323 -121.2(16) 3_755 . . 3_755 ?
C319 C320 C321 C323 -139.8(3) . . . 3_755 ?
C306 C320 C321 C323 1.4(3) . . . 3_755 ?
C324 C320 C321 C323 16.23(6) 3_755 . . 3_755 ?
C343 C320 C321 C323 -161.1(7) 3_755 . . 3_755 ?
C344 C320 C321 C340 -77.3(2) 3_755 . . . ?
C345 C320 C321 C340 17.7(13) 3_755 . . . ?
C319 C320 C321 C340 -0.9 . . . . ?
C306 C320 C321 C340 140.4 . . . . ?
C324 C320 C321 C340 155.2(3) 3_755 . . . ?
C343 C320 C321 C340 -22.1(4) 3_755 . . . ?
C344 C320 C321 C324 127.5(5) 3_755 . . 3_755 ?
C345 C320 C321 C324 -137.5(16) 3_755 . . 3_755 ?
C319 C320 C321 C324 -156.1(3) . . . 3_755 ?
C306 C320 C321 C324 -14.8(3) . . . 3_755 ?
C343 C320 C321 C324 -177.3(7) 3_755 . . 3_755 ?
C344 C320 C321 C322 141.4(2) 3_755 . . . ?
C345 C320 C321 C322 -123.5(13) 3_755 . . . ?
C319 C320 C321 C322 -142.1 . . . . ?
C306 C320 C321 C322 -0.9 . . . . ?
C324 C320 C321 C322 13.9(3) 3_755 . . . ?
C343 C320 C321 C322 -163.4(4) 3_755 . . . ?
C343 C321 C322 C323 70.6(17) 3_755 . . 3_755 ?
C342 C321 C322 C323 14.6(7) 3_755 . . 3_755 ?
C344 C321 C322 C323 179(17) 3_755 . . 3_755 ?
C340 C321 C322 C323 28.8(9) . . . 3_755 ?
C324 C321 C322 C323 -171.7(11) 3_755 . . 3_755 ?
C320 C321 C322 C323 172.0(9) . . . 3_755 ?
C343 C321 C322 C324 -117.7(5) 3_755 . . 3_755 ?
C342 C321 C322 C324 -173.7(4) 3_755 . . 3_755 ?
C344 C321 C322 C324 -8.99(5) 3_755 . . 3_755 ?
C323 C321 C322 C324 171.7(11) 3_755 . . 3_755 ?
C340 C321 C322 C324 -159.5(2) . . . 3_755 ?
C320 C321 C322 C324 -16.3(2) . . . 3_755 ?
C343 C321 C322 C323 39.7(7) 3_755 . . . ?
C342 C321 C322 C323 -16.33(19) 3_755 . . . ?
C344 C321 C322 C323 148.4(3) 3_755 . . . ?
C323 C321 C322 C323 -30.9(9) 3_755 . . . ?
C340 C321 C322 C323 -2.1 . . . . ?
C324 C321 C322 C323 157.4(2) 3_755 . . . ?
C320 C321 C322 C323 141.1 . . . . ?
C343 C321 C322 C322 29.2(7) 3_755 . . 3_755 ?
C342 C321 C322 C322 -26.86(19) 3_755 . . 3_755 ?
C344 C321 C322 C322 137.9(3) 3_755 . . 3_755 ?
C323 C321 C322 C322 -41.5(9) 3_755 . . 3_755 ?
C340 C321 C322 C322 -12.7 . . . 3_755 ?
C324 C321 C322 C322 146.8(2) 3_755 . . 3_755 ?
C320 C321 C322 C322 130.5 . . . 3_755 ?
C343 C321 C322 C307 -100.7(7) 3_755 . . . ?
C342 C321 C322 C307 -156.75(19) 3_755 . . . ?
C344 C321 C322 C307 8.0(3) 3_755 . . . ?
C323 C321 C322 C307 -171.3(9) 3_755 . . . ?
C340 C321 C322 C307 -142.5 . . . . ?
C324 C321 C322 C307 17.0(2) 3_755 . . . ?
C320 C321 C322 C307 0.7 . . . . ?
C343 C321 C322 C342 56.1(9) 3_755 . . 3_755 ?
C344 C321 C322 C342 164.7(4) 3_755 . . 3_755 ?
C323 C321 C322 C342 -14.6(7) 3_755 . . 3_755 ?
C340 C321 C322 C342 14.20(19) . . . 3_755 ?
C324 C321 C322 C342 173.7(4) 3_755 . . 3_755 ?
C320 C321 C322 C342 157.40(19) . . . 3_755 ?
C325 C307 C322 C323 -45(8) 3_755 . . 3_755 ?
C324 C307 C322 C323 -67(9) 3_755 . . 3_755 ?
C308 C307 C322 C323 97(9) . . . 3_755 ?
C306 C307 C322 C323 -46(9) . . . 3_755 ?
C307 C307 C322 C323 101(9) 3_755 . . 3_755 ?
C325 C307 C322 C324 22.3(8) 3_755 . . 3_755 ?
C308 C307 C322 C324 163.83(15) . . . 3_755 ?
C306 C307 C322 C324 21.28(15) . . . 3_755 ?
C323 C307 C322 C324 67(9) 3_755 . . 3_755 ?
C307 C307 C322 C324 168.54(15) 3_755 . . 3_755 ?
C325 C307 C322 C323 -143.3(10) 3_755 . . . ?
C324 C307 C322 C323 -165.53(15) 3_755 . . . ?
C308 C307 C322 C323 -1.7 . . . . ?
C306 C307 C322 C323 -144.2 . . . . ?
C323 C307 C322 C323 -98(9) 3_755 . . . ?
C307 C307 C322 C323 3.0 3_755 . . . ?
C325 C307 C322 C322 -146.3(10) 3_755 . . 3_755 ?
C324 C307 C322 C322 -168.54(15) 3_755 . . 3_755 ?
C308 C307 C322 C322 -4.7 . . . 3_755 ?
C306 C307 C322 C322 -147.3 . . . 3_755 ?
C323 C307 C322 C322 -101(9) 3_755 . . 3_755 ?
C307 C307 C322 C322 0.0 3_755 . . 3_755 ?
C325 C307 C322 C321 0.8(10) 3_755 . . . ?
C324 C307 C322 C321 -21.48(14) 3_755 . . . ?
C308 C307 C322 C321 142.3 . . . . ?
C306 C307 C322 C321 -0.2 . . . . ?
C323 C307 C322 C321 46(9) 3_755 . . . ?
C307 C307 C322 C321 147.1 3_755 . . . ?
C325 C307 C322 C342 -24.1(6) 3_755 . . 3_755 ?
C324 C307 C322 C342 -46.3(4) 3_755 . . 3_755 ?
C308 C307 C322 C342 117.5(5) . . . 3_755 ?
C306 C307 C322 C342 -25.1(5) . . . 3_755 ?
C323 C307 C322 C342 21(9) 3_755 . . 3_755 ?
C307 C307 C322 C342 122.2(5) 3_755 . . 3_755 ?
C323 C322 C323 C322 180(2) 3_755 . . 3_755 ?
C324 C322 C323 C322 -41.2(2) 3_755 . . 3_755 ?
C321 C322 C323 C322 -149.8 . . . 3_755 ?
C307 C322 C323 C322 -11.8 . . . 3_755 ?
C342 C322 C323 C322 -160.2 3_755 . . 3_755 ?
C324 C322 C323 C323 138.8(2) 3_755 . . 3_755 ?
C322 C322 C323 C323 180(2) 3_755 . . 3_755 ?
C321 C322 C323 C323 30.2 . . . 3_755 ?
C307 C322 C323 C323 168.2 . . . 3_755 ?
C342 C322 C323 C323 19.8 3_755 . . 3_755 ?
C323 C322 C323 C321 -75.4(3) 3_755 . . 3_755 ?
C324 C322 C323 C321 63.43(6) 3_755 . . 3_755 ?
C322 C322 C323 C321 104.6(3) 3_755 . . 3_755 ?
C321 C322 C323 C321 -45.2(3) . . . 3_755 ?
C307 C322 C323 C321 92.8(3) . . . 3_755 ?
C342 C322 C323 C321 -55.6(2) 3_755 . . 3_755 ?
C323 C322 C323 C342 -27.4 3_755 . . . ?
C324 C322 C323 C342 111.4(2) 3_755 . . . ?
C322 C322 C323 C342 152.6 3_755 . . . ?
C321 C322 C323 C342 2.8 . . . . ?
C307 C322 C323 C342 140.8 . . . . ?
C342 C322 C323 C342 -7.6 3_755 . . . ?
C323 C322 C323 C324 -166.3 3_755 . . . ?
C324 C322 C323 C324 -27.4(2) 3_755 . . . ?
C322 C322 C323 C324 13.7 3_755 . . . ?
C321 C322 C323 C324 -136.1 . . . . ?
C307 C322 C323 C324 1.9 . . . . ?
C342 C322 C323 C324 -146.4 3_755 . . . ?
C323 C322 C323 C307 -171.4 3_755 . . 3_755 ?
C324 C322 C323 C307 -32.5(2) 3_755 . . 3_755 ?
C322 C322 C323 C307 8.6 3_755 . . 3_755 ?
C321 C322 C323 C307 -141.2 . . . 3_755 ?
C307 C322 C323 C307 -3.1 . . . 3_755 ?
C342 C322 C323 C307 -151.5 3_755 . . 3_755 ?
C322 C323 C324 C307 12.8(8) 3_755 . . 3_755 ?
C323 C323 C324 C307 -13.57(10) 3_755 . . 3_755 ?
C321 C323 C324 C307 -156.5(3) 3_755 . . 3_755 ?
C322 C323 C324 C307 -8.59(10) . . . 3_755 ?
C342 C323 C324 C307 -149.98(10) . . . 3_755 ?
C323 C323 C324 C322 -26.4(9) 3_755 . . 3_755 ?
C321 C323 C324 C322 -169.3(11) 3_755 . . 3_755 ?
C322 C323 C324 C322 -21.4(9) . . . 3_755 ?
C342 C323 C324 C322 -162.8(9) . . . 3_755 ?
C307 C323 C324 C322 -12.8(8) 3_755 . . 3_755 ?
C322 C323 C324 C306 81.0(15) 3_755 . . 3_755 ?
C323 C323 C324 C306 54.6(6) 3_755 . . 3_755 ?
C321 C323 C324 C306 -88.3(4) 3_755 . . 3_755 ?
C322 C323 C324 C306 59.6(6) . . . 3_755 ?
C342 C323 C324 C306 -81.8(6) . . . 3_755 ?
C307 C323 C324 C306 68.2(7) 3_755 . . 3_755 ?
C322 C323 C324 C325 21.5(9) 3_755 . . . ?
C323 C323 C324 C325 -4.9 3_755 . . . ?
C321 C323 C324 C325 -147.8(2) 3_755 . . . ?
C322 C323 C324 C325 0.1 . . . . ?
C342 C323 C324 C325 -141.3 . . . . ?
C307 C323 C324 C325 8.71(10) 3_755 . . . ?
C322 C323 C324 C321 169.3(11) 3_755 . . 3_755 ?
C323 C323 C324 C321 142.9(2) 3_755 . . 3_755 ?
C322 C323 C324 C321 147.9(2) . . . 3_755 ?
C342 C323 C324 C321 6.5(2) . . . 3_755 ?
C307 C323 C324 C321 156.5(3) 3_755 . . 3_755 ?
C322 C323 C324 C320 154.9(11) 3_755 . . 3_755 ?
C323 C323 C324 C320 128.5(3) 3_755 . . 3_755 ?
C321 C323 C324 C320 -14.5 3_755 . . 3_755 ?
C322 C323 C324 C320 133.4(3) . . . 3_755 ?
C342 C323 C324 C320 -7.9(3) . . . 3_755 ?
C307 C323 C324 C320 142.0(3) 3_755 . . 3_755 ?
C322 C323 C324 C344 164.1(9) 3_755 . . . ?
C323 C323 C324 C344 137.7 3_755 . . . ?
C321 C323 C324 C344 -5.2(2) 3_755 . . . ?
C322 C323 C324 C344 142.7 . . . . ?
C342 C323 C324 C344 1.3 . . . . ?
C307 C323 C324 C344 151.29(10) 3_755 . . . ?
C322 C324 C325 C307 -13.5(4) 3_755 . . 3_755 ?
C306 C324 C325 C307 -164.4(8) 3_755 . . 3_755 ?
C321 C324 C325 C307 -92.4(13) 3_755 . . 3_755 ?
C323 C324 C325 C307 -17.9(4) . . . 3_755 ?
C320 C324 C325 C307 -153.0(8) 3_755 . . 3_755 ?
C344 C324 C325 C307 -155.5(4) . . . 3_755 ?
C307 C324 C325 C306 164.4(8) 3_755 . . 3_755 ?
C322 C324 C325 C306 150.8(5) 3_755 . . 3_755 ?
C321 C324 C325 C306 72.0(6) 3_755 . . 3_755 ?
C323 C324 C325 C306 146.5(4) . . . 3_755 ?
C320 C324 C325 C306 11.39(11) 3_755 . . 3_755 ?
C344 C324 C325 C306 8.9(4) . . . 3_755 ?
C307 C324 C325 C326 155.7(4) 3_755 . . . ?
C322 C324 C325 C326 142.16(8) 3_755 . . . ?
C306 C324 C325 C326 -8.7(4) 3_755 . . . ?
C321 C324 C325 C326 63.3(9) 3_755 . . . ?
C323 C324 C325 C326 137.8 . . . . ?
C320 C324 C325 C326 2.7(3) 3_755 . . . ?
C344 C324 C325 C326 0.2 . . . . ?
C307 C324 C325 C308 15.5(4) 3_755 . . . ?
C322 C324 C325 C308 1.96(8) 3_755 . . . ?
C306 C324 C325 C308 -148.9(4) 3_755 . . . ?
C321 C324 C325 C308 -76.9(9) 3_755 . . . ?
C323 C324 C325 C308 -2.4 . . . . ?
C320 C324 C325 C308 -137.5(3) 3_755 . . . ?
C344 C324 C325 C308 -140.0 . . . . ?
C307 C324 C325 C305 151.3(7) 3_755 . . 3_755 ?
C322 C324 C325 C305 137.7(4) 3_755 . . 3_755 ?
C306 C324 C325 C305 -13.10(12) 3_755 . . 3_755 ?
C321 C324 C325 C305 58.9(7) 3_755 . . 3_755 ?
C323 C324 C325 C305 133.4(3) . . . 3_755 ?
C320 C324 C325 C305 -1.71(12) 3_755 . . 3_755 ?
C344 C324 C325 C305 -4.2(3) . . . 3_755 ?
C307 C308 C325 C307 16.46(18) . . . 3_755 ?
C309 C308 C325 C307 161.8(3) 3_755 . . 3_755 ?
C309 C308 C325 C307 158.11(18) . . . 3_755 ?
C325 C308 C325 C307 33.71(18) 3_755 . . 3_755 ?
C307 C308 C325 C306 -82.7(4) . . . 3_755 ?
C307 C308 C325 C306 -99.2(5) 3_755 . . 3_755 ?
C309 C308 C325 C306 62.6(2) 3_755 . . 3_755 ?
C309 C308 C325 C306 58.9(4) . . . 3_755 ?
C325 C308 C325 C306 -65.5(4) 3_755 . . 3_755 ?
C307 C308 C325 C324 2.6 . . . . ?
C307 C308 C325 C324 -13.82(18) 3_755 . . . ?
C309 C308 C325 C324 147.96(12) 3_755 . . . ?
C309 C308 C325 C324 144.3 . . . . ?
C325 C308 C325 C324 19.9 3_755 . . . ?
C307 C308 C325 C326 -142.9 . . . . ?
C307 C308 C325 C326 -159.38(18) 3_755 . . . ?
C309 C308 C325 C326 2.40(12) 3_755 . . . ?
C309 C308 C325 C326 -1.3 . . . . ?
C325 C308 C325 C326 -125.7 3_755 . . . ?
C307 C308 C325 C305 -129.02(11) . . . 3_755 ?
C307 C308 C325 C305 -145.5(3) 3_755 . . 3_755 ?
C309 C308 C325 C305 16.3 3_755 . . 3_755 ?
C309 C308 C325 C305 12.63(11) . . . 3_755 ?
C325 C308 C325 C305 -111.77(11) 3_755 . . 3_755 ?
C307 C325 C326 C305 59.8(9) 3_755 . . 3_755 ?
C306 C325 C326 C305 -24.8(7) 3_755 . . 3_755 ?
C324 C325 C326 C305 -15.8(11) . . . 3_755 ?
C308 C325 C326 C305 127.4(11) . . . 3_755 ?
C307 C325 C326 C306 84.6(16) 3_755 . . 3_755 ?
C324 C325 C326 C306 9.0(4) . . . 3_755 ?
C308 C325 C326 C306 152.2(4) . . . 3_755 ?
C305 C325 C326 C306 24.8(7) 3_755 . . 3_755 ?
C307 C325 C326 C301 -60(2) 3_755 . . 3_755 ?
C306 C325 C326 C301 -144.8(5) 3_755 . . 3_755 ?
C324 C325 C326 C301 -135.76(8) . . . 3_755 ?
C308 C325 C326 C301 7.46(8) . . . 3_755 ?
C305 C325 C326 C301 -119.9(12) 3_755 . . 3_755 ?
C307 C325 C326 C327 77(2) 3_755 . . . ?
C306 C325 C326 C327 -7.3(4) 3_755 . . . ?
C324 C325 C326 C327 1.7 . . . . ?
C308 C325 C326 C327 144.9 . . . . ?
C305 C325 C326 C327 17.5(11) 3_755 . . . ?
C307 C325 C326 C310 -66(2) 3_755 . . . ?
C306 C325 C326 C310 -150.4(4) 3_755 . . . ?
C324 C325 C326 C310 -141.4 . . . . ?
C308 C325 C326 C310 1.8 . . . . ?
C305 C325 C326 C310 -125.6(11) 3_755 . . . ?
C307 C325 C326 C309 -69(2) 3_755 . . 3_755 ?
C306 C325 C326 C309 -154.0(5) 3_755 . . 3_755 ?
C324 C325 C326 C309 -144.98(10) . . . 3_755 ?
C308 C325 C326 C309 -1.76(10) . . . 3_755 ?
C305 C325 C326 C309 -129.2(12) 3_755 . . 3_755 ?
C301 C310 C326 C305 3.0(18) 3_755 . . 3_755 ?
C309 C310 C326 C305 -144.7(9) 3_755 . . 3_755 ?
C311 C310 C326 C305 0.6(7) . . . 3_755 ?
C302 C310 C326 C305 -0.9(4) 3_755 . . 3_755 ?
C309 C310 C326 C305 -140.6(7) . . . 3_755 ?
C301 C310 C326 C306 101(2) 3_755 . . 3_755 ?
C309 C310 C326 C306 -46.5(5) 3_755 . . 3_755 ?
C311 C310 C326 C306 98.8(3) . . . 3_755 ?
C302 C310 C326 C306 97.26(12) 3_755 . . 3_755 ?
C309 C310 C326 C306 -42.4(3) . . . 3_755 ?
C305 C310 C326 C306 98.2(4) 3_755 . . 3_755 ?
C309 C310 C326 C301 -148(3) 3_755 . . 3_755 ?
C311 C310 C326 C301 -2(3) . . . 3_755 ?
C302 C310 C326 C301 -4(2) 3_755 . . 3_755 ?
C309 C310 C326 C301 -144(3) . . . 3_755 ?
C305 C310 C326 C301 -3.0(18) 3_755 . . 3_755 ?
C301 C310 C326 C327 -1(3) 3_755 . . . ?
C309 C310 C326 C327 -148.90(17) 3_755 . . . ?
C311 C310 C326 C327 -3.6 . . . . ?
C302 C310 C326 C327 -5.1(4) 3_755 . . . ?
C309 C310 C326 C327 -144.8 . . . . ?
C305 C310 C326 C327 -4.2(7) 3_755 . . . ?
C301 C310 C326 C325 142(3) 3_755 . . . ?
C309 C310 C326 C325 -5.66(17) 3_755 . . . ?
C311 C310 C326 C325 139.7 . . . . ?
C302 C310 C326 C325 138.1(4) 3_755 . . . ?
C309 C310 C326 C325 -1.6 . . . . ?
C305 C310 C326 C325 139.0(7) 3_755 . . . ?
C301 C310 C326 C309 148(3) 3_755 . . 3_755 ?
C311 C310 C326 C309 145.31(17) . . . 3_755 ?
C302 C310 C326 C309 143.8(5) 3_755 . . 3_755 ?
C309 C310 C326 C309 4.09(17) . . . 3_755 ?
C305 C310 C326 C309 144.7(9) 3_755 . . 3_755 ?
C306 C326 C327 C305 -131(2) 3_755 . . 3_755 ?
C301 C326 C327 C305 14.0(15) 3_755 . . 3_755 ?
C325 C326 C327 C305 -125.7(19) . . . 3_755 ?
C310 C326 C327 C305 14.2(19) . . . 3_755 ?
C309 C326 C327 C305 -20.6(17) 3_755 . . 3_755 ?
C305 C326 C327 C304 -1.0(15) 3_755 . . 3_755 ?
C306 C326 C327 C304 -132.3(8) 3_755 . . 3_755 ?
C301 C326 C327 C304 13.09(9) 3_755 . . 3_755 ?
C325 C326 C327 C304 -126.7(4) . . . 3_755 ?
C310 C326 C327 C304 13.3(4) . . . 3_755 ?
C309 C326 C327 C304 -21.6(2) 3_755 . . 3_755 ?
C305 C326 C327 C345 123.7(19) 3_755 . . . ?
C306 C326 C327 C345 -7.6(4) 3_755 . . . ?
C301 C326 C327 C345 137.8(4) 3_755 . . . ?
C325 C326 C327 C345 -2.0 . . . . ?
C310 C326 C327 C345 138.0 . . . . ?
C309 C326 C327 C345 103.1(2) 3_755 . . . ?
C305 C326 C327 C306 131(2) 3_755 . . 3_755 ?
C301 C326 C327 C306 145.3(7) 3_755 . . 3_755 ?
C325 C326 C327 C306 5.6(4) . . . 3_755 ?
C310 C326 C327 C306 145.5(4) . . . 3_755 ?
C309 C326 C327 C306 110.7(6) 3_755 . . 3_755 ?
C305 C326 C327 C328 -11.6(19) 3_755 . . . ?
C306 C326 C327 C328 -142.9(4) 3_755 . . . ?
C301 C326 C327 C328 2.5(4) 3_755 . . . ?
C325 C326 C327 C328 -137.3 . . . . ?
C310 C326 C327 C328 2.7 . . . . ?
C309 C326 C327 C328 -32.2(2) 3_755 . . . ?
C305 C326 C327 C318 60(2) 3_755 . . 3_755 ?
C306 C326 C327 C318 -71.1(3) 3_755 . . 3_755 ?
C301 C326 C327 C318 74.3(5) 3_755 . . 3_755 ?
C325 C326 C327 C318 -65.47(11) . . . 3_755 ?
C310 C326 C327 C318 74.47(11) . . . 3_755 ?
C309 C326 C327 C318 39.6(3) 3_755 . . 3_755 ?
C305 C327 C328 C304 102(4) 3_755 . . 3_755 ?
C326 C327 C328 C304 105(4) . . . 3_755 ?
C345 C327 C328 C304 -37(4) . . . 3_755 ?
C306 C327 C328 C304 37(3) 3_755 . . 3_755 ?
C318 C327 C328 C304 -35(3) 3_755 . . 3_755 ?
C305 C327 C328 C303 6.1(2) 3_755 . . 3_755 ?
C304 C327 C328 C303 -95(4) 3_755 . . 3_755 ?
C326 C327 C328 C303 9.2(4) . . . 3_755 ?
C345 C327 C328 C303 -132.2(4) . . . 3_755 ?
C306 C327 C328 C303 -58.5(8) 3_755 . . 3_755 ?
C318 C327 C328 C303 -130.4(8) 3_755 . . 3_755 ?
C305 C327 C328 C329 -5.0(5) 3_755 . . . ?
C304 C327 C328 C329 -107(4) 3_755 . . . ?
C326 C327 C328 C329 -1.9 . . . . ?
C345 C327 C328 C329 -143.3 . . . . ?
C306 C327 C328 C329 -69.7(4) 3_755 . . . ?
C318 C327 C328 C329 -141.5(4) 3_755 . . . ?
C305 C327 C328 C347 138.4(6) 3_755 . . . ?
C304 C327 C328 C347 37(4) 3_755 . . . ?
C326 C327 C328 C347 141.4 . . . . ?
C345 C327 C328 C347 0.1 . . . . ?
C306 C327 C328 C347 73.7(4) 3_755 . . . ?
C318 C327 C328 C347 1.9(4) 3_755 . . . ?
C305 C327 C328 C318 136.5(10) 3_755 . . 3_755 ?
C304 C327 C328 C318 35(3) 3_755 . . 3_755 ?
C326 C327 C328 C318 139.6(4) . . . 3_755 ?
C345 C327 C328 C318 -1.8(4) . . . 3_755 ?
C306 C327 C328 C318 71.87(12) 3_755 . . 3_755 ?
C304 C327 C328 C305 -102(4) 3_755 . . 3_755 ?
C326 C327 C328 C305 3.1(5) . . . 3_755 ?
C345 C327 C328 C305 -138.3(5) . . . 3_755 ?
C306 C327 C328 C305 -64.6(10) 3_755 . . 3_755 ?
C318 C327 C328 C305 -136.5(10) 3_755 . . 3_755 ?
C305 C327 C328 C315 50.1(7) 3_755 . . 3_755 ?
C304 C327 C328 C315 -51(4) 3_755 . . 3_755 ?
C326 C327 C328 C315 53.17(19) . . . 3_755 ?
C345 C327 C328 C315 -88.18(19) . . . 3_755 ?
C306 C327 C328 C315 -14.6(3) 3_755 . . 3_755 ?
C318 C327 C328 C315 -86.4(2) 3_755 . . 3_755 ?
C304 C328 C329 C303 97(3) 3_755 . . 3_755 ?
C347 C328 C329 C303 -20(2) . . . 3_755 ?
C327 C328 C329 C303 117(2) . . . 3_755 ?
C318 C328 C329 C303 18(2) 3_755 . . 3_755 ?
C305 C328 C329 C303 115(3) 3_755 . . 3_755 ?
C315 C328 C329 C303 -24(2) 3_755 . . 3_755 ?
C304 C328 C329 C302 -16.4(3) 3_755 . . 3_755 ?
C303 C328 C329 C302 -113(3) 3_755 . . 3_755 ?
C347 C328 C329 C302 -133.3(4) . . . 3_755 ?
C327 C328 C329 C302 4.1(4) . . . 3_755 ?
C318 C328 C329 C302 -95.2(7) 3_755 . . 3_755 ?
C305 C328 C329 C302 2.27(19) 3_755 . . 3_755 ?
C315 C328 C329 C302 -136.8(8) 3_755 . . 3_755 ?
C304 C328 C329 C330 118.3(7) 3_755 . . . ?
C303 C328 C329 C330 21(2) 3_755 . . . ?
C347 C328 C329 C330 1.4 . . . . ?
C327 C328 C329 C330 138.8 . . . . ?
C318 C328 C329 C330 39.5(3) 3_755 . . . ?
C305 C328 C329 C330 137.0(2) 3_755 . . . ?
C315 C328 C329 C330 -2.1(4) 3_755 . . . ?
C304 C328 C329 C315 120.5(10) 3_755 . . 3_755 ?
C303 C328 C329 C315 24(2) 3_755 . . 3_755 ?
C347 C328 C329 C315 3.5(4) . . . 3_755 ?
C327 C328 C329 C315 141.0(4) . . . 3_755 ?
C318 C328 C329 C315 41.66(8) 3_755 . . 3_755 ?
C305 C328 C329 C315 139.1(6) 3_755 . . 3_755 ?
C304 C328 C329 C311 -18.8(7) 3_755 . . . ?
C303 C328 C329 C311 -116(2) 3_755 . . . ?
C347 C328 C329 C311 -135.8 . . . . ?
C327 C328 C329 C311 1.7 . . . . ?
C318 C328 C329 C311 -97.6(4) 3_755 . . . ?
C305 C328 C329 C311 -0.2(2) 3_755 . . . ?
C315 C328 C329 C311 -139.3(4) 3_755 . . . ?
C303 C328 C329 C304 -97(3) 3_755 . . 3_755 ?
C347 C328 C329 C304 -116.9(7) . . . 3_755 ?
C327 C328 C329 C304 20.5(7) . . . 3_755 ?
C318 C328 C329 C304 -78.8(10) 3_755 . . 3_755 ?
C305 C328 C329 C304 18.6(4) 3_755 . . 3_755 ?
C315 C328 C329 C304 -120.5(10) 3_755 . . 3_755 ?
C302 C311 C329 C303 42(6) 3_755 . . 3_755 ?
C301 C311 C329 C303 -41.4(15) 3_755 . . 3_755 ?
C312 C311 C329 C303 103.5(18) . . . 3_755 ?
C310 C311 C329 C303 -41.7(18) . . . 3_755 ?
C301 C311 C329 C302 -83(7) 3_755 . . 3_755 ?
C312 C311 C329 C302 62(8) . . . 3_755 ?
C310 C311 C329 C302 -83(8) . . . 3_755 ?
C303 C311 C329 C302 -42(6) 3_755 . . 3_755 ?
C302 C311 C329 C328 81(8) 3_755 . . . ?
C301 C311 C329 C328 -2.1(3) 3_755 . . . ?
C312 C311 C329 C328 142.8 . . . . ?
C310 C311 C329 C328 -2.4 . . . . ?
C303 C311 C329 C328 39.3(18) 3_755 . . . ?
C302 C311 C329 C330 -61(8) 3_755 . . . ?
C301 C311 C329 C330 -143.7(3) 3_755 . . . ?
C312 C311 C329 C330 1.1 . . . . ?
C310 C311 C329 C330 -144.1 . . . . ?
C303 C311 C329 C330 -102.3(18) 3_755 . . . ?
C302 C311 C329 C315 -39(8) 3_755 . . 3_755 ?
C301 C311 C329 C315 -122.1(3) 3_755 . . 3_755 ?
C312 C311 C329 C315 22.8 . . . 3_755 ?
C310 C311 C329 C315 -122.4 . . . 3_755 ?
C303 C311 C329 C315 -80.7(18) 3_755 . . 3_755 ?
C302 C311 C329 C304 76(7) 3_755 . . 3_755 ?
C301 C311 C329 C304 -7.25(10) 3_755 . . 3_755 ?
C312 C311 C329 C304 137.6(3) . . . 3_755 ?
C310 C311 C329 C304 -7.6(3) . . . 3_755 ?
C303 C311 C329 C304 34.2(15) 3_755 . . 3_755 ?
C303 C329 C330 C315 15.8(10) 3_755 . . 3_755 ?
C302 C329 C330 C315 144.3(8) 3_755 . . 3_755 ?
C328 C329 C330 C315 4.3(7) . . . 3_755 ?
C311 C329 C330 C315 146.3(7) . . . 3_755 ?
C304 C329 C330 C315 21.2(3) 3_755 . . 3_755 ?
C303 C329 C330 C314 -93.1(12) 3_755 . . 3_755 ?
C302 C329 C330 C314 35.5(6) 3_755 . . 3_755 ?
C328 C329 C330 C314 -104.6(5) . . . 3_755 ?
C315 C329 C330 C314 -108.9(2) 3_755 . . 3_755 ?
C311 C329 C330 C314 37.4(5) . . . 3_755 ?
C304 C329 C330 C314 -87.61(11) 3_755 . . 3_755 ?
C303 C329 C330 C331 12.2(17) 3_755 . . . ?
C302 C329 C330 C331 140.72(14) 3_755 . . . ?
C328 C329 C330 C331 0.6 . . . . ?
C315 C329 C330 C331 -3.6(7) 3_755 . . . ?
C311 C329 C330 C331 142.7 . . . . ?
C304 C329 C330 C331 17.6(4) 3_755 . . . ?
C302 C329 C330 C303 128.5(18) 3_755 . . 3_755 ?
C328 C329 C330 C303 -11.6(17) . . . 3_755 ?
C315 C329 C330 C303 -15.8(10) 3_755 . . 3_755 ?
C311 C329 C330 C303 130.5(17) . . . 3_755 ?
C304 C329 C330 C303 5.4(13) 3_755 . . 3_755 ?
C303 C329 C330 C313 -130.2(17) 3_755 . . . ?
C302 C329 C330 C313 -1.61(14) 3_755 . . . ?
C328 C329 C330 C313 -141.7 . . . . ?
C315 C329 C330 C313 -146.0(7) 3_755 . . . ?
C311 C329 C330 C313 0.3 . . . . ?
C304 C329 C330 C313 -124.7(4) 3_755 . . . ?
C303 C329 C330 C313 -127.3(18) 3_755 . . 3_755 ?
C302 C329 C330 C313 1.21(5) 3_755 . . 3_755 ?
C328 C329 C330 C313 -138.89(9) . . . 3_755 ?
C315 C329 C330 C313 -143.1(8) 3_755 . . 3_755 ?
C311 C329 C330 C313 3.16(9) . . . 3_755 ?
C304 C329 C330 C313 -121.9(5) 3_755 . . 3_755 ?
C313 C313 C330 C315 14.08(18) 3_755 . . 3_755 ?
C314 C313 C330 C315 58.9(3) 3_755 . . 3_755 ?
C314 C313 C330 C315 44.34(11) . . . 3_755 ?
C312 C313 C330 C315 -99.85(11) . . . 3_755 ?
C330 C313 C330 C315 14.12(11) 3_755 . . 3_755 ?
C313 C313 C330 C314 -44.82(17) 3_755 . . 3_755 ?
C314 C313 C330 C314 -14.57(17) . . . 3_755 ?
C312 C313 C330 C314 -158.76(17) . . . 3_755 ?
C330 C313 C330 C314 -44.79(17) 3_755 . . 3_755 ?
C313 C313 C330 C331 -29.36(11) 3_755 . . . ?
C314 C313 C330 C331 15.47(17) 3_755 . . . ?
C314 C313 C330 C331 0.9 . . . . ?
C312 C313 C330 C331 -143.3 . . . . ?
C330 C313 C330 C331 -29.3 3_755 . . . ?
C313 C313 C330 C329 112.43(10) 3_755 . . . ?
C314 C313 C330 C329 157.25(17) 3_755 . . . ?
C314 C313 C330 C329 142.7 . . . . ?
C312 C313 C330 C329 -1.5 . . . . ?
C330 C313 C330 C329 112.5 3_755 . . . ?
C313 C313 C330 C303 100.1(2) 3_755 . . 3_755 ?
C314 C313 C330 C303 144.9(3) 3_755 . . 3_755 ?
C314 C313 C330 C303 130.35(15) . . . 3_755 ?
C312 C313 C330 C303 -13.84(15) . . . 3_755 ?
C330 C313 C330 C303 100.13(15) 3_755 . . 3_755 ?
C314 C313 C330 C313 44.82(18) 3_755 . . 3_755 ?
C314 C313 C330 C313 30.25(11) . . . 3_755 ?
C312 C313 C330 C313 -113.94(11) . . . 3_755 ?
C330 C313 C330 C313 0.04(10) 3_755 . . 3_755 ?
C315 C330 C331 C316 -17.1(3) 3_755 . . 3_755 ?
C314 C330 C331 C316 138.9(10) 3_755 . . 3_755 ?
C329 C330 C331 C316 -11.6(7) . . . 3_755 ?
C303 C330 C331 C316 -8.5(4) 3_755 . . 3_755 ?
C313 C330 C331 C316 126.6(7) . . . 3_755 ?
C313 C330 C331 C316 125.0(8) 3_755 . . 3_755 ?
C314 C330 C331 C315 156.0(12) 3_755 . . 3_755 ?
C329 C330 C331 C315 5.5(10) . . . 3_755 ?
C303 C330 C331 C315 8.6(6) 3_755 . . 3_755 ?
C313 C330 C331 C315 143.8(10) . . . 3_755 ?
C313 C330 C331 C315 142.2(11) 3_755 . . 3_755 ?
C315 C330 C331 C348 -7.9(10) 3_755 . . . ?
C314 C330 C331 C348 148.1(2) 3_755 . . . ?
C329 C330 C331 C348 -2.4 . . . . ?
C303 C330 C331 C348 0.7(4) 3_755 . . . ?
C313 C330 C331 C348 135.9 . . . . ?
C313 C330 C331 C348 134.29(5) 3_755 . . . ?
C315 C330 C331 C332 -145.3(10) 3_755 . . . ?
C314 C330 C331 C332 10.7(2) 3_755 . . . ?
C329 C330 C331 C332 -139.8 . . . . ?
C303 C330 C331 C332 -136.7(4) 3_755 . . . ?
C313 C330 C331 C332 -1.5 . . . . ?
C313 C330 C331 C332 -3.1 3_755 . . . ?
C315 C330 C331 C334 -117.6(8) 3_755 . . 3_755 ?
C314 C330 C331 C334 38.4(5) 3_755 . . 3_755 ?
C329 C330 C331 C334 -112.1(2) . . . 3_755 ?
C303 C330 C331 C334 -109.0(2) 3_755 . . 3_755 ?
C313 C330 C331 C334 26.1(2) . . . 3_755 ?
C313 C330 C331 C334 24.6(3) 3_755 . . 3_755 ?
C315 C330 C331 C314 -156.0(12) 3_755 . . 3_755 ?
C329 C330 C331 C314 -150.5(2) . . . 3_755 ?
C303 C330 C331 C314 -147.4(6) 3_755 . . 3_755 ?
C313 C330 C331 C314 -12.3(2) . . . 3_755 ?
C313 C330 C331 C314 -13.84(19) 3_755 . . 3_755 ?
C315 C330 C331 C333 -148.5(11) 3_755 . . 3_755 ?
C314 C330 C331 C333 7.54(15) 3_755 . . 3_755 ?
C329 C330 C331 C333 -142.95(9) . . . 3_755 ?
C303 C330 C331 C333 -139.9(5) 3_755 . . 3_755 ?
C313 C330 C331 C333 -4.72(9) . . . 3_755 ?
C313 C330 C331 C333 -6.3 3_755 . . 3_755 ?
C316 C331 C332 C333 -145.6(7) 3_755 . . 3_755 ?
C315 C331 C332 C333 -34.8(5) 3_755 . . 3_755 ?
C330 C331 C332 C333 -8.8(3) . . . 3_755 ?
C348 C331 C332 C333 -151.6(3) . . . 3_755 ?
C334 C331 C332 C333 -156.9(7) 3_755 . . 3_755 ?
C314 C331 C332 C333 -1.09(18) 3_755 . . 3_755 ?
C316 C331 C332 C334 11.33(6) 3_755 . . 3_755 ?
C315 C331 C332 C334 122.1(3) 3_755 . . 3_755 ?
C330 C331 C332 C334 148.1(4) . . . 3_755 ?
C348 C331 C332 C334 5.3(4) . . . 3_755 ?
C314 C331 C332 C334 155.8(6) 3_755 . . 3_755 ?
C333 C331 C332 C334 156.9(7) 3_755 . . 3_755 ?
C316 C331 C332 C333 -135.1(4) 3_755 . . . ?
C315 C331 C332 C333 -24.27(17) 3_755 . . . ?
C330 C331 C332 C333 1.7 . . . . ?
C348 C331 C332 C333 -141.1 . . . . ?
C334 C331 C332 C333 -146.4(4) 3_755 . . . ?
C314 C331 C332 C333 9.43(13) 3_755 . . . ?
C333 C331 C332 C333 10.5(3) 3_755 . . . ?
C316 C331 C332 C350 6.8(4) 3_755 . . . ?
C315 C331 C332 C350 117.62(17) 3_755 . . . ?
C330 C331 C332 C350 143.6 . . . . ?
C348 C331 C332 C350 0.8 . . . . ?
C334 C331 C332 C350 -4.5(4) 3_755 . . . ?
C314 C331 C332 C350 151.32(13) 3_755 . . . ?
C333 C331 C332 C350 152.4(3) 3_755 . . . ?
C316 C331 C332 C314 -144.5(6) 3_755 . . 3_755 ?
C315 C331 C332 C314 -33.7(3) 3_755 . . 3_755 ?
C330 C331 C332 C314 -7.74(13) . . . 3_755 ?
C348 C331 C332 C314 -150.50(13) . . . 3_755 ?
C334 C331 C332 C314 -155.8(6) 3_755 . . 3_755 ?
C333 C331 C332 C314 1.09(18) 3_755 . . 3_755 ?
C316 C331 C332 C332 -123.3(4) 3_755 . . 3_755 ?
C315 C331 C332 C332 -12.53(17) 3_755 . . 3_755 ?
C330 C331 C332 C332 13.4 . . . 3_755 ?
C348 C331 C332 C332 -129.3 . . . 3_755 ?
C334 C331 C332 C332 -134.7(4) 3_755 . . 3_755 ?
C314 C331 C332 C332 21.17(13) 3_755 . . 3_755 ?
C333 C331 C332 C332 22.3(3) 3_755 . . 3_755 ?
C315 C331 C332 C316 110.8(3) 3_755 . . 3_755 ?
C330 C331 C332 C316 136.8(4) . . . 3_755 ?
C348 C331 C332 C316 -6.0(4) . . . 3_755 ?
C334 C331 C332 C316 -11.33(6) 3_755 . . 3_755 ?
C314 C331 C332 C316 144.5(6) 3_755 . . 3_755 ?
C333 C331 C332 C316 145.6(7) 3_755 . . 3_755 ?
C316 C331 C332 C335 -0.4(2) 3_755 . . 3_755 ?
C315 C331 C332 C335 110.36(11) 3_755 . . 3_755 ?
C330 C331 C332 C335 136.3(2) . . . 3_755 ?
C348 C331 C332 C335 -6.4(2) . . . 3_755 ?
C334 C331 C332 C335 -11.8(2) 3_755 . . 3_755 ?
C314 C331 C332 C335 144.1(3) 3_755 . . 3_755 ?
C333 C331 C332 C335 145.2(5) 3_755 . . 3_755 ?
C333 C332 C333 C332 -180(18) 3_755 . . 3_755 ?
C334 C332 C333 C332 41.6(3) 3_755 . . 3_755 ?
C331 C332 C333 C332 152.0 . . . 3_755 ?
C350 C332 C333 C332 14.2 . . . 3_755 ?
C314 C332 C333 C332 160.2 3_755 . . 3_755 ?
C316 C332 C333 C332 120.84(15) 3_755 . . 3_755 ?
C335 C332 C333 C332 20.3 3_755 . . 3_755 ?
C334 C332 C333 C333 -138.5(3) 3_755 . . 3_755 ?
C331 C332 C333 C333 -28.0 . . . 3_755 ?
C350 C332 C333 C333 -165.9 . . . 3_755 ?
C314 C332 C333 C333 -19.82(5) 3_755 . . 3_755 ?
C332 C332 C333 C333 180(18) 3_755 . . 3_755 ?
C316 C332 C333 C333 -59.18(14) 3_755 . . 3_755 ?
C335 C332 C333 C333 -159.7 3_755 . . 3_755 ?
C333 C332 C333 C314 26.9 3_755 . . . ?
C334 C332 C333 C314 -111.6(3) 3_755 . . . ?
C331 C332 C333 C314 -1.1 . . . . ?
C350 C332 C333 C314 -139.0 . . . . ?
C314 C332 C333 C314 7.1 3_755 . . . ?
C332 C332 C333 C314 -153.1 3_755 . . . ?
C316 C332 C333 C314 -32.29(14) 3_755 . . . ?
C335 C332 C333 C314 -132.8 3_755 . . . ?
C333 C332 C333 C334 165.4 3_755 . . . ?
C334 C332 C333 C334 26.9(3) 3_755 . . . ?
C331 C332 C333 C334 137.4 . . . . ?
C350 C332 C333 C334 -0.5 . . . . ?
C314 C332 C333 C334 145.6 3_755 . . . ?
C332 C332 C333 C334 -14.6 3_755 . . . ?
C316 C332 C333 C334 106.21(14) 3_755 . . . ?
C335 C332 C333 C334 5.7 3_755 . . . ?
C333 C332 C333 C331 97.0(4) 3_755 . . 3_755 ?
C334 C332 C333 C331 -41.44(10) 3_755 . . 3_755 ?
C331 C332 C333 C331 69.0(4) . . . 3_755 ?
C350 C332 C333 C331 -68.8(4) . . . 3_755 ?
C314 C332 C333 C331 77.2(3) 3_755 . . 3_755 ?
C332 C332 C333 C331 -83.0(4) 3_755 . . 3_755 ?
C316 C332 C333 C331 37.8(2) 3_755 . . 3_755 ?
C335 C332 C333 C331 -62.7(3) 3_755 . . 3_755 ?
C333 C332 C333 C314 19.82(5) 3_755 . . 3_755 ?
C334 C332 C333 C314 -118.6(3) 3_755 . . 3_755 ?
C331 C332 C333 C314 -8.2 . . . 3_755 ?
C350 C332 C333 C314 -146.0 . . . 3_755 ?
C332 C332 C333 C314 -160.2 3_755 . . 3_755 ?
C316 C332 C333 C314 -39.36(10) 3_755 . . 3_755 ?
C335 C332 C333 C314 -139.9 3_755 . . 3_755 ?
C333 C332 C333 C350 170.8 3_755 . . 3_755 ?
C334 C332 C333 C350 32.3(3) 3_755 . . 3_755 ?
C331 C332 C333 C350 142.8 . . . 3_755 ?
C350 C332 C333 C350 4.9 . . . 3_755 ?
C314 C332 C333 C350 151.0 3_755 . . 3_755 ?
C332 C332 C333 C350 -9.2 3_755 . . 3_755 ?
C316 C332 C333 C350 111.61(13) 3_755 . . 3_755 ?
C335 C332 C333 C350 11.1 3_755 . . 3_755 ?
C330 C314 C333 C332 -11.29(17) 3_755 . . 3_755 ?
C313 C314 C333 C332 -152.41(19) 3_755 . . 3_755 ?
C313 C314 C333 C332 -155.6(3) . . . 3_755 ?
C331 C314 C333 C332 1.2(2) 3_755 . . 3_755 ?
C315 C314 C333 C332 -12.7(3) . . . 3_755 ?
C314 C314 C333 C332 -163.9(3) 3_755 . . 3_755 ?
C333 C314 C333 C332 -163.9(3) 3_755 . . 3_755 ?
C330 C314 C333 C333 152.6(4) 3_755 . . 3_755 ?
C313 C314 C333 C333 11.47(18) 3_755 . . 3_755 ?
C313 C314 C333 C333 8.2 . . . 3_755 ?
C331 C314 C333 C333 165.07(13) 3_755 . . 3_755 ?
C315 C314 C333 C333 151.2 . . . 3_755 ?
C314 C314 C333 C333 0.0 3_755 . . 3_755 ?
C332 C314 C333 C333 163.9(3) 3_755 . . 3_755 ?
C330 C314 C333 C332 144.7(4) 3_755 . . . ?
C313 C314 C333 C332 3.56(18) 3_755 . . . ?
C313 C314 C333 C332 0.3 . . . . ?
C331 C314 C333 C332 157.16(13) 3_755 . . . ?
C315 C314 C333 C332 143.3 . . . . ?
C314 C314 C333 C332 -7.9 3_755 . . . ?
C332 C314 C333 C332 156.0(3) 3_755 . . . ?
C333 C314 C333 C332 -7.9 3_755 . . . ?
C330 C314 C333 C334 2.0(4) 3_755 . . . ?
C313 C314 C333 C334 -139.10(18) 3_755 . . . ?
C313 C314 C333 C334 -142.3 . . . . ?
C331 C314 C333 C334 14.50(13) 3_755 . . . ?
C315 C314 C333 C334 0.6 . . . . ?
C314 C314 C333 C334 -150.6 3_755 . . . ?
C332 C314 C333 C334 13.3(3) 3_755 . . . ?
C333 C314 C333 C334 -150.6 3_755 . . . ?
C330 C314 C333 C331 -12.5(3) 3_755 . . 3_755 ?
C313 C314 C333 C331 -153.60(6) 3_755 . . 3_755 ?
C313 C314 C333 C331 -156.83(13) . . . 3_755 ?
C315 C314 C333 C331 -13.91(13) . . . 3_755 ?
C314 C314 C333 C331 -165.06(13) 3_755 . . 3_755 ?
C332 C314 C333 C331 -1.2(2) 3_755 . . 3_755 ?
C333 C314 C333 C331 -165.07(13) 3_755 . . 3_755 ?
C330 C314 C333 C314 152.6(4) 3_755 . . 3_755 ?
C313 C314 C333 C314 11.46(18) 3_755 . . 3_755 ?
C313 C314 C333 C314 8.2 . . . 3_755 ?
C331 C314 C333 C314 165.06(13) 3_755 . . 3_755 ?
C315 C314 C333 C314 151.2 . . . 3_755 ?
C332 C314 C333 C314 163.9(3) 3_755 . . 3_755 ?
C333 C314 C333 C314 0.0 3_755 . . 3_755 ?
C330 C314 C333 C350 14.7(2) 3_755 . . 3_755 ?
C313 C314 C333 C350 -126.40(19) 3_755 . . 3_755 ?
C313 C314 C333 C350 -129.6(3) . . . 3_755 ?
C331 C314 C333 C350 27.2(2) 3_755 . . 3_755 ?
C315 C314 C333 C350 13.3(3) . . . 3_755 ?
C314 C314 C333 C350 -137.9(3) 3_755 . . 3_755 ?
C332 C314 C333 C350 26.01(7) 3_755 . . 3_755 ?
C333 C314 C333 C350 -137.9(3) 3_755 . . 3_755 ?
C333 C333 C334 C332 116(3) 3_755 . . 3_755 ?
C332 C333 C334 C332 110(3) . . . 3_755 ?
C314 C333 C334 C332 -108(3) . . . 3_755 ?
C331 C333 C334 C332 -93(3) 3_755 . . 3_755 ?
C314 C333 C334 C332 -159(4) 3_755 . . 3_755 ?
C350 C333 C334 C332 97(3) 3_755 . . 3_755 ?
C332 C333 C334 C350 -97(3) 3_755 . . 3_755 ?
C333 C333 C334 C350 19.4(2) 3_755 . . 3_755 ?
C332 C333 C334 C350 13.2(2) . . . 3_755 ?
C314 C333 C334 C350 155.8(2) . . . 3_755 ?
C331 C333 C334 C350 170.4(4) 3_755 . . 3_755 ?
C314 C333 C334 C350 104.7(7) 3_755 . . 3_755 ?
C332 C333 C334 C335 -110(3) 3_755 . . . ?
C333 C333 C334 C335 5.8 3_755 . . . ?
C332 C333 C334 C335 -0.3 . . . . ?
C314 C333 C334 C335 142.3 . . . . ?
C331 C333 C334 C335 156.92(17) 3_755 . . . ?
C314 C333 C334 C335 91.2(6) 3_755 . . . ?
C350 C333 C334 C335 -13.5(2) 3_755 . . . ?
C332 C333 C334 C331 93(3) 3_755 . . 3_755 ?
C333 C333 C334 C331 -151.07(17) 3_755 . . 3_755 ?
C332 C333 C334 C331 -157.24(17) . . . 3_755 ?
C314 C333 C334 C331 -14.63(17) . . . 3_755 ?
C314 C333 C334 C331 -65.7(4) 3_755 . . 3_755 ?
C350 C333 C334 C331 -170.4(4) 3_755 . . 3_755 ?
C332 C333 C334 C316 107(3) 3_755 . . . ?
C333 C333 C334 C316 -137.4 3_755 . . . ?
C332 C333 C334 C316 -143.6 . . . . ?
C314 C333 C334 C316 -0.9 . . . . ?
C331 C333 C334 C316 13.68(17) 3_755 . . . ?
C314 C333 C334 C316 -52.0(6) 3_755 . . . ?
C350 C333 C334 C316 -156.7(2) 3_755 . . . ?
C332 C333 C334 C349 163(4) 3_755 . . 3_755 ?
C333 C333 C334 C349 -81.1(10) 3_755 . . 3_755 ?
C332 C333 C334 C349 -87.3(10) . . . 3_755 ?
C314 C333 C334 C349 55.3(10) . . . 3_755 ?
C331 C333 C334 C349 70.0(8) 3_755 . . 3_755 ?
C314 C333 C334 C349 4.3(5) 3_755 . . 3_755 ?
C350 C333 C334 C349 -100.5(12) 3_755 . . 3_755 ?
C332 C333 C334 C348 107(3) 3_755 . . 3_755 ?
C333 C333 C334 C348 -137.2(2) 3_755 . . 3_755 ?
C332 C333 C334 C348 -143.4(2) . . . 3_755 ?
C314 C333 C334 C348 -0.7(2) . . . 3_755 ?
C331 C333 C334 C348 13.9 3_755 . . 3_755 ?
C314 C333 C334 C348 -51.8(3) 3_755 . . 3_755 ?
C350 C333 C334 C348 -156.5(4) 3_755 . . 3_755 ?
C348 C316 C334 C332 -170.8(13) 3_755 . . 3_755 ?
C331 C316 C334 C332 -11.79(7) 3_755 . . 3_755 ?
C317 C316 C334 C332 153.8(5) . . . 3_755 ?
C315 C316 C334 C332 10.8(5) . . . 3_755 ?
C349 C316 C334 C332 173.1(8) 3_755 . . 3_755 ?
C347 C316 C334 C332 133.9(11) 3_755 . . 3_755 ?
C348 C316 C334 C350 27.53(18) 3_755 . . 3_755 ?
C331 C316 C334 C350 -173.4(12) 3_755 . . 3_755 ?
C317 C316 C334 C350 -7.8(7) . . . 3_755 ?
C315 C316 C334 C350 -150.8(7) . . . 3_755 ?
C349 C316 C334 C350 11.4(4) 3_755 . . 3_755 ?
C347 C316 C334 C350 -27.7(3) 3_755 . . 3_755 ?
C332 C316 C334 C350 -161.6(12) 3_755 . . 3_755 ?
C348 C316 C334 C335 34.8(8) 3_755 . . . ?
C331 C316 C334 C335 -166.2(5) 3_755 . . . ?
C317 C316 C334 C335 -0.6 . . . . ?
C315 C316 C334 C335 -143.5 . . . . ?
C349 C316 C334 C335 18.7(3) 3_755 . . . ?
C347 C316 C334 C335 -20.5(6) 3_755 . . . ?
C332 C316 C334 C335 -154.4(5) 3_755 . . . ?
C348 C316 C334 C333 179(8) 3_755 . . . ?
C331 C316 C334 C333 -21.7(5) 3_755 . . . ?
C317 C316 C334 C333 143.9 . . . . ?
C315 C316 C334 C333 1.0 . . . . ?
C349 C316 C334 C333 163.2(3) 3_755 . . . ?
C347 C316 C334 C333 124.0(6) 3_755 . . . ?
C332 C316 C334 C333 -9.9(5) 3_755 . . . ?
C348 C316 C334 C331 -159.0(13) 3_755 . . 3_755 ?
C317 C316 C334 C331 165.6(5) . . . 3_755 ?
C315 C316 C334 C331 22.6(5) . . . 3_755 ?
C349 C316 C334 C331 -175.1(8) 3_755 . . 3_755 ?
C347 C316 C334 C331 145.7(11) 3_755 . . 3_755 ?
C332 C316 C334 C331 11.79(7) 3_755 . . 3_755 ?
C348 C316 C334 C349 16.1(5) 3_755 . . 3_755 ?
C331 C316 C334 C349 175.1(8) 3_755 . . 3_755 ?
C317 C316 C334 C349 -19.3(3) . . . 3_755 ?
C315 C316 C334 C349 -162.2(3) . . . 3_755 ?
C347 C316 C334 C349 -39.2(3) 3_755 . . 3_755 ?
C332 C316 C334 C349 -173.1(8) 3_755 . . 3_755 ?
C331 C316 C334 C348 159.0(13) 3_755 . . 3_755 ?
C317 C316 C334 C348 -35.4(8) . . . 3_755 ?
C315 C316 C334 C348 -178(100) . . . 3_755 ?
C349 C316 C334 C348 -16.1(5) 3_755 . . 3_755 ?
C347 C316 C334 C348 -55.28(19) 3_755 . . 3_755 ?
C332 C316 C334 C348 170.8(13) 3_755 . . 3_755 ?
C332 C334 C335 C350 54(3) 3_755 . . 3_755 ?
C333 C334 C335 C350 65(3) . . . 3_755 ?
C331 C334 C335 C350 -176(4) 3_755 . . 3_755 ?
C316 C334 C335 C350 -156(3) . . . 3_755 ?
C349 C334 C335 C350 -136(3) 3_755 . . 3_755 ?
C348 C334 C335 C350 -147(3) 3_755 . . 3_755 ?
C332 C334 C335 C351 -8.43(18) 3_755 . . 3_755 ?
C350 C334 C335 C351 -63(3) 3_755 . . 3_755 ?
C333 C334 C335 C351 2.75(11) . . . 3_755 ?
C331 C334 C335 C351 121.7(11) 3_755 . . 3_755 ?
C316 C334 C335 C351 141.69(11) . . . 3_755 ?
C349 C334 C335 C351 161.4(3) 3_755 . . 3_755 ?
C348 C334 C335 C351 150.1(3) 3_755 . . 3_755 ?
C332 C334 C335 C336 -149.2(3) 3_755 . . . ?
C350 C334 C335 C336 157(3) 3_755 . . . ?
C333 C334 C335 C336 -138.0 . . . . ?
C331 C334 C335 C336 -19.1(10) 3_755 . . . ?
C316 C334 C335 C336 0.9 . . . . ?
C349 C334 C335 C336 20.6(2) 3_755 . . . ?
C348 C334 C335 C336 9.3(2) 3_755 . . . ?
C332 C334 C335 C349 -169.8(5) 3_755 . . 3_755 ?
C350 C334 C335 C349 136(3) 3_755 . . 3_755 ?
C333 C334 C335 C349 -158.6(2) . . . 3_755 ?
C331 C334 C335 C349 -39.7(8) 3_755 . . 3_755 ?
C316 C334 C335 C349 -19.7(2) . . . 3_755 ?
C348 C334 C335 C349 -11.30(5) 3_755 . . 3_755 ?
C332 C334 C335 C351 -11.0(3) 3_755 . . . ?
C350 C334 C335 C351 -65(3) 3_755 . . . ?
C333 C334 C335 C351 0.2 . . . . ?
C331 C334 C335 C351 119.1(10) 3_755 . . . ?
C316 C334 C335 C351 139.1 . . . . ?
C349 C334 C335 C351 158.8(2) 3_755 . . . ?
C348 C334 C335 C351 147.5(2) 3_755 . . . ?
C332 C334 C335 C352 -74.2(11) 3_755 . . 3_755 ?
C350 C334 C335 C352 -128(4) 3_755 . . 3_755 ?
C333 C334 C335 C352 -63.0(8) . . . 3_755 ?
C331 C334 C335 C352 56.0(6) 3_755 . . 3_755 ?
C316 C334 C335 C352 76.0(8) . . . 3_755 ?
C349 C334 C335 C352 95.6(6) 3_755 . . 3_755 ?
C348 C334 C335 C352 84.3(6) 3_755 . . 3_755 ?
C350 C334 C335 C332 -54(3) 3_755 . . 3_755 ?
C333 C334 C335 C332 11.2(3) . . . 3_755 ?
C331 C334 C335 C332 130.1(13) 3_755 . . 3_755 ?
C316 C334 C335 C332 150.1(3) . . . 3_755 ?
C349 C334 C335 C332 169.8(5) 3_755 . . 3_755 ?
C348 C334 C335 C332 158.5(5) 3_755 . . 3_755 ?
C350 C335 C336 C359 -1.6(7) 3_755 . . 3_755 ?
C351 C335 C336 C359 -163.7(8) 3_755 . . 3_755 ?
C334 C335 C336 C359 -15.8(6) . . . 3_755 ?
C349 C335 C336 C359 7.3(3) 3_755 . . 3_755 ?
C351 C335 C336 C359 -157.0(6) . . . 3_755 ?
C352 C335 C336 C359 -165.2(8) 3_755 . . 3_755 ?
C332 C335 C336 C359 -30.5(2) 3_755 . . 3_755 ?
C350 C335 C336 C360 156.7(15) 3_755 . . 3_755 ?
C351 C335 C336 C360 -5.3 3_755 . . 3_755 ?
C334 C335 C336 C360 142.6(2) . . . 3_755 ?
C349 C335 C336 C360 165.6(5) 3_755 . . 3_755 ?
C351 C335 C336 C360 1.4(2) . . . 3_755 ?
C352 C335 C336 C360 -6.81(6) 3_755 . . 3_755 ?
C332 C335 C336 C360 127.8(6) 3_755 . . 3_755 ?
C350 C335 C336 C337 13.6(12) 3_755 . . . ?
C351 C335 C336 C337 -148.5(3) 3_755 . . . ?
C334 C335 C336 C337 -0.6 . . . . ?
C349 C335 C336 C337 22.4(3) 3_755 . . . ?
C351 C335 C336 C337 -141.8 . . . . ?
C352 C335 C336 C337 -150.01(17) 3_755 . . . ?
C332 C335 C336 C337 -15.4(4) 3_755 . . . ?
C350 C335 C336 C349 -8.9(10) 3_755 . . 3_755 ?
C351 C335 C336 C349 -170.9(5) 3_755 . . 3_755 ?
C334 C335 C336 C349 -23.0(3) . . . 3_755 ?
C351 C335 C336 C349 -164.2(3) . . . 3_755 ?
C352 C335 C336 C349 -172.4(4) 3_755 . . 3_755 ?
C332 C335 C336 C349 -37.78(18) 3_755 . . 3_755 ?
C350 C335 C336 C353 156.1(12) 3_755 . . . ?
C351 C335 C336 C353 -6.0(3) 3_755 . . . ?
C334 C335 C336 C353 141.9 . . . . ?
C349 C335 C336 C353 164.9(3) 3_755 . . . ?
C351 C335 C336 C353 0.7 . . . . ?
C352 C335 C336 C353 -7.47(17) 3_755 . . . ?
C332 C335 C336 C353 127.2(4) 3_755 . . . ?
C350 C335 C336 C352 163.6(14) 3_755 . . 3_755 ?
C351 C335 C336 C352 1.47(8) 3_755 . . 3_755 ?
C334 C335 C336 C352 149.40(18) . . . 3_755 ?
C349 C335 C336 C352 172.4(4) 3_755 . . 3_755 ?
C351 C335 C336 C352 8.20(17) . . . 3_755 ?
C332 C335 C336 C352 134.6(6) 3_755 . . 3_755 ?
C351 C335 C336 C350 -162.1(15) 3_755 . . 3_755 ?
C334 C335 C336 C350 -14.2(12) . . . 3_755 ?
C349 C335 C336 C350 8.9(10) 3_755 . . 3_755 ?
C351 C335 C336 C350 -155.4(12) . . . 3_755 ?
C352 C335 C336 C350 -163.6(14) 3_755 . . 3_755 ?
C332 C335 C336 C350 -28.9(8) 3_755 . . 3_755 ?
C350 C335 C336 C351 162.1(15) 3_755 . . 3_755 ?
C334 C335 C336 C351 147.9(3) . . . 3_755 ?
C349 C335 C336 C351 170.9(5) 3_755 . . 3_755 ?
C351 C335 C336 C351 6.7(3) . . . 3_755 ?
C352 C335 C336 C351 -1.47(8) 3_755 . . 3_755 ?
C332 C335 C336 C351 133.2(7) 3_755 . . 3_755 ?
C360 C336 C337 C359 70.3(7) 3_755 . . 3_755 ?
C349 C336 C337 C359 -113.5(16) 3_755 . . 3_755 ?
C335 C336 C337 C359 -135.9(12) . . . 3_755 ?
C353 C336 C337 C359 85.9(12) . . . 3_755 ?
C352 C336 C337 C359 109.5(8) 3_755 . . 3_755 ?
C350 C336 C337 C359 -133.3(15) 3_755 . . 3_755 ?
C351 C336 C337 C359 -163.6(16) 3_755 . . 3_755 ?
C359 C336 C337 C358 -76.6(5) 3_755 . . 3_755 ?
C360 C336 C337 C358 -6.3(3) 3_755 . . 3_755 ?
C349 C336 C337 C358 169.8(11) 3_755 . . 3_755 ?
C335 C336 C337 C358 147.4(7) . . . 3_755 ?
C353 C336 C337 C358 9.2(7) . . . 3_755 ?
C352 C336 C337 C358 32.8(3) 3_755 . . 3_755 ?
C350 C336 C337 C358 150.1(10) 3_755 . . 3_755 ?
C351 C336 C337 C358 119.7(11) 3_755 . . 3_755 ?
C359 C336 C337 C349 113.5(16) 3_755 . . 3_755 ?
C360 C336 C337 C349 -176.1(9) 3_755 . . 3_755 ?
C335 C336 C337 C349 -22.4(4) . . . 3_755 ?
C353 C336 C337 C349 -160.6(4) . . . 3_755 ?
C352 C336 C337 C349 -137.0(8) 3_755 . . 3_755 ?
C350 C336 C337 C349 -19.78(11) 3_755 . . 3_755 ?
C351 C336 C337 C349 -50.11(6) 3_755 . . 3_755 ?
C359 C336 C337 C338 -87.4(12) 3_755 . . . ?
C360 C336 C337 C338 -17.0(5) 3_755 . . . ?
C349 C336 C337 C338 159.1(4) 3_755 . . . ?
C335 C336 C337 C338 136.7 . . . . ?
C353 C336 C337 C338 -1.5 . . . . ?
C352 C336 C337 C338 22.1(4) 3_755 . . . ?
C350 C336 C337 C338 139.3(3) 3_755 . . . ?
C351 C336 C337 C338 109.0(4) 3_755 . . . ?
C359 C336 C337 C317 135.9(12) 3_755 . . . ?
C360 C336 C337 C317 -153.8(5) 3_755 . . . ?
C349 C336 C337 C317 22.3(4) 3_755 . . . ?
C335 C336 C337 C317 -0.1 . . . . ?
C353 C336 C337 C317 -138.3 . . . . ?
C352 C336 C337 C317 -114.7(4) 3_755 . . . ?
C350 C336 C337 C317 2.6(3) 3_755 . . . ?
C351 C336 C337 C317 -27.8(4) 3_755 . . . ?
C359 C336 C337 C360 -70.3(7) 3_755 . . 3_755 ?
C349 C336 C337 C360 176.1(9) 3_755 . . 3_755 ?
C335 C336 C337 C360 153.7(5) . . . 3_755 ?
C353 C336 C337 C360 15.5(5) . . . 3_755 ?
C352 C336 C337 C360 39.11(9) 3_755 . . 3_755 ?
C350 C336 C337 C360 156.3(8) 3_755 . . 3_755 ?
C351 C336 C337 C360 126.0(8) 3_755 . . 3_755 ?
C359 C336 C337 C346 -168.6(14) 3_755 . . 3_755 ?
C360 C336 C337 C346 -98.3(7) 3_755 . . 3_755 ?
C349 C336 C337 C346 77.85(17) 3_755 . . 3_755 ?
C335 C336 C337 C346 55.4(3) . . . 3_755 ?
C353 C336 C337 C346 -82.8(3) . . . 3_755 ?
C352 C336 C337 C346 -59.2(6) 3_755 . . 3_755 ?
C350 C336 C337 C346 58.07(9) 3_755 . . 3_755 ?
C351 C336 C337 C346 27.74(16) 3_755 . . 3_755 ?
C348 C317 C337 C359 17.4(16) 3_755 . . 3_755 ?
C347 C317 C337 C359 -175(3) 3_755 . . 3_755 ?
C316 C317 C337 C359 35(2) . . . 3_755 ?
C318 C317 C337 C359 179(2) . . . 3_755 ?
C349 C317 C337 C359 12.4(17) 3_755 . . 3_755 ?
C346 C317 C337 C359 -168(3) 3_755 . . 3_755 ?
C358 C317 C337 C359 -164(3) 3_755 . . 3_755 ?
C348 C317 C337 C358 -178.6(13) 3_755 . . 3_755 ?
C347 C317 C337 C358 -11.2(7) 3_755 . . 3_755 ?
C316 C317 C337 C358 -161.0(5) . . . 3_755 ?
C318 C317 C337 C358 -17.5(5) . . . 3_755 ?
C349 C317 C337 C358 176.4(11) 3_755 . . 3_755 ?
C346 C317 C337 C358 -3.61(19) 3_755 . . 3_755 ?
C359 C317 C337 C358 164(3) 3_755 . . 3_755 ?
C348 C317 C337 C336 -17.2(7) 3_755 . . . ?
C347 C317 C337 C336 150.1(12) 3_755 . . . ?
C316 C317 C337 C336 0.4 . . . . ?
C318 C317 C337 C336 143.9 . . . . ?
C349 C317 C337 C336 -22.2(5) 3_755 . . . ?
C346 C317 C337 C336 157.8(4) 3_755 . . . ?
C358 C317 C337 C336 161.4(5) 3_755 . . . ?
C359 C317 C337 C336 -35(2) 3_755 . . . ?
C348 C317 C337 C349 5.0(2) 3_755 . . 3_755 ?
C347 C317 C337 C349 172.4(17) 3_755 . . 3_755 ?
C316 C317 C337 C349 22.7(5) . . . 3_755 ?
C318 C317 C337 C349 166.1(5) . . . 3_755 ?
C346 C317 C337 C349 -180.0(9) 3_755 . . 3_755 ?
C358 C317 C337 C349 -176.4(11) 3_755 . . 3_755 ?
C359 C317 C337 C349 -12.4(17) 3_755 . . 3_755 ?
C348 C317 C337 C338 -159.9(7) 3_755 . . . ?
C347 C317 C337 C338 7.5(12) 3_755 . . . ?
C316 C317 C337 C338 -142.2 . . . . ?
C318 C317 C337 C338 1.3 . . . . ?
C349 C317 C337 C338 -164.9(5) 3_755 . . . ?
C346 C317 C337 C338 15.2(4) 3_755 . . . ?
C358 C317 C337 C338 18.8(5) 3_755 . . . ?
C359 C317 C337 C338 -177(2) 3_755 . . . ?
C348 C317 C337 C360 -50.5(6) 3_755 . . 3_755 ?
C347 C317 C337 C360 116.9(13) 3_755 . . 3_755 ?
C316 C317 C337 C360 -32.82(19) . . . 3_755 ?
C318 C317 C337 C360 110.66(19) . . . 3_755 ?
C349 C317 C337 C360 -55.5(4) 3_755 . . 3_755 ?
C346 C317 C337 C360 124.5(6) 3_755 . . 3_755 ?
C358 C317 C337 C360 128.2(7) 3_755 . . 3_755 ?
C359 C317 C337 C360 -68(2) 3_755 . . 3_755 ?
C348 C317 C337 C346 -175.0(11) 3_755 . . 3_755 ?
C347 C317 C337 C346 -7.6(8) 3_755 . . 3_755 ?
C316 C317 C337 C346 -157.4(4) . . . 3_755 ?
C318 C317 C337 C346 -13.9(4) . . . 3_755 ?
C349 C317 C337 C346 180.0(9) 3_755 . . 3_755 ?
C358 C317 C337 C346 3.61(19) 3_755 . . 3_755 ?
C359 C317 C337 C346 168(3) 3_755 . . 3_755 ?
C346 C319 C338 C358 9.0(3) 3_755 . . 3_755 ?
C320 C319 C338 C358 175.3(8) . . . 3_755 ?
C318 C319 C338 C358 32.2(8) . . . 3_755 ?
C344 C319 C338 C358 -175.4(12) 3_755 . . 3_755 ?
C343 C319 C338 C358 -172.5(11) 3_755 . . 3_755 ?
C357 C319 C338 C358 -165.1(16) 3_755 . . 3_755 ?
C346 C319 C338 C357 174.1(14) 3_755 . . 3_755 ?
C320 C319 C338 C357 -19.6(8) . . . 3_755 ?
C318 C319 C338 C357 -162.7(8) . . . 3_755 ?
C344 C319 C338 C357 -10.2(5) 3_755 . . 3_755 ?
C358 C319 C338 C357 165.1(16) 3_755 . . 3_755 ?
C343 C319 C338 C357 -7.4(5) 3_755 . . 3_755 ?
C346 C319 C338 C339 -163.1(6) 3_755 . . . ?
C320 C319 C338 C339 3.3 . . . . ?
C318 C319 C338 C339 -139.8 . . . . ?
C344 C319 C338 C339 12.6(4) 3_755 . . . ?
C358 C319 C338 C339 -172.0(8) 3_755 . . . ?
C343 C319 C338 C339 15.4(3) 3_755 . . . ?
C357 C319 C338 C339 22.9(8) 3_755 . . . ?
C346 C319 C338 C337 -22.7(6) 3_755 . . . ?
C320 C319 C338 C337 143.6 . . . . ?
C318 C319 C338 C337 0.5 . . . . ?
C344 C319 C338 C337 153.0(4) 3_755 . . . ?
C358 C319 C338 C337 -31.7(8) 3_755 . . . ?
C343 C319 C338 C337 155.8(3) 3_755 . . . ?
C357 C319 C338 C337 163.2(8) 3_755 . . . ?
C320 C319 C338 C346 166.3(6) . . . 3_755 ?
C318 C319 C338 C346 23.2(6) . . . 3_755 ?
C344 C319 C338 C346 175.7(10) 3_755 . . 3_755 ?
C358 C319 C338 C346 -9.0(3) 3_755 . . 3_755 ?
C343 C319 C338 C346 178.5(9) 3_755 . . 3_755 ?
C357 C319 C338 C346 -174.1(14) 3_755 . . 3_755 ?
C346 C319 C338 C359 -23.0(2) 3_755 . . 3_755 ?
C320 C319 C338 C359 143.4(5) . . . 3_755 ?
C318 C319 C338 C359 0.3(5) . . . 3_755 ?
C344 C319 C338 C359 152.7(8) 3_755 . . 3_755 ?
C358 C319 C338 C359 -31.9(4) 3_755 . . 3_755 ?
C343 C319 C338 C359 155.5(8) 3_755 . . 3_755 ?
C357 C319 C338 C359 163.0(13) 3_755 . . 3_755 ?
C346 C319 C338 C343 -178.5(9) 3_755 . . 3_755 ?
C320 C319 C338 C343 -12.2(3) . . . 3_755 ?
C318 C319 C338 C343 -155.2(3) . . . 3_755 ?
C344 C319 C338 C343 -2.81(10) 3_755 . . 3_755 ?
C358 C319 C338 C343 172.5(11) 3_755 . . 3_755 ?
C357 C319 C338 C343 7.4(5) 3_755 . . 3_755 ?
C346 C319 C338 C356 -139.5(9) 3_755 . . 3_755 ?
C320 C319 C338 C356 26.8(3) . . . 3_755 ?
C318 C319 C338 C356 -116.3(3) . . . 3_755 ?
C344 C319 C338 C356 36.2(2) 3_755 . . 3_755 ?
C358 C319 C338 C356 -148.5(11) 3_755 . . 3_755 ?
C343 C319 C338 C356 38.98(10) 3_755 . . 3_755 ?
C357 C319 C338 C356 46.4(6) 3_755 . . 3_755 ?
C359 C337 C338 C358 128(2) 3_755 . . 3_755 ?
C336 C337 C338 C358 163.8(6) . . . 3_755 ?
C349 C337 C338 C358 -101.5(9) 3_755 . . 3_755 ?
C317 C337 C338 C358 -54.3(6) . . . 3_755 ?
C360 C337 C338 C358 153.5(9) 3_755 . . 3_755 ?
C346 C337 C338 C358 -40.5(2) 3_755 . . 3_755 ?
C359 C337 C338 C357 -23.5(7) 3_755 . . 3_755 ?
C358 C337 C338 C357 -151.2(15) 3_755 . . 3_755 ?
C336 C337 C338 C357 12.6(10) . . . 3_755 ?
C349 C337 C338 C357 107(2) 3_755 . . 3_755 ?
C317 C337 C338 C357 154.5(10) . . . 3_755 ?
C360 C337 C338 C357 2.3(7) 3_755 . . 3_755 ?
C346 C337 C338 C357 168.3(13) 3_755 . . 3_755 ?
C359 C337 C338 C339 -35.9(16) 3_755 . . . ?
C358 C337 C338 C339 -163.6(6) 3_755 . . . ?
C336 C337 C338 C339 0.2 . . . . ?
C349 C337 C338 C339 94.9(14) 3_755 . . . ?
C317 C337 C338 C339 142.1 . . . . ?
C360 C337 C338 C339 -10.1(3) 3_755 . . . ?
C346 C337 C338 C339 155.9(3) 3_755 . . . ?
C359 C337 C338 C319 -179.1(16) 3_755 . . . ?
C358 C337 C338 C319 53.2(6) 3_755 . . . ?
C336 C337 C338 C319 -143.0 . . . . ?
C349 C337 C338 C319 -48.3(14) 3_755 . . . ?
C317 C337 C338 C319 -1.1 . . . . ?
C360 C337 C338 C319 -153.4(3) 3_755 . . . ?
C346 C337 C338 C319 12.6(3) 3_755 . . . ?
C359 C337 C338 C346 168.2(19) 3_755 . . 3_755 ?
C358 C337 C338 C346 40.5(2) 3_755 . . 3_755 ?
C336 C337 C338 C346 -155.7(3) . . . 3_755 ?
C349 C337 C338 C346 -61.0(11) 3_755 . . 3_755 ?
C317 C337 C338 C346 -13.7(3) . . . 3_755 ?
C360 C337 C338 C346 -166.0(6) 3_755 . . 3_755 ?
C358 C337 C338 C359 -128(2) 3_755 . . 3_755 ?
C336 C337 C338 C359 36.1(16) . . . 3_755 ?
C349 C337 C338 C359 131(3) 3_755 . . 3_755 ?
C317 C337 C338 C359 178.0(16) . . . 3_755 ?
C360 C337 C338 C359 25.8(13) 3_755 . . 3_755 ?
C346 C337 C338 C359 -168.2(19) 3_755 . . 3_755 ?
C359 C337 C338 C343 -104(2) 3_755 . . 3_755 ?
C358 C337 C338 C343 128.57(14) 3_755 . . 3_755 ?
C336 C337 C338 C343 -67.6(5) . . . 3_755 ?
C349 C337 C338 C343 27.1(10) 3_755 . . 3_755 ?
C317 C337 C338 C343 74.3(5) . . . 3_755 ?
C360 C337 C338 C343 -77.9(8) 3_755 . . 3_755 ?
C346 C337 C338 C343 88.06(16) 3_755 . . 3_755 ?
C359 C337 C338 C356 -29.2(13) 3_755 . . 3_755 ?
C358 C337 C338 C356 -156.9(8) 3_755 . . 3_755 ?
C336 C337 C338 C356 6.9(3) . . . 3_755 ?
C349 C337 C338 C356 101.6(17) 3_755 . . 3_755 ?
C317 C337 C338 C356 148.8(3) . . . 3_755 ?
C360 C337 C338 C356 -3.45(5) 3_755 . . 3_755 ?
C346 C337 C338 C356 162.5(6) 3_755 . . 3_755 ?
C358 C338 C339 C357 134(3) 3_755 . . 3_755 ?
C319 C338 C339 C357 -64.1(9) . . . 3_755 ?
C337 C338 C339 C357 159.6(9) . . . 3_755 ?
C346 C338 C339 C357 -85.7(4) 3_755 . . 3_755 ?
C359 C338 C339 C357 151.1(12) 3_755 . . 3_755 ?
C343 C338 C339 C357 -46.7(6) 3_755 . . 3_755 ?
C356 C338 C339 C357 145.0(15) 3_755 . . 3_755 ?
C358 C338 C339 C356 -10.6(12) 3_755 . . 3_755 ?
C357 C338 C339 C356 -145.0(15) 3_755 . . 3_755 ?
C319 C338 C339 C356 150.8(6) . . . 3_755 ?
C337 C338 C339 C356 14.6(6) . . . 3_755 ?
C346 C338 C339 C356 129.3(11) 3_755 . . 3_755 ?
C359 C338 C339 C356 6.1(3) 3_755 . . 3_755 ?
C343 C338 C339 C356 168.3(9) 3_755 . . 3_755 ?
C358 C338 C339 C354 -24.8(17) 3_755 . . . ?
C357 C338 C339 C354 -159.2(9) 3_755 . . . ?
C319 C338 C339 C354 136.6 . . . . ?
C337 C338 C339 C354 0.4 . . . . ?
C346 C338 C339 C354 115.1(5) 3_755 . . . ?
C359 C338 C339 C354 -8.1(3) 3_755 . . . ?
C343 C338 C339 C354 154.1(3) 3_755 . . . ?
C356 C338 C339 C354 -14.2(6) 3_755 . . . ?
C358 C338 C339 C340 -165.3(17) 3_755 . . . ?
C357 C338 C339 C340 60.2(9) 3_755 . . . ?
C319 C338 C339 C340 -3.9 . . . . ?
C337 C338 C339 C340 -140.1 . . . . ?
C346 C338 C339 C340 -25.5(5) 3_755 . . . ?
C359 C338 C339 C340 -148.6(3) 3_755 . . . ?
C343 C338 C339 C340 13.6(3) 3_755 . . . ?
C356 C338 C339 C340 -154.7(6) 3_755 . . . ?
C358 C338 C339 C343 -179(100) 3_755 . . 3_755 ?
C357 C338 C339 C343 46.7(6) 3_755 . . 3_755 ?
C319 C338 C339 C343 -17.5(3) . . . 3_755 ?
C337 C338 C339 C343 -153.7(3) . . . 3_755 ?
C346 C338 C339 C343 -39.0(3) 3_755 . . 3_755 ?
C359 C338 C339 C343 -162.2(6) 3_755 . . 3_755 ?
C356 C338 C339 C343 -168.3(9) 3_755 . . 3_755 ?
C358 C338 C339 C355 -52.9(14) 3_755 . . 3_755 ?
C357 C338 C339 C355 172.6(12) 3_755 . . 3_755 ?
C319 C338 C339 C355 108.5(3) . . . 3_755 ?
C337 C338 C339 C355 -27.7(3) . . . 3_755 ?
C346 C338 C339 C355 86.9(8) 3_755 . . 3_755 ?
C359 C338 C339 C355 -36.25(7) 3_755 . . 3_755 ?
C343 C338 C339 C355 126.0(6) 3_755 . . 3_755 ?
C356 C338 C339 C355 -42.3(3) 3_755 . . 3_755 ?
C357 C338 C339 C358 -134(3) 3_755 . . 3_755 ?
C319 C338 C339 C358 161.4(17) . . . 3_755 ?
C337 C338 C339 C358 25.2(17) . . . 3_755 ?
C346 C338 C339 C358 140(2) 3_755 . . 3_755 ?
C359 C338 C339 C358 16.7(14) 3_755 . . 3_755 ?
C343 C338 C339 C358 179(100) 3_755 . . 3_755 ?
C356 C338 C339 C358 10.6(12) 3_755 . . 3_755 ?
C343 C321 C340 C342 169.0(8) 3_755 . . 3_755 ?
C344 C321 C340 C342 -174.8(9) 3_755 . . 3_755 ?
C323 C321 C340 C342 -18.0(4) 3_755 . . 3_755 ?
C324 C321 C340 C342 -70.6(12) 3_755 . . 3_755 ?
C322 C321 C340 C342 -24.9(6) . . . 3_755 ?
C320 C321 C340 C342 -163.1(6) . . . 3_755 ?
C342 C321 C340 C343 -169.0(8) 3_755 . . 3_755 ?
C344 C321 C340 C343 16.17(9) 3_755 . . 3_755 ?
C323 C321 C340 C343 173.0(4) 3_755 . . 3_755 ?
C324 C321 C340 C343 120.4(4) 3_755 . . 3_755 ?
C322 C321 C340 C343 166.0(3) . . . 3_755 ?
C320 C321 C340 C343 27.9(3) . . . 3_755 ?
C343 C321 C340 C341 -166.3(3) 3_755 . . . ?
C342 C321 C340 C341 24.7(5) 3_755 . . . ?
C344 C321 C340 C341 -150.1(3) 3_755 . . . ?
C323 C321 C340 C341 6.70(13) 3_755 . . . ?
C324 C321 C340 C341 -45.9(7) 3_755 . . . ?
C322 C321 C340 C341 -0.2 . . . . ?
C320 C321 C340 C341 -138.4 . . . . ?
C343 C321 C340 C339 -27.7(3) 3_755 . . . ?
C342 C321 C340 C339 163.3(6) 3_755 . . . ?
C344 C321 C340 C339 -11.5(3) 3_755 . . . ?
C323 C321 C340 C339 145.27(13) 3_755 . . . ?
C324 C321 C340 C339 92.7(7) 3_755 . . . ?
C322 C321 C340 C339 138.3 . . . . ?
C320 C321 C340 C339 0.2 . . . . ?
C343 C321 C340 C357 -17.30(6) 3_755 . . 3_755 ?
C342 C321 C340 C357 173.7(8) 3_755 . . 3_755 ?
C344 C321 C340 C357 -1.13(14) 3_755 . . 3_755 ?
C323 C321 C340 C357 155.7(4) 3_755 . . 3_755 ?
C324 C321 C340 C357 103.1(5) 3_755 . . 3_755 ?
C322 C321 C340 C357 148.7(2) . . . 3_755 ?
C320 C321 C340 C357 10.6(2) . . . 3_755 ?
C343 C321 C340 C355 -106.1(3) 3_755 . . 3_755 ?
C342 C321 C340 C355 84.9(11) 3_755 . . 3_755 ?
C344 C321 C340 C355 -89.9(3) 3_755 . . 3_755 ?
C323 C321 C340 C355 66.9(7) 3_755 . . 3_755 ?
C324 C321 C340 C355 14.3(4) 3_755 . . 3_755 ?
C322 C321 C340 C355 59.9(6) . . . 3_755 ?
C320 C321 C340 C355 -78.2(6) . . . 3_755 ?
C357 C339 C340 C342 89(2) 3_755 . . 3_755 ?
C356 C339 C340 C342 -85(3) 3_755 . . 3_755 ?
C338 C339 C340 C342 65(3) . . . 3_755 ?
C354 C339 C340 C342 -80(3) . . . 3_755 ?
C343 C339 C340 C342 85(2) 3_755 . . 3_755 ?
C355 C339 C340 C342 -85(3) 3_755 . . 3_755 ?
C358 C339 C340 C342 63(2) 3_755 . . 3_755 ?
C357 C339 C340 C343 4.01(13) 3_755 . . 3_755 ?
C356 C339 C340 C343 -169.7(6) 3_755 . . 3_755 ?
C338 C339 C340 C343 -19.7(3) . . . 3_755 ?
C354 C339 C340 C343 -164.4(3) . . . 3_755 ?
C355 C339 C340 C343 -169.9(4) 3_755 . . 3_755 ?
C358 C339 C340 C343 -22.19(6) 3_755 . . 3_755 ?
C357 C339 C340 C321 25.8(4) 3_755 . . . ?
C356 C339 C340 C321 -147.9(3) 3_755 . . . ?
C338 C339 C340 C321 2.1 . . . . ?
C354 C339 C340 C321 -142.6 . . . . ?
C343 C339 C340 C321 21.8(3) 3_755 . . . ?
C355 C339 C340 C321 -148.11(15) 3_755 . . . ?
C358 C339 C340 C321 -0.4(3) 3_755 . . . ?
C357 C339 C340 C341 169.5(4) 3_755 . . . ?
C356 C339 C340 C341 -4.2(3) 3_755 . . . ?
C338 C339 C340 C341 145.8 . . . . ?
C354 C339 C340 C341 1.1 . . . . ?
C343 C339 C340 C341 165.5(3) 3_755 . . . ?
C355 C339 C340 C341 -4.41(15) 3_755 . . . ?
C358 C339 C340 C341 143.3(3) 3_755 . . . ?
C356 C339 C340 C357 -173.7(7) 3_755 . . 3_755 ?
C338 C339 C340 C357 -23.7(4) . . . 3_755 ?
C354 C339 C340 C357 -168.4(4) . . . 3_755 ?
C343 C339 C340 C357 -4.01(13) 3_755 . . 3_755 ?
C355 C339 C340 C357 -173.9(6) 3_755 . . 3_755 ?
C358 C339 C340 C357 -26.19(12) 3_755 . . 3_755 ?
C357 C339 C340 C355 173.9(6) 3_755 . . 3_755 ?
C356 C339 C340 C355 0.21(18) 3_755 . . 3_755 ?
C338 C339 C340 C355 150.23(15) . . . 3_755 ?
C354 C339 C340 C355 5.50(15) . . . 3_755 ?
C343 C339 C340 C355 169.9(4) 3_755 . . 3_755 ?
C358 C339 C340 C355 147.7(5) 3_755 . . 3_755 ?
C342 C340 C341 C342 22.4(2) 3_755 . . . ?
C343 C340 C341 C342 -47.1(2) 3_755 . . . ?
C321 C340 C341 C342 1.8 . . . . ?
C339 C340 C341 C342 -142.0 . . . . ?
C357 C340 C341 C342 -136.42(15) 3_755 . . . ?
C355 C340 C341 C342 -146.93(13) 3_755 . . . ?
C343 C340 C341 C342 -69.5(4) 3_755 . . 3_755 ?
C321 C340 C341 C342 -20.6(2) . . . 3_755 ?
C339 C340 C341 C342 -164.4(2) . . . 3_755 ?
C357 C340 C341 C342 -158.8(3) 3_755 . . 3_755 ?
C355 C340 C341 C342 -169.3(3) 3_755 . . 3_755 ?
C342 C340 C341 C340 52.2(2) 3_755 . . 3_755 ?
C343 C340 C341 C340 -17.3(2) 3_755 . . 3_755 ?
C321 C340 C341 C340 31.6 . . . 3_755 ?
C339 C340 C341 C340 -112.2 . . . 3_755 ?
C357 C340 C341 C340 -106.55(15) 3_755 . . 3_755 ?
C355 C340 C341 C340 -117.06(13) 3_755 . . 3_755 ?
C342 C340 C341 C355 169.3(3) 3_755 . . 3_755 ?
C343 C340 C341 C355 99.79(12) 3_755 . . 3_755 ?
C321 C340 C341 C355 148.69(13) . . . 3_755 ?
C339 C340 C341 C355 4.90(13) . . . 3_755 ?
C357 C340 C341 C355 10.5 3_755 . . 3_755 ?
C342 C340 C341 C355 162.8(2) 3_755 . . . ?
C343 C340 C341 C355 93.2(2) 3_755 . . . ?
C321 C340 C341 C355 142.1 . . . . ?
C339 C340 C341 C355 -1.6 . . . . ?
C357 C340 C341 C355 3.97(15) 3_755 . . . ?
C355 C340 C341 C355 -6.55(13) 3_755 . . . ?
C342 C341 C342 C340 160.7(2) 3_755 . . 3_755 ?
C340 C341 C342 C340 148.7(2) . . . 3_755 ?
C355 C341 C342 C340 25.65(18) 3_755 . . 3_755 ?
C355 C341 C342 C340 12.1(2) . . . 3_755 ?
C342 C341 C342 C321 99.9(9) 3_755 . . 3_755 ?
C340 C341 C342 C321 -60.8(7) 3_755 . . 3_755 ?
C340 C341 C342 C321 87.9(9) . . . 3_755 ?
C355 C341 C342 C321 -35.1(6) 3_755 . . 3_755 ?
C355 C341 C342 C321 -48.6(9) . . . 3_755 ?
C342 C341 C342 C323 11.0 3_755 . . . ?
C340 C341 C342 C323 -149.7(2) 3_755 . . . ?
C340 C341 C342 C323 -1.0 . . . . ?
C355 C341 C342 C323 -124.1(4) 3_755 . . . ?
C355 C341 C342 C323 -137.6 . . . . ?
C342 C341 C342 C343 149.6 3_755 . . . ?
C340 C341 C342 C343 -11.1(2) 3_755 . . . ?
C340 C341 C342 C343 137.6 . . . . ?
C355 C341 C342 C343 14.6(4) 3_755 . . . ?
C355 C341 C342 C343 1.1 . . . . ?
C342 C341 C342 C322 17.64(10) 3_755 . . 3_755 ?
C340 C341 C342 C322 -143.05(12) 3_755 . . 3_755 ?
C340 C341 C342 C322 5.65(10) . . . 3_755 ?
C355 C341 C342 C322 -117.4(3) 3_755 . . 3_755 ?
C355 C341 C342 C322 -130.91(10) . . . 3_755 ?
C340 C341 C342 C342 -160.7(2) 3_755 . . 3_755 ?
C340 C341 C342 C342 -12.0 . . . 3_755 ?
C355 C341 C342 C342 -135.0(4) 3_755 . . 3_755 ?
C355 C341 C342 C342 -148.6 . . . 3_755 ?
C322 C323 C342 C340 8.0(14) 3_755 . . 3_755 ?
C323 C323 C342 C340 -122.3(13) 3_755 . . 3_755 ?
C321 C323 C342 C340 36.2(11) 3_755 . . 3_755 ?
C322 C323 C342 C340 -115.5(13) . . . 3_755 ?
C324 C323 C342 C340 28.4(13) . . . 3_755 ?
C307 C323 C342 C340 1.7(10) 3_755 . . 3_755 ?
C322 C323 C342 C321 -28(2) 3_755 . . 3_755 ?
C323 C323 C342 C321 -158.5(2) 3_755 . . 3_755 ?
C322 C323 C342 C321 -151.7(2) . . . 3_755 ?
C324 C323 C342 C321 -7.8(2) . . . 3_755 ?
C307 C323 C342 C321 -34.5(2) 3_755 . . 3_755 ?
C322 C323 C342 C341 122(2) 3_755 . . . ?
C323 C323 C342 C341 -8.0 3_755 . . . ?
C321 C323 C342 C341 150.5(2) 3_755 . . . ?
C322 C323 C342 C341 -1.2 . . . . ?
C324 C323 C342 C341 142.7 . . . . ?
C307 C323 C342 C341 116.0(4) 3_755 . . . ?
C322 C323 C342 C343 -21(2) 3_755 . . . ?
C323 C323 C342 C343 -151.0 3_755 . . . ?
C321 C323 C342 C343 7.5(2) 3_755 . . . ?
C322 C323 C342 C343 -144.2 . . . . ?
C324 C323 C342 C343 -0.4 . . . . ?
C307 C323 C342 C343 -27.0(4) 3_755 . . . ?
C323 C323 C342 C322 -130(2) 3_755 . . 3_755 ?
C321 C323 C342 C322 28(2) 3_755 . . 3_755 ?
C322 C323 C342 C322 -123(2) . . . 3_755 ?
C324 C323 C342 C322 20(2) . . . 3_755 ?
C307 C323 C342 C322 -6(2) 3_755 . . 3_755 ?
C322 C323 C342 C342 130(2) 3_755 . . 3_755 ?
C323 C323 C342 C342 0.0 3_755 . . 3_755 ?
C321 C323 C342 C342 158.5(2) 3_755 . . 3_755 ?
C322 C323 C342 C342 6.9 . . . 3_755 ?
C324 C323 C342 C342 150.7 . . . 3_755 ?
C307 C323 C342 C342 124.0(4) 3_755 . . 3_755 ?
C340 C342 C343 C321 -168.0(9) 3_755 . . 3_755 ?
C341 C342 C343 C321 -152.9(4) . . . 3_755 ?
C323 C342 C343 C321 -9.1(4) . . . 3_755 ?
C322 C342 C343 C321 -11.39(19) 3_755 . . 3_755 ?
C342 C342 C343 C321 -103.0(4) 3_755 . . 3_755 ?
C321 C342 C343 C340 168.0(9) 3_755 . . 3_755 ?
C341 C342 C343 C340 15.0(5) . . . 3_755 ?
C323 C342 C343 C340 158.9(5) . . . 3_755 ?
C322 C342 C343 C340 156.6(7) 3_755 . . 3_755 ?
C342 C342 C343 C340 65.0(5) 3_755 . . 3_755 ?
C340 C342 C343 C357 -15.3(5) 3_755 . . . ?
C321 C342 C343 C357 152.7(4) 3_755 . . . ?
C341 C342 C343 C357 -0.2 . . . . ?
C323 C342 C343 C357 143.6 . . . . ?
C322 C342 C343 C357 141.31(18) 3_755 . . . ?
C342 C342 C343 C357 49.7 3_755 . . . ?
C340 C342 C343 C344 -159.8(5) 3_755 . . . ?
C321 C342 C343 C344 8.2(4) 3_755 . . . ?
C341 C342 C343 C344 -144.8 . . . . ?
C323 C342 C343 C344 -0.9 . . . . ?
C322 C342 C343 C344 -3.21(18) 3_755 . . . ?
C342 C342 C343 C344 -94.8 3_755 . . . ?
C340 C342 C343 C339 -13.5(3) 3_755 . . 3_755 ?
C321 C342 C343 C339 154.5(5) 3_755 . . 3_755 ?
C341 C342 C343 C339 1.53(16) . . . 3_755 ?
C323 C342 C343 C339 145.43(16) . . . 3_755 ?
C322 C342 C343 C339 143.1(3) 3_755 . . 3_755 ?
C342 C342 C343 C339 51.47(16) 3_755 . . 3_755 ?
C340 C342 C343 C320 -151.2(7) 3_755 . . 3_755 ?
C321 C342 C343 C320 16.82(17) 3_755 . . 3_755 ?
C341 C342 C343 C320 -136.1(2) . . . 3_755 ?
C323 C342 C343 C320 7.8(2) . . . 3_755 ?
C322 C342 C343 C320 5.4 3_755 . . 3_755 ?
C342 C342 C343 C320 -86.2(2) 3_755 . . 3_755 ?
C340 C342 C343 C338 -40.2(4) 3_755 . . 3_755 ?
C321 C342 C343 C338 127.8(5) 3_755 . . 3_755 ?
C341 C342 C343 C338 -25.15(10) . . . 3_755 ?
C323 C342 C343 C338 118.74(10) . . . 3_755 ?
C322 C342 C343 C338 116.4(3) 3_755 . . 3_755 ?
C342 C342 C343 C338 24.78(10) 3_755 . . 3_755 ?
C340 C342 C343 C319 -110.6(7) 3_755 . . 3_755 ?
C321 C342 C343 C319 57.37(18) 3_755 . . 3_755 ?
C341 C342 C343 C319 -95.58(19) . . . 3_755 ?
C323 C342 C343 C319 48.31(19) . . . 3_755 ?
C322 C342 C343 C319 46.0 3_755 . . 3_755 ?
C342 C342 C343 C319 -45.65(19) 3_755 . . 3_755 ?
C321 C343 C344 C320 94(3) 3_755 . . 3_755 ?
C340 C343 C344 C320 71(2) 3_755 . . 3_755 ?
C357 C343 C344 C320 -58(2) . . . 3_755 ?
C342 C343 C344 C320 87(2) . . . 3_755 ?
C339 C343 C344 C320 -32.8(17) 3_755 . . 3_755 ?
C338 C343 C344 C320 -54(2) 3_755 . . 3_755 ?
C319 C343 C344 C320 -56.8(19) 3_755 . . 3_755 ?
C340 C343 C344 C321 -22.34(17) 3_755 . . 3_755 ?
C357 C343 C344 C321 -151.3(4) . . . 3_755 ?
C342 C343 C344 C321 -6.8(4) . . . 3_755 ?
C339 C343 C344 C321 -126.5(10) 3_755 . . 3_755 ?
C320 C343 C344 C321 -94(3) 3_755 . . 3_755 ?
C338 C343 C344 C321 -147.8(7) 3_755 . . 3_755 ?
C319 C343 C344 C321 -150.5(8) 3_755 . . 3_755 ?
C321 C343 C344 C345 147.0(4) 3_755 . . . ?
C340 C343 C344 C345 124.6(2) 3_755 . . . ?
C357 C343 C344 C345 -4.4 . . . . ?
C342 C343 C344 C345 140.2 . . . . ?
C339 C343 C344 C345 20.5(7) 3_755 . . . ?
C320 C343 C344 C345 53(2) 3_755 . . . ?
C338 C343 C344 C345 -0.9(3) 3_755 . . . ?
C319 C343 C344 C345 -3.5(4) 3_755 . . . ?
C321 C343 C344 C319 150.5(8) 3_755 . . 3_755 ?
C340 C343 C344 C319 128.2(6) 3_755 . . 3_755 ?
C357 C343 C344 C319 -0.8(4) . . . 3_755 ?
C342 C343 C344 C319 143.7(4) . . . 3_755 ?
C339 C343 C344 C319 24.0(3) 3_755 . . 3_755 ?
C320 C343 C344 C319 56.8(19) 3_755 . . 3_755 ?
C338 C343 C344 C319 2.66(10) 3_755 . . 3_755 ?
C321 C343 C344 C324 8.5(4) 3_755 . . . ?
C340 C343 C344 C324 -13.9(2) 3_755 . . . ?
C357 C343 C344 C324 -142.9 . . . . ?
C342 C343 C344 C324 1.7 . . . . ?
C339 C343 C344 C324 -118.0(7) 3_755 . . . ?
C320 C343 C344 C324 -85(2) 3_755 . . . ?
C338 C343 C344 C324 -139.4(3) 3_755 . . . ?
C319 C343 C344 C324 -142.0(4) 3_755 . . . ?
C321 C343 C344 C306 49.6(5) 3_755 . . 3_755 ?
C340 C343 C344 C306 27.2(3) 3_755 . . 3_755 ?
C357 C343 C344 C306 -101.79(14) . . . 3_755 ?
C342 C343 C344 C306 42.75(14) . . . 3_755 ?
C339 C343 C344 C306 -76.9(6) 3_755 . . 3_755 ?
C320 C343 C344 C306 -44(2) 3_755 . . 3_755 ?
C338 C343 C344 C306 -98.3(2) 3_755 . . 3_755 ?
C319 C343 C344 C306 -100.9(3) 3_755 . . 3_755 ?
C307 C324 C344 C320 -8.9(9) 3_755 . . 3_755 ?
C322 C324 C344 C320 -128.0(18) 3_755 . . 3_755 ?
C306 C324 C344 C320 19.0(12) 3_755 . . 3_755 ?
C325 C324 C344 C320 12.2(16) . . . 3_755 ?
C321 C324 C344 C320 -136.8(19) 3_755 . . 3_755 ?
C323 C324 C344 C320 -131.4(16) . . . 3_755 ?
C307 C324 C344 C321 128.0(10) 3_755 . . 3_755 ?
C322 C324 C344 C321 8.81(6) 3_755 . . 3_755 ?
C306 C324 C344 C321 155.9(6) 3_755 . . 3_755 ?
C325 C324 C344 C321 149.0(3) . . . 3_755 ?
C323 C324 C344 C321 5.4(3) . . . 3_755 ?
C320 C324 C344 C321 136.8(19) 3_755 . . 3_755 ?
C307 C324 C344 C343 120.7(7) 3_755 . . . ?
C322 C324 C344 C343 1.5(3) 3_755 . . . ?
C306 C324 C344 C343 148.6(4) 3_755 . . . ?
C325 C324 C344 C343 141.7 . . . . ?
C321 C324 C344 C343 -7.3(3) 3_755 . . . ?
C323 C324 C344 C343 -1.9 . . . . ?
C320 C324 C344 C343 129.5(16) 3_755 . . . ?
C307 C324 C344 C345 -22.7(7) 3_755 . . . ?
C322 C324 C344 C345 -141.9(3) 3_755 . . . ?
C306 C324 C344 C345 5.2(4) 3_755 . . . ?
C325 C324 C344 C345 -1.7 . . . . ?
C321 C324 C344 C345 -150.7(3) 3_755 . . . ?
C323 C324 C344 C345 -145.3 . . . . ?
C320 C324 C344 C345 -13.8(16) 3_755 . . . ?
C307 C324 C344 C319 17.5(4) 3_755 . . 3_755 ?
C322 C324 C344 C319 -101.7(7) 3_755 . . 3_755 ?
C306 C324 C344 C319 45.39(17) 3_755 . . 3_755 ?
C325 C324 C344 C319 38.5(5) . . . 3_755 ?
C321 C324 C344 C319 -110.5(8) 3_755 . . 3_755 ?
C323 C324 C344 C319 -105.0(5) . . . 3_755 ?
C320 C324 C344 C319 26.4(11) 3_755 . . 3_755 ?
C307 C324 C344 C306 -27.9(4) 3_755 . . 3_755 ?
C322 C324 C344 C306 -147.0(6) 3_755 . . 3_755 ?
C325 C324 C344 C306 -6.9(4) . . . 3_755 ?
C321 C324 C344 C306 -155.9(6) 3_755 . . 3_755 ?
C323 C324 C344 C306 -150.4(4) . . . 3_755 ?
C320 C324 C344 C306 -19.0(12) 3_755 . . 3_755 ?
C320 C344 C345 C319 121(2) 3_755 . . 3_755 ?
C321 C344 C345 C319 70.6(3) 3_755 . . 3_755 ?
C343 C344 C345 C319 5.3(6) . . . 3_755 ?
C324 C344 C345 C319 141.8(6) . . . 3_755 ?
C306 C344 C345 C319 145.9(9) 3_755 . . 3_755 ?
C321 C344 C345 C320 -50.9(18) 3_755 . . 3_755 ?
C343 C344 C345 C320 -116.1(15) . . . 3_755 ?
C319 C344 C345 C320 -121(2) 3_755 . . 3_755 ?
C324 C344 C345 C320 20.3(15) . . . 3_755 ?
C306 C344 C345 C320 24.4(12) 3_755 . . 3_755 ?
C320 C344 C345 C346 120.4(15) 3_755 . . . ?
C321 C344 C345 C346 69.5(3) 3_755 . . . ?
C343 C344 C345 C346 4.3 . . . . ?
C319 C344 C345 C346 -1.1(6) 3_755 . . . ?
C324 C344 C345 C346 140.7 . . . . ?
C306 C344 C345 C346 144.9(3) 3_755 . . . ?
C320 C344 C345 C318 92(2) 3_755 . . 3_755 ?
C321 C344 C345 C318 41.1(2) 3_755 . . 3_755 ?
C343 C344 C345 C318 -24.1(5) . . . 3_755 ?
C319 C344 C345 C318 -29.47(12) 3_755 . . 3_755 ?
C324 C344 C345 C318 112.3(5) . . . 3_755 ?
C306 C344 C345 C318 116.5(8) 3_755 . . 3_755 ?
C320 C344 C345 C327 -18.8(15) 3_755 . . . ?
C321 C344 C345 C327 -69.8(3) 3_755 . . . ?
C343 C344 C345 C327 -135.0 . . . . ?
C319 C344 C345 C327 -140.3(6) 3_755 . . . ?
C324 C344 C345 C327 1.4 . . . . ?
C306 C344 C345 C327 5.6(3) 3_755 . . . ?
C320 C344 C345 C306 -24.4(12) 3_755 . . 3_755 ?
C321 C344 C345 C306 -75.4(6) 3_755 . . 3_755 ?
C343 C344 C345 C306 -140.6(3) . . . 3_755 ?
C319 C344 C345 C306 -145.9(9) 3_755 . . 3_755 ?
C324 C344 C345 C306 -4.2(3) . . . 3_755 ?
C320 C344 C345 C304 17.8(14) 3_755 . . 3_755 ?
C321 C344 C345 C304 -33.2(4) 3_755 . . 3_755 ?
C343 C344 C345 C304 -98.37(12) . . . 3_755 ?
C319 C344 C345 C304 -103.7(7) 3_755 . . 3_755 ?
C324 C344 C345 C304 38.04(12) . . . 3_755 ?
C306 C344 C345 C304 42.2(2) 3_755 . . 3_755 ?
C320 C344 C345 C305 -14.1(13) 3_755 . . 3_755 ?
C321 C344 C345 C305 -65.1(5) 3_755 . . 3_755 ?
C343 C344 C345 C305 -130.3(2) . . . 3_755 ?
C319 C344 C345 C305 -135.6(8) 3_755 . . 3_755 ?
C324 C344 C345 C305 6.1(2) . . . 3_755 ?
C306 C344 C345 C305 10.31(9) 3_755 . . 3_755 ?
C305 C327 C345 C319 -90.4(14) 3_755 . . 3_755 ?
C304 C327 C345 C319 29.3(3) 3_755 . . 3_755 ?
C326 C327 C345 C319 -106.3(9) . . . 3_755 ?
C306 C327 C345 C319 -112.7(12) 3_755 . . 3_755 ?
C328 C327 C345 C319 34.9(9) . . . 3_755 ?
C318 C327 C345 C319 33.0(4) 3_755 . . 3_755 ?
C305 C327 C345 C320 12.8(2) 3_755 . . 3_755 ?
C304 C327 C345 C320 132.5(10) 3_755 . . 3_755 ?
C326 C327 C345 C320 -3.1(4) . . . 3_755 ?
C306 C327 C345 C320 -9.58(9) 3_755 . . 3_755 ?
C328 C327 C345 C320 138.0(4) . . . 3_755 ?
C318 C327 C345 C320 136.1(8) 3_755 . . 3_755 ?
C305 C327 C345 C344 16.3(6) 3_755 . . . ?
C304 C327 C345 C344 136.0(6) 3_755 . . . ?
C326 C327 C345 C344 0.4 . . . . ?
C306 C327 C345 C344 -6.1(3) 3_755 . . . ?
C328 C327 C345 C344 141.5 . . . . ?
C318 C327 C345 C344 139.6(4) 3_755 . . . ?
C305 C327 C345 C346 -125.5(6) 3_755 . . . ?
C304 C327 C345 C346 -5.9(6) 3_755 . . . ?
C326 C327 C345 C346 -141.5 . . . . ?
C306 C327 C345 C346 -147.9(3) 3_755 . . . ?
C328 C327 C345 C346 -0.3 . . . . ?
C318 C327 C345 C346 -2.2(4) 3_755 . . . ?
C305 C327 C345 C318 -123.4(10) 3_755 . . 3_755 ?
C304 C327 C345 C318 -3.7(2) 3_755 . . 3_755 ?
C326 C327 C345 C318 -139.3(4) . . . 3_755 ?
C306 C327 C345 C318 -145.7(8) 3_755 . . 3_755 ?
C328 C327 C345 C318 1.9(4) . . . 3_755 ?
C305 C327 C345 C306 22.4(2) 3_755 . . 3_755 ?
C304 C327 C345 C306 142.1(10) 3_755 . . 3_755 ?
C326 C327 C345 C306 6.5(3) . . . 3_755 ?
C328 C327 C345 C306 147.6(3) . . . 3_755 ?
C318 C327 C345 C306 145.7(8) 3_755 . . 3_755 ?
C305 C327 C345 C304 -119.7(12) 3_755 . . 3_755 ?
C326 C327 C345 C304 -135.6(6) . . . 3_755 ?
C306 C327 C345 C304 -142.1(10) 3_755 . . 3_755 ?
C328 C327 C345 C304 5.6(6) . . . 3_755 ?
C318 C327 C345 C304 3.7(2) 3_755 . . 3_755 ?
C304 C327 C345 C305 119.7(12) 3_755 . . 3_755 ?
C326 C327 C345 C305 -15.9(6) . . . 3_755 ?
C306 C327 C345 C305 -22.4(2) 3_755 . . 3_755 ?
C328 C327 C345 C305 125.2(6) . . . 3_755 ?
C318 C327 C345 C305 123.4(10) 3_755 . . 3_755 ?
C319 C345 C346 C318 -141.6(17) 3_755 . . 3_755 ?
C320 C345 C346 C318 -130.0(14) 3_755 . . 3_755 ?
C344 C345 C346 C318 -140.0(8) . . . 3_755 ?
C327 C345 C346 C318 4.3(8) . . . 3_755 ?
C306 C345 C346 C318 -53.5(6) 3_755 . . 3_755 ?
C304 C345 C346 C318 1.0(5) 3_755 . . 3_755 ?
C305 C345 C346 C318 -10.7(5) 3_755 . . 3_755 ?
C320 C345 C346 C319 11.6(4) 3_755 . . 3_755 ?
C344 C345 C346 C319 1.6(9) . . . 3_755 ?
C318 C345 C346 C319 141.6(17) 3_755 . . 3_755 ?
C327 C345 C346 C319 145.9(9) . . . 3_755 ?
C306 C345 C346 C319 88.1(11) 3_755 . . 3_755 ?
C304 C345 C346 C319 142.6(12) 3_755 . . 3_755 ?
C305 C345 C346 C319 130.9(12) 3_755 . . 3_755 ?
C319 C345 C346 C358 -3.7(9) 3_755 . . . ?
C320 C345 C346 C358 7.9(5) 3_755 . . . ?
C344 C345 C346 C358 -2.1 . . . . ?
C318 C345 C346 C358 137.9(8) 3_755 . . . ?
C327 C345 C346 C358 142.2 . . . . ?
C306 C345 C346 C358 84.4(3) 3_755 . . . ?
C304 C345 C346 C358 139.0(3) 3_755 . . . ?
C305 C345 C346 C358 127.2(3) 3_755 . . . ?
C319 C345 C346 C347 -145.5(9) 3_755 . . . ?
C320 C345 C346 C347 -133.9(5) 3_755 . . . ?
C344 C345 C346 C347 -143.9 . . . . ?
C318 C345 C346 C347 -3.9(8) 3_755 . . . ?
C327 C345 C346 C347 0.4 . . . . ?
C306 C345 C346 C347 -57.4(3) 3_755 . . . ?
C304 C345 C346 C347 -2.8(3) 3_755 . . . ?
C305 C345 C346 C347 -14.6(3) 3_755 . . . ?
C319 C345 C346 C317 -113.9(13) 3_755 . . 3_755 ?
C320 C345 C346 C317 -102.3(10) 3_755 . . 3_755 ?
C344 C345 C346 C317 -112.3(5) . . . 3_755 ?
C318 C345 C346 C317 27.7(4) 3_755 . . 3_755 ?
C327 C345 C346 C317 32.0(5) . . . 3_755 ?
C306 C345 C346 C317 -25.8(2) 3_755 . . 3_755 ?
C304 C345 C346 C317 28.75(18) 3_755 . . 3_755 ?
C305 C345 C346 C317 17.0(2) 3_755 . . 3_755 ?
C319 C345 C346 C338 -6.4(6) 3_755 . . 3_755 ?
C320 C345 C346 C338 5.2(2) 3_755 . . 3_755 ?
C344 C345 C346 C338 -4.9(3) . . . 3_755 ?
C318 C345 C346 C338 135.2(12) 3_755 . . 3_755 ?
C327 C345 C346 C338 139.5(3) . . . 3_755 ?
C306 C345 C346 C338 81.7(6) 3_755 . . 3_755 ?
C304 C345 C346 C338 136.2(7) 3_755 . . 3_755 ?
C305 C345 C346 C338 124.5(6) 3_755 . . 3_755 ?
C319 C345 C346 C337 -37.7(6) 3_755 . . 3_755 ?
C320 C345 C346 C337 -26.1(3) 3_755 . . 3_755 ?
C344 C345 C346 C337 -36.2(3) . . . 3_755 ?
C318 C345 C346 C337 103.9(11) 3_755 . . 3_755 ?
C327 C345 C346 C337 108.1(3) . . . 3_755 ?
C306 C345 C346 C337 50.4(5) 3_755 . . 3_755 ?
C304 C345 C346 C337 104.9(6) 3_755 . . 3_755 ?
C305 C345 C346 C337 93.1(6) 3_755 . . 3_755 ?
C304 C328 C347 C318 7.6(5) 3_755 . . 3_755 ?
C303 C328 C347 C318 134.4(12) 3_755 . . 3_755 ?
C329 C328 C347 C318 138.3(7) . . . 3_755 ?
C327 C328 C347 C318 -3.2(7) . . . 3_755 ?
C305 C328 C347 C318 13.7(3) 3_755 . . 3_755 ?
C315 C328 C347 C318 140.9(10) 3_755 . . 3_755 ?
C304 C328 C347 C317 -83.0(12) 3_755 . . 3_755 ?
C303 C328 C347 C317 43.8(5) 3_755 . . 3_755 ?
C329 C328 C347 C317 47.7 . . . 3_755 ?
C327 C328 C347 C317 -93.8 . . . 3_755 ?
C318 C328 C347 C317 -90.6(7) 3_755 . . 3_755 ?
C305 C328 C347 C317 -76.9(4) 3_755 . . 3_755 ?
C315 C328 C347 C317 50.4(2) 3_755 . . 3_755 ?
C304 C328 C347 C348 -132.4(12) 3_755 . . . ?
C303 C328 C347 C348 -5.6(5) 3_755 . . . ?
C329 C328 C347 C348 -1.7 . . . . ?
C327 C328 C347 C348 -143.1 . . . . ?
C318 C328 C347 C348 -139.9(7) 3_755 . . . ?
C305 C328 C347 C348 -126.2(4) 3_755 . . . ?
C315 C328 C347 C348 1.0(3) 3_755 . . . ?
C304 C328 C347 C346 10.9(12) 3_755 . . . ?
C303 C328 C347 C346 137.7(5) 3_755 . . . ?
C329 C328 C347 C346 141.6 . . . . ?
C327 C328 C347 C346 0.2 . . . . ?
C318 C328 C347 C346 3.3(7) 3_755 . . . ?
C305 C328 C347 C346 17.0(4) 3_755 . . . ?
C315 C328 C347 C346 144.3(3) 3_755 . . . ?
C303 C328 C347 C304 126.8(17) 3_755 . . 3_755 ?
C329 C328 C347 C304 130.7(12) . . . 3_755 ?
C327 C328 C347 C304 -10.7(12) . . . 3_755 ?
C318 C328 C347 C304 -7.6(5) 3_755 . . 3_755 ?
C305 C328 C347 C304 6.2(8) 3_755 . . 3_755 ?
C315 C328 C347 C304 133.4(15) 3_755 . . 3_755 ?
C304 C328 C347 C316 -127.9(15) 3_755 . . 3_755 ?
C303 C328 C347 C316 -1.1(2) 3_755 . . 3_755 ?
C329 C328 C347 C316 2.8(3) . . . 3_755 ?
C327 C328 C347 C316 -138.6(3) . . . 3_755 ?
C318 C328 C347 C316 -135.5(10) 3_755 . . 3_755 ?
C305 C328 C347 C316 -121.7(7) 3_755 . . 3_755 ?
C315 C328 C347 C316 5.49(6) 3_755 . . 3_755 ?
C319 C346 C347 C318 -30.9(9) 3_755 . . 3_755 ?
C358 C346 C347 C318 -135.4(15) . . . 3_755 ?
C345 C346 C347 C318 7.1(15) . . . 3_755 ?
C317 C346 C347 C318 -137(2) 3_755 . . 3_755 ?
C338 C346 C347 C318 -114.3(19) 3_755 . . 3_755 ?
C337 C346 C347 C318 -133.8(18) 3_755 . . 3_755 ?
C318 C346 C347 C317 137(2) 3_755 . . 3_755 ?
C319 C346 C347 C317 106.4(13) 3_755 . . 3_755 ?
C358 C346 C347 C317 1.9(7) . . . 3_755 ?
C345 C346 C347 C317 144.4(7) . . . 3_755 ?
C338 C346 C347 C317 23.0(3) 3_755 . . 3_755 ?
C337 C346 C347 C317 3.5(4) 3_755 . . 3_755 ?
C318 C346 C347 C348 135.3(15) 3_755 . . . ?
C319 C346 C347 C348 104.4(7) 3_755 . . . ?
C358 C346 C347 C348 0.0 . . . . ?
C345 C346 C347 C348 142.5 . . . . ?
C317 C346 C347 C348 -2.0(7) 3_755 . . . ?
C338 C346 C347 C348 21.0(4) 3_755 . . . ?
C337 C346 C347 C348 1.5(3) 3_755 . . . ?
C318 C346 C347 C328 -7.5(15) 3_755 . . . ?
C319 C346 C347 C328 -38.4(7) 3_755 . . . ?
C358 C346 C347 C328 -142.8 . . . . ?
C345 C346 C347 C328 -0.4 . . . . ?
C317 C346 C347 C328 -144.8(7) 3_755 . . . ?
C338 C346 C347 C328 -121.8(4) 3_755 . . . ?
C337 C346 C347 C328 -141.3(3) 3_755 . . . ?
C318 C346 C347 C304 -3.7(11) 3_755 . . 3_755 ?
C319 C346 C347 C304 -34.6(3) 3_755 . . 3_755 ?
C358 C346 C347 C304 -139.1(4) . . . 3_755 ?
C345 C346 C347 C304 3.4(4) . . . 3_755 ?
C317 C346 C347 C304 -141.0(11) 3_755 . . 3_755 ?
C338 C346 C347 C304 -118.1(8) 3_755 . . 3_755 ?
C337 C346 C347 C304 -137.5(7) 3_755 . . 3_755 ?
C318 C346 C347 C316 119.1(19) 3_755 . . 3_755 ?
C319 C346 C347 C316 88.2(10) 3_755 . . 3_755 ?
C358 C346 C347 C316 -16.2(4) . . . 3_755 ?
C345 C346 C347 C316 126.3(4) . . . 3_755 ?
C317 C346 C347 C316 -18.1(3) 3_755 . . 3_755 ?
C338 C346 C347 C316 4.83(15) 3_755 . . 3_755 ?
C337 C346 C347 C316 -14.66(14) 3_755 . . 3_755 ?
C318 C347 C348 C316 -96.1(17) 3_755 . . 3_755 ?
C317 C347 C348 C316 -125.6(18) 3_755 . . 3_755 ?
C328 C347 C348 C316 16.6(9) . . . 3_755 ?
C346 C347 C348 C316 -122.8(9) . . . 3_755 ?
C304 C347 C348 C316 -3.2(6) 3_755 . . 3_755 ?
C318 C347 C348 C317 29.45(17) 3_755 . . 3_755 ?
C328 C347 C348 C317 142.2(9) . . . 3_755 ?
C346 C347 C348 C317 2.8(9) . . . 3_755 ?
C304 C347 C348 C317 122.3(12) 3_755 . . 3_755 ?
C316 C347 C348 C317 125.6(18) 3_755 . . 3_755 ?
C318 C347 C348 C331 -112.8(8) 3_755 . . . ?
C317 C347 C348 C331 -142.3(9) 3_755 . . . ?
C328 C347 C348 C331 -0.1 . . . . ?
C346 C347 C348 C331 -139.5 . . . . ?
C304 C347 C348 C331 -19.9(3) 3_755 . . . ?
C316 C347 C348 C331 -16.7(9) 3_755 . . . ?
C318 C347 C348 C349 26.7(8) 3_755 . . . ?
C317 C347 C348 C349 -2.8(9) 3_755 . . . ?
C328 C347 C348 C349 139.4 . . . . ?
C346 C347 C348 C349 0.0 . . . . ?
C304 C347 C348 C349 119.6(3) 3_755 . . . ?
C316 C347 C348 C349 122.8(9) 3_755 . . . ?
C318 C347 C348 C315 -113.9(11) 3_755 . . 3_755 ?
C317 C347 C348 C315 -143.3(12) 3_755 . . 3_755 ?
C328 C347 C348 C315 -1.1(3) . . . 3_755 ?
C346 C347 C348 C315 -140.6(3) . . . 3_755 ?
C304 C347 C348 C315 -21.01(5) 3_755 . . 3_755 ?
C316 C347 C348 C315 -17.8(6) 3_755 . . 3_755 ?
C318 C347 C348 C334 -48.8(7) 3_755 . . 3_755 ?
C317 C347 C348 C334 -78.2(8) 3_755 . . 3_755 ?
C328 C347 C348 C334 64.00(11) . . . 3_755 ?
C346 C347 C348 C334 -75.45(11) . . . 3_755 ?
C304 C347 C348 C334 44.1(4) 3_755 . . 3_755 ?
C316 C347 C348 C334 47.4(10) 3_755 . . 3_755 ?
C315 C331 C348 C316 -95.6(2) 3_755 . . 3_755 ?
C330 C331 C348 C316 -91.6(3) . . . 3_755 ?
C332 C331 C348 C316 48.2(4) . . . 3_755 ?
C334 C331 C348 C316 51.2(6) 3_755 . . 3_755 ?
C314 C331 C348 C316 -40.7(3) 3_755 . . 3_755 ?
C333 C331 C348 C316 35.8(6) 3_755 . . 3_755 ?
C316 C331 C348 C317 44.1(4) 3_755 . . 3_755 ?
C315 C331 C348 C317 -51.6(2) 3_755 . . 3_755 ?
C330 C331 C348 C317 -47.6(7) . . . 3_755 ?
C332 C331 C348 C317 92.3(7) . . . 3_755 ?
C334 C331 C348 C317 95.3(10) 3_755 . . 3_755 ?
C314 C331 C348 C317 3.3(2) 3_755 . . 3_755 ?
C333 C331 C348 C317 79.9(9) 3_755 . . 3_755 ?
C316 C331 C348 C347 93.7(3) 3_755 . . . ?
C315 C331 C348 C347 -1.9(6) 3_755 . . . ?
C330 C331 C348 C347 2.1 . . . . ?
C332 C331 C348 C347 141.9 . . . . ?
C334 C331 C348 C347 144.9(3) 3_755 . . . ?
C314 C331 C348 C347 53.0(6) 3_755 . . . ?
C333 C331 C348 C347 129.5(2) 3_755 . . . ?
C316 C331 C348 C349 -48.9(4) 3_755 . . . ?
C315 C331 C348 C349 -144.5(6) 3_755 . . . ?
C330 C331 C348 C349 -140.5 . . . . ?
C332 C331 C348 C349 -0.7 . . . . ?
C334 C331 C348 C349 2.3(3) 3_755 . . . ?
C314 C331 C348 C349 -89.6(6) 3_755 . . . ?
C333 C331 C348 C349 -13.1(2) 3_755 . . . ?
C316 C331 C348 C315 95.6(2) 3_755 . . 3_755 ?
C330 C331 C348 C315 4.0(6) . . . 3_755 ?
C332 C331 C348 C315 143.8(6) . . . 3_755 ?
C334 C331 C348 C315 146.9(8) 3_755 . . 3_755 ?
C314 C331 C348 C315 54.9 3_755 . . 3_755 ?
C333 C331 C348 C315 131.4(8) 3_755 . . 3_755 ?
C316 C331 C348 C334 -51.2(6) 3_755 . . 3_755 ?
C315 C331 C348 C334 -146.9(8) 3_755 . . 3_755 ?
C330 C331 C348 C334 -142.9(3) . . . 3_755 ?
C332 C331 C348 C334 -3.0(3) . . . 3_755 ?
C314 C331 C348 C334 -91.9(9) 3_755 . . 3_755 ?
C333 C331 C348 C334 -15.42(8) 3_755 . . 3_755 ?
C316 C348 C349 C359 130.8(5) 3_755 . . . ?
C317 C348 C349 C359 -2.1(7) 3_755 . . . ?
C347 C348 C349 C359 -0.1 . . . . ?
C331 C348 C349 C359 142.0 . . . . ?
C315 C348 C349 C359 115.04(6) 3_755 . . . ?
C334 C348 C349 C359 144.2(3) 3_755 . . . ?
C316 C348 C349 C336 88.5(14) 3_755 . . 3_755 ?
C317 C348 C349 C336 -44.3(3) 3_755 . . 3_755 ?
C347 C348 C349 C336 -42.3(9) . . . 3_755 ?
C331 C348 C349 C336 99.8(9) . . . 3_755 ?
C315 C348 C349 C336 72.8(9) 3_755 . . 3_755 ?
C334 C348 C349 C336 102.0(11) 3_755 . . 3_755 ?
C316 C348 C349 C337 128.7(10) 3_755 . . 3_755 ?
C317 C348 C349 C337 -4.2(2) 3_755 . . 3_755 ?
C347 C348 C349 C337 -2.2(5) . . . 3_755 ?
C331 C348 C349 C337 139.9(5) . . . 3_755 ?
C315 C348 C349 C337 112.9(5) 3_755 . . 3_755 ?
C334 C348 C349 C337 142.1(7) 3_755 . . 3_755 ?
C316 C348 C349 C335 0.3(3) 3_755 . . 3_755 ?
C317 C348 C349 C335 -132.6(9) 3_755 . . 3_755 ?
C347 C348 C349 C335 -130.5(2) . . . 3_755 ?
C331 C348 C349 C335 11.6(2) . . . 3_755 ?
C315 C348 C349 C335 -15.44(17) 3_755 . . 3_755 ?
C334 C348 C349 C335 13.77(7) 3_755 . . 3_755 ?
C316 C348 C349 C317 132.9(12) 3_755 . . 3_755 ?
C347 C348 C349 C317 2.0(7) . . . 3_755 ?
C331 C348 C349 C317 144.1(7) . . . 3_755 ?
C315 C348 C349 C317 117.1(7) 3_755 . . 3_755 ?
C334 C348 C349 C317 146.3(9) 3_755 . . 3_755 ?
C316 C348 C349 C350 -11.0(5) 3_755 . . . ?
C317 C348 C349 C350 -143.9(7) 3_755 . . . ?
C347 C348 C349 C350 -141.9 . . . . ?
C331 C348 C349 C350 0.2 . . . . ?
C315 C348 C349 C350 -26.77(7) 3_755 . . . ?
C334 C348 C349 C350 2.4(3) 3_755 . . . ?
C316 C348 C349 C334 -13.5(3) 3_755 . . 3_755 ?
C317 C348 C349 C334 -146.3(9) 3_755 . . 3_755 ?
C347 C348 C349 C334 -144.3(3) . . . 3_755 ?
C331 C348 C349 C334 -2.2(3) . . . 3_755 ?
C315 C348 C349 C334 -29.2(2) 3_755 . . 3_755 ?
C317 C348 C349 C316 -132.9(12) 3_755 . . 3_755 ?
C347 C348 C349 C316 -130.8(5) . . . 3_755 ?
C331 C348 C349 C316 11.3(5) . . . 3_755 ?
C315 C348 C349 C316 -15.7(5) 3_755 . . 3_755 ?
C334 C348 C349 C316 13.5(3) 3_755 . . 3_755 ?
C333 C332 C350 C335 46(2) 3_755 . . 3_755 ?
C334 C332 C350 C335 -97(2) 3_755 . . 3_755 ?
C333 C332 C350 C335 54(3) . . . 3_755 ?
C331 C332 C350 C335 -89(3) . . . 3_755 ?
C314 C332 C350 C335 -42(2) 3_755 . . 3_755 ?
C332 C332 C350 C335 59(3) 3_755 . . 3_755 ?
C316 C332 C350 C335 -86(2) 3_755 . . 3_755 ?
C333 C332 C350 C334 143.4(3) 3_755 . . 3_755 ?
C333 C332 C350 C334 151.6(6) . . . 3_755 ?
C331 C332 C350 C334 7.9(6) . . . 3_755 ?
C314 C332 C350 C334 55.7(3) 3_755 . . 3_755 ?
C332 C332 C350 C334 155.9(6) 3_755 . . 3_755 ?
C316 C332 C350 C334 11.2(4) 3_755 . . 3_755 ?
C335 C332 C350 C334 97(2) 3_755 . . 3_755 ?
C333 C332 C350 C351 -6.8(4) 3_755 . . . ?
C334 C332 C350 C351 -150.1(6) 3_755 . . . ?
C333 C332 C350 C351 1.5 . . . . ?
C331 C332 C350 C351 -142.2 . . . . ?
C314 C332 C350 C351 -94.5(8) 3_755 . . . ?
C332 C332 C350 C351 5.7 3_755 . . . ?
C316 C332 C350 C351 -138.9(2) 3_755 . . . ?
C335 C332 C350 C351 -53(3) 3_755 . . . ?
C333 C332 C350 C349 134.8(4) 3_755 . . . ?
C334 C332 C350 C349 -8.6(6) 3_755 . . . ?
C333 C332 C350 C349 143.1 . . . . ?
C331 C332 C350 C349 -0.7 . . . . ?
C314 C332 C350 C349 47.1(8) 3_755 . . . ?
C332 C332 C350 C349 147.3 3_755 . . . ?
C316 C332 C350 C349 2.7(2) 3_755 . . . ?
C335 C332 C350 C349 89(3) 3_755 . . . ?
C333 C332 C350 C351 -8.5(4) 3_755 . . 3_755 ?
C334 C332 C350 C351 -151.9(6) 3_755 . . 3_755 ?
C333 C332 C350 C351 -0.2 . . . 3_755 ?
C331 C332 C350 C351 -144.0 . . . 3_755 ?
C314 C332 C350 C351 -96.2(7) 3_755 . . 3_755 ?
C332 C332 C350 C351 4.0 3_755 . . 3_755 ?
C316 C332 C350 C351 -140.64(18) 3_755 . . 3_755 ?
C335 C332 C350 C351 -55(3) 3_755 . . 3_755 ?
C333 C332 C350 C336 96.8(3) 3_755 . . 3_755 ?
C334 C332 C350 C336 -46.56(18) 3_755 . . 3_755 ?
C333 C332 C350 C336 105.1(6) . . . 3_755 ?
C331 C332 C350 C336 -38.7(6) . . . 3_755 ?
C314 C332 C350 C336 9.1(4) 3_755 . . 3_755 ?
C332 C332 C350 C336 109.3(6) 3_755 . . 3_755 ?
C316 C332 C350 C336 -35.3(4) 3_755 . . 3_755 ?
C335 C332 C350 C336 51(2) 3_755 . . 3_755 ?
C334 C332 C350 C333 -143.4(3) 3_755 . . 3_755 ?
C333 C332 C350 C333 8.3(4) . . . 3_755 ?
C331 C332 C350 C333 -135.4(4) . . . 3_755 ?
C314 C332 C350 C333 -87.7(4) 3_755 . . 3_755 ?
C332 C332 C350 C333 12.5(4) 3_755 . . 3_755 ?
C316 C332 C350 C333 -132.12(18) 3_755 . . 3_755 ?
C335 C332 C350 C333 -46(2) 3_755 . . 3_755 ?
C359 C349 C350 C335 10.6(6) . . . 3_755 ?
C336 C349 C350 C335 5.0(4) 3_755 . . 3_755 ?
C337 C349 C350 C335 30.6(5) 3_755 . . 3_755 ?
C348 C349 C350 C335 152.8(6) . . . 3_755 ?
C317 C349 C350 C335 122.1(9) 3_755 . . 3_755 ?
C334 C349 C350 C335 156.9(11) 3_755 . . 3_755 ?
C316 C349 C350 C335 149.4(9) 3_755 . . 3_755 ?
C359 C349 C350 C334 -146.3(4) . . . 3_755 ?
C336 C349 C350 C334 -151.9(6) 3_755 . . 3_755 ?
C337 C349 C350 C334 -126.3(6) 3_755 . . 3_755 ?
C348 C349 C350 C334 -4.1(4) . . . 3_755 ?
C335 C349 C350 C334 -156.9(11) 3_755 . . 3_755 ?
C317 C349 C350 C334 -34.81(13) 3_755 . . 3_755 ?
C316 C349 C350 C334 -7.5(2) 3_755 . . 3_755 ?
C359 C349 C350 C351 1.3 . . . . ?
C336 C349 C350 C351 -4.2(2) 3_755 . . . ?
C337 C349 C350 C351 21.37(17) 3_755 . . . ?
C348 C349 C350 C351 143.6 . . . . ?
C335 C349 C350 C351 -9.2(6) 3_755 . . . ?
C317 C349 C350 C351 112.9(3) 3_755 . . . ?
C334 C349 C350 C351 147.7(4) 3_755 . . . ?
C316 C349 C350 C351 140.2(2) 3_755 . . . ?
C359 C349 C350 C332 -142.0 . . . . ?
C336 C349 C350 C332 -147.6(2) 3_755 . . . ?
C337 C349 C350 C332 -121.94(16) 3_755 . . . ?
C348 C349 C350 C332 0.3 . . . . ?
C335 C349 C350 C332 -152.5(6) 3_755 . . . ?
C317 C349 C350 C332 -30.4(3) 3_755 . . . ?
C334 C349 C350 C332 4.4(4) 3_755 . . . ?
C316 C349 C350 C332 -3.1(2) 3_755 . . . ?
C359 C349 C350 C351 -7.10(19) . . . 3_755 ?
C336 C349 C350 C351 -12.7 3_755 . . 3_755 ?
C337 C349 C350 C351 12.9 3_755 . . 3_755 ?
C348 C349 C350 C351 135.14(19) . . . 3_755 ?
C335 C349 C350 C351 -17.6(5) 3_755 . . 3_755 ?
C317 C349 C350 C351 104.4(5) 3_755 . . 3_755 ?
C334 C349 C350 C351 139.3(6) 3_755 . . 3_755 ?
C316 C349 C350 C351 131.8(4) 3_755 . . 3_755 ?
C359 C349 C350 C336 5.6(2) . . . 3_755 ?
C337 C349 C350 C336 25.62(7) 3_755 . . 3_755 ?
C348 C349 C350 C336 147.8(2) . . . 3_755 ?
C335 C349 C350 C336 -5.0(4) 3_755 . . 3_755 ?
C317 C349 C350 C336 117.1(5) 3_755 . . 3_755 ?
C334 C349 C350 C336 151.9(6) 3_755 . . 3_755 ?
C316 C349 C350 C336 144.5(5) 3_755 . . 3_755 ?
C359 C349 C350 C333 -132.9(2) . . . 3_755 ?
C336 C349 C350 C333 -138.5(4) 3_755 . . 3_755 ?
C337 C349 C350 C333 -112.9(4) 3_755 . . 3_755 ?
C348 C349 C350 C333 9.3(2) . . . 3_755 ?
C335 C349 C350 C333 -143.5(8) 3_755 . . 3_755 ?
C317 C349 C350 C333 -21.38(10) 3_755 . . 3_755 ?
C334 C349 C350 C333 13.4(2) 3_755 . . 3_755 ?
C316 C349 C350 C333 6.0 3_755 . . 3_755 ?
C335 C350 C351 C351 -158.0(5) 3_755 . . 3_755 ?
C334 C350 C351 C351 -34.6(6) 3_755 . . 3_755 ?
C332 C350 C351 C351 -8.0 . . . 3_755 ?
C349 C350 C351 C351 -145.4 . . . 3_755 ?
C336 C350 C351 C351 -148.55(15) 3_755 . . 3_755 ?
C333 C350 C351 C351 -9.5 3_755 . . 3_755 ?
C334 C350 C351 C335 123.39(12) 3_755 . . 3_755 ?
C332 C350 C351 C335 149.9(5) . . . 3_755 ?
C349 C350 C351 C335 12.6(5) . . . 3_755 ?
C351 C350 C351 C335 158.0(5) 3_755 . . 3_755 ?
C336 C350 C351 C335 9.4(4) 3_755 . . 3_755 ?
C333 C350 C351 C335 148.5(5) 3_755 . . 3_755 ?
C335 C350 C351 C352 -12.2(5) 3_755 . . . ?
C334 C350 C351 C352 111.2(6) 3_755 . . . ?
C332 C350 C351 C352 137.7 . . . . ?
C349 C350 C351 C352 0.4 . . . . ?
C351 C350 C351 C352 145.8 3_755 . . . ?
C336 C350 C351 C352 -2.76(15) 3_755 . . . ?
C333 C350 C351 C352 136.3 3_755 . . . ?
C335 C350 C351 C335 -151.6(5) 3_755 . . . ?
C334 C350 C351 C335 -28.2(6) 3_755 . . . ?
C332 C350 C351 C335 -1.7 . . . . ?
C349 C350 C351 C335 -139.0 . . . . ?
C351 C350 C351 C335 6.4 3_755 . . . ?
C336 C350 C351 C335 -142.16(15) 3_755 . . . ?
C333 C350 C351 C335 -3.1 3_755 . . . ?
C335 C350 C351 C352 -38.90(15) 3_755 . . 3_755 ?
C334 C350 C351 C352 84.5(2) 3_755 . . 3_755 ?
C332 C350 C351 C352 111.0(6) . . . 3_755 ?
C349 C350 C351 C352 -26.3(6) . . . 3_755 ?
C351 C350 C351 C352 119.1(6) 3_755 . . 3_755 ?
C336 C350 C351 C352 -29.5(5) 3_755 . . 3_755 ?
C333 C350 C351 C352 109.6(6) 3_755 . . 3_755 ?
C335 C350 C351 C350 -157.9(5) 3_755 . . 3_755 ?
C334 C350 C351 C350 -34.6(6) 3_755 . . 3_755 ?
C332 C350 C351 C350 -8.0 . . . 3_755 ?
C349 C350 C351 C350 -145.3 . . . 3_755 ?
C351 C350 C351 C350 0.0 3_755 . . 3_755 ?
C336 C350 C351 C350 -148.54(15) 3_755 . . 3_755 ?
C333 C350 C351 C350 -9.5 3_755 . . 3_755 ?
C335 C350 C351 C336 -9.4(4) 3_755 . . 3_755 ?
C334 C350 C351 C336 114.0(4) 3_755 . . 3_755 ?
C332 C350 C351 C336 140.51(15) . . . 3_755 ?
C349 C350 C351 C336 3.19(15) . . . 3_755 ?
C351 C350 C351 C336 148.55(15) 3_755 . . 3_755 ?
C333 C350 C351 C336 139.05(11) 3_755 . . 3_755 ?
C350 C335 C351 C351 143.5(3) 3_755 . . 3_755 ?
C334 C335 C351 C351 165.3 . . . 3_755 ?
C336 C335 C351 C351 -52.5 . . . 3_755 ?
C349 C335 C351 C351 -94.3(4) 3_755 . . 3_755 ?
C352 C335 C351 C351 -43.98(10) 3_755 . . 3_755 ?
C332 C335 C351 C351 161.52(6) 3_755 . . 3_755 ?
C350 C335 C351 C335 -36.5(2) 3_755 . . 3_755 ?
C351 C335 C351 C335 -180(100) 3_755 . . 3_755 ?
C334 C335 C351 C335 -14.7 . . . 3_755 ?
C336 C335 C351 C335 127.5 . . . 3_755 ?
C349 C335 C351 C335 85.8(4) 3_755 . . 3_755 ?
C352 C335 C351 C335 136.04(10) 3_755 . . 3_755 ?
C332 C335 C351 C335 -18.5 3_755 . . 3_755 ?
C350 C335 C351 C350 -21.0(2) 3_755 . . . ?
C351 C335 C351 C350 -164.5 3_755 . . . ?
C334 C335 C351 C350 0.8 . . . . ?
C336 C335 C351 C350 143.0 . . . . ?
C349 C335 C351 C350 101.2(4) 3_755 . . . ?
C352 C335 C351 C350 151.52(10) 3_755 . . . ?
C332 C335 C351 C350 -3.0 3_755 . . . ?
C350 C335 C351 C352 -164.8(2) 3_755 . . . ?
C351 C335 C351 C352 51.7 3_755 . . . ?
C334 C335 C351 C352 -143.0 . . . . ?
C336 C335 C351 C352 -0.8 . . . . ?
C349 C335 C351 C352 -42.5(4) 3_755 . . . ?
C352 C335 C351 C352 7.76(10) 3_755 . . . ?
C332 C335 C351 C352 -146.7 3_755 . . . ?
C350 C335 C351 C352 -172.5(3) 3_755 . . 3_755 ?
C351 C335 C351 C352 43.98(10) 3_755 . . 3_755 ?
C334 C335 C351 C352 -150.71(10) . . . 3_755 ?
C336 C335 C351 C352 -8.53(11) . . . 3_755 ?
C349 C335 C351 C352 -50.3(3) 3_755 . . 3_755 ?
C332 C335 C351 C352 -154.49(14) 3_755 . . 3_755 ?
C351 C335 C351 C350 -143.5(3) 3_755 . . 3_755 ?
C334 C335 C351 C350 21.8(2) . . . 3_755 ?
C336 C335 C351 C350 164.0(2) . . . 3_755 ?
C349 C335 C351 C350 122.2(7) 3_755 . . 3_755 ?
C352 C335 C351 C350 172.5(3) 3_755 . . 3_755 ?
C332 C335 C351 C350 18.0(2) 3_755 . . 3_755 ?
C350 C335 C351 C336 -112.3(4) 3_755 . . 3_755 ?
C351 C335 C351 C336 104.19(18) 3_755 . . 3_755 ?
C334 C335 C351 C336 -90.50(19) . . . 3_755 ?
C336 C335 C351 C336 51.68(19) . . . 3_755 ?
C349 C335 C351 C336 9.9(2) 3_755 . . 3_755 ?
C352 C335 C351 C336 60.21(9) 3_755 . . 3_755 ?
C332 C335 C351 C336 -94.3(2) 3_755 . . 3_755 ?
C351 C351 C352 C352 0.0 3_755 . . 3_755 ?
C335 C351 C352 C352 -161.2(2) 3_755 . . 3_755 ?
C350 C351 C352 C352 -156.6 . . . 3_755 ?
C335 C351 C352 C352 -13.4 . . . 3_755 ?
C350 C351 C352 C352 -18.96(17) 3_755 . . 3_755 ?
C336 C351 C352 C352 -159.70(16) 3_755 . . 3_755 ?
C351 C351 C352 C353 136.8(10) 3_755 . . 3_755 ?
C335 C351 C352 C353 -24.4(8) 3_755 . . 3_755 ?
C350 C351 C352 C353 -19.8(10) . . . 3_755 ?
C335 C351 C352 C353 123.4(10) . . . 3_755 ?
C352 C351 C352 C353 136.7(10) 3_755 . . 3_755 ?
C350 C351 C352 C353 117.8(9) 3_755 . . 3_755 ?
C336 C351 C352 C353 -23.0(9) 3_755 . . 3_755 ?
C351 C351 C352 C360 154.0 3_755 . . . ?
C335 C351 C352 C360 -7.1(2) 3_755 . . . ?
C350 C351 C352 C360 -2.5 . . . . ?
C335 C351 C352 C360 140.7 . . . . ?
C352 C351 C352 C360 154.0 3_755 . . . ?
C350 C351 C352 C360 135.08(17) 3_755 . . . ?
C336 C351 C352 C360 -5.66(16) 3_755 . . . ?
C335 C351 C352 C351 -161.2(2) 3_755 . . 3_755 ?
C350 C351 C352 C351 -156.6 . . . 3_755 ?
C335 C351 C352 C351 -13.4 . . . 3_755 ?
C352 C351 C352 C351 0.0 3_755 . . 3_755 ?
C350 C351 C352 C351 -18.97(17) 3_755 . . 3_755 ?
C336 C351 C352 C351 -159.71(16) 3_755 . . 3_755 ?
C351 C351 C352 C353 13.8 3_755 . . . ?
C335 C351 C352 C353 -147.3(2) 3_755 . . . ?
C350 C351 C352 C353 -142.7 . . . . ?
C335 C351 C352 C353 0.5 . . . . ?
C352 C351 C352 C353 13.8 3_755 . . . ?
C350 C351 C352 C353 -5.13(17) 3_755 . . . ?
C336 C351 C352 C353 -145.86(16) 3_755 . . . ?
C351 C351 C352 C336 159.71(16) 3_755 . . 3_755 ?
C335 C351 C352 C336 -1.46(8) 3_755 . . 3_755 ?
C350 C351 C352 C336 3.14(16) . . . 3_755 ?
C335 C351 C352 C336 146.35(16) . . . 3_755 ?
C352 C351 C352 C336 159.70(16) 3_755 . . 3_755 ?
C350 C351 C352 C336 140.7 3_755 . . 3_755 ?
C351 C351 C352 C335 161.2(2) 3_755 . . 3_755 ?
C350 C351 C352 C335 4.6(2) . . . 3_755 ?
C335 C351 C352 C335 147.8(2) . . . 3_755 ?
C352 C351 C352 C335 161.2(2) 3_755 . . 3_755 ?
C350 C351 C352 C335 142.20(7) 3_755 . . 3_755 ?
C336 C351 C352 C335 1.46(8) 3_755 . . 3_755 ?
C359 C336 C353 C360 -19.22(7) 3_755 . . 3_755 ?
C337 C336 C353 C360 -37.1(4) . . . 3_755 ?
C349 C336 C353 C360 -129.6(4) 3_755 . . 3_755 ?
C335 C336 C353 C360 178.9(4) . . . 3_755 ?
C352 C336 C353 C360 165.7(7) 3_755 . . 3_755 ?
C350 C336 C353 C360 -176.4(4) 3_755 . . 3_755 ?
C351 C336 C353 C360 175.8(5) 3_755 . . 3_755 ?
C359 C336 C353 C352 175.1(7) 3_755 . . 3_755 ?
C360 C336 C353 C352 -165.7(7) 3_755 . . 3_755 ?
C337 C336 C353 C352 157.2(4) . . . 3_755 ?
C349 C336 C353 C352 64.7(11) 3_755 . . 3_755 ?
C335 C336 C353 C352 13.2(3) . . . 3_755 ?
C350 C336 C353 C352 18.0(3) 3_755 . . 3_755 ?
C351 C336 C353 C352 10.1(2) 3_755 . . 3_755 ?
C359 C336 C353 C354 20.3(4) 3_755 . . . ?
C360 C336 C353 C354 39.5(3) 3_755 . . . ?
C337 C336 C353 C354 2.4 . . . . ?
C349 C336 C353 C354 -90.2(7) 3_755 . . . ?
C335 C336 C353 C354 -141.6 . . . . ?
C352 C336 C353 C354 -154.8(4) 3_755 . . . ?
C350 C336 C353 C354 -136.89(8) 3_755 . . . ?
C351 C336 C353 C354 -144.71(11) 3_755 . . . ?
C359 C336 C353 C352 161.5(4) 3_755 . . . ?
C360 C336 C353 C352 -179.3(4) 3_755 . . . ?
C337 C336 C353 C352 143.6 . . . . ?
C349 C336 C353 C352 51.0(7) 3_755 . . . ?
C335 C336 C353 C352 -0.4 . . . . ?
C352 C336 C353 C352 -13.7(3) 3_755 . . . ?
C350 C336 C353 C352 4.30(8) 3_755 . . . ?
C351 C336 C353 C352 -3.52(11) 3_755 . . . ?
C359 C336 C353 C356 11.48(14) 3_755 . . 3_755 ?
C360 C336 C353 C356 30.70(9) 3_755 . . 3_755 ?
C337 C336 C353 C356 -6.4(3) . . . 3_755 ?
C349 C336 C353 C356 -98.9(5) 3_755 . . 3_755 ?
C335 C336 C353 C356 -150.4(3) . . . 3_755 ?
C352 C336 C353 C356 -163.6(6) 3_755 . . 3_755 ?
C350 C336 C353 C356 -145.7(3) 3_755 . . 3_755 ?
C351 C336 C353 C356 -153.5(4) 3_755 . . 3_755 ?
C359 C336 C353 C353 143.1(4) 3_755 . . 3_755 ?
C360 C336 C353 C353 162.3(4) 3_755 . . 3_755 ?
C337 C336 C353 C353 125.2 . . . 3_755 ?
C349 C336 C353 C353 32.7(7) 3_755 . . 3_755 ?
C335 C336 C353 C353 -18.8 . . . 3_755 ?
C352 C336 C353 C353 -32.0(4) 3_755 . . 3_755 ?
C350 C336 C353 C353 -14.05(8) 3_755 . . 3_755 ?
C351 C336 C353 C353 -21.87(11) 3_755 . . 3_755 ?
C352 C352 C353 C360 27.8(5) 3_755 . . 3_755 ?
C353 C352 C353 C360 -152.2(5) 3_755 . . 3_755 ?
C351 C352 C353 C360 -1.1(5) . . . 3_755 ?
C360 C352 C353 C360 -145.3(5) . . . 3_755 ?
C351 C352 C353 C360 3.4(4) 3_755 . . 3_755 ?
C336 C352 C353 C360 -103.5(2) 3_755 . . 3_755 ?
C335 C352 C353 C360 -25.4(3) 3_755 . . 3_755 ?
C353 C352 C353 C352 -180.0 3_755 . . 3_755 ?
C351 C352 C353 C352 -28.9 . . . 3_755 ?
C360 C352 C353 C352 -173.1 . . . 3_755 ?
C351 C352 C353 C352 -24.43(10) 3_755 . . 3_755 ?
C336 C352 C353 C352 -131.3(3) 3_755 . . 3_755 ?
C335 C352 C353 C352 -53.3(2) 3_755 . . 3_755 ?
C352 C352 C353 C354 171.6 3_755 . . . ?
C353 C352 C353 C354 -8.4 3_755 . . . ?
C351 C352 C353 C354 142.8 . . . . ?
C360 C352 C353 C354 -1.4 . . . . ?
C351 C352 C353 C354 147.20(10) 3_755 . . . ?
C336 C352 C353 C354 40.3(3) 3_755 . . . ?
C335 C352 C353 C354 118.4(2) 3_755 . . . ?
C352 C352 C353 C336 28.8 3_755 . . . ?
C353 C352 C353 C336 -151.2 3_755 . . . ?
C351 C352 C353 C336 0.0 . . . . ?
C360 C352 C353 C336 -144.2 . . . . ?
C351 C352 C353 C336 4.39(10) 3_755 . . . ?
C336 C352 C353 C336 -102.5(3) 3_755 . . . ?
C335 C352 C353 C336 -24.4(2) 3_755 . . . ?
C352 C352 C353 C356 161.10(11) 3_755 . . 3_755 ?
C353 C352 C353 C356 -18.90(11) 3_755 . . 3_755 ?
C351 C352 C353 C356 132.23(11) . . . 3_755 ?
C360 C352 C353 C356 -11.97(11) . . . 3_755 ?
C351 C352 C353 C356 136.7 3_755 . . 3_755 ?
C336 C352 C353 C356 29.76(19) 3_755 . . 3_755 ?
C335 C352 C353 C356 107.84(12) 3_755 . . 3_755 ?
C352 C352 C353 C353 180.0 3_755 . . 3_755 ?
C351 C352 C353 C353 151.1 . . . 3_755 ?
C360 C352 C353 C353 6.9 . . . 3_755 ?
C351 C352 C353 C353 155.56(10) 3_755 . . 3_755 ?
C336 C352 C353 C353 48.7(3) 3_755 . . 3_755 ?
C335 C352 C353 C353 126.7(2) 3_755 . . 3_755 ?
C360 C353 C354 C356 2.87(10) 3_755 . . 3_755 ?
C352 C353 C354 C356 -153.31(5) 3_755 . . 3_755 ?
C336 C353 C354 C356 -24.0(3) . . . 3_755 ?
C352 C353 C354 C356 -160.8(3) . . . 3_755 ?
C353 C353 C354 C356 -164.9(3) 3_755 . . 3_755 ?
C360 C353 C354 C355 159.30(6) 3_755 . . 3_755 ?
C352 C353 C354 C355 3.12(15) 3_755 . . 3_755 ?
C336 C353 C354 C355 132.41(18) . . . 3_755 ?
C352 C353 C354 C355 -4.34(18) . . . 3_755 ?
C356 C353 C354 C355 156.43(16) 3_755 . . 3_755 ?
C353 C353 C354 C355 -8.43(18) 3_755 . . 3_755 ?
C360 C353 C354 C355 163.6(2) 3_755 . . . ?
C352 C353 C354 C355 7.5(3) 3_755 . . . ?
C336 C353 C354 C355 136.7 . . . . ?
C352 C353 C354 C355 0.0 . . . . ?
C356 C353 C354 C355 160.8(3) 3_755 . . . ?
C353 C353 C354 C355 -4.1 3_755 . . . ?
C360 C353 C354 C339 25.1(2) 3_755 . . . ?
C352 C353 C354 C339 -131.1(3) 3_755 . . . ?
C336 C353 C354 C339 -1.8 . . . . ?
C352 C353 C354 C339 -138.5 . . . . ?
C356 C353 C354 C339 22.3(3) 3_755 . . . ?
C353 C353 C354 C339 -142.6 3_755 . . . ?
C352 C353 C354 C360 -156.18(10) 3_755 . . 3_755 ?
C336 C353 C354 C360 -26.9(2) . . . 3_755 ?
C352 C353 C354 C360 -163.6(2) . . . 3_755 ?
C356 C353 C354 C360 -2.87(11) 3_755 . . 3_755 ?
C353 C353 C354 C360 -167.7(2) 3_755 . . 3_755 ?
C360 C353 C354 C354 167.7(2) 3_755 . . 3_755 ?
C352 C353 C354 C354 11.6(3) 3_755 . . 3_755 ?
C336 C353 C354 C354 140.8 . . . 3_755 ?
C352 C353 C354 C354 4.1 . . . 3_755 ?
C356 C353 C354 C354 164.9(3) 3_755 . . 3_755 ?
C353 C353 C354 C354 0.0 3_755 . . 3_755 ?
C357 C339 C354 C356 35.2(6) 3_755 . . 3_755 ?
C338 C339 C354 C356 51.9(2) . . . 3_755 ?
C340 C339 C354 C356 -165.4(2) . . . 3_755 ?
C343 C339 C354 C356 173.1(2) 3_755 . . 3_755 ?
C355 C339 C354 C356 -155.4(5) 3_755 . . 3_755 ?
C358 C339 C354 C356 48.15(5) 3_755 . . 3_755 ?
C357 C339 C354 C355 -169.4(11) 3_755 . . 3_755 ?
C356 C339 C354 C355 155.4(5) 3_755 . . 3_755 ?
C338 C339 C354 C355 -152.7(3) . . . 3_755 ?
C340 C339 C354 C355 -10.0(3) . . . 3_755 ?
C343 C339 C354 C355 -31.5(3) 3_755 . . 3_755 ?
C358 C339 C354 C355 -156.5(5) 3_755 . . 3_755 ?
C357 C339 C354 C353 -16.3(8) 3_755 . . . ?
C356 C339 C354 C353 -51.5(2) 3_755 . . . ?
C338 C339 C354 C353 0.4 . . . . ?
C340 C339 C354 C353 143.1 . . . . ?
C343 C339 C354 C353 121.6 3_755 . . . ?
C355 C339 C354 C353 153.1(3) 3_755 . . . ?
C358 C339 C354 C353 -3.4(2) 3_755 . . . ?
C357 C339 C354 C355 -159.4(8) 3_755 . . . ?
C356 C339 C354 C355 165.3(2) 3_755 . . . ?
C338 C339 C354 C355 -142.8 . . . . ?
C340 C339 C354 C355 0.0 . . . . ?
C343 C339 C354 C355 -21.6 3_755 . . . ?
C355 C339 C354 C355 10.0(3) 3_755 . . . ?
C358 C339 C354 C355 -146.5(2) 3_755 . . . ?
C357 C339 C354 C360 -5.0(6) 3_755 . . 3_755 ?
C356 C339 C354 C360 -40.18(6) 3_755 . . 3_755 ?
C338 C339 C354 C360 11.7(3) . . . 3_755 ?
C340 C339 C354 C360 154.4(3) . . . 3_755 ?
C343 C339 C354 C360 132.9(3) 3_755 . . 3_755 ?
C355 C339 C354 C360 164.4(6) 3_755 . . 3_755 ?
C358 C339 C354 C360 7.97(7) 3_755 . . 3_755 ?
C357 C339 C354 C354 -138.1(8) 3_755 . . 3_755 ?
C356 C339 C354 C354 -173.3(2) 3_755 . . 3_755 ?
C338 C339 C354 C354 -121.4 . . . 3_755 ?
C340 C339 C354 C354 21.3 . . . 3_755 ?
C343 C339 C354 C354 -0.2 3_755 . . 3_755 ?
C355 C339 C354 C354 31.3(3) 3_755 . . 3_755 ?
C358 C339 C354 C354 -125.2(2) 3_755 . . 3_755 ?
C356 C354 C355 C355 -20.2(3) 3_755 . . 3_755 ?
C353 C354 C355 C355 -172.0 . . . 3_755 ?
C339 C354 C355 C355 -30.3 . . . 3_755 ?
C360 C354 C355 C355 -158.20(18) 3_755 . . 3_755 ?
C354 C354 C355 C355 -180.0 3_755 . . 3_755 ?
C356 C354 C355 C354 159.8(3) 3_755 . . 3_755 ?
C355 C354 C355 C354 180.0 3_755 . . 3_755 ?
C353 C354 C355 C354 8.0 . . . 3_755 ?
C339 C354 C355 C354 149.7 . . . 3_755 ?
C360 C354 C355 C354 21.78(18) 3_755 . . 3_755 ?
C356 C354 C355 C356 152.7(3) 3_755 . . . ?
C355 C354 C355 C356 172.9 3_755 . . . ?
C353 C354 C355 C356 0.9 . . . . ?
C339 C354 C355 C356 142.6 . . . . ?
C360 C354 C355 C356 14.71(18) 3_755 . . . ?
C354 C354 C355 C356 -7.1 3_755 . . . ?
C356 C354 C355 C341 9.2(3) 3_755 . . . ?
C355 C354 C355 C341 29.4 3_755 . . . ?
C353 C354 C355 C341 -142.7 . . . . ?
C339 C354 C355 C341 -0.9 . . . . ?
C360 C354 C355 C341 -128.85(18) 3_755 . . . ?
C354 C354 C355 C341 -150.6 3_755 . . . ?
C356 C354 C355 C339 118.95(10) 3_755 . . 3_755 ?
C355 C354 C355 C339 139.1(2) 3_755 . . 3_755 ?
C353 C354 C355 C339 -32.9(2) . . . 3_755 ?
C339 C354 C355 C339 108.8(2) . . . 3_755 ?
C360 C354 C355 C339 -19.07(6) 3_755 . . 3_755 ?
C354 C354 C355 C339 -40.9(2) 3_755 . . 3_755 ?
C355 C354 C355 C356 20.2(3) 3_755 . . 3_755 ?
C353 C354 C355 C356 -151.8(3) . . . 3_755 ?
C339 C354 C355 C356 -10.1(3) . . . 3_755 ?
C360 C354 C355 C356 -138.02(15) 3_755 . . 3_755 ?
C354 C354 C355 C356 -159.8(3) 3_755 . . 3_755 ?
C356 C354 C355 C340 43.73(10) 3_755 . . 3_755 ?
C355 C354 C355 C340 63.9(2) 3_755 . . 3_755 ?
C353 C354 C355 C340 -108.1(2) . . . 3_755 ?
C339 C354 C355 C340 33.6(2) . . . 3_755 ?
C360 C354 C355 C340 -94.30(9) 3_755 . . 3_755 ?
C354 C354 C355 C340 -116.1(2) 3_755 . . 3_755 ?
C342 C341 C355 C355 157.6 . . . 3_755 ?
C342 C341 C355 C355 31.0(4) 3_755 . . 3_755 ?
C340 C341 C355 C355 164.23(13) 3_755 . . 3_755 ?
C340 C341 C355 C355 16.6 . . . 3_755 ?
C342 C341 C355 C354 15.8(8) . . . 3_755 ?
C342 C341 C355 C354 -110.8(5) 3_755 . . 3_755 ?
C340 C341 C355 C354 22.4(7) 3_755 . . 3_755 ?
C340 C341 C355 C354 -125.2(8) . . . 3_755 ?
C355 C341 C355 C354 -141.8(8) 3_755 . . 3_755 ?
C342 C341 C355 C356 0.0 . . . . ?
C342 C341 C355 C356 -126.6(4) 3_755 . . . ?
C340 C341 C355 C356 6.58(12) 3_755 . . . ?
C340 C341 C355 C356 -141.1 . . . . ?
C355 C341 C355 C356 -157.6 3_755 . . . ?
C342 C341 C355 C354 142.7 . . . . ?
C342 C341 C355 C354 16.1(4) 3_755 . . . ?
C340 C341 C355 C354 149.29(12) 3_755 . . . ?
C340 C341 C355 C354 1.6 . . . . ?
C355 C341 C355 C354 -14.9 3_755 . . . ?
C342 C341 C355 C339 -2.72(13) . . . 3_755 ?
C342 C341 C355 C339 -129.3(2) 3_755 . . 3_755 ?
C340 C341 C355 C339 3.9 3_755 . . 3_755 ?
C340 C341 C355 C339 -143.76(13) . . . 3_755 ?
C355 C341 C355 C339 -160.34(13) 3_755 . . 3_755 ?
C342 C341 C355 C356 144.64(9) . . . 3_755 ?
C342 C341 C355 C356 18.0(3) 3_755 . . 3_755 ?
C340 C341 C355 C356 151.3 3_755 . . 3_755 ?
C340 C341 C355 C356 3.60(9) . . . 3_755 ?
C355 C341 C355 C356 -12.98(9) 3_755 . . 3_755 ?
C342 C341 C355 C340 -6.61(13) . . . 3_755 ?
C342 C341 C355 C340 -133.2(2) 3_755 . . 3_755 ?
C340 C341 C355 C340 -147.65(13) . . . 3_755 ?
C355 C341 C355 C340 -164.23(13) 3_755 . . 3_755 ?
C355 C355 C356 C354 25.4(4) 3_755 . . 3_755 ?
C354 C355 C356 C354 17.9(4) . . . 3_755 ?
C341 C355 C356 C354 155.3(4) . . . 3_755 ?
C339 C355 C356 C354 160.2(7) 3_755 . . 3_755 ?
C356 C355 C356 C354 25.4(4) 3_755 . . 3_755 ?
C340 C355 C356 C354 160.1(5) 3_755 . . 3_755 ?
C355 C355 C356 C339 -134.8(3) 3_755 . . 3_755 ?
C354 C355 C356 C339 -160.2(7) 3_755 . . 3_755 ?
C354 C355 C356 C339 -142.3(3) . . . 3_755 ?
C341 C355 C356 C339 -4.9(3) . . . 3_755 ?
C356 C355 C356 C339 -134.8(3) 3_755 . . 3_755 ?
C340 C355 C356 C339 -0.17(14) 3_755 . . 3_755 ?
C355 C355 C356 C360 7.2 3_755 . . . ?
C354 C355 C356 C360 -18.2(4) 3_755 . . . ?
C354 C355 C356 C360 -0.3 . . . . ?
C341 C355 C356 C360 137.1 . . . . ?
C339 C355 C356 C360 142.0(3) 3_755 . . . ?
C356 C355 C356 C360 7.2 3_755 . . . ?
C340 C355 C356 C360 141.86(12) 3_755 . . . ?
C355 C355 C356 C357 -131.6 3_755 . . . ?
C354 C355 C356 C357 -157.0(4) 3_755 . . . ?
C354 C355 C356 C357 -139.1 . . . . ?
C341 C355 C356 C357 -1.7 . . . . ?
C339 C355 C356 C357 3.2(3) 3_755 . . . ?
C356 C355 C356 C357 -131.6 3_755 . . . ?
C340 C355 C356 C357 3.04(12) 3_755 . . . ?
C355 C355 C356 C353 11.1 3_755 . . 3_755 ?
C354 C355 C356 C353 -14.4(4) 3_755 . . 3_755 ?
C354 C355 C356 C353 3.5 . . . 3_755 ?
C341 C355 C356 C353 141.0 . . . 3_755 ?
C339 C355 C356 C353 145.9(3) 3_755 . . 3_755 ?
C356 C355 C356 C353 11.1 3_755 . . 3_755 ?
C340 C355 C356 C353 145.69(16) 3_755 . . 3_755 ?
C354 C355 C356 C355 -25.4(4) 3_755 . . 3_755 ?
C354 C355 C356 C355 -7.5 . . . 3_755 ?
C341 C355 C356 C355 129.9 . . . 3_755 ?
C339 C355 C356 C355 134.8(3) 3_755 . . 3_755 ?
C356 C355 C356 C355 0.0 3_755 . . 3_755 ?
C340 C355 C356 C355 134.62(12) 3_755 . . 3_755 ?
C355 C355 C356 C338 -108.9(2) 3_755 . . 3_755 ?
C354 C355 C356 C338 -134.3(6) 3_755 . . 3_755 ?
C354 C355 C356 C338 -116.4(2) . . . 3_755 ?
C341 C355 C356 C338 21.0(2) . . . 3_755 ?
C339 C355 C356 C338 25.9 3_755 . . 3_755 ?
C356 C355 C356 C338 -108.9(2) 3_755 . . 3_755 ?
C340 C355 C356 C338 25.77(11) 3_755 . . 3_755 ?
C321 C343 C357 C339 56.6(11) 3_755 . . 3_755 ?
C340 C343 C357 C339 -4.04(12) 3_755 . . 3_755 ?
C344 C343 C357 C339 144.5(4) . . . 3_755 ?
C342 C343 C357 C339 3.9(4) . . . 3_755 ?
C320 C343 C357 C339 136.9(8) 3_755 . . 3_755 ?
C338 C343 C357 C339 136.0(12) 3_755 . . 3_755 ?
C319 C343 C357 C339 143.8(7) 3_755 . . 3_755 ?
C321 C343 C357 C338 -79.4(2) 3_755 . . 3_755 ?
C340 C343 C357 C338 -140.0(11) 3_755 . . 3_755 ?
C344 C343 C357 C338 8.6(8) . . . 3_755 ?
C342 C343 C357 C338 -132.1(8) . . . 3_755 ?
C339 C343 C357 C338 -136.0(12) 3_755 . . 3_755 ?
C320 C343 C357 C338 0.9(5) 3_755 . . 3_755 ?
C319 C343 C357 C338 7.9(5) 3_755 . . 3_755 ?
C321 C343 C357 C358 -85.9(7) 3_755 . . . ?
C340 C343 C357 C358 -146.5(3) 3_755 . . . ?
C344 C343 C357 C358 2.1 . . . . ?
C342 C343 C357 C358 -138.6 . . . . ?
C339 C343 C357 C358 -142.4(4) 3_755 . . . ?
C320 C343 C357 C358 -5.6(4) 3_755 . . . ?
C338 C343 C357 C358 -6.5(8) 3_755 . . . ?
C319 C343 C357 C358 1.4(3) 3_755 . . . ?
C321 C343 C357 C356 51.2(7) 3_755 . . . ?
C340 C343 C357 C356 -9.4(3) 3_755 . . . ?
C344 C343 C357 C356 139.1 . . . . ?
C342 C343 C357 C356 -1.5 . . . . ?
C339 C343 C357 C356 -5.4(4) 3_755 . . . ?
C320 C343 C357 C356 131.5(4) 3_755 . . . ?
C338 C343 C357 C356 130.6(8) 3_755 . . . ?
C319 C343 C357 C356 138.4(3) 3_755 . . . ?
C321 C343 C357 C340 60.6(10) 3_755 . . 3_755 ?
C344 C343 C357 C340 148.6(3) . . . 3_755 ?
C342 C343 C357 C340 7.9(3) . . . 3_755 ?
C339 C343 C357 C340 4.04(13) 3_755 . . 3_755 ?
C320 C343 C357 C340 140.9(7) 3_755 . . 3_755 ?
C338 C343 C357 C340 140.0(11) 3_755 . . 3_755 ?
C319 C343 C357 C340 147.9(6) 3_755 . . 3_755 ?
C321 C343 C357 C319 -87.3(4) 3_755 . . 3_755 ?
C340 C343 C357 C319 -147.9(6) 3_755 . . 3_755 ?
C344 C343 C357 C319 0.7(3) . . . 3_755 ?
C342 C343 C357 C319 -140.0(3) . . . 3_755 ?
C339 C343 C357 C319 -143.8(7) 3_755 . . 3_755 ?
C320 C343 C357 C319 -6.97(11) 3_755 . . 3_755 ?
C338 C343 C357 C319 -7.9(5) 3_755 . . 3_755 ?
C354 C356 C357 C339 -40.9(10) 3_755 . . 3_755 ?
C355 C356 C357 C339 -9.0(9) . . . 3_755 ?
C360 C356 C357 C339 -154.3(9) . . . 3_755 ?
C353 C356 C357 C339 -138.9(14) 3_755 . . 3_755 ?
C355 C356 C357 C339 -17.4(8) 3_755 . . 3_755 ?
C338 C356 C357 C339 -144.5(15) 3_755 . . 3_755 ?
C354 C356 C357 C338 103.7(6) 3_755 . . 3_755 ?
C339 C356 C357 C338 144.5(15) 3_755 . . 3_755 ?
C355 C356 C357 C338 135.6(6) . . . 3_755 ?
C360 C356 C357 C338 -9.7(6) . . . 3_755 ?
C353 C356 C357 C338 5.7(2) 3_755 . . 3_755 ?
C355 C356 C357 C338 127.2(7) 3_755 . . 3_755 ?
C354 C356 C357 C343 -29.4 3_755 . . . ?
C339 C356 C357 C343 11.5(9) 3_755 . . . ?
C355 C356 C357 C343 2.5 . . . . ?
C360 C356 C357 C343 -142.8 . . . . ?
C353 C356 C357 C343 -127.4(4) 3_755 . . . ?
C355 C356 C357 C343 -5.85(13) 3_755 . . . ?
C338 C356 C357 C343 -133.0(6) 3_755 . . . ?
C354 C356 C357 C358 112.4 3_755 . . . ?
C339 C356 C357 C358 153.3(9) 3_755 . . . ?
C355 C356 C357 C358 144.3 . . . . ?
C360 C356 C357 C358 -1.0 . . . . ?
C353 C356 C357 C358 14.4(4) 3_755 . . . ?
C355 C356 C357 C358 135.92(13) 3_755 . . . ?
C338 C356 C357 C358 8.7(6) 3_755 . . . ?
C354 C356 C357 C340 -35.4(2) 3_755 . . 3_755 ?
C339 C356 C357 C340 5.5(8) 3_755 . . 3_755 ?
C355 C356 C357 C340 -3.48(16) . . . 3_755 ?
C360 C356 C357 C340 -148.77(16) . . . 3_755 ?
C353 C356 C357 C340 -133.4(6) 3_755 . . 3_755 ?
C355 C356 C357 C340 -11.9 3_755 . . 3_755 ?
C338 C356 C357 C340 -139.0(8) 3_755 . . 3_755 ?
C354 C356 C357 C319 65.5(3) 3_755 . . 3_755 ?
C339 C356 C357 C319 106.3(13) 3_755 . . 3_755 ?
C355 C356 C357 C319 97.4(4) . . . 3_755 ?
C360 C356 C357 C319 -47.9(4) . . . 3_755 ?
C353 C356 C357 C319 -32.55(19) 3_755 . . 3_755 ?
C355 C356 C357 C319 89.0(5) 3_755 . . 3_755 ?
C338 C356 C357 C319 -38.2(3) 3_755 . . 3_755 ?
C318 C346 C358 C338 97.1(16) 3_755 . . 3_755 ?
C319 C346 C358 C338 -10.2(3) 3_755 . . 3_755 ?
C345 C346 C358 C338 -7.6(9) . . . 3_755 ?
C347 C346 C358 C338 130.6(9) . . . 3_755 ?
C317 C346 C358 C338 131.8(13) 3_755 . . 3_755 ?
C337 C346 C358 C338 127.6(15) 3_755 . . 3_755 ?
C318 C346 C358 C337 -30.5(3) 3_755 . . 3_755 ?
C319 C346 C358 C337 -137.8(12) 3_755 . . 3_755 ?
C345 C346 C358 C337 -135.2(6) . . . 3_755 ?
C347 C346 C358 C337 2.9(6) . . . 3_755 ?
C317 C346 C358 C337 4.2(2) 3_755 . . 3_755 ?
C338 C346 C358 C337 -127.6(15) 3_755 . . 3_755 ?
C318 C346 C358 C359 -33.3(8) 3_755 . . . ?
C319 C346 C358 C359 -140.6(6) 3_755 . . . ?
C345 C346 C358 C359 -138.0 . . . . ?
C347 C346 C358 C359 0.2 . . . . ?
C317 C346 C358 C359 1.4(4) 3_755 . . . ?
C338 C346 C358 C359 -130.4(9) 3_755 . . . ?
C337 C346 C358 C359 -2.8(6) 3_755 . . . ?
C318 C346 C358 C357 104.9(8) 3_755 . . . ?
C319 C346 C358 C357 -2.4(6) 3_755 . . . ?
C345 C346 C358 C357 0.2 . . . . ?
C347 C346 C358 C357 138.3 . . . . ?
C317 C346 C358 C357 139.5(4) 3_755 . . . ?
C338 C346 C358 C357 7.8(9) 3_755 . . . ?
C337 C346 C358 C357 135.4(6) 3_755 . . . ?
C318 C346 C358 C319 107.3(14) 3_755 . . 3_755 ?
C345 C346 C358 C319 2.6(6) . . . 3_755 ?
C347 C346 C358 C319 140.7(6) . . . 3_755 ?
C317 C346 C358 C319 142.0(10) 3_755 . . 3_755 ?
C338 C346 C358 C319 10.2(3) 3_755 . . 3_755 ?
C337 C346 C358 C319 137.8(12) 3_755 . . 3_755 ?
C318 C346 C358 C317 -34.6(4) 3_755 . . 3_755 ?
C319 C346 C358 C317 -142.0(10) 3_755 . . 3_755 ?
C345 C346 C358 C317 -139.4(4) . . . 3_755 ?
C347 C346 C358 C317 -1.2(4) . . . 3_755 ?
C338 C346 C358 C317 -131.8(13) 3_755 . . 3_755 ?
C337 C346 C358 C317 -4.2(2) 3_755 . . 3_755 ?
C319 C346 C358 C318 -107.3(14) 3_755 . . 3_755 ?
C345 C346 C358 C318 -104.7(8) . . . 3_755 ?
C347 C346 C358 C318 33.4(8) . . . 3_755 ?
C317 C346 C358 C318 34.6(4) 3_755 . . 3_755 ?
C338 C346 C358 C318 -97.1(16) 3_755 . . 3_755 ?
C337 C346 C358 C318 30.5(3) 3_755 . . 3_755 ?
C318 C346 C358 C339 89.1(11) 3_755 . . 3_755 ?
C319 C346 C358 C339 -18.2(3) 3_755 . . 3_755 ?
C345 C346 C358 C339 -15.6(3) . . . 3_755 ?
C347 C346 C358 C339 122.5(3) . . . 3_755 ?
C317 C346 C358 C339 123.7(7) 3_755 . . 3_755 ?
C338 C346 C358 C339 -8.0(6) 3_755 . . 3_755 ?
C337 C346 C358 C339 119.6(9) 3_755 . . 3_755 ?
C339 C357 C358 C338 -81(4) 3_755 . . 3_755 ?
C343 C357 C358 C338 45(4) . . . 3_755 ?
C356 C357 C358 C338 -97(4) . . . 3_755 ?
C340 C357 C358 C338 5(3) 3_755 . . 3_755 ?
C319 C357 C358 C338 47(3) 3_755 . . 3_755 ?
C339 C357 C358 C337 4.4(2) 3_755 . . 3_755 ?
C338 C357 C358 C337 85(4) 3_755 . . 3_755 ?
C343 C357 C358 C337 130.4(4) . . . 3_755 ?
C356 C357 C358 C337 -11.9(4) . . . 3_755 ?
C340 C357 C358 C337 90.0(9) 3_755 . . 3_755 ?
C319 C357 C358 C337 132.1(8) 3_755 . . 3_755 ?
C339 C357 C358 C346 -126.2(6) 3_755 . . . ?
C338 C357 C358 C346 -45(4) 3_755 . . . ?
C343 C357 C358 C346 -0.1 . . . . ?
C356 C357 C358 C346 -142.5 . . . . ?
C340 C357 C358 C346 -40.6(5) 3_755 . . . ?
C319 C357 C358 C346 1.5(4) 3_755 . . . ?
C339 C357 C358 C359 17.1(6) 3_755 . . . ?
C338 C357 C358 C359 98(4) 3_755 . . . ?
C343 C357 C358 C359 143.2 . . . . ?
C356 C357 C358 C359 0.9 . . . . ?
C340 C357 C358 C359 102.7(5) 3_755 . . . ?
C319 C357 C358 C359 144.9(4) 3_755 . . . ?
C339 C357 C358 C319 -127.7(10) 3_755 . . 3_755 ?
C338 C357 C358 C319 -47(4) 3_755 . . 3_755 ?
C343 C357 C358 C319 -1.7(4) . . . 3_755 ?
C356 C357 C358 C319 -144.0(4) . . . 3_755 ?
C340 C357 C358 C319 -42.11(17) 3_755 . . 3_755 ?
C339 C357 C358 C317 -60.1(8) 3_755 . . 3_755 ?
C338 C357 C358 C317 21(4) 3_755 . . 3_755 ?
C343 C357 C358 C317 65.9(3) . . . 3_755 ?
C356 C357 C358 C317 -76.4(3) . . . 3_755 ?
C340 C357 C358 C317 25.5(3) 3_755 . . 3_755 ?
C319 C357 C358 C317 67.59(13) 3_755 . . 3_755 ?
C339 C357 C358 C318 -109.5(9) 3_755 . . 3_755 ?
C338 C357 C358 C318 -29(4) 3_755 . . 3_755 ?
C343 C357 C358 C318 16.6(3) . . . 3_755 ?
C356 C357 C358 C318 -125.7(3) . . . 3_755 ?
C340 C357 C358 C318 -23.8(2) 3_755 . . 3_755 ?
C319 C357 C358 C318 18.28(8) 3_755 . . 3_755 ?
C338 C357 C358 C339 81(4) 3_755 . . 3_755 ?
C343 C357 C358 C339 126.1(6) . . . 3_755 ?
C356 C357 C358 C339 -16.3(6) . . . 3_755 ?
C340 C357 C358 C339 85.6(11) 3_755 . . 3_755 ?
C319 C357 C358 C339 127.7(10) 3_755 . . 3_755 ?
C336 C349 C359 C337 139.2(19) 3_755 . . 3_755 ?
C348 C349 C359 C337 -6.2(14) . . . 3_755 ?
C335 C349 C359 C337 134.2(17) 3_755 . . 3_755 ?
C317 C349 C359 C337 -7.5(10) 3_755 . . 3_755 ?
C350 C349 C359 C337 130.4(14) . . . 3_755 ?
C334 C349 C359 C337 97.2(13) 3_755 . . 3_755 ?
C316 C349 C359 C337 12.0(9) 3_755 . . 3_755 ?
C337 C349 C359 C336 -139.2(19) 3_755 . . 3_755 ?
C348 C349 C359 C336 -145.3(4) . . . 3_755 ?
C335 C349 C359 C336 -5.0(2) 3_755 . . 3_755 ?
C317 C349 C359 C336 -146.6(8) 3_755 . . 3_755 ?
C350 C349 C359 C336 -8.8(4) . . . 3_755 ?
C334 C349 C359 C336 -42.0(6) 3_755 . . 3_755 ?
C316 C349 C359 C336 -127.2(10) 3_755 . . 3_755 ?
C336 C349 C359 C358 145.5(4) 3_755 . . . ?
C337 C349 C359 C358 6.4(14) 3_755 . . . ?
C348 C349 C359 C358 0.2 . . . . ?
C335 C349 C359 C358 140.5(2) 3_755 . . . ?
C317 C349 C359 C358 -1.1(4) 3_755 . . . ?
C350 C349 C359 C358 136.8 . . . . ?
C334 C349 C359 C358 103.57(14) 3_755 . . . ?
C316 C349 C359 C358 18.3(6) 3_755 . . . ?
C336 C349 C359 C360 7.7(4) 3_755 . . . ?
C337 C349 C359 C360 -131.5(14) 3_755 . . . ?
C348 C349 C359 C360 -137.7 . . . . ?
C335 C349 C359 C360 2.7(2) 3_755 . . . ?
C317 C349 C359 C360 -139.0(4) 3_755 . . . ?
C350 C349 C359 C360 -1.1 . . . . ?
C334 C349 C359 C360 -34.30(14) 3_755 . . . ?
C316 C349 C359 C360 -119.6(6) 3_755 . . . ?
C336 C349 C359 C338 124.4(10) 3_755 . . 3_755 ?
C337 C349 C359 C338 -14.7(9) 3_755 . . 3_755 ?
C348 C349 C359 C338 -20.9(5) . . . 3_755 ?
C335 C349 C359 C338 119.5(7) 3_755 . . 3_755 ?
C317 C349 C359 C338 -22.20(16) 3_755 . . 3_755 ?
C350 C349 C359 C338 115.7(5) . . . 3_755 ?
C334 C349 C359 C338 82.5(4) 3_755 . . 3_755 ?
C316 C349 C359 C338 -2.8(2) 3_755 . . 3_755 ?
C336 C349 C359 C317 146.6(8) 3_755 . . 3_755 ?
C337 C349 C359 C317 7.5(10) 3_755 . . 3_755 ?
C348 C349 C359 C317 1.3(4) . . . 3_755 ?
C335 C349 C359 C317 141.7(6) 3_755 . . 3_755 ?
C350 C349 C359 C317 137.9(4) . . . 3_755 ?
C334 C349 C359 C317 104.7(3) 3_755 . . 3_755 ?
C316 C349 C359 C317 19.42(17) 3_755 . . 3_755 ?
C338 C358 C359 C337 -121(3) 3_755 . . 3_755 ?
C346 C358 C359 C337 10(2) . . . 3_755 ?
C357 C358 C359 C337 -132(2) . . . 3_755 ?
C319 C358 C359 C337 -33.6(17) 3_755 . . 3_755 ?
C317 C358 C359 C337 11.3(19) 3_755 . . 3_755 ?
C318 C358 C359 C337 1.6(19) 3_755 . . 3_755 ?
C339 C358 C359 C337 -127(2) 3_755 . . 3_755 ?
C338 C358 C359 C336 -31.5(5) 3_755 . . 3_755 ?
C337 C358 C359 C336 90(2) 3_755 . . 3_755 ?
C346 C358 C359 C336 99.81(9) . . . 3_755 ?
C357 C358 C359 C336 -42.18(9) . . . 3_755 ?
C319 C358 C359 C336 56.0(6) 3_755 . . 3_755 ?
C317 C358 C359 C336 101.0(4) 3_755 . . 3_755 ?
C318 C358 C359 C336 91.3(4) 3_755 . . 3_755 ?
C339 C358 C359 C336 -37.61(12) 3_755 . . 3_755 ?
C338 C358 C359 C349 -131.5(6) 3_755 . . . ?
C337 C358 C359 C349 -10(2) 3_755 . . . ?
C346 C358 C359 C349 -0.3 . . . . ?
C357 C358 C359 C349 -142.2 . . . . ?
C319 C358 C359 C349 -44.0(6) 3_755 . . . ?
C317 C358 C359 C349 0.9(4) 3_755 . . . ?
C318 C358 C359 C349 -8.8(3) 3_755 . . . ?
C339 C358 C359 C349 -137.7(2) 3_755 . . . ?
C338 C358 C359 C360 10.3(6) 3_755 . . . ?
C337 C358 C359 C360 131(2) 3_755 . . . ?
C346 C358 C359 C360 141.6 . . . . ?
C357 C358 C359 C360 -0.4 . . . . ?
C319 C358 C359 C360 97.8(5) 3_755 . . . ?
C317 C358 C359 C360 142.8(4) 3_755 . . . ?
C318 C358 C359 C360 133.1(3) 3_755 . . . ?
C339 C358 C359 C360 4.1(2) 3_755 . . . ?
C337 C358 C359 C338 121(3) 3_755 . . 3_755 ?
C346 C358 C359 C338 131.3(6) . . . 3_755 ?
C357 C358 C359 C338 -10.7(6) . . . 3_755 ?
C319 C358 C359 C338 87.5(11) 3_755 . . 3_755 ?
C317 C358 C359 C338 132.5(9) 3_755 . . 3_755 ?
C318 C358 C359 C338 122.8(9) 3_755 . . 3_755 ?
C339 C358 C359 C338 -6.1(4) 3_755 . . 3_755 ?
C338 C358 C359 C317 -132.5(9) 3_755 . . 3_755 ?
C337 C358 C359 C317 -11.3(19) 3_755 . . 3_755 ?
C346 C358 C359 C317 -1.2(3) . . . 3_755 ?
C357 C358 C359 C317 -143.2(4) . . . 3_755 ?
C319 C358 C359 C317 -45.0(2) 3_755 . . 3_755 ?
C318 C358 C359 C317 -9.70(6) 3_755 . . 3_755 ?
C339 C358 C359 C317 -138.6(6) 3_755 . . 3_755 ?
C352 C352 C360 C353 -23.1(5) 3_755 . . 3_755 ?
C351 C352 C360 C353 -155.1(5) . . . 3_755 ?
C351 C352 C360 C353 -142.2(9) 3_755 . . 3_755 ?
C353 C352 C360 C353 -17.3(5) . . . 3_755 ?
C336 C352 C360 C353 -163.3(7) 3_755 . . 3_755 ?
C335 C352 C360 C353 -159.0(6) 3_755 . . 3_755 ?
C352 C352 C360 C336 140.2(3) 3_755 . . 3_755 ?
C353 C352 C360 C336 163.3(7) 3_755 . . 3_755 ?
C351 C352 C360 C336 8.3(3) . . . 3_755 ?
C351 C352 C360 C336 21.14(15) 3_755 . . 3_755 ?
C353 C352 C360 C336 146.0(3) . . . 3_755 ?
C335 C352 C360 C336 4.39(9) 3_755 . . 3_755 ?
C352 C352 C360 C356 -3.8 3_755 . . . ?
C353 C352 C360 C356 19.4(5) 3_755 . . . ?
C351 C352 C360 C356 -135.7 . . . . ?
C351 C352 C360 C356 -122.9(4) 3_755 . . . ?
C353 C352 C360 C356 2.1 . . . . ?
C336 C352 C360 C356 -144.0(3) 3_755 . . . ?
C335 C352 C360 C356 -139.60(16) 3_755 . . . ?
C352 C352 C360 C359 134.6 3_755 . . . ?
C353 C352 C360 C359 157.7(5) 3_755 . . . ?
C351 C352 C360 C359 2.7 . . . . ?
C351 C352 C360 C359 15.5(4) 3_755 . . . ?
C353 C352 C360 C359 140.4 . . . . ?
C336 C352 C360 C359 -5.6(3) 3_755 . . . ?
C335 C352 C360 C359 -1.22(16) 3_755 . . . ?
C352 C352 C360 C354 -8.8 3_755 . . 3_755 ?
C353 C352 C360 C354 14.4(4) 3_755 . . 3_755 ?
C351 C352 C360 C354 -140.7 . . . 3_755 ?
C351 C352 C360 C354 -127.9(4) 3_755 . . 3_755 ?
C353 C352 C360 C354 -2.9 . . . 3_755 ?
C336 C352 C360 C354 -149.0(3) 3_755 . . 3_755 ?
C335 C352 C360 C354 -144.6(2) 3_755 . . 3_755 ?
C352 C352 C360 C337 121.7(2) 3_755 . . 3_755 ?
C353 C352 C360 C337 144.8(7) 3_755 . . 3_755 ?
C351 C352 C360 C337 -10.2(2) . . . 3_755 ?
C351 C352 C360 C337 2.63(18) 3_755 . . 3_755 ?
C353 C352 C360 C337 127.5(2) . . . 3_755 ?
C336 C352 C360 C337 -18.5 3_755 . . 3_755 ?
C335 C352 C360 C337 -14.12(6) 3_755 . . 3_755 ?
C354 C356 C360 C353 -2.77(10) 3_755 . . 3_755 ?
C339 C356 C360 C353 140.9(9) 3_755 . . 3_755 ?
C355 C356 C360 C353 8.7(2) . . . 3_755 ?
C357 C356 C360 C353 151.7(2) . . . 3_755 ?
C355 C356 C360 C353 10.0(2) 3_755 . . 3_755 ?
C338 C356 C360 C353 147.8(5) 3_755 . . 3_755 ?
C354 C356 C360 C336 -124.7(13) 3_755 . . 3_755 ?
C339 C356 C360 C336 18.9(4) 3_755 . . 3_755 ?
C355 C356 C360 C336 -113.2(10) . . . 3_755 ?
C357 C356 C360 C336 29.8(10) . . . 3_755 ?
C353 C356 C360 C336 -121.9(12) 3_755 . . 3_755 ?
C355 C356 C360 C336 -112.0(10) 3_755 . . 3_755 ?
C338 C356 C360 C336 25.9(8) 3_755 . . 3_755 ?
C354 C356 C360 C352 -12.8(3) 3_755 . . . ?
C339 C356 C360 C352 130.9(7) 3_755 . . . ?
C355 C356 C360 C352 -1.3 . . . . ?
C357 C356 C360 C352 141.7 . . . . ?
C353 C356 C360 C352 -10.0(2) 3_755 . . . ?
C355 C356 C360 C352 0.0 3_755 . . . ?
C338 C356 C360 C352 137.8(2) 3_755 . . . ?
C354 C356 C360 C359 -153.7(3) 3_755 . . . ?
C339 C356 C360 C359 -10.1(7) 3_755 . . . ?
C355 C356 C360 C359 -142.3 . . . . ?
C357 C356 C360 C359 0.7 . . . . ?
C353 C356 C360 C359 -150.9(2) 3_755 . . . ?
C355 C356 C360 C359 -141.0 3_755 . . . ?
C338 C356 C360 C359 -3.2(2) 3_755 . . . ?
C339 C356 C360 C354 143.6(10) 3_755 . . 3_755 ?
C355 C356 C360 C354 11.5(3) . . . 3_755 ?
C357 C356 C360 C354 154.5(3) . . . 3_755 ?
C353 C356 C360 C354 2.77(10) 3_755 . . 3_755 ?
C355 C356 C360 C354 12.7(3) 3_755 . . 3_755 ?
C338 C356 C360 C354 150.6(6) 3_755 . . 3_755 ?
C354 C356 C360 C337 -146.8(6) 3_755 . . 3_755 ?
C339 C356 C360 C337 -3.1(4) 3_755 . . 3_755 ?
C355 C356 C360 C337 -135.3(3) . . . 3_755 ?
C357 C356 C360 C337 7.7(3) . . . 3_755 ?
C353 C356 C360 C337 -144.0(5) 3_755 . . 3_755 ?
C355 C356 C360 C337 -134.0(3) 3_755 . . 3_755 ?
C338 C356 C360 C337 3.79(6) 3_755 . . 3_755 ?
C337 C359 C360 C353 -86.4(16) 3_755 . . 3_755 ?
C336 C359 C360 C353 28.96(14) 3_755 . . 3_755 ?
C349 C359 C360 C353 19.4(4) . . . 3_755 ?
C358 C359 C360 C353 -122.6(4) . . . 3_755 ?
C338 C359 C360 C353 -118.9(7) 3_755 . . 3_755 ?
C317 C359 C360 C353 -44.7(6) 3_755 . . 3_755 ?
C337 C359 C360 C336 -115.3(17) 3_755 . . 3_755 ?
C349 C359 C360 C336 -9.6(5) . . . 3_755 ?
C358 C359 C360 C336 -151.5(5) . . . 3_755 ?
C338 C359 C360 C336 -147.8(8) 3_755 . . 3_755 ?
C317 C359 C360 C336 -73.6(7) 3_755 . . 3_755 ?
C337 C359 C360 C352 -106.5(12) 3_755 . . . ?
C336 C359 C360 C352 8.8(5) 3_755 . . . ?
C349 C359 C360 C352 -0.8 . . . . ?
C358 C359 C360 C352 -142.7 . . . . ?
C338 C359 C360 C352 -139.1(3) 3_755 . . . ?
C317 C359 C360 C352 -64.9(2) 3_755 . . . ?
C337 C359 C360 C356 36.0(12) 3_755 . . . ?
C336 C359 C360 C356 151.3(5) 3_755 . . . ?
C349 C359 C360 C356 141.7 . . . . ?
C358 C359 C360 C356 -0.2 . . . . ?
C338 C359 C360 C356 3.4(3) 3_755 . . . ?
C317 C359 C360 C356 77.6(2) 3_755 . . . ?
C337 C359 C360 C354 22.9(8) 3_755 . . 3_755 ?
C336 C359 C360 C354 138.2(10) 3_755 . . 3_755 ?
C349 C359 C360 C354 128.6(4) . . . 3_755 ?
C358 C359 C360 C354 -13.3(4) . . . 3_755 ?
C338 C359 C360 C354 -9.7(2) 3_755 . . 3_755 ?
C317 C359 C360 C354 64.5(3) 3_755 . . 3_755 ?
C336 C359 C360 C337 115.3(17) 3_755 . . 3_755 ?
C349 C359 C360 C337 105.8(12) . . . 3_755 ?
C358 C359 C360 C337 -36.2(12) . . . 3_755 ?
C338 C359 C360 C337 -32.5(10) 3_755 . . 3_755 ?
C317 C359 C360 C337 41.7(10) 3_755 . . 3_755 ?
